data_1547983
loop_
_publ_author_name
'Huayan Yang'
'Yu Wang'
'Xi Chen'
'Xiaojing Zhao'
'Lin Gu'
'Huaqi Huang'
'Juanzhu Yan'
'Chaofa Xu'
'Gang Li'
'Junchao Wu'
'Alison J. Edwards'
'Birger Dittrich'
'Zichao Tang'
'Dongdong Wang'
'Lauri Lehtovaara'
'Hannu Hakkinen'
'Nanfeng Zheng'

_publ_section_title
;
 Plasmonic twinned silver nanoparticles with molecular precision
;
_journal_name_full 'Nature Communications'
_journal_page_first 12809
_journal_paper_doi 10.1038/ncomms12809
_journal_volume 7
_journal_year 2016
_chemical_absolute_configuration .
_chemical_formula_moiety 'C24 H20 P, C640 H852 Ag136.45 Cl3'
_chemical_formula_sum 'C664 H852 Ag136.45 Cl3 P S64'
_chemical_formula_weight 25742.63
_space_group_IT_number 2
_symmetry_cell_setting triclinic
_symmetry_space_group_name_Hall '-P 1'
_symmetry_space_group_name_H-M 'P -1'
_atom_sites_solution_hydrogens difmap
_atom_sites_solution_primary other
_cell_angle_alpha 79.5910(10)
_cell_angle_beta 86.1790(10)
_cell_angle_gamma 83.4260(12)
_cell_formula_units_Z 2
_cell_length_a 28.8117(4)
_cell_length_b 29.9302(4)
_cell_length_c 54.0382(5)
_cell_measurement_reflns_used 79806
_cell_measurement_temperature 100
_cell_measurement_theta_max 56.4740
_cell_measurement_theta_min 3.6790
_cell_volume 45480.7(10)
_computing_cell_refinement
;
CrysAlisPro, Agilent Technologies,
Version 1.171.36.32 (release 02-08-2013 CrysAlis171 .NET)
(compiled Aug  2 2013,16:46:58)
;
_computing_data_collection
;
CrysAlisPro, Agilent Technologies,
Version 1.171.36.32 (release 02-08-2013 CrysAlis171 .NET)
(compiled Aug  2 2013,16:46:58)
;
_computing_data_reduction
;
CrysAlisPro, Agilent Technologies,
Version 1.171.36.32 (release 02-08-2013 CrysAlis171 .NET)
(compiled Aug  2 2013,16:46:58)
;
_diffrn_ambient_temperature 100.01(10)
_diffrn_detector_area_resol_mean 10.3415
_diffrn_measured_fraction_theta_full 0.999
_diffrn_measured_fraction_theta_max 0.999
_diffrn_measurement_details
;
#__ type_ start__ end____ width___ exp.time_
  1 omega  -82.00  -55.00   0.5000   35.0000
omega____ theta____ kappa____ phi______ frames
    -        0.0000  178.0000   60.0000 54

#__ type_ start__ end____ width___ exp.time_
  2 omega  -28.00   75.00   0.5000   35.0000
omega____ theta____ kappa____ phi______ frames
    -        0.0000   77.0000  -90.0000 206

#__ type_ start__ end____ width___ exp.time_
  3 omega   95.00  141.00   0.5000  100.0000
omega____ theta____ kappa____ phi______ frames
    -       71.9852  125.0000  120.0000 92

#__ type_ start__ end____ width___ exp.time_
  4 omega   44.00  139.00   0.5000  100.0000
omega____ theta____ kappa____ phi______ frames
    -       71.9852   57.0000   30.0000 190

#__ type_ start__ end____ width___ exp.time_
  5 omega  108.00  140.00   0.5000  100.0000
omega____ theta____ kappa____ phi______ frames
    -       71.9852  125.0000    0.0000 64

#__ type_ start__ end____ width___ exp.time_
  6 omega   44.00   88.00   0.5000  100.0000
omega____ theta____ kappa____ phi______ frames
    -       71.9852  -57.0000  120.0000 88

#__ type_ start__ end____ width___ exp.time_
  7 omega   18.00  103.00   0.5000  100.0000
omega____ theta____ kappa____ phi______ frames
    -       71.9852  -77.0000   60.0000 170

#__ type_ start__ end____ width___ exp.time_
  8 omega   51.00  144.00   0.5000  100.0000
omega____ theta____ kappa____ phi______ frames
    -       71.9852   37.0000 -180.0000 186

#__ type_ start__ end____ width___ exp.time_
  9 omega   32.00   58.00   0.5000   35.0000
omega____ theta____ kappa____ phi______ frames
    -        0.0000   19.0000  -30.0000 52

#__ type_ start__ end____ width___ exp.time_
 10 omega  -86.00  -60.00   0.5000   35.0000
omega____ theta____ kappa____ phi______ frames
    -        0.0000  178.0000    0.0000 52

#__ type_ start__ end____ width___ exp.time_
 11 omega    5.00   34.00   0.5000   35.0000
omega____ theta____ kappa____ phi______ frames
    -        0.0000  -77.0000 -180.0000 58

#__ type_ start__ end____ width___ exp.time_
 12 omega  -75.00  -10.00   0.5000   35.0000
omega____ theta____ kappa____ phi______ frames
    -        0.0000  -77.0000 -180.0000 130

#__ type_ start__ end____ width___ exp.time_
 13 omega   45.00   71.00   0.5000  100.0000
omega____ theta____ kappa____ phi______ frames
    -       71.9852   77.0000 -120.0000 52

#__ type_ start__ end____ width___ exp.time_
 14 omega  115.00  141.00   0.5000  100.0000
omega____ theta____ kappa____ phi______ frames
    -       71.9852   77.0000 -120.0000 52

#__ type_ start__ end____ width___ exp.time_
 15 omega  101.00  129.00   0.5000  100.0000
omega____ theta____ kappa____ phi______ frames
    -       71.9852  125.0000 -120.0000 56

#__ type_ start__ end____ width___ exp.time_
 16 omega   75.00  100.00   0.5000  100.0000
omega____ theta____ kappa____ phi______ frames
    -       71.9852 -125.0000 -120.0000 50

#__ type_ start__ end____ width___ exp.time_
 17 omega  115.00  147.00   0.5000  100.0000
omega____ theta____ kappa____ phi______ frames
    -       71.9852  125.0000   90.0000 64

#__ type_ start__ end____ width___ exp.time_
 18 omega   29.00   55.00   0.5000  100.0000
omega____ theta____ kappa____ phi______ frames
    -       71.9852 -125.0000 -120.0000 52

#__ type_ start__ end____ width___ exp.time_
 19 omega   61.00  109.00   0.5000  100.0000
omega____ theta____ kappa____ phi______ frames
    -       71.9852 -125.0000   60.0000 96

#__ type_ start__ end____ width___ exp.time_
 20 omega   44.00   96.00   0.5000  100.0000
omega____ theta____ kappa____ phi______ frames
    -       71.9852 -125.0000  -30.0000 104

#__ type_ start__ end____ width___ exp.time_
 21 omega   32.00  132.00   0.5000  100.0000
omega____ theta____ kappa____ phi______ frames
    -       71.9852   19.0000  -30.0000 200

#__ type_ start__ end____ width___ exp.time_
 22 omega  -29.00   59.00   0.5000   35.0000
omega____ theta____ kappa____ phi______ frames
    -        0.0000   57.0000   60.0000 176

#__ type_ start__ end____ width___ exp.time_
 23 omega  -52.00   34.00   0.5000   35.0000
omega____ theta____ kappa____ phi______ frames
    -        0.0000  -77.0000  -90.0000 172

#__ type_ start__ end____ width___ exp.time_
 24 omega  -54.00  -28.00   0.5000  100.0000
omega____ theta____ kappa____ phi______ frames
    -      -61.5000  -77.0000 -120.0000 52

#__ type_ start__ end____ width___ exp.time_
 25 omega -126.00 -100.00   0.5000  100.0000
omega____ theta____ kappa____ phi______ frames
    -      -61.5000  -77.0000   90.0000 52

#__ type_ start__ end____ width___ exp.time_
 26 omega  -53.00  -28.00   0.5000  100.0000
omega____ theta____ kappa____ phi______ frames
    -      -61.5000  -77.0000    0.0000 50

#__ type_ start__ end____ width___ exp.time_
 27 omega  -55.00  -28.00   0.5000  100.0000
omega____ theta____ kappa____ phi______ frames
    -      -61.5000  -77.0000  150.0000 54

#__ type_ start__ end____ width___ exp.time_
 28 omega  -53.00  -28.00   0.5000  100.0000
omega____ theta____ kappa____ phi______ frames
    -      -61.5000  -74.0000 -158.8403 50

#__ type_ start__ end____ width___ exp.time_
 29 omega  -53.00  -28.00   0.5000  100.0000
omega____ theta____ kappa____ phi______ frames
    -      -61.5000  -76.0000   36.6715 50

#__ type_ start__ end____ width___ exp.time_
 30 omega  -54.00  -28.00   0.5000  100.0000
omega____ theta____ kappa____ phi______ frames
    -      -61.5000  -77.0000  -60.0000 52

#__ type_ start__ end____ width___ exp.time_
 31 omega  -54.00  -28.00   0.5000  100.0000
omega____ theta____ kappa____ phi______ frames
    -      -61.5000  -77.0000  -90.0000 52

#__ type_ start__ end____ width___ exp.time_
 32 omega  -54.00  -28.00   0.5000  100.0000
omega____ theta____ kappa____ phi______ frames
    -      -61.5000  -77.0000 -180.0000 52

#__ type_ start__ end____ width___ exp.time_
 33 omega  -54.00  -28.00   0.5000  100.0000
omega____ theta____ kappa____ phi______ frames
    -      -61.5000  -77.0000   90.0000 52

#__ type_ start__ end____ width___ exp.time_
 34 omega  -53.00  -28.00   0.5000  100.0000
omega____ theta____ kappa____ phi______ frames
    -      -61.5000  -77.0000  -30.0000 50

#__ type_ start__ end____ width___ exp.time_
 35 omega  -54.00  -28.00   0.5000  100.0000
omega____ theta____ kappa____ phi______ frames
    -      -61.5000  -77.0000  120.0000 52

#__ type_ start__ end____ width___ exp.time_
 36 omega   39.00  109.00   0.5000  100.0000
omega____ theta____ kappa____ phi______ frames
    -       71.9852   77.0000 -150.0000 140

#__ type_ start__ end____ width___ exp.time_
 37 omega   97.00  143.00   0.5000  100.0000
omega____ theta____ kappa____ phi______ frames
    -       71.9852   77.0000   84.6540 92

#__ type_ start__ end____ width___ exp.time_
 38 omega   95.00  136.00   0.5000  100.0000
omega____ theta____ kappa____ phi______ frames
    -       71.9852  125.0000  -90.0000 82

#__ type_ start__ end____ width___ exp.time_
 39 omega   38.00   64.00   0.5000  100.0000
omega____ theta____ kappa____ phi______ frames
    -       71.9852   77.0000   84.6540 52

#__ type_ start__ end____ width___ exp.time_
 40 omega   39.00   65.00   0.5000  100.0000
omega____ theta____ kappa____ phi______ frames
    -       71.9852   75.0000  -98.8130 52

#__ type_ start__ end____ width___ exp.time_
 41 omega   38.00   51.50   0.5000  100.0000
omega____ theta____ kappa____ phi______ frames
    -       71.9852   77.0000   60.0000 27
;
_diffrn_measurement_device_type 'SuperNova, Dual, Cu at zero, Atlas'
_diffrn_measurement_method '\w scans'
_diffrn_orient_matrix_UB_11 -0.0143424000
_diffrn_orient_matrix_UB_12 -0.0003019000
_diffrn_orient_matrix_UB_13 -0.0269344000
_diffrn_orient_matrix_UB_21 0.0368332000
_diffrn_orient_matrix_UB_22 -0.0410036000
_diffrn_orient_matrix_UB_23 -0.0018750000
_diffrn_orient_matrix_UB_31 -0.0366994000
_diffrn_orient_matrix_UB_32 -0.0329760000
_diffrn_orient_matrix_UB_33 0.0106538000
_diffrn_radiation_monochromator mirror
_diffrn_radiation_type CuK\a
_diffrn_radiation_wavelength 1.54184
_diffrn_reflns_av_R_equivalents 0.091
_diffrn_reflns_Laue_measured_fraction_max 0.999
_diffrn_reflns_limit_h_max 24
_diffrn_reflns_limit_h_min -24
_diffrn_reflns_limit_k_max 24
_diffrn_reflns_limit_k_min -24
_diffrn_reflns_limit_l_max 45
_diffrn_reflns_limit_l_min -45
_diffrn_reflns_number 241791
_diffrn_reflns_point_group_measured_fraction_full 0.999
_diffrn_reflns_point_group_measured_fraction_max 0.999
_diffrn_reflns_theta_full 39.973
_diffrn_reflns_theta_max 39.973
_diffrn_reflns_theta_min 3.362
_exptl_absorpt_coefficient_mu 24.7
_exptl_absorpt_correction_T_max 0.419
_exptl_absorpt_correction_T_min 0.059
_exptl_absorpt_correction_type analytical
_exptl_absorpt_process_details
;
CrysAlisPro, Agilent Technologies,
Version 1.171.36.32 (release 02-08-2013 CrysAlis171 .NET)
(compiled Aug  2 2013,16:46:58)
Analytical numeric absorption correction using a multifaceted crystal
			model based on expressions derived by R.C. Clark & J.S. Reid.
(Clark, R. C. & Reid, J. S. (1995). Acta Cryst. A51, 887-897)
;
_exptl_crystal_colour 'metallic dark black'
_exptl_crystal_density_diffrn 1.885
_exptl_crystal_description hexagonal
_exptl_crystal_F_000 24678.309
_exptl_crystal_size_max 0.2715
_exptl_crystal_size_mid 0.0656
_exptl_crystal_size_min 0.0437
_refine_diff_density_max 3.95
_refine_diff_density_min -2.23
_refine_ls_extinction_method None
_refine_ls_goodness_of_fit_ref 1.1318
_refine_ls_hydrogen_treatment constr
_refine_ls_matrix_type full
_refine_ls_number_parameters 4478
_refine_ls_number_reflns 37306
_refine_ls_number_restraints 14548
_refine_ls_R_factor_all 0.0994
_refine_ls_R_factor_gt 0.0836
_refine_ls_shift/su_max 0.9095221
_refine_ls_shift/su_mean 0.0049669
_refine_ls_structure_factor_coef F
_refine_ls_weighting_details
;
 Method, part 1, Chebychev polynomial, (Watkin, 1994, Prince, 1982) 
 [weight] = 1.0/[A~0~*T~0~(x)+A~1~*T~1~(x) ... +A~n-1~]*T~n-1~(x)] 
 where A~i~ are the Chebychev coefficients listed below and x= Fcalc/Fmax 
 Method = Robust Weighting (Prince, 1982) 
 W = [weight] * [1-(deltaF/6*sigmaF)^2^]^2^ 
 A~i~ are: 
 415. 304. 406. 229. 129. 
;
_refine_ls_weighting_scheme calc
_refine_ls_wR_factor_all 0.1006
_refine_ls_wR_factor_gt 0.0953
_refine_ls_wR_factor_ref 0.0916
_reflns_limit_h_max 24
_reflns_limit_h_min -23
_reflns_limit_k_max 24
_reflns_limit_k_min -24
_reflns_limit_l_max 45
_reflns_limit_l_min 0
_reflns_number_gt 41612
_reflns_number_total 55043
_reflns_threshold_expression I>2.0\s(I)
_oxford_diffrn_Wilson_B_factor 0.00
_oxford_diffrn_Wilson_scale 0.00
_oxford_refine_ls_r_factor_ref 0.0783
_oxford_refine_ls_scale 3.022(4)
_oxford_reflns_number_all 54336
_oxford_reflns_threshold_expression_ref I>3.0\s(I)
_cod_data_source_file ncomms12809-s2.cif
_cod_data_source_block Ag136
_cod_depositor_comments
;
The following automatic conversions were performed:

'_atom_sites_solution_primary' value 'Other' changed to 'other'
according to the built-in table from CIF Core dictionary named
'cif_core.dic' version 2.4.1 from 2010-06-29.

Automatic conversion script
Id: cif_fix_values 5376 2017-05-30 11:51:03Z andrius 
;
_cod_original_sg_symbol_H-M 'P -1 '
_cod_original_formula_sum 'C664 H852 Ag136.45 Cl3 P1 S64'
_cod_database_code 1547983

loop_
_symmetry_equiv_pos_as_xyz
x,y,z
-x,-y,-z

loop_
_atom_site_label
_atom_site_type_symbol
_atom_site_fract_x
_atom_site_fract_y
_atom_site_fract_z
_atom_site_U_iso_or_equiv
_atom_site_occupancy
_atom_site_adp_type
_atom_site_refinement_flags_posn
_atom_site_refinement_flags_adp
_atom_site_refinement_flags_occupancy
_atom_site_disorder_assembly
_atom_site_disorder_group
_atom_site_attached_hydrogens
Ag1 Ag 0.59469(6) 0.11995(6) 0.72921(3) 0.0629 1.0000 Uani . U . . . .
Ag2 Ag 0.68980(5) 0.11810(6) 0.73569(3) 0.0555 1.0000 Uani . U . . . .
Ag3 Ag 0.78605(6) 0.11660(6) 0.74207(3) 0.0557 1.0000 Uani . U . . . .
Ag4 Ag 0.88073(6) 0.11572(7) 0.74826(3) 0.0637 1.0000 Uani . U . . . .
Ag5 Ag 0.58094(6) 0.28032(7) 0.74298(3) 0.0721 1.0000 Uani . U . . . .
Ag6 Ag 0.59857(6) 0.28197(7) 0.68781(3) 0.0746 1.0000 Uani . U . . . .
Ag7 Ag 0.62335(6) 0.21914(7) 0.64560(3) 0.0705 1.0000 Uani . U . . . .
Ag8 Ag 0.63882(6) 0.12210(7) 0.63791(3) 0.0703 1.0000 Uani . U . . . .
Ag9 Ag 0.64107(6) 0.01802(7) 0.66672(3) 0.0748 1.0000 Uani . U . . . .
Ag10 Ag 0.63045(6) -0.04201(7) 0.71634(4) 0.0741 1.0000 Uani . U . . . .
Ag11 Ag 0.60929(6) -0.04101(7) 0.77403(4) 0.0726 1.0000 Uani . U . . . .
Ag12 Ag 0.59102(6) 0.01809(7) 0.81353(3) 0.0719 1.0000 Uani . U . . . .
Ag13 Ag 0.57483(6) 0.11694(7) 0.82311(3) 0.0732 1.0000 Uani . U . . . .
Ag14 Ag 0.57254(6) 0.21721(7) 0.79773(3) 0.0725 1.0000 Uani . U . . . .
Ag15 Ag 0.84539(6) 0.27609(7) 0.76089(3) 0.0740 1.0000 Uani . U . . . .
Ag16 Ag 0.86371(6) 0.27791(7) 0.70571(3) 0.0732 1.0000 Uani . U . . . .
Ag17 Ag 0.88499(6) 0.21553(7) 0.66233(3) 0.0738 1.0000 Uani . U . . . .
Ag18 Ag 0.90044(6) 0.11756(7) 0.65469(3) 0.0744 1.0000 Uani . U . . . .
Ag19 Ag 0.90350(6) 0.01641(7) 0.68199(4) 0.0746 1.0000 Uani . U . . . .
Ag20 Ag 0.89724(6) -0.04400(7) 0.73191(4) 0.0782 1.0000 Uani . U . . . .
Ag21 Ag 0.87615(6) -0.04578(7) 0.79249(4) 0.0797 1.0000 Uani . U . . . .
Ag22 Ag 0.85252(6) 0.01400(7) 0.83033(3) 0.0780 1.0000 Uani . U . . . .
Ag23 Ag 0.83718(6) 0.11625(8) 0.83922(3) 0.0770 1.0000 Uani . U . . . .
Ag24 Ag 0.83281(6) 0.21344(7) 0.81367(3) 0.0747 1.0000 Uani . U . . . .
Ag25 Ag 0.62466(7) 0.36536(8) 0.74337(4) 0.0921 1.0000 Uani . U . . . .
Ag26 Ag 0.64857(7) 0.36502(7) 0.68000(4) 0.0852 1.0000 Uani . U . . . .
Ag27 Ag 0.68441(10) 0.32711(9) 0.63456(5) 0.1167 1.0000 Uani . U . . . .
Ag28 Ag 0.69199(7) 0.25177(7) 0.60387(4) 0.0840 1.0000 Uani . U . . . .
Ag29 Ag 0.70770(7) 0.14234(8) 0.59324(4) 0.0847 1.0000 Uani . U . . . .
Ag30 Ag 0.73448(8) 0.03502(8) 0.60804(4) 0.0935 1.0000 Uani . U . . . .
Ag31 Ag 0.71138(7) -0.04596(8) 0.64506(4) 0.0878 1.0000 Uani . U . . . .
Ag32 Ag 0.70030(8) -0.11945(8) 0.70437(4) 0.0987 1.0000 Uani . U . . . .
Ag33 Ag 0.71063(12) -0.15046(10) 0.76143(5) 0.1391 1.0000 Uani . U . . . .
Ag34 Ag 0.66215(7) -0.11664(8) 0.80573(4) 0.0959 1.0000 Uani . U . . . .
Ag35 Ag 0.63683(7) -0.04653(8) 0.85421(4) 0.0918 1.0000 Uani . U . . . .
Ag36 Ag 0.64666(7) 0.02989(8) 0.88233(4) 0.0898 1.0000 Uani . U . . . .
Ag37 Ag 0.61048(7) 0.12828(8) 0.87246(4) 0.0921 1.0000 Uani . U . . . .
Ag38 Ag 0.60391(7) 0.25497(9) 0.84122(5) 0.1027 1.0000 Uani . U . . . .
Ag39 Ag 0.62862(8) 0.33215(9) 0.80007(4) 0.1090 1.0000 Uani . U . . . .
Ag40 Ag 0.78007(7) 0.36089(8) 0.75493(4) 0.0932 1.0000 Uani . U . . . .
Ag41 Ag 0.80403(8) 0.36338(8) 0.69046(4) 0.0902 1.0000 Uani . U . . . .
Ag42 Ag 0.80510(9) 0.33386(9) 0.63954(4) 0.1070 1.0000 Uani . U . . . .
Ag43 Ag 0.84531(7) 0.25613(8) 0.61319(4) 0.0879 1.0000 Uani . U . . . .
Ag44 Ag 0.86294(7) 0.12972(8) 0.60306(4) 0.0858 1.0000 Uani . U . . . .
Ag45 Ag 0.84534(7) 0.03235(8) 0.61163(4) 0.0874 1.0000 Uani . U . . . .
Ag46 Ag 0.86606(7) -0.04935(8) 0.65479(4) 0.0891 1.0000 Uani . U . . . .
Ag47 Ag 0.85930(8) -0.11642(8) 0.71069(4) 0.0980 1.0000 Uani . U . . . .
Ag48 Ag 0.82476(10) -0.14836(10) 0.76705(5) 0.1284 1.0000 Uani . U . . . .
Ag49 Ag 0.81921(8) -0.11933(8) 0.82070(4) 0.0958 1.0000 Uani . U . . . .
Ag50 Ag 0.79437(7) -0.05312(8) 0.86231(4) 0.0915 1.0000 Uani . U . . . .
Ag51 Ag 0.75514(8) 0.02700(9) 0.88657(4) 0.1009 1.0000 Uani . U . . . .
Ag52 Ag 0.76465(7) 0.13469(9) 0.87941(4) 0.0946 1.0000 Uani . U . . . .
Ag53 Ag 0.75949(8) 0.24673(8) 0.84920(4) 0.0968 1.0000 Uani . U . . . .
Ag54 Ag 0.74177(10) 0.32855(10) 0.80872(5) 0.1276 1.0000 Uani . U . . . .
Ag55 Ag 0.69573(10) 0.43655(9) 0.74627(5) 0.1214 1.0000 Uani . U . . . .
Ag56 Ag 0.71648(11) 0.44143(9) 0.67386(5) 0.1243 1.0000 Uani . U . . . .
Ag57 Ag 0.74538(11) 0.42117(13) 0.60907(6) 0.1658 1.0000 Uani . U . . . .
Ag58 Ag 0.77018(11) 0.29223(11) 0.56902(5) 0.1340 1.0000 Uani . U . . . .
Ag59 Ag 0.79648(8) 0.14683(9) 0.55782(4) 0.1042 1.0000 Uani . U . . . .
Ag60 Ag 0.80062(9) -0.01506(11) 0.57211(5) 0.1275 1.0000 Uani . U . . . .
Ag61 Ag 0.79988(11) -0.10922(10) 0.62851(5) 0.1279 1.0000 Uani . U . . . .
Ag62 Ag 0.79276(10) -0.18497(9) 0.69484(5) 0.1230 1.0000 Uani . U . . . .
Ag63 Ag 0.73557(11) -0.18362(10) 0.83601(6) 0.1427 1.0000 Uani . U . . . .
Ag64 Ag 0.71030(13) -0.11416(11) 0.89039(5) 0.1609 1.0000 Uani . U . . . .
Ag65 Ag 0.69988(9) -0.02691(13) 0.93070(5) 0.1422 1.0000 Uani . U . . . .
Ag66 Ag 0.67599(11) 0.14402(12) 0.91515(6) 0.1542 1.0000 Uani . U . . . .
Ag67 Ag 0.67273(14) 0.28454(14) 0.87539(7) 0.1789 1.0000 Uani . U . . . .
Ag68 Ag 0.66799(10) 0.42222(11) 0.81412(5) 0.1375 1.0000 Uani . U . . . .
Ag69 Ag 0.76094(19) 0.39834(18) 0.55666(11) 0.2434 1.0000 Uani . U . . . .
Ag70 Ag 0.72230(18) 0.30535(16) 0.52024(6) 0.2015 1.0000 Uani . U . . . .
Ag71 Ag 0.76010(11) 0.20281(12) 0.51112(5) 0.1453 1.0000 Uani . U . . . .
Ag72 Ag 0.81902(9) 0.08472(11) 0.51894(5) 0.1327 1.0000 Uani . U . . . .
Ag73 Ag 0.66675(10) 0.07317(15) 0.96181(6) 0.1801 1.0000 Uani . U . . . .
Ag74 Ag 0.70198(18) 0.19691(18) 0.94919(8) 0.2179 1.0000 Uani . U . . . .
Ag75 Ag 0.6969(2) 0.29601(18) 0.92088(11) 0.2486 1.0000 Uani . U . . . .
Ag76 Ag 0.65948(14) 0.37914(14) 0.87261(8) 0.1873 1.0000 Uani . U . . . .
Ag77 Ag 0.83259(6) 0.04685(7) 0.77842(3) 0.0635 1.0000 Uani . U . . . .
Ag78 Ag 0.85100(6) 0.04803(6) 0.72435(3) 0.0614 1.0000 Uani . U . . . .
Ag79 Ag 0.84773(5) 0.14299(6) 0.69895(3) 0.0580 1.0000 Uani . U . . . .
Ag80 Ag 0.82715(6) 0.20077(6) 0.73795(3) 0.0598 1.0000 Uani . U . . . .
Ag81 Ag 0.81716(6) 0.14212(6) 0.78690(3) 0.0607 1.0000 Uani . U . . . .
Ag82 Ag 0.73540(6) 0.04876(6) 0.77158(3) 0.0579 1.0000 Uani . U . . . .
Ag83 Ag 0.75346(5) 0.04968(6) 0.71860(3) 0.0562 1.0000 Uani . U . . . .
Ag84 Ag 0.74989(6) 0.14429(6) 0.69321(3) 0.0556 1.0000 Uani . U . . . .
Ag85 Ag 0.72993(5) 0.20131(6) 0.73112(3) 0.0554 1.0000 Uani . U . . . .
Ag86 Ag 0.72061(5) 0.14236(6) 0.77972(3) 0.0556 1.0000 Uani . U . . . .
Ag87 Ag 0.63766(6) 0.04966(6) 0.76557(3) 0.0602 1.0000 Uani . U . . . .
Ag88 Ag 0.65635(6) 0.05005(6) 0.71200(3) 0.0601 1.0000 Uani . U . . . .
Ag89 Ag 0.65344(6) 0.14602(6) 0.68589(3) 0.0583 1.0000 Uani . U . . . .
Ag90 Ag 0.63233(6) 0.20365(6) 0.72426(3) 0.0577 1.0000 Uani . U . . . .
Ag91 Ag 0.62266(6) 0.14407(6) 0.77413(3) 0.0581 1.0000 Uani . U . . . .
Ag92 Ag 0.78063(6) -0.02122(7) 0.80810(3) 0.0656 1.0000 Uani . U . . . .
Ag93 Ag 0.80366(6) -0.02215(7) 0.75502(3) 0.0670 1.0000 Uani . U . . . .
Ag94 Ag 0.81803(6) -0.01965(6) 0.70120(3) 0.0626 1.0000 Uani . U . . . .
Ag95 Ag 0.81685(6) 0.07483(6) 0.67515(3) 0.0592 1.0000 Uani . U . . . .
Ag96 Ag 0.81151(6) 0.16903(6) 0.65007(3) 0.0597 1.0000 Uani . U . . . .
Ag97 Ag 0.79431(6) 0.22875(6) 0.68845(3) 0.0619 1.0000 Uani . U . . . .
Ag98 Ag 0.77038(6) 0.28490(6) 0.72747(3) 0.0623 1.0000 Uani . U . . . .
Ag99 Ag 0.76250(6) 0.22814(6) 0.77648(3) 0.0635 1.0000 Uani . U . . . .
Ag100 Ag 0.75019(6) 0.16754(7) 0.82500(3) 0.0630 1.0000 Uani . U . . . .
Ag101 Ag 0.76812(6) 0.07306(7) 0.81700(3) 0.0640 1.0000 Uani . U . . . .
Ag102 Ag 0.68336(6) -0.01989(6) 0.80126(3) 0.0641 1.0000 Uani . U . . . .
Ag103 Ag 0.69991(6) -0.02116(6) 0.74834(3) 0.0637 1.0000 Uani . U . . . .
Ag104 Ag 0.72064(6) -0.01879(6) 0.69523(3) 0.0642 1.0000 Uani . U . . . .
Ag105 Ag 0.71499(6) 0.07604(6) 0.66842(3) 0.0593 1.0000 Uani . U . . . .
Ag106 Ag 0.71574(6) 0.17203(6) 0.64318(3) 0.0595 1.0000 Uani . U . . . .
Ag107 Ag 0.69081(6) 0.23144(6) 0.68070(3) 0.0606 1.0000 Uani . U . . . .
Ag108 Ag 0.67293(6) 0.28654(6) 0.72031(3) 0.0630 1.0000 Uani . U . . . .
Ag109 Ag 0.66026(6) 0.22856(6) 0.76906(3) 0.0617 1.0000 Uani . U . . . .
Ag110 Ag 0.65442(6) 0.16686(6) 0.81828(3) 0.0609 1.0000 Uani . U . . . .
Ag111 Ag 0.66674(6) 0.07354(6) 0.81024(3) 0.0611 1.0000 Uani . U . . . .
Ag112 Ag 0.72686(7) -0.08859(7) 0.83736(4) 0.0852 1.0000 Uani . U . . . .
Ag113 Ag 0.74906(6) -0.08741(7) 0.78421(3) 0.0720 1.0000 Uani . U . . . .
Ag114 Ag 0.76771(6) -0.08710(7) 0.73149(4) 0.0718 1.0000 Uani . U . . . .
Ag115 Ag 0.78392(7) -0.08739(7) 0.67801(4) 0.0795 1.0000 Uani . U . . . .
Ag116 Ag 0.78114(6) 0.00857(6) 0.65303(3) 0.0641 1.0000 Uani . U . . . .
Ag117 Ag 0.77846(6) 0.10172(6) 0.62734(3) 0.0629 1.0000 Uani . U . . . .
Ag118 Ag 0.78012(7) 0.19684(7) 0.60091(3) 0.0734 1.0000 Uani . U . . . .
Ag119 Ag 0.75728(6) 0.25430(6) 0.64048(3) 0.0645 1.0000 Uani . U . . . .
Ag120 Ag 0.73579(6) 0.31062(6) 0.67845(3) 0.0657 1.0000 Uani . U . . . .
Ag121 Ag 0.71433(7) 0.36857(7) 0.71644(4) 0.0843 1.0000 Uani . U . . . .
Ag122 Ag 0.70267(6) 0.30966(6) 0.76521(3) 0.0679 1.0000 Uani . U . . . .
Ag123 Ag 0.69156(6) 0.25129(7) 0.81297(3) 0.0697 1.0000 Uani . U . . . .
Ag124 Ag 0.68183(7) 0.19214(8) 0.86227(3) 0.0804 1.0000 Uani . U . . . .
Ag125 Ag 0.70013(6) 0.09736(7) 0.85359(3) 0.0697 1.0000 Uani . U . . . .
Ag126 Ag 0.71410(6) 0.00552(7) 0.84502(3) 0.0658 1.0000 Uani . U . . . .
Ag127 Ag 0.54003(6) 0.19139(7) 0.75003(3) 0.0692 1.0000 Uani . U . . . .
Ag128 Ag 0.55931(6) 0.19222(7) 0.69133(3) 0.0677 1.0000 Uani . U . . . .
Ag129 Ag 0.57480(6) 0.09300(7) 0.68348(3) 0.0680 1.0000 Uani . U . . . .
Ag130 Ag 0.56407(6) 0.03208(7) 0.73484(3) 0.0695 1.0000 Uani . U . . . .
Ag131 Ag 0.54329(6) 0.09284(7) 0.77526(3) 0.0665 1.0000 Uani . U . . . .
Ag132 Ag 0.90293(6) 0.18560(7) 0.77323(3) 0.0732 1.0000 Uani . U . . . .
Ag133 Ag 0.92220(6) 0.18705(7) 0.71490(3) 0.0728 1.0000 Uani . U . . . .
Ag134 Ag 0.93710(6) 0.08956(7) 0.70697(3) 0.0725 1.0000 Uani . U . . . .
Ag135 Ag 0.92834(6) 0.02644(7) 0.75875(4) 0.0757 1.0000 Uani . U . . . .
Ag136 Ag 0.90660(6) 0.08796(7) 0.79907(3) 0.0742 1.0000 Uani . U . . . .
S1 S 0.5543(2) 0.01116(19) 0.69320(12) 0.0729 1.0000 Uani . U . 1 1 .
S2 S 0.5477(2) 0.1619(2) 0.65231(11) 0.0744 1.0000 Uani . U . 2 1 .
S3 S 0.5166(2) 0.2517(2) 0.71318(11) 0.0743 1.0000 Uani . U . 3 1 .
S4 S 0.5018(2) 0.1599(2) 0.79144(11) 0.0713 1.0000 Uani . U . 4 1 .
S5 S 0.5270(2) 0.0115(2) 0.77778(10) 0.0775 1.0000 Uani . U . 5 1 .
S6 S 0.9687(2) 0.0073(2) 0.71899(12) 0.0826 1.0000 Uani . U . 6 1 .
S7 S 0.9670(2) 0.1570(3) 0.67885(11) 0.0832 1.0000 Uani . U . 7 1 .
S8 S 0.9318(2) 0.2462(2) 0.74044(12) 0.0780 1.0000 Uani . U . 8 1 .
S9 S 0.9200(2) 0.1551(3) 0.81851(10) 0.0799 1.0000 Uani . U . 9 1 .
S10 S 0.9418(2) 0.0071(3) 0.80470(11) 0.0844 1.0000 Uani . U . . 1 .
S11 S 0.6461(2) -0.0785(3) 0.67265(12) 0.0901 1.0000 Uani . U . . 1 .
S12 S 0.6428(2) 0.0498(2) 0.62062(11) 0.0814 1.0000 Uani . U . . 1 .
S13 S 0.6358(2) 0.1948(3) 0.59848(12) 0.0889 1.0000 Uani . U . . 1 .
S14 S 0.5977(3) 0.3036(2) 0.64086(13) 0.0981 1.0000 Uani . U . . 1 .
S15 S 0.5758(2) 0.3616(2) 0.70738(12) 0.0920 1.0000 Uani . U . . 1 .
S16 S 0.5515(2) 0.3000(3) 0.78420(11) 0.0859 1.0000 Uani . U . . 1 .
S17 S 0.5558(2) 0.1904(3) 0.85003(11) 0.0895 1.0000 Uani . U . . 1 .
S18 S 0.5648(2) 0.0445(2) 0.85411(12) 0.0810 1.0000 Uani . U . . 1 .
S19 S 0.5917(3) -0.0808(3) 0.82644(12) 0.0944 1.0000 Uani . U . . 1 .
S20 S 0.6174(3) -0.1062(2) 0.75178(14) 0.0990 1.0000 Uani . U . . 1 .
S21 S 0.9249(3) -0.0804(3) 0.68682(12) 0.1000 1.0000 Uani . U . . 1 .
S22 S 0.9241(2) 0.0453(2) 0.63664(12) 0.0777 1.0000 Uani . U . . 1 .
S23 S 0.9069(2) 0.1902(3) 0.61458(11) 0.0869 1.0000 Uani . U . . 1 .
S24 S 0.8885(2) 0.2989(3) 0.66049(11) 0.0904 1.0000 Uani . U . . 1 .
S25 S 0.8524(2) 0.3595(2) 0.72714(13) 0.0890 1.0000 Uani . U . . 1 .
S26 S 0.8381(2) 0.2983(2) 0.80398(12) 0.0868 1.0000 Uani . U . . 1 .
S27 S 0.8271(2) 0.1878(3) 0.86737(13) 0.0982 1.0000 Uani . U . 1 1 .
S28 S 0.8441(2) 0.0440(3) 0.87033(12) 0.0892 1.0000 Uani . U . 2 1 .
S29 S 0.8698(2) -0.0833(3) 0.84350(11) 0.0950 1.0000 Uani . U . 3 1 .
S30 S 0.9032(3) -0.1065(2) 0.76817(15) 0.1034 1.0000 Uani . U . 4 1 .
S31 S 0.7239(3) -0.1977(3) 0.72742(13) 0.1207 1.0000 Uani . U . 5 1 .
S32 S 0.7392(2) -0.0532(2) 0.60109(14) 0.0967 1.0000 Uani . U . 6 1 .
S33 S 0.7402(2) 0.0881(2) 0.56518(13) 0.0886 1.0000 Uani . U . 7 1 .
S34 S 0.6994(3) 0.3349(3) 0.58617(13) 0.1153 1.0000 Uani . U . 8 1 .
S35 S 0.6734(3) 0.4144(2) 0.63964(13) 0.0998 1.0000 Uani . U . 9 1 .
S36 S 0.6229(3) 0.4173(3) 0.77543(14) 0.1076 1.0000 Uani . U . . 1 .
S37 S 0.6067(3) 0.3354(3) 0.84680(14) 0.1111 1.0000 Uani . U . . 1 .
S38 S 0.6187(2) 0.0805(3) 0.91596(12) 0.0986 1.0000 Uani . U . . 1 .
S39 S 0.6447(2) -0.0562(2) 0.90091(13) 0.1023 1.0000 Uani . U . . 1 .
S40 S 0.8469(3) -0.1951(3) 0.73099(17) 0.1217 1.0000 Uani . U . . 1 .
S41 S 0.8598(2) -0.0536(3) 0.60947(14) 0.0957 1.0000 Uani . U . . 1 .
S42 S 0.8645(2) 0.0834(2) 0.56808(12) 0.0940 1.0000 Uani . U . . 1 .
S43 S 0.8248(3) 0.3358(3) 0.59188(15) 0.1159 1.0000 Uani . U . . 1 .
S44 S 0.7922(3) 0.4178(3) 0.65011(13) 0.1049 1.0000 Uani . U . . 1 .
S45 S 0.7450(2) 0.4112(2) 0.78541(15) 0.0984 1.0000 Uani . U . . 1 .
S46 S 0.7342(3) 0.3267(3) 0.85764(14) 0.1253 1.0000 Uani . U . . 1 .
S47 S 0.7419(2) 0.0829(3) 0.91839(13) 0.1043 1.0000 Uani . U . . 1 .
S48 S 0.7671(3) -0.0618(3) 0.90769(14) 0.1138 1.0000 Uani . U . . 1 .
S49 S 0.8120(3) -0.1951(3) 0.81093(16) 0.1185 1.0000 Uani . U . . 1 .
S50 S 0.7975(4) -0.1866(4) 0.65111(15) 0.1569 1.0000 Uani . U . . 1 .
S51 S 0.8045(3) 0.2283(3) 0.55074(13) 0.1209 1.0000 Uani . U . . 1 .
S52 S 0.6477(3) 0.2228(4) 0.90431(16) 0.1433 1.0000 Uani . U . . 1 .
S53 S 0.7127(5) -0.1901(5) 0.8810(2) 0.1987 1.0000 Uani . U . 1 1 .
S54 S 0.8294(2) 0.0011(4) 0.52953(15) 0.1189 1.0000 Uani . U . 2 1 .
S55 S 0.8133(3) 0.1532(3) 0.48952(15) 0.1415 1.0000 Uani . U . 3 1 .
S56 S 0.6848(5) 0.2393(4) 0.5217(2) 0.1850 1.0000 Uani . U . 4 1 .
S57 S 0.7414(5) 0.3783(3) 0.5200(3) 0.2209 1.0000 Uani . U . 5 1 .
S58 S 0.7743(4) 0.4654(5) 0.5716(2) 0.2110 1.0000 Uani . U . 6 1 .
S59 S 0.6920(3) 0.4873(3) 0.70564(14) 0.1274 1.0000 Uani . U . 7 1 .
S60 S 0.6696(4) 0.4578(4) 0.85062(19) 0.1633 1.0000 Uani . U . 8 1 .
S61 S 0.6407(4) 0.3633(4) 0.9200(3) 0.1966 1.0000 Uani . U . 9 1 .
S62 S 0.7559(6) 0.2399(5) 0.9312(2) 0.2267 1.0000 Uani . U . . 1 .
S63 S 0.6611(4) 0.1439(4) 0.97918(19) 0.1896 1.0000 Uani . U . . 1 .
S64 S 0.6696(2) -0.0096(4) 0.97094(13) 0.1381 1.0000 Uani . U . . 1 .
Ag200 Ag 0.7706(3) 0.2127(3) 0.90092(14) 0.1500 0.450(6) Uiso . . P . . .
P1 P 0.7209(3) -0.3725(2) 0.82208(16) 0.198(5) 1.0000 Uiso D U . . 2 .
Cl3 Cl 0.4648(4) 0.1175(4) 0.7232(2) 0.170(4) 1.0000 Uiso . . . . . .
Cl4 Cl 1.0118(5) 0.1103(5) 0.7565(3) 0.204(5) 1.0000 Uiso . . . . . .
Cl69 Cl 0.6831(3) -0.2003(3) 0.80313(17) 0.126(3) 1.0000 Uiso . . . . 2 .
C10 C 0.3535(8) -0.0264(4) 0.6764(5) 0.207(17) 1.0000 Uiso D U . 1 1 .
C11 C 0.4971(6) 0.0005(4) 0.6882(4) 0.092(8) 1.0000 Uiso D U . 1 1 .
C12 C 0.4666(8) -0.0114(4) 0.7087(4) 0.202(17) 1.0000 Uiso D U . 1 1 .
C13 C 0.4213(7) -0.0201(4) 0.7050(4) 0.184(15) 1.0000 Uiso D U . 1 1 .
C14 C 0.4065(6) -0.0170(4) 0.6808(4) 0.138(12) 1.0000 Uiso D U . 1 1 .
C15 C 0.4371(7) -0.0049(4) 0.6602(4) 0.164(14) 1.0000 Uiso D U . 1 1 .
C16 C 0.4821(7) 0.0036(4) 0.6641(4) 0.134(11) 1.0000 Uiso D U . 1 1 .
C17 C 0.3177(12) 0.0152(12) 0.6834(8) 0.231(19) 1.0000 Uiso D U . 1 1 .
C18 C 0.3421(11) -0.0713(13) 0.6935(9) 0.28(2) 1.0000 Uiso D U . 1 1 .
C19 C 0.3490(11) -0.0302(13) 0.6488(8) 0.24(2) 1.0000 Uiso D U . 1 1 .
C20 C 0.3465(7) 0.1636(6) 0.6217(3) 0.154(13) 1.0000 Uiso D U . 2 1 .
C21 C 0.4892(6) 0.1605(7) 0.6442(3) 0.114(10) 1.0000 Uiso D U . 2 1 .
C22 C 0.4632(7) 0.1243(7) 0.6535(3) 0.121(10) 1.0000 Uiso D U . 2 1 .
C23 C 0.4175(6) 0.1252(6) 0.6463(3) 0.159(13) 1.0000 Uiso D U . 2 1 .
C24 C 0.3977(6) 0.1624(5) 0.6297(2) 0.113(10) 1.0000 Uiso D U . 2 1 .
C25 C 0.4236(7) 0.1984(6) 0.6204(3) 0.158(13) 1.0000 Uiso D U . 2 1 .
C26 C 0.4693(6) 0.1973(7) 0.6276(3) 0.130(11) 1.0000 Uiso D U . 2 1 .
C27 C 0.3450(9) 0.1758(12) 0.5927(6) 0.198(17) 1.0000 Uiso D U . 2 1 .
C28 C 0.3165(10) 0.1983(11) 0.6331(6) 0.168(14) 1.0000 Uiso D U . 2 1 .
C29 C 0.3286(10) 0.1162(12) 0.6309(6) 0.198(17) 1.0000 Uiso D U . 2 1 .
C30 C 0.3092(7) 0.2960(5) 0.6918(3) 0.121(10) 1.0000 Uiso D U . 3 1 .
C31 C 0.4558(5) 0.2661(5) 0.7076(3) 0.074(7) 1.0000 Uiso D U . 3 1 .
C32 C 0.4363(6) 0.2428(5) 0.6914(3) 0.116(10) 1.0000 Uiso D U . 3 1 .
C33 C 0.3892(6) 0.2526(4) 0.6864(2) 0.100(9) 1.0000 Uiso D U . 3 1 .
C34 C 0.3615(5) 0.2855(4) 0.6973(2) 0.081(8) 1.0000 Uiso D U . 3 1 .
C35 C 0.3809(6) 0.3085(4) 0.7135(2) 0.113(10) 1.0000 Uiso D U . 3 1 .
C36 C 0.4280(6) 0.2991(5) 0.7186(2) 0.122(10) 1.0000 Uiso D U . 3 1 .
C37 C 0.3038(9) 0.3081(11) 0.6645(6) 0.194(16) 1.0000 Uiso D U . 3 1 .
C38 C 0.2848(10) 0.2548(12) 0.7020(6) 0.210(18) 1.0000 Uiso D U . 3 1 .
C39 C 0.2881(9) 0.3351(11) 0.7042(6) 0.183(15) 1.0000 Uiso D U . 3 1 .
C40 C 0.2893(8) 0.1630(6) 0.7883(4) 0.186(16) 1.0000 Uiso D U . 4 1 .
C41 C 0.4407(6) 0.1617(6) 0.7900(4) 0.090(8) 1.0000 Uiso D U . 4 1 .
C42 C 0.4162(7) 0.1904(6) 0.7710(3) 0.148(12) 1.0000 Uiso D U . 4 1 .
C43 C 0.3680(7) 0.1909(5) 0.7704(3) 0.158(13) 1.0000 Uiso D U . 4 1 .
C44 C 0.3439(6) 0.1626(5) 0.7890(3) 0.156(13) 1.0000 Uiso D U . 4 1 .
C45 C 0.3684(7) 0.1337(5) 0.8080(3) 0.153(13) 1.0000 Uiso D U . 4 1 .
C46 C 0.4166(7) 0.1334(5) 0.8085(3) 0.127(11) 1.0000 Uiso D U . 4 1 .
C47 C 0.2659(10) 0.2085(12) 0.7928(7) 0.193(16) 1.0000 Uiso D U . 4 1 .
C48 C 0.2724(10) 0.1248(11) 0.8092(7) 0.192(16) 1.0000 Uiso D U . 4 1 .
C49 C 0.2767(10) 0.1545(13) 0.7623(7) 0.24(2) 1.0000 Uiso D U . 4 1 .
C50 C 0.3275(9) -0.0468(9) 0.78906(18) 0.178(15) 1.0000 Uiso D U . 5 1 .
C51 C 0.4693(7) -0.0028(8) 0.78071(18) 0.101(9) 1.0000 Uiso D U . 5 1 .
C52 C 0.4306(8) 0.0286(7) 0.78300(18) 0.146(12) 1.0000 Uiso D U . 5 1 .
C53 C 0.3857(7) 0.0150(7) 0.78552(18) 0.164(14) 1.0000 Uiso D U . 5 1 .
C54 C 0.3794(7) -0.0305(6) 0.78584(18) 0.167(14) 1.0000 Uiso D U . 5 1 .
C55 C 0.4181(7) -0.0621(7) 0.78372(18) 0.155(13) 1.0000 Uiso D U . 5 1 .
C56 C 0.4628(7) -0.0481(8) 0.78120(18) 0.128(11) 1.0000 Uiso D U . 5 1 .
C57 C 0.3257(12) -0.0883(16) 0.8113(8) 0.29(2) 1.0000 Uiso D U . 5 1 .
C58 C 0.3163(11) -0.0602(14) 0.7664(6) 0.220(18) 1.0000 Uiso D U . 5 1 .
C59 C 0.2933(12) -0.0088(14) 0.7947(7) 0.25(2) 1.0000 Uiso D U . 5 1 .
C60 C 1.1791(8) -0.0520(6) 0.7226(4) 0.172(14) 1.0000 Uiso D U . 6 1 .
C61 C 1.0283(8) -0.0102(7) 0.7205(5) 0.101(9) 1.0000 Uiso D U . 6 1 .
C62 C 1.0582(9) 0.0073(6) 0.7009(5) 0.26(2) 1.0000 Uiso D U . 6 1 .
C63 C 1.1061(8) -0.0060(6) 0.7016(4) 0.29(2) 1.0000 Uiso D U . 6 1 .
C64 C 1.1241(7) -0.0369(5) 0.7218(3) 0.130(11) 1.0000 Uiso D U . 6 1 .
C65 C 1.0942(8) -0.0543(6) 0.7416(4) 0.40(3) 1.0000 Uiso D U . 6 1 .
C66 C 1.0464(8) -0.0409(7) 0.7409(5) 0.38(3) 1.0000 Uiso D U . 6 1 .
C67 C 1.1962(10) -0.0717(14) 0.6984(8) 0.24(2) 1.0000 Uiso D U . 6 1 .
C68 C 1.2032(10) -0.0131(12) 0.7237(7) 0.212(18) 1.0000 Uiso D U . 6 1 .
C69 C 1.1891(11) -0.0881(13) 0.7455(7) 0.231(19) 1.0000 Uiso D U . 6 1 .
C70 C 1.1807(8) 0.1523(9) 0.6824(2) 0.185(16) 1.0000 Uiso D U . 7 1 .
C71 C 1.0282(8) 0.1559(11) 0.6800(2) 0.104(9) 1.0000 Uiso D U . 7 1 .
C72 C 1.0555(9) 0.1146(10) 0.6866(2) 0.23(2) 1.0000 Uiso D U . 7 1 .
C73 C 1.1039(9) 0.1134(8) 0.6873(2) 0.30(2) 1.0000 Uiso D U . 7 1 .
C74 C 1.1251(8) 0.1537(7) 0.6814(2) 0.146(12) 1.0000 Uiso D U . 7 1 .
C75 C 1.0979(9) 0.1951(8) 0.6750(2) 0.35(3) 1.0000 Uiso D U . 7 1 .
C76 C 1.0495(9) 0.1961(10) 0.6742(2) 0.27(2) 1.0000 Uiso D U . 7 1 .
C77 C 1.2044(11) 0.1172(15) 0.6675(7) 0.228(19) 1.0000 Uiso D U . 7 1 .
C78 C 1.1954(11) 0.1983(15) 0.6714(7) 0.27(2) 1.0000 Uiso D U . 7 1 .
C79 C 1.1942(10) 0.1399(14) 0.7087(7) 0.215(18) 1.0000 Uiso D U . 7 1 .
C80 C 1.1326(6) 0.2913(3) 0.7486(4) 0.107(9) 1.0000 Uiso D U . 8 1 .
C81 C 0.9913(7) 0.2595(4) 0.7426(6) 0.114(10) 1.0000 Uiso D U . 8 1 .
C82 C 1.0177(8) 0.2756(5) 0.7211(5) 0.32(3) 1.0000 Uiso D U . 8 1 .
C83 C 1.0630(8) 0.2858(4) 0.7230(4) 0.35(3) 1.0000 Uiso D U . 8 1 .
C84 C 1.0820(7) 0.2802(4) 0.7465(3) 0.118(10) 1.0000 Uiso D U . 8 1 .
C85 C 1.0557(8) 0.2639(4) 0.7679(4) 0.205(17) 1.0000 Uiso D U . 8 1 .
C86 C 1.0103(8) 0.2537(4) 0.7661(5) 0.34(3) 1.0000 Uiso D U . 8 1 .
C87 C 1.1674(9) 0.2510(9) 0.7428(6) 0.142(12) 1.0000 Uiso D U . 8 1 .
C88 C 1.1417(9) 0.3338(11) 0.7301(7) 0.219(18) 1.0000 Uiso D U . 8 1 .
C89 C 1.1389(9) 0.2990(10) 0.7754(7) 0.191(16) 1.0000 Uiso D U . 8 1 .
C90 C 1.1244(7) 0.1530(7) 0.8474(2) 0.144(12) 1.0000 Uiso D U . 9 1 .
C91 C 0.9794(8) 0.1512(10) 0.8264(2) 0.105(9) 1.0000 Uiso D U . 9 1 .
C92 C 1.0123(9) 0.1138(9) 0.8248(2) 0.24(2) 1.0000 Uiso D U . 9 1 .
C93 C 1.0580(8) 0.1144(7) 0.8314(2) 0.24(2) 1.0000 Uiso D U . 9 1 .
C94 C 1.0712(7) 0.1523(6) 0.8395(2) 0.128(11) 1.0000 Uiso D U . 9 1 .
C95 C 1.0384(8) 0.1896(7) 0.8411(2) 0.37(3) 1.0000 Uiso D U . 9 1 .
C96 C 0.9927(8) 0.1890(9) 0.8345(3) 0.24(2) 1.0000 Uiso D U . 9 1 .
C97 C 1.1236(9) 0.1641(12) 0.8745(6) 0.194(16) 1.0000 Uiso D U . 9 1 .
C98 C 1.1483(10) 0.1897(12) 0.8288(6) 0.180(15) 1.0000 Uiso D U . 9 1 .
C99 C 1.1508(10) 0.1074(12) 0.8468(6) 0.199(17) 1.0000 Uiso D U . 9 1 .
C100 C 1.1449(7) -0.0533(7) 0.83156(19) 0.146(12) 1.0000 Uiso D U . . 1 .
C101 C 1.0002(7) -0.0078(9) 0.8127(2) 0.109(10) 1.0000 Uiso D U . . 1 .
C102 C 1.0193(7) -0.0517(9) 0.8107(2) 0.168(14) 1.0000 Uiso D U . . 1 .
C103 C 1.0655(7) -0.0662(7) 0.8167(2) 0.25(2) 1.0000 Uiso D U . . 1 .
C104 C 1.0926(7) -0.0368(6) 0.8248(2) 0.131(11) 1.0000 Uiso D U . . 1 .
C105 C 1.0736(7) 0.0073(6) 0.8268(2) 0.180(15) 1.0000 Uiso D U . . 1 .
C106 C 1.0274(8) 0.0216(7) 0.8209(2) 0.179(15) 1.0000 Uiso D U . . 1 .
C107 C 1.1720(9) -0.0675(11) 0.8087(5) 0.156(13) 1.0000 Uiso D U . . 1 .
C108 C 1.1671(10) -0.0145(12) 0.8396(6) 0.216(18) 1.0000 Uiso D U . . 1 .
C109 C 1.1461(8) -0.0939(11) 0.8530(5) 0.153(13) 1.0000 Uiso D U . . 1 .
C110 C 0.4839(9) -0.1710(11) 0.6437(4) 0.24(2) 1.0000 Uiso D U . . 1 .
C111 C 0.5999(7) -0.1063(9) 0.6645(3) 0.110(10) 1.0000 Uiso D U . . 1 .
C112 C 0.5971(7) -0.1526(9) 0.6729(3) 0.159(13) 1.0000 Uiso D U . . 1 .
C113 C 0.5600(8) -0.1734(7) 0.6662(3) 0.199(17) 1.0000 Uiso D U . . 1 .
C114 C 0.5260(6) -0.1477(8) 0.6511(3) 0.147(12) 1.0000 Uiso D U . . 1 .
C115 C 0.5288(7) -0.1014(8) 0.6426(3) 0.188(16) 1.0000 Uiso D U . . 1 .
C116 C 0.5658(8) -0.0807(8) 0.6493(3) 0.183(15) 1.0000 Uiso D U . . 1 .
C117 C 0.4922(16) -0.2231(16) 0.6525(9) 0.29(2) 1.0000 Uiso D U . . 1 .
C118 C 0.4799(14) -0.1606(17) 0.6151(8) 0.27(2) 1.0000 Uiso D U . . 1 .
C119 C 0.4383(17) -0.152(2) 0.6564(10) 0.55(3) 1.0000 Uiso D U . . 1 .
C120 C 0.4573(7) 0.0199(7) 0.5791(2) 0.170(14) 1.0000 Uiso D U . . 1 .
C121 C 0.5891(6) 0.0423(8) 0.6088(2) 0.098(9) 1.0000 Uiso D U . . 1 .
C122 C 0.5853(6) 0.0022(7) 0.5998(2) 0.141(12) 1.0000 Uiso D U . . 1 .
C123 C 0.5434(7) -0.0048(6) 0.5905(2) 0.194(16) 1.0000 Uiso D U . . 1 .
C124 C 0.5053(6) 0.0282(5) 0.5899(2) 0.124(11) 1.0000 Uiso D U . . 1 .
C125 C 0.5091(6) 0.0682(6) 0.5987(2) 0.121(10) 1.0000 Uiso D U . . 1 .
C126 C 0.5508(7) 0.0752(7) 0.6082(2) 0.142(12) 1.0000 Uiso D U . . 1 .
C127 C 0.4621(9) 0.0275(12) 0.5493(6) 0.167(14) 1.0000 Uiso D U . . 1 .
C128 C 0.4468(10) -0.0257(11) 0.5886(5) 0.158(13) 1.0000 Uiso D U . . 1 .
C129 C 0.4171(11) 0.0541(12) 0.5876(6) 0.226(19) 1.0000 Uiso D U . . 1 .
C130 C 0.4657(7) 0.2182(7) 0.5323(3) 0.134(11) 1.0000 Uiso D U . . 1 .
C131 C 0.5867(6) 0.2015(7) 0.5790(3) 0.090(8) 1.0000 Uiso D U . . 1 .
C132 C 0.5539(7) 0.2393(7) 0.5787(3) 0.143(12) 1.0000 Uiso D U . . 1 .
C133 C 0.5153(6) 0.2446(6) 0.5638(3) 0.165(14) 1.0000 Uiso D U . . 1 .
C134 C 0.5098(6) 0.2123(5) 0.5490(3) 0.147(12) 1.0000 Uiso D U . . 1 .
C135 C 0.5426(6) 0.1743(6) 0.5494(3) 0.166(14) 1.0000 Uiso D U . . 1 .
C136 C 0.5810(6) 0.1690(6) 0.5643(3) 0.127(11) 1.0000 Uiso D U . . 1 .
C137 C 0.4341(12) 0.2592(14) 0.5369(6) 0.25(2) 1.0000 Uiso D U . . 1 .
C138 C 0.4391(13) 0.1755(15) 0.5393(6) 0.27(2) 1.0000 Uiso D U . . 1 .
C139 C 0.4817(10) 0.2241(14) 0.5044(7) 0.212(18) 1.0000 Uiso D U . . 1 .
C140 C 0.4077(7) 0.3601(5) 0.5953(3) 0.154(13) 1.0000 Uiso D U . . 1 .
C141 C 0.5432(6) 0.3202(5) 0.6272(4) 0.085(8) 1.0000 Uiso D U . . 1 .
C142 C 0.5031(7) 0.3049(4) 0.6403(3) 0.128(11) 1.0000 Uiso D U . . 1 .
C143 C 0.4596(6) 0.3179(4) 0.6299(3) 0.143(12) 1.0000 Uiso D U . . 1 .
C144 C 0.4559(6) 0.3461(4) 0.6066(3) 0.127(11) 1.0000 Uiso D U . . 1 .
C145 C 0.4959(6) 0.3616(4) 0.5936(3) 0.134(11) 1.0000 Uiso D U . . 1 .
C146 C 0.5393(6) 0.3486(5) 0.6040(4) 0.128(11) 1.0000 Uiso D U . . 1 .
C147 C 0.3778(10) 0.3901(11) 0.6115(6) 0.166(14) 1.0000 Uiso D U . . 1 .
C148 C 0.4138(10) 0.3865(11) 0.5688(7) 0.218(18) 1.0000 Uiso D U . . 1 .
C149 C 0.3840(10) 0.3177(10) 0.5945(6) 0.180(15) 1.0000 Uiso D U . . 1 .
C150 C 0.3854(7) 0.4724(6) 0.6826(3) 0.128(11) 1.0000 Uiso D U . . 1 .
C151 C 0.5216(6) 0.3937(6) 0.7003(3) 0.103(9) 1.0000 Uiso D U . . 1 .
C152 C 0.5036(6) 0.4275(6) 0.7140(3) 0.130(11) 1.0000 Uiso D U . . 1 .
C153 C 0.4607(6) 0.4524(5) 0.7084(3) 0.187(16) 1.0000 Uiso D U . . 1 .
C154 C 0.4354(5) 0.4435(5) 0.6892(3) 0.126(11) 1.0000 Uiso D U . . 1 .
C155 C 0.4533(6) 0.4097(5) 0.6755(3) 0.109(9) 1.0000 Uiso D U . . 1 .
C156 C 0.4962(6) 0.3848(5) 0.6811(3) 0.103(9) 1.0000 Uiso D U . . 1 .
C157 C 0.3534(11) 0.4643(11) 0.7037(7) 0.226(19) 1.0000 Uiso D U . . 1 .
C158 C 0.3914(9) 0.5221(11) 0.6765(6) 0.163(14) 1.0000 Uiso D U . . 1 .
C159 C 0.3667(11) 0.4577(11) 0.6602(8) 0.30(2) 1.0000 Uiso D U . . 1 .
C160 C 0.3398(8) 0.3602(8) 0.7844(3) 0.150(13) 1.0000 Uiso D U . . 1 .
C161 C 0.4898(6) 0.3185(7) 0.7840(3) 0.095(9) 1.0000 Uiso D U . . 1 .
C162 C 0.4727(7) 0.3616(7) 0.7719(3) 0.141(12) 1.0000 Uiso D U . . 1 .
C163 C 0.4248(7) 0.3750(6) 0.7720(2) 0.160(14) 1.0000 Uiso D U . . 1 .
C164 C 0.3937(6) 0.3453(5) 0.7843(2) 0.106(9) 1.0000 Uiso D U . . 1 .
C165 C 0.4106(7) 0.3022(6) 0.7963(2) 0.125(11) 1.0000 Uiso D U . . 1 .
C166 C 0.4584(7) 0.2888(6) 0.7961(3) 0.142(12) 1.0000 Uiso D U . . 1 .
C167 C 0.3298(11) 0.4029(15) 0.7649(8) 0.28(2) 1.0000 Uiso D U . . 1 .
C168 C 0.3152(11) 0.3229(13) 0.7783(7) 0.24(2) 1.0000 Uiso D U . . 1 .
C169 C 0.3226(10) 0.3699(15) 0.8104(7) 0.25(2) 1.0000 Uiso D U . . 1 .
C170 C 0.3448(9) 0.2139(9) 0.8798(2) 0.172(14) 1.0000 Uiso D U . . 1 .
C171 C 0.4945(6) 0.1979(8) 0.8590(2) 0.119(10) 1.0000 Uiso D U . . 1 .
C172 C 0.4684(7) 0.1613(7) 0.8608(2) 0.132(11) 1.0000 Uiso D U . . 1 .
C173 C 0.4207(7) 0.1663(6) 0.8674(2) 0.122(10) 1.0000 Uiso D U . . 1 .
C174 C 0.3995(6) 0.2081(6) 0.87221(19) 0.113(10) 1.0000 Uiso D U . . 1 .
C175 C 0.4256(7) 0.2447(6) 0.8705(2) 0.135(11) 1.0000 Uiso D U . . 1 .
C176 C 0.4733(7) 0.2398(8) 0.8639(2) 0.151(13) 1.0000 Uiso D U . . 1 .
C177 C 0.3168(12) 0.2158(17) 0.8563(7) 0.26(2) 1.0000 Uiso D U . . 1 .
C178 C 0.3326(12) 0.2583(17) 0.8903(8) 0.35(3) 1.0000 Uiso D U . . 1 .
C179 C 0.3329(11) 0.1744(16) 0.8993(8) 0.30(2) 1.0000 Uiso D U . . 1 .
C180 C 0.3612(7) 0.0016(3) 0.8802(4) 0.173(15) 1.0000 Uiso D U . . 1 .
C181 C 0.5041(6) 0.0317(3) 0.8618(4) 0.091(8) 1.0000 Uiso D U . . 1 .
C182 C 0.4869(6) 0.0252(3) 0.8867(4) 0.115(10) 1.0000 Uiso D U . . 1 .
C183 C 0.4410(6) 0.0155(3) 0.8926(3) 0.184(15) 1.0000 Uiso D U . . 1 .
C184 C 0.4119(6) 0.0126(3) 0.8736(3) 0.122(10) 1.0000 Uiso D U . . 1 .
C185 C 0.4290(6) 0.0188(3) 0.8487(3) 0.150(13) 1.0000 Uiso D U . . 1 .
C186 C 0.4750(6) 0.0285(3) 0.8429(4) 0.105(9) 1.0000 Uiso D U . . 1 .
C187 C 0.3505(8) -0.0018(9) 0.9090(5) 0.123(10) 1.0000 Uiso D U . . 1 .
C188 C 0.3548(9) -0.0442(11) 0.8724(6) 0.204(17) 1.0000 Uiso D U . . 1 .
C189 C 0.3283(9) 0.0387(9) 0.8663(5) 0.139(12) 1.0000 Uiso D U . . 1 .
C190 C 0.4407(11) -0.2063(10) 0.8708(3) 0.166(14) 1.0000 Uiso D U . . 1 .
C191 C 0.5495(10) -0.1178(10) 0.8395(3) 0.123(11) 1.0000 Uiso D U . . 1 .
C192 C 0.5620(9) -0.1627(11) 0.8510(3) 0.29(2) 1.0000 Uiso D U . . 1 .
C193 C 0.5276(9) -0.1908(9) 0.8609(3) 0.36(3) 1.0000 Uiso D U . . 1 .
C194 C 0.4806(9) -0.1740(8) 0.8595(3) 0.191(16) 1.0000 Uiso D U . . 1 .
C195 C 0.4682(9) -0.1292(9) 0.8480(3) 0.228(19) 1.0000 Uiso D U . . 1 .
C196 C 0.5027(11) -0.1012(8) 0.8381(3) 0.220(19) 1.0000 Uiso D U . . 1 .
C197 C 0.4548(16) -0.2338(16) 0.8956(8) 0.31(3) 1.0000 Uiso D U . . 1 .
C198 C 0.4343(18) -0.2381(18) 0.8527(8) 0.38(3) 1.0000 Uiso D U . . 1 .
C199 C 0.3950(16) -0.1769(15) 0.8745(9) 0.32(3) 1.0000 Uiso D U . . 1 .
C200 C 0.4410(7) -0.2103(5) 0.7606(5) 0.183(15) 1.0000 Uiso D U . . 1 .
C201 C 0.5661(7) -0.1349(6) 0.7523(6) 0.178(15) 1.0000 Uiso D U . . 1 .
C202 C 0.5401(9) -0.1348(5) 0.7315(5) 0.231(19) 1.0000 Uiso D U . . 1 .
C203 C 0.5007(8) -0.1583(6) 0.7340(4) 0.229(19) 1.0000 Uiso D U . . 1 .
C204 C 0.4872(7) -0.1823(5) 0.7575(4) 0.181(15) 1.0000 Uiso D U . . 1 .
C205 C 0.5133(7) -0.1825(6) 0.7782(4) 0.180(15) 1.0000 Uiso D U . . 1 .
C206 C 0.5526(7) -0.1589(6) 0.7756(5) 0.150(13) 1.0000 Uiso D U . . 1 .
C207 C 0.4277(11) -0.2177(12) 0.7341(7) 0.194(16) 1.0000 Uiso D U . . 1 .
C208 C 0.4516(10) -0.2562(13) 0.7774(8) 0.27(2) 1.0000 Uiso D U . . 1 .
C209 C 0.4008(11) -0.1834(10) 0.7724(7) 0.185(15) 1.0000 Uiso D U . . 1 .
C210 C 1.1113(9) -0.1943(9) 0.6697(3) 0.171(14) 1.0000 Uiso D U . . 1 .
C211 C 0.9800(7) -0.1142(8) 0.6817(3) 0.117(10) 1.0000 Uiso D U . . 1 .
C212 C 0.9845(7) -0.1613(9) 0.6895(2) 0.135(11) 1.0000 Uiso D U . . 1 .
C213 C 1.0267(7) -0.1871(7) 0.6856(2) 0.176(15) 1.0000 Uiso D U . . 1 .
C214 C 1.0648(7) -0.1659(7) 0.6739(2) 0.141(12) 1.0000 Uiso D U . . 1 .
C215 C 1.0604(7) -0.1190(7) 0.6661(2) 0.160(13) 1.0000 Uiso D U . . 1 .
C216 C 1.0181(9) -0.0932(7) 0.6700(3) 0.177(15) 1.0000 Uiso D U . . 1 .
C217 C 1.1309(12) -0.2158(14) 0.6948(7) 0.24(2) 1.0000 Uiso D U . . 1 .
C218 C 1.1035(12) -0.2319(16) 0.6549(8) 0.31(2) 1.0000 Uiso D U . . 1 .
C219 C 1.1453(13) -0.1638(14) 0.6550(7) 0.26(2) 1.0000 Uiso D U . . 1 .
C220 C 1.1374(7) 0.0095(4) 0.6174(4) 0.120(10) 1.0000 Uiso D U . . 1 .
C221 C 0.9862(7) 0.0348(4) 0.6310(4) 0.081(8) 1.0000 Uiso D U . . 1 .
C222 C 1.0042(7) 0.0177(4) 0.6097(4) 0.163(14) 1.0000 Uiso D U . . 1 .
C223 C 1.0523(7) 0.0096(4) 0.6054(3) 0.210(18) 1.0000 Uiso D U . . 1 .
C224 C 1.0827(6) 0.0187(4) 0.6223(3) 0.123(11) 1.0000 Uiso D U . . 1 .
C225 C 1.0648(7) 0.0358(4) 0.6435(3) 0.203(17) 1.0000 Uiso D U . . 1 .
C226 C 1.0167(8) 0.0438(4) 0.6479(4) 0.203(17) 1.0000 Uiso D U . . 1 .
C227 C 1.1481(9) 0.0065(10) 0.5904(6) 0.145(12) 1.0000 Uiso D U . . 1 .
C228 C 1.1615(10) 0.0487(11) 0.6242(6) 0.200(17) 1.0000 Uiso D U . . 1 .
C229 C 1.1555(10) -0.0356(13) 0.6338(7) 0.28(2) 1.0000 Uiso D U . . 1 .
C230 C 1.1103(8) 0.2172(9) 0.5801(2) 0.163(14) 1.0000 Uiso D U . . 1 .
C231 C 0.9652(7) 0.1981(9) 0.6043(2) 0.108(9) 1.0000 Uiso D U . . 1 .
C232 C 0.9779(7) 0.2415(9) 0.5950(3) 0.158(13) 1.0000 Uiso D U . . 1 .
C233 C 1.0241(8) 0.2476(7) 0.5871(2) 0.172(14) 1.0000 Uiso D U . . 1 .
C234 C 1.0578(7) 0.2102(7) 0.5888(2) 0.160(14) 1.0000 Uiso D U . . 1 .
C235 C 1.0452(8) 0.1667(7) 0.5984(2) 0.174(15) 1.0000 Uiso D U . . 1 .
C236 C 0.9989(9) 0.1607(8) 0.6062(2) 0.211(18) 1.0000 Uiso D U . . 1 .
C237 C 1.1126(11) 0.2638(15) 0.5648(8) 0.30(2) 1.0000 Uiso D U . . 1 .
C238 C 1.1294(10) 0.1821(13) 0.5644(7) 0.196(16) 1.0000 Uiso D U . . 1 .
C239 C 1.1384(12) 0.2122(17) 0.6026(7) 0.30(2) 1.0000 Uiso D U . . 1 .
C240 C 1.0865(8) 0.3598(7) 0.6466(2) 0.191(16) 1.0000 Uiso D U . . 1 .
C241 C 0.9462(7) 0.3158(8) 0.6562(2) 0.093(8) 1.0000 Uiso D U . . 1 .
C242 C 0.9543(7) 0.3569(8) 0.6628(2) 0.26(2) 1.0000 Uiso D U . . 1 .
C243 C 0.9990(8) 0.3710(7) 0.6597(2) 0.31(2) 1.0000 Uiso D U . . 1 .
C244 C 1.0358(7) 0.3440(6) 0.6501(2) 0.138(12) 1.0000 Uiso D U . . 1 .
C245 C 1.0277(8) 0.3027(7) 0.6437(2) 0.26(2) 1.0000 Uiso D U . . 1 .
C246 C 0.9830(8) 0.2887(7) 0.6468(2) 0.155(13) 1.0000 Uiso D U . . 1 .
C247 C 1.1227(10) 0.3179(11) 0.6534(6) 0.173(14) 1.0000 Uiso D U . . 1 .
C248 C 1.0909(10) 0.3942(12) 0.6640(6) 0.197(17) 1.0000 Uiso D U . . 1 .
C249 C 1.0958(10) 0.3836(12) 0.6177(6) 0.190(16) 1.0000 Uiso D U . . 1 .
C250 C 1.0178(7) 0.4723(7) 0.7269(4) 0.145(12) 1.0000 Uiso D U . . 1 .
C251 C 0.8995(6) 0.3952(6) 0.7249(5) 0.095(9) 1.0000 Uiso D U . . 1 .
C252 C 0.9284(7) 0.3849(6) 0.7452(4) 0.205(17) 1.0000 Uiso D U . . 1 .
C253 C 0.9660(7) 0.4097(6) 0.7460(4) 0.224(19) 1.0000 Uiso D U . . 1 .
C254 C 0.9752(6) 0.4449(5) 0.7262(3) 0.117(10) 1.0000 Uiso D U . . 1 .
C255 C 0.9467(7) 0.4550(6) 0.7058(4) 0.206(17) 1.0000 Uiso D U . . 1 .
C256 C 0.9089(6) 0.4302(7) 0.7051(4) 0.202(17) 1.0000 Uiso D U . . 1 .
C257 C 1.0376(13) 0.4605(15) 0.7525(8) 0.29(2) 1.0000 Uiso D U . . 1 .
C258 C 1.0024(11) 0.5225(15) 0.7212(10) 0.31(3) 1.0000 Uiso D U . . 1 .
C259 C 1.0545(13) 0.4603(13) 0.7076(8) 0.26(2) 1.0000 Uiso D U . . 1 .
C260 C 1.0266(7) 0.3435(5) 0.8350(3) 0.132(11) 1.0000 Uiso D U . . 1 .
C261 C 0.8929(8) 0.3123(6) 0.8135(4) 0.105(9) 1.0000 Uiso D U . . 1 .
C262 C 0.8944(8) 0.3387(6) 0.8321(4) 0.25(2) 1.0000 Uiso D U . . 1 .
C263 C 0.9372(8) 0.3487(5) 0.8390(3) 0.206(17) 1.0000 Uiso D U . . 1 .
C264 C 0.9786(7) 0.3324(5) 0.8273(3) 0.158(13) 1.0000 Uiso D U . . 1 .
C265 C 0.9770(9) 0.3060(5) 0.8088(3) 0.35(3) 1.0000 Uiso D U . . 1 .
C266 C 0.9343(10) 0.2959(5) 0.8019(4) 0.25(2) 1.0000 Uiso D U . . 1 .
C267 C 1.0596(10) 0.3005(10) 0.8391(6) 0.153(13) 1.0000 Uiso D U . . 1 .
C268 C 1.0197(10) 0.3632(11) 0.8591(6) 0.193(16) 1.0000 Uiso D U . . 1 .
C269 C 1.0469(11) 0.3783(12) 0.8140(6) 0.213(18) 1.0000 Uiso D U . . 1 .
C270 C 0.9949(6) 0.2022(7) 0.9289(3) 0.161(14) 1.0000 Uiso D U . 1 1 .
C271 C 0.8760(7) 0.1920(11) 0.8854(4) 0.144(12) 1.0000 Uiso D U . 1 1 .
C272 C 0.8936(8) 0.1548(10) 0.9026(5) 0.25(2) 1.0000 Uiso D U . 1 1 .
C273 C 0.9316(8) 0.1579(8) 0.9166(4) 0.24(2) 1.0000 Uiso D U . 1 1 .
C274 C 0.9521(7) 0.1986(7) 0.9133(3) 0.154(13) 1.0000 Uiso D U . 1 1 .
C275 C 0.9346(7) 0.2358(8) 0.8960(3) 0.205(17) 1.0000 Uiso D U . 1 1 .
C276 C 0.8966(8) 0.2325(10) 0.8821(3) 0.26(2) 1.0000 Uiso D U . 1 1 .
C277 C 0.9781(9) 0.2199(13) 0.9525(7) 0.206(17) 1.0000 Uiso D U . 1 1 .
C278 C 1.0277(11) 0.2353(12) 0.9129(6) 0.198(17) 1.0000 Uiso D U . 1 1 .
C279 C 1.0214(10) 0.1554(12) 0.9357(6) 0.169(14) 1.0000 Uiso D U . 1 1 .
C280 C 1.0395(7) 0.0072(6) 0.9164(3) 0.120(10) 1.0000 Uiso D U . 2 1 .
C281 C 0.8992(7) 0.0292(7) 0.8854(3) 0.096(9) 1.0000 Uiso D U . 2 1 .
C282 C 0.9106(7) -0.0076(7) 0.9043(4) 0.177(15) 1.0000 Uiso D U . 2 1 .
C283 C 0.9548(7) -0.0147(6) 0.9141(3) 0.153(13) 1.0000 Uiso D U . 2 1 .
C284 C 0.9879(6) 0.0151(5) 0.9049(3) 0.134(11) 1.0000 Uiso D U . 2 1 .
C285 C 0.9766(7) 0.0520(6) 0.8861(3) 0.26(2) 1.0000 Uiso D U . 2 1 .
C286 C 0.9324(8) 0.0590(7) 0.8763(3) 0.174(15) 1.0000 Uiso D U . 2 1 .
C287 C 1.0362(9) 0.0213(12) 0.9427(6) 0.183(15) 1.0000 Uiso D U . 2 1 .
C288 C 1.0571(10) -0.0406(12) 0.9187(6) 0.173(14) 1.0000 Uiso D U . 2 1 .
C289 C 1.0729(12) 0.0364(14) 0.8988(7) 0.35(3) 1.0000 Uiso D U . 2 1 .
C290 C 1.0365(7) -0.2011(7) 0.8970(2) 0.159(13) 1.0000 Uiso D U . 3 1 .
C291 C 0.9194(6) -0.1182(8) 0.8596(2) 0.096(9) 1.0000 Uiso D U . 3 1 .
C292 C 0.9215(6) -0.1655(8) 0.8639(2) 0.126(11) 1.0000 Uiso D U . 3 1 .
C293 C 0.9590(6) -0.1919(6) 0.8760(2) 0.166(14) 1.0000 Uiso D U . 3 1 .
C294 C 0.9947(6) -0.1714(6) 0.8839(2) 0.130(11) 1.0000 Uiso D U . 3 1 .
C295 C 0.9929(6) -0.1239(6) 0.8796(2) 0.133(11) 1.0000 Uiso D U . 3 1 .
C296 C 0.9552(7) -0.0977(6) 0.8675(2) 0.151(13) 1.0000 Uiso D U . 3 1 .
C297 C 1.0685(12) -0.2238(12) 0.8768(6) 0.219(18) 1.0000 Uiso D U . 3 1 .
C298 C 1.0190(10) -0.2378(11) 0.9169(6) 0.179(15) 1.0000 Uiso D U . 3 1 .
C299 C 1.0646(10) -0.1717(10) 0.9089(6) 0.172(14) 1.0000 Uiso D U . 3 1 .
C300 C 1.0991(8) -0.2077(5) 0.7889(4) 0.194(16) 1.0000 Uiso D U . 4 1 .
C301 C 0.9607(7) -0.1354(4) 0.7723(5) 0.125(11) 1.0000 Uiso D U . 4 1 .
C302 C 0.9925(8) -0.1438(5) 0.7527(4) 0.167(14) 1.0000 Uiso D U . 4 1 .
C303 C 1.0364(7) -0.1669(5) 0.7580(4) 0.194(16) 1.0000 Uiso D U . 4 1 .
C304 C 1.0488(6) -0.1813(4) 0.7828(3) 0.116(10) 1.0000 Uiso D U . 4 1 .
C305 C 1.0171(7) -0.1728(5) 0.8023(4) 0.138(12) 1.0000 Uiso D U . 4 1 .
C306 C 0.9732(7) -0.1497(5) 0.7971(5) 0.144(12) 1.0000 Uiso D U . 4 1 .
C307 C 1.1257(11) -0.2156(11) 0.7643(7) 0.216(18) 1.0000 Uiso D U . 4 1 .
C308 C 1.0932(10) -0.2556(12) 0.8066(8) 0.24(2) 1.0000 Uiso D U . 4 1 .
C309 C 1.1266(11) -0.1788(11) 0.8025(7) 0.215(18) 1.0000 Uiso D U . 4 1 .
C310 C 0.5849(9) -0.3330(8) 0.7250(2) 0.174(15) 1.0000 Uiso D U . 5 1 .
C311 C 0.6832(10) -0.2358(10) 0.7267(3) 0.158(13) 1.0000 Uiso D U . 5 1 .
C312 C 0.6983(8) -0.2779(11) 0.7199(3) 0.30(2) 1.0000 Uiso D U . 5 1 .
C313 C 0.6667(8) -0.3094(9) 0.7193(2) 0.220(19) 1.0000 Uiso D U . 5 1 .
C314 C 0.6196(8) -0.2988(7) 0.7255(2) 0.161(14) 1.0000 Uiso D U . 5 1 .
C315 C 0.6045(9) -0.2569(8) 0.7324(2) 0.171(14) 1.0000 Uiso D U . 5 1 .
C316 C 0.6361(11) -0.2255(8) 0.7331(2) 0.181(15) 1.0000 Uiso D U . 5 1 .
C317 C 0.6084(13) -0.3721(12) 0.7130(7) 0.216(18) 1.0000 Uiso D U . 5 1 .
C318 C 0.5448(13) -0.3105(12) 0.7104(7) 0.227(19) 1.0000 Uiso D U . 5 1 .
C319 C 0.5679(15) -0.3514(15) 0.7521(8) 0.31(2) 1.0000 Uiso D U . 5 1 .
C320 C 0.5950(7) -0.1253(5) 0.5444(5) 0.167(14) 1.0000 Uiso D U . 6 1 .
C321 C 0.6962(5) -0.0748(4) 0.5853(4) 0.084(8) 1.0000 Uiso D U . 6 1 .
C322 C 0.6989(5) -0.0670(4) 0.5591(4) 0.134(11) 1.0000 Uiso D U . 6 1 .
C323 C 0.6662(6) -0.0832(5) 0.5460(3) 0.160(13) 1.0000 Uiso D U . 6 1 .
C324 C 0.6310(5) -0.1071(4) 0.5591(3) 0.134(11) 1.0000 Uiso D U . 6 1 .
C325 C 0.6285(5) -0.1152(4) 0.5853(4) 0.160(13) 1.0000 Uiso D U . 6 1 .
C326 C 0.6611(6) -0.0988(5) 0.5984(3) 0.110(10) 1.0000 Uiso D U . 6 1 .
C327 C 0.5842(13) -0.0918(13) 0.5207(8) 0.26(2) 1.0000 Uiso D U . 6 1 .
C328 C 0.6151(13) -0.1704(16) 0.5377(9) 0.40(3) 1.0000 Uiso D U . 6 1 .
C329 C 0.5499(12) -0.1316(13) 0.5608(7) 0.205(17) 1.0000 Uiso D U . 6 1 .
C330 C 0.5968(9) 0.0698(8) 0.4918(6) 0.24(2) 1.0000 Uiso D U . 7 1 .
C331 C 0.6974(7) 0.0818(6) 0.5449(4) 0.098(9) 1.0000 Uiso D U . 7 1 .
C332 C 0.7001(7) 0.1061(6) 0.5205(5) 0.178(15) 1.0000 Uiso D U . 7 1 .
C333 C 0.6675(7) 0.1021(6) 0.5033(4) 0.198(17) 1.0000 Uiso D U . 7 1 .
C334 C 0.6323(6) 0.0738(6) 0.5105(4) 0.150(13) 1.0000 Uiso D U . 7 1 .
C335 C 0.6294(7) 0.0495(6) 0.5350(4) 0.23(2) 1.0000 Uiso D U . 7 1 .
C336 C 0.6621(8) 0.0536(6) 0.5521(4) 0.164(14) 1.0000 Uiso D U . 7 1 .
C337 C 0.6216(13) 0.0525(16) 0.4694(8) 0.26(2) 1.0000 Uiso D U . 7 1 .
C338 C 0.5629(15) 0.0370(18) 0.5041(8) 0.31(2) 1.0000 Uiso D U . 7 1 .
C339 C 0.5708(19) 0.1160(18) 0.4832(10) 0.50(3) 1.0000 Uiso D U . 7 1 .
C340 C 0.5452(8) 0.3912(11) 0.5095(4) 0.204(17) 1.0000 Uiso D U . 8 1 .
C341 C 0.6545(5) 0.3577(9) 0.5638(3) 0.114(10) 1.0000 Uiso D U . 8 1 .
C342 C 0.6336(6) 0.3233(7) 0.5562(3) 0.125(11) 1.0000 Uiso D U . 8 1 .
C343 C 0.5986(6) 0.3339(7) 0.5389(3) 0.171(14) 1.0000 Uiso D U . 8 1 .
C344 C 0.5844(5) 0.3792(7) 0.5292(3) 0.172(14) 1.0000 Uiso D U . 8 1 .
C345 C 0.6054(6) 0.4138(7) 0.5367(3) 0.175(15) 1.0000 Uiso D U . 8 1 .
C346 C 0.6404(6) 0.4031(8) 0.5541(3) 0.139(12) 1.0000 Uiso D U . 8 1 .
C347 C 0.5200(15) 0.4370(17) 0.5114(7) 0.27(2) 1.0000 Uiso D U . 8 1 .
C348 C 0.5673(12) 0.3920(19) 0.4833(8) 0.31(2) 1.0000 Uiso D U . 8 1 .
C349 C 0.5107(17) 0.355(2) 0.5148(8) 0.57(3) 1.0000 Uiso D U . 8 1 .
C350 C 0.4985(9) 0.5180(6) 0.5888(4) 0.158(13) 1.0000 Uiso D U . 9 1 .
C351 C 0.6223(7) 0.4449(5) 0.6248(3) 0.102(9) 1.0000 Uiso D U . 9 1 .
C352 C 0.5781(8) 0.4355(5) 0.6345(3) 0.138(12) 1.0000 Uiso D U . 9 1 .
C353 C 0.5383(7) 0.4588(5) 0.6232(3) 0.124(11) 1.0000 Uiso D U . 9 1 .
C354 C 0.5428(6) 0.4920(5) 0.6018(3) 0.115(10) 1.0000 Uiso D U . 9 1 .
C355 C 0.5870(7) 0.5013(5) 0.5918(3) 0.157(13) 1.0000 Uiso D U . 9 1 .
C356 C 0.6265(6) 0.4779(6) 0.6034(3) 0.098(9) 1.0000 Uiso D U . 9 1 .
C357 C 0.4569(14) 0.5140(15) 0.6071(7) 0.31(3) 1.0000 Uiso D U . 9 1 .
C358 C 0.4898(13) 0.4968(13) 0.5656(8) 0.25(2) 1.0000 Uiso D U . 9 1 .
C359 C 0.5058(13) 0.5683(14) 0.5803(8) 0.30(2) 1.0000 Uiso D U . 9 1 .
C360 C 0.4394(8) 0.5445(7) 0.7694(4) 0.160(13) 1.0000 Uiso D U . . 1 .
C361 C 0.5689(6) 0.4547(6) 0.7737(4) 0.104(9) 1.0000 Uiso D U . . 1 .
C362 C 0.5331(8) 0.4467(5) 0.7918(4) 0.149(13) 1.0000 Uiso D U . . 1 .
C363 C 0.4915(7) 0.4755(6) 0.7905(3) 0.206(17) 1.0000 Uiso D U . . 1 .
C364 C 0.4856(6) 0.5123(5) 0.7708(3) 0.107(9) 1.0000 Uiso D U . . 1 .
C365 C 0.5215(6) 0.5205(6) 0.7525(3) 0.144(12) 1.0000 Uiso D U . . 1 .
C366 C 0.5630(6) 0.4915(7) 0.7539(3) 0.114(10) 1.0000 Uiso D U . . 1 .
C367 C 0.3967(12) 0.5154(11) 0.7714(8) 0.224(19) 1.0000 Uiso D U . . 1 .
C368 C 0.4357(11) 0.5700(13) 0.7903(8) 0.26(2) 1.0000 Uiso D U . . 1 .
C369 C 0.4392(11) 0.5769(12) 0.7451(8) 0.24(2) 1.0000 Uiso D U . . 1 .
C370 C 0.4052(8) 0.4161(6) 0.8697(3) 0.151(13) 1.0000 Uiso D U . . 1 .
C371 C 0.5471(7) 0.3579(6) 0.8530(3) 0.109(10) 1.0000 Uiso D U . . 1 .
C372 C 0.5095(7) 0.3451(5) 0.8422(3) 0.104(9) 1.0000 Uiso D U . . 1 .
C373 C 0.4643(7) 0.3636(5) 0.8475(3) 0.160(13) 1.0000 Uiso D U . . 1 .
C374 C 0.4565(6) 0.3950(5) 0.8638(2) 0.151(13) 1.0000 Uiso D U . . 1 .
C375 C 0.4942(8) 0.4081(5) 0.8746(3) 0.195(16) 1.0000 Uiso D U . . 1 .
C376 C 0.5395(7) 0.3896(6) 0.8691(3) 0.149(13) 1.0000 Uiso D U . . 1 .
C377 C 0.3731(10) 0.3803(11) 0.8728(7) 0.187(16) 1.0000 Uiso D U . . 1 .
C378 C 0.3905(10) 0.4536(12) 0.8483(7) 0.214(18) 1.0000 Uiso D U . . 1 .
C379 C 0.4038(11) 0.4364(13) 0.8947(8) 0.29(2) 1.0000 Uiso D U . . 1 .
C380 C 0.4206(7) 0.0655(6) 0.9643(3) 0.145(12) 1.0000 Uiso D U . . 1 .
C381 C 0.5598(8) 0.0802(8) 0.9277(4) 0.133(11) 1.0000 Uiso D U . . 1 .
C382 C 0.5209(9) 0.1078(7) 0.9176(4) 0.162(14) 1.0000 Uiso D U . . 1 .
C383 C 0.4767(8) 0.1032(6) 0.9293(3) 0.205(17) 1.0000 Uiso D U . . 1 .
C384 C 0.4712(7) 0.0709(5) 0.9509(3) 0.162(14) 1.0000 Uiso D U . . 1 .
C385 C 0.5099(8) 0.0435(6) 0.9610(4) 0.24(2) 1.0000 Uiso D U . . 1 .
C386 C 0.5541(8) 0.0480(7) 0.9495(5) 0.190(16) 1.0000 Uiso D U . . 1 .
C387 C 0.3839(10) 0.0914(10) 0.9471(6) 0.183(15) 1.0000 Uiso D U . . 1 .
C388 C 0.4172(9) 0.0848(11) 0.9892(6) 0.165(14) 1.0000 Uiso D U . . 1 .
C389 C 0.4122(10) 0.0123(11) 0.9703(6) 0.158(13) 1.0000 Uiso D U . . 1 .
C390 C 0.4712(7) -0.1369(4) 0.9546(4) 0.145(12) 1.0000 Uiso D U . . 1 .
C391 C 0.5947(8) -0.0786(6) 0.9180(7) 0.152(13) 1.0000 Uiso D U . . 1 .
C392 C 0.5837(8) -0.0774(5) 0.9433(7) 0.34(3) 1.0000 Uiso D U . . 1 .
C393 C 0.5441(8) -0.0960(5) 0.9550(5) 0.26(2) 1.0000 Uiso D U . . 1 .
C394 C 0.5153(8) -0.1157(5) 0.9414(4) 0.172(14) 1.0000 Uiso D U . . 1 .
C395 C 0.5263(9) -0.1172(6) 0.9161(4) 0.30(2) 1.0000 Uiso D U . . 1 .
C396 C 0.5660(9) -0.0986(6) 0.9045(5) 0.24(2) 1.0000 Uiso D U . . 1 .
C397 C 0.4622(11) -0.1230(11) 0.9800(7) 0.218(18) 1.0000 Uiso D U . . 1 .
C398 C 0.4277(11) -0.1194(11) 0.9382(6) 0.187(16) 1.0000 Uiso D U . . 1 .
C399 C 0.4795(10) -0.1883(12) 0.9578(7) 0.209(18) 1.0000 Uiso D U . . 1 .
C400 C 1.0170(8) -0.3329(7) 0.7353(5) 0.169(14) 1.0000 Uiso D U . . 1 .
C401 C 0.8946(7) -0.2340(6) 0.7303(5) 0.115(10) 1.0000 Uiso D U . . 1 .
C402 C 0.9222(8) -0.2407(6) 0.7511(4) 0.192(16) 1.0000 Uiso D U . . 1 .
C403 C 0.9616(7) -0.2723(6) 0.7526(4) 0.196(17) 1.0000 Uiso D U . . 1 .
C404 C 0.9736(6) -0.2972(6) 0.7333(3) 0.168(14) 1.0000 Uiso D U . . 1 .
C405 C 0.9460(7) -0.2906(6) 0.7126(4) 0.159(13) 1.0000 Uiso D U . . 1 .
C406 C 0.9065(7) -0.2589(6) 0.7111(4) 0.143(12) 1.0000 Uiso D U . . 1 .
C407 C 1.0576(13) -0.3130(11) 0.7441(9) 0.27(2) 1.0000 Uiso D U . . 1 .
C408 C 1.0298(13) -0.3460(12) 0.7098(8) 0.26(2) 1.0000 Uiso D U . . 1 .
C409 C 1.0058(11) -0.3748(14) 0.7539(9) 0.28(2) 1.0000 Uiso D U . . 1 .
C410 C 1.0546(9) -0.1267(7) 0.5717(5) 0.181(15) 1.0000 Uiso D U . . 1 .
C411 C 0.9163(6) -0.0741(6) 0.5982(5) 0.103(9) 1.0000 Uiso D U . . 1 .
C412 C 0.9448(8) -0.1050(6) 0.6144(4) 0.159(13) 1.0000 Uiso D U . . 1 .
C413 C 0.9890(7) -0.1218(5) 0.6060(4) 0.152(13) 1.0000 Uiso D U . . 1 .
C414 C 1.0048(6) -0.1076(5) 0.5813(4) 0.145(12) 1.0000 Uiso D U . . 1 .
C415 C 0.9763(7) -0.0767(5) 0.5651(4) 0.182(15) 1.0000 Uiso D U . . 1 .
C416 C 0.9321(7) -0.0601(5) 0.5735(5) 0.152(13) 1.0000 Uiso D U . . 1 .
C417 C 1.0898(11) -0.1283(13) 0.5918(7) 0.191(16) 1.0000 Uiso D U . . 1 .
C418 C 1.0525(11) -0.1739(16) 0.5665(10) 0.37(3) 1.0000 Uiso D U . . 1 .
C419 C 1.0695(13) -0.0957(16) 0.5476(9) 0.37(3) 1.0000 Uiso D U . . 1 .
C420 C 1.0673(7) 0.0699(5) 0.5229(3) 0.109(9) 1.0000 Uiso D U . . 1 .
C421 C 0.9248(7) 0.0801(6) 0.5552(4) 0.095(9) 1.0000 Uiso D U . . 1 .
C422 C 0.9588(8) 0.1016(5) 0.5641(3) 0.227(19) 1.0000 Uiso D U . . 1 .
C423 C 1.0044(8) 0.0986(5) 0.5538(3) 0.190(16) 1.0000 Uiso D U . . 1 .
C424 C 1.0161(7) 0.0739(4) 0.5344(3) 0.158(13) 1.0000 Uiso D U . . 1 .
C425 C 0.9822(7) 0.0521(5) 0.5255(3) 0.162(14) 1.0000 Uiso D U . . 1 .
C426 C 0.9367(7) 0.0553(6) 0.5359(4) 0.200(17) 1.0000 Uiso D U . . 1 .
C427 C 1.0962(10) 0.0945(11) 0.5358(6) 0.215(18) 1.0000 Uiso D U . . 1 .
C428 C 1.0862(9) 0.0212(11) 0.5262(6) 0.169(14) 1.0000 Uiso D U . . 1 .
C429 C 1.0677(9) 0.0900(12) 0.4954(7) 0.213(18) 1.0000 Uiso D U . . 1 .
C430 C 1.0033(10) 0.4156(7) 0.5474(5) 0.27(2) 1.0000 Uiso D U . . 1 .
C431 C 0.8764(9) 0.3588(7) 0.5791(5) 0.130(11) 1.0000 Uiso D U . . 1 .
C432 C 0.9176(11) 0.3473(6) 0.5918(4) 0.183(15) 1.0000 Uiso D U . . 1 .
C433 C 0.9584(9) 0.3654(6) 0.5816(4) 0.40(3) 1.0000 Uiso D U . . 1 .
C434 C 0.9581(8) 0.3951(6) 0.5586(4) 0.173(15) 1.0000 Uiso D U . . 1 .
C435 C 0.9169(9) 0.4067(6) 0.5459(4) 0.33(3) 1.0000 Uiso D U . . 1 .
C436 C 0.8761(9) 0.3884(8) 0.5561(6) 0.35(3) 1.0000 Uiso D U . . 1 .
C437 C 0.9983(14) 0.4340(14) 0.5193(8) 0.27(2) 1.0000 Uiso D U . . 1 .
C438 C 1.0459(13) 0.3776(13) 0.5511(9) 0.25(2) 1.0000 Uiso D U . . 1 .
C439 C 1.0116(13) 0.4554(15) 0.5612(8) 0.28(2) 1.0000 Uiso D U . . 1 .
C440 C 0.9605(8) 0.5306(7) 0.6282(3) 0.191(16) 1.0000 Uiso D U . . 1 .
C441 C 0.8408(8) 0.4504(9) 0.6436(4) 0.129(11) 1.0000 Uiso D U . . 1 .
C442 C 0.8414(8) 0.4894(9) 0.6540(3) 0.226(19) 1.0000 Uiso D U . . 1 .
C443 C 0.8793(8) 0.5150(8) 0.6491(3) 0.26(2) 1.0000 Uiso D U . . 1 .
C444 C 0.9169(7) 0.5016(7) 0.6337(3) 0.169(14) 1.0000 Uiso D U . . 1 .
C445 C 0.9165(8) 0.4624(7) 0.6232(3) 0.24(2) 1.0000 Uiso D U . . 1 .
C446 C 0.8785(10) 0.4369(7) 0.6282(4) 0.204(17) 1.0000 Uiso D U . . 1 .
C447 C 0.9600(11) 0.5565(13) 0.6014(7) 0.212(18) 1.0000 Uiso D U . . 1 .
C448 C 1.0060(12) 0.4982(11) 0.6318(7) 0.190(16) 1.0000 Uiso D U . . 1 .
C449 C 0.9577(12) 0.5641(13) 0.6463(7) 0.25(2) 1.0000 Uiso D U . . 1 .
C450 C 0.9040(7) 0.5087(5) 0.8149(5) 0.154(13) 1.0000 Uiso D U . . 1 .
C451 C 0.7915(7) 0.4401(5) 0.7933(6) 0.118(10) 1.0000 Uiso D U . . 1 .
C452 C 0.7990(7) 0.4385(5) 0.8185(6) 0.29(2) 1.0000 Uiso D U . . 1 .
C453 C 0.8348(7) 0.4605(5) 0.8255(4) 0.26(2) 1.0000 Uiso D U . . 1 .
C454 C 0.8634(6) 0.4841(5) 0.8071(4) 0.121(10) 1.0000 Uiso D U . . 1 .
C455 C 0.8561(7) 0.4855(5) 0.7819(4) 0.24(2) 1.0000 Uiso D U . . 1 .
C456 C 0.8202(8) 0.4636(6) 0.7749(5) 0.33(3) 1.0000 Uiso D U . . 1 .
C457 C 0.9477(15) 0.4760(13) 0.8177(9) 0.37(3) 1.0000 Uiso D U . . 1 .
C458 C 0.9126(11) 0.5489(12) 0.7952(7) 0.203(17) 1.0000 Uiso D U . . 1 .
C459 C 0.8904(11) 0.5242(12) 0.8395(7) 0.215(18) 1.0000 Uiso D U . . 1 .
C460 C 0.8883(10) 0.3801(8) 0.9163(3) 0.218(18) 1.0000 Uiso D U . . 1 .
C461 C 0.7769(10) 0.3429(9) 0.8746(3) 0.120(10) 1.0000 Uiso D U . . 1 .
C462 C 0.7680(8) 0.3784(9) 0.8882(4) 0.26(2) 1.0000 Uiso D U . . 1 .
C463 C 0.8032(9) 0.3902(7) 0.9014(3) 0.31(3) 1.0000 Uiso D U . . 1 .
C464 C 0.8476(8) 0.3665(6) 0.9012(3) 0.149(13) 1.0000 Uiso D U . . 1 .
C465 C 0.8565(9) 0.3310(7) 0.8875(3) 0.33(3) 1.0000 Uiso D U . . 1 .
C466 C 0.8212(11) 0.3193(8) 0.8743(3) 0.23(2) 1.0000 Uiso D U . . 1 .
C467 C 0.8664(14) 0.4021(16) 0.9387(8) 0.27(2) 1.0000 Uiso D U . . 1 .
C468 C 0.9160(14) 0.4137(15) 0.8989(6) 0.25(2) 1.0000 Uiso D U . . 1 .
C469 C 0.9203(15) 0.3379(15) 0.9260(8) 0.30(2) 1.0000 Uiso D U . . 1 .
C470 C 0.9028(8) 0.0583(8) 0.9912(4) 0.146(12) 1.0000 Uiso D U . . 1 .
C471 C 0.7877(7) 0.0773(8) 0.9394(3) 0.096(9) 1.0000 Uiso D U . . 1 .
C472 C 0.7902(7) 0.1082(7) 0.9555(4) 0.204(17) 1.0000 Uiso D U . . 1 .
C473 C 0.8266(7) 0.1024(7) 0.9718(3) 0.228(19) 1.0000 Uiso D U . . 1 .
C474 C 0.8607(7) 0.0655(6) 0.9721(3) 0.166(14) 1.0000 Uiso D U . . 1 .
C475 C 0.8582(7) 0.0345(7) 0.9561(4) 0.31(3) 1.0000 Uiso D U . . 1 .
C476 C 0.8218(8) 0.0405(8) 0.9397(3) 0.227(19) 1.0000 Uiso D U . . 1 .
C477 C 0.9385(14) 0.0912(15) 0.9812(6) 0.27(2) 1.0000 Uiso D U . . 1 .
C478 C 0.9257(14) 0.0100(16) 0.9936(8) 0.30(2) 1.0000 Uiso D U . . 1 .
C479 C 0.8828(12) 0.0673(17) 1.0175(8) 0.30(2) 1.0000 Uiso D U . . 1 .
C480 C 0.9245(8) -0.1404(5) 0.9771(5) 0.173(15) 1.0000 Uiso D U . . 1 .
C481 C 0.8130(7) -0.0842(5) 0.9270(4) 0.114(10) 1.0000 Uiso D U . . 1 .
C482 C 0.8092(6) -0.0781(4) 0.9520(4) 0.093(8) 1.0000 Uiso D U . . 1 .
C483 C 0.8451(6) -0.0962(5) 0.9680(3) 0.146(12) 1.0000 Uiso D U . . 1 .
C484 C 0.8848(6) -0.1204(4) 0.9593(3) 0.124(11) 1.0000 Uiso D U . . 1 .
C485 C 0.8887(6) -0.1264(4) 0.9344(4) 0.153(13) 1.0000 Uiso D U . . 1 .
C486 C 0.8528(8) -0.1086(5) 0.9183(3) 0.151(13) 1.0000 Uiso D U . . 1 .
C487 C 0.9373(13) -0.1049(12) 0.9899(8) 0.26(2) 1.0000 Uiso D U . . 1 .
C488 C 0.9082(13) -0.1788(15) 0.9962(9) 0.33(3) 1.0000 Uiso D U . . 1 .
C489 C 0.9663(13) -0.1580(14) 0.9621(7) 0.24(2) 1.0000 Uiso D U . . 1 .
C490 C 0.9631(9) -0.3415(7) 0.8557(4) 0.158(13) 1.0000 Uiso D U . . 1 .
C491 C 0.8559(8) -0.2362(6) 0.8236(4) 0.100(9) 1.0000 Uiso D U . . 1 .
C492 C 0.9017(8) -0.2370(6) 0.8132(3) 0.143(12) 1.0000 Uiso D U . . 1 .
C493 C 0.9359(7) -0.2706(6) 0.8236(3) 0.166(14) 1.0000 Uiso D U . . 1 .
C494 C 0.9244(7) -0.3035(6) 0.8441(3) 0.162(14) 1.0000 Uiso D U . . 1 .
C495 C 0.8787(7) -0.3027(6) 0.8544(3) 0.163(14) 1.0000 Uiso D U . . 1 .
C496 C 0.8445(7) -0.2692(7) 0.8441(4) 0.179(15) 1.0000 Uiso D U . . 1 .
C497 C 0.9418(13) -0.3729(12) 0.8773(7) 0.24(2) 1.0000 Uiso D U . . 1 .
C498 C 0.9835(13) -0.3690(13) 0.8355(7) 0.25(2) 1.0000 Uiso D U . . 1 .
C499 C 1.0014(15) -0.3196(11) 0.8650(8) 0.31(3) 1.0000 Uiso D U . . 1 .
C500 C 0.9825(12) -0.2858(12) 0.6245(3) 0.222(19) 1.0000 Uiso D U . . 1 .
C501 C 0.8509(14) -0.2114(15) 0.6441(3) 0.218(18) 1.0000 Uiso D U . . 1 .
C502 C 0.8928(17) -0.1927(11) 0.6448(3) 0.44(3) 1.0000 Uiso D U . . 1 .
C503 C 0.9350(14) -0.2165(10) 0.6385(3) 0.29(2) 1.0000 Uiso D U . . 1 .
C504 C 0.9353(12) -0.2591(10) 0.6315(3) 0.25(2) 1.0000 Uiso D U . . 1 .
C505 C 0.8935(12) -0.2778(11) 0.6308(3) 0.24(2) 1.0000 Uiso D U . . 1 .
C506 C 0.8513(12) -0.2539(15) 0.6371(3) 0.40(3) 1.0000 Uiso D U . . 1 .
C507 C 1.0201(18) -0.252(2) 0.6167(12) 0.51(3) 1.0000 Uiso D U . . 1 .
C508 C 0.9760(17) -0.310(2) 0.6028(10) 0.38(3) 1.0000 Uiso D U . . 1 .
C509 C 0.9985(18) -0.322(2) 0.6475(8) 0.37(3) 1.0000 Uiso D U . . 1 .
C510 C 1.0018(10) 0.2536(12) 0.5027(3) 0.27(2) 1.0000 Uiso D U . . 1 .
C511 C 0.8605(9) 0.2387(13) 0.5376(3) 0.155(13) 1.0000 Uiso D U . . 1 .
C512 C 0.8797(10) 0.2798(12) 0.5355(3) 0.26(2) 1.0000 Uiso D U . . 1 .
C513 C 0.9242(10) 0.2847(9) 0.5245(3) 0.28(2) 1.0000 Uiso D U . . 1 .
C514 C 0.9500(9) 0.2482(9) 0.5156(3) 0.186(16) 1.0000 Uiso D U . . 1 .
C515 C 0.9309(10) 0.2071(9) 0.5177(3) 0.28(2) 1.0000 Uiso D U . . 1 .
C516 C 0.8863(10) 0.2024(11) 0.5287(3) 0.227(19) 1.0000 Uiso D U . . 1 .
C517 C 1.0004(12) 0.2544(18) 0.4756(8) 0.30(2) 1.0000 Uiso D U . . 1 .
C518 C 1.0185(14) 0.2990(17) 0.5072(8) 0.24(2) 1.0000 Uiso D U . . 1 .
C519 C 1.0364(16) 0.213(2) 0.5143(8) 0.60(3) 1.0000 Uiso D U . . 1 .
C520 C 0.4455(8) 0.2563(8) 0.9488(3) 0.146(12) 1.0000 Uiso D U . . 1 .
C521 C 0.5889(6) 0.2313(7) 0.9174(3) 0.092(8) 1.0000 Uiso D U . . 1 .
C522 C 0.5694(7) 0.1978(7) 0.9348(3) 0.130(11) 1.0000 Uiso D U . . 1 .
C523 C 0.5239(7) 0.2055(6) 0.9447(3) 0.178(15) 1.0000 Uiso D U . . 1 .
C524 C 0.4977(6) 0.2472(6) 0.9374(3) 0.136(11) 1.0000 Uiso D U . . 1 .
C525 C 0.5173(7) 0.2809(6) 0.9201(3) 0.133(11) 1.0000 Uiso D U . . 1 .
C526 C 0.5627(7) 0.2730(7) 0.9102(3) 0.130(11) 1.0000 Uiso D U . . 1 .
C527 C 0.4166(12) 0.2170(15) 0.9452(8) 0.28(2) 1.0000 Uiso D U . . 1 .
C528 C 0.4467(10) 0.2579(16) 0.9765(8) 0.29(2) 1.0000 Uiso D U . . 1 .
C529 C 0.4235(11) 0.3000(14) 0.9357(7) 0.226(19) 1.0000 Uiso D U . . 1 .
C530 C 0.8575(11) -0.2976(14) 0.9385(4) 0.30(2) 1.0000 Uiso D U . 1 1 .
C531 C 0.7487(12) -0.2153(14) 0.8950(4) 0.177(15) 1.0000 Uiso D U . 1 1 .
C532 C 0.7464(10) -0.2621(15) 0.9024(4) 0.29(2) 1.0000 Uiso D U . 1 1 .
C533 C 0.7816(11) -0.2887(12) 0.9164(4) 0.27(2) 1.0000 Uiso D U . 1 1 .
C534 C 0.8191(10) -0.2686(11) 0.9231(4) 0.29(2) 1.0000 Uiso D U . 1 1 .
C535 C 0.8212(12) -0.2218(12) 0.9159(4) 0.42(3) 1.0000 Uiso D U . 1 1 .
C536 C 0.7860(14) -0.1952(12) 0.9018(4) 0.29(2) 1.0000 Uiso D U . 1 1 .
C537 C 0.8579(18) -0.3485(18) 0.9355(9) 0.31(3) 1.0000 Uiso D U . 1 1 .
C538 C 0.8487(17) -0.294(2) 0.9657(9) 0.43(3) 1.0000 Uiso D U . 1 1 .
C539 C 0.9049(17) -0.281(2) 0.9292(9) 0.42(3) 1.0000 Uiso D U . 1 1 .
C540 C 0.7253(4) -0.0759(6) 0.4537(3) 0.132(11) 1.0000 Uiso D U . 2 1 .
C541 C 0.7987(4) -0.0220(7) 0.5081(3) 0.116(10) 1.0000 Uiso D U . 2 1 .
C542 C 0.7924(4) -0.0680(7) 0.5119(3) 0.101(9) 1.0000 Uiso D U . 2 1 .
C543 C 0.7688(4) -0.0855(6) 0.4947(3) 0.137(12) 1.0000 Uiso D U . 2 1 .
C544 C 0.7515(4) -0.0565(5) 0.4734(3) 0.122(10) 1.0000 Uiso D U . 2 1 .
C545 C 0.7580(4) -0.0106(6) 0.4695(3) 0.132(11) 1.0000 Uiso D U . 2 1 .
C546 C 0.7813(5) 0.0068(6) 0.4868(4) 0.140(12) 1.0000 Uiso D U . 2 1 .
C547 C 0.7583(10) -0.1125(12) 0.4430(6) 0.186(16) 1.0000 Uiso D U . 2 1 .
C548 C 0.7096(10) -0.0356(10) 0.4315(5) 0.158(13) 1.0000 Uiso D U . 2 1 .
C549 C 0.6827(11) -0.0968(11) 0.4665(5) 0.178(15) 1.0000 Uiso D U . 2 1 .
C550 C 0.7083(9) 0.1179(7) 0.4017(4) 0.29(2) 1.0000 Uiso D U . 3 1 .
C551 C 0.7806(8) 0.1451(7) 0.4647(3) 0.143(12) 1.0000 Uiso D U . 3 1 .
C552 C 0.8007(7) 0.1129(7) 0.4505(4) 0.146(12) 1.0000 Uiso D U . 3 1 .
C553 C 0.7775(7) 0.1043(5) 0.4304(4) 0.155(13) 1.0000 Uiso D U . 3 1 .
C554 C 0.7343(6) 0.1278(5) 0.4243(3) 0.153(13) 1.0000 Uiso D U . 3 1 .
C555 C 0.7140(7) 0.1600(5) 0.4385(4) 0.151(13) 1.0000 Uiso D U . 3 1 .
C556 C 0.7372(9) 0.1687(6) 0.4587(3) 0.146(12) 1.0000 Uiso D U . 3 1 .
C557 C 0.7380(13) 0.1310(13) 0.3767(6) 0.203(17) 1.0000 Uiso D U . 3 1 .
C558 C 0.7018(16) 0.0662(14) 0.4058(6) 0.27(2) 1.0000 Uiso D U . 3 1 .
C559 C 0.6602(15) 0.1462(15) 0.4001(7) 0.31(2) 1.0000 Uiso D U . 3 1 .
C560 C 0.5635(9) 0.2687(7) 0.4334(5) 0.222(19) 1.0000 Uiso D U . 4 1 .
C561 C 0.6567(10) 0.2530(8) 0.4941(5) 0.146(12) 1.0000 Uiso D U . 4 1 .
C562 C 0.6670(8) 0.2802(7) 0.4710(6) 0.220(19) 1.0000 Uiso D U . 4 1 .
C563 C 0.6369(8) 0.2852(6) 0.4514(5) 0.189(16) 1.0000 Uiso D U . 4 1 .
C564 C 0.5964(8) 0.2631(6) 0.4548(5) 0.226(19) 1.0000 Uiso D U . 4 1 .
C565 C 0.5861(9) 0.2361(6) 0.4777(5) 0.31(3) 1.0000 Uiso D U . 4 1 .
C566 C 0.6162(11) 0.2310(7) 0.4974(5) 0.32(3) 1.0000 Uiso D U . 4 1 .
C567 C 0.5907(14) 0.2716(16) 0.4094(8) 0.28(2) 1.0000 Uiso D U . 4 1 .
C568 C 0.5349(16) 0.2272(15) 0.4371(9) 0.32(3) 1.0000 Uiso D U . 4 1 .
C569 C 0.5299(16) 0.3129(15) 0.4334(8) 0.27(2) 1.0000 Uiso D U . 4 1 .
C570 C 0.8892(18) 0.4198(9) 0.4374(11) 1.06(3) 1.0000 Uiso D U . 5 1 .
C571 C 0.7847(14) 0.3909(7) 0.4985(8) 0.200(17) 1.0000 Uiso D U . 5 1 .
C572 C 0.8256(16) 0.4081(7) 0.5029(8) 0.64(3) 1.0000 Uiso D U . 5 1 .
C573 C 0.8591(13) 0.4173(6) 0.4833(10) 0.93(3) 1.0000 Uiso D U . 5 1 .
C574 C 0.8516(13) 0.4094(6) 0.4594(9) 0.77(3) 1.0000 Uiso D U . 5 1 .
C575 C 0.8105(14) 0.3923(6) 0.4551(8) 0.38(3) 1.0000 Uiso D U . 5 1 .
C576 C 0.7772(12) 0.3831(6) 0.4746(9) 0.228(19) 1.0000 Uiso D U . 5 1 .
C577 C 0.937(2) 0.416(3) 0.4482(15) 0.47(3) 1.0000 Uiso D U . 5 1 .
C578 C 0.877(3) 0.469(2) 0.4226(17) 0.65(3) 1.0000 Uiso D U . 5 1 .
C579 C 0.890(3) 0.385(2) 0.4194(14) 0.56(3) 1.0000 Uiso D U . 5 1 .
C580 C 0.6303(11) 0.6244(14) 0.5288(7) 0.36(3) 1.0000 Uiso D U . 6 1 .
C581 C 0.7348(9) 0.5173(15) 0.5624(7) 0.23(2) 1.0000 Uiso D U . 6 1 .
C582 C 0.7278(10) 0.5589(17) 0.5709(5) 0.33(3) 1.0000 Uiso D U . 6 1 .
C583 C 0.6945(11) 0.5930(13) 0.5602(5) 0.45(3) 1.0000 Uiso D U . 6 1 .
C584 C 0.6682(9) 0.5858(11) 0.5409(5) 0.24(2) 1.0000 Uiso D U . 6 1 .
C585 C 0.6751(10) 0.5443(12) 0.5324(5) 0.208(18) 1.0000 Uiso D U . 6 1 .
C586 C 0.7084(11) 0.5102(11) 0.5432(7) 0.25(2) 1.0000 Uiso D U . 6 1 .
C587 C 0.593(2) 0.634(2) 0.5483(12) 0.60(3) 1.0000 Uiso D U . 6 1 .
C588 C 0.6529(17) 0.6670(19) 0.5189(13) 0.45(3) 1.0000 Uiso D U . 6 1 .
C589 C 0.609(2) 0.609(2) 0.5074(12) 0.38(3) 1.0000 Uiso D U . 6 1 .
C590 C 0.8482(9) 0.6096(9) 0.7077(2) 0.197(17) 1.0000 Uiso D U . 7 1 .
C591 C 0.7380(9) 0.5219(10) 0.7063(2) 0.127(11) 1.0000 Uiso D U . 7 1 .
C592 C 0.7828(10) 0.5030(8) 0.7127(2) 0.163(14) 1.0000 Uiso D U . 7 1 .
C593 C 0.8181(8) 0.5309(8) 0.7130(2) 0.157(13) 1.0000 Uiso D U . 7 1 .
C594 C 0.8085(7) 0.5780(7) 0.7071(2) 0.149(13) 1.0000 Uiso D U . 7 1 .
C595 C 0.7636(8) 0.5971(8) 0.7008(2) 0.29(2) 1.0000 Uiso D U . 7 1 .
C596 C 0.7285(8) 0.5690(11) 0.7004(2) 0.225(19) 1.0000 Uiso D U . 7 1 .
C597 C 0.8955(14) 0.5816(15) 0.7071(8) 0.27(2) 1.0000 Uiso D U . 7 1 .
C598 C 0.8455(16) 0.6483(16) 0.6846(8) 0.32(3) 1.0000 Uiso D U . 7 1 .
C599 C 0.8421(14) 0.6294(15) 0.7309(7) 0.25(2) 1.0000 Uiso D U . 7 1 .
C600 C 0.4956(14) 0.5883(10) 0.8626(7) 0.71(3) 1.0000 Uiso D U . 8 1 .
C601 C 0.6205(11) 0.4940(9) 0.8538(6) 0.196(17) 1.0000 Uiso D U . 8 1 .
C602 C 0.6178(11) 0.5216(11) 0.8721(6) 0.35(3) 1.0000 Uiso D U . 8 1 .
C603 C 0.5781(13) 0.5516(9) 0.8749(5) 0.28(2) 1.0000 Uiso D U . 8 1 .
C604 C 0.5408(11) 0.5542(8) 0.8594(5) 0.39(3) 1.0000 Uiso D U . 8 1 .
C605 C 0.5434(11) 0.5267(9) 0.8411(5) 0.205(17) 1.0000 Uiso D U . 8 1 .
C606 C 0.5832(13) 0.4967(8) 0.8383(5) 0.192(16) 1.0000 Uiso D U . 8 1 .
C607 C 0.500(2) 0.6112(19) 0.8853(12) 0.47(3) 1.0000 Uiso D U . 8 1 .
C608 C 0.4902(19) 0.6270(19) 0.8374(11) 0.40(3) 1.0000 Uiso D U . 8 1 .
C609 C 0.4526(18) 0.5621(15) 0.8668(13) 0.39(3) 1.0000 Uiso D U . 8 1 .
C610 C 0.7577(8) 0.4533(11) 0.9855(7) 0.42(3) 1.0000 Uiso D U . 9 1 .
C611 C 0.6768(8) 0.3916(13) 0.9394(9) 0.211(18) 1.0000 Uiso D U . 9 1 .
C612 C 0.6814(8) 0.3728(10) 0.9647(9) 0.36(3) 1.0000 Uiso D U . 9 1 .
C613 C 0.7075(8) 0.3929(10) 0.9796(7) 0.34(3) 1.0000 Uiso D U . 9 1 .
C614 C 0.7293(7) 0.4315(9) 0.9692(6) 0.32(3) 1.0000 Uiso D U . 9 1 .
C615 C 0.7247(8) 0.4504(10) 0.9439(6) 0.24(2) 1.0000 Uiso D U . 9 1 .
C616 C 0.6984(9) 0.4304(13) 0.9291(7) 0.30(2) 1.0000 Uiso D U . 9 1 .
C617 C 0.7924(17) 0.4166(17) 1.0000(10) 0.36(3) 1.0000 Uiso D U . 9 1 .
C618 C 0.7249(14) 0.475(2) 1.0041(10) 0.38(3) 1.0000 Uiso D U . 9 1 .
C619 C 0.7861(16) 0.4916(16) 0.9679(9) 0.27(2) 1.0000 Uiso D U . 9 1 .
C620 C 0.8791(9) 0.2672(8) 1.0141(4) 0.205(17) 1.0000 Uiso D U . . 1 .
C621 C 0.7871(10) 0.2523(10) 0.9559(4) 0.156(13) 1.0000 Uiso D U . . 1 .
C622 C 0.8289(11) 0.2243(9) 0.9594(4) 0.28(2) 1.0000 Uiso D U . . 1 .
C623 C 0.8581(9) 0.2292(7) 0.9781(4) 0.200(17) 1.0000 Uiso D U . . 1 .
C624 C 0.8459(8) 0.2620(7) 0.9931(4) 0.192(16) 1.0000 Uiso D U . . 1 .
C625 C 0.8042(9) 0.2901(7) 0.9896(5) 0.31(3) 1.0000 Uiso D U . . 1 .
C626 C 0.7748(9) 0.2853(10) 0.9710(5) 0.30(2) 1.0000 Uiso D U . . 1 .
C627 C 0.9067(14) 0.2225(14) 1.0228(7) 0.24(2) 1.0000 Uiso D U . . 1 .
C628 C 0.8500(14) 0.2822(16) 1.0362(7) 0.28(2) 1.0000 Uiso D U . . 1 .
C629 C 0.9100(16) 0.3003(16) 1.0042(6) 0.28(2) 1.0000 Uiso D U . . 1 .
C630 C 0.7761(6) 0.1056(6) 1.0738(4) 0.204(17) 1.0000 Uiso D U . . 1 .
C631 C 0.6966(7) 0.1361(7) 1.0048(4) 0.151(13) 1.0000 Uiso D U . . 1 .
C632 C 0.6842(6) 0.1025(7) 1.0246(5) 0.175(15) 1.0000 Uiso D U . . 1 .
C633 C 0.7093(6) 0.0929(6) 1.0464(4) 0.148(12) 1.0000 Uiso D U . . 1 .
C634 C 0.7472(6) 0.1166(5) 1.0484(3) 0.124(11) 1.0000 Uiso D U . . 1 .
C635 C 0.7597(6) 0.1502(5) 1.0286(4) 0.177(15) 1.0000 Uiso D U . . 1 .
C636 C 0.7344(8) 0.1600(6) 1.0069(4) 0.150(13) 1.0000 Uiso D U . . 1 .
C637 C 0.7920(12) 0.0552(12) 1.0797(5) 0.191(16) 1.0000 Uiso D U . . 1 .
C638 C 0.7436(11) 0.1199(11) 1.0964(6) 0.175(15) 1.0000 Uiso D U . . 1 .
C639 C 0.8181(12) 0.1322(11) 1.0702(6) 0.198(17) 1.0000 Uiso D U . . 1 .
C640 C 0.7961(5) -0.0925(7) 1.0577(3) 0.144(12) 1.0000 Uiso D U . . 1 .
C641 C 0.7070(5) -0.0312(9) 0.9963(3) 0.133(11) 1.0000 Uiso D U . . 1 .
C642 C 0.7181(5) -0.0781(9) 1.0014(3) 0.136(11) 1.0000 Uiso D U . . 1 .
C643 C 0.7467(5) -0.0981(7) 1.0211(3) 0.159(13) 1.0000 Uiso D U . . 1 .
C644 C 0.7644(5) -0.0706(6) 1.0357(3) 0.115(10) 1.0000 Uiso D U . . 1 .
C645 C 0.7527(5) -0.0235(7) 1.0308(3) 0.159(13) 1.0000 Uiso D U . . 1 .
C646 C 0.7243(5) -0.0039(7) 1.0110(4) 0.134(11) 1.0000 Uiso D U . . 1 .
C647 C 0.8041(12) -0.1463(14) 1.0590(6) 0.24(2) 1.0000 Uiso D U . . 1 .
C648 C 0.7734(10) -0.0825(12) 1.0815(6) 0.204(17) 1.0000 Uiso D U . . 1 .
C649 C 0.8415(12) -0.0736(12) 1.0537(5) 0.201(17) 1.0000 Uiso D U . . 1 .
C911 C 0.7435(5) -0.4046(10) 0.8482(6) 0.213(18) 1.0000 Uiso D U . . 2 .
C912 C 0.7418(7) -0.4516(10) 0.8530(6) 0.197(17) 1.0000 Uiso D U . . 2 .
C913 C 0.7604(8) -0.4780(12) 0.8746(7) 0.31(3) 1.0000 Uiso D U . . 2 .
C914 C 0.7809(7) -0.4576(16) 0.8918(6) 0.37(3) 1.0000 Uiso D U . . 2 .
C915 C 0.7825(6) -0.4107(17) 0.8870(6) 0.25(2) 1.0000 Uiso D U . . 2 .
C916 C 0.7640(6) -0.3843(13) 0.8653(6) 0.24(2) 1.0000 Uiso D U . . 2 .
C921 C 0.7047(6) -0.4071(5) 0.8017(4) 0.157(13) 1.0000 Uiso D U . . 2 .
C922 C 0.6620(7) -0.4251(6) 0.8052(4) 0.177(15) 1.0000 Uiso D U . . 2 .
C923 C 0.6495(8) -0.4522(5) 0.7888(4) 0.146(12) 1.0000 Uiso D U . . 2 .
C924 C 0.6799(9) -0.4611(5) 0.7688(4) 0.138(12) 1.0000 Uiso D U . . 2 .
C925 C 0.7228(9) -0.4431(6) 0.7652(4) 0.24(2) 1.0000 Uiso D U . . 2 .
C926 C 0.7351(7) -0.4161(6) 0.7816(4) 0.165(14) 1.0000 Uiso D U . . 2 .
C931 C 0.6681(10) -0.3300(8) 0.8253(4) 0.36(3) 1.0000 Uiso D U . . 2 .
C932 C 0.6573(11) -0.3154(8) 0.8483(5) 0.26(2) 1.0000 Uiso D U . . 2 .
C933 C 0.6183(11) -0.2841(8) 0.8508(7) 0.230(19) 1.0000 Uiso D U . . 2 .
C934 C 0.5906(10) -0.2678(8) 0.8302(7) 0.224(19) 1.0000 Uiso D U . . 2 .
C935 C 0.6014(9) -0.2823(8) 0.8072(7) 0.181(15) 1.0000 Uiso D U . . 2 .
C936 C 0.6404(9) -0.3135(8) 0.8048(5) 0.219(18) 1.0000 Uiso D U . . 2 .
C941 C 0.7654(8) -0.3448(5) 0.8073(4) 0.177(15) 1.0000 Uiso D U . . 2 .
C942 C 0.8109(8) -0.3581(8) 0.8146(4) 0.182(15) 1.0000 Uiso D U . . 2 .
C943 C 0.8476(9) -0.3353(9) 0.8024(5) 0.25(2) 1.0000 Uiso D U . . 2 .
C944 C 0.8391(10) -0.2989(9) 0.7827(5) 0.182(15) 1.0000 Uiso D U . . 2 .
C945 C 0.7937(11) -0.2856(7) 0.7754(4) 0.160(14) 1.0000 Uiso D U . . 2 .
C946 C 0.7569(10) -0.3084(6) 0.7876(3) 0.221(19) 1.0000 Uiso D U . . 2 .
H121 H 0.4766 -0.0137 0.7253 0.2422 1.0000 Uiso R . . 1 1 .
H131 H 0.4006 -0.0281 0.7191 0.2212 1.0000 Uiso R . . 1 1 .
H151 H 0.4271 -0.0025 0.6435 0.1971 1.0000 Uiso R . . 1 1 .
H161 H 0.5029 0.0118 0.6500 0.1604 1.0000 Uiso R . . 1 1 .
H171 H 0.2867 0.0098 0.6809 0.2780 1.0000 Uiso R . . 1 1 .
H172 H 0.3204 0.0176 0.7005 0.2780 1.0000 Uiso R . . 1 1 .
H173 H 0.3249 0.0428 0.6729 0.2780 1.0000 Uiso R . . 1 1 .
H181 H 0.3111 -0.0768 0.6909 0.3362 1.0000 Uiso R . . 1 1 .
H182 H 0.3447 -0.0689 0.7106 0.3362 1.0000 Uiso R . . 1 1 .
H183 H 0.3634 -0.0959 0.6894 0.3362 1.0000 Uiso R . . 1 1 .
H191 H 0.3180 -0.0357 0.6463 0.2857 1.0000 Uiso R . . 1 1 .
H192 H 0.3703 -0.0547 0.6447 0.2857 1.0000 Uiso R . . 1 1 .
H193 H 0.3560 -0.0025 0.6383 0.2857 1.0000 Uiso R . . 1 1 .
H221 H 0.4766 0.0987 0.6647 0.1460 1.0000 Uiso R . . 2 1 .
H231 H 0.3998 0.1004 0.6528 0.1912 1.0000 Uiso R . . 2 1 .
H251 H 0.4102 0.2240 0.6091 0.1894 1.0000 Uiso R . . 2 1 .
H261 H 0.4870 0.2220 0.6210 0.1553 1.0000 Uiso R . . 2 1 .
H271 H 0.3138 0.1765 0.5878 0.2391 1.0000 Uiso R . . 2 1 .
H272 H 0.3560 0.2048 0.5870 0.2391 1.0000 Uiso R . . 2 1 .
H273 H 0.3645 0.1533 0.5854 0.2391 1.0000 Uiso R . . 2 1 .
H281 H 0.2853 0.1992 0.6282 0.2009 1.0000 Uiso R . . 2 1 .
H282 H 0.3174 0.1909 0.6509 0.2009 1.0000 Uiso R . . 2 1 .
H283 H 0.3275 0.2273 0.6274 0.2009 1.0000 Uiso R . . 2 1 .
H291 H 0.2974 0.1170 0.6260 0.2371 1.0000 Uiso R . . 2 1 .
H292 H 0.3293 0.1089 0.6488 0.2371 1.0000 Uiso R . . 2 1 .
H293 H 0.3480 0.0937 0.6237 0.2371 1.0000 Uiso R . . 2 1 .
H321 H 0.4552 0.2203 0.6839 0.1391 1.0000 Uiso R . . 3 1 .
H331 H 0.3759 0.2368 0.6753 0.1205 1.0000 Uiso R . . 3 1 .
H351 H 0.3619 0.3308 0.7212 0.1359 1.0000 Uiso R . . 3 1 .
H361 H 0.4412 0.3151 0.7296 0.1457 1.0000 Uiso R . . 3 1 .
H371 H 0.2716 0.3145 0.6612 0.2329 1.0000 Uiso R . . 3 1 .
H372 H 0.3195 0.3343 0.6580 0.2329 1.0000 Uiso R . . 3 1 .
H373 H 0.3170 0.2832 0.6567 0.2329 1.0000 Uiso R . . 3 1 .
H381 H 0.2525 0.2611 0.6986 0.2516 1.0000 Uiso R . . 3 1 .
H382 H 0.2882 0.2471 0.7196 0.2516 1.0000 Uiso R . . 3 1 .
H383 H 0.2981 0.2300 0.6942 0.2516 1.0000 Uiso R . . 3 1 .
H391 H 0.2559 0.3414 0.7008 0.2185 1.0000 Uiso R . . 3 1 .
H392 H 0.2914 0.3273 0.7219 0.2185 1.0000 Uiso R . . 3 1 .
H393 H 0.3038 0.3613 0.6978 0.2185 1.0000 Uiso R . . 3 1 .
H421 H 0.4326 0.2099 0.7584 0.1773 1.0000 Uiso R . . 4 1 .
H431 H 0.3515 0.2106 0.7573 0.1889 1.0000 Uiso R . . 4 1 .
H451 H 0.3521 0.1142 0.8206 0.1843 1.0000 Uiso R . . 4 1 .
H461 H 0.4332 0.1138 0.8216 0.1530 1.0000 Uiso R . . 4 1 .
H471 H 0.2329 0.2088 0.7925 0.2310 1.0000 Uiso R . . 4 1 .
H472 H 0.2736 0.2136 0.8089 0.2310 1.0000 Uiso R . . 4 1 .
H473 H 0.2762 0.2320 0.7801 0.2310 1.0000 Uiso R . . 4 1 .
H481 H 0.2394 0.1250 0.8088 0.2302 1.0000 Uiso R . . 4 1 .
H482 H 0.2802 0.1299 0.8252 0.2302 1.0000 Uiso R . . 4 1 .
H483 H 0.2872 0.0960 0.8063 0.2302 1.0000 Uiso R . . 4 1 .
H491 H 0.2438 0.1547 0.7619 0.2936 1.0000 Uiso R . . 4 1 .
H492 H 0.2915 0.1257 0.7595 0.2936 1.0000 Uiso R . . 4 1 .
H493 H 0.2871 0.1779 0.7495 0.2936 1.0000 Uiso R . . 4 1 .
H521 H 0.4348 0.0596 0.7829 0.1751 1.0000 Uiso R . . 5 1 .
H531 H 0.3594 0.0368 0.7870 0.1967 1.0000 Uiso R . . 5 1 .
H551 H 0.4141 -0.0933 0.7840 0.1848 1.0000 Uiso R . . 5 1 .
H561 H 0.4892 -0.0698 0.7798 0.1524 1.0000 Uiso R . . 5 1 .
H571 H 0.2952 -0.0979 0.8132 0.3433 1.0000 Uiso R . . 5 1 .
H572 H 0.3332 -0.0794 0.8264 0.3433 1.0000 Uiso R . . 5 1 .
H573 H 0.3477 -0.1128 0.8077 0.3433 1.0000 Uiso R . . 5 1 .
H581 H 0.2857 -0.0698 0.7682 0.2638 1.0000 Uiso R . . 5 1 .
H582 H 0.3382 -0.0847 0.7628 0.2638 1.0000 Uiso R . . 5 1 .
H583 H 0.3174 -0.0350 0.7529 0.2638 1.0000 Uiso R . . 5 1 .
H591 H 0.2628 -0.0184 0.7966 0.2956 1.0000 Uiso R . . 5 1 .
H592 H 0.3008 0.0001 0.8098 0.2956 1.0000 Uiso R . . 5 1 .
H593 H 0.2944 0.0165 0.7813 0.2956 1.0000 Uiso R . . 5 1 .
H621 H 1.0460 0.0283 0.6870 0.3172 1.0000 Uiso R . . 6 1 .
H631 H 1.1265 0.0061 0.6881 0.3424 1.0000 Uiso R . . 6 1 .
H651 H 1.1064 -0.0754 0.7556 0.4856 1.0000 Uiso R . . 6 1 .
H661 H 1.0260 -0.0528 0.7544 0.4553 1.0000 Uiso R . . 6 1 .
H671 H 1.2289 -0.0807 0.6989 0.2880 1.0000 Uiso R . . 6 1 .
H672 H 1.1802 -0.0974 0.6977 0.2880 1.0000 Uiso R . . 6 1 .
H673 H 1.1899 -0.0490 0.6840 0.2880 1.0000 Uiso R . . 6 1 .
H681 H 1.2359 -0.0220 0.7241 0.2546 1.0000 Uiso R . . 6 1 .
H682 H 1.1928 -0.0010 0.7384 0.2546 1.0000 Uiso R . . 6 1 .
H683 H 1.1970 0.0096 0.7092 0.2546 1.0000 Uiso R . . 6 1 .
H691 H 1.2218 -0.0971 0.7459 0.2775 1.0000 Uiso R . . 6 1 .
H692 H 1.1787 -0.0760 0.7602 0.2775 1.0000 Uiso R . . 6 1 .
H693 H 1.1731 -0.1138 0.7448 0.2775 1.0000 Uiso R . . 6 1 .
H721 H 1.0412 0.0870 0.6906 0.2783 1.0000 Uiso R . . 7 1 .
H731 H 1.1224 0.0851 0.6919 0.3593 1.0000 Uiso R . . 7 1 .
H751 H 1.1122 0.2227 0.6710 0.4243 1.0000 Uiso R . . 7 1 .
H761 H 1.0310 0.2244 0.6698 0.3216 1.0000 Uiso R . . 7 1 .
H771 H 1.2373 0.1165 0.6680 0.2744 1.0000 Uiso R . . 7 1 .
H772 H 1.1950 0.0880 0.6745 0.2744 1.0000 Uiso R . . 7 1 .
H773 H 1.1956 0.1252 0.6505 0.2744 1.0000 Uiso R . . 7 1 .
H781 H 1.2284 0.1975 0.6720 0.3211 1.0000 Uiso R . . 7 1 .
H782 H 1.1806 0.2204 0.6808 0.3211 1.0000 Uiso R . . 7 1 .
H783 H 1.1867 0.2064 0.6544 0.3211 1.0000 Uiso R . . 7 1 .
H791 H 1.2271 0.1391 0.7093 0.2585 1.0000 Uiso R . . 7 1 .
H792 H 1.1793 0.1619 0.7181 0.2585 1.0000 Uiso R . . 7 1 .
H793 H 1.1848 0.1107 0.7157 0.2585 1.0000 Uiso R . . 7 1 .
H821 H 1.0047 0.2797 0.7050 0.3780 1.0000 Uiso R . . 8 1 .
H831 H 1.0811 0.2966 0.7082 0.4226 1.0000 Uiso R . . 8 1 .
H851 H 1.0688 0.2597 0.7840 0.2477 1.0000 Uiso R . . 8 1 .
H861 H 0.9923 0.2429 0.7809 0.4131 1.0000 Uiso R . . 8 1 .
H871 H 1.1984 0.2578 0.7441 0.1697 1.0000 Uiso R . . 8 1 .
H872 H 1.1617 0.2242 0.7545 0.1697 1.0000 Uiso R . . 8 1 .
H873 H 1.1634 0.2462 0.7262 0.1697 1.0000 Uiso R . . 8 1 .
H881 H 1.1727 0.3405 0.7314 0.2621 1.0000 Uiso R . . 8 1 .
H882 H 1.1202 0.3586 0.7337 0.2621 1.0000 Uiso R . . 8 1 .
H883 H 1.1377 0.3290 0.7135 0.2621 1.0000 Uiso R . . 8 1 .
H891 H 1.1700 0.3058 0.7767 0.2295 1.0000 Uiso R . . 8 1 .
H892 H 1.1333 0.2721 0.7870 0.2295 1.0000 Uiso R . . 8 1 .
H893 H 1.1175 0.3238 0.7790 0.2295 1.0000 Uiso R . . 8 1 .
H921 H 1.0034 0.0878 0.8192 0.2871 1.0000 Uiso R . . 9 1 .
H931 H 1.0804 0.0888 0.8303 0.2846 1.0000 Uiso R . . 9 1 .
H951 H 1.0473 0.2155 0.8468 0.4520 1.0000 Uiso R . . 9 1 .
H961 H 0.9704 0.2146 0.8356 0.2838 1.0000 Uiso R . . 9 1 .
H971 H 1.1548 0.1645 0.8792 0.2317 1.0000 Uiso R . . 9 1 .
H972 H 1.1090 0.1413 0.8860 0.2317 1.0000 Uiso R . . 9 1 .
H973 H 1.1066 0.1931 0.8750 0.2317 1.0000 Uiso R . . 9 1 .
H981 H 1.1794 0.1900 0.8334 0.2155 1.0000 Uiso R . . 9 1 .
H982 H 1.1314 0.2188 0.8293 0.2155 1.0000 Uiso R . . 9 1 .
H983 H 1.1486 0.1831 0.8122 0.2155 1.0000 Uiso R . . 9 1 .
H991 H 1.1820 0.1079 0.8514 0.2393 1.0000 Uiso R . . 9 1 .
H992 H 1.1362 0.0848 0.8583 0.2393 1.0000 Uiso R . . 9 1 .
H993 H 1.1512 0.1007 0.8303 0.2393 1.0000 Uiso R . . 9 1 .
H1021 H 1.0008 -0.0720 0.8051 0.2031 1.0000 Uiso R . . . 1 .
H1031 H 1.0784 -0.0963 0.8152 0.2950 1.0000 Uiso R . . . 1 .
H1051 H 1.0921 0.0277 0.8323 0.2163 1.0000 Uiso R . . . 1 .
H1061 H 1.0144 0.0517 0.8224 0.2144 1.0000 Uiso R . . . 1 .
H1071 H 1.2035 -0.0775 0.8127 0.1871 1.0000 Uiso R . . . 1 .
H1072 H 1.1712 -0.0422 0.7952 0.1871 1.0000 Uiso R . . . 1 .
H1073 H 1.1582 -0.0917 0.8038 0.1871 1.0000 Uiso R . . . 1 .
H1081 H 1.1986 -0.0245 0.8436 0.2600 1.0000 Uiso R . . . 1 .
H1082 H 1.1502 -0.0056 0.8539 0.2600 1.0000 Uiso R . . . 1 .
H1083 H 1.1664 0.0109 0.8261 0.2600 1.0000 Uiso R . . . 1 .
H1091 H 1.1776 -0.1039 0.8571 0.1839 1.0000 Uiso R . . . 1 .
H1092 H 1.1291 -0.0851 0.8673 0.1839 1.0000 Uiso R . . . 1 .
H1093 H 1.1323 -0.1181 0.8480 0.1839 1.0000 Uiso R . . . 1 .
H1121 H 0.6203 -0.1701 0.6833 0.1909 1.0000 Uiso R . . . 1 .
H1131 H 0.5581 -0.2051 0.6720 0.2377 1.0000 Uiso R . . . 1 .
H1151 H 0.5055 -0.0838 0.6323 0.2265 1.0000 Uiso R . . . 1 .
H1161 H 0.5678 -0.0490 0.6436 0.2194 1.0000 Uiso R . . . 1 .
H1171 H 0.4668 -0.2372 0.6481 0.3510 1.0000 Uiso R . . . 1 .
H1172 H 0.4945 -0.2295 0.6703 0.3510 1.0000 Uiso R . . . 1 .
H1173 H 0.5204 -0.2349 0.6448 0.3510 1.0000 Uiso R . . . 1 .
H1181 H 0.4545 -0.1746 0.6106 0.3274 1.0000 Uiso R . . . 1 .
H1182 H 0.5081 -0.1722 0.6072 0.3274 1.0000 Uiso R . . . 1 .
H1183 H 0.4748 -0.1285 0.6096 0.3274 1.0000 Uiso R . . . 1 .
H1191 H 0.4128 -0.1662 0.6520 0.6928 1.0000 Uiso R . . . 1 .
H1192 H 0.4407 -0.1585 0.6742 0.6928 1.0000 Uiso R . . . 1 .
H1193 H 0.4332 -0.1201 0.6510 0.6928 1.0000 Uiso R . . . 1 .
H1221 H 0.6114 -0.0204 0.6001 0.1689 1.0000 Uiso R . . . 1 .
H1231 H 0.5408 -0.0323 0.5845 0.2320 1.0000 Uiso R . . . 1 .
H1251 H 0.4831 0.0909 0.5983 0.1457 1.0000 Uiso R . . . 1 .
H1261 H 0.5532 0.1026 0.6144 0.1701 1.0000 Uiso R . . . 1 .
H1271 H 0.4335 0.0227 0.5429 0.2009 1.0000 Uiso R . . . 1 .
H1272 H 0.4690 0.0579 0.5430 0.2009 1.0000 Uiso R . . . 1 .
H1273 H 0.4866 0.0066 0.5442 0.2009 1.0000 Uiso R . . . 1 .
H1281 H 0.4183 -0.0305 0.5822 0.1892 1.0000 Uiso R . . . 1 .
H1282 H 0.4440 -0.0302 0.6065 0.1892 1.0000 Uiso R . . . 1 .
H1283 H 0.4713 -0.0466 0.5835 0.1892 1.0000 Uiso R . . . 1 .
H1291 H 0.3885 0.0492 0.5812 0.2709 1.0000 Uiso R . . . 1 .
H1292 H 0.4143 0.0495 0.6054 0.2709 1.0000 Uiso R . . . 1 .
H1293 H 0.4240 0.0845 0.5813 0.2709 1.0000 Uiso R . . . 1 .
H1321 H 0.5576 0.2615 0.5887 0.1722 1.0000 Uiso R . . . 1 .
H1331 H 0.4928 0.2704 0.5637 0.1979 1.0000 Uiso R . . . 1 .
H1351 H 0.5387 0.1519 0.5395 0.1989 1.0000 Uiso R . . . 1 .
H1361 H 0.6035 0.1431 0.5645 0.1527 1.0000 Uiso R . . . 1 .
H1371 H 0.4077 0.2628 0.5268 0.3066 1.0000 Uiso R . . . 1 .
H1372 H 0.4240 0.2557 0.5542 0.3066 1.0000 Uiso R . . . 1 .
H1373 H 0.4506 0.2855 0.5325 0.3066 1.0000 Uiso R . . . 1 .
H1381 H 0.4127 0.1790 0.5292 0.3291 1.0000 Uiso R . . . 1 .
H1382 H 0.4291 0.1721 0.5566 0.3291 1.0000 Uiso R . . . 1 .
H1383 H 0.4591 0.1492 0.5365 0.3291 1.0000 Uiso R . . . 1 .
H1391 H 0.4552 0.2276 0.4944 0.2549 1.0000 Uiso R . . . 1 .
H1392 H 0.4982 0.2503 0.5000 0.2549 1.0000 Uiso R . . . 1 .
H1393 H 0.5016 0.1977 0.5015 0.2549 1.0000 Uiso R . . . 1 .
H1421 H 0.5054 0.2856 0.6563 0.1526 1.0000 Uiso R . . . 1 .
H1431 H 0.4324 0.3073 0.6389 0.1713 1.0000 Uiso R . . . 1 .
H1451 H 0.4936 0.3810 0.5776 0.1615 1.0000 Uiso R . . . 1 .
H1461 H 0.5666 0.3592 0.5951 0.1535 1.0000 Uiso R . . . 1 .
H1471 H 0.3480 0.3988 0.6045 0.1993 1.0000 Uiso R . . . 1 .
H1472 H 0.3926 0.4166 0.6119 0.1993 1.0000 Uiso R . . . 1 .
H1473 H 0.3739 0.3735 0.6281 0.1993 1.0000 Uiso R . . . 1 .
H1481 H 0.3840 0.3952 0.5618 0.2632 1.0000 Uiso R . . . 1 .
H1482 H 0.4287 0.4131 0.5692 0.2632 1.0000 Uiso R . . . 1 .
H1483 H 0.4325 0.3678 0.5587 0.2632 1.0000 Uiso R . . . 1 .
H1491 H 0.3543 0.3264 0.5875 0.2171 1.0000 Uiso R . . . 1 .
H1492 H 0.3802 0.3012 0.6112 0.2171 1.0000 Uiso R . . . 1 .
H1493 H 0.4028 0.2991 0.5845 0.2171 1.0000 Uiso R . . . 1 .
H1521 H 0.5207 0.4335 0.7273 0.1560 1.0000 Uiso R . . . 1 .
H1531 H 0.4487 0.4755 0.7177 0.2246 1.0000 Uiso R . . . 1 .
H1551 H 0.4361 0.4036 0.6623 0.1307 1.0000 Uiso R . . . 1 .
H1561 H 0.5081 0.3615 0.6718 0.1240 1.0000 Uiso R . . . 1 .
H1571 H 0.3240 0.4813 0.6999 0.2712 1.0000 Uiso R . . . 1 .
H1572 H 0.3651 0.4735 0.7178 0.2712 1.0000 Uiso R . . . 1 .
H1573 H 0.3495 0.4327 0.7076 0.2712 1.0000 Uiso R . . . 1 .
H1581 H 0.3621 0.5390 0.6726 0.1964 1.0000 Uiso R . . . 1 .
H1582 H 0.4032 0.5313 0.6906 0.1964 1.0000 Uiso R . . . 1 .
H1583 H 0.4128 0.5276 0.6624 0.1964 1.0000 Uiso R . . . 1 .
H1591 H 0.3373 0.4747 0.6563 0.3653 1.0000 Uiso R . . . 1 .
H1592 H 0.3628 0.4261 0.6641 0.3653 1.0000 Uiso R . . . 1 .
H1593 H 0.3881 0.4632 0.6461 0.3653 1.0000 Uiso R . . . 1 .
H1621 H 0.4939 0.3822 0.7635 0.1691 1.0000 Uiso R . . . 1 .
H1631 H 0.4134 0.4045 0.7636 0.1929 1.0000 Uiso R . . . 1 .
H1651 H 0.3894 0.2817 0.8047 0.1495 1.0000 Uiso R . . . 1 .
H1661 H 0.4697 0.2591 0.8044 0.1693 1.0000 Uiso R . . . 1 .
H1671 H 0.2971 0.4119 0.7649 0.3442 1.0000 Uiso R . . . 1 .
H1672 H 0.3456 0.4268 0.7687 0.3442 1.0000 Uiso R . . . 1 .
H1673 H 0.3405 0.3968 0.7487 0.3442 1.0000 Uiso R . . . 1 .
H1681 H 0.2825 0.3319 0.7784 0.2868 1.0000 Uiso R . . . 1 .
H1682 H 0.3215 0.2961 0.7906 0.2868 1.0000 Uiso R . . . 1 .
H1683 H 0.3260 0.3168 0.7621 0.2868 1.0000 Uiso R . . . 1 .
H1691 H 0.2899 0.3789 0.8105 0.3059 1.0000 Uiso R . . . 1 .
H1692 H 0.3384 0.3937 0.8143 0.3059 1.0000 Uiso R . . . 1 .
H1693 H 0.3288 0.3431 0.8227 0.3059 1.0000 Uiso R . . . 1 .
H1721 H 0.4830 0.1327 0.8575 0.1582 1.0000 Uiso R . . . 1 .
H1731 H 0.4028 0.1412 0.8685 0.1463 1.0000 Uiso R . . . 1 .
H1751 H 0.4111 0.2732 0.8739 0.1620 1.0000 Uiso R . . . 1 .
H1761 H 0.4912 0.2649 0.8627 0.1816 1.0000 Uiso R . . . 1 .
H1771 H 0.2843 0.2193 0.8607 0.3094 1.0000 Uiso R . . . 1 .
H1772 H 0.3244 0.2411 0.8439 0.3094 1.0000 Uiso R . . . 1 .
H1773 H 0.3243 0.1884 0.8497 0.3094 1.0000 Uiso R . . . 1 .
H1781 H 0.3001 0.2617 0.8948 0.4255 1.0000 Uiso R . . . 1 .
H1782 H 0.3500 0.2570 0.9048 0.4255 1.0000 Uiso R . . . 1 .
H1783 H 0.3401 0.2836 0.8779 0.4255 1.0000 Uiso R . . . 1 .
H1791 H 0.3004 0.1779 0.9038 0.3600 1.0000 Uiso R . . . 1 .
H1792 H 0.3503 0.1731 0.9138 0.3600 1.0000 Uiso R . . . 1 .
H1793 H 0.3404 0.1470 0.8927 0.3600 1.0000 Uiso R . . . 1 .
H1821 H 0.5066 0.0274 0.8998 0.1380 1.0000 Uiso R . . . 1 .
H1831 H 0.4295 0.0108 0.9097 0.2215 1.0000 Uiso R . . . 1 .
H1851 H 0.4094 0.0165 0.8357 0.1793 1.0000 Uiso R . . . 1 .
H1861 H 0.4865 0.0330 0.8259 0.1265 1.0000 Uiso R . . . 1 .
H1871 H 0.3192 -0.0086 0.9130 0.1477 1.0000 Uiso R . . . 1 .
H1872 H 0.3713 -0.0254 0.9178 0.1477 1.0000 Uiso R . . . 1 .
H1873 H 0.3545 0.0265 0.9138 0.1477 1.0000 Uiso R . . . 1 .
H1881 H 0.3235 -0.0511 0.8765 0.2441 1.0000 Uiso R . . . 1 .
H1882 H 0.3756 -0.0677 0.8813 0.2441 1.0000 Uiso R . . . 1 .
H1883 H 0.3612 -0.0422 0.8548 0.2441 1.0000 Uiso R . . . 1 .
H1891 H 0.2970 0.0319 0.8703 0.1667 1.0000 Uiso R . . . 1 .
H1892 H 0.3323 0.0670 0.8710 0.1667 1.0000 Uiso R . . . 1 .
H1893 H 0.3347 0.0407 0.8487 0.1667 1.0000 Uiso R . . . 1 .
H1921 H 0.5941 -0.1743 0.8519 0.3451 1.0000 Uiso R . . . 1 .
H1931 H 0.5361 -0.2215 0.8687 0.4315 1.0000 Uiso R . . . 1 .
H1951 H 0.4361 -0.1177 0.8471 0.2731 1.0000 Uiso R . . . 1 .
H1961 H 0.4941 -0.0705 0.8303 0.2616 1.0000 Uiso R . . . 1 .
H1971 H 0.4312 -0.2529 0.9023 0.3746 1.0000 Uiso R . . . 1 .
H1972 H 0.4587 -0.2138 0.9069 0.3746 1.0000 Uiso R . . . 1 .
H1973 H 0.4834 -0.2521 0.8933 0.3746 1.0000 Uiso R . . . 1 .
H1981 H 0.4107 -0.2573 0.8594 0.4724 1.0000 Uiso R . . . 1 .
H1982 H 0.4629 -0.2564 0.8504 0.4724 1.0000 Uiso R . . . 1 .
H1983 H 0.4253 -0.2207 0.8369 0.4724 1.0000 Uiso R . . . 1 .
H1991 H 0.3714 -0.1960 0.8812 0.3853 1.0000 Uiso R . . . 1 .
H1992 H 0.3989 -0.1569 0.8858 0.3853 1.0000 Uiso R . . . 1 .
H1993 H 0.3860 -0.1596 0.8587 0.3853 1.0000 Uiso R . . . 1 .
H2021 H 0.5492 -0.1184 0.7155 0.2787 1.0000 Uiso R . . . 1 .
H2031 H 0.4830 -0.1581 0.7198 0.2747 1.0000 Uiso R . . . 1 .
H2051 H 0.5043 -0.1990 0.7942 0.2151 1.0000 Uiso R . . . 1 .
H2061 H 0.5703 -0.1592 0.7899 0.1801 1.0000 Uiso R . . . 1 .
H2071 H 0.4008 -0.2340 0.7360 0.2339 1.0000 Uiso R . . . 1 .
H2072 H 0.4530 -0.2348 0.7268 0.2339 1.0000 Uiso R . . . 1 .
H2073 H 0.4210 -0.1889 0.7236 0.2339 1.0000 Uiso R . . . 1 .
H2081 H 0.4248 -0.2725 0.7792 0.3259 1.0000 Uiso R . . . 1 .
H2082 H 0.4596 -0.2517 0.7935 0.3259 1.0000 Uiso R . . . 1 .
H2083 H 0.4770 -0.2732 0.7700 0.3259 1.0000 Uiso R . . . 1 .
H2091 H 0.3740 -0.1996 0.7742 0.2234 1.0000 Uiso R . . . 1 .
H2092 H 0.4088 -0.1789 0.7884 0.2234 1.0000 Uiso R . . . 1 .
H2093 H 0.3941 -0.1545 0.7619 0.2234 1.0000 Uiso R . . . 1 .
H2121 H 0.9586 -0.1759 0.6977 0.1622 1.0000 Uiso R . . . 1 .
H2131 H 1.0295 -0.2193 0.6910 0.2113 1.0000 Uiso R . . . 1 .
H2151 H 1.0864 -0.1044 0.6581 0.1917 1.0000 Uiso R . . . 1 .
H2161 H 1.0154 -0.0610 0.6646 0.2120 1.0000 Uiso R . . . 1 .
H2171 H 1.1598 -0.2334 0.6922 0.2878 1.0000 Uiso R . . . 1 .
H2172 H 1.1358 -0.1926 0.7040 0.2878 1.0000 Uiso R . . . 1 .
H2173 H 1.1094 -0.2350 0.7041 0.2878 1.0000 Uiso R . . . 1 .
H2181 H 1.1324 -0.2495 0.6522 0.3675 1.0000 Uiso R . . . 1 .
H2182 H 1.0820 -0.2512 0.6641 0.3675 1.0000 Uiso R . . . 1 .
H2183 H 1.0912 -0.2183 0.6391 0.3675 1.0000 Uiso R . . . 1 .
H2191 H 1.1742 -0.1814 0.6523 0.3156 1.0000 Uiso R . . . 1 .
H2192 H 1.1501 -0.1406 0.6641 0.3156 1.0000 Uiso R . . . 1 .
H2193 H 1.1330 -0.1502 0.6391 0.3156 1.0000 Uiso R . . . 1 .
H2221 H 0.9836 0.0115 0.5981 0.1955 1.0000 Uiso R . . . 1 .
H2231 H 1.0644 -0.0022 0.5908 0.2520 1.0000 Uiso R . . . 1 .
H2251 H 1.0854 0.0421 0.6552 0.2438 1.0000 Uiso R . . . 1 .
H2261 H 1.0046 0.0555 0.6625 0.2430 1.0000 Uiso R . . . 1 .
H2271 H 1.1809 0.0010 0.5875 0.1730 1.0000 Uiso R . . . 1 .
H2272 H 1.1368 0.0345 0.5802 0.1730 1.0000 Uiso R . . . 1 .
H2273 H 1.1332 -0.0177 0.5862 0.1730 1.0000 Uiso R . . . 1 .
H2281 H 1.1944 0.0431 0.6212 0.2398 1.0000 Uiso R . . . 1 .
H2282 H 1.1548 0.0505 0.6414 0.2398 1.0000 Uiso R . . . 1 .
H2283 H 1.1503 0.0767 0.6140 0.2398 1.0000 Uiso R . . . 1 .
H2291 H 1.1883 -0.0412 0.6309 0.3344 1.0000 Uiso R . . . 1 .
H2292 H 1.1487 -0.0338 0.6511 0.3344 1.0000 Uiso R . . . 1 .
H2293 H 1.1407 -0.0599 0.6296 0.3344 1.0000 Uiso R . . . 1 .
H2321 H 0.9550 0.2672 0.5939 0.1902 1.0000 Uiso R . . . 1 .
H2331 H 1.0326 0.2773 0.5807 0.2077 1.0000 Uiso R . . . 1 .
H2351 H 1.0682 0.1410 0.5996 0.2085 1.0000 Uiso R . . . 1 .
H2361 H 0.9904 0.1310 0.6128 0.2535 1.0000 Uiso R . . . 1 .
H2371 H 1.1442 0.2680 0.5596 0.3610 1.0000 Uiso R . . . 1 .
H2372 H 1.1007 0.2860 0.5748 0.3610 1.0000 Uiso R . . . 1 .
H2373 H 1.0945 0.2672 0.5504 0.3610 1.0000 Uiso R . . . 1 .
H2381 H 1.1610 0.1863 0.5592 0.2346 1.0000 Uiso R . . . 1 .
H2382 H 1.1280 0.1523 0.5741 0.2346 1.0000 Uiso R . . . 1 .
H2383 H 1.1113 0.1854 0.5500 0.2346 1.0000 Uiso R . . . 1 .
H2391 H 1.1700 0.2164 0.5974 0.3645 1.0000 Uiso R . . . 1 .
H2392 H 1.1263 0.2344 0.6125 0.3645 1.0000 Uiso R . . . 1 .
H2393 H 1.1368 0.1825 0.6122 0.3645 1.0000 Uiso R . . . 1 .
H2421 H 0.9293 0.3755 0.6694 0.3090 1.0000 Uiso R . . . 1 .
H2431 H 1.0044 0.3993 0.6641 0.3674 1.0000 Uiso R . . . 1 .
H2451 H 1.0528 0.2840 0.6372 0.3158 1.0000 Uiso R . . . 1 .
H2461 H 0.9776 0.2605 0.6424 0.1857 1.0000 Uiso R . . . 1 .
H2471 H 1.1533 0.3274 0.6513 0.2081 1.0000 Uiso R . . . 1 .
H2472 H 1.1171 0.3039 0.6704 0.2081 1.0000 Uiso R . . . 1 .
H2473 H 1.1200 0.2966 0.6426 0.2081 1.0000 Uiso R . . . 1 .
H2481 H 1.1215 0.4037 0.6619 0.2340 1.0000 Uiso R . . . 1 .
H2482 H 1.0854 0.3802 0.6810 0.2340 1.0000 Uiso R . . . 1 .
H2483 H 1.0686 0.4200 0.6599 0.2340 1.0000 Uiso R . . . 1 .
H2491 H 1.1264 0.3931 0.6156 0.2289 1.0000 Uiso R . . . 1 .
H2492 H 1.0735 0.4094 0.6136 0.2289 1.0000 Uiso R . . . 1 .
H2493 H 1.0931 0.3623 0.6070 0.2289 1.0000 Uiso R . . . 1 .
H2521 H 0.9223 0.3608 0.7586 0.2449 1.0000 Uiso R . . . 1 .
H2531 H 0.9855 0.4027 0.7600 0.2696 1.0000 Uiso R . . . 1 .
H2551 H 0.9530 0.4789 0.6922 0.2465 1.0000 Uiso R . . . 1 .
H2561 H 0.8895 0.4372 0.6911 0.2414 1.0000 Uiso R . . . 1 .
H2571 H 1.0636 0.4772 0.7529 0.3461 1.0000 Uiso R . . . 1 .
H2572 H 1.0143 0.4681 0.7648 0.3461 1.0000 Uiso R . . . 1 .
H2573 H 1.0475 0.4287 0.7561 0.3461 1.0000 Uiso R . . . 1 .
H2581 H 1.0284 0.5391 0.7216 0.3834 1.0000 Uiso R . . . 1 .
H2582 H 0.9791 0.5301 0.7335 0.3834 1.0000 Uiso R . . . 1 .
H2583 H 0.9899 0.5300 0.7050 0.3834 1.0000 Uiso R . . . 1 .
H2591 H 1.0805 0.4769 0.7080 0.3106 1.0000 Uiso R . . . 1 .
H2592 H 1.0643 0.4285 0.7112 0.3106 1.0000 Uiso R . . . 1 .
H2593 H 1.0419 0.4678 0.6914 0.3106 1.0000 Uiso R . . . 1 .
H2621 H 0.8662 0.3498 0.8401 0.2991 1.0000 Uiso R . . . 1 .
H2631 H 0.9382 0.3667 0.8517 0.2475 1.0000 Uiso R . . . 1 .
H2651 H 1.0052 0.2948 0.8008 0.4189 1.0000 Uiso R . . . 1 .
H2661 H 0.9333 0.2777 0.7893 0.2951 1.0000 Uiso R . . . 1 .
H2671 H 1.0889 0.3072 0.8438 0.1839 1.0000 Uiso R . . . 1 .
H2672 H 1.0470 0.2788 0.8521 0.1839 1.0000 Uiso R . . . 1 .
H2673 H 1.0639 0.2883 0.8240 0.1839 1.0000 Uiso R . . . 1 .
H2681 H 1.0490 0.3700 0.8638 0.2319 1.0000 Uiso R . . . 1 .
H2682 H 1.0071 0.3416 0.8722 0.2319 1.0000 Uiso R . . . 1 .
H2683 H 0.9988 0.3904 0.8565 0.2319 1.0000 Uiso R . . . 1 .
H2691 H 1.0762 0.3850 0.8187 0.2579 1.0000 Uiso R . . . 1 .
H2692 H 1.0259 0.4054 0.8114 0.2579 1.0000 Uiso R . . . 1 .
H2693 H 1.0511 0.3660 0.7989 0.2579 1.0000 Uiso R . . . 1 .
H2721 H 0.8795 0.1271 0.9050 0.2972 1.0000 Uiso R . . 1 1 .
H2731 H 0.9435 0.1323 0.9283 0.2883 1.0000 Uiso R . . 1 1 .
H2751 H 0.9487 0.2635 0.8937 0.2457 1.0000 Uiso R . . 1 1 .
H2761 H 0.8847 0.2581 0.8703 0.3171 1.0000 Uiso R . . 1 1 .
H2771 H 1.0042 0.2221 0.9619 0.2473 1.0000 Uiso R . . 1 1 .
H2772 H 0.9581 0.1997 0.9623 0.2473 1.0000 Uiso R . . 1 1 .
H2773 H 0.9614 0.2493 0.9482 0.2473 1.0000 Uiso R . . 1 1 .
H2781 H 1.0537 0.2374 0.9223 0.2385 1.0000 Uiso R . . 1 1 .
H2782 H 1.0110 0.2646 0.9085 0.2385 1.0000 Uiso R . . 1 1 .
H2783 H 1.0384 0.2240 0.8979 0.2385 1.0000 Uiso R . . 1 1 .
H2791 H 1.0475 0.1575 0.9452 0.2023 1.0000 Uiso R . . 1 1 .
H2792 H 1.0014 0.1352 0.9455 0.2023 1.0000 Uiso R . . 1 1 .
H2793 H 1.0321 0.1441 0.9207 0.2023 1.0000 Uiso R . . 1 1 .
H2821 H 0.8880 -0.0282 0.9107 0.2117 1.0000 Uiso R . . 2 1 .
H2831 H 0.9623 -0.0399 0.9272 0.1836 1.0000 Uiso R . . 2 1 .
H2851 H 0.9991 0.0727 0.8798 0.3122 1.0000 Uiso R . . 2 1 .
H2861 H 0.9249 0.0843 0.8633 0.2090 1.0000 Uiso R . . 2 1 .
H2871 H 1.0663 0.0167 0.9494 0.2213 1.0000 Uiso R . . 2 1 .
H2872 H 1.0156 0.0033 0.9536 0.2213 1.0000 Uiso R . . 2 1 .
H2873 H 1.0246 0.0527 0.9411 0.2213 1.0000 Uiso R . . 2 1 .
H2881 H 1.0873 -0.0452 0.9255 0.2073 1.0000 Uiso R . . 2 1 .
H2882 H 1.0366 -0.0585 0.9297 0.2073 1.0000 Uiso R . . 2 1 .
H2883 H 1.0591 -0.0493 0.9026 0.2073 1.0000 Uiso R . . 2 1 .
H2891 H 1.1030 0.0317 0.9055 0.4348 1.0000 Uiso R . . 2 1 .
H2892 H 1.0613 0.0677 0.8972 0.4348 1.0000 Uiso R . . 2 1 .
H2893 H 1.0749 0.0276 0.8826 0.4348 1.0000 Uiso R . . 2 1 .
H2921 H 0.8971 -0.1799 0.8586 0.1516 1.0000 Uiso R . . 3 1 .
H2931 H 0.9601 -0.2243 0.8788 0.1990 1.0000 Uiso R . . 3 1 .
H2951 H 1.0172 -0.1095 0.8850 0.1595 1.0000 Uiso R . . 3 1 .
H2961 H 0.9541 -0.0653 0.8646 0.1814 1.0000 Uiso R . . 3 1 .
H2971 H 1.0943 -0.2421 0.8847 0.2614 1.0000 Uiso R . . 3 1 .
H2972 H 1.0796 -0.2005 0.8641 0.2614 1.0000 Uiso R . . 3 1 .
H2973 H 1.0509 -0.2423 0.8693 0.2614 1.0000 Uiso R . . 3 1 .
H2981 H 1.0448 -0.2561 0.9249 0.2142 1.0000 Uiso R . . 3 1 .
H2982 H 0.9996 -0.2242 0.9290 0.2142 1.0000 Uiso R . . 3 1 .
H2983 H 1.0015 -0.2564 0.9094 0.2142 1.0000 Uiso R . . 3 1 .
H2991 H 1.0903 -0.1900 0.9169 0.2066 1.0000 Uiso R . . 3 1 .
H2992 H 1.0452 -0.1580 0.9210 0.2066 1.0000 Uiso R . . 3 1 .
H2993 H 1.0758 -0.1486 0.8962 0.2066 1.0000 Uiso R . . 3 1 .
H3021 H 0.9842 -0.1337 0.7357 0.2007 1.0000 Uiso R . . 4 1 .
H3031 H 1.0579 -0.1729 0.7446 0.2320 1.0000 Uiso R . . 4 1 .
H3051 H 1.0254 -0.1828 0.8193 0.1663 1.0000 Uiso R . . 4 1 .
H3061 H 0.9516 -0.1437 0.8105 0.1720 1.0000 Uiso R . . 4 1 .
H3071 H 1.1557 -0.2313 0.7680 0.2606 1.0000 Uiso R . . 4 1 .
H3072 H 1.1292 -0.1871 0.7537 0.2606 1.0000 Uiso R . . 4 1 .
H3073 H 1.1087 -0.2334 0.7560 0.2606 1.0000 Uiso R . . 4 1 .
H3081 H 1.1232 -0.2713 0.8102 0.2847 1.0000 Uiso R . . 4 1 .
H3082 H 1.0768 -0.2506 0.8219 0.2847 1.0000 Uiso R . . 4 1 .
H3083 H 1.0762 -0.2734 0.7983 0.2847 1.0000 Uiso R . . 4 1 .
H3091 H 1.1566 -0.1944 0.8061 0.2588 1.0000 Uiso R . . 4 1 .
H3092 H 1.1101 -0.1738 0.8177 0.2588 1.0000 Uiso R . . 4 1 .
H3093 H 1.1301 -0.1502 0.7919 0.2588 1.0000 Uiso R . . 4 1 .
H3121 H 0.7305 -0.2851 0.7155 0.3606 1.0000 Uiso R . . 5 1 .
H3131 H 0.6772 -0.3381 0.7146 0.2657 1.0000 Uiso R . . 5 1 .
H3151 H 0.5723 -0.2497 0.7367 0.2047 1.0000 Uiso R . . 5 1 .
H3161 H 0.6255 -0.1969 0.7379 0.2178 1.0000 Uiso R . . 5 1 .
H3171 H 0.5866 -0.3935 0.7127 0.2606 1.0000 Uiso R . . 5 1 .
H3172 H 0.6342 -0.3866 0.7224 0.2606 1.0000 Uiso R . . 5 1 .
H3173 H 0.6189 -0.3607 0.6962 0.2606 1.0000 Uiso R . . 5 1 .
H3181 H 0.5231 -0.3319 0.7101 0.2747 1.0000 Uiso R . . 5 1 .
H3182 H 0.5301 -0.2859 0.7180 0.2747 1.0000 Uiso R . . 5 1 .
H3183 H 0.5554 -0.2990 0.6937 0.2747 1.0000 Uiso R . . 5 1 .
H3191 H 0.5461 -0.3728 0.7518 0.3719 1.0000 Uiso R . . 5 1 .
H3192 H 0.5937 -0.3659 0.7615 0.3719 1.0000 Uiso R . . 5 1 .
H3193 H 0.5531 -0.3268 0.7596 0.3719 1.0000 Uiso R . . 5 1 .
H3221 H 0.7229 -0.0507 0.5501 0.1602 1.0000 Uiso R . . 6 1 .
H3231 H 0.6680 -0.0778 0.5281 0.1923 1.0000 Uiso R . . 6 1 .
H3251 H 0.6046 -0.1318 0.5942 0.1917 1.0000 Uiso R . . 6 1 .
H3261 H 0.6594 -0.1041 0.6163 0.1328 1.0000 Uiso R . . 6 1 .
H3271 H 0.5621 -0.1030 0.5117 0.3167 1.0000 Uiso R . . 6 1 .
H3272 H 0.5717 -0.0632 0.5249 0.3167 1.0000 Uiso R . . 6 1 .
H3273 H 0.6122 -0.0881 0.5105 0.3167 1.0000 Uiso R . . 6 1 .
H3281 H 0.5930 -0.1816 0.5287 0.5019 1.0000 Uiso R . . 6 1 .
H3282 H 0.6219 -0.1915 0.5526 0.5019 1.0000 Uiso R . . 6 1 .
H3283 H 0.6430 -0.1665 0.5275 0.5019 1.0000 Uiso R . . 6 1 .
H3291 H 0.5278 -0.1428 0.5518 0.2460 1.0000 Uiso R . . 6 1 .
H3292 H 0.5566 -0.1528 0.5758 0.2460 1.0000 Uiso R . . 6 1 .
H3293 H 0.5373 -0.1030 0.5650 0.2460 1.0000 Uiso R . . 6 1 .
H3321 H 0.7242 0.1254 0.5154 0.2134 1.0000 Uiso R . . 7 1 .
H3331 H 0.6694 0.1188 0.4867 0.2381 1.0000 Uiso R . . 7 1 .
H3351 H 0.6051 0.0304 0.5400 0.2788 1.0000 Uiso R . . 7 1 .
H3361 H 0.6602 0.0369 0.5688 0.1965 1.0000 Uiso R . . 7 1 .
H3371 H 0.5993 0.0500 0.4577 0.3144 1.0000 Uiso R . . 7 1 .
H3372 H 0.6379 0.0233 0.4748 0.3144 1.0000 Uiso R . . 7 1 .
H3373 H 0.6431 0.0731 0.4617 0.3144 1.0000 Uiso R . . 7 1 .
H3381 H 0.5406 0.0346 0.4923 0.3732 1.0000 Uiso R . . 7 1 .
H3382 H 0.5472 0.0480 0.5182 0.3732 1.0000 Uiso R . . 7 1 .
H3383 H 0.5793 0.0079 0.5095 0.3732 1.0000 Uiso R . . 7 1 .
H3391 H 0.5485 0.1136 0.4714 0.6337 1.0000 Uiso R . . 7 1 .
H3392 H 0.5551 0.1270 0.4973 0.6337 1.0000 Uiso R . . 7 1 .
H3393 H 0.5923 0.1367 0.4754 0.6337 1.0000 Uiso R . . 7 1 .
H3421 H 0.6433 0.2922 0.5628 0.1505 1.0000 Uiso R . . 8 1 .
H3431 H 0.5844 0.3101 0.5338 0.2057 1.0000 Uiso R . . 8 1 .
H3451 H 0.5960 0.4448 0.5299 0.2102 1.0000 Uiso R . . 8 1 .
H3461 H 0.6545 0.4268 0.5593 0.1666 1.0000 Uiso R . . 8 1 .
H3471 H 0.4963 0.4442 0.4994 0.3232 1.0000 Uiso R . . 8 1 .
H3472 H 0.5062 0.4364 0.5279 0.3232 1.0000 Uiso R . . 8 1 .
H3473 H 0.5415 0.4594 0.5080 0.3232 1.0000 Uiso R . . 8 1 .
H3481 H 0.5437 0.3993 0.4713 0.3740 1.0000 Uiso R . . 8 1 .
H3482 H 0.5888 0.4145 0.4800 0.3740 1.0000 Uiso R . . 8 1 .
H3483 H 0.5833 0.3629 0.4821 0.3740 1.0000 Uiso R . . 8 1 .
H3491 H 0.4870 0.3625 0.5029 0.7208 1.0000 Uiso R . . 8 1 .
H3492 H 0.4969 0.3546 0.5313 0.7208 1.0000 Uiso R . . 8 1 .
H3493 H 0.5268 0.3262 0.5136 0.7208 1.0000 Uiso R . . 8 1 .
H3521 H 0.5750 0.4129 0.6491 0.1660 1.0000 Uiso R . . 9 1 .
H3531 H 0.5082 0.4520 0.6300 0.1494 1.0000 Uiso R . . 9 1 .
H3551 H 0.5902 0.5236 0.5771 0.1882 1.0000 Uiso R . . 9 1 .
H3561 H 0.6567 0.4846 0.5965 0.1173 1.0000 Uiso R . . 9 1 .
H3571 H 0.4299 0.5299 0.5991 0.3767 1.0000 Uiso R . . 9 1 .
H3572 H 0.4623 0.5269 0.6213 0.3767 1.0000 Uiso R . . 9 1 .
H3573 H 0.4523 0.4827 0.6123 0.3767 1.0000 Uiso R . . 9 1 .
H3581 H 0.4627 0.5127 0.5577 0.3048 1.0000 Uiso R . . 9 1 .
H3582 H 0.5161 0.4993 0.5541 0.3048 1.0000 Uiso R . . 9 1 .
H3583 H 0.4852 0.4656 0.5709 0.3048 1.0000 Uiso R . . 9 1 .
H3591 H 0.4787 0.5841 0.5724 0.3733 1.0000 Uiso R . . 9 1 .
H3592 H 0.5111 0.5813 0.5945 0.3733 1.0000 Uiso R . . 9 1 .
H3593 H 0.5320 0.5708 0.5687 0.3733 1.0000 Uiso R . . 9 1 .
H3621 H 0.5370 0.4215 0.8053 0.1782 1.0000 Uiso R . . . 1 .
H3631 H 0.4671 0.4700 0.8031 0.2480 1.0000 Uiso R . . . 1 .
H3651 H 0.5177 0.5458 0.7391 0.1726 1.0000 Uiso R . . . 1 .
H3661 H 0.5873 0.4968 0.7413 0.1373 1.0000 Uiso R . . . 1 .
H3671 H 0.3683 0.5351 0.7706 0.2689 1.0000 Uiso R . . . 1 .
H3672 H 0.3968 0.4947 0.7870 0.2689 1.0000 Uiso R . . . 1 .
H3673 H 0.3991 0.4987 0.7579 0.2689 1.0000 Uiso R . . . 1 .
H3681 H 0.4074 0.5898 0.7894 0.3114 1.0000 Uiso R . . . 1 .
H3682 H 0.4615 0.5876 0.7891 0.3114 1.0000 Uiso R . . . 1 .
H3683 H 0.4359 0.5493 0.8058 0.3114 1.0000 Uiso R . . . 1 .
H3691 H 0.4109 0.5966 0.7443 0.2914 1.0000 Uiso R . . . 1 .
H3692 H 0.4650 0.5945 0.7440 0.2914 1.0000 Uiso R . . . 1 .
H3693 H 0.4417 0.5603 0.7316 0.2914 1.0000 Uiso R . . . 1 .
H3721 H 0.5147 0.3235 0.8311 0.1242 1.0000 Uiso R . . . 1 .
H3731 H 0.4386 0.3548 0.8400 0.1911 1.0000 Uiso R . . . 1 .
H3751 H 0.4891 0.4296 0.8857 0.2335 1.0000 Uiso R . . . 1 .
H3761 H 0.5652 0.3987 0.8764 0.1779 1.0000 Uiso R . . . 1 .
H3771 H 0.3422 0.3931 0.8764 0.2247 1.0000 Uiso R . . . 1 .
H3772 H 0.3824 0.3566 0.8863 0.2247 1.0000 Uiso R . . . 1 .
H3773 H 0.3739 0.3682 0.8577 0.2247 1.0000 Uiso R . . . 1 .
H3781 H 0.3596 0.4664 0.8519 0.2566 1.0000 Uiso R . . . 1 .
H3782 H 0.4112 0.4766 0.8464 0.2566 1.0000 Uiso R . . . 1 .
H3783 H 0.3913 0.4414 0.8332 0.2566 1.0000 Uiso R . . . 1 .
H3791 H 0.3729 0.4491 0.8983 0.3580 1.0000 Uiso R . . . 1 .
H3792 H 0.4132 0.4127 0.9082 0.3580 1.0000 Uiso R . . . 1 .
H3793 H 0.4245 0.4595 0.8927 0.3580 1.0000 Uiso R . . . 1 .
H3821 H 0.5245 0.1298 0.9028 0.1942 1.0000 Uiso R . . . 1 .
H3831 H 0.4503 0.1221 0.9224 0.2460 1.0000 Uiso R . . . 1 .
H3851 H 0.5062 0.0214 0.9758 0.2835 1.0000 Uiso R . . . 1 .
H3861 H 0.5805 0.0291 0.9564 0.2277 1.0000 Uiso R . . . 1 .
H3871 H 0.3538 0.0881 0.9550 0.2201 1.0000 Uiso R . . . 1 .
H3872 H 0.3889 0.1228 0.9436 0.2201 1.0000 Uiso R . . . 1 .
H3873 H 0.3860 0.0796 0.9318 0.2201 1.0000 Uiso R . . . 1 .
H3881 H 0.3871 0.0816 0.9971 0.1982 1.0000 Uiso R . . . 1 .
H3882 H 0.4403 0.0684 1.0001 0.1982 1.0000 Uiso R . . . 1 .
H3883 H 0.4222 0.1162 0.9856 0.1982 1.0000 Uiso R . . . 1 .
H3891 H 0.3820 0.0091 0.9782 0.1889 1.0000 Uiso R . . . 1 .
H3892 H 0.4353 -0.0041 0.9812 0.1889 1.0000 Uiso R . . . 1 .
H3893 H 0.4142 0.0005 0.9550 0.1889 1.0000 Uiso R . . . 1 .
H3921 H 0.6032 -0.0637 0.9526 0.4119 1.0000 Uiso R . . . 1 .
H3931 H 0.5367 -0.0950 0.9723 0.3164 1.0000 Uiso R . . . 1 .
H3951 H 0.5070 -0.1312 0.9069 0.3578 1.0000 Uiso R . . . 1 .
H3961 H 0.5735 -0.0997 0.8872 0.2897 1.0000 Uiso R . . . 1 .
H3971 H 0.4353 -0.1359 0.9881 0.2620 1.0000 Uiso R . . . 1 .
H3972 H 0.4885 -0.1338 0.9900 0.2620 1.0000 Uiso R . . . 1 .
H3973 H 0.4571 -0.0907 0.9780 0.2620 1.0000 Uiso R . . . 1 .
H3981 H 0.4009 -0.1324 0.9463 0.2252 1.0000 Uiso R . . . 1 .
H3982 H 0.4225 -0.0871 0.9361 0.2252 1.0000 Uiso R . . . 1 .
H3983 H 0.4335 -0.1282 0.9221 0.2252 1.0000 Uiso R . . . 1 .
H3991 H 0.4526 -0.2013 0.9659 0.2501 1.0000 Uiso R . . . 1 .
H3992 H 0.5057 -0.1990 0.9678 0.2501 1.0000 Uiso R . . . 1 .
H3993 H 0.4853 -0.1971 0.9418 0.2501 1.0000 Uiso R . . . 1 .
H4021 H 0.9140 -0.2236 0.7642 0.2309 1.0000 Uiso R . . . 1 .
H4031 H 0.9803 -0.2769 0.7668 0.2350 1.0000 Uiso R . . . 1 .
H4051 H 0.9541 -0.3076 0.6994 0.1898 1.0000 Uiso R . . . 1 .
H4061 H 0.8877 -0.2544 0.6969 0.1723 1.0000 Uiso R . . . 1 .
H4071 H 1.0842 -0.3351 0.7453 0.3275 1.0000 Uiso R . . . 1 .
H4072 H 1.0496 -0.3049 0.7602 0.3275 1.0000 Uiso R . . . 1 .
H4073 H 1.0646 -0.2866 0.7324 0.3275 1.0000 Uiso R . . . 1 .
H4081 H 1.0565 -0.3680 0.7110 0.3086 1.0000 Uiso R . . . 1 .
H4082 H 1.0366 -0.3197 0.6980 0.3086 1.0000 Uiso R . . . 1 .
H4083 H 1.0043 -0.3587 0.7043 0.3086 1.0000 Uiso R . . . 1 .
H4091 H 1.0324 -0.3969 0.7552 0.3349 1.0000 Uiso R . . . 1 .
H4092 H 0.9977 -0.3666 0.7700 0.3349 1.0000 Uiso R . . . 1 .
H4093 H 0.9803 -0.3873 0.7484 0.3349 1.0000 Uiso R . . . 1 .
H4121 H 0.9341 -0.1147 0.6313 0.1916 1.0000 Uiso R . . . 1 .
H4131 H 1.0083 -0.1429 0.6172 0.1817 1.0000 Uiso R . . . 1 .
H4151 H 0.9871 -0.0670 0.5481 0.2177 1.0000 Uiso R . . . 1 .
H4161 H 0.9127 -0.0391 0.5623 0.1829 1.0000 Uiso R . . . 1 .
H4171 H 1.1198 -0.1399 0.5859 0.2290 1.0000 Uiso R . . . 1 .
H4172 H 1.0804 -0.1477 0.6068 0.2290 1.0000 Uiso R . . . 1 .
H4173 H 1.0911 -0.0984 0.5951 0.2290 1.0000 Uiso R . . . 1 .
H4181 H 1.0826 -0.1856 0.5607 0.4460 1.0000 Uiso R . . . 1 .
H4182 H 1.0431 -0.1932 0.5815 0.4460 1.0000 Uiso R . . . 1 .
H4183 H 1.0306 -0.1730 0.5540 0.4460 1.0000 Uiso R . . . 1 .
H4191 H 1.0996 -0.1073 0.5418 0.4481 1.0000 Uiso R . . . 1 .
H4192 H 1.0707 -0.0658 0.5509 0.4481 1.0000 Uiso R . . . 1 .
H4193 H 1.0476 -0.0949 0.5351 0.4481 1.0000 Uiso R . . . 1 .
H4221 H 0.9510 0.1186 0.5773 0.2728 1.0000 Uiso R . . . 1 .
H4231 H 1.0274 0.1134 0.5600 0.2292 1.0000 Uiso R . . . 1 .
H4251 H 0.9902 0.0350 0.5124 0.1952 1.0000 Uiso R . . . 1 .
H4261 H 0.9136 0.0404 0.5297 0.2400 1.0000 Uiso R . . . 1 .
H4271 H 1.1273 0.0921 0.5288 0.2588 1.0000 Uiso R . . . 1 .
H4272 H 1.0960 0.0817 0.5532 0.2588 1.0000 Uiso R . . . 1 .
H4273 H 1.0840 0.1257 0.5337 0.2588 1.0000 Uiso R . . . 1 .
H4281 H 1.1173 0.0188 0.5192 0.2033 1.0000 Uiso R . . . 1 .
H4282 H 1.0860 0.0084 0.5436 0.2033 1.0000 Uiso R . . . 1 .
H4283 H 1.0673 0.0052 0.5178 0.2033 1.0000 Uiso R . . . 1 .
H4291 H 1.0989 0.0876 0.4884 0.2571 1.0000 Uiso R . . . 1 .
H4292 H 1.0556 0.1213 0.4933 0.2571 1.0000 Uiso R . . . 1 .
H4293 H 1.0489 0.0739 0.4870 0.2571 1.0000 Uiso R . . . 1 .
H4321 H 0.9179 0.3270 0.6075 0.2204 1.0000 Uiso R . . . 1 .
H4331 H 0.9865 0.3576 0.5903 0.4900 1.0000 Uiso R . . . 1 .
H4351 H 0.9165 0.4270 0.5302 0.3953 1.0000 Uiso R . . . 1 .
H4361 H 0.8479 0.3962 0.5474 0.4156 1.0000 Uiso R . . . 1 .
H4371 H 1.0262 0.4466 0.5124 0.3215 1.0000 Uiso R . . . 1 .
H4372 H 0.9726 0.4570 0.5170 0.3215 1.0000 Uiso R . . . 1 .
H4373 H 0.9932 0.4098 0.5109 0.3215 1.0000 Uiso R . . . 1 .
H4381 H 1.0737 0.3902 0.5442 0.2993 1.0000 Uiso R . . . 1 .
H4382 H 1.0490 0.3663 0.5686 0.2993 1.0000 Uiso R . . . 1 .
H4383 H 1.0409 0.3533 0.5428 0.2993 1.0000 Uiso R . . . 1 .
H4391 H 1.0395 0.4680 0.5543 0.3345 1.0000 Uiso R . . . 1 .
H4392 H 1.0146 0.4440 0.5787 0.3345 1.0000 Uiso R . . . 1 .
H4393 H 0.9859 0.4783 0.5589 0.3345 1.0000 Uiso R . . . 1 .
H4421 H 0.8158 0.4986 0.6646 0.2710 1.0000 Uiso R . . . 1 .
H4431 H 0.8795 0.5418 0.6562 0.3086 1.0000 Uiso R . . . 1 .
H4451 H 0.9423 0.4531 0.6128 0.2829 1.0000 Uiso R . . . 1 .
H4461 H 0.8782 0.4102 0.6210 0.2458 1.0000 Uiso R . . . 1 .
H4471 H 0.9861 0.5738 0.5981 0.2538 1.0000 Uiso R . . . 1 .
H4472 H 0.9319 0.5764 0.5991 0.2538 1.0000 Uiso R . . . 1 .
H4473 H 0.9618 0.5354 0.5901 0.2538 1.0000 Uiso R . . . 1 .
H4481 H 1.0321 0.5155 0.6285 0.2270 1.0000 Uiso R . . . 1 .
H4482 H 1.0062 0.4821 0.6487 0.2270 1.0000 Uiso R . . . 1 .
H4483 H 1.0078 0.4771 0.6205 0.2270 1.0000 Uiso R . . . 1 .
H4491 H 0.9838 0.5815 0.6430 0.2994 1.0000 Uiso R . . . 1 .
H4492 H 0.9580 0.5480 0.6631 0.2994 1.0000 Uiso R . . . 1 .
H4493 H 0.9296 0.5841 0.6440 0.2994 1.0000 Uiso R . . . 1 .
H4521 H 0.7796 0.4224 0.8311 0.3477 1.0000 Uiso R . . . 1 .
H4531 H 0.8397 0.4594 0.8428 0.3100 1.0000 Uiso R . . . 1 .
H4551 H 0.8756 0.5015 0.7693 0.2945 1.0000 Uiso R . . . 1 .
H4561 H 0.8154 0.4646 0.7576 0.3923 1.0000 Uiso R . . . 1 .
H4571 H 0.9723 0.4909 0.8225 0.4448 1.0000 Uiso R . . . 1 .
H4572 H 0.9422 0.4504 0.8304 0.4448 1.0000 Uiso R . . . 1 .
H4573 H 0.9563 0.4660 0.8022 0.4448 1.0000 Uiso R . . . 1 .
H4581 H 0.9372 0.5637 0.7999 0.2426 1.0000 Uiso R . . . 1 .
H4582 H 0.8850 0.5696 0.7934 0.2426 1.0000 Uiso R . . . 1 .
H4583 H 0.9212 0.5389 0.7796 0.2426 1.0000 Uiso R . . . 1 .
H4591 H 0.9150 0.5391 0.8443 0.2581 1.0000 Uiso R . . . 1 .
H4592 H 0.8849 0.4986 0.8521 0.2581 1.0000 Uiso R . . . 1 .
H4593 H 0.8628 0.5449 0.8377 0.2581 1.0000 Uiso R . . . 1 .
H4621 H 0.7377 0.3946 0.8885 0.3186 1.0000 Uiso R . . . 1 .
H4631 H 0.7969 0.4146 0.9106 0.3745 1.0000 Uiso R . . . 1 .
H4651 H 0.8867 0.3147 0.8873 0.3995 1.0000 Uiso R . . . 1 .
H4661 H 0.8275 0.2949 0.8651 0.2800 1.0000 Uiso R . . . 1 .
H4671 H 0.8906 0.4102 0.9476 0.3323 1.0000 Uiso R . . . 1 .
H4672 H 0.8489 0.3810 0.9496 0.3323 1.0000 Uiso R . . . 1 .
H4673 H 0.8464 0.4287 0.9325 0.3323 1.0000 Uiso R . . . 1 .
H4681 H 0.9401 0.4219 0.9079 0.2995 1.0000 Uiso R . . . 1 .
H4682 H 0.8960 0.4403 0.8928 0.2995 1.0000 Uiso R . . . 1 .
H4683 H 0.9294 0.4001 0.8852 0.2995 1.0000 Uiso R . . . 1 .
H4691 H 0.9444 0.3461 0.9350 0.3634 1.0000 Uiso R . . . 1 .
H4692 H 0.9028 0.3168 0.9369 0.3634 1.0000 Uiso R . . . 1 .
H4693 H 0.9338 0.3244 0.9123 0.3634 1.0000 Uiso R . . . 1 .
H4721 H 0.7669 0.1334 0.9553 0.2450 1.0000 Uiso R . . . 1 .
H4731 H 0.8282 0.1236 0.9827 0.2758 1.0000 Uiso R . . . 1 .
H4751 H 0.8813 0.0092 0.9563 0.3777 1.0000 Uiso R . . . 1 .
H4761 H 0.8203 0.0193 0.9287 0.2733 1.0000 Uiso R . . . 1 .
H4771 H 0.9632 0.0869 0.9924 0.3250 1.0000 Uiso R . . . 1 .
H4772 H 0.9240 0.1217 0.9797 0.3250 1.0000 Uiso R . . . 1 .
H4773 H 0.9507 0.0858 0.9651 0.3250 1.0000 Uiso R . . . 1 .
H4781 H 0.9505 0.0057 1.0048 0.3579 1.0000 Uiso R . . . 1 .
H4782 H 0.9033 -0.0107 0.9999 0.3579 1.0000 Uiso R . . . 1 .
H4783 H 0.9378 0.0044 0.9775 0.3579 1.0000 Uiso R . . . 1 .
H4791 H 0.9076 0.0631 1.0287 0.3589 1.0000 Uiso R . . . 1 .
H4792 H 0.8682 0.0977 1.0160 0.3589 1.0000 Uiso R . . . 1 .
H4793 H 0.8605 0.0465 1.0238 0.3589 1.0000 Uiso R . . . 1 .
H4821 H 0.7820 -0.0616 0.9581 0.1121 1.0000 Uiso R . . . 1 .
H4831 H 0.8424 -0.0918 0.9851 0.1747 1.0000 Uiso R . . . 1 .
H4851 H 0.9160 -0.1428 0.9282 0.1834 1.0000 Uiso R . . . 1 .
H4861 H 0.8555 -0.1132 0.9013 0.1819 1.0000 Uiso R . . . 1 .
H4871 H 0.9618 -0.1173 1.0008 0.3176 1.0000 Uiso R . . . 1 .
H4872 H 0.9109 -0.0938 0.9993 0.3176 1.0000 Uiso R . . . 1 .
H4873 H 0.9476 -0.0805 0.9777 0.3176 1.0000 Uiso R . . . 1 .
H4881 H 0.9326 -0.1911 1.0072 0.3977 1.0000 Uiso R . . . 1 .
H4882 H 0.8818 -0.1676 1.0057 0.3977 1.0000 Uiso R . . . 1 .
H4883 H 0.8998 -0.2019 0.9879 0.3977 1.0000 Uiso R . . . 1 .
H4891 H 0.9907 -0.1704 0.9731 0.2913 1.0000 Uiso R . . . 1 .
H4892 H 0.9766 -0.1337 0.9499 0.2913 1.0000 Uiso R . . . 1 .
H4893 H 0.9579 -0.1812 0.9538 0.2913 1.0000 Uiso R . . . 1 .
H4921 H 0.9095 -0.2147 0.7992 0.1719 1.0000 Uiso R . . . 1 .
H4931 H 0.9670 -0.2711 0.8166 0.1985 1.0000 Uiso R . . . 1 .
H4951 H 0.8710 -0.3252 0.8684 0.1948 1.0000 Uiso R . . . 1 .
H4961 H 0.8133 -0.2688 0.8510 0.2154 1.0000 Uiso R . . . 1 .
H4971 H 0.9652 -0.3958 0.8843 0.2912 1.0000 Uiso R . . . 1 .
H4972 H 0.9291 -0.3558 0.8898 0.2912 1.0000 Uiso R . . . 1 .
H4973 H 0.9177 -0.3868 0.8714 0.2912 1.0000 Uiso R . . . 1 .
H4981 H 1.0068 -0.3920 0.8425 0.2963 1.0000 Uiso R . . . 1 .
H4982 H 0.9969 -0.3493 0.8219 0.2963 1.0000 Uiso R . . . 1 .
H4983 H 0.9593 -0.3829 0.8297 0.2963 1.0000 Uiso R . . . 1 .
H4991 H 1.0248 -0.3426 0.8719 0.3741 1.0000 Uiso R . . . 1 .
H4992 H 0.9888 -0.3025 0.8775 0.3741 1.0000 Uiso R . . . 1 .
H4993 H 1.0149 -0.2998 0.8513 0.3741 1.0000 Uiso R . . . 1 .
H5021 H 0.8925 -0.1636 0.6496 0.5320 1.0000 Uiso R . . . 1 .
H5031 H 0.9635 -0.2037 0.6390 0.3467 1.0000 Uiso R . . . 1 .
H5051 H 0.8938 -0.3069 0.6261 0.2872 1.0000 Uiso R . . . 1 .
H5061 H 0.8227 -0.2667 0.6365 0.4882 1.0000 Uiso R . . . 1 .
H5071 H 1.0489 -0.2684 0.6124 0.6237 1.0000 Uiso R . . . 1 .
H5072 H 1.0242 -0.2370 0.6303 0.6237 1.0000 Uiso R . . . 1 .
H5073 H 1.0102 -0.2301 0.6026 0.6237 1.0000 Uiso R . . . 1 .
H5081 H 1.0048 -0.3258 0.5985 0.4690 1.0000 Uiso R . . . 1 .
H5082 H 0.9530 -0.3303 0.6076 0.4690 1.0000 Uiso R . . . 1 .
H5083 H 0.9660 -0.2876 0.5886 0.4690 1.0000 Uiso R . . . 1 .
H5091 H 1.0273 -0.3380 0.6432 0.4446 1.0000 Uiso R . . . 1 .
H5092 H 1.0026 -0.3066 0.6611 0.4446 1.0000 Uiso R . . . 1 .
H5093 H 0.9755 -0.3424 0.6522 0.4446 1.0000 Uiso R . . . 1 .
H5121 H 0.8623 0.3047 0.5417 0.3102 1.0000 Uiso R . . . 1 .
H5131 H 0.9371 0.3130 0.5230 0.3358 1.0000 Uiso R . . . 1 .
H5151 H 0.9483 0.1821 0.5115 0.3301 1.0000 Uiso R . . . 1 .
H5161 H 0.8734 0.1742 0.5300 0.2722 1.0000 Uiso R . . . 1 .
H5171 H 1.0307 0.2576 0.4680 0.3613 1.0000 Uiso R . . . 1 .
H5172 H 0.9792 0.2794 0.4685 0.3613 1.0000 Uiso R . . . 1 .
H5173 H 0.9902 0.2267 0.4729 0.3613 1.0000 Uiso R . . . 1 .
H5181 H 1.0489 0.3021 0.4996 0.2823 1.0000 Uiso R . . . 1 .
H5182 H 1.0194 0.2985 0.5248 0.2823 1.0000 Uiso R . . . 1 .
H5183 H 0.9975 0.3240 0.5000 0.2823 1.0000 Uiso R . . . 1 .
H5191 H 1.0668 0.2158 0.5067 0.7471 1.0000 Uiso R . . . 1 .
H5192 H 1.0372 0.2120 0.5319 0.7471 1.0000 Uiso R . . . 1 .
H5193 H 1.0262 0.1849 0.5115 0.7471 1.0000 Uiso R . . . 1 .
H5221 H 0.5872 0.1693 0.9400 0.1556 1.0000 Uiso R . . . 1 .
H5231 H 0.5108 0.1822 0.9565 0.2138 1.0000 Uiso R . . . 1 .
H5251 H 0.4996 0.3096 0.9151 0.1590 1.0000 Uiso R . . . 1 .
H5261 H 0.5759 0.2963 0.8984 0.1563 1.0000 Uiso R . . . 1 .
H5271 H 0.3856 0.2225 0.9519 0.3380 1.0000 Uiso R . . . 1 .
H5272 H 0.4308 0.1887 0.9536 0.3380 1.0000 Uiso R . . . 1 .
H5273 H 0.4159 0.2161 0.9277 0.3380 1.0000 Uiso R . . . 1 .
H5281 H 0.4157 0.2632 0.9833 0.3525 1.0000 Uiso R . . . 1 .
H5282 H 0.4643 0.2818 0.9787 0.3525 1.0000 Uiso R . . . 1 .
H5283 H 0.4610 0.2295 0.9850 0.3525 1.0000 Uiso R . . . 1 .
H5291 H 0.3925 0.3053 0.9425 0.2710 1.0000 Uiso R . . . 1 .
H5292 H 0.4410 0.3238 0.9379 0.2710 1.0000 Uiso R . . . 1 .
H5293 H 0.4227 0.2991 0.9183 0.2710 1.0000 Uiso R . . . 1 .
H5321 H 0.7209 -0.2758 0.8979 0.3456 1.0000 Uiso R . . 1 1 .
H5331 H 0.7802 -0.3207 0.9214 0.3209 1.0000 Uiso R . . 1 1 .
H5351 H 0.8467 -0.2080 0.9205 0.5040 1.0000 Uiso R . . 1 1 .
H5361 H 0.7874 -0.1632 0.8969 0.3426 1.0000 Uiso R . . 1 1 .
H5371 H 0.8820 -0.3666 0.9450 0.3771 1.0000 Uiso R . . 1 1 .
H5372 H 0.8285 -0.3588 0.9413 0.3771 1.0000 Uiso R . . 1 1 .
H5373 H 0.8634 -0.3511 0.9182 0.3771 1.0000 Uiso R . . 1 1 .
H5381 H 0.8727 -0.3119 0.9753 0.5242 1.0000 Uiso R . . 1 1 .
H5382 H 0.8485 -0.2628 0.9675 0.5242 1.0000 Uiso R . . 1 1 .
H5383 H 0.8193 -0.3041 0.9716 0.5242 1.0000 Uiso R . . 1 1 .
H5391 H 0.9289 -0.2989 0.9388 0.5211 1.0000 Uiso R . . 1 1 .
H5392 H 0.9048 -0.2498 0.9310 0.5211 1.0000 Uiso R . . 1 1 .
H5393 H 0.9104 -0.2834 0.9120 0.5211 1.0000 Uiso R . . 1 1 .
H5421 H 0.8043 -0.0878 0.5264 0.1217 1.0000 Uiso R . . 2 1 .
H5431 H 0.7646 -0.1170 0.4975 0.1648 1.0000 Uiso R . . 2 1 .
H5451 H 0.7464 0.0091 0.4549 0.1587 1.0000 Uiso R . . 2 1 .
H5461 H 0.7854 0.0384 0.4841 0.1670 1.0000 Uiso R . . 2 1 .
H5471 H 0.7425 -0.1242 0.4311 0.2228 1.0000 Uiso R . . 2 1 .
H5472 H 0.7678 -0.1366 0.4562 0.2228 1.0000 Uiso R . . 2 1 .
H5473 H 0.7851 -0.0992 0.4349 0.2228 1.0000 Uiso R . . 2 1 .
H5481 H 0.6937 -0.0473 0.4196 0.1898 1.0000 Uiso R . . 2 1 .
H5482 H 0.7364 -0.0224 0.4234 0.1898 1.0000 Uiso R . . 2 1 .
H5483 H 0.6892 -0.0129 0.4381 0.1898 1.0000 Uiso R . . 2 1 .
H5491 H 0.6669 -0.1085 0.4545 0.2142 1.0000 Uiso R . . 2 1 .
H5492 H 0.6922 -0.1209 0.4797 0.2142 1.0000 Uiso R . . 2 1 .
H5493 H 0.6624 -0.0741 0.4731 0.2142 1.0000 Uiso R . . 2 1 .
H5521 H 0.8303 0.0967 0.4545 0.1755 1.0000 Uiso R . . 3 1 .
H5531 H 0.7913 0.0823 0.4207 0.1860 1.0000 Uiso R . . 3 1 .
H5551 H 0.6844 0.1761 0.4344 0.1827 1.0000 Uiso R . . 3 1 .
H5561 H 0.7234 0.1908 0.4683 0.1747 1.0000 Uiso R . . 3 1 .
H5571 H 0.7222 0.1250 0.3629 0.2435 1.0000 Uiso R . . 3 1 .
H5572 H 0.7677 0.1136 0.3777 0.2435 1.0000 Uiso R . . 3 1 .
H5573 H 0.7420 0.1626 0.3742 0.2435 1.0000 Uiso R . . 3 1 .
H5581 H 0.6860 0.0601 0.3921 0.3204 1.0000 Uiso R . . 3 1 .
H5582 H 0.7315 0.0488 0.4068 0.3204 1.0000 Uiso R . . 3 1 .
H5583 H 0.6838 0.0581 0.4210 0.3204 1.0000 Uiso R . . 3 1 .
H5591 H 0.6444 0.1401 0.3863 0.3696 1.0000 Uiso R . . 3 1 .
H5592 H 0.6642 0.1778 0.3976 0.3696 1.0000 Uiso R . . 3 1 .
H5593 H 0.6422 0.1381 0.4153 0.3696 1.0000 Uiso R . . 3 1 .
H5621 H 0.6946 0.2953 0.4687 0.2632 1.0000 Uiso R . . 4 1 .
H5631 H 0.6440 0.3036 0.4357 0.2267 1.0000 Uiso R . . 4 1 .
H5651 H 0.5585 0.2209 0.4800 0.3785 1.0000 Uiso R . . 4 1 .
H5661 H 0.6091 0.2125 0.5131 0.3790 1.0000 Uiso R . . 4 1 .
H5671 H 0.5700 0.2750 0.3961 0.3331 1.0000 Uiso R . . 4 1 .
H5672 H 0.6082 0.2972 0.4072 0.3331 1.0000 Uiso R . . 4 1 .
H5673 H 0.6114 0.2445 0.4094 0.3331 1.0000 Uiso R . . 4 1 .
H5681 H 0.5142 0.2307 0.4237 0.3902 1.0000 Uiso R . . 4 1 .
H5682 H 0.5173 0.2252 0.4527 0.3902 1.0000 Uiso R . . 4 1 .
H5683 H 0.5556 0.2001 0.4371 0.3902 1.0000 Uiso R . . 4 1 .
H5691 H 0.5093 0.3164 0.4200 0.3244 1.0000 Uiso R . . 4 1 .
H5692 H 0.5475 0.3385 0.4311 0.3244 1.0000 Uiso R . . 4 1 .
H5693 H 0.5124 0.3109 0.4490 0.3244 1.0000 Uiso R . . 4 1 .
H5721 H 0.8307 0.4135 0.5192 0.7591 1.0000 Uiso R . . 5 1 .
H5731 H 0.8870 0.4291 0.4864 1.0853 1.0000 Uiso R . . 5 1 .
H5751 H 0.8054 0.3868 0.4388 0.4582 1.0000 Uiso R . . 5 1 .
H5761 H 0.7493 0.3714 0.4715 0.2740 1.0000 Uiso R . . 5 1 .
H5771 H 0.9602 0.4226 0.4349 0.5767 1.0000 Uiso R . . 5 1 .
H5772 H 0.9370 0.4378 0.4592 0.5767 1.0000 Uiso R . . 5 1 .
H5773 H 0.9448 0.3863 0.4573 0.5767 1.0000 Uiso R . . 5 1 .
H5781 H 0.8999 0.4750 0.4093 0.8040 1.0000 Uiso R . . 5 1 .
H5782 H 0.8767 0.4901 0.4336 0.8040 1.0000 Uiso R . . 5 1 .
H5783 H 0.8472 0.4708 0.4158 0.8040 1.0000 Uiso R . . 5 1 .
H5791 H 0.9124 0.3911 0.4061 0.7007 1.0000 Uiso R . . 5 1 .
H5792 H 0.8970 0.3548 0.4285 0.7007 1.0000 Uiso R . . 5 1 .
H5793 H 0.8597 0.3869 0.4126 0.7007 1.0000 Uiso R . . 5 1 .
H5821 H 0.7458 0.5639 0.5840 0.3988 1.0000 Uiso R . . 6 1 .
H5831 H 0.6898 0.6214 0.5660 0.5389 1.0000 Uiso R . . 6 1 .
H5851 H 0.6571 0.5392 0.5193 0.2503 1.0000 Uiso R . . 6 1 .
H5861 H 0.7131 0.4818 0.5373 0.2996 1.0000 Uiso R . . 6 1 .
H5871 H 0.5701 0.6571 0.5410 0.7488 1.0000 Uiso R . . 6 1 .
H5872 H 0.6063 0.6435 0.5618 0.7488 1.0000 Uiso R . . 6 1 .
H5873 H 0.5785 0.6067 0.5545 0.7488 1.0000 Uiso R . . 6 1 .
H5881 H 0.6300 0.6902 0.5116 0.5461 1.0000 Uiso R . . 6 1 .
H5882 H 0.6662 0.6767 0.5324 0.5461 1.0000 Uiso R . . 6 1 .
H5883 H 0.6767 0.6611 0.5065 0.5461 1.0000 Uiso R . . 6 1 .
H5891 H 0.5862 0.6321 0.5001 0.4616 1.0000 Uiso R . . 6 1 .
H5892 H 0.6328 0.6030 0.4951 0.4616 1.0000 Uiso R . . 6 1 .
H5893 H 0.5946 0.5818 0.5137 0.4616 1.0000 Uiso R . . 6 1 .
H5921 H 0.7895 0.4707 0.7169 0.1945 1.0000 Uiso R . . 7 1 .
H5931 H 0.8487 0.5178 0.7174 0.1881 1.0000 Uiso R . . 7 1 .
H5951 H 0.7569 0.6293 0.6968 0.3506 1.0000 Uiso R . . 7 1 .
H5961 H 0.6979 0.5821 0.6960 0.2682 1.0000 Uiso R . . 7 1 .
H5971 H 0.9195 0.6008 0.7075 0.3306 1.0000 Uiso R . . 7 1 .
H5972 H 0.8972 0.5577 0.7213 0.3306 1.0000 Uiso R . . 7 1 .
H5973 H 0.8993 0.5690 0.6921 0.3306 1.0000 Uiso R . . 7 1 .
H5981 H 0.8695 0.6674 0.6850 0.3919 1.0000 Uiso R . . 7 1 .
H5982 H 0.8158 0.6657 0.6851 0.3919 1.0000 Uiso R . . 7 1 .
H5983 H 0.8493 0.6356 0.6696 0.3919 1.0000 Uiso R . . 7 1 .
H5991 H 0.8661 0.6485 0.7312 0.3013 1.0000 Uiso R . . 7 1 .
H5992 H 0.8440 0.6054 0.7451 0.3013 1.0000 Uiso R . . 7 1 .
H5993 H 0.8125 0.6468 0.7314 0.3013 1.0000 Uiso R . . 7 1 .
H6021 H 0.6431 0.5199 0.8827 0.4270 1.0000 Uiso R . . 8 1 .
H6031 H 0.5763 0.5704 0.8874 0.3405 1.0000 Uiso R . . 8 1 .
H6051 H 0.5180 0.5284 0.8304 0.2465 1.0000 Uiso R . . 8 1 .
H6061 H 0.5850 0.4780 0.8258 0.2305 1.0000 Uiso R . . 8 1 .
H6071 H 0.4727 0.6317 0.8872 0.5908 1.0000 Uiso R . . 8 1 .
H6072 H 0.5029 0.5886 0.9001 0.5908 1.0000 Uiso R . . 8 1 .
H6073 H 0.5267 0.6276 0.8828 0.5908 1.0000 Uiso R . . 8 1 .
H6081 H 0.4630 0.6475 0.8393 0.4935 1.0000 Uiso R . . 8 1 .
H6082 H 0.5170 0.6434 0.8349 0.4935 1.0000 Uiso R . . 8 1 .
H6083 H 0.4875 0.6128 0.8233 0.4935 1.0000 Uiso R . . 8 1 .
H6091 H 0.4254 0.5826 0.8687 0.4710 1.0000 Uiso R . . 8 1 .
H6092 H 0.4557 0.5394 0.8815 0.4710 1.0000 Uiso R . . 8 1 .
H6093 H 0.4500 0.5478 0.8527 0.4710 1.0000 Uiso R . . 8 1 .
H6121 H 0.6667 0.3463 0.9719 0.4295 1.0000 Uiso R . . 9 1 .
H6131 H 0.7106 0.3801 0.9969 0.4149 1.0000 Uiso R . . 9 1 .
H6151 H 0.7393 0.4769 0.9368 0.2854 1.0000 Uiso R . . 9 1 .
H6161 H 0.6952 0.4433 0.9118 0.3680 1.0000 Uiso R . . 9 1 .
H6171 H 0.8101 0.4303 1.0102 0.4432 1.0000 Uiso R . . 9 1 .
H6172 H 0.7756 0.3941 1.0104 0.4432 1.0000 Uiso R . . 9 1 .
H6173 H 0.8128 0.4026 0.9884 0.4432 1.0000 Uiso R . . 9 1 .
H6181 H 0.7427 0.4891 1.0143 0.4614 1.0000 Uiso R . . 9 1 .
H6182 H 0.7082 0.4528 1.0144 0.4614 1.0000 Uiso R . . 9 1 .
H6183 H 0.7035 0.4981 0.9951 0.4614 1.0000 Uiso R . . 9 1 .
H6191 H 0.8038 0.5053 0.9782 0.3240 1.0000 Uiso R . . 9 1 .
H6192 H 0.7647 0.5143 0.9590 0.3240 1.0000 Uiso R . . 9 1 .
H6193 H 0.8065 0.4777 0.9563 0.3240 1.0000 Uiso R . . 9 1 .
H6221 H 0.8375 0.2018 0.9491 0.3318 1.0000 Uiso R . . . 1 .
H6231 H 0.8866 0.2099 0.9805 0.2392 1.0000 Uiso R . . . 1 .
H6251 H 0.7957 0.3127 0.9998 0.3814 1.0000 Uiso R . . . 1 .
H6261 H 0.7463 0.3045 0.9686 0.3647 1.0000 Uiso R . . . 1 .
H6271 H 0.9267 0.2257 1.0355 0.2920 1.0000 Uiso R . . . 1 .
H6272 H 0.8860 0.2003 1.0294 0.2920 1.0000 Uiso R . . . 1 .
H6273 H 0.9249 0.2131 1.0090 0.2920 1.0000 Uiso R . . . 1 .
H6281 H 0.8701 0.2853 1.0489 0.3426 1.0000 Uiso R . . . 1 .
H6282 H 0.8293 0.2599 1.0429 0.3426 1.0000 Uiso R . . . 1 .
H6283 H 0.8324 0.3106 1.0307 0.3426 1.0000 Uiso R . . . 1 .
H6291 H 0.9300 0.3035 1.0169 0.3303 1.0000 Uiso R . . . 1 .
H6292 H 0.8924 0.3288 0.9986 0.3303 1.0000 Uiso R . . . 1 .
H6293 H 0.9282 0.2909 0.9904 0.3303 1.0000 Uiso R . . . 1 .
H6321 H 0.6585 0.0860 1.0233 0.2096 1.0000 Uiso R . . . 1 .
H6331 H 0.7005 0.0700 1.0600 0.1770 1.0000 Uiso R . . . 1 .
H6351 H 0.7856 0.1666 1.0299 0.2132 1.0000 Uiso R . . . 1 .
H6361 H 0.7429 0.1831 0.9934 0.1799 1.0000 Uiso R . . . 1 .
H6371 H 0.8090 0.0489 1.0947 0.2282 1.0000 Uiso R . . . 1 .
H6372 H 0.7655 0.0385 1.0821 0.2282 1.0000 Uiso R . . . 1 .
H6373 H 0.8116 0.0466 1.0661 0.2282 1.0000 Uiso R . . . 1 .
H6381 H 0.7605 0.1135 1.1113 0.2100 1.0000 Uiso R . . . 1 .
H6382 H 0.7336 0.1517 1.0927 0.2100 1.0000 Uiso R . . . 1 .
H6383 H 0.7171 0.1032 1.0987 0.2100 1.0000 Uiso R . . . 1 .
H6391 H 0.8350 0.1257 1.0851 0.2363 1.0000 Uiso R . . . 1 .
H6392 H 0.8081 0.1639 1.0665 0.2363 1.0000 Uiso R . . . 1 .
H6393 H 0.8377 0.1237 1.0566 0.2363 1.0000 Uiso R . . . 1 .
H6421 H 0.7062 -0.0968 0.9914 0.1636 1.0000 Uiso R . . . 1 .
H6431 H 0.7540 -0.1303 1.0246 0.1906 1.0000 Uiso R . . . 1 .
H6451 H 0.7642 -0.0048 1.0409 0.1900 1.0000 Uiso R . . . 1 .
H6461 H 0.7168 0.0283 1.0075 0.1602 1.0000 Uiso R . . . 1 .
H6471 H 0.8236 -0.1596 1.0725 0.2874 1.0000 Uiso R . . . 1 .
H6472 H 0.7749 -0.1586 1.0616 0.2874 1.0000 Uiso R . . . 1 .
H6473 H 0.8188 -0.1529 1.0436 0.2874 1.0000 Uiso R . . . 1 .
H6481 H 0.7928 -0.0959 1.0950 0.2446 1.0000 Uiso R . . . 1 .
H6482 H 0.7686 -0.0504 1.0808 0.2446 1.0000 Uiso R . . . 1 .
H6483 H 0.7442 -0.0948 1.0841 0.2446 1.0000 Uiso R . . . 1 .
H6491 H 0.8609 -0.0870 1.0672 0.2411 1.0000 Uiso R . . . 1 .
H6492 H 0.8367 -0.0414 1.0530 0.2411 1.0000 Uiso R . . . 1 .
H6493 H 0.8561 -0.0801 1.0383 0.2411 1.0000 Uiso R . . . 1 .
H9121 H 0.7278 -0.4658 0.8415 0.2359 1.0000 Uiso R . . . 2 .
H9131 H 0.7592 -0.5101 0.8778 0.3746 1.0000 Uiso R . . . 2 .
H9141 H 0.7937 -0.4756 0.9066 0.4396 1.0000 Uiso R . . . 2 .
H9151 H 0.7963 -0.3964 0.8985 0.3023 1.0000 Uiso R . . . 2 .
H9161 H 0.7653 -0.3522 0.8622 0.2893 1.0000 Uiso R . . . 2 .
H9221 H 0.6411 -0.4190 0.8189 0.2128 1.0000 Uiso R . . . 2 .
H9231 H 0.6203 -0.4645 0.7913 0.1755 1.0000 Uiso R . . . 2 .
H9241 H 0.6715 -0.4795 0.7575 0.1646 1.0000 Uiso R . . . 2 .
H9251 H 0.7436 -0.4492 0.7516 0.2888 1.0000 Uiso R . . . 2 .
H9261 H 0.7643 -0.4037 0.7792 0.1979 1.0000 Uiso R . . . 2 .
H9321 H 0.6764 -0.3268 0.8622 0.3134 1.0000 Uiso R . . . 2 .
H9331 H 0.6107 -0.2739 0.8663 0.2753 1.0000 Uiso R . . . 2 .
H9341 H 0.5640 -0.2465 0.8319 0.2669 1.0000 Uiso R . . . 2 .
H9351 H 0.5823 -0.2709 0.7933 0.2179 1.0000 Uiso R . . . 2 .
H9361 H 0.6480 -0.3236 0.7892 0.2618 1.0000 Uiso R . . . 2 .
H9421 H 0.8169 -0.3830 0.8280 0.2185 1.0000 Uiso R . . . 2 .
H9431 H 0.8787 -0.3446 0.8076 0.2985 1.0000 Uiso R . . . 2 .
H9441 H 0.8642 -0.2833 0.7743 0.2172 1.0000 Uiso R . . . 2 .
H9451 H 0.7877 -0.2607 0.7620 0.1924 1.0000 Uiso R . . . 2 .
H9461 H 0.7259 -0.2991 0.7824 0.2661 1.0000 Uiso R . . . 2 .

loop_
_atom_site_aniso_label
_atom_site_aniso_U_11
_atom_site_aniso_U_22
_atom_site_aniso_U_33
_atom_site_aniso_U_23
_atom_site_aniso_U_13
_atom_site_aniso_U_12
Ag1 0.0440(11) 0.0855(14) 0.0586(12) -0.0070(10) 0.0000(9) -0.0144(10)
Ag2 0.0374(10) 0.0752(12) 0.0536(11) -0.0048(9) 0.0006(8) -0.0155(9)
Ag3 0.0394(10) 0.0763(13) 0.0505(11) -0.0064(9) 0.0024(8) -0.0127(9)
Ag4 0.0363(10) 0.0947(14) 0.0593(12) -0.0087(10) -0.0010(9) -0.0116(10)
Ag5 0.0568(12) 0.0919(14) 0.0672(13) -0.0147(11) 0.0031(10) -0.0076(11)
Ag6 0.0643(13) 0.0924(15) 0.0672(13) -0.0069(11) -0.0120(10) -0.0147(11)
Ag7 0.0606(12) 0.0876(14) 0.0619(12) -0.0067(10) -0.0051(10) -0.0101(11)
Ag8 0.0614(12) 0.0932(14) 0.0598(12) -0.0111(10) -0.0068(9) -0.0242(11)
Ag9 0.0641(13) 0.0941(15) 0.0717(13) -0.0197(11) -0.0089(10) -0.0194(11)
Ag10 0.0609(12) 0.0858(14) 0.0789(13) -0.0142(11) 0.0028(10) -0.0251(11)
Ag11 0.0528(12) 0.0877(14) 0.0778(13) -0.0090(11) 0.0007(10) -0.0201(11)
Ag12 0.0512(12) 0.1002(15) 0.0623(12) -0.0047(11) 0.0082(9) -0.0214(11)
Ag13 0.0521(12) 0.1038(15) 0.0610(12) -0.0058(11) 0.0098(9) -0.0180(11)
Ag14 0.0507(12) 0.0955(15) 0.0687(12) -0.0124(11) 0.0035(9) -0.0032(11)
Ag15 0.0636(13) 0.0983(15) 0.0656(12) -0.0168(11) -0.0043(10) -0.0272(11)
Ag16 0.0631(12) 0.0955(15) 0.0628(12) -0.0073(10) 0.0060(10) -0.0311(11)
Ag17 0.0581(12) 0.1011(15) 0.0659(12) -0.0140(11) 0.0082(10) -0.0311(11)
Ag18 0.0532(12) 0.1002(15) 0.0712(13) -0.0164(11) 0.0101(10) -0.0195(11)
Ag19 0.0472(12) 0.1002(15) 0.0756(13) -0.0158(11) 0.0101(10) -0.0106(11)
Ag20 0.0547(12) 0.0911(15) 0.0848(14) -0.0085(11) -0.0057(10) 0.0001(11)
Ag21 0.0579(12) 0.0938(15) 0.0806(14) -0.0030(11) -0.0026(10) 0.0009(11)
Ag22 0.0582(12) 0.1056(16) 0.0669(13) -0.0041(11) -0.0113(10) -0.0073(11)
Ag23 0.0535(12) 0.1177(16) 0.0594(12) -0.0083(11) -0.0091(9) -0.0141(11)
Ag24 0.0582(12) 0.1072(16) 0.0633(12) -0.0165(11) -0.0048(10) -0.0250(11)
Ag25 0.0815(15) 0.0982(16) 0.0987(16) -0.0242(13) -0.0145(12) -0.0006(13)
Ag26 0.0783(14) 0.0876(15) 0.0830(14) 0.0031(12) -0.0061(11) -0.0078(12)
Ag27 0.135(2) 0.1186(19) 0.0949(17) -0.0275(14) -0.0396(15) 0.0282(16)
Ag28 0.0824(14) 0.1001(16) 0.0668(13) 0.0048(11) -0.0127(11) -0.0233(12)
Ag29 0.0689(13) 0.1229(18) 0.0687(13) -0.0282(12) -0.0045(10) -0.0186(13)
Ag30 0.0903(15) 0.1133(17) 0.0835(15) -0.0153(13) -0.0168(12) -0.0347(14)
Ag31 0.0786(14) 0.1094(17) 0.0842(14) -0.0299(12) 0.0072(11) -0.0332(13)
Ag32 0.0876(15) 0.1039(17) 0.1118(17) -0.0265(14) -0.0058(13) -0.0279(14)
Ag33 0.177(3) 0.143(2) 0.1108(19) -0.0281(16) 0.0276(18) -0.082(2)
Ag34 0.0769(14) 0.0916(16) 0.1136(17) 0.0012(13) 0.0042(12) -0.0206(13)
Ag35 0.0803(14) 0.1206(18) 0.0718(14) 0.0057(12) -0.0010(11) -0.0374(13)
Ag36 0.0828(15) 0.1153(17) 0.0679(13) -0.0019(12) 0.0102(11) -0.0264(13)
Ag37 0.0639(13) 0.1336(19) 0.0703(13) 0.0005(13) 0.0063(11) -0.0091(13)
Ag38 0.0682(14) 0.1181(18) 0.1218(18) -0.0236(14) 0.0084(13) -0.0140(13)
Ag39 0.0946(16) 0.1244(19) 0.0974(16) -0.0079(14) 0.0181(13) 0.0027(15)
Ag40 0.0822(15) 0.1014(16) 0.1035(16) -0.0306(13) 0.0097(12) -0.0294(13)
Ag41 0.0917(15) 0.0987(16) 0.0831(14) -0.0072(12) -0.0053(12) -0.0352(13)
Ag42 0.1173(18) 0.1199(18) 0.0930(16) -0.0278(14) 0.0269(14) -0.0552(15)
Ag43 0.0782(14) 0.1075(17) 0.0785(14) -0.0078(12) 0.0037(11) -0.0295(13)
Ag44 0.0696(13) 0.1151(17) 0.0761(14) -0.0202(12) 0.0081(11) -0.0259(12)
Ag45 0.0808(14) 0.1049(16) 0.0785(14) -0.0221(12) 0.0152(11) -0.0189(13)
Ag46 0.0763(14) 0.1048(16) 0.0857(15) -0.0234(12) 0.0042(11) -0.0019(13)
Ag47 0.0858(15) 0.1008(17) 0.1059(16) -0.0229(13) 0.0010(13) 0.0016(13)
Ag48 0.125(2) 0.148(2) 0.0999(18) -0.0135(16) -0.0104(15) 0.0307(18)
Ag49 0.0882(15) 0.0921(16) 0.0991(16) 0.0049(13) -0.0163(12) -0.0027(13)
Ag50 0.0778(14) 0.1172(17) 0.0686(13) 0.0064(12) -0.0068(11) 0.0019(13)
Ag51 0.0823(15) 0.135(2) 0.0848(15) -0.0111(14) -0.0227(12) -0.0100(14)
Ag52 0.0739(14) 0.149(2) 0.0599(13) 0.0001(13) -0.0075(11) -0.0345(14)
Ag53 0.0819(15) 0.1265(18) 0.0904(15) -0.0319(13) -0.0123(12) -0.0203(14)
Ag54 0.149(2) 0.129(2) 0.1155(19) -0.0143(16) -0.0357(16) -0.0535(18)
Ag55 0.135(2) 0.1066(18) 0.124(2) -0.0257(15) 0.0106(16) -0.0206(16)
Ag56 0.168(2) 0.1014(18) 0.1042(18) -0.0060(14) 0.0043(17) -0.0405(17)
Ag57 0.140(2) 0.218(3) 0.120(2) 0.050(2) -0.0126(18) -0.059(2)
Ag58 0.158(2) 0.154(2) 0.0952(17) -0.0262(16) 0.0229(16) -0.051(2)
Ag59 0.1087(17) 0.132(2) 0.0760(14) -0.0208(13) 0.0044(13) -0.0326(15)
Ag60 0.1028(18) 0.204(3) 0.0908(17) -0.0489(17) 0.0138(14) -0.0550(18)
Ag61 0.158(2) 0.133(2) 0.1000(18) -0.0410(16) 0.0223(16) -0.0308(19)
Ag62 0.141(2) 0.0957(18) 0.131(2) -0.0164(15) 0.0066(17) -0.0202(16)
Ag63 0.144(2) 0.1075(19) 0.176(3) -0.0153(18) -0.0281(19) -0.0137(18)
Ag64 0.209(3) 0.154(2) 0.0966(19) 0.0115(17) 0.0236(19) 0.010(2)
Ag65 0.0952(18) 0.242(3) 0.0803(17) -0.0108(18) -0.0031(14) -0.009(2)
Ag66 0.139(2) 0.183(3) 0.118(2) 0.0129(19) 0.0289(18) -0.005(2)
Ag67 0.182(3) 0.194(3) 0.161(3) -0.035(2) 0.009(2) -0.022(3)
Ag68 0.132(2) 0.169(3) 0.121(2) -0.0487(19) 0.0091(17) -0.030(2)
Ag69 0.235(4) 0.227(4) 0.273(5) -0.022(4) -0.008(4) -0.084(4)
Ag70 0.281(4) 0.225(4) 0.112(2) -0.033(2) 0.002(3) -0.088(3)
Ag71 0.164(3) 0.187(3) 0.0897(18) -0.0371(18) -0.0078(17) -0.020(2)
Ag72 0.1042(19) 0.178(3) 0.132(2) -0.0642(19) -0.0143(16) -0.0209(18)
Ag73 0.105(2) 0.264(4) 0.141(2) 0.072(2) -0.0268(18) -0.051(2)
Ag74 0.238(4) 0.268(4) 0.145(3) -0.002(3) -0.023(3) -0.062(4)
Ag75 0.241(4) 0.227(4) 0.252(4) 0.003(4) 0.064(4) -0.033(4)
Ag76 0.166(3) 0.180(3) 0.206(3) -0.003(3) -0.001(3) -0.028(3)
Ag77 0.0430(11) 0.0905(14) 0.0552(11) -0.0045(10) -0.0026(9) -0.0118(10)
Ag78 0.0398(11) 0.0837(13) 0.0599(12) -0.0099(10) 0.0017(9) -0.0100(10)
Ag79 0.0394(11) 0.0797(13) 0.0560(11) -0.0103(10) 0.0025(9) -0.0165(10)
Ag80 0.0430(11) 0.0875(13) 0.0497(11) -0.0082(10) -0.0019(8) -0.0166(10)
Ag81 0.0428(11) 0.0876(14) 0.0530(11) -0.0095(10) -0.0003(9) -0.0185(10)
Ag82 0.0390(10) 0.0796(13) 0.0530(11) -0.0036(9) 0.0002(8) -0.0118(10)
Ag83 0.0394(10) 0.0738(13) 0.0549(11) -0.0070(9) -0.0011(9) -0.0107(9)
Ag84 0.0412(11) 0.0721(12) 0.0552(11) -0.0098(9) -0.0001(9) -0.0173(9)
Ag85 0.0408(11) 0.0764(13) 0.0494(11) -0.0069(9) 0.0008(8) -0.0159(10)
Ag86 0.0388(10) 0.0789(13) 0.0482(11) -0.0054(9) 0.0002(8) -0.0131(9)
Ag87 0.0406(11) 0.0831(13) 0.0569(11) -0.0072(10) -0.0001(9) -0.0156(10)
Ag88 0.0433(11) 0.0775(13) 0.0601(12) -0.0086(10) 0.0008(9) -0.0157(10)
Ag89 0.0431(11) 0.0773(13) 0.0556(11) -0.0091(9) -0.0020(9) -0.0151(10)
Ag90 0.0406(11) 0.0778(13) 0.0539(11) -0.0082(9) -0.0008(9) -0.0088(10)
Ag91 0.0421(11) 0.0796(13) 0.0526(11) -0.0074(9) 0.0009(8) -0.0143(10)
Ag92 0.0513(11) 0.0853(14) 0.0568(12) 0.0010(10) -0.0044(9) -0.0125(10)
Ag93 0.0470(11) 0.0876(14) 0.0633(12) -0.0037(10) 0.0009(9) -0.0113(10)
Ag94 0.0481(11) 0.0756(13) 0.0645(12) -0.0139(10) 0.0048(9) -0.0105(10)
Ag95 0.0437(11) 0.0779(13) 0.0570(11) -0.0109(10) 0.0023(9) -0.0143(10)
Ag96 0.0473(11) 0.0826(13) 0.0502(11) -0.0101(9) 0.0028(9) -0.0161(10)
Ag97 0.0464(11) 0.0838(13) 0.0563(12) -0.0087(10) 0.0005(9) -0.0170(10)
Ag98 0.0525(11) 0.0803(13) 0.0563(11) -0.0108(10) 0.0005(9) -0.0195(10)
Ag99 0.0489(11) 0.0871(14) 0.0549(11) -0.0081(10) 0.0010(9) -0.0171(10)
Ag100 0.0490(11) 0.0916(14) 0.0496(11) -0.0097(10) -0.0010(9) -0.0171(10)
Ag101 0.0433(11) 0.0913(14) 0.0545(11) -0.0026(10) -0.0026(9) -0.0111(10)
Ag102 0.0516(11) 0.0789(13) 0.0586(12) 0.0018(10) 0.0024(9) -0.0183(10)
Ag103 0.0469(11) 0.0791(13) 0.0636(12) -0.0067(10) 0.0042(9) -0.0131(10)
Ag104 0.0529(11) 0.0791(13) 0.0629(12) -0.0125(10) 0.0018(9) -0.0191(10)
Ag105 0.0439(11) 0.0774(13) 0.0585(12) -0.0125(10) 0.0002(9) -0.0148(10)
Ag106 0.0500(11) 0.0781(13) 0.0513(11) -0.0084(9) 0.0004(9) -0.0166(10)
Ag107 0.0512(11) 0.0787(13) 0.0531(11) -0.0106(10) 0.0020(9) -0.0159(10)
Ag108 0.0528(11) 0.0768(13) 0.0601(12) -0.0110(10) -0.0010(9) -0.0124(10)
Ag109 0.0476(11) 0.0815(13) 0.0555(11) -0.0084(10) 0.0016(9) -0.0129(10)
Ag110 0.0482(11) 0.0865(13) 0.0490(11) -0.0118(10) 0.0024(9) -0.0140(10)
Ag111 0.0394(11) 0.0860(13) 0.0554(11) -0.0020(10) 0.0023(9) -0.0148(10)
Ag112 0.0882(15) 0.0934(15) 0.0694(13) 0.0042(11) 0.0008(11) -0.0216(12)
Ag113 0.0648(12) 0.0819(14) 0.0646(12) 0.0007(10) 0.0007(10) -0.0109(11)
Ag114 0.0605(12) 0.0781(14) 0.0752(13) -0.0092(10) 0.0037(10) -0.0114(11)
Ag115 0.0821(14) 0.0826(14) 0.0773(13) -0.0202(11) 0.0048(11) -0.0191(12)
Ag116 0.0498(11) 0.0794(13) 0.0664(12) -0.0186(10) 0.0009(9) -0.0134(10)
Ag117 0.0534(11) 0.0841(14) 0.0536(11) -0.0147(10) 0.0033(9) -0.0165(10)
Ag118 0.0747(13) 0.0956(15) 0.0516(11) -0.0106(10) -0.0012(10) -0.0206(12)
Ag119 0.0606(12) 0.0825(13) 0.0504(11) -0.0050(10) -0.0016(9) -0.0183(10)
Ag120 0.0629(12) 0.0760(13) 0.0584(12) -0.0069(10) -0.0022(9) -0.0156(10)
Ag121 0.0852(14) 0.0899(15) 0.0785(14) -0.0122(11) -0.0022(11) -0.0165(12)
Ag122 0.0589(12) 0.0794(13) 0.0673(12) -0.0132(10) 0.0007(10) -0.0160(11)
Ag123 0.0606(12) 0.0911(14) 0.0586(12) -0.0147(10) 0.0014(9) -0.0132(11)
Ag124 0.0771(14) 0.1116(16) 0.0544(12) -0.0153(11) 0.0003(10) -0.0180(12)
Ag125 0.0529(12) 0.0991(15) 0.0555(12) -0.0059(10) 0.0003(9) -0.0149(11)
Ag126 0.0521(11) 0.0860(14) 0.0556(11) 0.0021(10) -0.0024(9) -0.0142(10)
Ag127 0.0448(11) 0.0939(14) 0.0649(12) -0.0063(11) 0.0010(9) -0.0046(10)
Ag128 0.0497(11) 0.0923(14) 0.0609(12) -0.0112(10) -0.0068(9) -0.0080(10)
Ag129 0.0506(11) 0.0904(14) 0.0646(12) -0.0091(10) -0.0068(9) -0.0189(11)
Ag130 0.0491(12) 0.0929(14) 0.0681(12) -0.0094(10) 0.0019(9) -0.0240(11)
Ag131 0.0449(11) 0.0894(14) 0.0648(12) -0.0098(10) 0.0037(9) -0.0142(10)
Ag132 0.0499(12) 0.1065(16) 0.0652(12) -0.0086(11) -0.0047(9) -0.0258(11)
Ag133 0.0488(12) 0.1075(16) 0.0670(12) -0.0177(11) 0.0064(9) -0.0299(11)
Ag134 0.0419(11) 0.1023(15) 0.0730(13) -0.0126(11) 0.0060(9) -0.0159(11)
Ag135 0.0455(11) 0.1059(16) 0.0723(13) -0.0080(11) -0.0022(10) -0.0062(11)
Ag136 0.0468(11) 0.1068(16) 0.0674(13) -0.0082(11) -0.0090(9) -0.0087(11)
S1 0.060(4) 0.088(4) 0.075(4) -0.017(3) -0.008(3) -0.023(4)
S2 0.057(4) 0.095(5) 0.069(4) -0.005(3) -0.005(3) -0.012(4)
S3 0.056(4) 0.088(4) 0.075(4) -0.001(4) -0.007(3) -0.013(3)
S4 0.060(4) 0.089(4) 0.059(4) -0.002(3) -0.004(3) -0.004(3)
S5 0.055(4) 0.101(5) 0.076(4) -0.012(4) 0.007(3) -0.018(4)
S6 0.059(4) 0.113(5) 0.074(4) -0.014(4) -0.008(3) -0.001(4)
S7 0.061(4) 0.113(5) 0.077(4) -0.016(4) 0.015(3) -0.028(4)
S8 0.069(4) 0.104(5) 0.067(4) -0.019(4) 0.003(3) -0.030(4)
S9 0.049(4) 0.120(5) 0.074(4) -0.008(4) -0.015(3) -0.028(4)
S10 0.061(4) 0.110(5) 0.081(4) -0.007(4) -0.022(3) -0.005(4)
S11 0.084(4) 0.106(5) 0.090(5) -0.026(4) 0.006(4) -0.045(4)
S12 0.072(4) 0.102(5) 0.071(4) -0.013(4) -0.008(3) -0.017(4)
S13 0.085(4) 0.105(5) 0.080(4) -0.013(4) -0.009(4) -0.023(4)
S14 0.120(5) 0.088(5) 0.084(5) -0.006(4) -0.017(4) -0.008(4)
S15 0.077(4) 0.113(5) 0.079(4) -0.001(4) -0.016(4) 0.000(4)
S16 0.079(4) 0.107(5) 0.071(4) -0.018(4) 0.008(4) -0.011(4)
S17 0.064(4) 0.123(5) 0.079(4) -0.009(4) 0.009(3) -0.017(4)
S18 0.060(4) 0.116(5) 0.064(4) -0.005(4) 0.007(3) -0.021(4)
S19 0.081(4) 0.112(5) 0.088(5) -0.005(4) 0.012(4) -0.027(4)
S20 0.105(5) 0.105(5) 0.094(5) -0.022(4) 0.012(4) -0.043(4)
S21 0.090(5) 0.108(5) 0.099(5) -0.022(4) 0.004(4) 0.002(4)
S22 0.062(4) 0.105(5) 0.073(4) -0.025(4) 0.011(3) -0.028(4)
S23 0.066(4) 0.115(5) 0.080(4) -0.016(4) 0.017(3) -0.028(4)
S24 0.083(5) 0.111(5) 0.077(4) -0.015(4) 0.018(4) -0.022(4)
S25 0.078(4) 0.105(5) 0.086(4) -0.013(4) 0.001(4) -0.024(4)
S26 0.085(5) 0.107(5) 0.076(4) -0.019(4) -0.008(4) -0.032(4)
S27 0.079(4) 0.129(5) 0.091(5) -0.018(4) -0.001(4) -0.030(4)
S28 0.067(4) 0.132(6) 0.069(4) -0.006(4) -0.017(3) -0.022(4)
S29 0.083(5) 0.119(5) 0.072(4) 0.011(4) -0.011(4) -0.004(4)
S30 0.093(5) 0.106(5) 0.102(5) -0.012(4) -0.008(4) 0.016(4)
S31 0.134(6) 0.112(6) 0.118(6) -0.021(5) 0.015(5) -0.034(5)
S32 0.073(4) 0.135(6) 0.092(5) -0.037(4) 0.009(4) -0.033(4)
S33 0.069(4) 0.120(5) 0.080(4) -0.026(4) 0.006(4) -0.018(4)
S34 0.119(5) 0.126(6) 0.100(5) -0.001(5) -0.022(4) -0.031(5)
S35 0.100(5) 0.115(5) 0.086(5) -0.007(4) -0.018(4) -0.029(4)
S36 0.106(5) 0.112(5) 0.101(5) -0.016(4) 0.004(4) -0.004(5)
S37 0.098(5) 0.132(6) 0.107(5) -0.034(5) 0.001(4) -0.012(5)
S38 0.073(4) 0.148(6) 0.068(4) 0.007(4) 0.007(4) -0.028(4)
S39 0.092(5) 0.140(6) 0.069(4) 0.011(4) -0.001(4) -0.033(4)
S40 0.119(6) 0.120(6) 0.121(6) -0.018(5) 0.005(5) -0.001(5)
S41 0.076(4) 0.122(5) 0.096(5) -0.035(4) 0.008(4) -0.019(4)
S42 0.078(4) 0.128(5) 0.086(4) -0.041(4) 0.010(4) -0.027(4)
S43 0.133(6) 0.123(6) 0.095(5) -0.013(4) -0.002(5) -0.037(5)
S44 0.108(5) 0.111(5) 0.100(5) -0.006(4) -0.011(4) -0.048(4)
S45 0.087(5) 0.105(5) 0.110(5) -0.030(4) 0.007(4) -0.029(4)
S46 0.112(5) 0.146(6) 0.133(5) -0.062(5) -0.009(5) -0.016(5)
S47 0.071(4) 0.157(6) 0.076(4) 0.014(4) -0.005(4) -0.027(4)
S48 0.090(5) 0.161(6) 0.076(5) 0.014(4) -0.010(4) -0.001(5)
S49 0.112(5) 0.100(5) 0.140(6) -0.008(5) -0.012(5) -0.010(5)
S50 0.189(8) 0.134(7) 0.146(7) -0.017(6) 0.024(7) -0.039(7)
S51 0.137(6) 0.147(6) 0.089(5) -0.029(4) 0.004(4) -0.053(5)
S52 0.128(6) 0.180(6) 0.120(5) -0.027(5) 0.022(5) -0.027(5)
S53 0.219(9) 0.161(8) 0.195(9) -0.005(8) 0.013(8) 0.016(8)
S54 0.076(5) 0.194(8) 0.105(6) -0.062(5) 0.000(4) -0.035(5)
S55 0.126(6) 0.207(8) 0.101(6) -0.047(6) -0.016(5) -0.024(6)
S56 0.227(9) 0.208(9) 0.128(7) -0.037(7) -0.020(7) -0.037(8)
S57 0.244(9) 0.217(9) 0.196(8) -0.006(8) 0.026(8) -0.070(8)
S58 0.211(9) 0.205(9) 0.196(9) 0.036(8) -0.008(8) -0.049(8)
S59 0.128(6) 0.130(6) 0.131(6) -0.027(5) 0.003(5) -0.038(6)
S60 0.174(8) 0.173(8) 0.140(7) -0.027(6) 0.015(6) -0.021(7)
S61 0.199(9) 0.203(9) 0.182(9) -0.023(8) 0.013(8) -0.029(8)
S62 0.262(10) 0.252(10) 0.170(9) -0.025(9) -0.037(9) -0.048(10)
S63 0.163(8) 0.277(10) 0.118(7) 0.029(7) -0.026(6) -0.068(8)
S64 0.073(5) 0.260(9) 0.073(5) 0.006(6) -0.010(4) -0.032(6)

loop_
_atom_type_symbol
_atom_type_scat_dispersion_real
_atom_type_scat_dispersion_imag
_atom_type_scat_Cromer_Mann_a1
_atom_type_scat_Cromer_Mann_b1
_atom_type_scat_Cromer_Mann_a2
_atom_type_scat_Cromer_Mann_b2
_atom_type_scat_Cromer_Mann_a3
_atom_type_scat_Cromer_Mann_b3
_atom_type_scat_Cromer_Mann_a4
_atom_type_scat_Cromer_Mann_b4
_atom_type_scat_Cromer_Mann_c
_atom_type_scat_source
C 0.0181 0.0091 2.3100 20.8439 1.0200 10.2075 1.5886 0.5687 0.8650 51.6512 0.2156 'International Tables Vol C 4.2.6.8 and 6.1.1.4'
H 0.0000 0.0000 0.4930 10.5109 0.3229 26.1257 0.1402 3.1424 0.0408 57.7998 0.0030 'International Tables Vol C 4.2.6.8 and 6.1.1.4'
Ag 0.1306 4.2820 19.2808 0.6446 16.6885 7.4726 4.8045 24.6605 1.0463 99.8156 5.1790 'International Tables Vol C 4.2.6.8 and 6.1.1.4'
Br -0.6763 1.2805 17.1789 2.1723 5.2358 16.5796 5.6377 0.2609 3.9851 41.4328 2.9557 'International Tables Vol C 4.2.6.8 and 6.1.1.4'
Cl 0.3639 0.7018 11.4604 0.0104 7.1964 1.1662 6.2556 18.5194 1.6455 47.7784 -9.5574 'International Tables Vol C 4.2.6.8 and 6.1.1.4'
Na 0.1353 0.1239 4.7626 3.2850 3.1736 8.8422 1.2674 0.3136 1.1128 129.4240 0.6760 'International Tables Vol C 4.2.6.8 and 6.1.1.4'
O 0.0492 0.0322 3.0485 13.2771 2.2868 5.7011 1.5463 0.3239 0.8670 32.9089 0.2508 'International Tables Vol C 4.2.6.8 and 6.1.1.4'
P 0.2955 0.4335 6.4345 1.9067 4.1791 27.1570 1.7800 0.5260 1.4908 68.1645 1.1149 'International Tables Vol C 4.2.6.8 and 6.1.1.4'
S 0.3331 0.5567 6.9053 1.4679 5.2034 22.2151 1.4379 0.2536 1.5863 56.1720 0.8669 'International Tables Vol C 4.2.6.8 and 6.1.1.4'

loop_
_geom_angle_atom_site_label_1
_geom_angle_site_symmetry_1
_geom_angle_atom_site_label_2
_geom_angle_site_symmetry_2
_geom_angle_atom_site_label_3
_geom_angle_site_symmetry_3
_geom_angle
_geom_angle_publ_flag
Ag2 . Ag1 . Ag87 . 61.48(6) yes
Ag2 . Ag1 . Ag88 . 61.65(6) yes
Ag87 . Ag1 . Ag88 . 61.67(6) yes
Ag2 . Ag1 . Ag89 . 62.09(6) yes
Ag87 . Ag1 . Ag89 . 113.75(8) yes
Ag88 . Ag1 . Ag89 . 62.82(6) yes
Ag2 . Ag1 . Ag90 . 62.02(6) yes
Ag87 . Ag1 . Ag90 . 114.08(7) yes
Ag88 . Ag1 . Ag90 . 114.02(7) yes
Ag89 . Ag1 . Ag90 . 62.31(6) yes
Ag2 . Ag1 . Ag91 . 61.89(6) yes
Ag87 . Ag1 . Ag91 . 61.95(6) yes
Ag88 . Ag1 . Ag91 . 113.26(8) yes
Ag89 . Ag1 . Ag91 . 114.55(7) yes
Ag90 . Ag1 . Ag91 . 63.33(6) yes
Ag2 . Ag1 . Ag127 . 112.69(8) yes
Ag87 . Ag1 . Ag127 . 114.27(8) yes
Ag88 . Ag1 . Ag127 . 173.93(8) yes
Ag89 . Ag1 . Ag127 . 117.33(8) yes
Ag90 . Ag1 . Ag127 . 62.71(6) yes
Ag2 . Ag1 . Ag128 . 113.78(7) yes
Ag87 . Ag1 . Ag128 . 175.19(8) yes
Ag88 . Ag1 . Ag128 . 115.90(8) yes
Ag89 . Ag1 . Ag128 . 61.88(6) yes
Ag90 . Ag1 . Ag128 . 62.54(6) yes
Ag2 . Ag1 . Ag129 . 113.33(8) yes
Ag87 . Ag1 . Ag129 . 115.45(9) yes
Ag88 . Ag1 . Ag129 . 62.27(6) yes
Ag89 . Ag1 . Ag129 . 62.12(6) yes
Ag90 . Ag1 . Ag129 . 115.96(8) yes
Ag2 . Ag1 . Ag130 . 113.39(8) yes
Ag87 . Ag1 . Ag130 . 62.23(6) yes
Ag88 . Ag1 . Ag130 . 62.12(6) yes
Ag89 . Ag1 . Ag130 . 115.99(8) yes
Ag90 . Ag1 . Ag130 . 175.40(9) yes
Ag2 . Ag1 . Ag131 . 112.63(7) yes
Ag87 . Ag1 . Ag131 . 62.07(6) yes
Ag88 . Ag1 . Ag131 . 115.53(8) yes
Ag89 . Ag1 . Ag131 . 174.71(8) yes
Ag90 . Ag1 . Ag131 . 115.67(8) yes
Ag91 . Ag1 . Ag127 . 60.85(6) yes
Ag91 . Ag1 . Ag128 . 117.28(8) yes
Ag127 . Ag1 . Ag128 . 67.77(7) yes
Ag91 . Ag1 . Ag129 . 175.11(8) yes
Ag127 . Ag1 . Ag129 . 123.56(8) yes
Ag128 . Ag1 . Ag129 . 64.93(7) yes
Ag91 . Ag1 . Ag130 . 115.22(8) yes
Ag127 . Ag1 . Ag130 . 120.87(8) yes
Ag128 . Ag1 . Ag130 . 120.95(8) yes
Ag129 . Ag1 . Ag130 . 65.07(7) yes
Ag91 . Ag1 . Ag131 . 60.98(6) yes
Ag127 . Ag1 . Ag131 . 63.71(6) yes
Ag128 . Ag1 . Ag131 . 122.15(8) yes
Ag129 . Ag1 . Ag131 . 122.14(8) yes
Ag130 . Ag1 . Ag131 . 65.62(6) yes
Ag1 . Ag2 . Ag3 . 179.73(8) yes
Ag1 . Ag2 . Ag82 . 120.22(7) yes
Ag3 . Ag2 . Ag82 . 60.06(6) yes
Ag1 . Ag2 . Ag83 . 119.86(8) yes
Ag3 . Ag2 . Ag83 . 60.22(6) yes
Ag82 . Ag2 . Ag83 . 60.87(6) yes
Ag1 . Ag2 . Ag84 . 119.10(7) yes
Ag3 . Ag2 . Ag84 . 60.67(6) yes
Ag82 . Ag2 . Ag84 . 111.46(7) yes
Ag83 . Ag2 . Ag84 . 61.84(6) yes
Ag1 . Ag2 . Ag85 . 119.42(8) yes
Ag3 . Ag2 . Ag85 . 60.37(6) yes
Ag82 . Ag2 . Ag85 . 111.46(7) yes
Ag83 . Ag2 . Ag85 . 111.44(7) yes
Ag84 . Ag2 . Ag85 . 61.29(6) yes
Ag1 . Ag2 . Ag86 . 119.91(7) yes
Ag3 . Ag2 . Ag86 . 60.19(6) yes
Ag82 . Ag2 . Ag86 . 61.34(6) yes
Ag83 . Ag2 . Ag86 . 111.03(7) yes
Ag84 . Ag2 . Ag86 . 111.64(7) yes
Ag1 . Ag2 . Ag87 . 60.27(6) yes
Ag3 . Ag2 . Ag87 . 120.01(7) yes
Ag82 . Ag2 . Ag87 . 59.95(6) yes
Ag83 . Ag2 . Ag87 . 90.67(7) yes
Ag84 . Ag2 . Ag87 . 148.89(9) yes
Ag1 . Ag2 . Ag88 . 60.11(6) yes
Ag3 . Ag2 . Ag88 . 119.96(8) yes
Ag82 . Ag2 . Ag88 . 90.48(7) yes
Ag83 . Ag2 . Ag88 . 59.75(6) yes
Ag84 . Ag2 . Ag88 . 91.08(7) yes
Ag1 . Ag2 . Ag89 . 60.00(6) yes
Ag3 . Ag2 . Ag89 . 119.77(7) yes
Ag82 . Ag2 . Ag89 . 148.63(9) yes
Ag83 . Ag2 . Ag89 . 90.94(7) yes
Ag84 . Ag2 . Ag89 . 59.10(5) yes
Ag1 . Ag2 . Ag90 . 59.43(6) yes
Ag3 . Ag2 . Ag90 . 120.36(8) yes
Ag82 . Ag2 . Ag90 . 149.70(8) yes
Ag83 . Ag2 . Ag90 . 148.72(8) yes
Ag84 . Ag2 . Ag90 . 90.35(7) yes
Ag1 . Ag2 . Ag91 . 60.17(6) yes
Ag3 . Ag2 . Ag91 . 119.93(7) yes
Ag82 . Ag2 . Ag91 . 90.87(7) yes
Ag83 . Ag2 . Ag91 . 148.34(8) yes
Ag84 . Ag2 . Ag91 . 149.04(9) yes
Ag85 . Ag2 . Ag86 . 61.68(6) yes
Ag85 . Ag2 . Ag87 . 149.12(8) yes
Ag86 . Ag2 . Ag87 . 90.88(6) yes
Ag85 . Ag2 . Ag88 . 149.14(8) yes
Ag86 . Ag2 . Ag88 . 148.37(8) yes
Ag87 . Ag2 . Ag88 . 60.76(6) yes
Ag85 . Ag2 . Ag89 . 90.64(7) yes
Ag86 . Ag2 . Ag89 . 149.10(9) yes
Ag87 . Ag2 . Ag89 . 111.01(7) yes
Ag88 . Ag2 . Ag89 . 61.61(6) yes
Ag85 . Ag2 . Ag90 . 59.99(6) yes
Ag86 . Ag2 . Ag90 . 91.67(7) yes
Ag87 . Ag2 . Ag90 . 110.90(7) yes
Ag88 . Ag2 . Ag90 . 110.58(7) yes
Ag89 . Ag2 . Ag90 . 60.76(6) yes
Ag85 . Ag2 . Ag91 . 91.20(7) yes
Ag86 . Ag2 . Ag91 . 59.74(6) yes
Ag87 . Ag2 . Ag91 . 60.98(6) yes
Ag88 . Ag2 . Ag91 . 110.59(7) yes
Ag89 . Ag2 . Ag91 . 111.37(7) yes
Ag90 . Ag2 . Ag91 . 61.88(6) yes
Ag2 . Ag3 . Ag4 . 179.63(9) yes
Ag2 . Ag3 . Ag77 . 120.26(7) yes
Ag4 . Ag3 . Ag77 . 60.06(6) yes
Ag2 . Ag3 . Ag78 . 120.05(8) yes
Ag4 . Ag3 . Ag78 . 60.23(6) yes
Ag77 . Ag3 . Ag78 . 61.39(6) yes
Ag2 . Ag3 . Ag79 . 119.64(7) yes
Ag4 . Ag3 . Ag79 . 60.22(6) yes
Ag77 . Ag3 . Ag79 . 110.97(7) yes
Ag78 . Ag3 . Ag79 . 60.99(6) yes
Ag2 . Ag3 . Ag80 . 119.96(8) yes
Ag4 . Ag3 . Ag80 . 59.67(6) yes
Ag77 . Ag3 . Ag80 . 110.54(7) yes
Ag78 . Ag3 . Ag80 . 110.89(7) yes
Ag79 . Ag3 . Ag80 . 61.66(6) yes
Ag2 . Ag3 . Ag81 . 119.61(7) yes
Ag4 . Ag3 . Ag81 . 60.30(6) yes
Ag77 . Ag3 . Ag81 . 61.53(6) yes
Ag78 . Ag3 . Ag81 . 111.52(7) yes
Ag79 . Ag3 . Ag81 . 111.37(7) yes
Ag2 . Ag3 . Ag82 . 60.44(6) yes
Ag4 . Ag3 . Ag82 . 119.88(8) yes
Ag77 . Ag3 . Ag82 . 59.82(6) yes
Ag78 . Ag3 . Ag82 . 90.93(7) yes
Ag79 . Ag3 . Ag82 . 148.62(9) yes
Ag2 . Ag3 . Ag83 . 60.22(6) yes
Ag4 . Ag3 . Ag83 . 120.07(8) yes
Ag77 . Ag3 . Ag83 . 90.85(7) yes
Ag78 . Ag3 . Ag83 . 59.84(6) yes
Ag79 . Ag3 . Ag83 . 90.92(7) yes
Ag2 . Ag3 . Ag84 . 60.00(5) yes
Ag4 . Ag3 . Ag84 . 119.86(7) yes
Ag77 . Ag3 . Ag84 . 149.09(9) yes
Ag78 . Ag3 . Ag84 . 90.90(7) yes
Ag79 . Ag3 . Ag84 . 59.65(5) yes
Ag2 . Ag3 . Ag85 . 60.11(6) yes
Ag4 . Ag3 . Ag85 . 119.52(8) yes
Ag77 . Ag3 . Ag85 . 149.15(8) yes
Ag78 . Ag3 . Ag85 . 148.46(8) yes
Ag79 . Ag3 . Ag85 . 90.65(7) yes
Ag2 . Ag3 . Ag86 . 60.28(6) yes
Ag4 . Ag3 . Ag86 . 119.63(7) yes
Ag77 . Ag3 . Ag86 . 90.92(7) yes
Ag78 . Ag3 . Ag86 . 149.10(8) yes
Ag79 . Ag3 . Ag86 . 149.00(9) yes
Ag80 . Ag3 . Ag81 . 60.76(6) yes
Ag80 . Ag3 . Ag82 . 148.74(8) yes
Ag81 . Ag3 . Ag82 . 90.98(6) yes
Ag80 . Ag3 . Ag83 . 149.50(8) yes
Ag81 . Ag3 . Ag83 . 148.89(8) yes
Ag82 . Ag3 . Ag83 . 60.99(6) yes
Ag80 . Ag3 . Ag84 . 91.21(7) yes
Ag81 . Ag3 . Ag84 . 148.50(9) yes
Ag82 . Ag3 . Ag84 . 111.22(7) yes
Ag83 . Ag3 . Ag84 . 61.61(6) yes
Ag80 . Ag3 . Ag85 . 59.86(6) yes
Ag81 . Ag3 . Ag85 . 90.66(7) yes
Ag82 . Ag3 . Ag85 . 111.56(7) yes
Ag83 . Ag3 . Ag85 . 111.22(7) yes
Ag84 . Ag3 . Ag85 . 60.98(6) yes
Ag80 . Ag3 . Ag86 . 90.70(7) yes
Ag81 . Ag3 . Ag86 . 59.33(6) yes
Ag82 . Ag3 . Ag86 . 61.51(6) yes
Ag83 . Ag3 . Ag86 . 111.10(7) yes
Ag84 . Ag3 . Ag86 . 111.16(7) yes
Ag85 . Ag3 . Ag86 . 61.62(6) yes
Ag3 . Ag4 . Ag77 . 61.80(6) yes
Ag3 . Ag4 . Ag78 . 61.65(6) yes
Ag77 . Ag4 . Ag78 . 62.44(6) yes
Ag3 . Ag4 . Ag79 . 61.93(6) yes
Ag77 . Ag4 . Ag79 . 113.84(7) yes
Ag78 . Ag4 . Ag79 . 62.02(6) yes
Ag3 . Ag4 . Ag80 . 62.02(6) yes
Ag77 . Ag4 . Ag80 . 113.93(7) yes
Ag78 . Ag4 . Ag80 . 114.03(7) yes
Ag79 . Ag4 . Ag80 . 63.02(6) yes
Ag3 . Ag4 . Ag81 . 62.06(6) yes
Ag77 . Ag4 . Ag81 . 62.69(6) yes
Ag78 . Ag4 . Ag81 . 114.16(7) yes
Ag79 . Ag4 . Ag81 . 114.26(7) yes
Ag80 . Ag4 . Ag81 . 62.11(6) yes
Ag3 . Ag4 . Ag132 . 113.85(8) yes
Ag77 . Ag4 . Ag132 . 115.32(8) yes
Ag78 . Ag4 . Ag132 . 175.44(8) yes
Ag79 . Ag4 . Ag132 . 117.16(8) yes
Ag80 . Ag4 . Ag132 . 62.72(7) yes
Ag3 . Ag4 . Ag133 . 113.12(8) yes
Ag77 . Ag4 . Ag133 . 174.74(8) yes
Ag78 . Ag4 . Ag133 . 114.48(8) yes
Ag79 . Ag4 . Ag133 . 61.21(6) yes
Ag80 . Ag4 . Ag133 . 62.78(6) yes
Ag3 . Ag4 . Ag134 . 112.80(8) yes
Ag77 . Ag4 . Ag134 . 116.25(9) yes
Ag78 . Ag4 . Ag134 . 62.08(6) yes
Ag79 . Ag4 . Ag134 . 61.08(6) yes
Ag80 . Ag4 . Ag134 . 115.40(8) yes
Ag3 . Ag4 . Ag135 . 113.50(8) yes
Ag77 . Ag4 . Ag135 . 62.27(7) yes
Ag78 . Ag4 . Ag135 . 62.43(7) yes
Ag79 . Ag4 . Ag135 . 115.66(8) yes
Ag80 . Ag4 . Ag135 . 175.51(8) yes
Ag3 . Ag4 . Ag136 . 113.71(7) yes
Ag77 . Ag4 . Ag136 . 62.81(6) yes
Ag78 . Ag4 . Ag136 . 116.79(8) yes
Ag79 . Ag4 . Ag136 . 175.63(8) yes
Ag80 . Ag4 . Ag136 . 115.17(8) yes
Ag81 . Ag4 . Ag132 . 61.72(6) yes
Ag81 . Ag4 . Ag133 . 116.89(9) yes
Ag132 . Ag4 . Ag133 . 67.41(7) yes
Ag81 . Ag4 . Ag134 . 174.79(8) yes
Ag132 . Ag4 . Ag134 . 121.89(8) yes
Ag133 . Ag4 . Ag134 . 63.64(7) yes
Ag81 . Ag4 . Ag135 . 116.16(8) yes
Ag132 . Ag4 . Ag135 . 120.63(8) yes
Ag133 . Ag4 . Ag135 . 120.80(8) yes
Ag134 . Ag4 . Ag135 . 65.96(7) yes
Ag81 . Ag4 . Ag136 . 61.99(6) yes
Ag132 . Ag4 . Ag136 . 63.65(7) yes
Ag133 . Ag4 . Ag136 . 122.04(8) yes
Ag134 . Ag4 . Ag136 . 122.56(8) yes
Ag135 . Ag4 . Ag136 . 65.81(7) yes
Ag6 . Ag5 . Ag14 . 145.91(9) yes
Ag6 . Ag5 . Ag25 . 94.94(8) yes
Ag14 . Ag5 . Ag25 . 113.36(8) yes
Ag6 . Ag5 . Ag90 . 59.07(6) yes
Ag14 . Ag5 . Ag90 . 89.05(7) yes
Ag25 . Ag5 . Ag90 . 121.27(8) yes
Ag6 . Ag5 . Ag108 . 59.26(6) yes
Ag14 . Ag5 . Ag108 . 116.72(8) yes
Ag25 . Ag5 . Ag108 . 62.45(7) yes
Ag90 . Ag5 . Ag108 . 59.02(6) yes
Ag6 . Ag5 . Ag109 . 108.52(8) yes
Ag14 . Ag5 . Ag109 . 56.15(6) yes
Ag25 . Ag5 . Ag109 . 88.87(7) yes
Ag90 . Ag5 . Ag109 . 58.89(6) yes
Ag108 . Ag5 . Ag109 . 60.60(6) yes
Ag6 . Ag5 . Ag127 . 92.20(7) yes
Ag14 . Ag5 . Ag127 . 58.82(6) yes
Ag25 . Ag5 . Ag127 . 172.14(9) yes
Ag90 . Ag5 . Ag127 . 60.22(6) yes
Ag108 . Ag5 . Ag127 . 119.14(8) yes
Ag6 . Ag5 . S3 . 57.69(13) yes
Ag14 . Ag5 . S3 . 106.04(13) yes
Ag25 . Ag5 . S3 . 136.42(14) yes
Ag90 . Ag5 . S3 . 75.98(15) yes
Ag108 . Ag5 . S3 . 114.83(14) yes
Ag6 . Ag5 . S15 . 57.07(17) yes
Ag14 . Ag5 . S15 . 156.91(18) yes
Ag25 . Ag5 . S15 . 51.18(16) yes
Ag90 . Ag5 . S15 . 113.43(17) yes
Ag108 . Ag5 . S15 . 73.93(15) yes
Ag6 . Ag5 . S16 . 163.0(2) yes
Ag14 . Ag5 . S16 . 49.28(18) yes
Ag25 . Ag5 . S16 . 78.02(18) yes
Ag90 . Ag5 . S16 . 137.68(19) yes
Ag108 . Ag5 . S16 . 127.42(18) yes
Ag109 . Ag5 . Ag127 . 85.75(7) yes
Ag109 . Ag5 . S3 . 129.73(16) yes
Ag127 . Ag5 . S3 . 50.94(12) yes
Ag109 . Ag5 . S15 . 130.49(16) yes
Ag127 . Ag5 . S15 . 136.38(17) yes
S3 . Ag5 . S15 . 85.47(19) yes
Ag109 . Ag5 . S16 . 86.96(18) yes
Ag127 . Ag5 . S16 . 95.96(18) yes
S3 . Ag5 . S16 . 117.7(2) yes
S15 . Ag5 . S16 . 107.7(2) yes
Ag5 . Ag6 . Ag7 . 144.03(9) yes
Ag5 . Ag6 . Ag26 . 94.03(8) yes
Ag7 . Ag6 . Ag26 . 114.30(8) yes
Ag5 . Ag6 . Ag27 . 139.30(8) yes
Ag7 . Ag6 . Ag27 . 64.52(6) yes
Ag26 . Ag6 . Ag27 . 49.81(6) yes
Ag5 . Ag6 . Ag90 . 58.83(6) yes
Ag7 . Ag6 . Ag90 . 87.22(7) yes
Ag26 . Ag6 . Ag90 . 118.83(8) yes
Ag27 . Ag6 . Ag90 . 117.44(7) yes
Ag5 . Ag6 . Ag107 . 107.36(7) yes
Ag7 . Ag6 . Ag107 . 56.14(6) yes
Ag26 . Ag6 . Ag107 . 86.25(7) yes
Ag27 . Ag6 . Ag107 . 59.34(6) yes
Ag90 . Ag6 . Ag107 . 58.58(6) yes
Ag5 . Ag6 . Ag108 . 58.18(6) yes
Ag7 . Ag6 . Ag108 . 116.13(8) yes
Ag26 . Ag6 . Ag108 . 60.61(6) yes
Ag27 . Ag6 . Ag108 . 84.62(6) yes
Ag90 . Ag6 . Ag108 . 58.57(6) yes
Ag5 . Ag6 . Ag128 . 91.55(7) yes
Ag7 . Ag6 . Ag128 . 58.30(6) yes
Ag26 . Ag6 . Ag128 . 171.82(9) yes
Ag27 . Ag6 . Ag128 . 122.78(8) yes
Ag90 . Ag6 . Ag128 . 59.57(6) yes
Ag5 . Ag6 . S3 . 58.47(14) yes
Ag7 . Ag6 . S3 . 105.08(16) yes
Ag26 . Ag6 . S3 . 137.83(17) yes
Ag27 . Ag6 . S3 . 160.81(14) yes
Ag90 . Ag6 . S3 . 76.23(13) yes
Ag5 . Ag6 . S14 . 163.74(19) yes
Ag7 . Ag6 . S14 . 50.61(15) yes
Ag26 . Ag6 . S14 . 79.83(17) yes
Ag27 . Ag6 . S14 . 43.68(19) yes
Ag90 . Ag6 . S14 . 137.21(18) yes
Ag5 . Ag6 . S15 . 58.33(14) yes
Ag7 . Ag6 . S15 . 157.62(15) yes
Ag26 . Ag6 . S15 . 51.19(14) yes
Ag27 . Ag6 . S15 . 98.43(14) yes
Ag90 . Ag6 . S15 . 114.38(15) yes
Ag107 . Ag6 . Ag108 . 59.99(6) yes
Ag107 . Ag6 . Ag128 . 86.37(7) yes
Ag108 . Ag6 . Ag128 . 118.10(8) yes
Ag107 . Ag6 . S3 . 129.99(15) yes
Ag108 . Ag6 . S3 . 114.54(14) yes
Ag128 . Ag6 . S3 . 50.35(15) yes
Ag107 . Ag6 . S14 . 87.39(19) yes
Ag108 . Ag6 . S14 . 128.3(2) yes
Ag128 . Ag6 . S14 . 96.30(17) yes
S3 . Ag6 . S14 . 117.1(2) yes
Ag107 . Ag6 . S15 . 129.28(16) yes
Ag108 . Ag6 . S15 . 73.98(15) yes
Ag128 . Ag6 . S15 . 136.96(15) yes
S3 . Ag6 . S15 . 86.7(2) yes
S14 . Ag6 . S15 . 107.1(2) yes
Ag6 . Ag7 . Ag8 . 142.98(8) yes
Ag6 . Ag7 . Ag28 . 116.75(8) yes
Ag8 . Ag7 . Ag28 . 94.08(8) yes
Ag6 . Ag7 . Ag89 . 87.13(7) yes
Ag8 . Ag7 . Ag89 . 58.63(6) yes
Ag28 . Ag7 . Ag89 . 119.67(8) yes
Ag6 . Ag7 . Ag106 . 118.38(7) yes
Ag8 . Ag7 . Ag106 . 58.56(6) yes
Ag28 . Ag7 . Ag106 . 60.11(6) yes
Ag89 . Ag7 . Ag106 . 59.84(6) yes
Ag6 . Ag7 . Ag107 . 57.33(6) yes
Ag8 . Ag7 . Ag107 . 107.73(8) yes
Ag28 . Ag7 . Ag107 . 87.56(7) yes
Ag89 . Ag7 . Ag107 . 58.84(6) yes
Ag106 . Ag7 . Ag107 . 61.06(6) yes
Ag6 . Ag7 . Ag128 . 57.49(6) yes
Ag8 . Ag7 . Ag128 . 90.31(7) yes
Ag28 . Ag7 . Ag128 . 173.54(9) yes
Ag89 . Ag7 . Ag128 . 59.05(6) yes
Ag106 . Ag7 . Ag128 . 118.88(8) yes
Ag6 . Ag7 . S2 . 103.11(13) yes
Ag8 . Ag7 . S2 . 58.55(13) yes
Ag28 . Ag7 . S2 . 136.60(13) yes
Ag89 . Ag7 . S2 . 76.76(14) yes
Ag106 . Ag7 . S2 . 115.49(15) yes
Ag6 . Ag7 . S13 . 159.34(17) yes
Ag8 . Ag7 . S13 . 57.12(15) yes
Ag28 . Ag7 . S13 . 52.27(14) yes
Ag89 . Ag7 . S13 . 113.43(17) yes
Ag106 . Ag7 . S13 . 73.59(16) yes
Ag6 . Ag7 . S14 . 50.11(16) yes
Ag8 . Ag7 . S14 . 163.71(18) yes
Ag28 . Ag7 . S14 . 81.81(19) yes
Ag89 . Ag7 . S14 . 136.76(18) yes
Ag106 . Ag7 . S14 . 129.8(2) yes
Ag107 . Ag7 . Ag128 . 86.59(7) yes
Ag107 . Ag7 . S2 . 130.50(14) yes
Ag128 . Ag7 . S2 . 49.86(12) yes
Ag107 . Ag7 . S13 . 130.95(16) yes
Ag128 . Ag7 . S13 . 134.16(15) yes
S2 . Ag7 . S13 . 84.44(18) yes
Ag107 . Ag7 . S14 . 87.92(18) yes
Ag128 . Ag7 . S14 . 95.24(19) yes
S2 . Ag7 . S14 . 114.6(2) yes
S13 . Ag7 . S14 . 109.2(2) yes
Ag7 . Ag8 . Ag29 . 93.75(7) yes
Ag7 . Ag8 . Ag30 . 140.79(7) yes
Ag29 . Ag8 . Ag30 . 51.17(6) yes
Ag7 . Ag8 . Ag89 . 59.08(6) yes
Ag29 . Ag8 . Ag89 . 121.31(7) yes
Ag30 . Ag8 . Ag89 . 119.87(7) yes
Ag7 . Ag8 . Ag105 . 108.33(7) yes
Ag29 . Ag8 . Ag105 . 89.84(7) yes
Ag30 . Ag8 . Ag105 . 61.49(6) yes
Ag89 . Ag8 . Ag105 . 58.85(6) yes
Ag7 . Ag8 . Ag106 . 58.73(6) yes
Ag29 . Ag8 . Ag106 . 61.42(6) yes
Ag30 . Ag8 . Ag106 . 85.99(6) yes
Ag89 . Ag8 . Ag106 . 60.05(6) yes
Ag105 . Ag8 . Ag106 . 61.56(6) yes
Ag7 . Ag8 . Ag129 . 90.95(7) yes
Ag29 . Ag8 . Ag129 . 174.66(10) yes
Ag30 . Ag8 . Ag129 . 123.55(8) yes
Ag89 . Ag8 . Ag129 . 59.39(6) yes
Ag105 . Ag8 . Ag129 . 86.29(7) yes
Ag7 . Ag8 . S2 . 59.02(14) yes
Ag29 . Ag8 . S2 . 135.09(15) yes
Ag30 . Ag8 . S2 . 157.63(14) yes
Ag89 . Ag8 . S2 . 77.21(13) yes
Ag105 . Ag8 . S2 . 130.57(14) yes
Ag7 . Ag8 . S12 . 164.92(16) yes
Ag29 . Ag8 . S12 . 79.45(15) yes
Ag30 . Ag8 . S12 . 40.69(15) yes
Ag89 . Ag8 . S12 . 135.86(16) yes
Ag105 . Ag8 . S12 . 85.27(17) yes
Ag7 . Ag8 . S13 . 57.33(16) yes
Ag29 . Ag8 . S13 . 50.52(16) yes
Ag30 . Ag8 . S13 . 99.20(16) yes
Ag89 . Ag8 . S13 . 114.06(17) yes
Ag105 . Ag8 . S13 . 131.46(16) yes
Ag106 . Ag8 . Ag129 . 119.43(7) yes
Ag106 . Ag8 . S2 . 116.12(15) yes
Ag129 . Ag8 . S2 . 49.95(13) yes
Ag106 . Ag8 . S12 . 126.67(17) yes
Ag129 . Ag8 . S12 . 96.55(15) yes
S2 . Ag8 . S12 . 117.2(2) yes
Ag106 . Ag8 . S13 . 73.76(15) yes
Ag129 . Ag8 . S13 . 134.67(17) yes
S2 . Ag8 . S13 . 84.8(2) yes
S12 . Ag8 . S13 . 108.9(2) yes
Ag10 . Ag9 . Ag31 . 95.42(8) yes
Ag10 . Ag9 . Ag88 . 59.71(6) yes
Ag31 . Ag9 . Ag88 . 121.61(8) yes
Ag10 . Ag9 . Ag104 . 59.24(6) yes
Ag31 . Ag9 . Ag104 . 62.27(7) yes
Ag88 . Ag9 . Ag104 . 59.68(6) yes
Ag10 . Ag9 . Ag105 . 109.16(7) yes
Ag31 . Ag9 . Ag105 . 88.24(7) yes
Ag88 . Ag9 . Ag105 . 59.10(6) yes
Ag104 . Ag9 . Ag105 . 61.24(6) yes
Ag10 . Ag9 . Ag129 . 91.76(7) yes
Ag31 . Ag9 . Ag129 . 172.22(9) yes
Ag88 . Ag9 . Ag129 . 60.03(6) yes
Ag104 . Ag9 . Ag129 . 119.68(8) yes
Ag105 . Ag9 . Ag129 . 86.59(7) yes
Ag10 . Ag9 . S1 . 57.65(13) yes
Ag31 . Ag9 . S1 . 135.40(14) yes
Ag88 . Ag9 . S1 . 77.72(14) yes
Ag104 . Ag9 . S1 . 115.33(15) yes
Ag105 . Ag9 . S1 . 131.94(14) yes
Ag10 . Ag9 . S11 . 56.89(13) yes
Ag31 . Ag9 . S11 . 50.97(13) yes
Ag88 . Ag9 . S11 . 113.52(15) yes
Ag104 . Ag9 . S11 . 72.50(16) yes
Ag105 . Ag9 . S11 . 129.46(16) yes
Ag10 . Ag9 . S12 . 163.84(18) yes
Ag31 . Ag9 . S12 . 76.50(18) yes
Ag88 . Ag9 . S12 . 136.43(18) yes
Ag104 . Ag9 . S12 . 125.54(17) yes
Ag105 . Ag9 . S12 . 84.85(16) yes
Ag129 . Ag9 . S1 . 51.71(12) yes
Ag129 . Ag9 . S11 . 136.47(14) yes
S1 . Ag9 . S11 . 84.87(18) yes
Ag129 . Ag9 . S12 . 97.23(18) yes
S1 . Ag9 . S12 . 119.0(2) yes
S11 . Ag9 . S12 . 108.1(2) yes
Ag9 . Ag10 . Ag32 . 96.04(8) yes
Ag9 . Ag10 . Ag88 . 58.38(6) yes
Ag32 . Ag10 . Ag88 . 121.50(8) yes
Ag9 . Ag10 . Ag103 . 107.02(7) yes
Ag32 . Ag10 . Ag103 . 87.25(7) yes
Ag88 . Ag10 . Ag103 . 58.85(6) yes
Ag9 . Ag10 . Ag104 . 58.40(6) yes
Ag32 . Ag10 . Ag104 . 62.91(7) yes
Ag88 . Ag10 . Ag104 . 58.93(6) yes
Ag103 . Ag10 . Ag104 . 59.65(6) yes
Ag9 . Ag10 . Ag130 . 89.90(8) yes
Ag32 . Ag10 . Ag130 . 173.05(9) yes
Ag88 . Ag10 . Ag130 . 59.01(6) yes
Ag103 . Ag10 . Ag130 . 87.56(7) yes
Ag104 . Ag10 . Ag130 . 117.94(8) yes
Ag9 . Ag10 . S1 . 58.34(14) yes
Ag32 . Ag10 . S1 . 136.25(15) yes
Ag88 . Ag10 . S1 . 77.39(13) yes
Ag103 . Ag10 . S1 . 131.77(14) yes
Ag104 . Ag10 . S1 . 115.18(15) yes
Ag9 . Ag10 . S11 . 59.23(17) yes
Ag32 . Ag10 . S11 . 49.98(17) yes
Ag88 . Ag10 . S11 . 114.47(16) yes
Ag103 . Ag10 . S11 . 127.81(16) yes
Ag104 . Ag10 . S11 . 73.16(14) yes
Ag9 . Ag10 . S20 . 166.09(19) yes
Ag32 . Ag10 . S20 . 76.11(16) yes
Ag88 . Ag10 . S20 . 135.52(18) yes
Ag103 . Ag10 . S20 . 84.33(19) yes
Ag104 . Ag10 . S20 . 124.81(19) yes
Ag130 . Ag10 . S1 . 50.40(13) yes
Ag130 . Ag10 . S11 . 136.87(18) yes
S1 . Ag10 . S11 . 86.6(2) yes
Ag130 . Ag10 . S20 . 98.77(16) yes
S1 . Ag10 . S20 . 120.0(2) yes
S11 . Ag10 . S20 . 107.6(2) yes
Ag12 . Ag11 . Ag34 . 95.74(8) yes
Ag12 . Ag11 . Ag87 . 59.01(6) yes
Ag34 . Ag11 . Ag87 . 121.20(8) yes
Ag12 . Ag11 . Ag102 . 58.34(6) yes
Ag34 . Ag11 . Ag102 . 62.31(7) yes
Ag87 . Ag11 . Ag102 . 59.31(6) yes
Ag12 . Ag11 . Ag103 . 107.07(7) yes
Ag34 . Ag11 . Ag103 . 86.07(7) yes
Ag87 . Ag11 . Ag103 . 58.94(6) yes
Ag102 . Ag11 . Ag103 . 59.32(6) yes
Ag12 . Ag11 . Ag130 . 91.95(8) yes
Ag34 . Ag11 . Ag130 . 171.17(9) yes
Ag87 . Ag11 . Ag130 . 59.74(6) yes
Ag102 . Ag11 . Ag130 . 119.00(8) yes
Ag103 . Ag11 . Ag130 . 87.53(7) yes
Ag12 . Ag11 . S5 . 58.70(14) yes
Ag34 . Ag11 . S5 . 136.95(14) yes
Ag87 . Ag11 . S5 . 77.40(15) yes
Ag102 . Ag11 . S5 . 115.38(16) yes
Ag103 . Ag11 . S5 . 132.12(15) yes
Ag12 . Ag11 . S19 . 59.19(15) yes
Ag34 . Ag11 . S19 . 50.45(16) yes
Ag87 . Ag11 . S19 . 115.23(16) yes
Ag102 . Ag11 . S19 . 73.47(15) yes
Ag103 . Ag11 . S19 . 127.58(16) yes
Ag12 . Ag11 . S20 . 163.44(19) yes
Ag34 . Ag11 . S20 . 72.9(2) yes
Ag87 . Ag11 . S20 . 137.15(18) yes
Ag102 . Ag11 . S20 . 122.5(2) yes
Ag103 . Ag11 . S20 . 84.57(18) yes
Ag130 . Ag11 . S5 . 51.45(13) yes
Ag130 . Ag11 . S19 . 138.16(17) yes
S5 . Ag11 . S19 . 86.8(2) yes
Ag130 . Ag11 . S20 . 100.4(2) yes
S5 . Ag11 . S20 . 121.9(2) yes
S19 . Ag11 . S20 . 104.4(2) yes
Ag11 . Ag12 . Ag13 . 144.96(8) yes
Ag11 . Ag12 . Ag35 . 96.73(8) yes
Ag13 . Ag12 . Ag35 . 114.12(8) yes
Ag11 . Ag12 . Ag87 . 58.40(6) yes
Ag13 . Ag12 . Ag87 . 89.60(7) yes
Ag35 . Ag12 . Ag87 . 123.36(8) yes
Ag11 . Ag12 . Ag102 . 58.49(6) yes
Ag13 . Ag12 . Ag102 . 119.60(8) yes
Ag35 . Ag12 . Ag102 . 64.49(7) yes
Ag87 . Ag12 . Ag102 . 59.15(6) yes
Ag11 . Ag12 . Ag111 . 107.98(7) yes
Ag13 . Ag12 . Ag111 . 58.58(6) yes
Ag35 . Ag12 . Ag111 . 89.52(7) yes
Ag87 . Ag12 . Ag111 . 59.13(6) yes
Ag102 . Ag12 . Ag111 . 61.02(6) yes
Ag11 . Ag12 . Ag131 . 89.57(7) yes
Ag13 . Ag12 . Ag131 . 59.50(6) yes
Ag35 . Ag12 . Ag131 . 173.58(10) yes
Ag87 . Ag12 . Ag131 . 59.28(6) yes
Ag102 . Ag12 . Ag131 . 118.43(7) yes
Ag11 . Ag12 . S5 . 55.53(15) yes
Ag13 . Ag12 . S5 . 106.12(17) yes
Ag35 . Ag12 . S5 . 134.54(17) yes
Ag87 . Ag12 . S5 . 75.57(13) yes
Ag102 . Ag12 . S5 . 112.46(15) yes
Ag11 . Ag12 . S18 . 161.14(16) yes
Ag13 . Ag12 . S18 . 52.58(14) yes
Ag35 . Ag12 . S18 . 72.44(15) yes
Ag87 . Ag12 . S18 . 140.45(16) yes
Ag102 . Ag12 . S18 . 125.43(17) yes
Ag11 . Ag12 . S19 . 58.83(13) yes
Ag13 . Ag12 . S19 . 155.76(14) yes
Ag35 . Ag12 . S19 . 50.09(14) yes
Ag87 . Ag12 . S19 . 114.32(14) yes
Ag102 . Ag12 . S19 . 73.37(15) yes
Ag111 . Ag12 . Ag131 . 87.34(7) yes
Ag111 . Ag12 . S5 . 130.66(14) yes
Ag131 . Ag12 . S5 . 50.79(15) yes
Ag111 . Ag12 . S18 . 87.73(16) yes
Ag131 . Ag12 . S18 . 101.82(16) yes
S5 . Ag12 . S18 . 121.5(2) yes
Ag111 . Ag12 . S19 . 129.62(16) yes
Ag131 . Ag12 . S19 . 135.52(15) yes
S5 . Ag12 . S19 . 84.7(2) yes
S18 . Ag12 . S19 . 103.21(19) yes
Ag12 . Ag13 . Ag14 . 143.93(8) yes
Ag12 . Ag13 . Ag37 . 113.21(8) yes
Ag14 . Ag13 . Ag37 . 96.86(8) yes
Ag12 . Ag13 . Ag91 . 87.47(7) yes
Ag14 . Ag13 . Ag91 . 58.39(6) yes
Ag37 . Ag13 . Ag91 . 124.03(8) yes
Ag12 . Ag13 . Ag110 . 117.17(8) yes
Ag14 . Ag13 . Ag110 . 57.04(6) yes
Ag37 . Ag13 . Ag110 . 65.73(6) yes
Ag91 . Ag13 . Ag110 . 58.70(6) yes
Ag12 . Ag13 . Ag111 . 57.15(6) yes
Ag14 . Ag13 . Ag111 . 106.24(7) yes
Ag37 . Ag13 . Ag111 . 89.16(7) yes
Ag91 . Ag13 . Ag111 . 58.38(6) yes
Ag110 . Ag13 . Ag111 . 60.02(6) yes
Ag12 . Ag13 . Ag131 . 59.53(6) yes
Ag14 . Ag13 . Ag131 . 89.96(7) yes
Ag37 . Ag13 . Ag131 . 172.74(10) yes
Ag91 . Ag13 . Ag131 . 57.98(6) yes
Ag110 . Ag13 . Ag131 . 116.68(7) yes
Ag12 . Ag13 . S4 . 105.27(13) yes
Ag14 . Ag13 . S4 . 58.36(13) yes
Ag37 . Ag13 . S4 . 136.46(14) yes
Ag91 . Ag13 . S4 . 75.86(13) yes
Ag110 . Ag13 . S4 . 113.50(14) yes
Ag12 . Ag13 . S17 . 159.04(15) yes
Ag14 . Ag13 . S17 . 57.02(14) yes
Ag37 . Ag13 . S17 . 50.26(14) yes
Ag91 . Ag13 . S17 . 112.23(15) yes
Ag110 . Ag13 . S17 . 70.86(15) yes
Ag12 . Ag13 . S18 . 52.04(15) yes
Ag14 . Ag13 . S18 . 163.61(17) yes
Ag37 . Ag13 . S18 . 72.45(16) yes
Ag91 . Ag13 . S18 . 137.89(17) yes
Ag110 . Ag13 . S18 . 125.21(17) yes
Ag111 . Ag13 . Ag131 . 86.55(7) yes
Ag111 . Ag13 . S4 . 129.93(13) yes
Ag131 . Ag13 . S4 . 49.91(12) yes
Ag111 . Ag13 . S17 . 126.55(15) yes
Ag131 . Ag13 . S17 . 136.69(15) yes
S4 . Ag13 . S17 . 87.18(18) yes
Ag111 . Ag13 . S18 . 86.40(15) yes
Ag131 . Ag13 . S18 . 101.41(17) yes
S4 . Ag13 . S18 . 121.2(2) yes
S17 . Ag13 . S18 . 107.1(2) yes
Ag5 . Ag14 . Ag13 . 141.35(8) yes
Ag5 . Ag14 . Ag38 . 116.38(8) yes
Ag13 . Ag14 . Ag38 . 98.17(8) yes
Ag5 . Ag14 . Ag91 . 85.92(7) yes
Ag13 . Ag14 . Ag91 . 58.48(6) yes
Ag38 . Ag14 . Ag91 . 126.53(8) yes
Ag5 . Ag14 . Ag109 . 56.41(6) yes
Ag13 . Ag14 . Ag109 . 107.70(8) yes
Ag38 . Ag14 . Ag109 . 93.16(7) yes
Ag91 . Ag14 . Ag109 . 58.08(6) yes
Ag5 . Ag14 . Ag110 . 118.57(7) yes
Ag13 . Ag14 . Ag110 . 57.72(6) yes
Ag38 . Ag14 . Ag110 . 67.88(7) yes
Ag91 . Ag14 . Ag110 . 58.96(6) yes
Ag109 . Ag14 . Ag110 . 62.22(6) yes
Ag5 . Ag14 . Ag127 . 56.75(6) yes
Ag13 . Ag14 . Ag127 . 89.10(7) yes
Ag38 . Ag14 . Ag127 . 172.73(10) yes
Ag91 . Ag14 . Ag127 . 57.75(6) yes
Ag109 . Ag14 . Ag127 . 84.64(7) yes
Ag5 . Ag14 . S4 . 102.56(13) yes
Ag13 . Ag14 . S4 . 57.00(13) yes
Ag38 . Ag14 . S4 . 135.09(14) yes
Ag91 . Ag14 . S4 . 75.26(13) yes
Ag109 . Ag14 . S4 . 128.23(14) yes
Ag5 . Ag14 . S16 . 49.47(14) yes
Ag13 . Ag14 . S16 . 164.88(17) yes
Ag38 . Ag14 . S16 . 78.56(15) yes
Ag91 . Ag14 . S16 . 135.00(16) yes
Ag109 . Ag14 . S16 . 87.29(17) yes
Ag5 . Ag14 . S17 . 161.02(18) yes
Ag13 . Ag14 . S17 . 57.40(17) yes
Ag38 . Ag14 . S17 . 49.86(16) yes
Ag91 . Ag14 . S17 . 112.67(18) yes
Ag109 . Ag14 . S17 . 129.56(15) yes
Ag110 . Ag14 . Ag127 . 116.71(8) yes
Ag110 . Ag14 . S4 . 112.84(14) yes
Ag127 . Ag14 . S4 . 49.73(12) yes
Ag110 . Ag14 . S16 . 131.88(18) yes
Ag127 . Ag14 . S16 . 94.39(15) yes
S4 . Ag14 . S16 . 115.3(2) yes
Ag110 . Ag14 . S17 . 71.34(15) yes
Ag127 . Ag14 . S17 . 136.02(17) yes
S4 . Ag14 . S17 . 86.58(19) yes
S16 . Ag14 . S17 . 111.6(2) yes
Ag16 . Ag15 . Ag24 . 145.23(9) yes
Ag16 . Ag15 . Ag40 . 94.93(8) yes
Ag24 . Ag15 . Ag40 . 112.95(8) yes
Ag16 . Ag15 . Ag80 . 58.99(6) yes
Ag24 . Ag15 . Ag80 . 88.24(7) yes
Ag40 . Ag15 . Ag80 . 120.09(8) yes
Ag16 . Ag15 . Ag98 . 58.53(6) yes
Ag24 . Ag15 . Ag98 . 116.57(7) yes
Ag40 . Ag15 . Ag98 . 61.43(7) yes
Ag80 . Ag15 . Ag98 . 59.03(6) yes
Ag16 . Ag15 . Ag99 . 107.79(7) yes
Ag24 . Ag15 . Ag99 . 56.78(6) yes
Ag40 . Ag15 . Ag99 . 85.95(7) yes
Ag80 . Ag15 . Ag99 . 59.28(6) yes
Ag98 . Ag15 . Ag99 . 59.79(6) yes
Ag16 . Ag15 . Ag132 . 91.63(8) yes
Ag24 . Ag15 . Ag132 . 59.27(6) yes
Ag40 . Ag15 . Ag132 . 171.97(9) yes
Ag80 . Ag15 . Ag132 . 59.95(6) yes
Ag98 . Ag15 . Ag132 . 118.94(8) yes
Ag16 . Ag15 . S8 . 57.43(14) yes
Ag24 . Ag15 . S8 . 106.42(15) yes
Ag40 . Ag15 . S8 . 137.39(15) yes
Ag80 . Ag15 . S8 . 75.70(14) yes
Ag98 . Ag15 . S8 . 113.92(15) yes
Ag16 . Ag15 . S25 . 58.89(14) yes
Ag24 . Ag15 . S25 . 155.85(15) yes
Ag40 . Ag15 . S25 . 50.79(13) yes
Ag80 . Ag15 . S25 . 115.02(15) yes
Ag98 . Ag15 . S25 . 73.99(16) yes
Ag16 . Ag15 . S26 . 162.65(16) yes
Ag24 . Ag15 . S26 . 51.40(15) yes
Ag40 . Ag15 . S26 . 75.51(17) yes
Ag80 . Ag15 . S26 . 138.35(16) yes
Ag98 . Ag15 . S26 . 125.10(18) yes
Ag99 . Ag15 . Ag132 . 87.65(7) yes
Ag99 . Ag15 . S8 . 130.73(15) yes
Ag132 . Ag15 . S8 . 50.53(14) yes
Ag99 . Ag15 . S25 . 128.57(16) yes
Ag132 . Ag15 . S25 . 137.17(14) yes
S8 . Ag15 . S25 . 86.64(19) yes
Ag99 . Ag15 . S26 . 86.26(16) yes
Ag132 . Ag15 . S26 . 99.25(17) yes
S8 . Ag15 . S26 . 120.8(2) yes
S25 . Ag15 . S26 . 104.5(2) yes
Ag15 . Ag16 . Ag17 . 144.62(9) yes
Ag15 . Ag16 . Ag41 . 94.98(8) yes
Ag17 . Ag16 . Ag41 . 114.40(8) yes
Ag15 . Ag16 . Ag80 . 58.59(6) yes
Ag17 . Ag16 . Ag80 . 88.34(7) yes
Ag41 . Ag16 . Ag80 . 121.14(8) yes
Ag15 . Ag16 . Ag97 . 108.07(7) yes
Ag17 . Ag16 . Ag97 . 56.15(6) yes
Ag41 . Ag16 . Ag97 . 88.98(7) yes
Ag80 . Ag16 . Ag97 . 58.83(6) yes
Ag15 . Ag16 . Ag98 . 58.67(6) yes
Ag17 . Ag16 . Ag98 . 117.10(7) yes
Ag41 . Ag16 . Ag98 . 62.43(7) yes
Ag80 . Ag16 . Ag98 . 58.94(6) yes
Ag97 . Ag16 . Ag98 . 60.96(6) yes
Ag15 . Ag16 . Ag133 . 91.65(7) yes
Ag17 . Ag16 . Ag133 . 58.18(6) yes
Ag41 . Ag16 . Ag133 . 172.51(9) yes
Ag80 . Ag16 . Ag133 . 59.96(6) yes
Ag97 . Ag16 . Ag133 . 85.65(7) yes
Ag15 . Ag16 . S8 . 57.47(13) yes
Ag17 . Ag16 . S8 . 105.32(14) yes
Ag41 . Ag16 . S8 . 136.49(15) yes
Ag80 . Ag16 . S8 . 75.52(14) yes
Ag97 . Ag16 . S8 . 129.27(15) yes
Ag15 . Ag16 . S24 . 164.24(19) yes
Ag17 . Ag16 . S24 . 49.54(18) yes
Ag41 . Ag16 . S24 . 78.16(19) yes
Ag80 . Ag16 . S24 . 137.0(2) yes
Ag97 . Ag16 . S24 . 86.18(18) yes
Ag15 . Ag16 . S25 . 57.88(15) yes
Ag17 . Ag16 . S25 . 157.39(16) yes
Ag41 . Ag16 . S25 . 50.59(15) yes
Ag80 . Ag16 . S25 . 113.68(15) yes
Ag97 . Ag16 . S25 . 130.27(16) yes
Ag98 . Ag16 . Ag133 . 118.83(8) yes
Ag98 . Ag16 . S8 . 114.10(14) yes
Ag133 . Ag16 . S8 . 50.66(13) yes
Ag98 . Ag16 . S24 . 127.19(18) yes
Ag133 . Ag16 . S24 . 96.24(19) yes
S8 . Ag16 . S24 . 118.7(2) yes
Ag98 . Ag16 . S25 . 73.59(14) yes
Ag133 . Ag16 . S25 . 136.70(16) yes
S8 . Ag16 . S25 . 86.1(2) yes
S24 . Ag16 . S25 . 107.9(2) yes
Ag16 . Ag17 . Ag18 . 142.19(8) yes
Ag16 . Ag17 . Ag43 . 114.91(9) yes
Ag18 . Ag17 . Ag43 . 98.13(8) yes
Ag16 . Ag17 . Ag79 . 85.95(6) yes
Ag18 . Ag17 . Ag79 . 58.97(6) yes
Ag43 . Ag17 . Ag79 . 125.60(8) yes
Ag16 . Ag17 . Ag96 . 118.08(7) yes
Ag18 . Ag17 . Ag96 . 57.89(6) yes
Ag43 . Ag17 . Ag96 . 66.68(7) yes
Ag79 . Ag17 . Ag96 . 59.37(6) yes
Ag16 . Ag17 . Ag97 . 56.16(6) yes
Ag18 . Ag17 . Ag97 . 107.76(7) yes
Ag43 . Ag17 . Ag97 . 91.47(7) yes
Ag79 . Ag17 . Ag97 . 58.03(6) yes
Ag96 . Ag17 . Ag97 . 61.95(6) yes
Ag16 . Ag17 . Ag133 . 57.15(6) yes
Ag18 . Ag17 . Ag133 . 89.91(8) yes
Ag43 . Ag17 . Ag133 . 171.88(10) yes
Ag79 . Ag17 . Ag133 . 58.14(6) yes
Ag96 . Ag17 . Ag133 . 117.51(8) yes
Ag16 . Ag17 . S7 . 103.11(14) yes
Ag18 . Ag17 . S7 . 58.18(14) yes
Ag43 . Ag17 . S7 . 135.92(13) yes
Ag79 . Ag17 . S7 . 76.62(14) yes
Ag96 . Ag17 . S7 . 114.36(16) yes
Ag16 . Ag17 . S23 . 160.70(17) yes
Ag18 . Ag17 . S23 . 56.99(16) yes
Ag43 . Ag17 . S23 . 50.92(16) yes
Ag79 . Ag17 . S23 . 112.80(16) yes
Ag96 . Ag17 . S23 . 71.20(14) yes
Ag16 . Ag17 . S24 . 49.40(14) yes
Ag18 . Ag17 . S24 . 165.62(17) yes
Ag43 . Ag17 . S24 . 77.17(16) yes
Ag79 . Ag17 . S24 . 134.68(16) yes
Ag96 . Ag17 . S24 . 129.59(18) yes
Ag97 . Ag17 . Ag133 . 85.03(6) yes
Ag97 . Ag17 . S7 . 129.43(14) yes
Ag133 . Ag17 . S7 . 50.15(12) yes
Ag97 . Ag17 . S23 . 129.24(15) yes
Ag133 . Ag17 . S23 . 136.21(17) yes
S7 . Ag17 . S23 . 86.4(2) yes
Ag97 . Ag17 . S24 . 86.08(17) yes
Ag133 . Ag17 . S24 . 95.26(16) yes
S7 . Ag17 . S24 . 116.1(2) yes
S23 . Ag17 . S24 . 111.4(2) yes
Ag17 . Ag18 . Ag19 . 144.21(8) yes
Ag17 . Ag18 . Ag44 . 98.79(8) yes
Ag19 . Ag18 . Ag44 . 111.54(8) yes
Ag17 . Ag18 . Ag79 . 58.78(6) yes
Ag19 . Ag18 . Ag79 . 87.58(7) yes
Ag44 . Ag18 . Ag79 . 125.00(8) yes
Ag17 . Ag18 . Ag95 . 107.04(8) yes
Ag19 . Ag18 . Ag95 . 57.05(6) yes
Ag44 . Ag18 . Ag95 . 88.72(7) yes
Ag79 . Ag18 . Ag95 . 58.50(6) yes
Ag17 . Ag18 . Ag96 . 57.95(6) yes
Ag19 . Ag18 . Ag96 . 117.38(7) yes
Ag44 . Ag18 . Ag96 . 66.26(7) yes
Ag79 . Ag18 . Ag96 . 59.32(6) yes
Ag95 . Ag18 . Ag96 . 60.33(6) yes
Ag17 . Ag18 . Ag134 . 89.90(7) yes
Ag19 . Ag18 . Ag134 . 59.52(6) yes
Ag44 . Ag18 . Ag134 . 171.02(10) yes
Ag79 . Ag18 . Ag134 . 58.10(6) yes
Ag95 . Ag18 . Ag134 . 86.54(7) yes
Ag17 . Ag18 . S7 . 58.32(16) yes
Ag19 . Ag18 . S7 . 105.22(16) yes
Ag44 . Ag18 . S7 . 137.22(15) yes
Ag79 . Ag18 . S7 . 76.60(13) yes
Ag95 . Ag18 . S7 . 130.58(13) yes
Ag17 . Ag18 . S22 . 163.84(15) yes
Ag19 . Ag18 . S22 . 51.36(14) yes
Ag44 . Ag18 . S22 . 71.12(16) yes
Ag79 . Ag18 . S22 . 137.32(15) yes
Ag95 . Ag18 . S22 . 85.78(15) yes
Ag17 . Ag18 . S23 . 58.20(15) yes
Ag19 . Ag18 . S23 . 157.58(16) yes
Ag44 . Ag18 . S23 . 51.17(14) yes
Ag79 . Ag18 . S23 . 113.76(16) yes
Ag95 . Ag18 . S23 . 127.49(16) yes
Ag96 . Ag18 . Ag134 . 117.42(8) yes
Ag96 . Ag18 . S7 . 114.56(17) yes
Ag134 . Ag18 . S7 . 50.17(14) yes
Ag96 . Ag18 . S22 . 124.72(17) yes
Ag134 . Ag18 . S22 . 100.89(16) yes
S7 . Ag18 . S22 . 120.6(2) yes
Ag96 . Ag18 . S23 . 71.78(15) yes
Ag134 . Ag18 . S23 . 137.10(15) yes
S7 . Ag18 . S23 . 87.22(19) yes
S22 . Ag18 . S23 . 106.3(2) yes
Ag18 . Ag19 . Ag20 . 144.42(9) yes
Ag18 . Ag19 . Ag46 . 116.92(8) yes
Ag20 . Ag19 . Ag46 . 93.89(8) yes
Ag18 . Ag19 . Ag78 . 88.58(7) yes
Ag20 . Ag19 . Ag78 . 58.96(6) yes
Ag46 . Ag19 . Ag78 . 120.89(8) yes
Ag18 . Ag19 . Ag94 . 119.14(8) yes
Ag20 . Ag19 . Ag94 . 58.73(6) yes
Ag46 . Ag19 . Ag94 . 61.88(6) yes
Ag78 . Ag19 . Ag94 . 59.17(6) yes
Ag18 . Ag19 . Ag95 . 58.02(6) yes
Ag20 . Ag19 . Ag95 . 108.36(7) yes
Ag46 . Ag19 . Ag95 . 89.47(7) yes
Ag78 . Ag19 . Ag95 . 58.85(6) yes
Ag94 . Ag19 . Ag95 . 61.12(6) yes
Ag18 . Ag19 . Ag134 . 58.77(6) yes
Ag20 . Ag19 . Ag134 . 89.70(7) yes
Ag46 . Ag19 . Ag134 . 175.39(9) yes
Ag78 . Ag19 . Ag134 . 58.85(6) yes
Ag94 . Ag19 . Ag134 . 118.01(8) yes
Ag18 . Ag19 . S6 . 105.47(15) yes
Ag20 . Ag19 . S6 . 55.54(15) yes
Ag46 . Ag19 . S6 . 133.87(16) yes
Ag78 . Ag19 . S6 . 75.41(14) yes
Ag94 . Ag19 . S6 . 112.50(16) yes
Ag18 . Ag19 . S21 . 155.68(16) yes
Ag20 . Ag19 . S21 . 59.02(14) yes
Ag46 . Ag19 . S21 . 50.26(14) yes
Ag78 . Ag19 . S21 . 115.67(16) yes
Ag94 . Ag19 . S21 . 75.67(17) yes
Ag18 . Ag19 . S22 . 52.32(15) yes
Ag20 . Ag19 . S22 . 161.82(17) yes
Ag46 . Ag19 . S22 . 76.24(15) yes
Ag78 . Ag19 . S22 . 139.22(17) yes
Ag94 . Ag19 . S22 . 125.67(17) yes
Ag95 . Ag19 . Ag134 . 86.66(7) yes
Ag95 . Ag19 . S6 . 130.09(15) yes
Ag134 . Ag19 . S6 . 50.72(14) yes
Ag95 . Ag19 . S21 . 132.15(17) yes
Ag134 . Ag19 . S21 . 134.34(15) yes
S6 . Ag19 . S21 . 83.6(2) yes
Ag95 . Ag19 . S22 . 87.06(16) yes
Ag134 . Ag19 . S22 . 101.04(16) yes
S6 . Ag19 . S22 . 121.5(2) yes
S21 . Ag19 . S22 . 103.6(2) yes
Ag19 . Ag20 . Ag47 . 92.79(8) yes
Ag19 . Ag20 . Ag78 . 59.32(6) yes
Ag47 . Ag20 . Ag78 . 120.37(8) yes
Ag19 . Ag20 . Ag93 . 107.46(8) yes
Ag47 . Ag20 . Ag93 . 88.85(8) yes
Ag78 . Ag20 . Ag93 . 58.39(6) yes
Ag19 . Ag20 . Ag94 . 58.67(6) yes
Ag47 . Ag20 . Ag94 . 61.23(7) yes
Ag78 . Ag20 . Ag94 . 59.27(6) yes
Ag93 . Ag20 . Ag94 . 59.85(6) yes
Ag19 . Ag20 . Ag135 . 92.62(8) yes
Ag47 . Ag20 . Ag135 . 173.32(9) yes
Ag78 . Ag20 . Ag135 . 59.66(6) yes
Ag93 . Ag20 . Ag135 . 85.79(7) yes
Ag94 . Ag20 . Ag135 . 118.84(8) yes
Ag19 . Ag20 . S6 . 58.85(15) yes
Ag47 . Ag20 . S6 . 134.86(15) yes
Ag78 . Ag20 . S6 . 77.15(15) yes
Ag93 . Ag20 . S6 . 130.79(16) yes
Ag94 . Ag20 . S6 . 115.63(16) yes
Ag19 . Ag20 . S21 . 58.55(17) yes
Ag47 . Ag20 . S21 . 49.73(17) yes
Ag78 . Ag20 . S21 . 115.57(17) yes
Ag93 . Ag20 . S21 . 130.81(17) yes
Ag94 . Ag20 . S21 . 75.42(16) yes
Ag19 . Ag20 . S30 . 166.9(2) yes
Ag47 . Ag20 . S30 . 79.87(18) yes
Ag78 . Ag20 . S30 . 133.8(2) yes
Ag93 . Ag20 . S30 . 83.46(19) yes
Ag94 . Ag20 . S30 . 124.76(19) yes
Ag135 . Ag20 . S6 . 51.70(14) yes
Ag135 . Ag20 . S21 . 136.88(17) yes
S6 . Ag20 . S21 . 85.2(2) yes
Ag135 . Ag20 . S30 . 95.53(18) yes
S6 . Ag20 . S30 . 119.6(2) yes
S21 . Ag20 . S30 . 108.9(2) yes
Ag22 . Ag21 . Ag49 . 93.11(8) yes
Ag22 . Ag21 . Ag77 . 58.82(6) yes
Ag49 . Ag21 . Ag77 . 120.02(8) yes
Ag22 . Ag21 . Ag92 . 58.59(6) yes
Ag49 . Ag21 . Ag92 . 60.88(7) yes
Ag77 . Ag21 . Ag92 . 59.28(6) yes
Ag22 . Ag21 . Ag93 . 106.88(8) yes
Ag49 . Ag21 . Ag93 . 88.80(7) yes
Ag77 . Ag21 . Ag93 . 58.03(6) yes
Ag92 . Ag21 . Ag93 . 59.86(6) yes
Ag22 . Ag21 . Ag135 . 91.59(8) yes
Ag49 . Ag21 . Ag135 . 173.42(9) yes
Ag77 . Ag21 . Ag135 . 59.06(6) yes
Ag92 . Ag21 . Ag135 . 118.27(8) yes
Ag93 . Ag21 . Ag135 . 85.43(7) yes
Ag22 . Ag21 . S10 . 59.39(15) yes
Ag49 . Ag21 . S10 . 136.09(14) yes
Ag77 . Ag21 . S10 . 76.78(16) yes
Ag92 . Ag21 . S10 . 116.02(17) yes
Ag93 . Ag21 . S10 . 129.70(15) yes
Ag22 . Ag21 . S29 . 59.82(18) yes
Ag49 . Ag21 . S29 . 49.16(17) yes
Ag77 . Ag21 . S29 . 116.17(18) yes
Ag92 . Ag21 . S29 . 75.37(15) yes
Ag93 . Ag21 . S29 . 130.58(16) yes
Ag22 . Ag21 . S30 . 168.3(2) yes
Ag49 . Ag21 . S30 . 81.38(18) yes
Ag77 . Ag21 . S30 . 132.8(2) yes
Ag92 . Ag21 . S30 . 125.58(19) yes
Ag93 . Ag21 . S30 . 83.47(19) yes
Ag135 . Ag21 . S10 . 50.49(13) yes
Ag135 . Ag21 . S29 . 137.42(18) yes
S10 . Ag21 . S29 . 87.0(2) yes
Ag135 . Ag21 . S30 . 94.80(18) yes
S10 . Ag21 . S30 . 118.3(2) yes
S29 . Ag21 . S30 . 109.3(3) yes
Ag21 . Ag22 . Ag23 . 144.98(8) yes
Ag21 . Ag22 . Ag50 . 92.62(8) yes
Ag23 . Ag22 . Ag50 . 117.63(8) yes
Ag21 . Ag22 . Ag51 . 137.79(8) yes
Ag23 . Ag22 . Ag51 . 69.72(6) yes
Ag50 . Ag22 . Ag51 . 47.93(6) yes
Ag21 . Ag22 . Ag77 . 59.72(7) yes
Ag23 . Ag22 . Ag77 . 88.35(7) yes
Ag50 . Ag22 . Ag77 . 120.35(8) yes
Ag51 . Ag22 . Ag77 . 121.86(7) yes
Ag21 . Ag22 . Ag92 . 59.43(7) yes
Ag23 . Ag22 . Ag92 . 118.85(8) yes
Ag50 . Ag22 . Ag92 . 60.58(6) yes
Ag51 . Ag22 . Ag92 . 84.33(6) yes
Ag77 . Ag22 . Ag92 . 59.87(6) yes
Ag21 . Ag22 . Ag101 . 109.41(8) yes
Ag23 . Ag22 . Ag101 . 57.58(6) yes
Ag50 . Ag22 . Ag101 . 89.26(7) yes
Ag51 . Ag22 . Ag101 . 63.49(6) yes
Ag77 . Ag22 . Ag101 . 59.42(6) yes
Ag21 . Ag22 . Ag136 . 90.98(7) yes
Ag23 . Ag22 . Ag136 . 58.22(6) yes
Ag50 . Ag22 . Ag136 . 175.70(10) yes
Ag51 . Ag22 . Ag136 . 127.94(8) yes
Ag77 . Ag22 . Ag136 . 59.79(6) yes
Ag21 . Ag22 . S10 . 57.40(16) yes
Ag23 . Ag22 . S10 . 104.05(17) yes
Ag50 . Ag22 . S10 . 134.36(17) yes
Ag51 . Ag22 . S10 . 159.54(14) yes
Ag77 . Ag22 . S10 . 76.28(13) yes
Ag21 . Ag22 . S28 . 162.78(19) yes
Ag23 . Ag22 . S28 . 50.59(18) yes
Ag50 . Ag22 . S28 . 78.69(18) yes
Ag51 . Ag22 . S28 . 41.38(16) yes
Ag77 . Ag22 . S28 . 137.48(19) yes
Ag21 . Ag22 . S29 . 57.21(13) yes
Ag23 . Ag22 . S29 . 157.04(15) yes
Ag50 . Ag22 . S29 . 50.07(14) yes
Ag51 . Ag22 . S29 . 94.90(13) yes
Ag77 . Ag22 . S29 . 114.53(15) yes
Ag92 . Ag22 . Ag101 . 61.27(6) yes
Ag92 . Ag22 . Ag136 . 119.65(8) yes
Ag101 . Ag22 . Ag136 . 87.32(7) yes
Ag92 . Ag22 . S10 . 114.91(16) yes
Ag101 . Ag22 . S10 . 130.73(15) yes
Ag136 . Ag22 . S10 . 49.85(16) yes
Ag92 . Ag22 . S28 . 125.61(17) yes
Ag101 . Ag22 . S28 . 85.54(17) yes
Ag136 . Ag22 . S28 . 98.43(18) yes
S10 . Ag22 . S28 . 119.3(2) yes
Ag92 . Ag22 . S29 . 74.56(16) yes
Ag101 . Ag22 . S29 . 131.58(16) yes
Ag136 . Ag22 . S29 . 134.18(15) yes
S10 . Ag22 . S29 . 84.3(2) yes
S28 . Ag22 . S29 . 106.6(2) yes
Ag22 . Ag23 . Ag24 . 144.14(8) yes
Ag22 . Ag23 . Ag52 . 115.12(8) yes
Ag24 . Ag23 . Ag52 . 94.22(9) yes
Ag22 . Ag23 . Ag81 . 87.43(7) yes
Ag24 . Ag23 . Ag81 . 58.86(6) yes
Ag52 . Ag23 . Ag81 . 120.77(8) yes
Ag22 . Ag23 . Ag100 . 117.20(8) yes
Ag24 . Ag23 . Ag100 . 58.62(6) yes
Ag52 . Ag23 . Ag100 . 60.90(6) yes
Ag81 . Ag23 . Ag100 . 60.11(6) yes
Ag22 . Ag23 . Ag101 . 56.55(6) yes
Ag24 . Ag23 . Ag101 . 107.45(7) yes
Ag52 . Ag23 . Ag101 . 88.21(7) yes
Ag81 . Ag23 . Ag101 . 58.67(6) yes
Ag100 . Ag23 . Ag101 . 60.65(6) yes
Ag22 . Ag23 . Ag136 . 58.97(6) yes
Ag24 . Ag23 . Ag136 . 90.86(7) yes
Ag52 . Ag23 . Ag136 . 173.97(10) yes
Ag81 . Ag23 . Ag136 . 59.57(6) yes
Ag100 . Ag23 . Ag136 . 119.67(8) yes
Ag22 . Ag23 . S9 . 105.07(17) yes
Ag24 . Ag23 . S9 . 59.39(16) yes
Ag52 . Ag23 . S9 . 135.29(17) yes
Ag81 . Ag23 . S9 . 78.26(13) yes
Ag100 . Ag23 . S9 . 116.68(16) yes
Ag22 . Ag23 . S27 . 156.51(18) yes
Ag24 . Ag23 . S27 . 59.09(17) yes
Ag52 . Ag23 . S27 . 51.10(14) yes
Ag81 . Ag23 . S27 . 115.79(18) yes
Ag100 . Ag23 . S27 . 75.15(17) yes
Ag22 . Ag23 . S28 . 50.24(15) yes
Ag24 . Ag23 . S28 . 165.01(17) yes
Ag52 . Ag23 . S28 . 76.91(16) yes
Ag81 . Ag23 . S28 . 136.10(17) yes
Ag100 . Ag23 . S28 . 124.04(17) yes
Ag101 . Ag23 . Ag136 . 87.17(7) yes
Ag101 . Ag23 . S9 . 131.93(14) yes
Ag136 . Ag23 . S9 . 50.51(15) yes
Ag101 . Ag23 . S27 . 131.46(16) yes
Ag136 . Ag23 . S27 . 134.80(15) yes
S9 . Ag23 . S27 . 84.3(2) yes
Ag101 . Ag23 . S28 . 84.60(16) yes
Ag136 . Ag23 . S28 . 98.78(16) yes
S9 . Ag23 . S28 . 119.1(2) yes
S27 . Ag23 . S28 . 106.3(2) yes
Ag15 . Ag24 . Ag23 . 142.93(9) yes
Ag15 . Ag24 . Ag53 . 116.78(9) yes
Ag23 . Ag24 . Ag53 . 94.76(8) yes
Ag15 . Ag24 . Ag81 . 87.25(7) yes
Ag23 . Ag24 . Ag81 . 58.72(6) yes
Ag53 . Ag24 . Ag81 . 120.56(8) yes
Ag15 . Ag24 . Ag99 . 57.83(6) yes
Ag23 . Ag24 . Ag99 . 108.05(8) yes
Ag53 . Ag24 . Ag99 . 87.75(7) yes
Ag81 . Ag24 . Ag99 . 59.11(6) yes
Ag15 . Ag24 . Ag100 . 119.12(7) yes
Ag23 . Ag24 . Ag100 . 58.61(6) yes
Ag53 . Ag24 . Ag100 . 60.81(7) yes
Ag81 . Ag24 . Ag100 . 60.06(6) yes
Ag99 . Ag24 . Ag100 . 61.31(6) yes
Ag15 . Ag24 . Ag132 . 58.04(6) yes
Ag23 . Ag24 . Ag132 . 89.47(8) yes
Ag53 . Ag24 . Ag132 . 174.45(9) yes
Ag81 . Ag24 . Ag132 . 58.95(6) yes
Ag99 . Ag24 . Ag132 . 87.53(7) yes
Ag15 . Ag24 . S9 . 103.54(13) yes
Ag23 . Ag24 . S9 . 58.06(13) yes
Ag53 . Ag24 . S9 . 135.43(14) yes
Ag81 . Ag24 . S9 . 77.54(15) yes
Ag99 . Ag24 . S9 . 131.85(15) yes
Ag15 . Ag24 . S26 . 51.54(16) yes
Ag23 . Ag24 . S26 . 163.33(17) yes
Ag53 . Ag24 . S26 . 78.52(18) yes
Ag81 . Ag24 . S26 . 137.72(17) yes
Ag99 . Ag24 . S26 . 87.09(16) yes
Ag15 . Ag24 . S27 . 158.40(18) yes
Ag23 . Ag24 . S27 . 57.72(17) yes
Ag53 . Ag24 . S27 . 52.71(15) yes
Ag81 . Ag24 . S27 . 114.34(17) yes
Ag99 . Ag24 . S27 . 131.89(16) yes
Ag100 . Ag24 . Ag132 . 119.01(8) yes
Ag100 . Ag24 . S9 . 115.38(15) yes
Ag132 . Ag24 . S9 . 50.08(12) yes
Ag100 . Ag24 . S26 . 127.50(18) yes
Ag132 . Ag24 . S26 . 98.34(17) yes
S9 . Ag24 . S26 . 116.9(2) yes
Ag100 . Ag24 . S27 . 74.51(15) yes
Ag132 . Ag24 . S27 . 132.84(17) yes
S9 . Ag24 . S27 . 82.86(19) yes
S26 . Ag24 . S27 . 107.1(2) yes
Ag5 . Ag25 . Ag55 . 164.30(10) yes
Ag5 . Ag25 . Ag108 . 56.93(6) yes
Ag55 . Ag25 . Ag108 . 110.22(9) yes
Ag5 . Ag25 . Ag121 . 113.75(9) yes
Ag55 . Ag25 . Ag121 . 55.13(7) yes
Ag108 . Ag25 . Ag121 . 56.97(7) yes
Ag5 . Ag25 . Ag122 . 87.72(8) yes
Ag55 . Ag25 . Ag122 . 77.14(8) yes
Ag108 . Ag25 . Ag122 . 58.17(7) yes
Ag121 . Ag25 . Ag122 . 61.40(7) yes
Ag5 . Ag25 . S15 . 61.11(16) yes
Ag55 . Ag25 . S15 . 127.82(17) yes
Ag108 . Ag25 . S15 . 75.53(19) yes
Ag121 . Ag25 . S15 . 98.51(17) yes
Ag122 . Ag25 . S15 . 133.5(2) yes
Ag5 . Ag25 . S36 . 132.8(2) yes
Ag55 . Ag25 . S36 . 53.02(19) yes
Ag108 . Ag25 . S36 . 149.4(2) yes
Ag121 . Ag25 . S36 . 106.9(2) yes
Ag122 . Ag25 . S36 . 91.5(2) yes
S15 . Ag25 . S36 . 135.0(3) yes
Ag6 . Ag26 . Ag27 . 80.36(9) yes
Ag6 . Ag26 . Ag56 . 170.39(10) yes
Ag27 . Ag26 . Ag56 . 96.38(9) yes
Ag6 . Ag26 . Ag108 . 58.43(6) yes
Ag27 . Ag26 . Ag108 . 101.17(9) yes
Ag56 . Ag26 . Ag108 . 113.91(9) yes
Ag6 . Ag26 . Ag120 . 90.42(8) yes
Ag27 . Ag26 . Ag120 . 58.06(7) yes
Ag56 . Ag26 . Ag120 . 80.23(8) yes
Ag108 . Ag26 . Ag120 . 58.72(6) yes
Ag6 . Ag26 . Ag121 . 116.25(9) yes
Ag27 . Ag26 . Ag121 . 117.23(10) yes
Ag56 . Ag26 . Ag121 . 57.16(7) yes
Ag108 . Ag26 . Ag121 . 58.12(7) yes
Ag120 . Ag26 . Ag121 . 61.62(7) yes
Ag6 . Ag26 . S15 . 60.38(19) yes
Ag27 . Ag26 . S15 . 135.3(2) yes
Ag56 . Ag26 . S15 . 125.7(2) yes
Ag108 . Ag26 . S15 . 77.04(17) yes
Ag120 . Ag26 . S15 . 135.55(18) yes
Ag6 . Ag26 . S35 . 129.59(17) yes
Ag27 . Ag26 . S35 . 57.33(17) yes
Ag56 . Ag26 . S35 . 53.10(16) yes
Ag108 . Ag26 . S35 . 147.7(2) yes
Ag120 . Ag26 . S35 . 89.1(2) yes
Ag121 . Ag26 . S15 . 99.88(18) yes
Ag121 . Ag26 . S35 . 107.47(18) yes
S15 . Ag26 . S35 . 135.2(3) yes
Ag26 . Ag27 . Ag6 . 49.83(6) yes
Ag26 . Ag27 . Ag28 . 150.26(12) yes
Ag6 . Ag27 . Ag28 . 100.57(9) yes
Ag26 . Ag27 . Ag57 . 94.17(10) yes
Ag6 . Ag27 . Ag57 . 143.67(10) yes
Ag28 . Ag27 . Ag57 . 115.56(11) yes
Ag26 . Ag27 . Ag107 . 77.84(8) yes
Ag6 . Ag27 . Ag107 . 47.41(5) yes
Ag28 . Ag27 . Ag107 . 78.29(8) yes
Ag57 . Ag27 . Ag107 . 141.44(10) yes
Ag26 . Ag27 . Ag119 . 117.66(9) yes
Ag6 . Ag27 . Ag119 . 100.07(8) yes
Ag28 . Ag27 . Ag119 . 57.91(7) yes
Ag57 . Ag27 . Ag119 . 102.17(11) yes
Ag107 . Ag27 . Ag119 . 52.79(6) yes
Ag26 . Ag27 . Ag120 . 58.74(7) yes
Ag6 . Ag27 . Ag120 . 74.94(7) yes
Ag28 . Ag27 . Ag120 . 116.90(10) yes
Ag57 . Ag27 . Ag120 . 91.20(10) yes
Ag107 . Ag27 . Ag120 . 52.23(6) yes
Ag26 . Ag27 . S14 . 77.53(16) yes
Ag6 . Ag27 . S14 . 40.62(16) yes
Ag28 . Ag27 . S14 . 79.49(16) yes
Ag57 . Ag27 . S14 . 140.29(19) yes
Ag107 . Ag27 . S14 . 75.36(17) yes
Ag26 . Ag27 . S34 . 151.5(2) yes
Ag6 . Ag27 . S34 . 141.5(2) yes
Ag28 . Ag27 . S34 . 53.0(2) yes
Ag57 . Ag27 . S34 . 67.6(2) yes
Ag107 . Ag27 . S34 . 130.1(2) yes
Ag26 . Ag27 . S35 . 52.81(17) yes
Ag6 . Ag27 . S35 . 98.27(18) yes
Ag28 . Ag27 . S35 . 152.91(18) yes
Ag57 . Ag27 . S35 . 46.70(18) yes
Ag107 . Ag27 . S35 . 128.70(18) yes
Ag119 . Ag27 . Ag120 . 61.16(7) yes
Ag119 . Ag27 . S14 . 116.19(18) yes
Ag120 . Ag27 . S14 . 115.42(18) yes
Ag119 . Ag27 . S34 . 88.5(2) yes
Ag120 . Ag27 . S34 . 139.0(2) yes
S14 . Ag27 . S34 . 102.1(2) yes
Ag119 . Ag27 . S35 . 136.7(2) yes
Ag120 . Ag27 . S35 . 86.73(17) yes
S14 . Ag27 . S35 . 103.2(2) yes
S34 . Ag27 . S35 . 100.7(3) yes
Ag27 . Ag28 . Ag7 . 78.14(8) yes
Ag27 . Ag28 . Ag58 . 92.87(10) yes
Ag7 . Ag28 . Ag58 . 169.18(10) yes
Ag27 . Ag28 . Ag106 . 100.25(8) yes
Ag7 . Ag28 . Ag106 . 57.80(6) yes
Ag58 . Ag28 . Ag106 . 119.02(10) yes
Ag27 . Ag28 . Ag118 . 118.31(9) yes
Ag7 . Ag28 . Ag118 . 117.10(8) yes
Ag58 . Ag28 . Ag118 . 61.85(8) yes
Ag106 . Ag28 . Ag118 . 59.54(6) yes
Ag27 . Ag28 . Ag119 . 57.95(7) yes
Ag7 . Ag28 . Ag119 . 89.05(7) yes
Ag58 . Ag28 . Ag119 . 81.01(8) yes
Ag106 . Ag28 . Ag119 . 58.73(6) yes
Ag118 . Ag28 . Ag119 . 62.78(7) yes
Ag27 . Ag28 . S13 . 132.18(19) yes
Ag7 . Ag28 . S13 . 59.05(15) yes
Ag58 . Ag28 . S13 . 131.50(17) yes
Ag106 . Ag28 . S13 . 75.50(17) yes
Ag118 . Ag28 . S13 . 100.65(19) yes
Ag27 . Ag28 . S34 . 55.01(18) yes
Ag7 . Ag28 . S34 . 124.14(19) yes
Ag58 . Ag28 . S34 . 52.10(18) yes
Ag106 . Ag28 . S34 . 148.4(2) yes
Ag118 . Ag28 . S34 . 111.52(19) yes
Ag119 . Ag28 . S13 . 133.79(17) yes
Ag119 . Ag28 . S34 . 89.8(2) yes
S13 . Ag28 . S34 . 134.9(3) yes
Ag8 . Ag29 . Ag59 . 164.43(10) yes
Ag8 . Ag29 . Ag106 . 56.47(6) yes
Ag59 . Ag29 . Ag106 . 115.36(8) yes
Ag8 . Ag29 . Ag117 . 85.86(7) yes
Ag59 . Ag29 . Ag117 . 78.77(7) yes
Ag106 . Ag29 . Ag117 . 57.46(6) yes
Ag8 . Ag29 . Ag118 . 114.93(8) yes
Ag59 . Ag29 . Ag118 . 59.52(7) yes
Ag106 . Ag29 . Ag118 . 58.52(6) yes
Ag117 . Ag29 . Ag118 . 61.83(7) yes
Ag8 . Ag29 . S13 . 58.80(15) yes
Ag59 . Ag29 . S13 . 134.93(17) yes
Ag106 . Ag29 . S13 . 74.91(17) yes
Ag117 . Ag29 . S13 . 131.59(17) yes
Ag118 . Ag29 . S13 . 101.85(18) yes
Ag8 . Ag29 . S33 . 125.90(19) yes
Ag59 . Ag29 . S33 . 51.59(17) yes
Ag106 . Ag29 . S33 . 145.16(19) yes
Ag117 . Ag29 . S33 . 87.72(18) yes
Ag118 . Ag29 . S33 . 108.60(18) yes
S13 . Ag29 . S33 . 139.0(2) yes
Ag8 . Ag30 . Ag31 . 94.28(7) yes
Ag8 . Ag30 . Ag60 . 164.94(9) yes
Ag31 . Ag30 . Ag60 . 98.08(10) yes
Ag8 . Ag30 . Ag116 . 92.95(7) yes
Ag31 . Ag30 . Ag116 . 58.78(7) yes
Ag60 . Ag30 . Ag116 . 100.80(10) yes
Ag8 . Ag30 . Ag117 . 68.88(6) yes
Ag31 . Ag30 . Ag117 . 115.99(9) yes
Ag60 . Ag30 . Ag117 . 112.60(9) yes
Ag116 . Ag30 . Ag117 . 61.05(7) yes
Ag8 . Ag30 . S12 . 37.21(16) yes
Ag31 . Ag30 . S12 . 73.78(15) yes
Ag60 . Ag30 . S12 . 140.10(17) yes
Ag116 . Ag30 . S12 . 107.06(15) yes
Ag117 . Ag30 . S12 . 105.76(17) yes
Ag8 . Ag30 . S32 . 135.66(16) yes
Ag31 . Ag30 . S32 . 51.91(16) yes
Ag60 . Ag30 . S32 . 50.86(16) yes
Ag116 . Ag30 . S32 . 91.34(17) yes
Ag117 . Ag30 . S32 . 146.61(17) yes
Ag8 . Ag30 . S33 . 93.80(15) yes
Ag31 . Ag30 . S33 . 158.04(18) yes
Ag60 . Ag30 . S33 . 71.64(15) yes
Ag116 . Ag30 . S33 . 140.98(18) yes
Ag117 . Ag30 . S33 . 85.97(17) yes
S12 . Ag30 . S32 . 99.9(2) yes
S12 . Ag30 . S33 . 101.3(2) yes
S32 . Ag30 . S33 . 109.7(2) yes
Ag30 . Ag31 . Ag9 . 85.56(9) yes
Ag30 . Ag31 . Ag61 . 93.82(9) yes
Ag9 . Ag31 . Ag61 . 169.29(10) yes
Ag30 . Ag31 . Ag104 . 104.07(8) yes
Ag9 . Ag31 . Ag104 . 57.11(6) yes
Ag61 . Ag31 . Ag104 . 112.94(9) yes
Ag30 . Ag31 . Ag115 . 115.64(9) yes
Ag9 . Ag31 . Ag115 . 114.46(8) yes
Ag61 . Ag31 . Ag115 . 56.32(8) yes
Ag104 . Ag31 . Ag115 . 57.66(7) yes
Ag30 . Ag31 . Ag116 . 57.79(7) yes
Ag9 . Ag31 . Ag116 . 88.55(8) yes
Ag61 . Ag31 . Ag116 . 82.12(8) yes
Ag104 . Ag31 . Ag116 . 58.04(6) yes
Ag115 . Ag31 . Ag116 . 62.20(7) yes
Ag30 . Ag31 . S11 . 142.6(2) yes
Ag9 . Ag31 . S11 . 62.00(18) yes
Ag61 . Ag31 . S11 . 121.6(2) yes
Ag104 . Ag31 . S11 . 74.74(16) yes
Ag115 . Ag31 . S11 . 95.6(2) yes
Ag30 . Ag31 . S32 . 59.11(17) yes
Ag9 . Ag31 . S32 . 133.47(18) yes
Ag61 . Ag31 . S32 . 53.30(17) yes
Ag104 . Ag31 . S32 . 153.18(18) yes
Ag115 . Ag31 . S32 . 108.19(18) yes
Ag116 . Ag31 . S11 . 132.73(17) yes
Ag116 . Ag31 . S32 . 95.54(18) yes
S11 . Ag31 . S32 . 131.7(2) yes
Ag10 . Ag32 . Ag62 . 165.42(10) yes
Ag10 . Ag32 . Ag104 . 56.20(6) yes
Ag62 . Ag32 . Ag104 . 110.97(9) yes
Ag10 . Ag32 . Ag114 . 88.75(8) yes
Ag62 . Ag32 . Ag114 . 77.58(8) yes
Ag104 . Ag32 . Ag114 . 57.22(6) yes
Ag10 . Ag32 . Ag115 . 112.34(9) yes
Ag62 . Ag32 . Ag115 . 56.39(7) yes
Ag104 . Ag32 . Ag115 . 56.52(6) yes
Ag114 . Ag32 . Ag115 . 60.57(7) yes
Ag10 . Ag32 . S11 . 59.55(16) yes
Ag62 . Ag32 . S11 . 126.92(17) yes
Ag104 . Ag32 . S11 . 73.81(17) yes
Ag114 . Ag32 . S11 . 130.97(19) yes
Ag115 . Ag32 . S11 . 95.79(16) yes
Ag10 . Ag32 . S31 . 133.3(2) yes
Ag62 . Ag32 . S31 . 52.2(2) yes
Ag104 . Ag32 . S31 . 145.0(2) yes
Ag114 . Ag32 . S31 . 87.9(2) yes
Ag115 . Ag32 . S31 . 106.1(2) yes
S11 . Ag32 . S31 . 141.1(3) yes
Ag34 . Ag33 . Ag113 . 59.24(8) yes
Ag34 . Ag33 . Ag114 . 113.82(11) yes
Ag113 . Ag33 . Ag114 . 60.85(7) yes
Ag34 . Ag33 . S20 . 66.53(17) yes
Ag113 . Ag33 . S20 . 101.94(17) yes
Ag114 . Ag33 . S20 . 102.07(18) yes
Ag34 . Ag33 . S31 . 156.7(2) yes
Ag113 . Ag33 . S31 . 144.0(2) yes
Ag114 . Ag33 . S31 . 87.7(2) yes
S20 . Ag33 . S31 . 101.5(3) yes
Ag34 . Ag33 . Ag113 . 59.24(8) yes
Ag34 . Ag33 . Ag114 . 113.82(11) yes
Ag113 . Ag33 . Ag114 . 60.85(7) yes
Ag34 . Ag33 . S20 . 66.53(17) yes
Ag113 . Ag33 . S20 . 101.94(17) yes
Ag114 . Ag33 . S20 . 102.07(18) yes
Ag33 . Ag34 . Ag11 . 92.40(10) yes
Ag33 . Ag34 . Ag35 . 158.40(9) yes
Ag11 . Ag34 . Ag35 . 84.27(8) yes
Ag33 . Ag34 . Ag63 . 84.44(11) yes
Ag11 . Ag34 . Ag63 . 167.58(10) yes
Ag35 . Ag34 . Ag63 . 94.24(9) yes
Ag33 . Ag34 . Ag102 . 105.91(9) yes
Ag11 . Ag34 . Ag102 . 57.84(6) yes
Ag35 . Ag34 . Ag102 . 54.55(6) yes
Ag63 . Ag34 . Ag102 . 111.47(9) yes
Ag33 . Ag34 . Ag112 . 112.06(10) yes
Ag11 . Ag34 . Ag112 . 114.24(9) yes
Ag35 . Ag34 . Ag112 . 51.54(7) yes
Ag63 . Ag34 . Ag112 . 56.64(8) yes
Ag102 . Ag34 . Ag112 . 56.94(7) yes
Ag33 . Ag34 . Ag113 . 57.32(8) yes
Ag11 . Ag34 . Ag113 . 91.78(8) yes
Ag35 . Ag34 . Ag113 . 101.37(8) yes
Ag63 . Ag34 . Ag113 . 76.38(9) yes
Ag102 . Ag34 . Ag113 . 58.15(6) yes
Ag33 . Ag34 . S19 . 150.87(19) yes
Ag11 . Ag34 . S19 . 64.37(18) yes
Ag35 . Ag34 . S19 . 42.80(16) yes
Ag63 . Ag34 . S19 . 121.94(19) yes
Ag102 . Ag34 . S19 . 77.43(18) yes
Ag33 . Ag34 . S20 . 55.59(14) yes
Ag11 . Ag34 . S20 . 46.82(13) yes
Ag35 . Ag34 . S20 . 129.47(14) yes
Ag63 . Ag34 . S20 . 136.28(15) yes
Ag102 . Ag34 . S20 . 97.30(14) yes
Ag112 . Ag34 . Ag113 . 60.45(7) yes
Ag112 . Ag34 . S19 . 94.22(18) yes
Ag113 . Ag34 . S19 . 135.48(19) yes
Ag112 . Ag34 . S20 . 149.56(15) yes
Ag113 . Ag34 . S20 . 93.23(14) yes
S19 . Ag34 . S20 . 95.4(2) yes
Ag34 . Ag35 . Ag12 . 83.21(7) yes
Ag34 . Ag35 . Ag36 . 157.19(8) yes
Ag12 . Ag35 . Ag36 . 90.82(9) yes
Ag34 . Ag35 . Ag64 . 90.32(9) yes
Ag12 . Ag35 . Ag64 . 165.97(10) yes
Ag36 . Ag35 . Ag64 . 90.40(9) yes
Ag34 . Ag35 . Ag102 . 52.13(6) yes
Ag12 . Ag35 . Ag102 . 56.60(6) yes
Ag36 . Ag35 . Ag102 . 106.55(8) yes
Ag64 . Ag35 . Ag102 . 109.76(9) yes
Ag34 . Ag35 . Ag112 . 51.16(7) yes
Ag12 . Ag35 . Ag112 . 112.08(8) yes
Ag36 . Ag35 . Ag112 . 112.55(9) yes
Ag64 . Ag35 . Ag112 . 54.83(8) yes
Ag102 . Ag35 . Ag112 . 55.73(6) yes
Ag34 . Ag35 . Ag126 . 99.59(8) yes
Ag12 . Ag35 . Ag126 . 87.58(7) yes
Ag36 . Ag35 . Ag126 . 58.05(7) yes
Ag64 . Ag35 . Ag126 . 81.23(9) yes
Ag102 . Ag35 . Ag126 . 57.08(6) yes
Ag34 . Ag35 . S18 . 129.23(14) yes
Ag12 . Ag35 . S18 . 47.68(12) yes
Ag36 . Ag35 . S18 . 54.05(13) yes
Ag64 . Ag35 . S18 . 140.45(15) yes
Ag102 . Ag35 . S18 . 97.96(13) yes
Ag34 . Ag35 . S19 . 42.98(17) yes
Ag12 . Ag35 . S19 . 64.61(19) yes
Ag36 . Ag35 . S19 . 149.6(2) yes
Ag64 . Ag35 . S19 . 117.9(2) yes
Ag102 . Ag35 . S19 . 75.71(16) yes
Ag34 . Ag35 . S39 . 136.92(19) yes
Ag12 . Ag35 . S39 . 139.23(19) yes
Ag36 . Ag35 . S39 . 55.16(18) yes
Ag64 . Ag35 . S39 . 50.05(17) yes
Ag102 . Ag35 . S39 . 146.73(19) yes
Ag112 . Ag35 . Ag126 . 60.62(7) yes
Ag112 . Ag35 . S18 . 148.47(13) yes
Ag126 . Ag35 . S18 . 91.44(13) yes
Ag112 . Ag35 . S19 . 94.02(19) yes
Ag126 . Ag35 . S19 . 132.78(17) yes
S18 . Ag35 . S19 . 95.6(2) yes
Ag112 . Ag35 . S39 . 102.42(18) yes
Ag126 . Ag35 . S39 . 91.08(18) yes
S18 . Ag35 . S39 . 91.7(2) yes
S19 . Ag35 . S39 . 135.1(2) yes
Ag35 . Ag36 . Ag37 . 131.38(9) yes
Ag35 . Ag36 . Ag65 . 99.96(10) yes
Ag37 . Ag36 . Ag65 . 128.41(11) yes
Ag35 . Ag36 . Ag125 . 111.89(8) yes
Ag37 . Ag36 . Ag125 . 58.10(7) yes
Ag65 . Ag36 . Ag125 . 112.62(9) yes
Ag35 . Ag36 . Ag126 . 57.69(7) yes
Ag37 . Ag36 . Ag126 . 112.91(8) yes
Ag65 . Ag36 . Ag126 . 97.22(9) yes
Ag125 . Ag36 . Ag126 . 60.09(7) yes
Ag35 . Ag36 . S18 . 66.84(14) yes
Ag37 . Ag36 . S18 . 68.90(14) yes
Ag65 . Ag36 . S18 . 147.11(15) yes
Ag125 . Ag36 . S18 . 100.26(14) yes
Ag126 . Ag36 . S18 . 99.77(14) yes
Ag35 . Ag36 . S38 . 152.50(17) yes
Ag37 . Ag36 . S38 . 53.52(17) yes
Ag65 . Ag36 . S38 . 79.25(19) yes
Ag125 . Ag36 . S38 . 93.26(17) yes
Ag126 . Ag36 . S38 . 149.79(17) yes
Ag35 . Ag36 . S39 . 52.52(18) yes
Ag37 . Ag36 . S39 . 156.09(18) yes
Ag65 . Ag36 . S39 . 52.98(18) yes
Ag125 . Ag36 . S39 . 145.81(18) yes
Ag126 . Ag36 . S39 . 89.09(18) yes
S18 . Ag36 . S38 . 98.8(2) yes
S18 . Ag36 . S39 . 99.3(2) yes
S38 . Ag36 . S39 . 111.1(2) yes
Ag13 . Ag37 . Ag36 . 90.15(9) yes
Ag13 . Ag37 . Ag66 . 163.28(9) yes
Ag36 . Ag37 . Ag66 . 88.34(9) yes
Ag13 . Ag37 . Ag110 . 54.73(6) yes
Ag36 . Ag37 . Ag110 . 104.82(8) yes
Ag66 . Ag37 . Ag110 . 109.73(8) yes
Ag13 . Ag37 . Ag124 . 108.63(8) yes
Ag36 . Ag37 . Ag124 . 115.42(9) yes
Ag66 . Ag37 . Ag124 . 57.56(7) yes
Ag110 . Ag37 . Ag124 . 54.55(6) yes
Ag13 . Ag37 . Ag125 . 86.57(7) yes
Ag36 . Ag37 . Ag125 . 58.75(7) yes
Ag66 . Ag37 . Ag125 . 78.42(8) yes
Ag110 . Ag37 . Ag125 . 55.65(6) yes
Ag124 . Ag37 . Ag125 . 61.46(7) yes
Ag13 . Ag37 . S17 . 61.18(18) yes
Ag36 . Ag37 . S17 . 148.8(2) yes
Ag66 . Ag37 . S17 . 122.7(2) yes
Ag110 . Ag37 . S17 . 69.82(15) yes
Ag124 . Ag37 . S17 . 87.16(18) yes
Ag13 . Ag37 . S18 . 46.93(12) yes
Ag36 . Ag37 . S18 . 53.66(12) yes
Ag66 . Ag37 . S18 . 139.47(14) yes
Ag110 . Ag37 . S18 . 94.95(13) yes
Ag124 . Ag37 . S18 . 146.34(13) yes
Ag13 . Ag37 . S38 . 136.46(18) yes
Ag36 . Ag37 . S38 . 55.67(17) yes
Ag66 . Ag37 . S38 . 53.48(16) yes
Ag110 . Ag37 . S38 . 150.51(18) yes
Ag124 . Ag37 . S38 . 110.27(17) yes
Ag125 . Ag37 . S17 . 125.45(16) yes
Ag125 . Ag37 . S18 . 90.74(13) yes
S17 . Ag37 . S18 . 95.5(2) yes
Ag125 . Ag37 . S38 . 95.23(18) yes
S17 . Ag37 . S38 . 138.8(2) yes
S18 . Ag37 . S38 . 89.5(2) yes
Ag14 . Ag38 . Ag39 . 82.83(9) yes
Ag14 . Ag38 . Ag67 . 157.83(11) yes
Ag39 . Ag38 . Ag67 . 89.05(11) yes
Ag14 . Ag38 . Ag110 . 53.34(6) yes
Ag39 . Ag38 . Ag110 . 100.90(9) yes
Ag67 . Ag38 . Ag110 . 108.73(10) yes
Ag14 . Ag38 . Ag123 . 82.22(8) yes
Ag39 . Ag38 . Ag123 . 58.16(7) yes
Ag67 . Ag38 . Ag123 . 75.99(9) yes
Ag110 . Ag38 . Ag123 . 54.20(6) yes
Ag14 . Ag38 . Ag124 . 106.73(9) yes
Ag39 . Ag38 . Ag124 . 116.26(9) yes
Ag67 . Ag38 . Ag124 . 58.83(10) yes
Ag110 . Ag38 . Ag124 . 53.69(6) yes
Ag123 . Ag38 . Ag124 . 61.12(7) yes
Ag14 . Ag38 . S17 . 60.95(15) yes
Ag39 . Ag38 . S17 . 141.65(17) yes
Ag67 . Ag38 . S17 . 129.27(18) yes
Ag110 . Ag38 . S17 . 68.50(18) yes
Ag123 . Ag38 . S17 . 122.7(2) yes
Ag14 . Ag38 . S37 . 130.5(2) yes
Ag39 . Ag38 . S37 . 54.84(17) yes
Ag67 . Ag38 . S37 . 56.1(2) yes
Ag110 . Ag38 . S37 . 147.9(2) yes
Ag123 . Ag38 . S37 . 93.6(2) yes
Ag124 . Ag38 . S17 . 87.83(18) yes
Ag124 . Ag38 . S37 . 114.1(2) yes
S17 . Ag38 . S37 . 143.6(3) yes
Ag38 . Ag39 . Ag68 . 120.26(11) yes
Ag38 . Ag39 . Ag122 . 115.75(10) yes
Ag68 . Ag39 . Ag122 . 97.99(9) yes
Ag38 . Ag39 . Ag123 . 58.26(7) yes
Ag68 . Ag39 . Ag123 . 112.24(10) yes
Ag122 . Ag39 . Ag123 . 60.14(7) yes
Ag38 . Ag39 . S16 . 74.35(16) yes
Ag68 . Ag39 . S16 . 143.96(19) yes
Ag122 . Ag39 . S16 . 104.32(16) yes
Ag123 . Ag39 . S16 . 103.40(18) yes
Ag38 . Ag39 . S36 . 155.7(2) yes
Ag68 . Ag39 . S36 . 50.12(16) yes
Ag122 . Ag39 . S36 . 88.48(19) yes
Ag123 . Ag39 . S36 . 143.5(2) yes
S16 . Ag39 . S36 . 102.1(2) yes
Ag38 . Ag39 . S37 . 52.14(18) yes
Ag68 . Ag39 . S37 . 71.44(19) yes
Ag122 . Ag39 . S37 . 144.6(2) yes
Ag123 . Ag39 . S37 . 91.9(2) yes
S16 . Ag39 . S37 . 103.0(2) yes
S36 . Ag39 . S37 . 107.3(3) yes
Ag15 . Ag40 . Ag54 . 87.61(9) yes
Ag15 . Ag40 . Ag55 . 167.64(10) yes
Ag54 . Ag40 . Ag55 . 90.31(9) yes
Ag15 . Ag40 . Ag98 . 57.70(6) yes
Ag54 . Ag40 . Ag98 . 105.01(9) yes
Ag55 . Ag40 . Ag98 . 111.32(9) yes
Ag15 . Ag40 . Ag121 . 114.72(9) yes
Ag54 . Ag40 . Ag121 . 115.09(9) yes
Ag55 . Ag40 . Ag121 . 55.55(8) yes
Ag98 . Ag40 . Ag121 . 57.43(7) yes
Ag15 . Ag40 . Ag122 . 90.90(8) yes
Ag54 . Ag40 . Ag122 . 57.64(7) yes
Ag55 . Ag40 . Ag122 . 77.73(8) yes
Ag98 . Ag40 . Ag122 . 59.12(6) yes
Ag121 . Ag40 . Ag122 . 61.73(7) yes
Ag15 . Ag40 . S25 . 61.88(17) yes
Ag54 . Ag40 . S25 . 143.0(2) yes
Ag55 . Ag40 . S25 . 123.93(19) yes
Ag98 . Ag40 . S25 . 77.13(17) yes
Ag121 . Ag40 . S25 . 97.38(19) yes
Ag15 . Ag40 . S45 . 132.7(2) yes
Ag54 . Ag40 . S45 . 53.82(18) yes
Ag55 . Ag40 . S45 . 53.04(18) yes
Ag98 . Ag40 . S45 . 148.42(18) yes
Ag121 . Ag40 . S45 . 106.80(19) yes
Ag122 . Ag40 . S25 . 136.22(18) yes
Ag122 . Ag40 . S45 . 89.47(18) yes
S25 . Ag40 . S45 . 134.3(2) yes
Ag16 . Ag41 . Ag42 . 85.56(9) yes
Ag16 . Ag41 . Ag56 . 165.36(9) yes
Ag42 . Ag41 . Ag56 . 89.82(9) yes
Ag16 . Ag41 . Ag98 . 57.65(6) yes
Ag42 . Ag41 . Ag98 . 104.86(8) yes
Ag56 . Ag41 . Ag98 . 110.56(8) yes
Ag16 . Ag41 . Ag120 . 88.13(8) yes
Ag42 . Ag41 . Ag120 . 57.99(7) yes
Ag56 . Ag41 . Ag120 . 77.67(8) yes
Ag98 . Ag41 . Ag120 . 58.03(6) yes
Ag16 . Ag41 . Ag121 . 114.70(9) yes
Ag42 . Ag41 . Ag121 . 114.82(9) yes
Ag56 . Ag41 . Ag121 . 55.17(7) yes
Ag98 . Ag41 . Ag121 . 57.22(7) yes
Ag120 . Ag41 . Ag121 . 61.50(7) yes
Ag16 . Ag41 . S25 . 63.25(16) yes
Ag42 . Ag41 . S25 . 142.43(18) yes
Ag56 . Ag41 . S25 . 125.43(17) yes
Ag98 . Ag41 . S25 . 76.80(18) yes
Ag120 . Ag41 . S25 . 134.74(19) yes
Ag16 . Ag41 . S44 . 134.7(2) yes
Ag42 . Ag41 . S44 . 56.4(2) yes
Ag56 . Ag41 . S44 . 50.1(2) yes
Ag98 . Ag41 . S44 . 147.82(19) yes
Ag120 . Ag41 . S44 . 90.49(18) yes
Ag121 . Ag41 . S25 . 97.83(16) yes
Ag121 . Ag41 . S44 . 104.0(2) yes
S25 . Ag41 . S44 . 134.7(2) yes
Ag41 . Ag42 . Ag43 . 140.22(12) yes
Ag41 . Ag42 . Ag57 . 99.62(11) yes
Ag43 . Ag42 . Ag57 . 120.11(11) yes
Ag41 . Ag42 . Ag119 . 113.51(9) yes
Ag43 . Ag42 . Ag119 . 57.68(7) yes
Ag57 . Ag42 . Ag119 . 108.98(10) yes
Ag41 . Ag42 . Ag120 . 57.47(7) yes
Ag43 . Ag42 . Ag120 . 114.71(9) yes
Ag57 . Ag42 . Ag120 . 97.08(10) yes
Ag119 . Ag42 . Ag120 . 60.32(7) yes
Ag41 . Ag42 . S24 . 72.78(16) yes
Ag43 . Ag42 . S24 . 72.60(17) yes
Ag57 . Ag42 . S24 . 146.76(18) yes
Ag119 . Ag42 . S24 . 103.57(18) yes
Ag120 . Ag42 . S24 . 104.83(15) yes
Ag41 . Ag42 . S43 . 157.6(2) yes
Ag43 . Ag42 . S43 . 51.64(18) yes
Ag57 . Ag42 . S43 . 72.0(2) yes
Ag119 . Ag42 . S43 . 88.94(19) yes
Ag120 . Ag42 . S43 . 142.7(2) yes
Ag41 . Ag42 . S44 . 51.42(15) yes
Ag43 . Ag42 . S44 . 158.35(19) yes
Ag57 . Ag42 . S44 . 52.77(16) yes
Ag119 . Ag42 . S44 . 141.9(2) yes
Ag120 . Ag42 . S44 . 86.94(18) yes
S24 . Ag42 . S43 . 102.5(3) yes
S24 . Ag42 . S44 . 103.2(2) yes
S43 . Ag42 . S44 . 110.9(2) yes
Ag42 . Ag43 . Ag17 . 84.85(8) yes
Ag42 . Ag43 . Ag58 . 89.10(9) yes
Ag17 . Ag43 . Ag58 . 161.43(9) yes
Ag42 . Ag43 . Ag96 . 102.54(8) yes
Ag17 . Ag43 . Ag96 . 54.84(6) yes
Ag58 . Ag43 . Ag96 . 109.88(8) yes
Ag42 . Ag43 . Ag118 . 117.22(9) yes
Ag17 . Ag43 . Ag118 . 109.06(8) yes
Ag58 . Ag43 . Ag118 . 58.65(7) yes
Ag96 . Ag43 . Ag118 . 54.72(6) yes
Ag42 . Ag43 . Ag119 . 58.55(7) yes
Ag17 . Ag43 . Ag119 . 84.95(7) yes
Ag58 . Ag43 . Ag119 . 76.93(8) yes
Ag96 . Ag43 . Ag119 . 55.31(6) yes
Ag118 . Ag43 . Ag119 . 62.18(7) yes
Ag42 . Ag43 . S23 . 144.30(17) yes
Ag17 . Ag43 . S23 . 61.87(15) yes
Ag58 . Ag43 . S23 . 126.55(16) yes
Ag96 . Ag43 . S23 . 69.82(16) yes
Ag118 . Ag43 . S23 . 87.57(17) yes
Ag42 . Ag43 . S43 . 55.15(18) yes
Ag17 . Ag43 . S43 . 133.4(2) yes
Ag58 . Ag43 . S43 . 52.5(2) yes
Ag96 . Ag43 . S43 . 147.0(2) yes
Ag118 . Ag43 . S43 . 110.2(2) yes
Ag119 . Ag43 . S23 . 125.13(17) yes
Ag119 . Ag43 . S43 . 91.9(2) yes
S23 . Ag43 . S43 . 142.8(3) yes
Ag18 . Ag44 . Ag45 . 90.61(8) yes
Ag18 . Ag44 . Ag59 . 163.55(9) yes
Ag45 . Ag44 . Ag59 . 88.10(8) yes
Ag18 . Ag44 . Ag96 . 54.33(6) yes
Ag45 . Ag44 . Ag96 . 104.96(7) yes
Ag59 . Ag44 . Ag96 . 110.31(8) yes
Ag18 . Ag44 . Ag117 . 86.84(7) yes
Ag45 . Ag44 . Ag117 . 59.41(7) yes
Ag59 . Ag44 . Ag117 . 78.40(7) yes
Ag96 . Ag44 . Ag117 . 55.46(6) yes
Ag18 . Ag44 . Ag118 . 107.96(8) yes
Ag45 . Ag44 . Ag118 . 116.36(8) yes
Ag59 . Ag44 . Ag118 . 58.51(7) yes
Ag96 . Ag44 . Ag118 . 54.46(6) yes
Ag117 . Ag44 . Ag118 . 61.58(7) yes
Ag18 . Ag44 . S22 . 47.68(12) yes
Ag45 . Ag44 . S22 . 53.68(12) yes
Ag59 . Ag44 . S22 . 138.95(14) yes
Ag96 . Ag44 . S22 . 95.32(13) yes
Ag117 . Ag44 . S22 . 91.67(12) yes
Ag18 . Ag44 . S23 . 60.04(16) yes
Ag45 . Ag44 . S23 . 148.07(19) yes
Ag59 . Ag44 . S23 . 123.66(19) yes
Ag96 . Ag44 . S23 . 69.47(15) yes
Ag117 . Ag44 . S23 . 124.91(17) yes
Ag18 . Ag44 . S42 . 137.31(18) yes
Ag45 . Ag44 . S42 . 56.41(15) yes
Ag59 . Ag44 . S42 . 52.86(17) yes
Ag96 . Ag44 . S42 . 151.30(18) yes
Ag117 . Ag44 . S42 . 96.23(17) yes
Ag118 . Ag44 . S22 . 147.05(13) yes
Ag118 . Ag44 . S23 . 86.73(19) yes
S22 . Ag44 . S23 . 94.8(2) yes
Ag118 . Ag44 . S42 . 110.83(18) yes
S22 . Ag44 . S42 . 89.6(2) yes
S23 . Ag44 . S42 . 138.4(2) yes
Ag44 . Ag45 . Ag46 . 133.87(9) yes
Ag44 . Ag45 . Ag60 . 124.58(10) yes
Ag46 . Ag45 . Ag60 . 101.47(9) yes
Ag44 . Ag45 . Ag116 . 113.29(9) yes
Ag46 . Ag45 . Ag116 . 56.69(6) yes
Ag60 . Ag45 . Ag116 . 97.66(8) yes
Ag44 . Ag45 . Ag117 . 57.93(7) yes
Ag46 . Ag45 . Ag117 . 112.02(8) yes
Ag60 . Ag45 . Ag117 . 109.76(9) yes
Ag116 . Ag45 . Ag117 . 60.38(6) yes
Ag44 . Ag45 . S22 . 68.27(14) yes
Ag46 . Ag45 . S22 . 70.38(13) yes
Ag60 . Ag45 . S22 . 149.59(16) yes
Ag116 . Ag45 . S22 . 101.22(14) yes
Ag117 . Ag45 . S22 . 100.28(15) yes
Ag44 . Ag45 . S41 . 158.28(18) yes
Ag46 . Ag45 . S41 . 51.20(18) yes
Ag60 . Ag45 . S41 . 55.50(18) yes
Ag116 . Ag45 . S41 . 87.16(17) yes
Ag117 . Ag45 . S41 . 143.70(18) yes
Ag44 . Ag45 . S42 . 53.50(17) yes
Ag46 . Ag45 . S42 . 153.48(18) yes
Ag60 . Ag45 . S42 . 76.36(17) yes
Ag116 . Ag45 . S42 . 149.60(18) yes
Ag117 . Ag45 . S42 . 93.14(18) yes
S22 . Ag45 . S41 . 101.7(2) yes
S22 . Ag45 . S42 . 97.9(2) yes
S41 . Ag45 . S42 . 111.9(2) yes
Ag45 . Ag46 . Ag19 . 86.89(8) yes
Ag45 . Ag46 . Ag47 . 160.33(9) yes
Ag19 . Ag46 . Ag47 . 85.81(8) yes
Ag45 . Ag46 . Ag61 . 89.23(8) yes
Ag19 . Ag46 . Ag61 . 166.04(10) yes
Ag47 . Ag46 . Ag61 . 93.51(8) yes
Ag45 . Ag46 . Ag94 . 105.26(8) yes
Ag19 . Ag46 . Ag94 . 56.91(6) yes
Ag47 . Ag46 . Ag94 . 55.73(6) yes
Ag61 . Ag46 . Ag94 . 111.55(8) yes
Ag45 . Ag46 . Ag115 . 113.53(9) yes
Ag19 . Ag46 . Ag115 . 115.06(8) yes
Ag47 . Ag46 . Ag115 . 54.30(7) yes
Ag61 . Ag46 . Ag115 . 54.75(7) yes
Ag94 . Ag46 . Ag115 . 58.28(6) yes
Ag45 . Ag46 . Ag116 . 57.27(7) yes
Ag19 . Ag46 . Ag116 . 86.78(8) yes
Ag47 . Ag46 . Ag116 . 104.05(8) yes
Ag61 . Ag46 . Ag116 . 79.86(8) yes
Ag94 . Ag46 . Ag116 . 57.81(6) yes
Ag45 . Ag46 . S21 . 140.8(2) yes
Ag19 . Ag46 . S21 . 62.15(19) yes
Ag47 . Ag46 . S21 . 47.49(19) yes
Ag61 . Ag46 . S21 . 126.4(2) yes
Ag94 . Ag46 . S21 . 78.68(18) yes
Ag45 . Ag46 . S41 . 53.77(18) yes
Ag19 . Ag46 . S41 . 134.23(18) yes
Ag47 . Ag46 . S41 . 138.97(19) yes
Ag61 . Ag46 . S41 . 50.24(16) yes
Ag94 . Ag46 . S41 . 146.5(2) yes
Ag115 . Ag46 . Ag116 . 62.22(7) yes
Ag115 . Ag46 . S21 . 101.8(2) yes
Ag116 . Ag46 . S21 . 136.03(19) yes
Ag115 . Ag46 . S41 . 102.90(17) yes
Ag116 . Ag46 . S41 . 89.27(19) yes
S21 . Ag46 . S41 . 134.6(3) yes
Ag46 . Ag47 . Ag20 . 87.51(8) yes
Ag46 . Ag47 . Ag48 . 157.93(10) yes
Ag20 . Ag47 . Ag48 . 83.22(9) yes
Ag46 . Ag47 . Ag62 . 96.49(9) yes
Ag20 . Ag47 . Ag62 . 164.77(10) yes
Ag48 . Ag47 . Ag62 . 87.79(9) yes
Ag46 . Ag47 . Ag94 . 56.85(6) yes
Ag20 . Ag47 . Ag94 . 57.58(7) yes
Ag48 . Ag47 . Ag94 . 101.54(9) yes
Ag62 . Ag47 . Ag94 . 112.78(9) yes
Ag46 . Ag47 . Ag114 . 103.56(8) yes
Ag20 . Ag47 . Ag114 . 88.25(8) yes
Ag48 . Ag47 . Ag114 . 56.31(7) yes
Ag62 . Ag47 . Ag114 . 76.53(8) yes
Ag94 . Ag47 . Ag114 . 57.63(6) yes
Ag46 . Ag47 . Ag115 . 54.60(7) yes
Ag20 . Ag47 . Ag115 . 116.33(9) yes
Ag48 . Ag47 . Ag115 . 112.59(9) yes
Ag62 . Ag47 . Ag115 . 56.36(8) yes
Ag94 . Ag47 . Ag115 . 58.85(7) yes
Ag46 . Ag47 . S21 . 48.21(17) yes
Ag20 . Ag47 . S21 . 63.12(17) yes
Ag48 . Ag47 . S21 . 139.41(18) yes
Ag62 . Ag47 . S21 . 129.60(18) yes
Ag94 . Ag47 . S21 . 79.9(2) yes
Ag46 . Ag47 . S40 . 142.3(2) yes
Ag20 . Ag47 . S40 . 129.2(2) yes
Ag48 . Ag47 . S40 . 53.5(2) yes
Ag62 . Ag47 . S40 . 50.9(2) yes
Ag94 . Ag47 . S40 . 145.6(2) yes
Ag114 . Ag47 . Ag115 . 60.50(7) yes
Ag114 . Ag47 . S21 . 137.3(2) yes
Ag115 . Ag47 . S21 . 102.81(18) yes
Ag114 . Ag47 . S40 . 87.9(2) yes
Ag115 . Ag47 . S40 . 105.3(2) yes
S21 . Ag47 . S40 . 134.5(3) yes
Ag47 . Ag48 . Ag49 . 141.73(13) yes
Ag47 . Ag48 . Ag113 . 113.38(10) yes
Ag49 . Ag48 . Ag113 . 56.58(7) yes
Ag47 . Ag48 . Ag114 . 57.43(7) yes
Ag49 . Ag48 . Ag114 . 113.07(10) yes
Ag113 . Ag48 . Ag114 . 59.60(7) yes
Ag47 . Ag48 . S30 . 72.89(19) yes
Ag49 . Ag48 . S30 . 75.12(19) yes
Ag113 . Ag48 . S30 . 105.26(19) yes
Ag114 . Ag48 . S30 . 104.94(19) yes
Ag47 . Ag48 . S40 . 49.61(17) yes
Ag49 . Ag48 . S40 . 160.7(2) yes
Ag113 . Ag48 . S40 . 140.6(2) yes
Ag114 . Ag48 . S40 . 86.2(2) yes
S30 . Ag48 . S40 . 101.8(3) yes
Ag47 . Ag48 . S49 . 163.4(2) yes
Ag49 . Ag48 . S49 . 49.42(17) yes
Ag113 . Ag48 . S49 . 83.0(2) yes
Ag114 . Ag48 . S49 . 136.1(2) yes
S30 . Ag48 . S49 . 106.6(3) yes
S40 . Ag48 . S49 . 115.9(3) yes
Ag48 . Ag49 . Ag21 . 81.60(9) yes
Ag48 . Ag49 . Ag50 . 157.19(9) yes
Ag21 . Ag49 . Ag50 . 86.38(8) yes
Ag48 . Ag49 . Ag63 . 87.50(10) yes
Ag21 . Ag49 . Ag63 . 160.98(10) yes
Ag50 . Ag49 . Ag63 . 98.23(9) yes
Ag48 . Ag49 . Ag92 . 101.06(9) yes
Ag21 . Ag49 . Ag92 . 57.14(6) yes
Ag50 . Ag49 . Ag92 . 56.23(6) yes
Ag63 . Ag49 . Ag92 . 110.47(9) yes
Ag48 . Ag49 . Ag112 . 113.85(9) yes
Ag21 . Ag49 . Ag112 . 115.64(9) yes
Ag50 . Ag49 . Ag112 . 54.98(7) yes
Ag63 . Ag49 . Ag112 . 55.26(8) yes
Ag92 . Ag49 . Ag112 . 58.59(7) yes
Ag48 . Ag49 . Ag113 . 57.01(7) yes
Ag21 . Ag49 . Ag113 . 87.34(8) yes
Ag50 . Ag49 . Ag113 . 103.32(8) yes
Ag63 . Ag49 . Ag113 . 73.65(8) yes
Ag92 . Ag49 . Ag113 . 57.21(7) yes
Ag48 . Ag49 . S29 . 135.06(17) yes
Ag21 . Ag49 . S29 . 60.27(16) yes
Ag50 . Ag49 . S29 . 49.24(17) yes
Ag63 . Ag49 . S29 . 135.36(17) yes
Ag92 . Ag49 . S29 . 78.65(19) yes
Ag48 . Ag49 . S49 . 52.2(2) yes
Ag21 . Ag49 . S49 . 128.6(2) yes
Ag50 . Ag49 . S49 . 144.7(2) yes
Ag63 . Ag49 . S49 . 50.7(2) yes
Ag92 . Ag49 . S49 . 142.2(2) yes
Ag112 . Ag49 . Ag113 . 60.62(7) yes
Ag112 . Ag49 . S29 . 104.20(18) yes
Ag113 . Ag49 . S29 . 135.3(2) yes
Ag112 . Ag49 . S49 . 104.1(2) yes
Ag113 . Ag49 . S49 . 85.0(2) yes
S29 . Ag49 . S49 . 138.9(3) yes
Ag49 . Ag50 . Ag22 . 87.89(8) yes
Ag49 . Ag50 . Ag51 . 161.26(9) yes
Ag22 . Ag50 . Ag51 . 84.51(9) yes
Ag49 . Ag50 . Ag64 . 92.61(9) yes
Ag22 . Ag50 . Ag64 . 167.07(10) yes
Ag51 . Ag50 . Ag64 . 91.06(9) yes
Ag49 . Ag50 . Ag92 . 57.45(7) yes
Ag22 . Ag50 . Ag92 . 57.33(6) yes
Ag51 . Ag50 . Ag92 . 104.29(9) yes
Ag64 . Ag50 . Ag92 . 112.50(10) yes
Ag49 . Ag50 . Ag112 . 55.43(7) yes
Ag22 . Ag50 . Ag112 . 116.52(8) yes
Ag51 . Ag50 . Ag112 . 113.54(9) yes
Ag64 . Ag50 . Ag112 . 54.47(8) yes
Ag92 . Ag50 . Ag112 . 59.24(6) yes
Ag49 . Ag50 . Ag126 . 105.32(8) yes
Ag22 . Ag50 . Ag126 . 87.67(8) yes
Ag51 . Ag50 . Ag126 . 57.35(7) yes
Ag64 . Ag50 . Ag126 . 79.73(8) yes
Ag92 . Ag50 . Ag126 . 58.47(6) yes
Ag49 . Ag50 . S29 . 47.78(19) yes
Ag22 . Ag50 . S29 . 62.24(19) yes
Ag51 . Ag50 . S29 . 138.9(2) yes
Ag64 . Ag50 . S29 . 126.4(2) yes
Ag92 . Ag50 . S29 . 78.66(16) yes
Ag49 . Ag50 . S48 . 137.0(2) yes
Ag22 . Ag50 . S48 . 131.6(2) yes
Ag51 . Ag50 . S48 . 57.51(19) yes
Ag64 . Ag50 . S48 . 53.21(18) yes
Ag92 . Ag50 . S48 . 152.5(2) yes
Ag112 . Ag50 . Ag126 . 61.37(7) yes
Ag112 . Ag50 . S29 . 103.2(2) yes
Ag126 . Ag50 . S29 . 136.72(17) yes
Ag112 . Ag50 . S48 . 106.41(19) yes
Ag126 . Ag50 . S48 . 94.3(2) yes
S29 . Ag50 . S48 . 128.8(2) yes
Ag50 . Ag51 . Ag22 . 47.56(6) yes
Ag50 . Ag51 . Ag65 . 97.18(10) yes
Ag22 . Ag51 . Ag65 . 143.77(11) yes
Ag50 . Ag51 . Ag125 . 113.82(9) yes
Ag22 . Ag51 . Ag125 . 90.71(7) yes
Ag65 . Ag51 . Ag125 . 115.55(9) yes
Ag50 . Ag51 . Ag126 . 58.29(7) yes
Ag22 . Ag51 . Ag126 . 69.72(6) yes
Ag65 . Ag51 . Ag126 . 101.11(9) yes
Ag125 . Ag51 . Ag126 . 59.87(7) yes
Ag50 . Ag51 . S28 . 74.73(16) yes
Ag22 . Ag51 . S28 . 36.85(13) yes
Ag65 . Ag51 . S28 . 141.51(17) yes
Ag125 . Ag51 . S28 . 101.79(17) yes
Ag126 . Ag51 . S28 . 105.61(15) yes
Ag50 . Ag51 . S47 . 160.63(19) yes
Ag22 . Ag51 . S47 . 132.29(16) yes
Ag65 . Ag51 . S47 . 77.34(16) yes
Ag125 . Ag51 . S47 . 85.03(18) yes
Ag126 . Ag51 . S47 . 140.75(19) yes
Ag50 . Ag51 . S48 . 51.68(19) yes
Ag22 . Ag51 . S48 . 94.28(19) yes
Ag65 . Ag51 . S48 . 49.97(19) yes
Ag125 . Ag51 . S48 . 146.41(19) yes
Ag126 . Ag51 . S48 . 90.95(19) yes
S28 . Ag51 . S47 . 97.8(2) yes
S28 . Ag51 . S48 . 102.0(2) yes
S47 . Ag51 . S48 . 114.7(2) yes
Ag23 . Ag52 . Ag66 . 168.10(11) yes
Ag23 . Ag52 . Ag100 . 57.35(6) yes
Ag66 . Ag52 . Ag100 . 115.61(10) yes
Ag23 . Ag52 . Ag124 . 115.65(8) yes
Ag66 . Ag52 . Ag124 . 59.06(8) yes
Ag100 . Ag52 . Ag124 . 58.44(6) yes
Ag23 . Ag52 . Ag125 . 88.21(8) yes
Ag66 . Ag52 . Ag125 . 79.91(9) yes
Ag100 . Ag52 . Ag125 . 58.69(6) yes
Ag124 . Ag52 . Ag125 . 61.96(7) yes
Ag23 . Ag52 . S27 . 60.94(16) yes
Ag66 . Ag52 . S27 . 129.24(19) yes
Ag100 . Ag52 . S27 . 77.94(18) yes
Ag124 . Ag52 . S27 . 102.1(2) yes
Ag125 . Ag52 . S27 . 136.16(18) yes
Ag23 . Ag52 . S47 . 128.7(2) yes
Ag66 . Ag52 . S47 . 50.9(2) yes
Ag100 . Ag52 . S47 . 147.1(2) yes
Ag124 . Ag52 . S47 . 107.4(2) yes
Ag125 . Ag52 . S47 . 88.43(19) yes
Ag23 . Ag52 . Ag200 . 116.82(17) yes
Ag66 . Ag52 . Ag200 . 73.59(17) yes
Ag100 . Ag52 . Ag200 . 106.57(17) yes
Ag124 . Ag52 . Ag200 . 77.88(17) yes
Ag125 . Ag52 . Ag200 . 139.28(18) yes
S27 . Ag52 . S47 . 134.8(3) yes
S27 . Ag52 . Ag200 . 55.9(2) yes
S47 . Ag52 . Ag200 . 97.8(3) yes
Ag24 . Ag53 . Ag54 . 85.91(9) yes
Ag24 . Ag53 . Ag67 . 167.66(12) yes
Ag54 . Ag53 . Ag67 . 85.66(12) yes
Ag24 . Ag53 . Ag100 . 57.78(6) yes
Ag54 . Ag53 . Ag100 . 105.10(9) yes
Ag67 . Ag53 . Ag100 . 116.15(11) yes
Ag24 . Ag53 . Ag123 . 89.83(8) yes
Ag54 . Ag53 . Ag123 . 58.06(7) yes
Ag67 . Ag53 . Ag123 . 78.06(10) yes
Ag100 . Ag53 . Ag123 . 59.08(7) yes
Ag24 . Ag53 . Ag124 . 116.01(9) yes
Ag54 . Ag53 . Ag124 . 115.08(10) yes
Ag67 . Ag53 . Ag124 . 60.17(10) yes
Ag100 . Ag53 . Ag124 . 58.45(7) yes
Ag123 . Ag53 . Ag124 . 61.64(7) yes
Ag24 . Ag53 . S27 . 61.56(15) yes
Ag54 . Ag53 . S27 . 140.63(18) yes
Ag67 . Ag53 . S27 . 129.56(18) yes
Ag100 . Ag53 . S27 . 77.08(18) yes
Ag123 . Ag53 . S27 . 136.01(19) yes
Ag24 . Ag53 . S46 . 130.59(19) yes
Ag54 . Ag53 . S46 . 56.04(18) yes
Ag67 . Ag53 . S46 . 49.3(2) yes
Ag100 . Ag53 . S46 . 152.9(2) yes
Ag123 . Ag53 . S46 . 93.9(2) yes
Ag24 . Ag53 . Ag200 . 116.65(18) yes
Ag54 . Ag53 . Ag200 . 147.41(18) yes
Ag67 . Ag53 . Ag200 . 74.84(18) yes
Ag100 . Ag53 . Ag200 . 106.88(17) yes
Ag123 . Ag53 . Ag200 . 138.39(17) yes
Ag124 . Ag53 . S27 . 99.71(18) yes
Ag124 . Ag53 . S46 . 108.8(2) yes
S27 . Ag53 . S46 . 130.0(3) yes
Ag124 . Ag53 . Ag200 . 77.53(16) yes
S27 . Ag53 . Ag200 . 55.1(2) yes
S46 . Ag53 . Ag200 . 91.8(2) yes
Ag40 . Ag54 . Ag53 . 136.73(13) yes
Ag40 . Ag54 . Ag68 . 97.52(10) yes
Ag53 . Ag54 . Ag68 . 125.67(12) yes
Ag40 . Ag54 . Ag99 . 71.92(8) yes
Ag53 . Ag54 . Ag99 . 73.68(8) yes
Ag68 . Ag54 . Ag99 . 143.75(10) yes
Ag40 . Ag54 . Ag122 . 56.80(7) yes
Ag53 . Ag54 . Ag122 . 114.08(10) yes
Ag68 . Ag54 . Ag122 . 96.06(10) yes
Ag99 . Ag54 . Ag122 . 48.73(6) yes
Ag40 . Ag54 . Ag123 . 113.06(10) yes
Ag53 . Ag54 . Ag123 . 58.13(7) yes
Ag68 . Ag54 . Ag123 . 110.32(11) yes
Ag99 . Ag54 . Ag123 . 49.64(6) yes
Ag122 . Ag54 . Ag123 . 60.58(7) yes
Ag40 . Ag54 . S26 . 69.78(14) yes
Ag53 . Ag54 . S26 . 73.58(14) yes
Ag68 . Ag54 . S26 . 141.94(17) yes
Ag99 . Ag54 . S26 . 68.17(16) yes
Ag122 . Ag54 . S26 . 104.96(17) yes
Ag40 . Ag54 . S45 . 52.08(17) yes
Ag53 . Ag54 . S45 . 157.9(2) yes
Ag68 . Ag54 . S45 . 50.82(17) yes
Ag99 . Ag54 . S45 . 123.01(19) yes
Ag122 . Ag54 . S45 . 87.73(19) yes
Ag40 . Ag54 . S46 . 154.6(2) yes
Ag53 . Ag54 . S46 . 53.1(2) yes
Ag68 . Ag54 . S46 . 77.0(2) yes
Ag99 . Ag54 . S46 . 126.4(2) yes
Ag122 . Ag54 . S46 . 147.8(2) yes
Ag123 . Ag54 . S26 . 107.62(17) yes
Ag123 . Ag54 . S45 . 143.1(2) yes
S26 . Ag54 . S45 . 98.1(2) yes
Ag123 . Ag54 . S46 . 91.9(2) yes
S26 . Ag54 . S46 . 99.0(3) yes
S45 . Ag54 . S46 . 110.0(3) yes
Ag25 . Ag55 . Ag40 . 92.86(9) yes
Ag25 . Ag55 . Ag121 . 57.58(8) yes
Ag40 . Ag55 . Ag121 . 57.57(8) yes
Ag25 . Ag55 . S36 . 51.01(16) yes
Ag40 . Ag55 . S36 . 113.1(2) yes
Ag121 . Ag55 . S36 . 107.39(18) yes
Ag25 . Ag55 . S45 . 110.83(18) yes
Ag40 . Ag55 . S45 . 51.26(16) yes
Ag121 . Ag55 . S45 . 107.04(18) yes
S36 . Ag55 . S45 . 87.5(2) yes
Ag25 . Ag55 . S59 . 104.3(2) yes
Ag40 . Ag55 . S59 . 118.4(2) yes
Ag121 . Ag55 . S59 . 83.2(2) yes
S36 . Ag55 . S59 . 123.7(3) yes
S45 . Ag55 . S59 . 143.4(3) yes
Ag41 . Ag56 . Ag26 . 90.02(8) yes
Ag41 . Ag56 . Ag121 . 54.80(7) yes
Ag26 . Ag56 . Ag121 . 56.33(7) yes
Ag41 . Ag56 . S35 . 107.3(2) yes
Ag26 . Ag56 . S35 . 51.05(18) yes
Ag121 . Ag56 . S35 . 104.73(19) yes
Ag41 . Ag56 . S44 . 48.50(15) yes
Ag26 . Ag56 . S44 . 110.4(2) yes
Ag121 . Ag56 . S44 . 102.06(18) yes
S35 . Ag56 . S44 . 86.5(3) yes
Ag41 . Ag56 . S59 . 113.2(3) yes
Ag26 . Ag56 . S59 . 106.8(2) yes
Ag121 . Ag56 . S59 . 82.1(2) yes
S35 . Ag56 . S59 . 133.7(3) yes
S44 . Ag56 . S59 . 137.7(3) yes
Ag27 . Ag57 . Ag42 . 63.36(8) yes
Ag27 . Ag57 . Ag69 . 96.10(14) yes
Ag42 . Ag57 . Ag69 . 98.99(17) yes
Ag27 . Ag57 . S35 . 48.91(17) yes
Ag42 . Ag57 . S35 . 94.29(19) yes
Ag69 . Ag57 . S35 . 129.9(2) yes
Ag27 . Ag57 . S44 . 94.52(17) yes
Ag42 . Ag57 . S44 . 52.83(19) yes
Ag69 . Ag57 . S44 . 139.8(3) yes
S35 . Ag57 . S44 . 84.9(3) yes
Ag27 . Ag57 . S58 . 145.4(4) yes
Ag42 . Ag57 . S58 . 123.0(4) yes
Ag69 . Ag57 . S58 . 50.4(4) yes
S35 . Ag57 . S58 . 142.7(4) yes
S44 . Ag57 . S58 . 116.5(4) yes
Ag43 . Ag58 . Ag28 . 90.41(8) yes
Ag43 . Ag58 . Ag70 . 161.81(15) yes
Ag28 . Ag58 . Ag70 . 98.22(12) yes
Ag43 . Ag58 . Ag118 . 54.58(7) yes
Ag28 . Ag58 . Ag118 . 56.19(7) yes
Ag70 . Ag58 . Ag118 . 118.19(13) yes
Ag43 . Ag58 . S34 . 110.2(2) yes
Ag28 . Ag58 . S34 . 53.0(2) yes
Ag70 . Ag58 . S34 . 87.6(2) yes
Ag118 . Ag58 . S34 . 107.0(2) yes
Ag43 . Ag58 . S43 . 47.92(19) yes
Ag28 . Ag58 . S43 . 113.04(19) yes
Ag70 . Ag58 . S43 . 138.8(2) yes
Ag118 . Ag58 . S43 . 101.7(2) yes
S34 . Ag58 . S43 . 90.3(3) yes
Ag43 . Ag58 . S51 . 85.4(2) yes
Ag28 . Ag58 . S51 . 102.4(2) yes
Ag70 . Ag58 . S51 . 77.2(2) yes
Ag118 . Ag58 . S51 . 59.86(19) yes
S34 . Ag58 . S51 . 149.3(3) yes
S43 . Ag58 . S51 . 118.7(3) yes
Ag44 . Ag59 . Ag29 . 92.59(8) yes
Ag44 . Ag59 . Ag71 . 151.37(11) yes
Ag29 . Ag59 . Ag71 . 102.10(10) yes
Ag44 . Ag59 . Ag72 . 115.95(11) yes
Ag29 . Ag59 . Ag72 . 122.48(10) yes
Ag71 . Ag59 . Ag72 . 76.43(10) yes
Ag44 . Ag59 . Ag118 . 57.27(7) yes
Ag29 . Ag59 . Ag118 . 56.79(6) yes
Ag71 . Ag59 . Ag118 . 111.44(11) yes
Ag72 . Ag59 . Ag118 . 172.12(12) yes
Ag44 . Ag59 . S33 . 109.05(19) yes
Ag29 . Ag59 . S33 . 51.44(15) yes
Ag71 . Ag59 . S33 . 99.28(19) yes
Ag72 . Ag59 . S33 . 71.75(16) yes
Ag118 . Ag59 . S33 . 105.83(16) yes
Ag44 . Ag59 . S42 . 51.46(16) yes
Ag29 . Ag59 . S42 . 117.49(17) yes
Ag71 . Ag59 . S42 . 134.81(18) yes
Ag72 . Ag59 . S42 . 64.63(17) yes
Ag118 . Ag59 . S42 . 108.21(18) yes
Ag44 . Ag59 . S51 . 90.91(18) yes
Ag29 . Ag59 . S51 . 100.9(2) yes
Ag71 . Ag59 . S51 . 62.43(17) yes
Ag72 . Ag59 . S51 . 125.5(2) yes
Ag118 . Ag59 . S51 . 60.80(18) yes
S33 . Ag59 . S42 . 89.8(2) yes
S33 . Ag59 . S51 . 145.1(3) yes
S42 . Ag59 . S51 . 124.5(3) yes
Ag45 . Ag60 . Ag30 . 61.43(7) yes
Ag45 . Ag60 . Ag61 . 80.29(8) yes
Ag30 . Ag60 . Ag61 . 81.13(8) yes
Ag45 . Ag60 . Ag72 . 92.11(9) yes
Ag30 . Ag60 . Ag72 . 99.63(11) yes
Ag61 . Ag60 . Ag72 . 170.95(9) yes
Ag45 . Ag60 . S32 . 98.41(18) yes
Ag30 . Ag60 . S32 . 56.95(16) yes
Ag61 . Ag60 . S32 . 43.95(17) yes
Ag72 . Ag60 . S32 . 143.30(19) yes
Ag45 . Ag60 . S41 . 51.10(15) yes
Ag30 . Ag60 . S41 . 92.77(17) yes
Ag61 . Ag60 . S41 . 43.12(15) yes
Ag72 . Ag60 . S41 . 127.91(16) yes
S32 . Ag60 . S41 . 84.4(2) yes
Ag45 . Ag60 . S54 . 117.0(2) yes
Ag30 . Ag60 . S54 . 136.6(3) yes
Ag61 . Ag60 . S54 . 142.1(3) yes
Ag72 . Ag60 . S54 . 38.6(3) yes
S32 . Ag60 . S54 . 144.3(3) yes
S41 . Ag60 . S54 . 120.5(3) yes
Ag46 . Ag61 . Ag31 . 88.15(8) yes
Ag46 . Ag61 . Ag60 . 86.62(8) yes
Ag31 . Ag61 . Ag60 . 81.96(9) yes
Ag46 . Ag61 . Ag115 . 54.67(7) yes
Ag31 . Ag61 . Ag115 . 56.25(7) yes
Ag60 . Ag61 . Ag115 . 119.93(10) yes
Ag46 . Ag61 . S32 . 109.12(18) yes
Ag31 . Ag61 . S32 . 49.90(16) yes
Ag60 . Ag61 . S32 . 41.91(16) yes
Ag115 . Ag61 . S32 . 104.81(18) yes
Ag46 . Ag61 . S41 . 48.29(16) yes
Ag31 . Ag61 . S41 . 104.82(19) yes
Ag60 . Ag61 . S41 . 46.67(19) yes
Ag115 . Ag61 . S41 . 100.94(18) yes
S32 . Ag61 . S41 . 85.9(3) yes
Ag46 . Ag61 . S50 . 112.9(3) yes
Ag31 . Ag61 . S50 . 110.0(3) yes
Ag60 . Ag61 . S50 . 156.8(3) yes
Ag115 . Ag61 . S50 . 82.7(3) yes
S32 . Ag61 . S50 . 132.4(3) yes
S41 . Ag61 . S50 . 139.8(4) yes
Ag47 . Ag62 . Ag32 . 92.39(9) yes
Ag47 . Ag62 . Ag114 . 47.97(6) yes
Ag32 . Ag62 . Ag114 . 47.30(6) yes
Ag47 . Ag62 . Ag115 . 55.30(7) yes
Ag32 . Ag62 . Ag115 . 56.44(7) yes
Ag114 . Ag62 . Ag115 . 49.06(6) yes
Ag47 . Ag62 . S31 . 110.6(2) yes
Ag32 . Ag62 . S31 . 49.7(2) yes
Ag114 . Ag62 . S31 . 68.3(2) yes
Ag115 . Ag62 . S31 . 103.8(2) yes
Ag47 . Ag62 . S40 . 48.97(18) yes
Ag32 . Ag62 . S40 . 111.2(2) yes
Ag114 . Ag62 . S40 . 69.1(2) yes
Ag115 . Ag62 . S40 . 102.4(2) yes
S31 . Ag62 . S40 . 88.7(3) yes
Ag47 . Ag62 . S50 . 113.3(3) yes
Ag32 . Ag62 . S50 . 105.8(3) yes
Ag114 . Ag62 . S50 . 131.9(3) yes
Ag115 . Ag62 . S50 . 83.2(3) yes
S31 . Ag62 . S50 . 130.2(4) yes
S40 . Ag62 . S50 . 138.8(4) yes
Ag49 . Ag63 . Ag34 . 94.70(9) yes
Ag49 . Ag63 . Ag64 . 83.35(10) yes
Ag34 . Ag63 . Ag64 . 88.35(10) yes
Ag49 . Ag63 . Ag112 . 55.72(8) yes
Ag34 . Ag63 . Ag112 . 58.49(8) yes
Ag64 . Ag63 . Ag112 . 47.14(8) yes
Ag49 . Ag63 . Ag113 . 48.83(6) yes
Ag34 . Ag63 . Ag113 . 49.03(6) yes
Ag64 . Ag63 . Ag113 . 97.98(9) yes
Ag112 . Ag63 . Ag113 . 50.86(7) yes
Ag49 . Ag63 . S49 . 48.59(18) yes
Ag34 . Ag63 . S49 . 112.5(2) yes
Ag64 . Ag63 . S49 . 127.23(19) yes
Ag112 . Ag63 . S49 . 102.6(2) yes
Ag113 . Ag63 . S49 . 68.5(2) yes
Ag49 . Ag63 . S53 . 111.3(4) yes
Ag34 . Ag63 . S53 . 108.6(4) yes
Ag64 . Ag63 . S53 . 36.7(3) yes
Ag112 . Ag63 . S53 . 83.5(3) yes
Ag113 . Ag63 . S53 . 134.3(3) yes
S49 . Ag63 . S53 . 135.0(4) yes
Ag49 . Ag63 . Ag34 . 94.70(9) yes
Ag49 . Ag63 . Ag64 . 83.35(10) yes
Ag34 . Ag63 . Ag64 . 88.35(10) yes
Ag49 . Ag63 . Ag112 . 55.72(8) yes
Ag34 . Ag63 . Ag112 . 58.49(8) yes
Ag64 . Ag63 . Ag112 . 47.14(8) yes
Ag49 . Ag63 . Ag113 . 48.83(6) yes
Ag34 . Ag63 . Ag113 . 49.03(6) yes
Ag64 . Ag63 . Ag113 . 97.98(9) yes
Ag112 . Ag63 . Ag113 . 50.86(7) yes
Ag49 . Ag63 . S49 . 48.59(18) yes
Ag34 . Ag63 . S49 . 112.5(2) yes
Ag64 . Ag63 . S49 . 127.23(19) yes
Ag112 . Ag63 . S49 . 102.6(2) yes
Ag113 . Ag63 . S49 . 68.5(2) yes
Ag50 . Ag64 . Ag35 . 88.12(8) yes
Ag50 . Ag64 . Ag63 . 85.32(9) yes
Ag35 . Ag64 . Ag63 . 87.06(9) yes
Ag50 . Ag64 . Ag65 . 81.57(10) yes
Ag35 . Ag64 . Ag65 . 87.27(10) yes
Ag63 . Ag64 . Ag65 . 165.87(11) yes
Ag50 . Ag64 . Ag112 . 54.15(8) yes
Ag35 . Ag64 . Ag112 . 56.65(8) yes
Ag63 . Ag64 . Ag112 . 46.89(8) yes
Ag65 . Ag64 . Ag112 . 119.79(12) yes
Ag50 . Ag64 . S39 . 105.2(2) yes
Ag35 . Ag64 . S39 . 49.65(17) yes
Ag63 . Ag64 . S39 . 133.9(2) yes
Ag65 . Ag64 . S39 . 46.45(19) yes
Ag112 . Ag64 . S39 . 103.78(19) yes
Ag50 . Ag64 . S48 . 47.69(17) yes
Ag35 . Ag64 . S48 . 107.74(19) yes
Ag63 . Ag64 . S48 . 128.4(2) yes
Ag65 . Ag64 . S48 . 42.24(19) yes
Ag112 . Ag64 . S48 . 100.70(19) yes
Ag50 . Ag64 . S53 . 115.7(3) yes
Ag35 . Ag64 . S53 . 108.7(4) yes
Ag63 . Ag64 . S53 . 37.5(2) yes
Ag65 . Ag64 . S53 . 156.1(3) yes
Ag112 . Ag64 . S53 . 84.1(3) yes
S39 . Ag64 . S48 . 85.5(3) yes
S39 . Ag64 . S53 . 133.4(4) yes
S48 . Ag64 . S53 . 138.9(5) yes
Ag36 . Ag65 . Ag51 . 59.61(7) yes
Ag36 . Ag65 . Ag64 . 80.04(9) yes
Ag51 . Ag65 . Ag64 . 83.66(9) yes
Ag36 . Ag65 . Ag73 . 87.37(10) yes
Ag51 . Ag65 . Ag73 . 94.00(11) yes
Ag64 . Ag65 . Ag73 . 166.58(11) yes
Ag36 . Ag65 . S39 . 51.26(15) yes
Ag51 . Ag65 . S39 . 94.00(17) yes
Ag64 . Ag65 . S39 . 43.52(17) yes
Ag73 . Ag65 . S39 . 123.87(18) yes
Ag36 . Ag65 . S48 . 97.48(19) yes
Ag51 . Ag65 . S48 . 56.64(17) yes
Ag64 . Ag65 . S48 . 47.62(19) yes
Ag73 . Ag65 . S48 . 140.0(2) yes
S39 . Ag65 . S48 . 87.8(3) yes
Ag36 . Ag65 . S64 . 115.7(3) yes
Ag51 . Ag65 . S64 . 132.5(3) yes
Ag64 . Ag65 . S64 . 143.8(3) yes
Ag73 . Ag65 . S64 . 40.4(3) yes
S39 . Ag65 . S64 . 120.0(3) yes
S48 . Ag65 . S64 . 145.4(3) yes
Ag37 . Ag66 . Ag52 . 91.05(10) yes
Ag37 . Ag66 . Ag73 . 110.97(13) yes
Ag52 . Ag66 . Ag73 . 118.67(14) yes
Ag37 . Ag66 . Ag74 . 151.48(17) yes
Ag52 . Ag66 . Ag74 . 103.63(15) yes
Ag73 . Ag66 . Ag74 . 83.48(15) yes
Ag37 . Ag66 . Ag124 . 56.43(8) yes
Ag52 . Ag66 . Ag124 . 56.49(7) yes
Ag73 . Ag66 . Ag124 . 164.05(18) yes
Ag74 . Ag66 . Ag124 . 112.20(15) yes
Ag37 . Ag66 . S38 . 50.13(16) yes
Ag52 . Ag66 . S38 . 114.3(2) yes
Ag73 . Ag66 . S38 . 60.84(18) yes
Ag74 . Ag66 . S38 . 136.77(19) yes
Ag124 . Ag66 . S38 . 105.85(19) yes
Ag37 . Ag66 . S47 . 107.6(2) yes
Ag52 . Ag66 . S47 . 51.07(15) yes
Ag73 . Ag66 . S47 . 67.65(17) yes
Ag74 . Ag66 . S47 . 100.6(3) yes
Ag124 . Ag66 . S47 . 105.10(18) yes
Ag37 . Ag66 . S52 . 85.7(2) yes
Ag52 . Ag66 . S52 . 103.1(2) yes
Ag73 . Ag66 . S52 . 133.8(3) yes
Ag74 . Ag66 . S52 . 67.4(2) yes
Ag124 . Ag66 . S52 . 59.2(2) yes
Ag37 . Ag66 . Ag200 . 121.96(15) yes
Ag52 . Ag66 . Ag200 . 49.36(13) yes
Ag73 . Ag66 . Ag200 . 124.40(17) yes
Ag74 . Ag66 . Ag200 . 58.08(16) yes
Ag124 . Ag66 . Ag200 . 65.84(14) yes
S38 . Ag66 . S47 . 88.3(3) yes
S38 . Ag66 . S52 . 119.9(3) yes
S47 . Ag66 . S52 . 149.8(3) yes
S38 . Ag66 . Ag200 . 163.6(2) yes
S47 . Ag66 . Ag200 . 80.8(2) yes
S52 . Ag66 . Ag200 . 69.2(3) yes
Ag38 . Ag67 . Ag53 . 95.27(12) yes
Ag38 . Ag67 . Ag75 . 151.02(18) yes
Ag53 . Ag67 . Ag75 . 107.04(18) yes
Ag38 . Ag67 . Ag76 . 109.79(16) yes
Ag53 . Ag67 . Ag76 . 116.76(16) yes
Ag75 . Ag67 . Ag76 . 76.71(18) yes
Ag38 . Ag67 . Ag124 . 57.40(9) yes
Ag53 . Ag67 . Ag124 . 58.19(9) yes
Ag75 . Ag67 . Ag124 . 120.06(19) yes
Ag76 . Ag67 . Ag124 . 162.99(18) yes
Ag38 . Ag67 . S37 . 50.4(2) yes
Ag53 . Ag67 . S37 . 117.8(2) yes
Ag75 . Ag67 . S37 . 127.2(3) yes
Ag76 . Ag67 . S37 . 59.4(2) yes
Ag124 . Ag67 . S37 . 107.0(2) yes
Ag38 . Ag67 . S46 . 120.4(2) yes
Ag53 . Ag67 . S46 . 55.0(2) yes
Ag75 . Ag67 . S46 . 87.9(3) yes
Ag76 . Ag67 . S46 . 62.3(3) yes
Ag124 . Ag67 . S46 . 112.5(3) yes
Ag38 . Ag67 . S52 . 82.7(2) yes
Ag53 . Ag67 . S52 . 105.5(3) yes
Ag75 . Ag67 . S52 . 73.8(2) yes
Ag76 . Ag67 . S52 . 133.8(3) yes
Ag124 . Ag67 . S52 . 59.6(2) yes
Ag38 . Ag67 . Ag200 . 123.57(18) yes
Ag53 . Ag67 . Ag200 . 50.31(14) yes
Ag75 . Ag67 . Ag200 . 63.72(19) yes
Ag76 . Ag67 . Ag200 . 124.9(2) yes
Ag124 . Ag67 . Ag200 . 66.19(15) yes
S37 . Ag67 . S46 . 95.5(3) yes
S37 . Ag67 . S52 . 116.0(3) yes
S46 . Ag67 . S52 . 148.5(4) yes
S37 . Ag67 . Ag200 . 168.0(2) yes
S46 . Ag67 . Ag200 . 78.9(3) yes
S52 . Ag67 . Ag200 . 70.0(3) yes
Ag54 . Ag68 . Ag39 . 59.88(8) yes
Ag54 . Ag68 . S36 . 93.8(2) yes
Ag39 . Ag68 . S36 . 52.27(19) yes
Ag54 . Ag68 . S45 . 48.95(16) yes
Ag39 . Ag68 . S45 . 91.89(18) yes
S36 . Ag68 . S45 . 86.5(3) yes
Ag54 . Ag68 . S60 . 119.5(3) yes
Ag39 . Ag68 . S60 . 137.7(2) yes
S36 . Ag68 . S60 . 146.0(4) yes
S45 . Ag68 . S60 . 119.8(3) yes
Ag57 . Ag69 . Ag70 . 136.55(17) yes
Ag57 . Ag69 . S34 . 71.5(2) yes
Ag70 . Ag69 . S34 . 65.09(19) yes
Ag57 . Ag69 . S43 . 70.0(2) yes
Ag70 . Ag69 . S43 . 97.7(2) yes
S34 . Ag69 . S43 . 76.2(3) yes
Ag57 . Ag69 . S57 . 157.0(4) yes
Ag70 . Ag69 . S57 . 30.3(3) yes
S34 . Ag69 . S57 . 90.9(4) yes
S43 . Ag69 . S57 . 121.2(3) yes
Ag57 . Ag69 . S58 . 50.3(3) yes
Ag70 . Ag69 . S58 . 167.2(4) yes
S34 . Ag69 . S58 . 119.8(4) yes
S43 . Ag69 . S58 . 95.0(4) yes
S57 . Ag69 . S58 . 138.2(5) yes
Ag58 . Ag70 . Ag69 . 50.55(11) yes
Ag58 . Ag70 . S56 . 105.6(3) yes
Ag69 . Ag70 . S56 . 148.3(3) yes
Ag58 . Ag70 . S57 . 79.0(4) yes
Ag69 . Ag70 . S57 . 30.1(4) yes
S56 . Ag70 . S57 . 166.4(5) yes
Ag59 . Ag71 . S51 . 49.82(19) yes
Ag59 . Ag71 . S55 . 85.7(2) yes
S51 . Ag71 . S55 . 110.5(3) yes
Ag59 . Ag71 . S56 . 107.4(3) yes
S51 . Ag71 . S56 . 94.3(4) yes
S55 . Ag71 . S56 . 154.7(4) yes
Ag59 . Ag72 . Ag60 . 87.17(9) yes
Ag59 . Ag72 . S33 . 46.24(13) yes
Ag60 . Ag72 . S33 . 55.65(14) yes
Ag59 . Ag72 . S42 . 50.34(15) yes
Ag60 . Ag72 . S42 . 62.59(14) yes
S33 . Ag72 . S42 . 69.13(19) yes
Ag59 . Ag72 . S54 . 123.7(2) yes
Ag60 . Ag72 . S54 . 37.23(17) yes
S33 . Ag72 . S54 . 90.1(2) yes
S42 . Ag72 . S54 . 85.9(2) yes
Ag59 . Ag72 . S55 . 84.5(3) yes
Ag60 . Ag72 . S55 . 166.7(3) yes
S33 . Ag72 . S55 . 111.5(3) yes
S42 . Ag72 . S55 . 118.3(3) yes
S54 . Ag72 . S55 . 151.7(3) yes
Ag65 . Ag73 . Ag66 . 96.14(13) yes
Ag65 . Ag73 . S38 . 68.16(18) yes
Ag66 . Ag73 . S38 . 53.49(16) yes
Ag65 . Ag73 . S47 . 62.75(19) yes
Ag66 . Ag73 . S47 . 47.90(17) yes
S38 . Ag73 . S47 . 73.5(2) yes
Ag65 . Ag73 . S63 . 168.0(3) yes
Ag66 . Ag73 . S63 . 77.9(3) yes
S38 . Ag73 . S63 . 114.7(3) yes
S47 . Ag73 . S63 . 106.2(3) yes
Ag65 . Ag73 . S64 . 40.02(19) yes
Ag66 . Ag73 . S64 . 135.6(3) yes
S38 . Ag73 . S64 . 93.4(3) yes
S47 . Ag73 . S64 . 99.1(3) yes
S63 . Ag73 . S64 . 146.4(3) yes
Ag66 . Ag74 . Ag75 . 106.43(19) yes
Ag66 . Ag74 . S52 . 49.2(2) yes
Ag75 . Ag74 . S52 . 60.8(3) yes
Ag66 . Ag74 . S62 . 109.8(5) yes
Ag75 . Ag74 . S62 . 47.6(5) yes
S52 . Ag74 . S62 . 90.2(5) yes
Ag66 . Ag74 . S63 . 82.4(3) yes
Ag75 . Ag74 . S63 . 144.0(3) yes
S52 . Ag74 . S63 . 108.3(4) yes
S62 . Ag74 . S63 . 161.5(5) yes
Ag66 . Ag74 . Ag200 . 72.75(18) yes
Ag75 . Ag74 . Ag200 . 65.29(19) yes
S52 . Ag74 . Ag200 . 70.5(2) yes
S62 . Ag74 . Ag200 . 37.6(5) yes
S63 . Ag74 . Ag200 . 147.6(3) yes
Ag74 . Ag75 . Ag67 . 100.4(2) yes
Ag74 . Ag75 . Ag76 . 151.3(2) yes
Ag67 . Ag75 . Ag76 . 52.99(15) yes
Ag74 . Ag75 . S52 . 57.0(2) yes
Ag67 . Ag75 . S52 . 47.9(2) yes
Ag76 . Ag75 . S52 . 94.3(3) yes
Ag74 . Ag75 . S61 . 135.0(4) yes
Ag67 . Ag75 . S61 . 91.4(4) yes
Ag76 . Ag75 . S61 . 48.4(3) yes
S52 . Ag75 . S61 . 107.3(5) yes
Ag74 . Ag75 . S62 . 45.5(3) yes
Ag67 . Ag75 . S62 . 104.3(5) yes
Ag76 . Ag75 . S62 . 141.8(4) yes
S52 . Ag75 . S62 . 85.8(5) yes
S61 . Ag75 . S62 . 164.0(6) yes
Ag74 . Ag75 . Ag200 . 58.66(18) yes
Ag67 . Ag75 . Ag200 . 70.5(2) yes
Ag76 . Ag75 . Ag200 . 112.4(2) yes
S52 . Ag75 . Ag200 . 66.4(3) yes
S61 . Ag75 . Ag200 . 160.5(4) yes
S62 . Ag75 . Ag200 . 34.1(4) yes
Ag75 . Ag76 . Ag67 . 50.30(14) yes
Ag75 . Ag76 . S37 . 103.2(2) yes
Ag67 . Ag76 . S37 . 58.3(2) yes
Ag75 . Ag76 . S46 . 69.2(2) yes
Ag67 . Ag76 . S46 . 50.7(2) yes
S37 . Ag76 . S46 . 87.4(3) yes
Ag75 . Ag76 . S60 . 144.1(4) yes
Ag67 . Ag76 . S60 . 151.5(3) yes
S37 . Ag76 . S60 . 112.2(4) yes
S46 . Ag76 . S60 . 105.4(3) yes
Ag75 . Ag76 . S61 . 45.5(2) yes
Ag67 . Ag76 . S61 . 86.7(3) yes
S37 . Ag76 . S61 . 112.6(4) yes
S46 . Ag76 . S61 . 113.9(3) yes
S60 . Ag76 . S61 . 120.4(4) yes
Ag21 . Ag77 . Ag22 . 61.46(7) yes
Ag21 . Ag77 . Ag3 . 149.87(9) yes
Ag22 . Ag77 . Ag3 . 147.59(9) yes
Ag21 . Ag77 . Ag4 . 121.89(8) yes
Ag22 . Ag77 . Ag4 . 121.95(8) yes
Ag3 . Ag77 . Ag4 . 58.14(6) yes
Ag21 . Ag77 . Ag78 . 93.83(8) yes
Ag22 . Ag77 . Ag78 . 152.42(9) yes
Ag3 . Ag77 . Ag78 . 59.25(6) yes
Ag4 . Ag77 . Ag78 . 58.87(6) yes
Ag21 . Ag77 . Ag81 . 149.75(8) yes
Ag22 . Ag77 . Ag81 . 91.60(7) yes
Ag3 . Ag77 . Ag81 . 59.61(6) yes
Ag4 . Ag77 . Ag81 . 59.03(6) yes
Ag78 . Ag77 . Ag81 . 108.24(7) yes
Ag21 . Ag77 . Ag82 . 111.63(8) yes
Ag22 . Ag77 . Ag82 . 110.24(7) yes
Ag3 . Ag77 . Ag82 . 59.33(6) yes
Ag4 . Ag77 . Ag82 . 117.47(8) yes
Ag78 . Ag77 . Ag82 . 89.39(6) yes
Ag21 . Ag77 . Ag92 . 59.96(6) yes
Ag22 . Ag77 . Ag92 . 59.69(6) yes
Ag3 . Ag77 . Ag92 . 119.68(7) yes
Ag4 . Ag77 . Ag92 . 177.82(8) yes
Ag78 . Ag77 . Ag92 . 120.51(8) yes
Ag21 . Ag77 . Ag93 . 61.78(7) yes
Ag22 . Ag77 . Ag93 . 112.09(8) yes
Ag3 . Ag77 . Ag93 . 90.80(7) yes
Ag4 . Ag77 . Ag93 . 118.08(8) yes
Ag78 . Ag77 . Ag93 . 59.21(6) yes
Ag21 . Ag77 . Ag101 . 111.79(8) yes
Ag22 . Ag77 . Ag101 . 60.57(6) yes
Ag3 . Ag77 . Ag101 . 89.77(7) yes
Ag4 . Ag77 . Ag101 . 117.57(9) yes
Ag78 . Ag77 . Ag101 . 146.50(8) yes
Ag21 . Ag77 . Ag135 . 62.77(7) yes
Ag22 . Ag77 . Ag135 . 95.41(7) yes
Ag3 . Ag77 . Ag135 . 107.90(7) yes
Ag4 . Ag77 . Ag135 . 59.14(6) yes
Ag78 . Ag77 . Ag135 . 60.20(6) yes
Ag21 . Ag77 . Ag136 . 93.84(7) yes
Ag22 . Ag77 . Ag136 . 62.99(6) yes
Ag3 . Ag77 . Ag136 . 107.56(8) yes
Ag4 . Ag77 . Ag136 . 58.96(6) yes
Ag78 . Ag77 . Ag136 . 110.45(7) yes
Ag81 . Ag77 . Ag82 . 89.59(7) yes
Ag81 . Ag77 . Ag92 . 120.14(8) yes
Ag82 . Ag77 . Ag92 . 60.35(6) yes
Ag81 . Ag77 . Ag93 . 147.83(8) yes
Ag82 . Ag77 . Ag93 . 62.49(6) yes
Ag92 . Ag77 . Ag93 . 61.38(6) yes
Ag81 . Ag77 . Ag101 . 58.55(6) yes
Ag82 . Ag77 . Ag101 . 61.77(6) yes
Ag92 . Ag77 . Ag101 . 61.61(6) yes
Ag93 . Ag77 . Ag101 . 113.75(7) yes
Ag81 . Ag77 . Ag135 . 110.38(8) yes
Ag82 . Ag77 . Ag135 . 147.20(8) yes
Ag92 . Ag77 . Ag135 . 122.66(9) yes
Ag93 . Ag77 . Ag135 . 89.48(7) yes
Ag101 . Ag77 . Ag135 . 150.94(8) yes
Ag81 . Ag77 . Ag136 . 59.54(6) yes
Ag82 . Ag77 . Ag136 . 146.85(9) yes
Ag92 . Ag77 . Ag136 . 122.67(8) yes
Ag93 . Ag77 . Ag136 . 150.55(9) yes
Ag101 . Ag77 . Ag136 . 89.72(7) yes
Ag135 . Ag77 . Ag136 . 63.34(6) yes
Ag77 . Ag78 . Ag19 . 152.18(8) yes
Ag77 . Ag78 . Ag20 . 93.15(7) yes
Ag19 . Ag78 . Ag20 . 61.73(7) yes
Ag77 . Ag78 . Ag3 . 59.36(6) yes
Ag19 . Ag78 . Ag3 . 147.76(8) yes
Ag20 . Ag78 . Ag3 . 149.52(8) yes
Ag77 . Ag78 . Ag4 . 58.69(6) yes
Ag19 . Ag78 . Ag4 . 122.27(7) yes
Ag20 . Ag78 . Ag4 . 121.15(8) yes
Ag3 . Ag78 . Ag4 . 58.12(6) yes
Ag77 . Ag78 . Ag79 . 108.36(8) yes
Ag19 . Ag78 . Ag79 . 91.71(7) yes
Ag20 . Ag78 . Ag79 . 149.71(8) yes
Ag3 . Ag78 . Ag79 . 59.78(6) yes
Ag4 . Ag78 . Ag79 . 59.12(6) yes
Ag77 . Ag78 . Ag83 . 89.43(6) yes
Ag19 . Ag78 . Ag83 . 110.18(7) yes
Ag20 . Ag78 . Ag83 . 111.86(8) yes
Ag3 . Ag78 . Ag83 . 59.42(6) yes
Ag4 . Ag78 . Ag83 . 117.55(8) yes
Ag77 . Ag78 . Ag93 . 58.75(6) yes
Ag19 . Ag78 . Ag93 . 112.21(8) yes
Ag20 . Ag78 . Ag93 . 61.84(6) yes
Ag3 . Ag78 . Ag93 . 90.59(7) yes
Ag4 . Ag78 . Ag93 . 117.43(8) yes
Ag77 . Ag78 . Ag94 . 119.93(8) yes
Ag19 . Ag78 . Ag94 . 59.66(6) yes
Ag20 . Ag78 . Ag94 . 59.84(6) yes
Ag3 . Ag78 . Ag94 . 120.07(7) yes
Ag4 . Ag78 . Ag94 . 178.01(8) yes
Ag77 . Ag78 . Ag95 . 146.93(8) yes
Ag19 . Ag78 . Ag95 . 60.27(6) yes
Ag20 . Ag78 . Ag95 . 111.83(8) yes
Ag3 . Ag78 . Ag95 . 90.28(7) yes
Ag4 . Ag78 . Ag95 . 118.42(8) yes
Ag77 . Ag78 . Ag134 . 110.58(7) yes
Ag19 . Ag78 . Ag134 . 63.05(6) yes
Ag20 . Ag78 . Ag134 . 93.75(7) yes
Ag3 . Ag78 . Ag134 . 107.57(8) yes
Ag4 . Ag78 . Ag134 . 59.22(6) yes
Ag77 . Ag78 . Ag135 . 59.87(6) yes
Ag19 . Ag78 . Ag135 . 95.59(7) yes
Ag20 . Ag78 . Ag135 . 62.20(7) yes
Ag3 . Ag78 . Ag135 . 107.74(8) yes
Ag4 . Ag78 . Ag135 . 58.97(6) yes
Ag79 . Ag78 . Ag83 . 89.97(7) yes
Ag79 . Ag78 . Ag93 . 148.00(8) yes
Ag83 . Ag78 . Ag93 . 62.54(6) yes
Ag79 . Ag78 . Ag94 . 121.08(8) yes
Ag83 . Ag78 . Ag94 . 60.65(6) yes
Ag93 . Ag78 . Ag94 . 61.23(6) yes
Ag79 . Ag78 . Ag95 . 59.30(6) yes
Ag83 . Ag78 . Ag95 . 61.80(6) yes
Ag93 . Ag78 . Ag95 . 113.71(7) yes
Ag94 . Ag78 . Ag95 . 61.80(6) yes
Ag79 . Ag78 . Ag134 . 59.20(6) yes
Ag83 . Ag78 . Ag134 . 146.84(8) yes
Ag93 . Ag78 . Ag134 . 150.52(8) yes
Ag94 . Ag78 . Ag134 . 122.71(8) yes
Ag95 . Ag78 . Ag134 . 89.79(7) yes
Ag79 . Ag78 . Ag135 . 110.25(7) yes
Ag83 . Ag78 . Ag135 . 146.90(8) yes
Ag93 . Ag78 . Ag135 . 89.02(7) yes
Ag94 . Ag78 . Ag135 . 121.94(8) yes
Ag95 . Ag78 . Ag135 . 151.17(8) yes
Ag134 . Ag78 . Ag135 . 63.70(6) yes
Ag78 . Ag79 . Ag18 . 92.12(7) yes
Ag78 . Ag79 . Ag17 . 151.53(8) yes
Ag18 . Ag79 . Ag17 . 62.24(6) yes
Ag78 . Ag79 . Ag3 . 59.23(6) yes
Ag18 . Ag79 . Ag3 . 147.70(9) yes
Ag17 . Ag79 . Ag3 . 148.70(9) yes
Ag78 . Ag79 . Ag4 . 58.85(6) yes
Ag18 . Ag79 . Ag4 . 122.35(8) yes
Ag17 . Ag79 . Ag4 . 122.90(8) yes
Ag3 . Ag79 . Ag4 . 57.85(5) yes
Ag78 . Ag79 . Ag80 . 107.32(7) yes
Ag18 . Ag79 . Ag80 . 152.50(8) yes
Ag17 . Ag79 . Ag80 . 93.67(7) yes
Ag3 . Ag79 . Ag80 . 58.97(6) yes
Ag4 . Ag79 . Ag80 . 57.99(6) yes
Ag78 . Ag79 . Ag84 . 89.83(6) yes
Ag18 . Ag79 . Ag84 . 110.19(7) yes
Ag17 . Ag79 . Ag84 . 109.78(7) yes
Ag3 . Ag79 . Ag84 . 59.59(5) yes
Ag4 . Ag79 . Ag84 . 117.44(7) yes
Ag78 . Ag79 . Ag95 . 59.02(6) yes
Ag18 . Ag79 . Ag95 . 60.70(6) yes
Ag17 . Ag79 . Ag95 . 111.64(7) yes
Ag3 . Ag79 . Ag95 . 89.79(6) yes
Ag4 . Ag79 . Ag95 . 117.87(8) yes
Ag78 . Ag79 . Ag96 . 119.98(8) yes
Ag18 . Ag79 . Ag96 . 58.91(6) yes
Ag17 . Ag79 . Ag96 . 59.02(6) yes
Ag3 . Ag79 . Ag96 . 120.14(7) yes
Ag4 . Ag79 . Ag96 . 177.93(8) yes
Ag78 . Ag79 . Ag97 . 147.00(7) yes
Ag18 . Ag79 . Ag97 . 112.84(8) yes
Ag17 . Ag79 . Ag97 . 60.89(6) yes
Ag3 . Ag79 . Ag97 . 90.06(7) yes
Ag4 . Ag79 . Ag97 . 117.02(8) yes
Ag78 . Ag79 . Ag133 . 110.50(8) yes
Ag18 . Ag79 . Ag133 . 94.80(7) yes
Ag17 . Ag79 . Ag133 . 63.21(6) yes
Ag3 . Ag79 . Ag133 . 108.47(7) yes
Ag4 . Ag79 . Ag133 . 59.69(6) yes
Ag78 . Ag79 . Ag134 . 60.51(6) yes
Ag18 . Ag79 . Ag134 . 62.77(6) yes
Ag17 . Ag79 . Ag134 . 94.69(7) yes
Ag3 . Ag79 . Ag134 . 108.18(7) yes
Ag4 . Ag79 . Ag134 . 59.59(6) yes
Ag80 . Ag79 . Ag84 . 89.60(6) yes
Ag80 . Ag79 . Ag95 . 146.39(7) yes
Ag84 . Ag79 . Ag95 . 61.75(6) yes
Ag80 . Ag79 . Ag96 . 121.83(8) yes
Ag84 . Ag79 . Ag96 . 60.56(6) yes
Ag95 . Ag79 . Ag96 . 60.97(6) yes
Ag80 . Ag79 . Ag97 . 59.03(6) yes
Ag84 . Ag79 . Ag97 . 62.06(6) yes
Ag95 . Ag79 . Ag97 . 113.92(7) yes
Ag96 . Ag79 . Ag97 . 62.86(6) yes
Ag80 . Ag79 . Ag133 . 60.56(6) yes
Ag84 . Ag79 . Ag133 . 147.35(9) yes
Ag95 . Ag79 . Ag133 . 150.73(8) yes
Ag96 . Ag79 . Ag133 . 122.23(8) yes
Ag97 . Ag79 . Ag133 . 89.39(7) yes
Ag80 . Ag79 . Ag134 . 109.85(7) yes
Ag84 . Ag79 . Ag134 . 147.87(8) yes
Ag95 . Ag79 . Ag134 . 90.41(7) yes
Ag96 . Ag79 . Ag134 . 121.67(8) yes
Ag97 . Ag79 . Ag134 . 149.97(8) yes
Ag133 . Ag79 . Ag134 . 62.59(7) yes
Ag79 . Ag80 . Ag16 . 92.03(7) yes
Ag79 . Ag80 . Ag15 . 151.09(8) yes
Ag16 . Ag80 . Ag15 . 62.41(6) yes
Ag79 . Ag80 . Ag3 . 59.37(6) yes
Ag16 . Ag80 . Ag3 . 148.01(8) yes
Ag15 . Ag80 . Ag3 . 148.62(8) yes
Ag79 . Ag80 . Ag4 . 58.98(6) yes
Ag16 . Ag80 . Ag4 . 121.46(8) yes
Ag15 . Ag80 . Ag4 . 121.27(8) yes
Ag3 . Ag80 . Ag4 . 58.32(6) yes
Ag79 . Ag80 . Ag81 . 108.90(8) yes
Ag16 . Ag80 . Ag81 . 151.23(8) yes
Ag15 . Ag80 . Ag81 . 91.74(7) yes
Ag3 . Ag80 . Ag81 . 60.00(6) yes
Ag4 . Ag80 . Ag81 . 59.60(6) yes
Ag79 . Ag80 . Ag85 . 89.09(6) yes
Ag16 . Ag80 . Ag85 . 110.42(7) yes
Ag15 . Ag80 . Ag85 . 111.55(8) yes
Ag3 . Ag80 . Ag85 . 59.44(6) yes
Ag4 . Ag80 . Ag85 . 117.76(8) yes
Ag79 . Ag80 . Ag97 . 58.26(6) yes
Ag16 . Ag80 . Ag97 . 60.94(6) yes
Ag15 . Ag80 . Ag97 . 112.98(8) yes
Ag3 . Ag80 . Ag97 . 89.84(7) yes
Ag4 . Ag80 . Ag97 . 117.24(8) yes
Ag79 . Ag80 . Ag98 . 120.31(7) yes
Ag16 . Ag80 . Ag98 . 60.11(6) yes
Ag15 . Ag80 . Ag98 . 60.35(6) yes
Ag3 . Ag80 . Ag98 . 119.69(7) yes
Ag4 . Ag80 . Ag98 . 178.00(8) yes
Ag79 . Ag80 . Ag99 . 147.11(8) yes
Ag16 . Ag80 . Ag99 . 112.12(8) yes
Ag15 . Ag80 . Ag99 . 61.22(6) yes
Ag3 . Ag80 . Ag99 . 90.52(7) yes
Ag4 . Ag80 . Ag99 . 118.52(8) yes
Ag79 . Ag80 . Ag132 . 110.66(8) yes
Ag16 . Ag80 . Ag132 . 94.94(7) yes
Ag15 . Ag80 . Ag132 . 62.13(7) yes
Ag3 . Ag80 . Ag132 . 107.88(8) yes
Ag4 . Ag80 . Ag132 . 59.14(6) yes
Ag79 . Ag80 . Ag133 . 58.83(6) yes
Ag16 . Ag80 . Ag133 . 62.09(6) yes
Ag15 . Ag80 . Ag133 . 95.18(7) yes
Ag3 . Ag80 . Ag133 . 107.39(8) yes
Ag4 . Ag80 . Ag133 . 59.39(6) yes
Ag81 . Ag80 . Ag85 . 89.98(6) yes
Ag81 . Ag80 . Ag97 . 147.26(8) yes
Ag85 . Ag80 . Ag97 . 61.71(6) yes
Ag81 . Ag80 . Ag98 . 119.78(8) yes
Ag85 . Ag80 . Ag98 . 60.25(6) yes
Ag97 . Ag80 . Ag98 . 62.10(6) yes
Ag81 . Ag80 . Ag99 . 58.92(6) yes
Ag85 . Ag80 . Ag99 . 62.23(6) yes
Ag97 . Ag80 . Ag99 . 113.60(8) yes
Ag98 . Ag80 . Ag99 . 60.89(6) yes
Ag81 . Ag80 . Ag132 . 59.73(6) yes
Ag85 . Ag80 . Ag132 . 147.48(7) yes
Ag97 . Ag80 . Ag132 . 150.73(8) yes
Ag98 . Ag80 . Ag132 . 122.45(8) yes
Ag99 . Ag80 . Ag132 . 89.93(7) yes
Ag81 . Ag80 . Ag133 . 111.82(8) yes
Ag85 . Ag80 . Ag133 . 145.18(8) yes
Ag97 . Ag80 . Ag133 . 87.93(7) yes
Ag98 . Ag80 . Ag133 . 122.12(8) yes
Ag99 . Ag80 . Ag133 . 152.35(8) yes
Ag132 . Ag80 . Ag133 . 64.90(6) yes
Ag77 . Ag81 . Ag80 . 107.18(7) yes
Ag77 . Ag81 . Ag3 . 58.86(6) yes
Ag80 . Ag81 . Ag3 . 59.25(6) yes
Ag77 . Ag81 . Ag24 . 151.89(8) yes
Ag80 . Ag81 . Ag24 . 92.74(7) yes
Ag3 . Ag81 . Ag24 . 148.42(9) yes
Ag77 . Ag81 . Ag23 . 92.61(8) yes
Ag80 . Ag81 . Ag23 . 151.56(8) yes
Ag3 . Ag81 . Ag23 . 148.16(9) yes
Ag24 . Ag81 . Ag23 . 62.42(7) yes
Ag77 . Ag81 . Ag4 . 58.28(6) yes
Ag80 . Ag81 . Ag4 . 58.29(6) yes
Ag3 . Ag81 . Ag4 . 57.64(6) yes
Ag24 . Ag81 . Ag4 . 122.29(7) yes
Ag23 . Ag81 . Ag4 . 121.72(8) yes
Ag77 . Ag81 . Ag86 . 89.29(7) yes
Ag80 . Ag81 . Ag86 . 89.75(6) yes
Ag3 . Ag81 . Ag86 . 59.23(6) yes
Ag24 . Ag81 . Ag86 . 110.91(8) yes
Ag23 . Ag81 . Ag86 . 111.20(7) yes
Ag77 . Ag81 . Ag99 . 146.95(8) yes
Ag80 . Ag81 . Ag99 . 59.72(6) yes
Ag3 . Ag81 . Ag99 . 90.55(7) yes
Ag24 . Ag81 . Ag99 . 60.68(6) yes
Ag23 . Ag81 . Ag99 . 112.36(8) yes
Ag77 . Ag81 . Ag100 . 120.58(7) yes
Ag80 . Ag81 . Ag100 . 121.40(8) yes
Ag3 . Ag81 . Ag100 . 120.20(7) yes
Ag24 . Ag81 . Ag100 . 59.69(6) yes
Ag23 . Ag81 . Ag100 . 59.73(6) yes
Ag77 . Ag81 . Ag101 . 59.09(6) yes
Ag80 . Ag81 . Ag101 . 146.54(8) yes
Ag3 . Ag81 . Ag101 . 89.64(7) yes
Ag24 . Ag81 . Ag101 . 112.68(7) yes
Ag23 . Ag81 . Ag101 . 61.55(6) yes
Ag77 . Ag81 . Ag132 . 109.29(8) yes
Ag80 . Ag81 . Ag132 . 60.50(6) yes
Ag3 . Ag81 . Ag132 . 107.90(7) yes
Ag24 . Ag81 . Ag132 . 63.30(6) yes
Ag23 . Ag81 . Ag132 . 94.10(7) yes
Ag77 . Ag81 . Ag136 . 60.31(6) yes
Ag80 . Ag81 . Ag136 . 109.40(7) yes
Ag3 . Ag81 . Ag136 . 107.58(8) yes
Ag24 . Ag81 . Ag136 . 94.78(7) yes
Ag23 . Ag81 . Ag136 . 62.72(6) yes
Ag4 . Ag81 . Ag86 . 116.87(7) yes
Ag4 . Ag81 . Ag99 . 118.01(8) yes
Ag86 . Ag81 . Ag99 . 62.19(6) yes
Ag4 . Ag81 . Ag100 . 177.80(8) yes
Ag86 . Ag81 . Ag100 . 60.97(6) yes
Ag99 . Ag81 . Ag100 . 61.72(6) yes
Ag4 . Ag81 . Ag101 . 117.37(8) yes
Ag86 . Ag81 . Ag101 . 61.62(6) yes
Ag99 . Ag81 . Ag101 . 113.39(7) yes
Ag100 . Ag81 . Ag101 . 61.51(6) yes
Ag4 . Ag81 . Ag132 . 59.00(6) yes
Ag86 . Ag81 . Ag132 . 148.11(8) yes
Ag99 . Ag81 . Ag132 . 90.85(7) yes
Ag100 . Ag81 . Ag132 . 122.99(8) yes
Ag101 . Ag81 . Ag132 . 150.24(8) yes
Ag4 . Ag81 . Ag136 . 59.00(6) yes
Ag86 . Ag81 . Ag136 . 147.36(9) yes
Ag99 . Ag81 . Ag136 . 150.37(8) yes
Ag100 . Ag81 . Ag136 . 122.44(7) yes
Ag101 . Ag81 . Ag136 . 90.50(7) yes
Ag132 . Ag81 . Ag136 . 61.68(6) yes
Ag77 . Ag82 . Ag2 . 120.35(7) yes
Ag77 . Ag82 . Ag3 . 60.85(6) yes
Ag2 . Ag82 . Ag3 . 59.50(6) yes
Ag77 . Ag82 . Ag83 . 90.61(6) yes
Ag2 . Ag82 . Ag83 . 59.43(6) yes
Ag3 . Ag82 . Ag83 . 59.55(6) yes
Ag77 . Ag82 . Ag86 . 90.25(7) yes
Ag2 . Ag82 . Ag86 . 59.24(6) yes
Ag3 . Ag82 . Ag86 . 59.30(6) yes
Ag83 . Ag82 . Ag86 . 108.16(7) yes
Ag77 . Ag82 . Ag87 . 178.98(8) yes
Ag2 . Ag82 . Ag87 . 60.61(6) yes
Ag3 . Ag82 . Ag87 . 120.11(8) yes
Ag83 . Ag82 . Ag87 . 90.22(6) yes
Ag86 . Ag82 . Ag87 . 90.05(7) yes
Ag77 . Ag82 . Ag92 . 60.09(6) yes
Ag2 . Ag82 . Ag92 . 179.46(8) yes
Ag3 . Ag82 . Ag92 . 120.94(7) yes
Ag83 . Ag82 . Ag92 . 121.02(8) yes
Ag86 . Ag82 . Ag92 . 120.61(8) yes
Ag77 . Ag82 . Ag93 . 58.65(6) yes
Ag2 . Ag82 . Ag93 . 120.45(7) yes
Ag3 . Ag82 . Ag93 . 89.46(7) yes
Ag83 . Ag82 . Ag93 . 61.04(6) yes
Ag86 . Ag82 . Ag93 . 145.04(7) yes
Ag77 . Ag82 . Ag101 . 59.35(6) yes
Ag2 . Ag82 . Ag101 . 119.16(8) yes
Ag3 . Ag82 . Ag101 . 89.25(7) yes
Ag83 . Ag82 . Ag101 . 145.61(7) yes
Ag86 . Ag82 . Ag101 . 59.92(6) yes
Ag77 . Ag82 . Ag102 . 119.61(8) yes
Ag2 . Ag82 . Ag102 . 120.04(7) yes
Ag3 . Ag82 . Ag102 . 179.53(8) yes
Ag83 . Ag82 . Ag102 . 120.18(8) yes
Ag86 . Ag82 . Ag102 . 120.65(7) yes
Ag77 . Ag82 . Ag103 . 120.71(8) yes
Ag2 . Ag82 . Ag103 . 89.92(7) yes
Ag3 . Ag82 . Ag103 . 120.39(7) yes
Ag83 . Ag82 . Ag103 . 60.85(6) yes
Ag86 . Ag82 . Ag103 . 145.54(8) yes
Ag77 . Ag82 . Ag111 . 120.38(7) yes
Ag2 . Ag82 . Ag111 . 89.29(7) yes
Ag3 . Ag82 . Ag111 . 119.68(8) yes
Ag83 . Ag82 . Ag111 . 145.21(8) yes
Ag86 . Ag82 . Ag111 . 60.38(6) yes
Ag87 . Ag82 . Ag92 . 118.95(7) yes
Ag87 . Ag82 . Ag93 . 121.35(8) yes
Ag92 . Ag82 . Ag93 . 60.00(6) yes
Ag87 . Ag82 . Ag101 . 120.03(7) yes
Ag92 . Ag82 . Ag101 . 60.70(6) yes
Ag93 . Ag82 . Ag101 . 108.59(7) yes
Ag87 . Ag82 . Ag102 . 59.43(6) yes
Ag92 . Ag82 . Ag102 . 59.52(6) yes
Ag93 . Ag82 . Ag102 . 90.71(7) yes
Ag101 . Ag82 . Ag102 . 91.11(7) yes
Ag87 . Ag82 . Ag103 . 59.28(6) yes
Ag92 . Ag82 . Ag103 . 90.07(7) yes
Ag93 . Ag82 . Ag103 . 62.07(6) yes
Ag101 . Ag82 . Ag103 . 147.25(8) yes
Ag102 . Ag82 . Ag103 . 59.34(6) yes
Ag87 . Ag82 . Ag111 . 58.99(6) yes
Ag92 . Ag82 . Ag111 . 90.20(7) yes
Ag93 . Ag82 . Ag111 . 147.20(8) yes
Ag101 . Ag82 . Ag111 . 61.04(6) yes
Ag102 . Ag82 . Ag111 . 60.27(6) yes
Ag103 . Ag82 . Ag111 . 108.40(7) yes
Ag82 . Ag83 . Ag78 . 90.56(6) yes
Ag82 . Ag83 . Ag3 . 59.46(6) yes
Ag78 . Ag83 . Ag3 . 60.74(6) yes
Ag82 . Ag83 . Ag2 . 59.71(6) yes
Ag78 . Ag83 . Ag2 . 120.30(8) yes
Ag3 . Ag83 . Ag2 . 59.57(6) yes
Ag82 . Ag83 . Ag84 . 108.30(8) yes
Ag78 . Ag83 . Ag84 . 90.21(7) yes
Ag3 . Ag83 . Ag84 . 59.53(6) yes
Ag2 . Ag83 . Ag84 . 59.09(6) yes
Ag82 . Ag83 . Ag88 . 90.50(6) yes
Ag78 . Ag83 . Ag88 . 178.69(8) yes
Ag3 . Ag83 . Ag88 . 120.51(8) yes
Ag2 . Ag83 . Ag88 . 60.94(6) yes
Ag84 . Ag83 . Ag88 . 90.18(7) yes
Ag82 . Ag83 . Ag93 . 60.71(6) yes
Ag78 . Ag83 . Ag93 . 58.85(6) yes
Ag3 . Ag83 . Ag93 . 89.22(7) yes
Ag2 . Ag83 . Ag93 . 120.40(7) yes
Ag84 . Ag83 . Ag93 . 145.12(8) yes
Ag82 . Ag83 . Ag94 . 120.37(8) yes
Ag78 . Ag83 . Ag94 . 59.71(6) yes
Ag3 . Ag83 . Ag94 . 120.44(7) yes
Ag2 . Ag83 . Ag94 . 179.92(8) yes
Ag84 . Ag83 . Ag94 . 120.83(7) yes
Ag82 . Ag83 . Ag95 . 145.57(8) yes
Ag78 . Ag83 . Ag95 . 59.10(6) yes
Ag3 . Ag83 . Ag95 . 89.48(6) yes
Ag2 . Ag83 . Ag95 . 119.36(8) yes
Ag84 . Ag83 . Ag95 . 60.27(6) yes
Ag82 . Ag83 . Ag103 . 60.65(6) yes
Ag78 . Ag83 . Ag103 . 120.73(7) yes
Ag3 . Ag83 . Ag103 . 120.10(7) yes
Ag2 . Ag83 . Ag103 . 89.97(6) yes
Ag84 . Ag83 . Ag103 . 145.50(8) yes
Ag82 . Ag83 . Ag104 . 120.12(7) yes
Ag78 . Ag83 . Ag104 . 119.08(8) yes
Ag3 . Ag83 . Ag104 . 179.45(8) yes
Ag2 . Ag83 . Ag104 . 120.62(7) yes
Ag84 . Ag83 . Ag104 . 121.01(7) yes
Ag82 . Ag83 . Ag105 . 145.45(8) yes
Ag78 . Ag83 . Ag105 . 120.18(7) yes
Ag3 . Ag83 . Ag105 . 119.80(8) yes
Ag2 . Ag83 . Ag105 . 89.24(7) yes
Ag84 . Ag83 . Ag105 . 60.27(6) yes
Ag88 . Ag83 . Ag93 . 121.13(7) yes
Ag88 . Ag83 . Ag94 . 119.05(8) yes
Ag93 . Ag83 . Ag94 . 59.68(6) yes
Ag88 . Ag83 . Ag95 . 120.10(7) yes
Ag93 . Ag83 . Ag95 . 108.45(7) yes
Ag94 . Ag83 . Ag95 . 60.57(6) yes
Ag88 . Ag83 . Ag103 . 59.24(6) yes
Ag93 . Ag83 . Ag103 . 61.89(6) yes
Ag94 . Ag83 . Ag103 . 90.09(7) yes
Ag95 . Ag83 . Ag103 . 147.13(8) yes
Ag88 . Ag83 . Ag104 . 59.68(6) yes
Ag93 . Ag83 . Ag104 . 90.25(7) yes
Ag94 . Ag83 . Ag104 . 59.38(6) yes
Ag95 . Ag83 . Ag104 . 90.84(7) yes
Ag103 . Ag83 . Ag104 . 59.48(6) yes
Ag88 . Ag83 . Ag105 . 59.02(5) yes
Ag93 . Ag83 . Ag105 . 147.33(8) yes
Ag94 . Ag83 . Ag105 . 90.69(7) yes
Ag95 . Ag83 . Ag105 . 61.08(5) yes
Ag103 . Ag83 . Ag105 . 108.65(7) yes
Ag104 . Ag83 . Ag105 . 60.74(6) yes
Ag83 . Ag84 . Ag79 . 89.98(7) yes
Ag83 . Ag84 . Ag3 . 58.86(6) yes
Ag79 . Ag84 . Ag3 . 60.77(6) yes
Ag83 . Ag84 . Ag2 . 59.06(6) yes
Ag79 . Ag84 . Ag2 . 120.09(7) yes
Ag3 . Ag84 . Ag2 . 59.33(5) yes
Ag83 . Ag84 . Ag85 . 107.60(7) yes
Ag79 . Ag84 . Ag85 . 90.31(6) yes
Ag3 . Ag84 . Ag85 . 59.26(6) yes
Ag2 . Ag84 . Ag85 . 59.31(6) yes
Ag83 . Ag84 . Ag89 . 90.80(6) yes
Ag79 . Ag84 . Ag89 . 178.24(8) yes
Ag3 . Ag84 . Ag89 . 120.97(7) yes
Ag2 . Ag84 . Ag89 . 61.64(6) yes
Ag85 . Ag84 . Ag89 . 90.96(7) yes
Ag83 . Ag84 . Ag95 . 60.04(6) yes
Ag79 . Ag84 . Ag95 . 59.11(6) yes
Ag3 . Ag84 . Ag95 . 88.96(7) yes
Ag2 . Ag84 . Ag95 . 119.10(8) yes
Ag85 . Ag84 . Ag95 . 144.99(8) yes
Ag83 . Ag84 . Ag96 . 119.82(8) yes
Ag79 . Ag84 . Ag96 . 59.66(6) yes
Ag3 . Ag84 . Ag96 . 120.42(7) yes
Ag2 . Ag84 . Ag96 . 178.87(9) yes
Ag85 . Ag84 . Ag96 . 121.64(7) yes
Ag83 . Ag84 . Ag97 . 144.09(8) yes
Ag79 . Ag84 . Ag97 . 58.48(6) yes
Ag3 . Ag84 . Ag97 . 88.69(7) yes
Ag2 . Ag84 . Ag97 . 119.62(8) yes
Ag85 . Ag84 . Ag97 . 60.34(6) yes
Ag83 . Ag84 . Ag105 . 60.36(6) yes
Ag79 . Ag84 . Ag105 . 120.14(8) yes
Ag3 . Ag84 . Ag105 . 119.21(8) yes
Ag2 . Ag84 . Ag105 . 89.27(6) yes
Ag85 . Ag84 . Ag105 . 145.38(7) yes
Ag83 . Ag84 . Ag106 . 121.24(7) yes
Ag79 . Ag84 . Ag106 . 117.79(7) yes
Ag3 . Ag84 . Ag106 . 178.50(8) yes
Ag2 . Ag84 . Ag106 . 122.11(7) yes
Ag85 . Ag84 . Ag106 . 121.60(8) yes
Ag83 . Ag84 . Ag107 . 145.75(7) yes
Ag79 . Ag84 . Ag107 . 120.61(7) yes
Ag3 . Ag84 . Ag107 . 120.45(8) yes
Ag2 . Ag84 . Ag107 . 90.13(7) yes
Ag85 . Ag84 . Ag107 . 61.19(6) yes
Ag89 . Ag84 . Ag95 . 120.05(7) yes
Ag89 . Ag84 . Ag96 . 118.59(7) yes
Ag95 . Ag84 . Ag96 . 59.79(6) yes
Ag89 . Ag84 . Ag97 . 121.26(8) yes
Ag95 . Ag84 . Ag97 . 108.73(7) yes
Ag96 . Ag84 . Ag97 . 61.31(6) yes
Ag89 . Ag84 . Ag105 . 59.02(6) yes
Ag95 . Ag84 . Ag105 . 61.04(6) yes
Ag96 . Ag84 . Ag105 . 89.97(6) yes
Ag97 . Ag84 . Ag105 . 148.37(7) yes
Ag89 . Ag84 . Ag106 . 60.47(6) yes
Ag95 . Ag84 . Ag106 . 89.88(7) yes
Ag96 . Ag84 . Ag106 . 58.13(5) yes
Ag97 . Ag84 . Ag106 . 90.79(7) yes
Ag105 . Ag84 . Ag106 . 60.92(6) yes
Ag89 . Ag84 . Ag107 . 59.10(6) yes
Ag95 . Ag84 . Ag107 . 147.34(7) yes
Ag96 . Ag84 . Ag107 . 90.90(7) yes
Ag97 . Ag84 . Ag107 . 62.15(6) yes
Ag105 . Ag84 . Ag107 . 108.90(7) yes
Ag106 . Ag84 . Ag107 . 60.44(6) yes
Ag84 . Ag85 . Ag80 . 90.99(7) yes
Ag84 . Ag85 . Ag3 . 59.76(6) yes
Ag80 . Ag85 . Ag3 . 60.70(6) yes
Ag84 . Ag85 . Ag2 . 59.40(6) yes
Ag80 . Ag85 . Ag2 . 120.22(8) yes
Ag3 . Ag85 . Ag2 . 59.53(6) yes
Ag84 . Ag85 . Ag86 . 108.14(8) yes
Ag80 . Ag85 . Ag86 . 89.74(6) yes
Ag3 . Ag85 . Ag86 . 59.11(6) yes
Ag2 . Ag85 . Ag86 . 59.25(6) yes
Ag84 . Ag85 . Ag90 . 89.76(6) yes
Ag80 . Ag85 . Ag90 . 178.92(9) yes
Ag3 . Ag85 . Ag90 . 120.37(7) yes
Ag2 . Ag85 . Ag90 . 60.85(6) yes
Ag86 . Ag85 . Ag90 . 90.76(6) yes
Ag84 . Ag85 . Ag97 . 60.52(6) yes
Ag80 . Ag85 . Ag97 . 59.11(5) yes
Ag3 . Ag85 . Ag97 . 89.07(7) yes
Ag2 . Ag85 . Ag97 . 119.89(8) yes
Ag86 . Ag85 . Ag97 . 144.66(8) yes
Ag84 . Ag85 . Ag98 . 121.47(7) yes
Ag80 . Ag85 . Ag98 . 59.55(6) yes
Ag3 . Ag85 . Ag98 . 120.25(7) yes
Ag2 . Ag85 . Ag98 . 178.98(8) yes
Ag86 . Ag85 . Ag98 . 119.74(7) yes
Ag84 . Ag85 . Ag99 . 146.08(8) yes
Ag80 . Ag85 . Ag99 . 59.23(6) yes
Ag3 . Ag85 . Ag99 . 89.51(7) yes
Ag2 . Ag85 . Ag99 . 119.34(7) yes
Ag86 . Ag85 . Ag99 . 60.10(6) yes
Ag84 . Ag85 . Ag107 . 60.37(6) yes
Ag80 . Ag85 . Ag107 . 121.03(7) yes
Ag3 . Ag85 . Ag107 . 120.12(8) yes
Ag2 . Ag85 . Ag107 . 89.71(7) yes
Ag86 . Ag85 . Ag107 . 145.53(7) yes
Ag84 . Ag85 . Ag108 . 120.40(7) yes
Ag80 . Ag85 . Ag108 . 119.53(8) yes
Ag3 . Ag85 . Ag108 . 179.66(8) yes
Ag2 . Ag85 . Ag108 . 120.24(7) yes
Ag86 . Ag85 . Ag108 . 120.58(7) yes
Ag84 . Ag85 . Ag109 . 144.54(7) yes
Ag80 . Ag85 . Ag109 . 120.50(7) yes
Ag3 . Ag85 . Ag109 . 119.41(7) yes
Ag2 . Ag85 . Ag109 . 88.73(6) yes
Ag86 . Ag85 . Ag109 . 60.31(6) yes
Ag90 . Ag85 . Ag97 . 120.70(7) yes
Ag90 . Ag85 . Ag98 . 119.38(8) yes
Ag97 . Ag85 . Ag98 . 60.96(6) yes
Ag90 . Ag85 . Ag99 . 120.27(7) yes
Ag97 . Ag85 . Ag99 . 108.98(7) yes
Ag98 . Ag85 . Ag99 . 59.64(6) yes
Ag90 . Ag85 . Ag107 . 58.77(5) yes
Ag97 . Ag85 . Ag107 . 61.93(6) yes
Ag98 . Ag85 . Ag107 . 91.24(7) yes
Ag99 . Ag85 . Ag107 . 147.27(8) yes
Ag90 . Ag85 . Ag108 . 59.40(6) yes
Ag97 . Ag85 . Ag108 . 91.27(7) yes
Ag98 . Ag85 . Ag108 . 59.98(6) yes
Ag99 . Ag85 . Ag108 . 90.41(7) yes
Ag107 . Ag85 . Ag108 . 60.03(6) yes
Ag90 . Ag85 . Ag109 . 59.01(6) yes
Ag97 . Ag85 . Ag109 . 148.21(8) yes
Ag98 . Ag85 . Ag109 . 90.59(7) yes
Ag99 . Ag85 . Ag109 . 61.27(6) yes
Ag107 . Ag85 . Ag109 . 108.50(7) yes
Ag108 . Ag85 . Ag109 . 60.28(6) yes
Ag85 . Ag86 . Ag82 . 107.80(7) yes
Ag85 . Ag86 . Ag81 . 90.53(6) yes
Ag82 . Ag86 . Ag81 . 90.87(7) yes
Ag85 . Ag86 . Ag2 . 59.08(6) yes
Ag82 . Ag86 . Ag2 . 59.41(6) yes
Ag81 . Ag86 . Ag2 . 120.96(7) yes
Ag85 . Ag86 . Ag3 . 59.27(6) yes
Ag82 . Ag86 . Ag3 . 59.19(6) yes
Ag81 . Ag86 . Ag3 . 61.44(6) yes
Ag2 . Ag86 . Ag3 . 59.52(6) yes
Ag85 . Ag86 . Ag87 . 102.83(6) yes
Ag82 . Ag86 . Ag87 . 44.57(5) yes
Ag81 . Ag86 . Ag87 . 135.43(7) yes
Ag2 . Ag86 . Ag87 . 44.94(5) yes
Ag3 . Ag86 . Ag87 . 89.23(6) yes
Ag85 . Ag86 . Ag91 . 90.52(6) yes
Ag82 . Ag86 . Ag91 . 90.58(7) yes
Ag81 . Ag86 . Ag91 . 177.86(8) yes
Ag2 . Ag86 . Ag91 . 61.16(6) yes
Ag3 . Ag86 . Ag91 . 120.68(7) yes
Ag85 . Ag86 . Ag99 . 60.83(6) yes
Ag82 . Ag86 . Ag99 . 145.83(7) yes
Ag81 . Ag86 . Ag99 . 59.09(6) yes
Ag2 . Ag86 . Ag99 . 119.91(7) yes
Ag3 . Ag86 . Ag99 . 90.04(6) yes
Ag85 . Ag86 . Ag100 . 121.24(8) yes
Ag82 . Ag86 . Ag100 . 121.02(8) yes
Ag81 . Ag86 . Ag100 . 60.15(6) yes
Ag2 . Ag86 . Ag100 . 178.88(8) yes
Ag3 . Ag86 . Ag100 . 121.59(7) yes
Ag85 . Ag86 . Ag101 . 145.47(7) yes
Ag82 . Ag86 . Ag101 . 60.58(6) yes
Ag81 . Ag86 . Ag101 . 59.29(6) yes
Ag2 . Ag86 . Ag101 . 119.99(8) yes
Ag3 . Ag86 . Ag101 . 89.57(7) yes
Ag85 . Ag86 . Ag109 . 60.30(6) yes
Ag82 . Ag86 . Ag109 . 144.63(8) yes
Ag81 . Ag86 . Ag109 . 120.61(8) yes
Ag2 . Ag86 . Ag109 . 88.62(7) yes
Ag3 . Ag86 . Ag109 . 119.56(7) yes
Ag85 . Ag86 . Ag110 . 121.66(8) yes
Ag82 . Ag86 . Ag110 . 119.90(7) yes
Ag81 . Ag86 . Ag110 . 118.53(7) yes
Ag2 . Ag86 . Ag110 . 120.51(7) yes
Ag3 . Ag86 . Ag110 . 179.02(9) yes
Ag85 . Ag86 . Ag111 . 145.12(7) yes
Ag82 . Ag86 . Ag111 . 60.19(6) yes
Ag81 . Ag86 . Ag111 . 120.48(7) yes
Ag2 . Ag86 . Ag111 . 89.27(7) yes
Ag3 . Ag86 . Ag111 . 119.38(8) yes
Ag87 . Ag86 . Ag91 . 46.01(5) yes
Ag87 . Ag86 . Ag99 . 160.87(7) yes
Ag91 . Ag86 . Ag99 . 119.97(8) yes
Ag87 . Ag86 . Ag100 . 134.47(6) yes
Ag91 . Ag86 . Ag100 . 117.72(7) yes
Ag99 . Ag86 . Ag100 . 60.42(6) yes
Ag87 . Ag86 . Ag101 . 90.19(6) yes
Ag91 . Ag86 . Ag101 . 120.25(7) yes
Ag99 . Ag86 . Ag101 . 108.92(7) yes
Ag100 . Ag86 . Ag101 . 60.47(6) yes
Ag87 . Ag86 . Ag109 . 102.63(6) yes
Ag91 . Ag86 . Ag109 . 58.48(6) yes
Ag99 . Ag86 . Ag109 . 61.52(6) yes
Ag100 . Ag86 . Ag109 . 90.67(7) yes
Ag101 . Ag86 . Ag109 . 147.84(8) yes
Ag87 . Ag86 . Ag110 . 90.23(6) yes
Ag91 . Ag86 . Ag110 . 59.35(6) yes
Ag99 . Ag86 . Ag110 . 90.74(7) yes
Ag100 . Ag86 . Ag110 . 58.38(6) yes
Ag101 . Ag86 . Ag110 . 89.62(7) yes
Ag87 . Ag86 . Ag111 . 44.34(5) yes
Ag91 . Ag86 . Ag111 . 59.08(6) yes
Ag99 . Ag86 . Ag111 . 147.31(8) yes
Ag100 . Ag86 . Ag111 . 90.13(6) yes
Ag101 . Ag86 . Ag111 . 61.19(6) yes
Ag109 . Ag86 . Ag110 . 61.37(6) yes
Ag109 . Ag86 . Ag111 . 108.83(7) yes
Ag110 . Ag86 . Ag111 . 59.72(6) yes
Ag12 . Ag87 . Ag11 . 62.59(6) yes
Ag12 . Ag87 . Ag2 . 147.19(9) yes
Ag11 . Ag87 . Ag2 . 149.26(8) yes
Ag12 . Ag87 . Ag82 . 110.05(7) yes
Ag11 . Ag87 . Ag82 . 111.82(8) yes
Ag2 . Ag87 . Ag82 . 59.44(6) yes
Ag12 . Ag87 . Ag1 . 121.81(8) yes
Ag11 . Ag87 . Ag1 . 121.03(8) yes
Ag2 . Ag87 . Ag1 . 58.25(6) yes
Ag82 . Ag87 . Ag1 . 117.69(7) yes
Ag12 . Ag87 . Ag86 . 104.91(6) yes
Ag11 . Ag87 . Ag86 . 151.38(7) yes
Ag2 . Ag87 . Ag86 . 44.18(5) yes
Ag82 . Ag87 . Ag86 . 45.38(5) yes
Ag1 . Ag87 . Ag86 . 87.58(6) yes
Ag12 . Ag87 . Ag88 . 152.36(8) yes
Ag11 . Ag87 . Ag88 . 92.54(7) yes
Ag2 . Ag87 . Ag88 . 59.70(6) yes
Ag82 . Ag87 . Ag88 . 89.58(6) yes
Ag1 . Ag87 . Ag88 . 59.09(6) yes
Ag12 . Ag87 . Ag91 . 91.02(7) yes
Ag11 . Ag87 . Ag91 . 149.87(8) yes
Ag2 . Ag87 . Ag91 . 59.86(6) yes
Ag82 . Ag87 . Ag91 . 89.93(7) yes
Ag1 . Ag87 . Ag91 . 59.14(6) yes
Ag12 . Ag87 . Ag102 . 59.80(6) yes
Ag11 . Ag87 . Ag102 . 60.13(6) yes
Ag2 . Ag87 . Ag102 . 120.03(7) yes
Ag82 . Ag87 . Ag102 . 60.58(6) yes
Ag1 . Ag87 . Ag102 . 178.23(8) yes
Ag12 . Ag87 . Ag103 . 112.20(8) yes
Ag11 . Ag87 . Ag103 . 61.78(6) yes
Ag2 . Ag87 . Ag103 . 90.71(7) yes
Ag82 . Ag87 . Ag103 . 61.79(6) yes
Ag1 . Ag87 . Ag103 . 118.51(8) yes
Ag12 . Ag87 . Ag111 . 60.00(6) yes
Ag11 . Ag87 . Ag111 . 112.16(8) yes
Ag2 . Ag87 . Ag111 . 90.13(7) yes
Ag82 . Ag87 . Ag111 . 61.61(6) yes
Ag1 . Ag87 . Ag111 . 118.29(8) yes
Ag12 . Ag87 . Ag130 . 95.62(7) yes
Ag11 . Ag87 . Ag130 . 62.32(6) yes
Ag2 . Ag87 . Ag130 . 107.80(7) yes
Ag82 . Ag87 . Ag130 . 147.44(8) yes
Ag1 . Ag87 . Ag130 . 58.71(6) yes
Ag12 . Ag87 . Ag131 . 62.71(6) yes
Ag11 . Ag87 . Ag131 . 93.97(7) yes
Ag2 . Ag87 . Ag131 . 107.55(8) yes
Ag82 . Ag87 . Ag131 . 146.66(8) yes
Ag1 . Ag87 . Ag131 . 59.10(6) yes
Ag86 . Ag87 . Ag88 . 102.73(6) yes
Ag86 . Ag87 . Ag91 . 44.55(5) yes
Ag88 . Ag87 . Ag91 . 108.82(7) yes
Ag86 . Ag87 . Ag102 . 91.25(6) yes
Ag88 . Ag87 . Ag102 . 119.94(8) yes
Ag91 . Ag87 . Ag102 . 120.69(8) yes
Ag86 . Ag87 . Ag103 . 105.62(6) yes
Ag88 . Ag87 . Ag103 . 59.42(6) yes
Ag91 . Ag87 . Ag103 . 147.75(7) yes
Ag102 . Ag87 . Ag103 . 60.55(6) yes
Ag86 . Ag87 . Ag111 . 45.95(5) yes
Ag88 . Ag87 . Ag111 . 147.01(7) yes
Ag91 . Ag87 . Ag111 . 59.16(6) yes
Ag102 . Ag87 . Ag111 . 61.55(6) yes
Ag103 . Ag87 . Ag111 . 112.59(8) yes
Ag86 . Ag87 . Ag130 . 146.23(7) yes
Ag88 . Ag87 . Ag130 . 60.08(6) yes
Ag91 . Ag87 . Ag130 . 109.87(8) yes
Ag102 . Ag87 . Ag130 . 122.40(8) yes
Ag103 . Ag87 . Ag130 . 90.53(7) yes
Ag86 . Ag87 . Ag131 . 102.79(7) yes
Ag88 . Ag87 . Ag131 . 110.77(7) yes
Ag91 . Ag87 . Ag131 . 59.09(6) yes
Ag102 . Ag87 . Ag131 . 122.51(7) yes
Ag103 . Ag87 . Ag131 . 151.39(8) yes
Ag111 . Ag87 . Ag130 . 150.85(8) yes
Ag111 . Ag87 . Ag131 . 89.76(7) yes
Ag130 . Ag87 . Ag131 . 63.31(6) yes
Ag87 . Ag88 . Ag10 . 92.11(7) yes
Ag87 . Ag88 . Ag2 . 59.54(6) yes
Ag10 . Ag88 . Ag2 . 148.42(8) yes
Ag87 . Ag88 . Ag9 . 150.90(8) yes
Ag10 . Ag88 . Ag9 . 61.91(7) yes
Ag2 . Ag88 . Ag9 . 148.73(8) yes
Ag87 . Ag88 . Ag83 . 89.70(6) yes
Ag10 . Ag88 . Ag83 . 111.38(8) yes
Ag2 . Ag88 . Ag83 . 59.31(6) yes
Ag9 . Ag88 . Ag83 . 111.07(7) yes
Ag87 . Ag88 . Ag1 . 59.24(6) yes
Ag10 . Ag88 . Ag1 . 121.44(7) yes
Ag2 . Ag88 . Ag1 . 58.24(6) yes
Ag9 . Ag88 . Ag1 . 121.46(8) yes
Ag83 . Ag88 . Ag1 . 117.55(8) yes
Ag87 . Ag88 . Ag89 . 108.37(8) yes
Ag10 . Ag88 . Ag89 . 151.07(8) yes
Ag2 . Ag88 . Ag89 . 59.56(6) yes
Ag9 . Ag88 . Ag89 . 92.51(7) yes
Ag83 . Ag88 . Ag89 . 89.50(6) yes
Ag87 . Ag88 . Ag103 . 59.53(6) yes
Ag10 . Ag88 . Ag103 . 60.89(6) yes
Ag2 . Ag88 . Ag103 . 90.67(7) yes
Ag9 . Ag88 . Ag103 . 111.55(8) yes
Ag83 . Ag88 . Ag103 . 62.08(6) yes
Ag87 . Ag88 . Ag104 . 120.22(8) yes
Ag10 . Ag88 . Ag104 . 60.08(6) yes
Ag2 . Ag88 . Ag104 . 119.92(7) yes
Ag9 . Ag88 . Ag104 . 59.96(6) yes
Ag83 . Ag88 . Ag104 . 60.61(6) yes
Ag87 . Ag88 . Ag105 . 147.24(8) yes
Ag10 . Ag88 . Ag105 . 112.83(8) yes
Ag2 . Ag88 . Ag105 . 90.11(7) yes
Ag9 . Ag88 . Ag105 . 61.37(6) yes
Ag83 . Ag88 . Ag105 . 62.16(6) yes
Ag87 . Ag88 . Ag129 . 110.65(7) yes
Ag10 . Ag88 . Ag129 . 94.43(7) yes
Ag2 . Ag88 . Ag129 . 107.89(8) yes
Ag9 . Ag88 . Ag129 . 62.39(6) yes
Ag83 . Ag88 . Ag129 . 146.74(8) yes
Ag87 . Ag88 . Ag130 . 60.31(6) yes
Ag10 . Ag88 . Ag130 . 62.60(6) yes
Ag2 . Ag88 . Ag130 . 107.86(7) yes
Ag9 . Ag88 . Ag130 . 94.07(7) yes
Ag83 . Ag88 . Ag130 . 147.88(8) yes
Ag1 . Ag88 . Ag89 . 58.70(6) yes
Ag1 . Ag88 . Ag103 . 118.76(8) yes
Ag89 . Ag88 . Ag103 . 147.49(8) yes
Ag1 . Ag88 . Ag104 . 178.16(8) yes
Ag89 . Ag88 . Ag104 . 120.62(7) yes
Ag103 . Ag88 . Ag104 . 60.73(6) yes
Ag1 . Ag88 . Ag105 . 117.23(8) yes
Ag89 . Ag88 . Ag105 . 58.53(6) yes
Ag103 . Ag88 . Ag105 . 113.56(7) yes
Ag104 . Ag88 . Ag105 . 62.13(6) yes
Ag1 . Ag88 . Ag129 . 59.08(6) yes
Ag89 . Ag88 . Ag129 . 59.70(6) yes
Ag103 . Ag88 . Ag129 . 151.00(8) yes
Ag104 . Ag88 . Ag129 . 122.32(8) yes
Ag105 . Ag88 . Ag129 . 89.10(7) yes
Ag1 . Ag88 . Ag130 . 58.84(6) yes
Ag89 . Ag88 . Ag130 . 109.71(8) yes
Ag103 . Ag88 . Ag130 . 90.73(7) yes
Ag104 . Ag88 . Ag130 . 122.67(8) yes
Ag105 . Ag88 . Ag130 . 149.91(8) yes
Ag129 . Ag88 . Ag130 . 62.79(6) yes
Ag88 . Ag89 . Ag2 . 58.83(6) yes
Ag88 . Ag89 . Ag7 . 151.62(8) yes
Ag2 . Ag89 . Ag7 . 148.68(8) yes
Ag88 . Ag89 . Ag8 . 92.66(7) yes
Ag2 . Ag89 . Ag8 . 147.98(9) yes
Ag7 . Ag89 . Ag8 . 62.29(6) yes
Ag88 . Ag89 . Ag1 . 58.47(6) yes
Ag2 . Ag89 . Ag1 . 57.91(5) yes
Ag7 . Ag89 . Ag1 . 121.87(8) yes
Ag8 . Ag89 . Ag1 . 121.96(7) yes
Ag88 . Ag89 . Ag84 . 89.52(7) yes
Ag2 . Ag89 . Ag84 . 59.26(5) yes
Ag7 . Ag89 . Ag84 . 111.00(7) yes
Ag8 . Ag89 . Ag84 . 110.89(7) yes
Ag1 . Ag89 . Ag84 . 117.17(7) yes
Ag88 . Ag89 . Ag90 . 107.14(7) yes
Ag2 . Ag89 . Ag90 . 59.25(6) yes
Ag7 . Ag89 . Ag90 . 92.90(7) yes
Ag8 . Ag89 . Ag90 . 151.85(8) yes
Ag1 . Ag89 . Ag90 . 58.25(6) yes
Ag88 . Ag89 . Ag105 . 58.82(6) yes
Ag2 . Ag89 . Ag105 . 89.84(7) yes
Ag7 . Ag89 . Ag105 . 112.65(7) yes
Ag8 . Ag89 . Ag105 . 60.89(6) yes
Ag1 . Ag89 . Ag105 . 117.30(8) yes
Ag88 . Ag89 . Ag106 . 120.94(8) yes
Ag2 . Ag89 . Ag106 . 120.03(7) yes
Ag7 . Ag89 . Ag106 . 59.71(6) yes
Ag8 . Ag89 . Ag106 . 59.74(6) yes
Ag1 . Ag89 . Ag106 . 177.94(8) yes
Ag88 . Ag89 . Ag107 . 147.27(8) yes
Ag2 . Ag89 . Ag107 . 90.70(7) yes
Ag7 . Ag89 . Ag107 . 60.71(6) yes
Ag8 . Ag89 . Ag107 . 112.27(7) yes
Ag1 . Ag89 . Ag107 . 117.60(8) yes
Ag88 . Ag89 . Ag128 . 109.84(7) yes
Ag2 . Ag89 . Ag128 . 108.01(7) yes
Ag7 . Ag89 . Ag128 . 62.77(6) yes
Ag8 . Ag89 . Ag128 . 94.63(7) yes
Ag1 . Ag89 . Ag128 . 59.10(6) yes
Ag88 . Ag89 . Ag129 . 59.80(6) yes
Ag2 . Ag89 . Ag129 . 107.38(7) yes
Ag7 . Ag89 . Ag129 . 94.90(7) yes
Ag8 . Ag89 . Ag129 . 62.92(6) yes
Ag1 . Ag89 . Ag129 . 59.04(6) yes
Ag84 . Ag89 . Ag90 . 89.55(6) yes
Ag84 . Ag89 . Ag105 . 62.41(6) yes
Ag90 . Ag89 . Ag105 . 146.92(8) yes
Ag84 . Ag89 . Ag106 . 60.78(6) yes
Ag90 . Ag89 . Ag106 . 120.96(8) yes
Ag105 . Ag89 . Ag106 . 62.16(6) yes
Ag84 . Ag89 . Ag107 . 62.48(6) yes
Ag90 . Ag89 . Ag107 . 59.36(6) yes
Ag105 . Ag89 . Ag107 . 114.48(7) yes
Ag106 . Ag89 . Ag107 . 61.66(6) yes
Ag84 . Ag89 . Ag128 . 147.41(8) yes
Ag90 . Ag89 . Ag128 . 60.24(6) yes
Ag105 . Ag89 . Ag128 . 150.12(8) yes
Ag106 . Ag89 . Ag128 . 122.46(8) yes
Ag107 . Ag89 . Ag128 . 89.68(7) yes
Ag84 . Ag89 . Ag129 . 147.00(9) yes
Ag90 . Ag89 . Ag129 . 109.85(7) yes
Ag105 . Ag89 . Ag129 . 89.33(7) yes
Ag106 . Ag89 . Ag129 . 122.65(7) yes
Ag107 . Ag89 . Ag129 . 150.45(8) yes
Ag128 . Ag89 . Ag129 . 62.87(6) yes
Ag89 . Ag90 . Ag6 . 92.74(7) yes
Ag89 . Ag90 . Ag5 . 151.79(8) yes
Ag6 . Ag90 . Ag5 . 62.10(7) yes
Ag89 . Ag90 . Ag2 . 59.99(6) yes
Ag6 . Ag90 . Ag2 . 149.60(8) yes
Ag5 . Ag90 . Ag2 . 147.34(8) yes
Ag89 . Ag90 . Ag85 . 89.72(7) yes
Ag6 . Ag90 . Ag85 . 111.89(7) yes
Ag5 . Ag90 . Ag85 . 110.65(7) yes
Ag2 . Ag90 . Ag85 . 59.16(6) yes
Ag89 . Ag90 . Ag1 . 59.45(6) yes
Ag6 . Ag90 . Ag1 . 121.35(8) yes
Ag5 . Ag90 . Ag1 . 121.06(7) yes
Ag2 . Ag90 . Ag1 . 58.56(6) yes
Ag85 . Ag90 . Ag1 . 117.72(8) yes
Ag89 . Ag90 . Ag91 . 108.68(8) yes
Ag6 . Ag90 . Ag91 . 150.24(8) yes
Ag5 . Ag90 . Ag91 . 91.46(7) yes
Ag2 . Ag90 . Ag91 . 59.32(6) yes
Ag85 . Ag90 . Ag91 . 89.23(6) yes
Ag89 . Ag90 . Ag107 . 59.04(6) yes
Ag6 . Ag90 . Ag107 . 61.51(6) yes
Ag5 . Ag90 . Ag107 . 112.41(8) yes
Ag2 . Ag90 . Ag107 . 90.96(7) yes
Ag85 . Ag90 . Ag107 . 62.61(6) yes
Ag89 . Ag90 . Ag108 . 120.67(7) yes
Ag6 . Ag90 . Ag108 . 60.60(6) yes
Ag5 . Ag90 . Ag108 . 59.93(6) yes
Ag2 . Ag90 . Ag108 . 119.59(7) yes
Ag85 . Ag90 . Ag108 . 60.43(6) yes
Ag89 . Ag90 . Ag109 . 146.92(8) yes
Ag6 . Ag90 . Ag109 . 112.63(8) yes
Ag5 . Ag90 . Ag109 . 60.84(6) yes
Ag2 . Ag90 . Ag109 . 89.38(7) yes
Ag85 . Ag90 . Ag109 . 61.84(6) yes
Ag89 . Ag90 . Ag127 . 112.14(7) yes
Ag6 . Ag90 . Ag127 . 94.77(7) yes
Ag5 . Ag90 . Ag127 . 61.52(6) yes
Ag2 . Ag90 . Ag127 . 107.39(7) yes
Ag85 . Ag90 . Ag127 . 144.92(8) yes
Ag89 . Ag90 . Ag128 . 59.90(6) yes
Ag6 . Ag90 . Ag128 . 62.02(6) yes
Ag5 . Ag90 . Ag128 . 94.96(7) yes
Ag2 . Ag90 . Ag128 . 108.34(8) yes
Ag85 . Ag90 . Ag128 . 147.23(8) yes
Ag1 . Ag90 . Ag91 . 58.99(6) yes
Ag1 . Ag90 . Ag107 . 118.49(8) yes
Ag91 . Ag90 . Ag107 . 147.66(8) yes
Ag1 . Ag90 . Ag108 . 177.99(8) yes
Ag91 . Ag90 . Ag108 . 119.66(7) yes
Ag107 . Ag90 . Ag108 . 61.69(6) yes
Ag1 . Ag90 . Ag109 . 117.09(7) yes
Ag91 . Ag90 . Ag109 . 58.10(6) yes
Ag107 . Ag90 . Ag109 . 114.01(7) yes
Ag108 . Ag90 . Ag109 . 61.59(6) yes
Ag1 . Ag90 . Ag127 . 59.56(6) yes
Ag91 . Ag90 . Ag127 . 58.48(6) yes
Ag107 . Ag90 . Ag127 . 152.21(8) yes
Ag108 . Ag90 . Ag127 . 121.34(8) yes
Ag109 . Ag90 . Ag127 . 87.48(6) yes
Ag1 . Ag90 . Ag128 . 59.36(6) yes
Ag91 . Ag90 . Ag128 . 110.86(7) yes
Ag107 . Ag90 . Ag128 . 89.31(7) yes
Ag108 . Ag90 . Ag128 . 122.57(8) yes
Ag109 . Ag90 . Ag128 . 150.84(8) yes
Ag127 . Ag90 . Ag128 . 65.47(6) yes
Ag90 . Ag91 . Ag13 . 152.95(8) yes
Ag90 . Ag91 . Ag87 . 106.98(7) yes
Ag13 . Ag91 . Ag87 . 91.91(7) yes
Ag90 . Ag91 . Ag14 . 93.52(7) yes
Ag13 . Ag91 . Ag14 . 63.12(6) yes
Ag87 . Ag91 . Ag14 . 152.43(8) yes
Ag90 . Ag91 . Ag2 . 58.80(6) yes
Ag13 . Ag91 . Ag2 . 147.36(9) yes
Ag87 . Ag91 . Ag2 . 59.16(6) yes
Ag14 . Ag91 . Ag2 . 147.98(8) yes
Ag90 . Ag91 . Ag86 . 89.48(6) yes
Ag13 . Ag91 . Ag86 . 110.35(7) yes
Ag87 . Ag91 . Ag86 . 89.44(7) yes
Ag14 . Ag91 . Ag86 . 109.40(7) yes
Ag2 . Ag91 . Ag86 . 59.11(6) yes
Ag90 . Ag91 . Ag1 . 57.68(6) yes
Ag13 . Ag91 . Ag1 . 122.31(7) yes
Ag87 . Ag91 . Ag1 . 58.91(6) yes
Ag14 . Ag91 . Ag1 . 123.23(8) yes
Ag2 . Ag91 . Ag1 . 57.94(6) yes
Ag90 . Ag91 . Ag109 . 58.86(6) yes
Ag13 . Ag91 . Ag109 . 113.58(8) yes
Ag87 . Ag91 . Ag109 . 146.50(8) yes
Ag14 . Ag91 . Ag109 . 60.49(6) yes
Ag2 . Ag91 . Ag109 . 89.53(6) yes
Ag90 . Ag91 . Ag110 . 121.87(8) yes
Ag13 . Ag91 . Ag110 . 59.32(6) yes
Ag87 . Ag91 . Ag110 . 119.94(8) yes
Ag14 . Ag91 . Ag110 . 58.86(6) yes
Ag2 . Ag91 . Ag110 . 119.69(7) yes
Ag90 . Ag91 . Ag111 . 146.15(8) yes
Ag13 . Ag91 . Ag111 . 60.57(6) yes
Ag87 . Ag91 . Ag111 . 58.96(6) yes
Ag14 . Ag91 . Ag111 . 111.83(7) yes
Ag2 . Ag91 . Ag111 . 89.59(7) yes
Ag90 . Ag91 . Ag127 . 60.45(6) yes
Ag13 . Ag91 . Ag127 . 95.10(7) yes
Ag87 . Ag91 . Ag127 . 110.84(7) yes
Ag14 . Ag91 . Ag127 . 63.40(6) yes
Ag2 . Ag91 . Ag127 . 108.58(7) yes
Ag90 . Ag91 . Ag131 . 109.61(7) yes
Ag13 . Ag91 . Ag131 . 62.79(6) yes
Ag87 . Ag91 . Ag131 . 60.56(6) yes
Ag14 . Ag91 . Ag131 . 95.61(7) yes
Ag2 . Ag91 . Ag131 . 108.17(7) yes
Ag86 . Ag91 . Ag1 . 117.05(7) yes
Ag86 . Ag91 . Ag109 . 62.13(6) yes
Ag1 . Ag91 . Ag109 . 116.54(7) yes
Ag86 . Ag91 . Ag110 . 60.59(6) yes
Ag1 . Ag91 . Ag110 . 177.61(8) yes
Ag109 . Ag91 . Ag110 . 63.07(6) yes
Ag86 . Ag91 . Ag111 . 61.68(6) yes
Ag1 . Ag91 . Ag111 . 117.87(8) yes
Ag109 . Ag91 . Ag111 . 114.06(7) yes
Ag110 . Ag91 . Ag111 . 61.01(6) yes
Ag86 . Ag91 . Ag127 . 147.10(8) yes
Ag1 . Ag91 . Ag127 . 59.84(6) yes
Ag109 . Ag91 . Ag127 . 89.09(7) yes
Ag110 . Ag91 . Ag127 . 122.26(8) yes
Ag111 . Ag91 . Ag127 . 151.06(8) yes
Ag86 . Ag91 . Ag131 . 147.67(9) yes
Ag1 . Ag91 . Ag131 . 59.54(6) yes
Ag109 . Ag91 . Ag131 . 150.15(8) yes
Ag110 . Ag91 . Ag131 . 122.11(7) yes
Ag111 . Ag91 . Ag131 . 90.52(7) yes
Ag127 . Ag91 . Ag131 . 62.85(6) yes
Ag49 . Ag92 . Ag50 . 66.32(7) yes
Ag49 . Ag92 . Ag21 . 61.98(7) yes
Ag50 . Ag92 . Ag21 . 95.02(8) yes
Ag49 . Ag92 . Ag82 . 146.39(9) yes
Ag50 . Ag92 . Ag82 . 144.93(9) yes
Ag21 . Ag92 . Ag82 . 111.63(7) yes
Ag49 . Ag92 . Ag77 . 122.59(8) yes
Ag50 . Ag92 . Ag77 . 122.41(8) yes
Ag21 . Ag92 . Ag77 . 60.76(6) yes
Ag82 . Ag92 . Ag77 . 59.56(6) yes
Ag49 . Ag92 . Ag22 . 95.80(8) yes
Ag50 . Ag92 . Ag22 . 62.08(7) yes
Ag21 . Ag92 . Ag22 . 61.99(7) yes
Ag82 . Ag92 . Ag22 . 110.20(8) yes
Ag77 . Ag92 . Ag22 . 60.44(6) yes
Ag49 . Ag92 . Ag93 . 90.15(8) yes
Ag50 . Ag92 . Ag93 . 153.23(9) yes
Ag21 . Ag92 . Ag93 . 61.23(6) yes
Ag82 . Ag92 . Ag93 . 61.36(6) yes
Ag77 . Ag92 . Ag93 . 58.94(6) yes
Ag49 . Ag92 . Ag101 . 152.56(8) yes
Ag50 . Ag92 . Ag101 . 89.39(8) yes
Ag21 . Ag92 . Ag101 . 110.43(8) yes
Ag82 . Ag92 . Ag101 . 60.67(6) yes
Ag77 . Ag92 . Ag101 . 59.17(6) yes
Ag49 . Ag92 . Ag102 . 107.00(8) yes
Ag50 . Ag92 . Ag102 . 106.56(7) yes
Ag21 . Ag92 . Ag102 . 149.42(9) yes
Ag82 . Ag92 . Ag102 . 60.34(6) yes
Ag77 . Ag92 . Ag102 . 119.90(8) yes
Ag49 . Ag92 . Ag112 . 58.33(7) yes
Ag50 . Ag92 . Ag112 . 58.46(7) yes
Ag21 . Ag92 . Ag112 . 120.21(9) yes
Ag82 . Ag92 . Ag112 . 119.27(8) yes
Ag77 . Ag92 . Ag112 . 178.83(9) yes
Ag49 . Ag92 . Ag113 . 59.39(7) yes
Ag50 . Ag92 . Ag113 . 113.26(8) yes
Ag21 . Ag92 . Ag113 . 91.55(8) yes
Ag82 . Ag92 . Ag113 . 89.21(7) yes
Ag77 . Ag92 . Ag113 . 118.31(8) yes
Ag49 . Ag92 . Ag126 . 112.76(8) yes
Ag50 . Ag92 . Ag126 . 58.82(6) yes
Ag21 . Ag92 . Ag126 . 149.92(8) yes
Ag82 . Ag92 . Ag126 . 88.54(7) yes
Ag77 . Ag92 . Ag126 . 118.38(9) yes
Ag22 . Ag92 . Ag93 . 110.66(7) yes
Ag22 . Ag92 . Ag101 . 59.99(6) yes
Ag93 . Ag92 . Ag101 . 109.64(8) yes
Ag22 . Ag92 . Ag102 . 147.86(9) yes
Ag93 . Ag92 . Ag102 . 91.99(7) yes
Ag101 . Ag92 . Ag102 . 91.57(7) yes
Ag22 . Ag92 . Ag112 . 120.48(8) yes
Ag93 . Ag92 . Ag112 . 120.72(9) yes
Ag101 . Ag92 . Ag112 . 120.44(8) yes
Ag102 . Ag92 . Ag112 . 58.93(6) yes
Ag22 . Ag92 . Ag113 . 151.20(9) yes
Ag93 . Ag92 . Ag113 . 59.42(6) yes
Ag101 . Ag92 . Ag113 . 147.28(8) yes
Ag102 . Ag92 . Ag113 . 60.30(6) yes
Ag112 . Ag92 . Ag113 . 61.31(7) yes
Ag22 . Ag92 . Ag126 . 90.69(7) yes
Ag93 . Ag92 . Ag126 . 147.30(8) yes
Ag101 . Ag92 . Ag126 . 59.25(6) yes
Ag102 . Ag92 . Ag126 . 59.93(6) yes
Ag112 . Ag92 . Ag126 . 61.21(7) yes
Ag113 . Ag92 . Ag126 . 111.53(8) yes
Ag83 . Ag93 . Ag20 . 107.10(7) yes
Ag83 . Ag93 . Ag21 . 147.38(9) yes
Ag20 . Ag93 . Ag21 . 67.67(6) yes
Ag83 . Ag93 . Ag82 . 58.25(6) yes
Ag20 . Ag93 . Ag82 . 146.79(8) yes
Ag21 . Ag93 . Ag82 . 107.51(8) yes
Ag83 . Ag93 . Ag92 . 116.87(8) yes
Ag20 . Ag93 . Ag92 . 126.57(8) yes
Ag21 . Ag93 . Ag92 . 58.91(6) yes
Ag82 . Ag93 . Ag92 . 58.63(6) yes
Ag83 . Ag93 . Ag78 . 58.61(6) yes
Ag20 . Ag93 . Ag78 . 59.77(6) yes
Ag21 . Ag93 . Ag78 . 94.56(7) yes
Ag82 . Ag93 . Ag78 . 88.95(7) yes
Ag92 . Ag93 . Ag78 . 121.64(8) yes
Ag83 . Ag93 . Ag77 . 89.07(7) yes
Ag20 . Ag93 . Ag77 . 93.87(7) yes
Ag21 . Ag93 . Ag77 . 60.19(7) yes
Ag82 . Ag93 . Ag77 . 58.87(6) yes
Ag92 . Ag93 . Ag77 . 59.68(6) yes
Ag83 . Ag93 . Ag94 . 58.73(6) yes
Ag20 . Ag93 . Ag94 . 58.55(6) yes
Ag21 . Ag93 . Ag94 . 126.22(8) yes
Ag82 . Ag93 . Ag94 . 116.97(8) yes
Ag92 . Ag93 . Ag94 . 174.84(8) yes
Ag83 . Ag93 . Ag103 . 58.83(6) yes
Ag20 . Ag93 . Ag103 . 143.39(8) yes
Ag21 . Ag93 . Ag103 . 143.16(8) yes
Ag82 . Ag93 . Ag103 . 58.81(6) yes
Ag92 . Ag93 . Ag103 . 87.43(6) yes
Ag83 . Ag93 . Ag113 . 116.45(7) yes
Ag20 . Ag93 . Ag113 . 124.62(9) yes
Ag21 . Ag93 . Ag113 . 89.72(7) yes
Ag82 . Ag93 . Ag113 . 87.21(7) yes
Ag92 . Ag93 . Ag113 . 58.67(6) yes
Ag83 . Ag93 . Ag114 . 87.64(7) yes
Ag20 . Ag93 . Ag114 . 90.06(8) yes
Ag21 . Ag93 . Ag114 . 123.61(9) yes
Ag82 . Ag93 . Ag114 . 116.67(8) yes
Ag92 . Ag93 . Ag114 . 119.34(8) yes
Ag78 . Ag93 . Ag77 . 62.04(6) yes
Ag78 . Ag93 . Ag94 . 59.30(6) yes
Ag77 . Ag93 . Ag94 . 121.29(8) yes
Ag78 . Ag93 . Ag103 . 117.44(8) yes
Ag77 . Ag93 . Ag103 . 117.67(8) yes
Ag94 . Ag93 . Ag103 . 87.79(7) yes
Ag78 . Ag93 . Ag113 . 174.95(9) yes
Ag77 . Ag93 . Ag113 . 118.31(8) yes
Ag94 . Ag93 . Ag113 . 119.88(8) yes
Ag103 . Ag93 . Ag113 . 57.65(6) yes
Ag78 . Ag93 . Ag114 . 118.48(8) yes
Ag77 . Ag93 . Ag114 . 175.48(9) yes
Ag94 . Ag93 . Ag114 . 59.24(6) yes
Ag103 . Ag93 . Ag114 . 57.89(6) yes
Ag113 . Ag93 . Ag114 . 60.72(6) yes
Ag46 . Ag94 . Ag47 . 67.42(7) yes
Ag46 . Ag94 . Ag93 . 154.38(9) yes
Ag47 . Ag94 . Ag93 . 89.79(8) yes
Ag46 . Ag94 . Ag83 . 143.60(9) yes
Ag47 . Ag94 . Ag83 . 146.74(8) yes
Ag93 . Ag94 . Ag83 . 61.59(6) yes
Ag46 . Ag94 . Ag20 . 95.79(8) yes
Ag47 . Ag94 . Ag20 . 61.20(7) yes
Ag93 . Ag94 . Ag20 . 61.61(6) yes
Ag83 . Ag94 . Ag20 . 111.91(8) yes
Ag46 . Ag94 . Ag19 . 61.21(7) yes
Ag47 . Ag94 . Ag19 . 95.11(8) yes
Ag93 . Ag94 . Ag19 . 112.00(8) yes
Ag83 . Ag94 . Ag19 . 110.59(8) yes
Ag20 . Ag94 . Ag19 . 62.60(6) yes
Ag46 . Ag94 . Ag78 . 122.21(8) yes
Ag47 . Ag94 . Ag78 . 121.96(8) yes
Ag93 . Ag94 . Ag78 . 59.47(6) yes
Ag83 . Ag94 . Ag78 . 59.65(6) yes
Ag20 . Ag94 . Ag78 . 60.89(6) yes
Ag46 . Ag94 . Ag95 . 88.42(7) yes
Ag47 . Ag94 . Ag95 . 152.20(8) yes
Ag93 . Ag94 . Ag95 . 109.95(8) yes
Ag83 . Ag94 . Ag95 . 60.54(6) yes
Ag20 . Ag94 . Ag95 . 110.45(8) yes
Ag46 . Ag94 . Ag104 . 105.80(8) yes
Ag47 . Ag94 . Ag104 . 107.88(8) yes
Ag93 . Ag94 . Ag104 . 91.89(7) yes
Ag83 . Ag94 . Ag104 . 60.27(6) yes
Ag20 . Ag94 . Ag104 . 149.79(8) yes
Ag46 . Ag94 . Ag114 . 113.84(8) yes
Ag47 . Ag94 . Ag114 . 59.99(7) yes
Ag93 . Ag94 . Ag114 . 59.14(6) yes
Ag83 . Ag94 . Ag114 . 89.23(7) yes
Ag20 . Ag94 . Ag114 . 91.84(7) yes
Ag46 . Ag94 . Ag115 . 58.24(7) yes
Ag47 . Ag94 . Ag115 . 58.46(7) yes
Ag93 . Ag94 . Ag115 . 120.31(8) yes
Ag83 . Ag94 . Ag115 . 119.79(8) yes
Ag20 . Ag94 . Ag115 . 119.55(9) yes
Ag46 . Ag94 . Ag116 . 57.89(6) yes
Ag47 . Ag94 . Ag116 . 113.75(8) yes
Ag93 . Ag94 . Ag116 . 147.11(8) yes
Ag83 . Ag94 . Ag116 . 88.07(7) yes
Ag20 . Ag94 . Ag116 . 149.56(8) yes
Ag19 . Ag94 . Ag78 . 61.17(6) yes
Ag19 . Ag94 . Ag95 . 59.87(6) yes
Ag78 . Ag94 . Ag95 . 59.07(6) yes
Ag19 . Ag94 . Ag104 . 147.00(9) yes
Ag78 . Ag94 . Ag104 . 119.92(8) yes
Ag95 . Ag94 . Ag104 . 91.34(7) yes
Ag19 . Ag94 . Ag114 . 151.77(9) yes
Ag78 . Ag94 . Ag114 . 118.56(8) yes
Ag95 . Ag94 . Ag114 . 147.12(8) yes
Ag104 . Ag94 . Ag114 . 60.34(6) yes
Ag19 . Ag94 . Ag115 . 119.30(8) yes
Ag78 . Ag94 . Ag115 . 179.43(8) yes
Ag95 . Ag94 . Ag115 . 120.79(8) yes
Ag104 . Ag94 . Ag115 . 59.51(6) yes
Ag114 . Ag94 . Ag115 . 61.21(7) yes
Ag19 . Ag94 . Ag116 . 89.40(7) yes
Ag78 . Ag94 . Ag116 . 117.61(8) yes
Ag95 . Ag94 . Ag116 . 58.57(6) yes
Ag104 . Ag94 . Ag116 . 60.00(6) yes
Ag114 . Ag94 . Ag116 . 111.91(8) yes
Ag115 . Ag94 . Ag116 . 62.23(7) yes
Ag84 . Ag95 . Ag94 . 118.59(7) yes
Ag84 . Ag95 . Ag83 . 59.69(6) yes
Ag94 . Ag95 . Ag83 . 58.90(6) yes
Ag84 . Ag95 . Ag18 . 108.22(8) yes
Ag94 . Ag95 . Ag18 . 123.94(8) yes
Ag83 . Ag95 . Ag18 . 148.15(8) yes
Ag84 . Ag95 . Ag19 . 148.12(8) yes
Ag94 . Ag95 . Ag19 . 59.01(6) yes
Ag83 . Ag95 . Ag19 . 108.51(7) yes
Ag18 . Ag95 . Ag19 . 64.93(7) yes
Ag84 . Ag95 . Ag79 . 59.15(6) yes
Ag94 . Ag95 . Ag79 . 120.79(8) yes
Ag83 . Ag95 . Ag79 . 89.80(7) yes
Ag18 . Ag95 . Ag79 . 60.80(6) yes
Ag19 . Ag95 . Ag79 . 93.48(7) yes
Ag84 . Ag95 . Ag78 . 89.87(7) yes
Ag94 . Ag95 . Ag78 . 59.13(6) yes
Ag83 . Ag95 . Ag78 . 59.10(5) yes
Ag18 . Ag95 . Ag78 . 93.76(7) yes
Ag19 . Ag95 . Ag78 . 60.88(6) yes
Ag84 . Ag95 . Ag96 . 59.22(6) yes
Ag94 . Ag95 . Ag96 . 177.54(8) yes
Ag83 . Ag95 . Ag96 . 118.91(8) yes
Ag18 . Ag95 . Ag96 . 58.48(6) yes
Ag19 . Ag95 . Ag96 . 123.41(7) yes
Ag84 . Ag95 . Ag105 . 59.64(6) yes
Ag94 . Ag95 . Ag105 . 88.98(6) yes
Ag83 . Ag95 . Ag105 . 59.77(5) yes
Ag18 . Ag95 . Ag105 . 143.48(8) yes
Ag19 . Ag95 . Ag105 . 143.98(8) yes
Ag84 . Ag95 . Ag116 . 117.70(7) yes
Ag94 . Ag95 . Ag116 . 59.05(6) yes
Ag83 . Ag95 . Ag116 . 87.39(7) yes
Ag18 . Ag95 . Ag116 . 122.34(8) yes
Ag19 . Ag95 . Ag116 . 89.17(8) yes
Ag84 . Ag95 . Ag117 . 88.09(7) yes
Ag94 . Ag95 . Ag117 . 120.42(8) yes
Ag83 . Ag95 . Ag117 . 118.18(7) yes
Ag18 . Ag95 . Ag117 . 88.67(7) yes
Ag19 . Ag95 . Ag117 . 121.53(8) yes
Ag79 . Ag95 . Ag78 . 61.68(6) yes
Ag79 . Ag95 . Ag96 . 59.48(6) yes
Ag78 . Ag95 . Ag96 . 121.15(8) yes
Ag79 . Ag95 . Ag105 . 118.79(8) yes
Ag78 . Ag95 . Ag105 . 118.86(7) yes
Ag96 . Ag95 . Ag105 . 88.84(7) yes
Ag79 . Ag95 . Ag116 . 176.63(8) yes
Ag78 . Ag95 . Ag116 . 118.14(8) yes
Ag96 . Ag95 . Ag116 . 120.51(8) yes
Ag105 . Ag95 . Ag116 . 58.09(6) yes
Ag79 . Ag95 . Ag117 . 118.62(8) yes
Ag78 . Ag95 . Ag117 . 177.22(8) yes
Ag96 . Ag95 . Ag117 . 59.16(6) yes
Ag105 . Ag95 . Ag117 . 58.42(6) yes
Ag116 . Ag95 . Ag117 . 61.38(6) yes
Ag44 . Ag96 . Ag43 . 75.13(7) yes
Ag44 . Ag96 . Ag95 . 85.55(7) yes
Ag43 . Ag96 . Ag95 . 156.46(8) yes
Ag44 . Ag96 . Ag84 . 141.56(8) yes
Ag43 . Ag96 . Ag84 . 141.45(8) yes
Ag95 . Ag96 . Ag84 . 61.00(6) yes
Ag44 . Ag96 . Ag79 . 120.64(8) yes
Ag43 . Ag96 . Ag79 . 119.69(7) yes
Ag95 . Ag96 . Ag79 . 59.55(6) yes
Ag84 . Ag96 . Ag79 . 59.77(5) yes
Ag44 . Ag96 . Ag17 . 98.27(7) yes
Ag43 . Ag96 . Ag17 . 58.48(6) yes
Ag95 . Ag96 . Ag17 . 112.63(8) yes
Ag84 . Ag96 . Ag17 . 111.26(7) yes
Ag79 . Ag96 . Ag17 . 61.61(6) yes
Ag44 . Ag96 . Ag18 . 59.40(6) yes
Ag43 . Ag96 . Ag18 . 96.84(7) yes
Ag95 . Ag96 . Ag18 . 61.19(6) yes
Ag84 . Ag96 . Ag18 . 111.92(8) yes
Ag79 . Ag96 . Ag18 . 61.77(6) yes
Ag44 . Ag96 . Ag97 . 157.17(8) yes
Ag43 . Ag96 . Ag97 . 86.17(7) yes
Ag95 . Ag96 . Ag97 . 108.80(7) yes
Ag84 . Ag96 . Ag97 . 60.19(6) yes
Ag79 . Ag96 . Ag97 . 58.14(6) yes
Ag44 . Ag96 . Ag106 . 105.53(7) yes
Ag43 . Ag96 . Ag106 . 105.55(7) yes
Ag95 . Ag96 . Ag106 . 92.35(7) yes
Ag84 . Ag96 . Ag106 . 61.13(6) yes
Ag79 . Ag96 . Ag106 . 120.90(7) yes
Ag44 . Ag96 . Ag117 . 55.63(6) yes
Ag43 . Ag96 . Ag117 . 116.75(7) yes
Ag95 . Ag96 . Ag117 . 59.22(6) yes
Ag84 . Ag96 . Ag117 . 89.14(7) yes
Ag79 . Ag96 . Ag117 . 118.74(8) yes
Ag44 . Ag96 . Ag118 . 58.00(6) yes
Ag43 . Ag96 . Ag118 . 57.62(6) yes
Ag95 . Ag96 . Ag118 . 122.18(8) yes
Ag84 . Ag96 . Ag118 . 123.11(8) yes
Ag79 . Ag96 . Ag118 . 176.97(8) yes
Ag44 . Ag96 . Ag119 . 117.85(8) yes
Ag43 . Ag96 . Ag119 . 56.22(6) yes
Ag95 . Ag96 . Ag119 . 147.19(8) yes
Ag84 . Ag96 . Ag119 . 88.21(7) yes
Ag79 . Ag96 . Ag119 . 116.36(8) yes
Ag44 . Ag96 . S23 . 45.45(12) yes
Ag43 . Ag96 . S23 . 45.13(14) yes
Ag95 . Ag96 . S23 . 111.39(15) yes
Ag84 . Ag96 . S23 . 161.68(13) yes
Ag79 . Ag96 . S23 . 101.90(12) yes
Ag17 . Ag96 . Ag18 . 64.16(7) yes
Ag17 . Ag96 . Ag97 . 60.17(6) yes
Ag18 . Ag96 . Ag97 . 111.28(7) yes
Ag17 . Ag96 . Ag106 . 146.73(9) yes
Ag18 . Ag96 . Ag106 . 148.84(9) yes
Ag97 . Ag96 . Ag106 . 91.87(7) yes
Ag17 . Ag96 . Ag117 . 151.52(8) yes
Ag18 . Ag96 . Ag117 . 90.29(8) yes
Ag97 . Ag96 . Ag117 . 147.03(7) yes
Ag106 . Ag96 . Ag117 . 60.44(6) yes
Ag17 . Ag96 . Ag118 . 115.53(8) yes
Ag18 . Ag96 . Ag118 . 116.43(8) yes
Ag97 . Ag96 . Ag118 . 121.85(8) yes
Ag106 . Ag96 . Ag118 . 61.98(6) yes
Ag117 . Ag96 . Ag118 . 63.13(6) yes
Ag17 . Ag96 . Ag119 . 87.82(7) yes
Ag18 . Ag96 . Ag119 . 149.63(8) yes
Ag97 . Ag96 . Ag119 . 58.22(6) yes
Ag106 . Ag96 . Ag119 . 60.65(6) yes
Ag117 . Ag96 . Ag119 . 113.37(8) yes
Ag17 . Ag96 . S23 . 54.29(12) yes
Ag18 . Ag96 . S23 . 53.50(14) yes
Ag97 . Ag96 . S23 . 111.76(13) yes
Ag106 . Ag96 . S23 . 137.19(13) yes
Ag117 . Ag96 . S23 . 101.07(13) yes
Ag118 . Ag96 . Ag119 . 63.76(7) yes
Ag118 . Ag96 . S23 . 75.21(12) yes
Ag119 . Ag96 . S23 . 101.35(15) yes
Ag96 . Ag97 . Ag84 . 58.50(6) yes
Ag96 . Ag97 . Ag85 . 117.63(7) yes
Ag84 . Ag97 . Ag85 . 59.14(6) yes
Ag96 . Ag97 . Ag16 . 125.55(7) yes
Ag84 . Ag97 . Ag16 . 148.31(8) yes
Ag85 . Ag97 . Ag16 . 107.85(7) yes
Ag96 . Ag97 . Ag17 . 57.88(6) yes
Ag84 . Ag97 . Ag17 . 107.89(8) yes
Ag85 . Ag97 . Ag17 . 149.55(9) yes
Ag16 . Ag97 . Ag17 . 67.69(6) yes
Ag96 . Ag97 . Ag80 . 121.65(8) yes
Ag84 . Ag97 . Ag80 . 90.20(7) yes
Ag85 . Ag97 . Ag80 . 59.18(5) yes
Ag16 . Ag97 . Ag80 . 60.23(6) yes
Ag17 . Ag97 . Ag80 . 96.01(7) yes
Ag96 . Ag97 . Ag79 . 59.00(6) yes
Ag84 . Ag97 . Ag79 . 59.46(6) yes
Ag85 . Ag97 . Ag79 . 90.17(7) yes
Ag16 . Ag97 . Ag79 . 94.26(7) yes
Ag17 . Ag97 . Ag79 . 61.08(6) yes
Ag96 . Ag97 . Ag98 . 175.56(8) yes
Ag84 . Ag97 . Ag98 . 117.45(7) yes
Ag85 . Ag97 . Ag98 . 58.32(6) yes
Ag16 . Ag97 . Ag98 . 58.78(6) yes
Ag17 . Ag97 . Ag98 . 126.47(8) yes
Ag96 . Ag97 . Ag107 . 87.66(6) yes
Ag84 . Ag97 . Ag107 . 59.20(6) yes
Ag85 . Ag97 . Ag107 . 59.78(5) yes
Ag16 . Ag97 . Ag107 . 143.28(9) yes
Ag17 . Ag97 . Ag107 . 141.14(8) yes
Ag96 . Ag97 . Ag119 . 58.41(6) yes
Ag84 . Ag97 . Ag119 . 87.32(7) yes
Ag85 . Ag97 . Ag119 . 117.80(7) yes
Ag16 . Ag97 . Ag119 . 122.58(8) yes
Ag17 . Ag97 . Ag119 . 86.59(7) yes
Ag96 . Ag97 . Ag120 . 120.01(8) yes
Ag84 . Ag97 . Ag120 . 116.62(7) yes
Ag85 . Ag97 . Ag120 . 87.09(7) yes
Ag16 . Ag97 . Ag120 . 89.30(7) yes
Ag17 . Ag97 . Ag120 . 122.11(8) yes
Ag80 . Ag97 . Ag79 . 62.71(6) yes
Ag80 . Ag97 . Ag98 . 58.67(6) yes
Ag79 . Ag97 . Ag98 . 121.33(8) yes
Ag80 . Ag97 . Ag107 . 118.95(7) yes
Ag79 . Ag97 . Ag107 . 118.63(7) yes
Ag98 . Ag97 . Ag107 . 88.51(7) yes
Ag80 . Ag97 . Ag119 . 176.86(8) yes
Ag79 . Ag97 . Ag119 . 117.40(8) yes
Ag98 . Ag97 . Ag119 . 120.99(8) yes
Ag107 . Ag97 . Ag119 . 58.05(6) yes
Ag80 . Ag97 . Ag120 . 117.96(8) yes
Ag79 . Ag97 . Ag120 . 176.04(8) yes
Ag98 . Ag97 . Ag120 . 59.32(6) yes
Ag107 . Ag97 . Ag120 . 57.46(6) yes
Ag119 . Ag97 . Ag120 . 61.69(6) yes
Ag41 . Ag98 . Ag40 . 71.50(7) yes
Ag41 . Ag98 . Ag97 . 87.25(7) yes
Ag40 . Ag98 . Ag97 . 155.30(8) yes
Ag41 . Ag98 . Ag15 . 95.96(7) yes
Ag40 . Ag98 . Ag15 . 60.87(7) yes
Ag97 . Ag98 . Ag15 . 110.80(8) yes
Ag41 . Ag98 . Ag16 . 59.92(7) yes
Ag40 . Ag98 . Ag16 . 97.22(7) yes
Ag97 . Ag98 . Ag16 . 60.27(6) yes
Ag15 . Ag98 . Ag16 . 62.80(6) yes
Ag41 . Ag98 . Ag85 . 143.03(8) yes
Ag40 . Ag98 . Ag85 . 143.34(8) yes
Ag97 . Ag98 . Ag85 . 60.72(6) yes
Ag15 . Ag98 . Ag85 . 111.73(8) yes
Ag16 . Ag98 . Ag85 . 111.09(8) yes
Ag41 . Ag98 . Ag80 . 120.65(8) yes
Ag40 . Ag98 . Ag80 . 121.11(8) yes
Ag97 . Ag98 . Ag80 . 59.23(6) yes
Ag15 . Ag98 . Ag80 . 60.62(6) yes
Ag16 . Ag98 . Ag80 . 60.95(6) yes
Ag41 . Ag98 . Ag99 . 154.35(8) yes
Ag40 . Ag98 . Ag99 . 86.33(7) yes
Ag97 . Ag98 . Ag99 . 110.66(8) yes
Ag15 . Ag98 . Ag99 . 61.09(6) yes
Ag16 . Ag98 . Ag99 . 112.28(8) yes
Ag41 . Ag98 . Ag108 . 106.36(8) yes
Ag40 . Ag98 . Ag108 . 106.45(8) yes
Ag97 . Ag98 . Ag108 . 91.25(7) yes
Ag15 . Ag98 . Ag108 . 149.41(8) yes
Ag16 . Ag98 . Ag108 . 147.22(8) yes
Ag41 . Ag98 . Ag120 . 57.98(6) yes
Ag40 . Ag98 . Ag120 . 116.15(9) yes
Ag97 . Ag98 . Ag120 . 58.10(6) yes
Ag15 . Ag98 . Ag120 . 150.05(8) yes
Ag16 . Ag98 . Ag120 . 89.47(7) yes
Ag41 . Ag98 . Ag121 . 58.81(7) yes
Ag40 . Ag98 . Ag121 . 59.29(7) yes
Ag97 . Ag98 . Ag121 . 120.14(8) yes
Ag15 . Ag98 . Ag121 . 119.71(9) yes
Ag16 . Ag98 . Ag121 . 118.55(8) yes
Ag41 . Ag98 . Ag122 . 115.35(9) yes
Ag40 . Ag98 . Ag122 . 57.64(6) yes
Ag97 . Ag98 . Ag122 . 146.53(8) yes
Ag15 . Ag98 . Ag122 . 91.97(7) yes
Ag16 . Ag98 . Ag122 . 152.03(8) yes
Ag85 . Ag98 . Ag80 . 60.20(6) yes
Ag85 . Ag98 . Ag99 . 61.99(6) yes
Ag80 . Ag98 . Ag99 . 60.23(6) yes
Ag85 . Ag98 . Ag108 . 60.20(6) yes
Ag80 . Ag98 . Ag108 . 120.40(8) yes
Ag99 . Ag98 . Ag108 . 91.91(7) yes
Ag85 . Ag98 . Ag120 . 87.78(7) yes
Ag80 . Ag98 . Ag120 . 117.31(8) yes
Ag99 . Ag98 . Ag120 . 147.16(8) yes
Ag108 . Ag98 . Ag120 . 59.95(6) yes
Ag85 . Ag98 . Ag121 . 119.89(8) yes
Ag80 . Ag98 . Ag121 . 179.30(8) yes
Ag99 . Ag98 . Ag121 . 120.45(8) yes
Ag108 . Ag98 . Ag121 . 59.69(7) yes
Ag120 . Ag98 . Ag121 . 62.08(7) yes
Ag85 . Ag98 . Ag122 . 88.58(7) yes
Ag80 . Ag98 . Ag122 . 118.82(8) yes
Ag99 . Ag98 . Ag122 . 58.66(6) yes
Ag108 . Ag98 . Ag122 . 59.80(6) yes
Ag120 . Ag98 . Ag122 . 111.73(8) yes
Ag121 . Ag98 . Ag122 . 61.86(7) yes
Ag54 . Ag99 . Ag85 . 136.78(8) yes
Ag54 . Ag99 . Ag86 . 135.73(8) yes
Ag85 . Ag99 . Ag86 . 59.07(6) yes
Ag54 . Ag99 . Ag15 . 76.97(7) yes
Ag85 . Ag99 . Ag15 . 107.19(7) yes
Ag86 . Ag99 . Ag15 . 145.68(9) yes
Ag54 . Ag99 . Ag24 . 74.85(7) yes
Ag85 . Ag99 . Ag24 . 147.06(9) yes
Ag86 . Ag99 . Ag24 . 107.74(8) yes
Ag15 . Ag99 . Ag24 . 65.39(6) yes
Ag54 . Ag99 . Ag98 . 92.43(7) yes
Ag85 . Ag99 . Ag98 . 58.37(6) yes
Ag86 . Ag99 . Ag98 . 117.44(7) yes
Ag15 . Ag99 . Ag98 . 59.12(6) yes
Ag24 . Ag99 . Ag98 . 124.51(8) yes
Ag54 . Ag99 . Ag80 . 135.53(8) yes
Ag85 . Ag99 . Ag80 . 58.53(5) yes
Ag86 . Ag99 . Ag80 . 88.73(7) yes
Ag15 . Ag99 . Ag80 . 59.49(6) yes
Ag24 . Ag99 . Ag80 . 93.44(7) yes
Ag54 . Ag99 . Ag81 . 133.94(8) yes
Ag85 . Ag99 . Ag81 . 89.26(7) yes
Ag86 . Ag99 . Ag81 . 58.72(6) yes
Ag15 . Ag99 . Ag81 . 92.17(7) yes
Ag24 . Ag99 . Ag81 . 60.20(6) yes
Ag54 . Ag99 . Ag100 . 89.81(7) yes
Ag85 . Ag99 . Ag100 . 118.20(8) yes
Ag86 . Ag99 . Ag100 . 59.14(6) yes
Ag15 . Ag99 . Ag100 . 124.21(8) yes
Ag24 . Ag99 . Ag100 . 58.84(6) yes
Ag54 . Ag99 . Ag109 . 92.36(7) yes
Ag85 . Ag99 . Ag109 . 58.95(5) yes
Ag86 . Ag99 . Ag109 . 59.19(6) yes
Ag15 . Ag99 . Ag109 . 144.81(8) yes
Ag24 . Ag99 . Ag109 . 144.35(8) yes
Ag54 . Ag99 . Ag122 . 49.39(6) yes
Ag85 . Ag99 . Ag122 . 87.42(7) yes
Ag86 . Ag99 . Ag122 . 116.86(7) yes
Ag15 . Ag99 . Ag122 . 91.73(8) yes
Ag24 . Ag99 . Ag122 . 123.69(9) yes
Ag54 . Ag99 . Ag123 . 49.01(6) yes
Ag85 . Ag99 . Ag123 . 116.28(7) yes
Ag86 . Ag99 . Ag123 . 86.84(7) yes
Ag15 . Ag99 . Ag123 . 125.54(8) yes
Ag24 . Ag99 . Ag123 . 90.92(7) yes
Ag98 . Ag99 . Ag80 . 58.88(6) yes
Ag98 . Ag99 . Ag81 . 120.21(8) yes
Ag80 . Ag99 . Ag81 . 61.37(6) yes
Ag98 . Ag99 . Ag100 . 176.40(8) yes
Ag80 . Ag99 . Ag100 . 120.90(8) yes
Ag81 . Ag99 . Ag100 . 59.58(6) yes
Ag98 . Ag99 . Ag109 . 88.49(6) yes
Ag80 . Ag99 . Ag109 . 117.49(7) yes
Ag81 . Ag99 . Ag109 . 117.90(8) yes
Ag100 . Ag99 . Ag109 . 88.60(6) yes
Ag98 . Ag99 . Ag122 . 60.25(6) yes
Ag80 . Ag99 . Ag122 . 119.05(8) yes
Ag81 . Ag99 . Ag122 . 175.49(8) yes
Ag100 . Ag99 . Ag122 . 119.63(8) yes
Ag109 . Ag99 . Ag122 . 57.68(6) yes
Ag98 . Ag99 . Ag123 . 120.78(8) yes
Ag80 . Ag99 . Ag123 . 174.55(8) yes
Ag81 . Ag99 . Ag123 . 118.50(8) yes
Ag100 . Ag99 . Ag123 . 59.04(6) yes
Ag109 . Ag99 . Ag123 . 57.36(6) yes
Ag122 . Ag99 . Ag123 . 60.60(6) yes
Ag52 . Ag100 . Ag53 . 71.19(8) yes
Ag52 . Ag100 . Ag99 . 154.76(8) yes
Ag53 . Ag100 . Ag99 . 87.29(8) yes
Ag52 . Ag100 . Ag86 . 144.01(9) yes
Ag53 . Ag100 . Ag86 . 142.90(9) yes
Ag99 . Ag100 . Ag86 . 60.44(6) yes
Ag52 . Ag100 . Ag81 . 121.66(8) yes
Ag53 . Ag100 . Ag81 . 121.34(8) yes
Ag99 . Ag100 . Ag81 . 58.70(6) yes
Ag86 . Ag100 . Ag81 . 58.88(6) yes
Ag52 . Ag100 . Ag24 . 97.27(7) yes
Ag53 . Ag100 . Ag24 . 61.41(7) yes
Ag99 . Ag100 . Ag24 . 59.85(6) yes
Ag86 . Ag100 . Ag24 . 109.64(7) yes
Ag81 . Ag100 . Ag24 . 60.25(6) yes
Ag52 . Ag100 . Ag23 . 61.75(7) yes
Ag53 . Ag100 . Ag23 . 97.70(8) yes
Ag99 . Ag100 . Ag23 . 110.18(7) yes
Ag86 . Ag100 . Ag23 . 109.81(8) yes
Ag81 . Ag100 . Ag23 . 60.16(6) yes
Ag52 . Ag100 . Ag101 . 88.72(8) yes
Ag53 . Ag100 . Ag101 . 156.30(9) yes
Ag99 . Ag100 . Ag101 . 108.54(7) yes
Ag86 . Ag100 . Ag101 . 59.96(6) yes
Ag81 . Ag100 . Ag101 . 58.71(6) yes
Ag52 . Ag100 . Ag110 . 106.62(7) yes
Ag53 . Ag100 . Ag110 . 106.96(8) yes
Ag99 . Ag100 . Ag110 . 91.90(7) yes
Ag86 . Ag100 . Ag110 . 60.33(6) yes
Ag81 . Ag100 . Ag110 . 119.21(7) yes
Ag52 . Ag100 . Ag123 . 115.69(8) yes
Ag53 . Ag100 . Ag123 . 58.42(7) yes
Ag99 . Ag100 . Ag123 . 59.21(6) yes
Ag86 . Ag100 . Ag123 . 87.67(7) yes
Ag81 . Ag100 . Ag123 . 117.79(8) yes
Ag52 . Ag100 . Ag124 . 59.22(7) yes
Ag53 . Ag100 . Ag124 . 59.80(7) yes
Ag99 . Ag100 . Ag124 . 121.06(9) yes
Ag86 . Ag100 . Ag124 . 119.75(7) yes
Ag81 . Ag100 . Ag124 . 178.61(8) yes
Ag52 . Ag100 . Ag125 . 58.32(6) yes
Ag53 . Ag100 . Ag125 . 116.39(8) yes
Ag99 . Ag100 . Ag125 . 146.60(8) yes
Ag86 . Ag100 . Ag125 . 88.42(7) yes
Ag81 . Ag100 . Ag125 . 117.22(9) yes
Ag24 . Ag100 . Ag23 . 62.76(7) yes
Ag24 . Ag100 . Ag101 . 110.78(8) yes
Ag23 . Ag100 . Ag101 . 60.74(7) yes
Ag24 . Ag100 . Ag110 . 148.42(9) yes
Ag23 . Ag100 . Ag110 . 147.66(9) yes
Ag101 . Ag100 . Ag110 . 90.45(7) yes
Ag24 . Ag100 . Ag123 . 91.64(8) yes
Ag23 . Ag100 . Ag123 . 152.36(9) yes
Ag101 . Ag100 . Ag123 . 144.93(8) yes
Ag110 . Ag100 . Ag123 . 59.62(6) yes
Ag24 . Ag100 . Ag124 . 120.97(9) yes
Ag23 . Ag100 . Ag124 . 120.82(8) yes
Ag101 . Ag100 . Ag124 . 120.65(8) yes
Ag110 . Ag100 . Ag124 . 59.42(6) yes
Ag123 . Ag100 . Ag124 . 61.89(7) yes
Ag24 . Ag100 . Ag125 . 151.36(9) yes
Ag23 . Ag100 . Ag125 . 90.63(8) yes
Ag101 . Ag100 . Ag125 . 58.53(6) yes
Ag110 . Ag100 . Ag125 . 59.90(6) yes
Ag123 . Ag100 . Ag125 . 111.72(8) yes
Ag124 . Ag100 . Ag125 . 62.11(7) yes
Ag92 . Ag101 . Ag82 . 58.63(6) yes
Ag92 . Ag101 . Ag23 . 124.61(8) yes
Ag82 . Ag101 . Ag23 . 147.40(8) yes
Ag92 . Ag101 . Ag100 . 176.76(8) yes
Ag82 . Ag101 . Ag100 . 119.05(8) yes
Ag23 . Ag101 . Ag100 . 58.61(6) yes
Ag92 . Ag101 . Ag86 . 118.13(7) yes
Ag82 . Ag101 . Ag86 . 59.50(6) yes
Ag23 . Ag101 . Ag86 . 107.76(8) yes
Ag100 . Ag101 . Ag86 . 59.57(6) yes
Ag92 . Ag101 . Ag22 . 58.74(6) yes
Ag82 . Ag101 . Ag22 . 107.49(8) yes
Ag23 . Ag101 . Ag22 . 65.87(7) yes
Ag100 . Ag101 . Ag22 . 124.48(8) yes
Ag86 . Ag101 . Ag22 . 147.39(8) yes
Ag92 . Ag101 . Ag77 . 59.22(6) yes
Ag82 . Ag101 . Ag77 . 58.88(6) yes
Ag23 . Ag101 . Ag77 . 93.50(7) yes
Ag100 . Ag101 . Ag77 . 122.12(8) yes
Ag86 . Ag101 . Ag77 . 89.72(7) yes
Ag92 . Ag101 . Ag81 . 121.55(8) yes
Ag82 . Ag101 . Ag81 . 90.11(6) yes
Ag23 . Ag101 . Ag81 . 59.78(6) yes
Ag100 . Ag101 . Ag81 . 59.78(6) yes
Ag86 . Ag101 . Ag81 . 59.09(6) yes
Ag92 . Ag101 . Ag111 . 88.05(7) yes
Ag82 . Ag101 . Ag111 . 59.33(6) yes
Ag23 . Ag101 . Ag111 . 144.16(9) yes
Ag100 . Ag101 . Ag111 . 88.76(7) yes
Ag86 . Ag101 . Ag111 . 59.67(5) yes
Ag92 . Ag101 . Ag125 . 119.06(8) yes
Ag82 . Ag101 . Ag125 . 117.72(7) yes
Ag23 . Ag101 . Ag125 . 89.88(7) yes
Ag100 . Ag101 . Ag125 . 59.43(6) yes
Ag86 . Ag101 . Ag125 . 88.70(7) yes
Ag92 . Ag101 . Ag126 . 58.71(6) yes
Ag82 . Ag101 . Ag126 . 87.06(7) yes
Ag23 . Ag101 . Ag126 . 123.51(8) yes
Ag100 . Ag101 . Ag126 . 119.74(8) yes
Ag86 . Ag101 . Ag126 . 117.29(7) yes
Ag22 . Ag101 . Ag77 . 60.02(6) yes
Ag22 . Ag101 . Ag81 . 93.54(7) yes
Ag77 . Ag101 . Ag81 . 62.36(6) yes
Ag22 . Ag101 . Ag111 . 143.38(9) yes
Ag77 . Ag101 . Ag111 . 118.20(7) yes
Ag81 . Ag101 . Ag111 . 118.75(7) yes
Ag22 . Ag101 . Ag125 . 122.16(8) yes
Ag77 . Ag101 . Ag125 . 176.56(8) yes
Ag81 . Ag101 . Ag125 . 119.18(9) yes
Ag111 . Ag101 . Ag125 . 58.39(6) yes
Ag22 . Ag101 . Ag126 . 89.61(7) yes
Ag77 . Ag101 . Ag126 . 117.88(9) yes
Ag81 . Ag101 . Ag126 . 176.28(8) yes
Ag111 . Ag101 . Ag126 . 57.65(6) yes
Ag125 . Ag101 . Ag126 . 60.36(6) yes
Ag35 . Ag102 . Ag34 . 73.33(7) yes
Ag35 . Ag102 . Ag82 . 141.85(9) yes
Ag34 . Ag102 . Ag82 . 143.22(9) yes
Ag35 . Ag102 . Ag11 . 96.13(7) yes
Ag34 . Ag102 . Ag11 . 59.84(7) yes
Ag82 . Ag102 . Ag11 . 111.68(7) yes
Ag35 . Ag102 . Ag12 . 58.91(6) yes
Ag34 . Ag102 . Ag12 . 97.20(7) yes
Ag82 . Ag102 . Ag12 . 110.58(8) yes
Ag11 . Ag102 . Ag12 . 63.17(6) yes
Ag35 . Ag102 . Ag92 . 106.45(7) yes
Ag34 . Ag102 . Ag92 . 107.78(8) yes
Ag82 . Ag102 . Ag92 . 60.15(6) yes
Ag11 . Ag102 . Ag92 . 150.03(9) yes
Ag12 . Ag102 . Ag92 . 146.14(9) yes
Ag35 . Ag102 . Ag87 . 119.69(8) yes
Ag34 . Ag102 . Ag87 . 119.99(8) yes
Ag82 . Ag102 . Ag87 . 59.98(6) yes
Ag11 . Ag102 . Ag87 . 60.56(6) yes
Ag12 . Ag102 . Ag87 . 61.05(6) yes
Ag35 . Ag102 . Ag103 . 155.78(8) yes
Ag34 . Ag102 . Ag103 . 86.06(8) yes
Ag82 . Ag102 . Ag103 . 61.45(6) yes
Ag11 . Ag102 . Ag103 . 61.80(6) yes
Ag12 . Ag102 . Ag103 . 112.94(8) yes
Ag35 . Ag102 . Ag111 . 85.80(7) yes
Ag34 . Ag102 . Ag111 . 155.13(8) yes
Ag82 . Ag102 . Ag111 . 60.65(6) yes
Ag11 . Ag102 . Ag111 . 110.64(8) yes
Ag12 . Ag102 . Ag111 . 59.67(6) yes
Ag35 . Ag102 . Ag112 . 59.02(7) yes
Ag34 . Ag102 . Ag112 . 59.87(7) yes
Ag82 . Ag102 . Ag112 . 121.00(8) yes
Ag11 . Ag102 . Ag112 . 119.11(8) yes
Ag12 . Ag102 . Ag112 . 117.66(8) yes
Ag35 . Ag102 . Ag113 . 116.34(8) yes
Ag34 . Ag102 . Ag113 . 58.46(7) yes
Ag82 . Ag102 . Ag113 . 88.52(7) yes
Ag11 . Ag102 . Ag113 . 93.26(8) yes
Ag12 . Ag102 . Ag113 . 153.54(9) yes
Ag35 . Ag102 . Ag126 . 56.85(6) yes
Ag34 . Ag102 . Ag126 . 116.65(8) yes
Ag82 . Ag102 . Ag126 . 88.34(7) yes
Ag11 . Ag102 . Ag126 . 149.60(8) yes
Ag12 . Ag102 . Ag126 . 88.88(7) yes
Ag92 . Ag102 . Ag87 . 120.13(7) yes
Ag92 . Ag102 . Ag103 . 91.67(7) yes
Ag87 . Ag102 . Ag103 . 60.17(6) yes
Ag92 . Ag102 . Ag111 . 90.78(7) yes
Ag87 . Ag102 . Ag111 . 59.29(6) yes
Ag103 . Ag102 . Ag111 . 110.39(7) yes
Ag92 . Ag102 . Ag112 . 60.85(6) yes
Ag87 . Ag102 . Ag112 . 178.71(8) yes
Ag103 . Ag102 . Ag112 . 120.92(9) yes
Ag111 . Ag102 . Ag112 . 120.22(8) yes
Ag92 . Ag102 . Ag113 . 59.27(6) yes
Ag87 . Ag102 . Ag113 . 119.51(8) yes
Ag103 . Ag102 . Ag113 . 59.43(6) yes
Ag111 . Ag102 . Ag113 . 145.93(8) yes
Ag112 . Ag102 . Ag113 . 61.63(7) yes
Ag92 . Ag102 . Ag126 . 59.76(6) yes
Ag87 . Ag102 . Ag126 . 117.74(8) yes
Ag103 . Ag102 . Ag126 . 147.01(8) yes
Ag111 . Ag102 . Ag126 . 58.47(6) yes
Ag112 . Ag102 . Ag126 . 61.81(7) yes
Ag113 . Ag102 . Ag126 . 110.52(8) yes
Ag93 . Ag103 . Ag11 . 145.02(8) yes
Ag93 . Ag103 . Ag83 . 59.27(6) yes
Ag11 . Ag103 . Ag83 . 145.45(9) yes
Ag93 . Ag103 . Ag82 . 59.12(6) yes
Ag11 . Ag103 . Ag82 . 107.50(7) yes
Ag83 . Ag103 . Ag82 . 58.51(6) yes
Ag93 . Ag103 . Ag10 . 144.66(8) yes
Ag11 . Ag103 . Ag10 . 64.79(6) yes
Ag83 . Ag103 . Ag10 . 108.14(7) yes
Ag82 . Ag103 . Ag10 . 146.66(9) yes
Ag93 . Ag103 . Ag102 . 88.91(7) yes
Ag11 . Ag103 . Ag102 . 58.88(6) yes
Ag83 . Ag103 . Ag102 . 117.72(8) yes
Ag82 . Ag103 . Ag102 . 59.21(6) yes
Ag10 . Ag103 . Ag102 . 123.66(7) yes
Ag93 . Ag103 . Ag87 . 118.06(8) yes
Ag11 . Ag103 . Ag87 . 59.27(6) yes
Ag83 . Ag103 . Ag87 . 88.65(7) yes
Ag82 . Ag103 . Ag87 . 58.94(6) yes
Ag10 . Ag103 . Ag87 . 92.65(7) yes
Ag93 . Ag103 . Ag88 . 117.95(7) yes
Ag11 . Ag103 . Ag88 . 92.02(7) yes
Ag83 . Ag103 . Ag88 . 58.68(6) yes
Ag82 . Ag103 . Ag88 . 88.90(7) yes
Ag10 . Ag103 . Ag88 . 60.26(6) yes
Ag93 . Ag103 . Ag104 . 88.47(6) yes
Ag11 . Ag103 . Ag104 . 124.18(8) yes
Ag83 . Ag103 . Ag104 . 59.02(6) yes
Ag82 . Ag103 . Ag104 . 117.52(7) yes
Ag10 . Ag103 . Ag104 . 59.42(6) yes
Ag93 . Ag103 . Ag113 . 57.70(6) yes
Ag11 . Ag103 . Ag113 . 91.67(7) yes
Ag83 . Ag103 . Ag113 . 116.94(7) yes
Ag82 . Ag103 . Ag113 . 87.43(7) yes
Ag10 . Ag103 . Ag113 . 123.92(8) yes
Ag93 . Ag103 . Ag114 . 57.48(6) yes
Ag11 . Ag103 . Ag114 . 124.96(8) yes
Ag83 . Ag103 . Ag114 . 87.67(7) yes
Ag82 . Ag103 . Ag114 . 116.57(7) yes
Ag10 . Ag103 . Ag114 . 91.20(8) yes
Ag102 . Ag103 . Ag87 . 59.27(6) yes
Ag102 . Ag103 . Ag88 . 120.31(8) yes
Ag87 . Ag103 . Ag88 . 61.06(6) yes
Ag102 . Ag103 . Ag104 . 176.62(8) yes
Ag87 . Ag103 . Ag104 . 120.35(8) yes
Ag88 . Ag103 . Ag104 . 59.33(6) yes
Ag102 . Ag103 . Ag113 . 59.74(6) yes
Ag87 . Ag103 . Ag113 . 118.92(8) yes
Ag88 . Ag103 . Ag113 . 175.43(8) yes
Ag104 . Ag103 . Ag113 . 120.32(8) yes
Ag102 . Ag103 . Ag114 . 120.30(8) yes
Ag87 . Ag103 . Ag114 . 175.34(8) yes
Ag88 . Ag103 . Ag114 . 119.00(8) yes
Ag104 . Ag103 . Ag114 . 59.76(6) yes
Ag113 . Ag103 . Ag114 . 60.59(7) yes
Ag32 . Ag104 . Ag31 . 71.65(7) yes
Ag32 . Ag104 . Ag103 . 86.83(7) yes
Ag31 . Ag104 . Ag103 . 154.83(8) yes
Ag32 . Ag104 . Ag10 . 60.89(7) yes
Ag31 . Ag104 . Ag10 . 96.31(7) yes
Ag103 . Ag104 . Ag10 . 60.93(6) yes
Ag32 . Ag104 . Ag83 . 143.36(8) yes
Ag31 . Ag104 . Ag83 . 142.93(8) yes
Ag103 . Ag104 . Ag83 . 61.50(6) yes
Ag10 . Ag104 . Ag83 . 111.39(8) yes
Ag32 . Ag104 . Ag9 . 97.19(8) yes
Ag31 . Ag104 . Ag9 . 60.62(7) yes
Ag103 . Ag104 . Ag9 . 111.22(8) yes
Ag10 . Ag104 . Ag9 . 62.36(6) yes
Ag83 . Ag104 . Ag9 . 110.65(8) yes
Ag32 . Ag104 . Ag94 . 106.39(8) yes
Ag31 . Ag104 . Ag94 . 106.39(7) yes
Ag103 . Ag104 . Ag94 . 91.85(7) yes
Ag10 . Ag104 . Ag94 . 149.06(8) yes
Ag83 . Ag104 . Ag94 . 60.35(6) yes
Ag32 . Ag104 . Ag88 . 121.54(8) yes
Ag31 . Ag104 . Ag88 . 120.66(8) yes
Ag103 . Ag104 . Ag88 . 59.94(6) yes
Ag10 . Ag104 . Ag88 . 60.99(6) yes
Ag83 . Ag104 . Ag88 . 59.71(6) yes
Ag32 . Ag104 . Ag105 . 155.21(8) yes
Ag31 . Ag104 . Ag105 . 86.95(7) yes
Ag103 . Ag104 . Ag105 . 110.31(8) yes
Ag10 . Ag104 . Ag105 . 111.02(8) yes
Ag83 . Ag104 . Ag105 . 60.80(6) yes
Ag32 . Ag104 . Ag114 . 57.49(7) yes
Ag31 . Ag104 . Ag114 . 115.15(9) yes
Ag103 . Ag104 . Ag114 . 59.41(6) yes
Ag10 . Ag104 . Ag114 . 91.90(7) yes
Ag83 . Ag104 . Ag114 . 88.88(7) yes
Ag32 . Ag104 . Ag115 . 58.27(7) yes
Ag31 . Ag104 . Ag115 . 58.61(7) yes
Ag103 . Ag104 . Ag115 . 120.63(8) yes
Ag10 . Ag104 . Ag115 . 118.74(8) yes
Ag83 . Ag104 . Ag115 . 120.92(8) yes
Ag32 . Ag104 . Ag116 . 115.88(8) yes
Ag31 . Ag104 . Ag116 . 57.90(6) yes
Ag103 . Ag104 . Ag116 . 146.82(8) yes
Ag10 . Ag104 . Ag116 . 150.60(8) yes
Ag83 . Ag104 . Ag116 . 87.96(7) yes
Ag32 . Ag104 . S11 . 44.56(14) yes
Ag31 . Ag104 . S11 . 45.72(11) yes
Ag103 . Ag104 . S11 . 109.45(12) yes
Ag10 . Ag104 . S11 . 51.92(11) yes
Ag83 . Ag104 . S11 . 159.73(14) yes
Ag9 . Ag104 . Ag94 . 147.91(8) yes
Ag9 . Ag104 . Ag88 . 60.36(6) yes
Ag94 . Ag104 . Ag88 . 120.06(8) yes
Ag9 . Ag104 . Ag105 . 60.45(6) yes
Ag94 . Ag104 . Ag105 . 91.28(7) yes
Ag88 . Ag104 . Ag105 . 59.05(6) yes
Ag9 . Ag104 . Ag114 . 151.66(8) yes
Ag94 . Ag104 . Ag114 . 59.64(6) yes
Ag88 . Ag104 . Ag114 . 119.27(8) yes
Ag105 . Ag104 . Ag114 . 146.68(8) yes
Ag9 . Ag104 . Ag115 . 118.89(8) yes
Ag94 . Ag104 . Ag115 . 60.57(6) yes
Ag88 . Ag104 . Ag115 . 179.25(9) yes
Ag105 . Ag104 . Ag115 . 120.76(8) yes
Ag114 . Ag104 . Ag115 . 61.33(7) yes
Ag9 . Ag104 . Ag116 . 90.63(7) yes
Ag94 . Ag104 . Ag116 . 59.72(6) yes
Ag88 . Ag104 . Ag116 . 117.34(8) yes
Ag105 . Ag104 . Ag116 . 58.34(6) yes
Ag114 . Ag104 . Ag116 . 111.07(8) yes
Ag9 . Ag104 . S11 . 53.56(15) yes
Ag94 . Ag104 . S11 . 139.91(14) yes
Ag88 . Ag104 . S11 . 100.03(13) yes
Ag105 . Ag104 . S11 . 111.12(15) yes
Ag114 . Ag104 . S11 . 102.02(15) yes
Ag115 . Ag104 . Ag116 . 62.51(7) yes
Ag115 . Ag104 . S11 . 79.34(13) yes
Ag116 . Ag104 . S11 . 103.60(12) yes
Ag95 . Ag105 . Ag83 . 59.14(5) yes
Ag95 . Ag105 . Ag104 . 88.40(7) yes
Ag83 . Ag105 . Ag104 . 58.46(6) yes
Ag95 . Ag105 . Ag84 . 59.32(6) yes
Ag83 . Ag105 . Ag84 . 59.37(6) yes
Ag104 . Ag105 . Ag84 . 117.83(7) yes
Ag95 . Ag105 . Ag9 . 143.57(9) yes
Ag83 . Ag105 . Ag9 . 106.96(7) yes
Ag104 . Ag105 . Ag9 . 58.31(6) yes
Ag84 . Ag105 . Ag9 . 146.84(8) yes
Ag95 . Ag105 . Ag8 . 143.01(8) yes
Ag83 . Ag105 . Ag8 . 148.04(8) yes
Ag104 . Ag105 . Ag8 . 125.50(7) yes
Ag84 . Ag105 . Ag8 . 107.34(8) yes
Ag9 . Ag105 . Ag8 . 67.20(6) yes
Ag95 . Ag105 . Ag88 . 117.96(7) yes
Ag83 . Ag105 . Ag88 . 58.82(6) yes
Ag104 . Ag105 . Ag88 . 58.82(6) yes
Ag84 . Ag105 . Ag88 . 89.53(7) yes
Ag9 . Ag105 . Ag88 . 59.53(6) yes
Ag95 . Ag105 . Ag89 . 117.88(7) yes
Ag83 . Ag105 . Ag89 . 89.94(7) yes
Ag104 . Ag105 . Ag89 . 121.43(7) yes
Ag84 . Ag105 . Ag89 . 58.57(6) yes
Ag9 . Ag105 . Ag89 . 93.88(7) yes
Ag95 . Ag105 . Ag106 . 87.65(6) yes
Ag83 . Ag105 . Ag106 . 118.03(7) yes
Ag104 . Ag105 . Ag106 . 175.79(8) yes
Ag84 . Ag105 . Ag106 . 58.69(6) yes
Ag9 . Ag105 . Ag106 . 125.89(8) yes
Ag95 . Ag105 . Ag116 . 58.03(6) yes
Ag83 . Ag105 . Ag116 . 86.99(7) yes
Ag104 . Ag105 . Ag116 . 59.02(6) yes
Ag84 . Ag105 . Ag116 . 117.32(7) yes
Ag9 . Ag105 . Ag116 . 89.73(7) yes
Ag95 . Ag105 . Ag117 . 58.09(6) yes
Ag83 . Ag105 . Ag117 . 117.22(7) yes
Ag104 . Ag105 . Ag117 . 120.22(8) yes
Ag84 . Ag105 . Ag117 . 87.70(6) yes
Ag9 . Ag105 . Ag117 . 123.77(8) yes
Ag8 . Ag105 . Ag88 . 94.58(7) yes
Ag8 . Ag105 . Ag89 . 60.26(6) yes
Ag88 . Ag105 . Ag89 . 62.65(6) yes
Ag8 . Ag105 . Ag106 . 58.69(6) yes
Ag88 . Ag105 . Ag106 . 122.13(8) yes
Ag89 . Ag105 . Ag106 . 59.53(6) yes
Ag8 . Ag105 . Ag116 . 123.31(8) yes
Ag88 . Ag105 . Ag116 . 117.79(8) yes
Ag89 . Ag105 . Ag116 . 175.82(8) yes
Ag106 . Ag105 . Ag116 . 119.68(7) yes
Ag8 . Ag105 . Ag117 . 89.00(7) yes
Ag88 . Ag105 . Ag117 . 176.00(8) yes
Ag89 . Ag105 . Ag117 . 118.01(8) yes
Ag106 . Ag105 . Ag117 . 58.51(6) yes
Ag116 . Ag105 . Ag117 . 61.23(6) yes
Ag29 . Ag106 . Ag105 . 89.23(7) yes
Ag29 . Ag106 . Ag28 . 69.53(7) yes
Ag105 . Ag106 . Ag28 . 155.25(8) yes
Ag29 . Ag106 . Ag84 . 144.71(9) yes
Ag105 . Ag106 . Ag84 . 60.38(6) yes
Ag28 . Ag106 . Ag84 . 143.67(8) yes
Ag29 . Ag106 . Ag89 . 122.14(7) yes
Ag105 . Ag106 . Ag89 . 58.31(6) yes
Ag28 . Ag106 . Ag89 . 122.26(8) yes
Ag84 . Ag106 . Ag89 . 58.75(5) yes
Ag29 . Ag106 . Ag7 . 96.53(7) yes
Ag105 . Ag106 . Ag7 . 110.04(7) yes
Ag28 . Ag106 . Ag7 . 62.09(7) yes
Ag84 . Ag106 . Ag7 . 109.94(7) yes
Ag89 . Ag106 . Ag7 . 60.46(6) yes
Ag29 . Ag106 . Ag8 . 62.10(6) yes
Ag105 . Ag106 . Ag8 . 59.74(6) yes
Ag28 . Ag106 . Ag8 . 97.87(7) yes
Ag84 . Ag106 . Ag8 . 109.58(7) yes
Ag89 . Ag106 . Ag8 . 60.20(6) yes
Ag29 . Ag106 . Ag96 . 106.22(7) yes
Ag105 . Ag106 . Ag96 . 91.15(7) yes
Ag28 . Ag106 . Ag96 . 106.55(7) yes
Ag84 . Ag106 . Ag96 . 60.74(6) yes
Ag89 . Ag106 . Ag96 . 119.48(7) yes
Ag29 . Ag106 . Ag107 . 153.86(9) yes
Ag105 . Ag106 . Ag107 . 108.71(7) yes
Ag28 . Ag106 . Ag107 . 88.05(7) yes
Ag84 . Ag106 . Ag107 . 60.75(6) yes
Ag89 . Ag106 . Ag107 . 58.67(6) yes
Ag29 . Ag106 . Ag117 . 58.34(6) yes
Ag105 . Ag106 . Ag117 . 58.66(6) yes
Ag28 . Ag106 . Ag117 . 115.33(8) yes
Ag84 . Ag106 . Ag117 . 88.79(7) yes
Ag89 . Ag106 . Ag117 . 116.94(8) yes
Ag29 . Ag106 . Ag118 . 58.40(6) yes
Ag105 . Ag106 . Ag118 . 120.76(8) yes
Ag28 . Ag106 . Ag118 . 59.04(7) yes
Ag84 . Ag106 . Ag118 . 120.02(7) yes
Ag89 . Ag106 . Ag118 . 178.64(9) yes
Ag29 . Ag106 . Ag119 . 115.22(7) yes
Ag105 . Ag106 . Ag119 . 145.64(8) yes
Ag28 . Ag106 . Ag119 . 58.74(6) yes
Ag84 . Ag106 . Ag119 . 87.66(7) yes
Ag89 . Ag106 . Ag119 . 117.49(8) yes
Ag29 . Ag106 . S13 . 45.33(14) yes
Ag105 . Ag106 . S13 . 108.94(13) yes
Ag28 . Ag106 . S13 . 46.92(12) yes
Ag84 . Ag106 . S13 . 156.72(12) yes
Ag89 . Ag106 . S13 . 97.97(12) yes
Ag7 . Ag106 . Ag8 . 62.71(6) yes
Ag7 . Ag106 . Ag96 . 149.15(9) yes
Ag8 . Ag106 . Ag96 . 147.14(9) yes
Ag7 . Ag106 . Ag107 . 59.96(6) yes
Ag8 . Ag106 . Ag107 . 110.14(7) yes
Ag96 . Ag106 . Ag107 . 92.63(7) yes
Ag7 . Ag106 . Ag117 . 150.28(8) yes
Ag8 . Ag106 . Ag117 . 89.72(7) yes
Ag96 . Ag106 . Ag117 . 60.19(6) yes
Ag107 . Ag106 . Ag117 . 147.46(8) yes
Ag7 . Ag106 . Ag118 . 120.88(8) yes
Ag8 . Ag106 . Ag118 . 120.43(8) yes
Ag96 . Ag106 . Ag118 . 59.28(6) yes
Ag107 . Ag106 . Ag118 . 121.50(8) yes
Ag117 . Ag106 . Ag118 . 62.10(6) yes
Ag7 . Ag106 . Ag119 . 91.64(8) yes
Ag8 . Ag106 . Ag119 . 152.46(9) yes
Ag96 . Ag106 . Ag119 . 60.03(6) yes
Ag107 . Ag106 . Ag119 . 58.96(6) yes
Ag117 . Ag106 . Ag119 . 112.62(7) yes
Ag7 . Ag106 . S13 . 51.70(13) yes
Ag8 . Ag106 . S13 . 51.60(11) yes
Ag96 . Ag106 . S13 . 142.52(12) yes
Ag107 . Ag106 . S13 . 109.31(15) yes
Ag117 . Ag106 . S13 . 103.23(14) yes
Ag118 . Ag106 . Ag119 . 62.60(6) yes
Ag118 . Ag106 . S13 . 83.26(11) yes
Ag119 . Ag106 . S13 . 105.41(13) yes
Ag27 . Ag107 . Ag97 . 96.03(7) yes
Ag27 . Ag107 . Ag85 . 138.22(8) yes
Ag97 . Ag107 . Ag85 . 58.29(5) yes
Ag27 . Ag107 . Ag84 . 138.92(8) yes
Ag97 . Ag107 . Ag84 . 58.64(6) yes
Ag85 . Ag107 . Ag84 . 58.45(6) yes
Ag27 . Ag107 . Ag6 . 73.25(7) yes
Ag97 . Ag107 . Ag6 . 144.29(8) yes
Ag85 . Ag107 . Ag6 . 107.44(7) yes
Ag84 . Ag107 . Ag6 . 146.21(8) yes
Ag27 . Ag107 . Ag106 . 91.35(7) yes
Ag97 . Ag107 . Ag106 . 87.85(6) yes
Ag85 . Ag107 . Ag106 . 117.24(8) yes
Ag84 . Ag107 . Ag106 . 58.82(6) yes
Ag6 . Ag107 . Ag106 . 125.51(8) yes
Ag27 . Ag107 . Ag7 . 72.88(7) yes
Ag97 . Ag107 . Ag7 . 143.90(8) yes
Ag85 . Ag107 . Ag7 . 147.29(8) yes
Ag84 . Ag107 . Ag7 . 107.56(8) yes
Ag6 . Ag107 . Ag7 . 66.54(6) yes
Ag27 . Ag107 . Ag90 . 132.50(8) yes
Ag97 . Ag107 . Ag90 . 116.92(7) yes
Ag85 . Ag107 . Ag90 . 58.63(5) yes
Ag84 . Ag107 . Ag90 . 88.54(7) yes
Ag6 . Ag107 . Ag90 . 59.91(6) yes
Ag27 . Ag107 . Ag89 . 132.80(8) yes
Ag97 . Ag107 . Ag89 . 117.06(8) yes
Ag85 . Ag107 . Ag89 . 88.92(7) yes
Ag84 . Ag107 . Ag89 . 58.41(6) yes
Ag6 . Ag107 . Ag89 . 93.31(7) yes
Ag27 . Ag107 . Ag108 . 91.72(7) yes
Ag97 . Ag107 . Ag108 . 88.05(6) yes
Ag85 . Ag107 . Ag108 . 58.17(6) yes
Ag84 . Ag107 . Ag108 . 116.62(7) yes
Ag6 . Ag107 . Ag108 . 59.12(6) yes
Ag27 . Ag107 . Ag119 . 52.71(6) yes
Ag97 . Ag107 . Ag119 . 57.15(5) yes
Ag85 . Ag107 . Ag119 . 115.41(7) yes
Ag84 . Ag107 . Ag119 . 86.47(7) yes
Ag6 . Ag107 . Ag119 . 125.73(8) yes
Ag27 . Ag107 . Ag120 . 52.48(6) yes
Ag97 . Ag107 . Ag120 . 57.16(6) yes
Ag85 . Ag107 . Ag120 . 86.03(7) yes
Ag84 . Ag107 . Ag120 . 115.76(7) yes
Ag6 . Ag107 . Ag120 . 91.51(8) yes
Ag106 . Ag107 . Ag7 . 58.98(6) yes
Ag106 . Ag107 . Ag90 . 121.21(8) yes
Ag7 . Ag107 . Ag90 . 94.09(7) yes
Ag106 . Ag107 . Ag89 . 59.66(6) yes
Ag7 . Ag107 . Ag89 . 60.45(6) yes
Ag90 . Ag107 . Ag89 . 61.60(6) yes
Ag106 . Ag107 . Ag108 . 175.12(8) yes
Ag7 . Ag107 . Ag108 . 125.65(8) yes
Ag90 . Ag107 . Ag108 . 58.71(6) yes
Ag89 . Ag107 . Ag108 . 120.25(7) yes
Ag106 . Ag107 . Ag119 . 58.80(6) yes
Ag7 . Ag107 . Ag119 . 90.95(7) yes
Ag90 . Ag107 . Ag119 . 173.79(8) yes
Ag89 . Ag107 . Ag119 . 118.32(8) yes
Ag108 . Ag107 . Ag119 . 120.67(8) yes
Ag106 . Ag107 . Ag120 . 119.98(7) yes
Ag7 . Ag107 . Ag120 . 125.18(8) yes
Ag90 . Ag107 . Ag120 . 118.09(8) yes
Ag89 . Ag107 . Ag120 . 173.87(9) yes
Ag108 . Ag107 . Ag120 . 59.51(6) yes
Ag119 . Ag107 . Ag120 . 61.23(6) yes
Ag25 . Ag108 . Ag26 . 70.48(7) yes
Ag25 . Ag108 . Ag107 . 153.94(8) yes
Ag26 . Ag108 . Ag107 . 86.92(7) yes
Ag25 . Ag108 . Ag6 . 95.80(8) yes
Ag26 . Ag108 . Ag6 . 60.96(7) yes
Ag107 . Ag108 . Ag6 . 60.89(6) yes
Ag25 . Ag108 . Ag85 . 143.73(8) yes
Ag26 . Ag108 . Ag85 . 143.42(8) yes
Ag107 . Ag108 . Ag85 . 61.80(6) yes
Ag6 . Ag108 . Ag85 . 111.86(8) yes
Ag25 . Ag108 . Ag5 . 60.62(7) yes
Ag26 . Ag108 . Ag5 . 96.96(8) yes
Ag107 . Ag108 . Ag5 . 111.60(7) yes
Ag6 . Ag108 . Ag5 . 62.56(6) yes
Ag85 . Ag108 . Ag5 . 111.37(8) yes
Ag25 . Ag108 . Ag98 . 106.31(8) yes
Ag26 . Ag108 . Ag98 . 106.62(7) yes
Ag107 . Ag108 . Ag98 . 92.19(7) yes
Ag6 . Ag108 . Ag98 . 149.43(8) yes
Ag85 . Ag108 . Ag98 . 59.82(6) yes
Ag25 . Ag108 . Ag90 . 121.47(8) yes
Ag26 . Ag108 . Ag90 . 121.43(8) yes
Ag107 . Ag108 . Ag90 . 59.60(6) yes
Ag6 . Ag108 . Ag90 . 60.83(6) yes
Ag85 . Ag108 . Ag90 . 60.17(6) yes
Ag25 . Ag108 . Ag109 . 87.83(7) yes
Ag26 . Ag108 . Ag109 . 155.02(9) yes
Ag107 . Ag108 . Ag109 . 110.51(8) yes
Ag6 . Ag108 . Ag109 . 111.09(7) yes
Ag85 . Ag108 . Ag109 . 61.05(6) yes
Ag25 . Ag108 . Ag120 . 115.55(8) yes
Ag26 . Ag108 . Ag120 . 58.59(6) yes
Ag107 . Ag108 . Ag120 . 58.37(6) yes
Ag6 . Ag108 . Ag120 . 91.91(7) yes
Ag85 . Ag108 . Ag120 . 87.45(7) yes
Ag25 . Ag108 . Ag121 . 59.01(7) yes
Ag26 . Ag108 . Ag121 . 58.99(7) yes
Ag107 . Ag108 . Ag121 . 120.18(8) yes
Ag6 . Ag108 . Ag121 . 119.64(8) yes
Ag85 . Ag108 . Ag121 . 119.22(8) yes
Ag25 . Ag108 . Ag122 . 57.54(6) yes
Ag26 . Ag108 . Ag122 . 115.06(8) yes
Ag107 . Ag108 . Ag122 . 147.97(8) yes
Ag6 . Ag108 . Ag122 . 149.59(8) yes
Ag85 . Ag108 . Ag122 . 88.64(7) yes
Ag5 . Ag108 . Ag98 . 147.40(8) yes
Ag5 . Ag108 . Ag90 . 61.05(6) yes
Ag98 . Ag108 . Ag90 . 119.99(8) yes
Ag5 . Ag108 . Ag109 . 60.52(6) yes
Ag98 . Ag108 . Ag109 . 90.95(7) yes
Ag90 . Ag108 . Ag109 . 59.51(6) yes
Ag5 . Ag108 . Ag120 . 152.18(8) yes
Ag98 . Ag108 . Ag120 . 59.72(6) yes
Ag90 . Ag108 . Ag120 . 117.85(8) yes
Ag109 . Ag108 . Ag120 . 145.82(8) yes
Ag5 . Ag108 . Ag121 . 119.46(9) yes
Ag98 . Ag108 . Ag121 . 59.40(7) yes
Ag90 . Ag108 . Ag121 . 179.39(9) yes
Ag109 . Ag108 . Ag121 . 120.34(8) yes
Ag120 . Ag108 . Ag121 . 61.89(7) yes
Ag5 . Ag108 . Ag122 . 89.59(7) yes
Ag98 . Ag108 . Ag122 . 60.28(6) yes
Ag90 . Ag108 . Ag122 . 117.90(8) yes
Ag109 . Ag108 . Ag122 . 58.41(6) yes
Ag120 . Ag108 . Ag122 . 111.94(7) yes
Ag121 . Ag108 . Ag122 . 61.93(7) yes
Ag99 . Ag109 . Ag86 . 59.30(6) yes
Ag99 . Ag109 . Ag85 . 59.78(5) yes
Ag86 . Ag109 . Ag85 . 59.39(6) yes
Ag99 . Ag109 . Ag108 . 88.64(6) yes
Ag86 . Ag109 . Ag108 . 118.06(7) yes
Ag85 . Ag109 . Ag108 . 58.68(6) yes
Ag99 . Ag109 . Ag5 . 143.65(8) yes
Ag86 . Ag109 . Ag5 . 148.21(8) yes
Ag85 . Ag109 . Ag5 . 108.05(7) yes
Ag108 . Ag109 . Ag5 . 58.88(6) yes
Ag99 . Ag109 . Ag14 . 140.73(8) yes
Ag86 . Ag109 . Ag14 . 108.00(7) yes
Ag85 . Ag109 . Ag14 . 150.26(8) yes
Ag108 . Ag109 . Ag14 . 126.28(8) yes
Ag5 . Ag109 . Ag14 . 67.44(6) yes
Ag99 . Ag109 . Ag90 . 118.92(7) yes
Ag86 . Ag109 . Ag90 . 90.29(7) yes
Ag85 . Ag109 . Ag90 . 59.15(6) yes
Ag108 . Ag109 . Ag90 . 58.90(6) yes
Ag5 . Ag109 . Ag90 . 60.27(6) yes
Ag99 . Ag109 . Ag91 . 118.65(8) yes
Ag86 . Ag109 . Ag91 . 59.38(6) yes
Ag85 . Ag109 . Ag91 . 90.51(7) yes
Ag108 . Ag109 . Ag91 . 121.91(8) yes
Ag5 . Ag109 . Ag91 . 94.05(7) yes
Ag99 . Ag109 . Ag110 . 87.73(6) yes
Ag86 . Ag109 . Ag110 . 58.28(6) yes
Ag85 . Ag109 . Ag110 . 117.66(8) yes
Ag108 . Ag109 . Ag110 . 175.91(8) yes
Ag5 . Ag109 . Ag110 . 125.14(7) yes
Ag99 . Ag109 . Ag122 . 57.92(6) yes
Ag86 . Ag109 . Ag122 . 117.21(7) yes
Ag85 . Ag109 . Ag122 . 88.05(7) yes
Ag108 . Ag109 . Ag122 . 59.78(6) yes
Ag5 . Ag109 . Ag122 . 89.42(7) yes
Ag99 . Ag109 . Ag123 . 58.85(6) yes
Ag86 . Ag109 . Ag123 . 87.75(7) yes
Ag85 . Ag109 . Ag123 . 118.59(7) yes
Ag108 . Ag109 . Ag123 . 121.01(8) yes
Ag5 . Ag109 . Ag123 . 121.94(8) yes
Ag14 . Ag109 . Ag90 . 96.63(7) yes
Ag14 . Ag109 . Ag91 . 61.43(6) yes
Ag90 . Ag109 . Ag91 . 63.04(6) yes
Ag14 . Ag109 . Ag110 . 57.77(6) yes
Ag90 . Ag109 . Ag110 . 121.56(8) yes
Ag91 . Ag109 . Ag110 . 58.58(6) yes
Ag14 . Ag109 . Ag122 . 120.51(8) yes
Ag90 . Ag109 . Ag122 . 118.66(8) yes
Ag91 . Ag109 . Ag122 . 176.52(9) yes
Ag110 . Ag109 . Ag122 . 119.48(8) yes
Ag14 . Ag109 . Ag123 . 85.26(7) yes
Ag90 . Ag109 . Ag123 . 177.62(8) yes
Ag91 . Ag109 . Ag123 . 116.91(8) yes
Ag110 . Ag109 . Ag123 . 58.34(6) yes
Ag122 . Ag109 . Ag123 . 61.24(6) yes
Ag38 . Ag110 . Ag37 . 73.32(7) yes
Ag38 . Ag110 . Ag109 . 87.10(7) yes
Ag37 . Ag110 . Ag109 . 156.52(8) yes
Ag38 . Ag110 . Ag86 . 142.11(8) yes
Ag37 . Ag110 . Ag86 . 142.31(9) yes
Ag109 . Ag110 . Ag86 . 60.36(6) yes
Ag38 . Ag110 . Ag13 . 97.08(7) yes
Ag37 . Ag110 . Ag13 . 59.54(6) yes
Ag109 . Ag110 . Ag13 . 111.85(7) yes
Ag86 . Ag110 . Ag13 . 112.11(8) yes
Ag38 . Ag110 . Ag91 . 120.69(8) yes
Ag37 . Ag110 . Ag91 . 121.15(8) yes
Ag109 . Ag110 . Ag91 . 58.36(6) yes
Ag86 . Ag110 . Ag91 . 60.05(6) yes
Ag13 . Ag110 . Ag91 . 61.99(6) yes
Ag38 . Ag110 . Ag14 . 58.78(7) yes
Ag37 . Ag110 . Ag14 . 97.98(7) yes
Ag109 . Ag110 . Ag14 . 60.02(6) yes
Ag86 . Ag110 . Ag14 . 111.68(7) yes
Ag13 . Ag110 . Ag14 . 65.24(7) yes
Ag38 . Ag110 . Ag100 . 104.59(8) yes
Ag37 . Ag110 . Ag100 . 105.42(7) yes
Ag109 . Ag110 . Ag100 . 91.76(7) yes
Ag86 . Ag110 . Ag100 . 61.29(6) yes
Ag13 . Ag110 . Ag100 . 148.73(9) yes
Ag38 . Ag110 . Ag111 . 156.13(8) yes
Ag37 . Ag110 . Ag111 . 86.38(7) yes
Ag109 . Ag110 . Ag111 . 109.10(7) yes
Ag86 . Ag110 . Ag111 . 61.08(6) yes
Ag13 . Ag110 . Ag111 . 61.05(6) yes
Ag38 . Ag110 . Ag123 . 55.59(6) yes
Ag37 . Ag110 . Ag123 . 116.45(8) yes
Ag109 . Ag110 . Ag123 . 58.26(6) yes
Ag86 . Ag110 . Ag123 . 88.94(7) yes
Ag13 . Ag110 . Ag123 . 149.17(9) yes
Ag38 . Ag110 . Ag124 . 56.65(7) yes
Ag37 . Ag110 . Ag124 . 58.04(6) yes
Ag109 . Ag110 . Ag124 . 121.14(8) yes
Ag86 . Ag110 . Ag124 . 122.39(8) yes
Ag13 . Ag110 . Ag124 . 116.81(8) yes
Ag38 . Ag110 . Ag125 . 115.20(8) yes
Ag37 . Ag110 . Ag125 . 55.84(6) yes
Ag109 . Ag110 . Ag125 . 147.33(8) yes
Ag86 . Ag110 . Ag125 . 89.39(7) yes
Ag13 . Ag110 . Ag125 . 89.82(7) yes
Ag38 . Ag110 . S17 . 44.16(14) yes
Ag37 . Ag110 . S17 . 45.10(12) yes
Ag109 . Ag110 . S17 . 111.51(13) yes
Ag86 . Ag110 . S17 . 162.38(13) yes
Ag13 . Ag110 . S17 . 54.32(14) yes
Ag91 . Ag110 . Ag14 . 62.18(6) yes
Ag91 . Ag110 . Ag100 . 121.34(7) yes
Ag14 . Ag110 . Ag100 . 145.86(9) yes
Ag91 . Ag110 . Ag111 . 59.76(6) yes
Ag14 . Ag110 . Ag111 . 113.60(8) yes
Ag100 . Ag110 . Ag111 . 92.64(7) yes
Ag91 . Ag110 . Ag123 . 116.61(8) yes
Ag14 . Ag110 . Ag123 . 86.50(8) yes
Ag100 . Ag110 . Ag123 . 60.98(6) yes
Ag111 . Ag110 . Ag123 . 148.02(8) yes
Ag91 . Ag110 . Ag124 . 177.23(9) yes
Ag14 . Ag110 . Ag124 . 115.09(9) yes
Ag100 . Ag110 . Ag124 . 61.10(6) yes
Ag111 . Ag110 . Ag124 . 122.22(8) yes
Ag123 . Ag110 . Ag124 . 62.95(7) yes
Ag91 . Ag110 . Ag125 . 119.09(8) yes
Ag14 . Ag110 . Ag125 . 151.69(8) yes
Ag100 . Ag110 . Ag125 . 60.70(6) yes
Ag111 . Ag110 . Ag125 . 59.35(6) yes
Ag123 . Ag110 . Ag125 . 113.57(8) yes
Ag91 . Ag110 . S17 . 102.33(13) yes
Ag14 . Ag110 . S17 . 54.21(11) yes
Ag100 . Ag110 . S17 . 136.30(13) yes
Ag111 . Ag110 . S17 . 112.17(15) yes
Ag123 . Ag110 . S17 . 99.73(15) yes
Ag124 . Ag110 . Ag125 . 62.97(7) yes
Ag124 . Ag110 . S17 . 75.21(13) yes
Ag125 . Ag110 . S17 . 100.94(13) yes
Ag101 . Ag111 . Ag86 . 59.14(5) yes
Ag101 . Ag111 . Ag82 . 59.63(6) yes
Ag86 . Ag111 . Ag82 . 59.43(6) yes
Ag101 . Ag111 . Ag13 . 143.10(9) yes
Ag86 . Ag111 . Ag13 . 108.80(8) yes
Ag82 . Ag111 . Ag13 . 148.79(8) yes
Ag101 . Ag111 . Ag102 . 89.60(7) yes
Ag86 . Ag111 . Ag102 . 118.51(7) yes
Ag82 . Ag111 . Ag102 . 59.08(6) yes
Ag13 . Ag111 . Ag102 . 123.57(8) yes
Ag101 . Ag111 . Ag110 . 88.15(7) yes
Ag86 . Ag111 . Ag110 . 59.21(6) yes
Ag82 . Ag111 . Ag110 . 118.62(7) yes
Ag13 . Ag111 . Ag110 . 58.93(6) yes
Ag102 . Ag111 . Ag110 . 177.45(8) yes
Ag101 . Ag111 . Ag12 . 144.99(9) yes
Ag86 . Ag111 . Ag12 . 147.84(8) yes
Ag82 . Ag111 . Ag12 . 108.98(8) yes
Ag13 . Ag111 . Ag12 . 64.26(7) yes
Ag102 . Ag111 . Ag12 . 59.31(6) yes
Ag101 . Ag111 . Ag91 . 118.37(7) yes
Ag86 . Ag111 . Ag91 . 59.24(6) yes
Ag82 . Ag111 . Ag91 . 90.22(6) yes
Ag13 . Ag111 . Ag91 . 61.06(6) yes
Ag102 . Ag111 . Ag91 . 121.03(8) yes
Ag101 . Ag111 . Ag87 . 119.03(7) yes
Ag86 . Ag111 . Ag87 . 89.72(6) yes
Ag82 . Ag111 . Ag87 . 59.40(6) yes
Ag13 . Ag111 . Ag87 . 93.93(7) yes
Ag102 . Ag111 . Ag87 . 59.16(6) yes
Ag101 . Ag111 . Ag125 . 58.22(6) yes
Ag86 . Ag111 . Ag125 . 88.29(7) yes
Ag82 . Ag111 . Ag125 . 117.85(7) yes
Ag13 . Ag111 . Ag125 . 88.56(7) yes
Ag102 . Ag111 . Ag125 . 120.30(8) yes
Ag101 . Ag111 . Ag126 . 59.04(6) yes
Ag86 . Ag111 . Ag126 . 118.15(7) yes
Ag82 . Ag111 . Ag126 . 88.03(7) yes
Ag13 . Ag111 . Ag126 . 121.07(7) yes
Ag102 . Ag111 . Ag126 . 59.52(6) yes
Ag110 . Ag111 . Ag12 . 123.19(8) yes
Ag110 . Ag111 . Ag91 . 59.23(6) yes
Ag12 . Ag111 . Ag91 . 93.13(7) yes
Ag110 . Ag111 . Ag87 . 121.10(8) yes
Ag12 . Ag111 . Ag87 . 60.87(6) yes
Ag91 . Ag111 . Ag87 . 61.89(6) yes
Ag110 . Ag111 . Ag125 . 59.30(6) yes
Ag12 . Ag111 . Ag125 . 121.52(7) yes
Ag91 . Ag111 . Ag125 . 118.52(9) yes
Ag87 . Ag111 . Ag125 . 177.21(8) yes
Ag110 . Ag111 . Ag126 . 120.08(8) yes
Ag12 . Ag111 . Ag126 . 89.28(7) yes
Ag91 . Ag111 . Ag126 . 177.38(8) yes
Ag87 . Ag111 . Ag126 . 118.66(9) yes
Ag125 . Ag111 . Ag126 . 60.80(7) yes
Ag35 . Ag112 . Ag34 . 77.30(8) yes
Ag35 . Ag112 . Ag92 . 110.74(9) yes
Ag34 . Ag112 . Ag92 . 109.87(8) yes
Ag35 . Ag112 . Ag49 . 173.04(10) yes
Ag34 . Ag112 . Ag49 . 107.43(9) yes
Ag92 . Ag112 . Ag49 . 63.08(7) yes
Ag35 . Ag112 . Ag64 . 68.52(9) yes
Ag34 . Ag112 . Ag64 . 116.25(11) yes
Ag92 . Ag112 . Ag64 . 131.85(12) yes
Ag49 . Ag112 . Ag64 . 112.70(11) yes
Ag35 . Ag112 . Ag50 . 105.04(9) yes
Ag34 . Ag112 . Ag50 . 172.16(9) yes
Ag92 . Ag112 . Ag50 . 62.29(7) yes
Ag49 . Ag112 . Ag50 . 69.59(8) yes
Ag64 . Ag112 . Ag50 . 71.38(10) yes
Ag35 . Ag112 . Ag63 . 117.91(10) yes
Ag34 . Ag112 . Ag63 . 64.87(9) yes
Ag92 . Ag112 . Ag63 . 127.27(11) yes
Ag49 . Ag112 . Ag63 . 69.02(10) yes
Ag64 . Ag112 . Ag63 . 85.97(11) yes
Ag35 . Ag112 . Ag102 . 65.26(7) yes
Ag34 . Ag112 . Ag102 . 63.20(7) yes
Ag92 . Ag112 . Ag102 . 60.21(6) yes
Ag49 . Ag112 . Ag102 . 111.90(8) yes
Ag64 . Ag112 . Ag102 . 132.49(11) yes
Ag35 . Ag112 . Ag113 . 120.33(9) yes
Ag34 . Ag112 . Ag113 . 58.97(7) yes
Ag92 . Ag112 . Ag113 . 58.47(6) yes
Ag49 . Ag112 . Ag113 . 60.10(7) yes
Ag64 . Ag112 . Ag113 . 165.42(12) yes
Ag35 . Ag112 . Ag126 . 58.21(7) yes
Ag34 . Ag112 . Ag126 . 117.61(9) yes
Ag92 . Ag112 . Ag126 . 58.82(6) yes
Ag49 . Ag112 . Ag126 . 114.83(9) yes
Ag64 . Ag112 . Ag126 . 87.21(10) yes
Ag50 . Ag112 . Ag63 . 119.12(11) yes
Ag50 . Ag112 . Ag102 . 110.68(9) yes
Ag63 . Ag112 . Ag102 . 125.26(11) yes
Ag50 . Ag112 . Ag113 . 114.13(8) yes
Ag63 . Ag112 . Ag113 . 79.59(10) yes
Ag102 . Ag112 . Ag113 . 59.75(6) yes
Ag50 . Ag112 . Ag126 . 59.32(7) yes
Ag63 . Ag112 . Ag126 . 173.10(11) yes
Ag102 . Ag112 . Ag126 . 59.54(7) yes
Ag113 . Ag112 . Ag126 . 107.26(8) yes
Ag63 . Ag113 . Ag112 . 49.55(7) yes
Ag63 . Ag113 . Ag48 . 83.71(9) yes
Ag112 . Ag113 . Ag48 . 121.30(9) yes
Ag63 . Ag113 . Ag49 . 57.52(7) yes
Ag112 . Ag113 . Ag49 . 59.28(7) yes
Ag48 . Ag113 . Ag49 . 66.42(8) yes
Ag63 . Ag113 . Ag34 . 54.59(7) yes
Ag112 . Ag113 . Ag34 . 60.58(7) yes
Ag48 . Ag113 . Ag34 . 123.47(10) yes
Ag49 . Ag113 . Ag34 . 108.06(8) yes
Ag63 . Ag113 . Ag102 . 99.97(8) yes
Ag112 . Ag113 . Ag102 . 58.62(7) yes
Ag48 . Ag113 . Ag102 . 172.76(10) yes
Ag49 . Ag113 . Ag102 . 110.23(9) yes
Ag34 . Ag113 . Ag102 . 63.39(7) yes
Ag63 . Ag113 . Ag93 . 151.12(9) yes
Ag112 . Ag113 . Ag93 . 122.11(9) yes
Ag48 . Ag113 . Ag93 . 80.49(9) yes
Ag49 . Ag113 . Ag93 . 93.89(8) yes
Ag34 . Ag113 . Ag93 . 152.24(9) yes
Ag63 . Ag113 . Ag103 . 143.95(8) yes
Ag112 . Ag113 . Ag103 . 119.32(9) yes
Ag48 . Ag113 . Ag103 . 119.24(9) yes
Ag49 . Ag113 . Ag103 . 154.59(9) yes
Ag34 . Ag113 . Ag103 . 89.52(8) yes
Ag63 . Ag113 . Ag92 . 103.25(8) yes
Ag112 . Ag113 . Ag92 . 60.22(7) yes
Ag48 . Ag113 . Ag92 . 112.75(9) yes
Ag49 . Ag113 . Ag92 . 63.41(7) yes
Ag34 . Ag113 . Ag92 . 112.75(9) yes
Ag63 . Ag113 . Ag33 . 76.58(9) yes
Ag112 . Ag113 . Ag33 . 117.61(9) yes
Ag48 . Ag113 . Ag33 . 71.68(11) yes
Ag49 . Ag113 . Ag33 . 119.39(11) yes
Ag34 . Ag113 . Ag33 . 63.44(8) yes
Ag63 . Ag113 . Ag114 . 129.80(9) yes
Ag112 . Ag113 . Ag114 . 177.94(9) yes
Ag48 . Ag113 . Ag114 . 59.72(7) yes
Ag49 . Ag113 . Ag114 . 122.37(9) yes
Ag34 . Ag113 . Ag114 . 117.38(9) yes
Ag102 . Ag113 . Ag93 . 93.55(8) yes
Ag102 . Ag113 . Ag103 . 60.83(6) yes
Ag93 . Ag113 . Ag103 . 64.65(6) yes
Ag102 . Ag113 . Ag92 . 60.43(6) yes
Ag93 . Ag113 . Ag92 . 61.91(6) yes
Ag103 . Ag113 . Ag92 . 93.22(8) yes
Ag102 . Ag113 . Ag33 . 115.16(10) yes
Ag93 . Ag113 . Ag33 . 120.19(9) yes
Ag103 . Ag113 . Ag33 . 84.60(9) yes
Ag92 . Ag113 . Ag33 . 175.56(11) yes
Ag102 . Ag113 . Ag114 . 120.64(8) yes
Ag93 . Ag113 . Ag114 . 59.52(6) yes
Ag103 . Ag113 . Ag114 . 59.84(6) yes
Ag92 . Ag113 . Ag114 . 121.37(8) yes
Ag33 . Ag113 . Ag114 . 60.70(7) yes
Ag62 . Ag114 . Ag47 . 55.50(7) yes
Ag62 . Ag114 . Ag48 . 81.75(9) yes
Ag47 . Ag114 . Ag48 . 66.26(8) yes
Ag62 . Ag114 . Ag113 . 130.88(8) yes
Ag47 . Ag114 . Ag113 . 122.54(9) yes
Ag48 . Ag114 . Ag113 . 60.69(7) yes
Ag62 . Ag114 . Ag32 . 55.12(7) yes
Ag47 . Ag114 . Ag32 . 106.87(9) yes
Ag48 . Ag114 . Ag32 . 121.37(10) yes
Ag113 . Ag114 . Ag32 . 118.23(8) yes
Ag62 . Ag114 . Ag33 . 81.12(8) yes
Ag47 . Ag114 . Ag33 . 121.74(11) yes
Ag48 . Ag114 . Ag33 . 71.17(10) yes
Ag113 . Ag114 . Ag33 . 58.45(7) yes
Ag32 . Ag114 . Ag33 . 65.16(8) yes
Ag62 . Ag114 . Ag104 . 101.04(8) yes
Ag47 . Ag114 . Ag104 . 109.52(8) yes
Ag48 . Ag114 . Ag104 . 172.56(10) yes
Ag113 . Ag114 . Ag104 . 120.38(8) yes
Ag32 . Ag114 . Ag104 . 65.29(7) yes
Ag62 . Ag114 . Ag103 . 147.08(8) yes
Ag47 . Ag114 . Ag103 . 153.13(9) yes
Ag48 . Ag114 . Ag103 . 119.95(9) yes
Ag113 . Ag114 . Ag103 . 59.57(6) yes
Ag32 . Ag114 . Ag103 . 91.99(8) yes
Ag62 . Ag114 . Ag94 . 101.10(7) yes
Ag47 . Ag114 . Ag94 . 62.38(7) yes
Ag48 . Ag114 . Ag94 . 112.76(9) yes
Ag113 . Ag114 . Ag94 . 121.31(9) yes
Ag32 . Ag114 . Ag94 . 112.97(9) yes
Ag62 . Ag114 . Ag93 . 147.81(8) yes
Ag47 . Ag114 . Ag93 . 92.58(8) yes
Ag48 . Ag114 . Ag93 . 81.09(9) yes
Ag113 . Ag114 . Ag93 . 59.76(6) yes
Ag32 . Ag114 . Ag93 . 154.61(10) yes
Ag62 . Ag114 . Ag115 . 48.77(6) yes
Ag47 . Ag114 . Ag115 . 58.83(7) yes
Ag48 . Ag114 . Ag115 . 120.16(9) yes
Ag113 . Ag114 . Ag115 . 178.38(9) yes
Ag32 . Ag114 . Ag115 . 60.17(7) yes
Ag33 . Ag114 . Ag104 . 115.98(10) yes
Ag33 . Ag114 . Ag103 . 83.28(9) yes
Ag104 . Ag114 . Ag103 . 60.84(6) yes
Ag33 . Ag114 . Ag94 . 175.64(11) yes
Ag104 . Ag114 . Ag94 . 60.03(6) yes
Ag103 . Ag114 . Ag94 . 92.94(8) yes
Ag33 . Ag114 . Ag93 . 118.19(9) yes
Ag104 . Ag114 . Ag93 . 93.20(8) yes
Ag103 . Ag114 . Ag93 . 64.64(7) yes
Ag94 . Ag114 . Ag93 . 61.63(6) yes
Ag33 . Ag114 . Ag115 . 120.25(9) yes
Ag104 . Ag114 . Ag115 . 58.99(7) yes
Ag103 . Ag114 . Ag115 . 119.72(8) yes
Ag94 . Ag114 . Ag115 . 59.90(6) yes
Ag93 . Ag114 . Ag115 . 121.50(8) yes
Ag114 . Ag115 . Ag32 . 59.26(7) yes
Ag114 . Ag115 . Ag62 . 82.17(8) yes
Ag32 . Ag115 . Ag62 . 67.17(8) yes
Ag114 . Ag115 . Ag61 . 167.21(11) yes
Ag32 . Ag115 . Ag61 . 114.26(10) yes
Ag62 . Ag115 . Ag61 . 85.10(10) yes
Ag114 . Ag115 . Ag94 . 58.89(6) yes
Ag32 . Ag115 . Ag94 . 111.28(8) yes
Ag62 . Ag115 . Ag94 . 127.70(10) yes
Ag61 . Ag115 . Ag94 . 131.78(9) yes
Ag114 . Ag115 . Ag31 . 118.30(9) yes
Ag32 . Ag115 . Ag31 . 76.62(8) yes
Ag62 . Ag115 . Ag31 . 119.41(10) yes
Ag61 . Ag115 . Ag31 . 67.43(9) yes
Ag94 . Ag115 . Ag31 . 109.86(9) yes
Ag114 . Ag115 . Ag46 . 116.46(9) yes
Ag32 . Ag115 . Ag46 . 174.71(10) yes
Ag62 . Ag115 . Ag46 . 116.27(10) yes
Ag61 . Ag115 . Ag46 . 70.58(8) yes
Ag94 . Ag115 . Ag46 . 63.48(7) yes
Ag114 . Ag115 . Ag47 . 60.67(7) yes
Ag32 . Ag115 . Ag47 . 107.61(9) yes
Ag62 . Ag115 . Ag47 . 68.34(9) yes
Ag61 . Ag115 . Ag47 . 115.32(10) yes
Ag94 . Ag115 . Ag47 . 62.69(7) yes
Ag114 . Ag115 . Ag104 . 59.68(6) yes
Ag32 . Ag115 . Ag104 . 65.20(7) yes
Ag62 . Ag115 . Ag104 . 129.48(9) yes
Ag61 . Ag115 . Ag104 . 129.69(10) yes
Ag94 . Ag115 . Ag104 . 59.92(6) yes
Ag114 . Ag115 . Ag116 . 106.85(8) yes
Ag32 . Ag115 . Ag116 . 118.80(9) yes
Ag62 . Ag115 . Ag116 . 170.78(10) yes
Ag61 . Ag115 . Ag116 . 85.92(9) yes
Ag94 . Ag115 . Ag116 . 58.30(6) yes
Ag31 . Ag115 . Ag46 . 104.08(9) yes
Ag31 . Ag115 . Ag47 . 172.24(10) yes
Ag46 . Ag115 . Ag47 . 71.10(8) yes
Ag31 . Ag115 . Ag104 . 63.73(7) yes
Ag46 . Ag115 . Ag104 . 110.25(9) yes
Ag47 . Ag115 . Ag104 . 111.68(9) yes
Ag31 . Ag115 . Ag116 . 58.40(7) yes
Ag46 . Ag115 . Ag116 . 58.37(7) yes
Ag47 . Ag115 . Ag116 . 114.02(9) yes
Ag104 . Ag115 . Ag116 . 58.81(6) yes
Ag115 . Ag116 . Ag45 . 118.78(9) yes
Ag115 . Ag116 . Ag104 . 58.69(6) yes
Ag45 . Ag116 . Ag104 . 177.09(10) yes
Ag115 . Ag116 . Ag31 . 59.40(7) yes
Ag45 . Ag116 . Ag31 . 116.33(8) yes
Ag104 . Ag116 . Ag31 . 64.06(6) yes
Ag115 . Ag116 . Ag46 . 59.40(7) yes
Ag45 . Ag116 . Ag46 . 66.04(7) yes
Ag104 . Ag116 . Ag46 . 111.05(8) yes
Ag31 . Ag116 . Ag46 . 105.68(9) yes
Ag115 . Ag116 . Ag94 . 59.46(6) yes
Ag45 . Ag116 . Ag94 . 117.48(8) yes
Ag104 . Ag116 . Ag94 . 60.28(6) yes
Ag31 . Ag116 . Ag94 . 111.74(8) yes
Ag46 . Ag116 . Ag94 . 64.30(7) yes
Ag115 . Ag116 . Ag105 . 121.25(8) yes
Ag45 . Ag116 . Ag105 . 119.95(9) yes
Ag104 . Ag116 . Ag105 . 62.65(6) yes
Ag31 . Ag116 . Ag105 . 92.81(7) yes
Ag46 . Ag116 . Ag105 . 155.52(9) yes
Ag115 . Ag116 . Ag95 . 121.82(8) yes
Ag45 . Ag116 . Ag95 . 86.50(7) yes
Ag104 . Ag116 . Ag95 . 93.78(7) yes
Ag31 . Ag116 . Ag95 . 154.18(9) yes
Ag46 . Ag116 . Ag95 . 94.29(8) yes
Ag115 . Ag116 . Ag30 . 118.23(8) yes
Ag45 . Ag116 . Ag30 . 69.11(7) yes
Ag104 . Ag116 . Ag30 . 113.13(8) yes
Ag31 . Ag116 . Ag30 . 63.43(7) yes
Ag46 . Ag116 . Ag30 . 120.62(9) yes
Ag115 . Ag116 . Ag117 . 178.52(9) yes
Ag45 . Ag116 . Ag117 . 60.23(7) yes
Ag104 . Ag116 . Ag117 . 122.33(8) yes
Ag31 . Ag116 . Ag117 . 119.79(8) yes
Ag46 . Ag116 . Ag117 . 120.28(8) yes
Ag94 . Ag116 . Ag105 . 94.22(7) yes
Ag94 . Ag116 . Ag95 . 62.38(6) yes
Ag105 . Ag116 . Ag95 . 63.88(6) yes
Ag94 . Ag116 . Ag30 . 173.41(9) yes
Ag105 . Ag116 . Ag30 . 81.82(8) yes
Ag95 . Ag116 . Ag30 . 119.73(9) yes
Ag94 . Ag116 . Ag117 . 121.87(8) yes
Ag105 . Ag116 . Ag117 . 59.72(6) yes
Ag95 . Ag116 . Ag117 . 59.50(6) yes
Ag30 . Ag116 . Ag117 . 60.52(7) yes
Ag116 . Ag117 . Ag45 . 59.39(6) yes
Ag116 . Ag117 . Ag30 . 58.43(7) yes
Ag45 . Ag117 . Ag30 . 67.95(8) yes
Ag116 . Ag117 . Ag29 . 122.46(8) yes
Ag45 . Ag117 . Ag29 . 117.21(8) yes
Ag30 . Ag117 . Ag29 . 67.69(7) yes
Ag116 . Ag117 . Ag105 . 59.05(6) yes
Ag45 . Ag117 . Ag105 . 118.44(8) yes
Ag30 . Ag117 . Ag105 . 80.42(7) yes
Ag29 . Ag117 . Ag105 . 95.00(7) yes
Ag116 . Ag117 . Ag106 . 121.82(7) yes
Ag45 . Ag117 . Ag106 . 177.61(9) yes
Ag30 . Ag117 . Ag106 . 114.43(8) yes
Ag29 . Ag117 . Ag106 . 64.20(7) yes
Ag105 . Ag117 . Ag106 . 62.83(6) yes
Ag116 . Ag117 . Ag44 . 116.67(8) yes
Ag45 . Ag117 . Ag44 . 62.66(7) yes
Ag30 . Ag117 . Ag44 . 118.09(8) yes
Ag29 . Ag117 . Ag44 . 104.85(8) yes
Ag105 . Ag117 . Ag44 . 156.76(8) yes
Ag116 . Ag117 . Ag95 . 59.12(6) yes
Ag45 . Ag117 . Ag95 . 85.82(7) yes
Ag30 . Ag117 . Ag95 . 117.27(8) yes
Ag29 . Ag117 . Ag95 . 154.95(8) yes
Ag105 . Ag117 . Ag95 . 63.50(6) yes
Ag116 . Ag117 . Ag96 . 120.71(8) yes
Ag45 . Ag117 . Ag96 . 118.28(8) yes
Ag30 . Ag117 . Ag96 . 172.89(9) yes
Ag29 . Ag117 . Ag96 . 110.16(8) yes
Ag105 . Ag117 . Ag96 . 93.16(7) yes
Ag116 . Ag117 . Ag118 . 177.55(8) yes
Ag45 . Ag117 . Ag118 . 118.76(8) yes
Ag30 . Ag117 . Ag118 . 122.88(8) yes
Ag29 . Ag117 . Ag118 . 59.58(7) yes
Ag105 . Ag117 . Ag118 . 122.79(8) yes
Ag106 . Ag117 . Ag44 . 115.30(8) yes
Ag106 . Ag117 . Ag95 . 93.15(7) yes
Ag44 . Ag117 . Ag95 . 94.22(7) yes
Ag106 . Ag117 . Ag96 . 59.36(6) yes
Ag44 . Ag117 . Ag96 . 68.91(7) yes
Ag95 . Ag117 . Ag96 . 61.61(6) yes
Ag106 . Ag117 . Ag118 . 59.96(6) yes
Ag44 . Ag117 . Ag118 . 60.96(7) yes
Ag95 . Ag117 . Ag118 . 119.76(8) yes
Ag96 . Ag117 . Ag118 . 58.30(6) yes
Ag58 . Ag118 . Ag59 . 95.94(8) yes
Ag58 . Ag118 . Ag117 . 171.45(10) yes
Ag59 . Ag118 . Ag117 . 79.29(8) yes
Ag58 . Ag118 . Ag44 . 126.86(9) yes
Ag59 . Ag118 . Ag44 . 64.22(8) yes
Ag117 . Ag118 . Ag44 . 57.45(6) yes
Ag58 . Ag118 . Ag43 . 66.77(8) yes
Ag59 . Ag118 . Ag43 . 123.21(9) yes
Ag117 . Ag118 . Ag43 . 121.78(8) yes
Ag44 . Ag118 . Ag43 . 83.52(8) yes
Ag58 . Ag118 . Ag106 . 120.91(9) yes
Ag59 . Ag118 . Ag106 . 123.58(9) yes
Ag117 . Ag118 . Ag106 . 57.94(6) yes
Ag44 . Ag118 . Ag106 . 110.31(8) yes
Ag43 . Ag118 . Ag106 . 110.71(8) yes
Ag58 . Ag118 . Ag29 . 112.95(9) yes
Ag59 . Ag118 . Ag29 . 63.69(7) yes
Ag117 . Ag118 . Ag29 . 58.59(7) yes
Ag44 . Ag118 . Ag29 . 101.47(9) yes
Ag43 . Ag118 . Ag29 . 173.01(9) yes
Ag58 . Ag118 . Ag28 . 61.96(8) yes
Ag59 . Ag118 . Ag28 . 116.73(9) yes
Ag117 . Ag118 . Ag28 . 113.73(8) yes
Ag44 . Ag118 . Ag28 . 171.15(9) yes
Ag43 . Ag118 . Ag28 . 102.09(9) yes
Ag58 . Ag118 . Ag96 . 129.12(9) yes
Ag59 . Ag118 . Ag96 . 127.91(10) yes
Ag117 . Ag118 . Ag96 . 58.57(6) yes
Ag44 . Ag118 . Ag96 . 67.55(7) yes
Ag43 . Ag118 . Ag96 . 67.66(7) yes
Ag58 . Ag118 . Ag119 . 78.91(8) yes
Ag59 . Ag118 . Ag119 . 173.88(10) yes
Ag117 . Ag118 . Ag119 . 105.40(7) yes
Ag44 . Ag118 . Ag119 . 121.53(8) yes
Ag43 . Ag118 . Ag119 . 57.89(6) yes
Ag58 . Ag118 . S51 . 48.2(2) yes
Ag59 . Ag118 . S51 . 50.0(2) yes
Ag117 . Ag118 . S51 . 128.6(2) yes
Ag44 . Ag118 . S51 . 89.0(2) yes
Ag43 . Ag118 . S51 . 86.67(18) yes
Ag106 . Ag118 . Ag29 . 63.08(6) yes
Ag106 . Ag118 . Ag28 . 61.42(6) yes
Ag29 . Ag118 . Ag28 . 72.38(7) yes
Ag106 . Ag118 . Ag96 . 58.74(6) yes
Ag29 . Ag118 . Ag96 . 109.54(8) yes
Ag28 . Ag118 . Ag96 . 108.02(8) yes
Ag106 . Ag118 . Ag119 . 57.81(6) yes
Ag29 . Ag118 . Ag119 . 115.13(8) yes
Ag28 . Ag118 . Ag119 . 57.97(6) yes
Ag96 . Ag118 . Ag119 . 58.19(6) yes
Ag106 . Ag118 . S51 . 154.83(19) yes
Ag29 . Ag118 . S51 . 98.23(18) yes
Ag28 . Ag118 . S51 . 98.1(2) yes
Ag96 . Ag118 . S51 . 146.35(19) yes
Ag119 . Ag118 . S51 . 125.8(2) yes
Ag118 . Ag119 . Ag42 . 119.99(8) yes
Ag118 . Ag119 . Ag43 . 59.94(7) yes
Ag42 . Ag119 . Ag43 . 63.77(7) yes
Ag118 . Ag119 . Ag107 . 121.77(8) yes
Ag42 . Ag119 . Ag107 . 118.21(8) yes
Ag43 . Ag119 . Ag107 . 158.95(9) yes
Ag118 . Ag119 . Ag27 . 120.83(8) yes
Ag42 . Ag119 . Ag27 . 76.51(9) yes
Ag43 . Ag119 . Ag27 . 124.23(10) yes
Ag107 . Ag119 . Ag27 . 74.50(8) yes
Ag118 . Ag119 . Ag28 . 59.25(7) yes
Ag42 . Ag119 . Ag28 . 121.19(9) yes
Ag43 . Ag119 . Ag28 . 104.64(8) yes
Ag107 . Ag119 . Ag28 . 92.03(7) yes
Ag27 . Ag119 . Ag28 . 64.14(8) yes
Ag118 . Ag119 . Ag106 . 59.59(6) yes
Ag42 . Ag119 . Ag106 . 175.84(10) yes
Ag43 . Ag119 . Ag106 . 114.18(9) yes
Ag107 . Ag119 . Ag106 . 62.24(6) yes
Ag27 . Ag119 . Ag106 . 107.36(9) yes
Ag118 . Ag119 . Ag96 . 58.05(6) yes
Ag42 . Ag119 . Ag96 . 116.69(9) yes
Ag43 . Ag119 . Ag96 . 68.46(7) yes
Ag107 . Ag119 . Ag96 . 94.21(7) yes
Ag27 . Ag119 . Ag96 . 166.04(10) yes
Ag118 . Ag119 . Ag97 . 121.28(8) yes
Ag42 . Ag119 . Ag97 . 82.58(8) yes
Ag43 . Ag119 . Ag97 . 95.82(7) yes
Ag107 . Ag119 . Ag97 . 64.80(6) yes
Ag27 . Ag119 . Ag97 . 116.88(9) yes
Ag118 . Ag119 . Ag120 . 179.38(8) yes
Ag42 . Ag119 . Ag120 . 59.40(7) yes
Ag43 . Ag119 . Ag120 . 119.54(8) yes
Ag107 . Ag119 . Ag120 . 58.84(6) yes
Ag27 . Ag119 . Ag120 . 59.09(7) yes
Ag28 . Ag119 . Ag106 . 62.53(6) yes
Ag28 . Ag119 . Ag96 . 108.98(8) yes
Ag106 . Ag119 . Ag96 . 59.32(6) yes
Ag28 . Ag119 . Ag97 . 153.70(8) yes
Ag106 . Ag119 . Ag97 . 94.18(7) yes
Ag96 . Ag119 . Ag97 . 63.37(6) yes
Ag28 . Ag119 . Ag120 . 120.87(9) yes
Ag106 . Ag119 . Ag120 . 121.03(7) yes
Ag96 . Ag119 . Ag120 . 122.20(8) yes
Ag97 . Ag119 . Ag120 . 58.93(6) yes
Ag119 . Ag120 . Ag42 . 60.27(7) yes
Ag119 . Ag120 . Ag108 . 121.98(8) yes
Ag42 . Ag120 . Ag108 . 174.99(9) yes
Ag119 . Ag120 . Ag26 . 120.58(8) yes
Ag42 . Ag120 . Ag26 . 120.73(9) yes
Ag108 . Ag120 . Ag26 . 62.69(7) yes
Ag119 . Ag120 . Ag98 . 121.94(8) yes
Ag42 . Ag120 . Ag98 . 114.67(9) yes
Ag108 . Ag120 . Ag98 . 60.33(6) yes
Ag26 . Ag120 . Ag98 . 110.36(8) yes
Ag119 . Ag120 . Ag41 . 119.92(8) yes
Ag42 . Ag120 . Ag41 . 64.55(7) yes
Ag108 . Ag120 . Ag41 . 111.43(8) yes
Ag26 . Ag120 . Ag41 . 106.51(9) yes
Ag98 . Ag120 . Ag41 . 63.99(7) yes
Ag119 . Ag120 . Ag27 . 59.75(7) yes
Ag42 . Ag120 . Ag27 . 77.22(9) yes
Ag108 . Ag120 . Ag27 . 107.79(9) yes
Ag26 . Ag120 . Ag27 . 63.20(8) yes
Ag98 . Ag120 . Ag27 . 167.62(10) yes
Ag119 . Ag120 . Ag107 . 59.93(6) yes
Ag42 . Ag120 . Ag107 . 120.17(9) yes
Ag108 . Ag120 . Ag107 . 62.12(6) yes
Ag26 . Ag120 . Ag107 . 91.29(7) yes
Ag98 . Ag120 . Ag107 . 94.85(7) yes
Ag119 . Ag120 . Ag97 . 59.38(6) yes
Ag42 . Ag120 . Ag97 . 83.27(8) yes
Ag108 . Ag120 . Ag97 . 94.18(7) yes
Ag26 . Ag120 . Ag97 . 153.67(8) yes
Ag98 . Ag120 . Ag97 . 62.58(6) yes
Ag119 . Ag120 . Ag121 . 179.30(9) yes
Ag42 . Ag120 . Ag121 . 119.12(9) yes
Ag108 . Ag120 . Ag121 . 58.66(6) yes
Ag26 . Ag120 . Ag121 . 59.31(7) yes
Ag98 . Ag120 . Ag121 . 58.54(7) yes
Ag41 . Ag120 . Ag27 . 127.13(10) yes
Ag41 . Ag120 . Ag107 . 155.84(9) yes
Ag27 . Ag120 . Ag107 . 75.29(8) yes
Ag41 . Ag120 . Ag97 . 93.18(8) yes
Ag27 . Ag120 . Ag97 . 117.96(9) yes
Ag107 . Ag120 . Ag97 . 65.38(6) yes
Ag41 . Ag120 . Ag121 . 59.68(7) yes
Ag27 . Ag120 . Ag121 . 119.92(9) yes
Ag107 . Ag120 . Ag121 . 120.69(8) yes
Ag97 . Ag120 . Ag121 . 121.08(8) yes
Ag120 . Ag121 . Ag25 . 117.84(9) yes
Ag120 . Ag121 . Ag56 . 83.62(8) yes
Ag25 . Ag121 . Ag56 . 113.86(10) yes
Ag120 . Ag121 . Ag40 . 117.32(9) yes
Ag25 . Ag121 . Ag40 . 104.49(9) yes
Ag56 . Ag121 . Ag40 . 119.58(10) yes
Ag120 . Ag121 . Ag41 . 58.81(7) yes
Ag25 . Ag121 . Ag41 . 175.08(11) yes
Ag56 . Ag121 . Ag41 . 70.04(9) yes
Ag40 . Ag121 . Ag41 . 75.23(8) yes
Ag120 . Ag121 . Ag26 . 59.07(7) yes
Ag25 . Ag121 . Ag26 . 74.06(8) yes
Ag56 . Ag121 . Ag26 . 66.51(8) yes
Ag40 . Ag121 . Ag26 . 173.29(10) yes
Ag41 . Ag121 . Ag26 . 105.63(9) yes
Ag120 . Ag121 . Ag108 . 59.44(6) yes
Ag25 . Ag121 . Ag108 . 64.02(7) yes
Ag56 . Ag121 . Ag108 . 127.57(10) yes
Ag40 . Ag121 . Ag108 . 110.50(9) yes
Ag41 . Ag121 . Ag108 . 111.35(9) yes
Ag120 . Ag121 . Ag98 . 59.38(7) yes
Ag25 . Ag121 . Ag98 . 111.40(9) yes
Ag56 . Ag121 . Ag98 . 131.19(10) yes
Ag40 . Ag121 . Ag98 . 63.28(7) yes
Ag41 . Ag121 . Ag98 . 63.97(7) yes
Ag120 . Ag121 . Ag55 . 170.34(10) yes
Ag25 . Ag121 . Ag55 . 67.29(8) yes
Ag56 . Ag121 . Ag55 . 86.78(10) yes
Ag40 . Ag121 . Ag55 . 66.88(9) yes
Ag41 . Ag121 . Ag55 . 116.60(10) yes
Ag120 . Ag121 . Ag122 . 108.07(9) yes
Ag25 . Ag121 . Ag122 . 58.42(7) yes
Ag56 . Ag121 . Ag122 . 167.91(11) yes
Ag40 . Ag121 . Ag122 . 58.31(7) yes
Ag41 . Ag121 . Ag122 . 118.27(9) yes
Ag26 . Ag121 . Ag108 . 62.89(7) yes
Ag26 . Ag121 . Ag98 . 110.89(9) yes
Ag108 . Ag121 . Ag98 . 60.91(7) yes
Ag26 . Ag121 . Ag55 . 117.65(11) yes
Ag108 . Ag121 . Ag55 . 128.55(10) yes
Ag98 . Ag121 . Ag55 . 127.82(10) yes
Ag26 . Ag121 . Ag122 . 116.41(9) yes
Ag108 . Ag121 . Ag122 . 59.55(6) yes
Ag98 . Ag121 . Ag122 . 59.96(7) yes
Ag55 . Ag121 . Ag122 . 81.58(8) yes
Ag121 . Ag122 . Ag98 . 58.17(6) yes
Ag121 . Ag122 . Ag39 . 120.31(9) yes
Ag98 . Ag122 . Ag39 . 174.59(9) yes
Ag121 . Ag122 . Ag108 . 58.51(6) yes
Ag98 . Ag122 . Ag108 . 59.92(6) yes
Ag39 . Ag122 . Ag108 . 114.70(9) yes
Ag121 . Ag122 . Ag54 . 120.71(9) yes
Ag98 . Ag122 . Ag54 . 114.33(9) yes
Ag39 . Ag122 . Ag54 . 71.03(9) yes
Ag108 . Ag122 . Ag54 . 174.05(10) yes
Ag121 . Ag122 . Ag25 . 60.18(7) yes
Ag98 . Ag122 . Ag25 . 111.38(8) yes
Ag39 . Ag122 . Ag25 . 64.92(8) yes
Ag108 . Ag122 . Ag25 . 64.29(7) yes
Ag54 . Ag122 . Ag25 . 121.01(10) yes
Ag121 . Ag122 . Ag40 . 59.96(7) yes
Ag98 . Ag122 . Ag40 . 63.24(7) yes
Ag39 . Ag122 . Ag40 . 121.16(10) yes
Ag108 . Ag122 . Ag40 . 111.03(8) yes
Ag54 . Ag122 . Ag40 . 65.56(8) yes
Ag121 . Ag122 . Ag99 . 119.19(8) yes
Ag98 . Ag122 . Ag99 . 61.09(6) yes
Ag39 . Ag122 . Ag99 . 120.42(9) yes
Ag108 . Ag122 . Ag99 . 93.46(8) yes
Ag54 . Ag122 . Ag99 . 81.88(9) yes
Ag121 . Ag122 . Ag109 . 120.32(8) yes
Ag98 . Ag122 . Ag109 . 92.76(7) yes
Ag39 . Ag122 . Ag109 . 83.70(8) yes
Ag108 . Ag122 . Ag109 . 61.81(6) yes
Ag54 . Ag122 . Ag109 . 118.71(9) yes
Ag121 . Ag122 . Ag123 . 179.61(10) yes
Ag98 . Ag122 . Ag123 . 121.45(9) yes
Ag39 . Ag122 . Ag123 . 60.05(7) yes
Ag108 . Ag122 . Ag123 . 121.25(8) yes
Ag54 . Ag122 . Ag123 . 59.49(7) yes
Ag25 . Ag122 . Ag40 . 107.18(9) yes
Ag25 . Ag122 . Ag99 . 155.04(9) yes
Ag40 . Ag122 . Ag99 . 90.83(8) yes
Ag25 . Ag122 . Ag109 . 93.67(8) yes
Ag40 . Ag122 . Ag109 . 152.45(9) yes
Ag99 . Ag122 . Ag109 . 64.40(6) yes
Ag25 . Ag122 . Ag123 . 120.08(8) yes
Ag40 . Ag122 . Ag123 . 120.06(9) yes
Ag99 . Ag122 . Ag123 . 60.44(6) yes
Ag109 . Ag122 . Ag123 . 59.45(6) yes
Ag38 . Ag123 . Ag122 . 120.47(9) yes
Ag38 . Ag123 . Ag39 . 63.58(8) yes
Ag122 . Ag123 . Ag39 . 59.81(7) yes
Ag38 . Ag123 . Ag99 . 160.33(9) yes
Ag122 . Ag123 . Ag99 . 58.97(6) yes
Ag39 . Ag123 . Ag99 . 118.71(8) yes
Ag38 . Ag123 . Ag100 . 114.72(9) yes
Ag122 . Ag123 . Ag100 . 120.70(8) yes
Ag39 . Ag123 . Ag100 . 176.54(10) yes
Ag99 . Ag123 . Ag100 . 61.74(6) yes
Ag38 . Ag123 . Ag53 . 104.50(9) yes
Ag122 . Ag123 . Ag53 . 118.64(9) yes
Ag39 . Ag123 . Ag53 . 120.59(10) yes
Ag99 . Ag123 . Ag53 . 90.99(8) yes
Ag100 . Ag123 . Ag53 . 62.50(7) yes
Ag38 . Ag123 . Ag54 . 116.19(10) yes
Ag122 . Ag123 . Ag54 . 59.93(7) yes
Ag39 . Ag123 . Ag54 . 71.12(9) yes
Ag99 . Ag123 . Ag54 . 81.35(9) yes
Ag100 . Ag123 . Ag54 . 112.22(9) yes
Ag38 . Ag123 . Ag110 . 70.21(7) yes
Ag122 . Ag123 . Ag110 . 122.61(8) yes
Ag39 . Ag123 . Ag110 . 117.25(9) yes
Ag99 . Ag123 . Ag110 . 93.31(8) yes
Ag100 . Ag123 . Ag110 . 59.40(6) yes
Ag38 . Ag123 . Ag109 . 98.29(8) yes
Ag122 . Ag123 . Ag109 . 59.31(6) yes
Ag39 . Ag123 . Ag109 . 83.50(8) yes
Ag99 . Ag123 . Ag109 . 63.79(6) yes
Ag100 . Ag123 . Ag109 . 93.89(8) yes
Ag38 . Ag123 . Ag124 . 60.22(7) yes
Ag122 . Ag123 . Ag124 . 178.84(9) yes
Ag39 . Ag123 . Ag124 . 120.50(9) yes
Ag99 . Ag123 . Ag124 . 120.77(9) yes
Ag100 . Ag123 . Ag124 . 59.06(6) yes
Ag53 . Ag123 . Ag54 . 63.80(8) yes
Ag53 . Ag123 . Ag110 . 110.07(9) yes
Ag54 . Ag123 . Ag110 . 171.61(10) yes
Ag53 . Ag123 . Ag109 . 152.37(9) yes
Ag54 . Ag123 . Ag109 . 119.00(9) yes
Ag110 . Ag123 . Ag109 . 63.40(6) yes
Ag53 . Ag123 . Ag124 . 60.20(7) yes
Ag54 . Ag123 . Ag124 . 118.99(9) yes
Ag110 . Ag123 . Ag124 . 58.39(6) yes
Ag109 . Ag123 . Ag124 . 121.72(8) yes
Ag66 . Ag124 . Ag67 . 94.83(12) yes
Ag66 . Ag124 . Ag123 . 171.46(12) yes
Ag67 . Ag124 . Ag123 . 77.19(10) yes
Ag66 . Ag124 . Ag37 . 66.01(9) yes
Ag67 . Ag124 . Ag37 . 125.56(11) yes
Ag123 . Ag124 . Ag37 . 121.10(8) yes
Ag66 . Ag124 . Ag38 . 120.66(10) yes
Ag67 . Ag124 . Ag38 . 63.78(10) yes
Ag123 . Ag124 . Ag38 . 58.66(7) yes
Ag37 . Ag124 . Ag38 . 82.61(8) yes
Ag66 . Ag124 . Ag53 . 115.46(10) yes
Ag67 . Ag124 . Ag53 . 61.65(10) yes
Ag123 . Ag124 . Ag53 . 58.16(7) yes
Ag37 . Ag124 . Ag53 . 172.79(10) yes
Ag38 . Ag124 . Ag53 . 101.81(9) yes
Ag66 . Ag124 . Ag52 . 64.46(8) yes
Ag67 . Ag124 . Ag52 . 114.86(11) yes
Ag123 . Ag124 . Ag52 . 115.93(8) yes
Ag37 . Ag124 . Ag52 . 102.04(9) yes
Ag38 . Ag124 . Ag52 . 174.45(9) yes
Ag66 . Ag124 . Ag100 . 124.53(10) yes
Ag67 . Ag124 . Ag100 . 120.69(11) yes
Ag123 . Ag124 . Ag100 . 59.04(6) yes
Ag37 . Ag124 . Ag100 . 111.34(9) yes
Ag38 . Ag124 . Ag100 . 113.27(8) yes
Ag66 . Ag124 . Ag110 . 129.78(11) yes
Ag67 . Ag124 . Ag110 . 127.73(11) yes
Ag123 . Ag124 . Ag110 . 58.67(6) yes
Ag37 . Ag124 . Ag110 . 67.42(7) yes
Ag38 . Ag124 . Ag110 . 69.65(8) yes
Ag66 . Ag124 . Ag125 . 80.84(10) yes
Ag67 . Ag124 . Ag125 . 172.97(12) yes
Ag123 . Ag124 . Ag125 . 106.79(8) yes
Ag37 . Ag124 . Ag125 . 57.70(7) yes
Ag38 . Ag124 . Ag125 . 123.21(9) yes
Ag66 . Ag124 . S52 . 49.7(3) yes
Ag67 . Ag124 . S52 . 48.8(2) yes
Ag123 . Ag124 . S52 . 123.6(3) yes
Ag37 . Ag124 . S52 . 86.5(2) yes
Ag38 . Ag124 . S52 . 81.0(2) yes
Ag66 . Ag124 . Ag200 . 65.16(14) yes
Ag67 . Ag124 . Ag200 . 64.75(15) yes
Ag123 . Ag124 . Ag200 . 108.07(13) yes
Ag37 . Ag124 . Ag200 . 130.80(14) yes
Ag38 . Ag124 . Ag200 . 128.51(15) yes
Ag53 . Ag124 . Ag52 . 73.26(8) yes
Ag53 . Ag124 . Ag100 . 61.75(7) yes
Ag52 . Ag124 . Ag100 . 62.34(7) yes
Ag53 . Ag124 . Ag110 . 108.56(8) yes
Ag52 . Ag124 . Ag110 . 109.14(9) yes
Ag100 . Ag124 . Ag110 . 59.49(6) yes
Ag53 . Ag124 . Ag125 . 115.18(9) yes
Ag52 . Ag124 . Ag125 . 58.29(7) yes
Ag100 . Ag124 . Ag125 . 58.80(6) yes
Ag110 . Ag124 . Ag125 . 58.78(7) yes
Ag53 . Ag124 . S52 . 99.7(2) yes
Ag52 . Ag124 . S52 . 102.2(2) yes
Ag100 . Ag124 . S52 . 157.8(2) yes
Ag110 . Ag124 . S52 . 142.5(2) yes
Ag125 . Ag124 . S52 . 128.7(3) yes
Ag53 . Ag124 . Ag200 . 50.32(13) yes
Ag52 . Ag124 . Ag200 . 50.29(13) yes
Ag100 . Ag124 . Ag200 . 91.52(13) yes
Ag110 . Ag124 . Ag200 . 151.00(14) yes
Ag125 . Ag124 . Ag200 . 108.28(14) yes
S52 . Ag124 . Ag200 . 66.5(2) yes
Ag124 . Ag125 . Ag51 . 122.78(9) yes
Ag124 . Ag125 . Ag36 . 118.84(8) yes
Ag51 . Ag125 . Ag36 . 66.24(8) yes
Ag124 . Ag125 . Ag100 . 59.09(6) yes
Ag51 . Ag125 . Ag100 . 115.79(8) yes
Ag36 . Ag125 . Ag100 . 177.57(10) yes
Ag124 . Ag125 . Ag52 . 59.76(7) yes
Ag51 . Ag125 . Ag52 . 68.31(8) yes
Ag36 . Ag125 . Ag52 . 117.46(8) yes
Ag100 . Ag125 . Ag52 . 62.99(6) yes
Ag124 . Ag125 . Ag37 . 60.84(7) yes
Ag51 . Ag125 . Ag37 . 117.03(8) yes
Ag36 . Ag125 . Ag37 . 63.15(7) yes
Ag100 . Ag125 . Ag37 . 114.43(9) yes
Ag52 . Ag125 . Ag37 . 105.55(9) yes
Ag124 . Ag125 . Ag111 . 119.50(8) yes
Ag51 . Ag125 . Ag111 . 117.66(9) yes
Ag36 . Ag125 . Ag111 . 86.97(7) yes
Ag100 . Ag125 . Ag111 . 93.08(7) yes
Ag52 . Ag125 . Ag111 . 153.39(8) yes
Ag124 . Ag125 . Ag110 . 58.24(6) yes
Ag51 . Ag125 . Ag110 . 174.39(9) yes
Ag36 . Ag125 . Ag110 . 118.65(8) yes
Ag100 . Ag125 . Ag110 . 59.40(6) yes
Ag52 . Ag125 . Ag110 . 109.95(9) yes
Ag124 . Ag125 . Ag101 . 121.12(8) yes
Ag51 . Ag125 . Ag101 . 82.61(8) yes
Ag36 . Ag125 . Ag101 . 120.03(9) yes
Ag100 . Ag125 . Ag101 . 62.04(6) yes
Ag52 . Ag125 . Ag101 . 93.44(7) yes
Ag124 . Ag125 . Ag126 . 177.80(9) yes
Ag51 . Ag125 . Ag126 . 58.61(7) yes
Ag36 . Ag125 . Ag126 . 59.75(7) yes
Ag100 . Ag125 . Ag126 . 122.28(8) yes
Ag52 . Ag125 . Ag126 . 122.25(9) yes
Ag37 . Ag125 . Ag111 . 94.60(8) yes
Ag37 . Ag125 . Ag110 . 68.50(7) yes
Ag111 . Ag125 . Ag110 . 61.35(6) yes
Ag37 . Ag125 . Ag101 . 156.47(9) yes
Ag111 . Ag125 . Ag101 . 63.39(6) yes
Ag110 . Ag125 . Ag101 . 92.25(7) yes
Ag37 . Ag125 . Ag126 . 117.14(8) yes
Ag111 . Ag125 . Ag126 . 59.23(6) yes
Ag110 . Ag125 . Ag126 . 120.57(8) yes
Ag101 . Ag125 . Ag126 . 60.28(6) yes
Ag112 . Ag126 . Ag125 . 178.62(8) yes
Ag112 . Ag126 . Ag101 . 122.00(8) yes
Ag125 . Ag126 . Ag101 . 59.36(6) yes
Ag112 . Ag126 . Ag50 . 59.32(7) yes
Ag125 . Ag126 . Ag50 . 120.86(9) yes
Ag101 . Ag126 . Ag50 . 93.23(7) yes
Ag112 . Ag126 . Ag36 . 118.48(8) yes
Ag125 . Ag126 . Ag36 . 60.15(7) yes
Ag101 . Ag126 . Ag36 . 119.51(9) yes
Ag50 . Ag126 . Ag36 . 116.77(8) yes
Ag112 . Ag126 . Ag102 . 58.65(7) yes
Ag125 . Ag126 . Ag102 . 121.96(8) yes
Ag101 . Ag126 . Ag102 . 93.47(7) yes
Ag50 . Ag126 . Ag102 . 109.93(9) yes
Ag36 . Ag126 . Ag102 . 119.06(8) yes
Ag112 . Ag126 . Ag92 . 59.97(7) yes
Ag125 . Ag126 . Ag92 . 121.40(8) yes
Ag101 . Ag126 . Ag92 . 62.04(6) yes
Ag50 . Ag126 . Ag92 . 62.71(7) yes
Ag36 . Ag126 . Ag92 . 178.45(9) yes
Ag112 . Ag126 . Ag35 . 61.16(7) yes
Ag125 . Ag126 . Ag35 . 117.75(9) yes
Ag101 . Ag126 . Ag35 . 154.68(8) yes
Ag50 . Ag126 . Ag35 . 107.37(9) yes
Ag36 . Ag126 . Ag35 . 64.26(7) yes
Ag112 . Ag126 . Ag51 . 118.01(9) yes
Ag125 . Ag126 . Ag51 . 61.52(7) yes
Ag101 . Ag126 . Ag51 . 83.64(8) yes
Ag50 . Ag126 . Ag51 . 64.37(8) yes
Ag36 . Ag126 . Ag51 . 67.51(8) yes
Ag112 . Ag126 . Ag111 . 120.59(8) yes
Ag125 . Ag126 . Ag111 . 59.97(6) yes
Ag101 . Ag126 . Ag111 . 63.32(6) yes
Ag50 . Ag126 . Ag111 . 153.17(8) yes
Ag36 . Ag126 . Ag111 . 87.60(8) yes
Ag102 . Ag126 . Ag92 . 60.32(6) yes
Ag102 . Ag126 . Ag35 . 66.07(7) yes
Ag92 . Ag126 . Ag35 . 114.36(9) yes
Ag102 . Ag126 . Ag51 . 173.33(9) yes
Ag92 . Ag126 . Ag51 . 113.09(8) yes
Ag35 . Ag126 . Ag51 . 118.24(9) yes
Ag102 . Ag126 . Ag111 . 62.01(6) yes
Ag92 . Ag126 . Ag111 . 93.21(7) yes
Ag35 . Ag126 . Ag111 . 92.88(7) yes
Ag51 . Ag126 . Ag111 . 121.29(9) yes
Ag14 . Ag127 . Ag5 . 64.43(6) yes
Ag14 . Ag127 . Ag90 . 91.23(7) yes
Ag5 . Ag127 . Ag90 . 58.26(6) yes
Ag14 . Ag127 . Ag91 . 58.84(6) yes
Ag5 . Ag127 . Ag91 . 91.06(7) yes
Ag90 . Ag127 . Ag91 . 61.07(6) yes
Ag14 . Ag127 . Ag1 . 118.15(8) yes
Ag5 . Ag127 . Ag1 . 115.97(7) yes
Ag90 . Ag127 . Ag1 . 57.72(6) yes
Ag91 . Ag127 . Ag1 . 59.31(6) yes
Ag14 . Ag127 . Ag131 . 90.41(7) yes
Ag5 . Ag127 . Ag131 . 148.51(8) yes
Ag90 . Ag127 . Ag131 . 106.77(7) yes
Ag91 . Ag127 . Ag131 . 58.55(6) yes
Ag1 . Ag127 . Ag131 . 57.92(6) yes
Ag14 . Ag127 . S3 . 120.77(18) yes
Ag5 . Ag127 . S3 . 61.39(16) yes
Ag90 . Ag127 . S3 . 80.00(15) yes
Ag91 . Ag127 . S3 . 140.64(15) yes
Ag1 . Ag127 . S3 . 105.77(17) yes
Ag14 . Ag127 . S4 . 61.61(14) yes
Ag5 . Ag127 . S4 . 120.41(15) yes
Ag90 . Ag127 . S4 . 142.36(16) yes
Ag91 . Ag127 . S4 . 81.92(15) yes
Ag1 . Ag127 . S4 . 110.37(16) yes
Ag131 . Ag127 . S3 . 148.32(17) yes
Ag131 . Ag127 . S4 . 52.53(14) yes
S3 . Ag127 . S4 . 135.3(2) yes
Ag7 . Ag128 . Ag6 . 64.21(6) yes
Ag7 . Ag128 . Ag90 . 89.97(6) yes
Ag6 . Ag128 . Ag90 . 58.41(6) yes
Ag7 . Ag128 . Ag89 . 58.17(6) yes
Ag6 . Ag128 . Ag89 . 90.57(7) yes
Ag90 . Ag128 . Ag89 . 59.86(6) yes
Ag7 . Ag128 . Ag1 . 117.20(8) yes
Ag6 . Ag128 . Ag1 . 116.48(7) yes
Ag90 . Ag128 . Ag1 . 58.10(6) yes
Ag89 . Ag128 . Ag1 . 59.03(6) yes
Ag7 . Ag128 . Ag129 . 89.79(7) yes
Ag6 . Ag128 . Ag129 . 148.06(8) yes
Ag90 . Ag128 . Ag129 . 106.34(7) yes
Ag89 . Ag128 . Ag129 . 58.76(6) yes
Ag1 . Ag128 . Ag129 . 57.59(6) yes
Ag7 . Ag128 . S2 . 62.15(15) yes
Ag6 . Ag128 . S2 . 120.30(16) yes
Ag90 . Ag128 . S2 . 141.82(16) yes
Ag89 . Ag128 . S2 . 82.59(15) yes
Ag1 . Ag128 . S2 . 109.89(17) yes
Ag7 . Ag128 . S3 . 120.13(15) yes
Ag6 . Ag128 . S3 . 60.78(14) yes
Ag90 . Ag128 . S3 . 80.78(16) yes
Ag89 . Ag128 . S3 . 140.07(16) yes
Ag1 . Ag128 . S3 . 107.07(15) yes
Ag129 . Ag128 . S2 . 52.35(16) yes
Ag129 . Ag128 . S3 . 149.60(15) yes
S2 . Ag128 . S3 . 134.8(2) yes
Ag128 . Ag129 . Ag8 . 88.94(7) yes
Ag128 . Ag129 . Ag9 . 147.24(8) yes
Ag8 . Ag129 . Ag9 . 64.37(6) yes
Ag128 . Ag129 . Ag88 . 106.84(7) yes
Ag8 . Ag129 . Ag88 . 90.01(7) yes
Ag9 . Ag129 . Ag88 . 57.58(6) yes
Ag128 . Ag129 . Ag89 . 58.37(6) yes
Ag8 . Ag129 . Ag89 . 57.69(6) yes
Ag9 . Ag129 . Ag89 . 90.14(7) yes
Ag88 . Ag129 . Ag89 . 60.50(6) yes
Ag128 . Ag129 . Ag1 . 57.48(6) yes
Ag8 . Ag129 . Ag1 . 116.53(7) yes
Ag9 . Ag129 . Ag1 . 116.23(8) yes
Ag88 . Ag129 . Ag1 . 58.66(6) yes
Ag89 . Ag129 . Ag1 . 58.85(6) yes
Ag128 . Ag129 . Ag130 . 107.83(7) yes
Ag8 . Ag129 . Ag130 . 147.02(8) yes
Ag9 . Ag129 . Ag130 . 88.65(7) yes
Ag88 . Ag129 . Ag130 . 58.35(6) yes
Ag89 . Ag129 . Ag130 . 106.83(7) yes
Ag128 . Ag129 . S1 . 151.26(16) yes
Ag8 . Ag129 . S1 . 119.20(16) yes
Ag9 . Ag129 . S1 . 60.15(15) yes
Ag88 . Ag129 . S1 . 80.63(15) yes
Ag89 . Ag129 . S1 . 140.33(16) yes
Ag128 . Ag129 . S2 . 52.31(14) yes
Ag8 . Ag129 . S2 . 61.68(14) yes
Ag9 . Ag129 . S2 . 120.08(15) yes
Ag88 . Ag129 . S2 . 142.07(16) yes
Ag89 . Ag129 . S2 . 82.32(15) yes
Ag1 . Ag129 . Ag130 . 57.17(6) yes
Ag1 . Ag129 . S1 . 108.77(16) yes
Ag130 . Ag129 . S1 . 51.76(15) yes
Ag1 . Ag129 . S2 . 109.73(16) yes
Ag130 . Ag129 . S2 . 150.27(15) yes
S1 . Ag129 . S2 . 134.0(2) yes
Ag129 . Ag130 . Ag10 . 89.68(7) yes
Ag129 . Ag130 . Ag11 . 146.91(8) yes
Ag10 . Ag130 . Ag11 . 62.84(7) yes
Ag129 . Ag130 . Ag87 . 106.97(7) yes
Ag10 . Ag130 . Ag87 . 89.26(7) yes
Ag11 . Ag130 . Ag87 . 57.94(6) yes
Ag129 . Ag130 . Ag88 . 58.86(6) yes
Ag10 . Ag130 . Ag88 . 58.39(6) yes
Ag11 . Ag130 . Ag88 . 89.68(7) yes
Ag87 . Ag130 . Ag88 . 59.61(6) yes
Ag129 . Ag130 . Ag1 . 57.76(6) yes
Ag10 . Ag130 . Ag1 . 117.43(7) yes
Ag11 . Ag130 . Ag1 . 116.99(8) yes
Ag87 . Ag130 . Ag1 . 59.06(6) yes
Ag88 . Ag130 . Ag1 . 59.04(6) yes
Ag129 . Ag130 . Ag131 . 108.84(8) yes
Ag10 . Ag130 . Ag131 . 145.87(8) yes
Ag11 . Ag130 . Ag131 . 88.59(7) yes
Ag87 . Ag130 . Ag131 . 58.39(6) yes
Ag88 . Ag130 . Ag131 . 106.50(7) yes
Ag129 . Ag130 . S1 . 53.45(14) yes
Ag10 . Ag130 . S1 . 59.81(15) yes
Ag11 . Ag130 . S1 . 116.90(16) yes
Ag87 . Ag130 . S1 . 140.19(16) yes
Ag88 . Ag130 . S1 . 81.88(15) yes
Ag129 . Ag130 . S5 . 153.78(19) yes
Ag10 . Ag130 . S5 . 116.05(18) yes
Ag11 . Ag130 . S5 . 58.15(16) yes
Ag87 . Ag130 . S5 . 79.76(15) yes
Ag88 . Ag130 . S5 . 138.19(16) yes
Ag1 . Ag130 . Ag131 . 57.48(6) yes
Ag1 . Ag130 . S1 . 111.04(15) yes
Ag131 . Ag130 . S1 . 153.59(16) yes
Ag1 . Ag130 . S5 . 109.55(18) yes
Ag131 . Ag130 . S5 . 52.35(17) yes
S1 . Ag130 . S5 . 134.4(2) yes
Ag130 . Ag131 . Ag12 . 89.87(7) yes
Ag130 . Ag131 . Ag13 . 146.02(8) yes
Ag12 . Ag131 . Ag13 . 60.97(6) yes
Ag130 . Ag131 . Ag127 . 108.76(7) yes
Ag12 . Ag131 . Ag127 . 145.79(8) yes
Ag13 . Ag131 . Ag127 . 90.52(7) yes
Ag130 . Ag131 . Ag87 . 58.30(6) yes
Ag12 . Ag131 . Ag87 . 58.01(6) yes
Ag13 . Ag131 . Ag87 . 89.75(7) yes
Ag127 . Ag131 . Ag87 . 107.30(7) yes
Ag130 . Ag131 . Ag91 . 106.88(7) yes
Ag12 . Ag131 . Ag91 . 89.01(7) yes
Ag13 . Ag131 . Ag91 . 59.22(6) yes
Ag127 . Ag131 . Ag91 . 58.60(6) yes
Ag87 . Ag131 . Ag91 . 60.35(6) yes
Ag130 . Ag131 . Ag1 . 56.90(6) yes
Ag12 . Ag131 . Ag1 . 116.83(8) yes
Ag13 . Ag131 . Ag1 . 118.70(7) yes
Ag127 . Ag131 . Ag1 . 58.37(6) yes
Ag87 . Ag131 . Ag1 . 58.83(6) yes
Ag130 . Ag131 . S4 . 152.32(16) yes
Ag12 . Ag131 . S4 . 116.80(16) yes
Ag13 . Ag131 . S4 . 61.13(15) yes
Ag127 . Ag131 . S4 . 53.12(15) yes
Ag87 . Ag131 . S4 . 141.49(16) yes
Ag130 . Ag131 . S5 . 51.81(13) yes
Ag12 . Ag131 . S5 . 59.98(15) yes
Ag13 . Ag131 . S5 . 115.86(15) yes
Ag127 . Ag131 . S5 . 153.11(15) yes
Ag87 . Ag131 . S5 . 79.41(16) yes
Ag91 . Ag131 . Ag1 . 59.49(6) yes
Ag91 . Ag131 . S4 . 82.28(16) yes
Ag1 . Ag131 . S4 . 111.41(16) yes
Ag91 . Ag131 . S5 . 138.73(17) yes
Ag1 . Ag131 . S5 . 108.43(15) yes
S4 . Ag131 . S5 . 134.3(2) yes
Ag24 . Ag132 . Ag15 . 62.69(7) yes
Ag24 . Ag132 . Ag80 . 89.09(7) yes
Ag15 . Ag132 . Ag80 . 57.92(6) yes
Ag24 . Ag132 . Ag81 . 57.74(6) yes
Ag15 . Ag132 . Ag81 . 89.30(7) yes
Ag80 . Ag132 . Ag81 . 59.77(6) yes
Ag24 . Ag132 . Ag4 . 117.02(7) yes
Ag15 . Ag132 . Ag4 . 116.05(8) yes
Ag80 . Ag132 . Ag4 . 58.14(6) yes
Ag81 . Ag132 . Ag4 . 59.29(6) yes
Ag24 . Ag132 . Ag136 . 90.17(7) yes
Ag15 . Ag132 . Ag136 . 147.25(8) yes
Ag80 . Ag132 . Ag136 . 107.05(7) yes
Ag81 . Ag132 . Ag136 . 59.42(6) yes
Ag4 . Ag132 . Ag136 . 58.31(6) yes
Ag24 . Ag132 . S8 . 118.38(16) yes
Ag15 . Ag132 . S8 . 60.03(15) yes
Ag80 . Ag132 . S8 . 79.23(16) yes
Ag81 . Ag132 . S8 . 138.22(17) yes
Ag4 . Ag132 . S8 . 106.92(16) yes
Ag24 . Ag132 . S9 . 61.86(17) yes
Ag15 . Ag132 . S9 . 118.33(19) yes
Ag80 . Ag132 . S9 . 141.88(15) yes
Ag81 . Ag132 . S9 . 83.05(14) yes
Ag4 . Ag132 . S9 . 111.51(19) yes
Ag136 . Ag132 . S8 . 151.16(16) yes
Ag136 . Ag132 . S9 . 53.30(18) yes
S8 . Ag132 . S9 . 135.0(2) yes
Ag17 . Ag133 . Ag16 . 64.67(7) yes
Ag17 . Ag133 . Ag80 . 91.02(7) yes
Ag16 . Ag133 . Ag80 . 57.96(6) yes
Ag17 . Ag133 . Ag79 . 58.65(6) yes
Ag16 . Ag133 . Ag79 . 90.62(7) yes
Ag80 . Ag133 . Ag79 . 60.60(6) yes
Ag17 . Ag133 . Ag4 . 117.75(7) yes
Ag16 . Ag133 . Ag4 . 115.77(7) yes
Ag80 . Ag133 . Ag4 . 57.83(6) yes
Ag79 . Ag133 . Ag4 . 59.10(6) yes
Ag17 . Ag133 . Ag134 . 89.68(7) yes
Ag16 . Ag133 . Ag134 . 147.98(8) yes
Ag80 . Ag133 . Ag134 . 106.72(7) yes
Ag79 . Ag133 . Ag134 . 58.54(6) yes
Ag4 . Ag133 . Ag134 . 58.03(6) yes
Ag17 . Ag133 . S7 . 61.23(17) yes
Ag16 . Ag133 . S7 . 120.00(19) yes
Ag80 . Ag133 . S7 . 142.51(17) yes
Ag79 . Ag133 . S7 . 82.66(16) yes
Ag4 . Ag133 . S7 . 110.94(18) yes
Ag17 . Ag133 . S8 . 119.70(17) yes
Ag16 . Ag133 . S8 . 59.74(16) yes
Ag80 . Ag133 . S8 . 78.83(16) yes
Ag79 . Ag133 . S8 . 138.83(16) yes
Ag4 . Ag133 . S8 . 106.12(16) yes
Ag134 . Ag133 . S7 . 52.98(17) yes
Ag134 . Ag133 . S8 . 150.32(17) yes
S7 . Ag133 . S8 . 135.6(2) yes
Ag19 . Ag134 . Ag18 . 61.71(6) yes
Ag19 . Ag134 . Ag133 . 146.58(8) yes
Ag18 . Ag134 . Ag133 . 90.50(8) yes
Ag19 . Ag134 . Ag78 . 58.10(6) yes
Ag18 . Ag134 . Ag78 . 89.90(7) yes
Ag133 . Ag134 . Ag78 . 107.39(7) yes
Ag19 . Ag134 . Ag79 . 89.44(7) yes
Ag18 . Ag134 . Ag79 . 59.13(6) yes
Ag133 . Ag134 . Ag79 . 58.87(6) yes
Ag78 . Ag134 . Ag79 . 60.29(6) yes
Ag19 . Ag134 . Ag4 . 116.80(7) yes
Ag18 . Ag134 . Ag4 . 118.45(8) yes
Ag133 . Ag134 . Ag4 . 58.34(6) yes
Ag78 . Ag134 . Ag4 . 58.70(6) yes
Ag79 . Ag134 . Ag4 . 59.33(6) yes
Ag19 . Ag134 . Ag135 . 89.57(7) yes
Ag18 . Ag134 . Ag135 . 146.30(8) yes
Ag133 . Ag134 . Ag135 . 108.54(8) yes
Ag78 . Ag134 . Ag135 . 58.35(6) yes
Ag79 . Ag134 . Ag135 . 106.86(7) yes
Ag19 . Ag134 . S6 . 59.38(15) yes
Ag18 . Ag134 . S6 . 116.09(16) yes
Ag133 . Ag134 . S6 . 152.90(16) yes
Ag78 . Ag134 . S6 . 79.29(16) yes
Ag79 . Ag134 . S6 . 138.55(16) yes
Ag19 . Ag134 . S7 . 117.50(16) yes
Ag18 . Ag134 . S7 . 61.56(15) yes
Ag133 . Ag134 . S7 . 53.32(15) yes
Ag78 . Ag134 . S7 . 142.28(18) yes
Ag79 . Ag134 . S7 . 83.06(17) yes
Ag4 . Ag134 . Ag135 . 56.95(6) yes
Ag4 . Ag134 . S6 . 108.42(16) yes
Ag135 . Ag134 . S6 . 51.77(15) yes
Ag4 . Ag134 . S7 . 111.59(17) yes
Ag135 . Ag134 . S7 . 151.67(16) yes
S6 . Ag134 . S7 . 133.9(2) yes
Ag134 . Ag135 . Ag21 . 147.60(8) yes
Ag134 . Ag135 . Ag20 . 88.10(7) yes
Ag21 . Ag135 . Ag20 . 65.75(7) yes
Ag134 . Ag135 . Ag78 . 57.95(6) yes
Ag21 . Ag135 . Ag78 . 90.91(7) yes
Ag20 . Ag135 . Ag78 . 58.14(6) yes
Ag134 . Ag135 . Ag77 . 106.08(7) yes
Ag21 . Ag135 . Ag77 . 58.16(6) yes
Ag20 . Ag135 . Ag77 . 90.75(7) yes
Ag78 . Ag135 . Ag77 . 59.93(6) yes
Ag134 . Ag135 . Ag4 . 57.09(6) yes
Ag21 . Ag135 . Ag4 . 116.73(8) yes
Ag20 . Ag135 . Ag4 . 116.72(8) yes
Ag78 . Ag135 . Ag4 . 58.60(6) yes
Ag77 . Ag135 . Ag4 . 58.59(6) yes
Ag134 . Ag135 . Ag136 . 107.63(8) yes
Ag21 . Ag135 . Ag136 . 88.57(7) yes
Ag20 . Ag135 . Ag136 . 148.21(8) yes
Ag78 . Ag135 . Ag136 . 106.60(8) yes
Ag77 . Ag135 . Ag136 . 58.73(6) yes
Ag134 . Ag135 . S6 . 52.03(16) yes
Ag21 . Ag135 . S6 . 118.39(17) yes
Ag20 . Ag135 . S6 . 57.52(15) yes
Ag78 . Ag135 . S6 . 79.18(16) yes
Ag77 . Ag135 . S6 . 138.10(16) yes
Ag134 . Ag135 . S10 . 151.39(19) yes
Ag21 . Ag135 . S10 . 59.53(17) yes
Ag20 . Ag135 . S10 . 119.94(19) yes
Ag78 . Ag135 . S10 . 140.07(17) yes
Ag77 . Ag135 . S10 . 80.88(16) yes
Ag4 . Ag135 . Ag136 . 57.18(6) yes
Ag4 . Ag135 . S6 . 108.81(17) yes
Ag136 . Ag135 . S6 . 152.66(17) yes
Ag4 . Ag135 . S10 . 108.64(19) yes
Ag136 . Ag135 . S10 . 51.63(18) yes
S6 . Ag135 . S10 . 136.9(2) yes
Ag135 . Ag136 . Ag22 . 88.81(8) yes
Ag135 . Ag136 . Ag23 . 146.00(8) yes
Ag22 . Ag136 . Ag23 . 62.80(7) yes
Ag135 . Ag136 . Ag132 . 108.28(8) yes
Ag22 . Ag136 . Ag132 . 146.14(8) yes
Ag23 . Ag136 . Ag132 . 89.50(8) yes
Ag135 . Ag136 . Ag77 . 57.93(6) yes
Ag22 . Ag136 . Ag77 . 57.22(6) yes
Ag23 . Ag136 . Ag77 . 89.59(7) yes
Ag132 . Ag136 . Ag77 . 106.97(7) yes
Ag135 . Ag136 . Ag81 . 106.56(7) yes
Ag22 . Ag136 . Ag81 . 88.61(7) yes
Ag23 . Ag136 . Ag81 . 57.70(6) yes
Ag132 . Ag136 . Ag81 . 58.90(6) yes
Ag77 . Ag136 . Ag81 . 60.15(6) yes
Ag135 . Ag136 . Ag4 . 57.01(6) yes
Ag22 . Ag136 . Ag4 . 115.45(8) yes
Ag23 . Ag136 . Ag4 . 116.71(8) yes
Ag132 . Ag136 . Ag4 . 58.04(6) yes
Ag77 . Ag136 . Ag4 . 58.23(6) yes
Ag135 . Ag136 . S9 . 152.02(15) yes
Ag22 . Ag136 . S9 . 118.19(15) yes
Ag23 . Ag136 . S9 . 61.19(14) yes
Ag132 . Ag136 . S9 . 53.43(14) yes
Ag77 . Ag136 . S9 . 141.95(17) yes
Ag135 . Ag136 . S10 . 51.74(15) yes
Ag22 . Ag136 . S10 . 60.89(15) yes
Ag23 . Ag136 . S10 . 118.30(16) yes
Ag132 . Ag136 . S10 . 151.64(16) yes
Ag77 . Ag136 . S10 . 80.42(16) yes
Ag81 . Ag136 . Ag4 . 59.01(6) yes
Ag81 . Ag136 . S9 . 82.79(16) yes
Ag4 . Ag136 . S9 . 111.36(16) yes
Ag81 . Ag136 . S10 . 139.65(17) yes
Ag4 . Ag136 . S10 . 108.57(16) yes
S9 . Ag136 . S10 . 133.5(2) yes
Ag10 . S1 . Ag9 . 64.00(14) yes
Ag10 . S1 . Ag129 . 107.0(2) yes
Ag9 . S1 . Ag129 . 68.14(16) yes
Ag10 . S1 . Ag130 . 69.79(17) yes
Ag9 . S1 . Ag130 . 106.0(2) yes
Ag129 . S1 . Ag130 . 74.79(17) yes
Ag10 . S1 . C11 . 133.8(5) yes
Ag9 . S1 . C11 . 139.2(8) yes
Ag129 . S1 . C11 . 118.6(5) yes
Ag130 . S1 . C11 . 114.5(8) yes
Ag8 . S2 . Ag7 . 62.44(13) yes
Ag8 . S2 . Ag129 . 68.37(16) yes
Ag7 . S2 . Ag129 . 105.4(2) yes
Ag8 . S2 . Ag128 . 104.9(2) yes
Ag7 . S2 . Ag128 . 67.99(16) yes
Ag129 . S2 . Ag128 . 75.34(18) yes
Ag8 . S2 . C21 . 136.6(4) yes
Ag7 . S2 . C21 . 142.7(8) yes
Ag129 . S2 . C21 . 111.6(8) yes
Ag128 . S2 . C21 . 117.2(4) yes
Ag6 . S3 . Ag5 . 63.84(14) yes
Ag6 . S3 . Ag127 . 107.9(2) yes
Ag5 . S3 . Ag127 . 67.67(16) yes
Ag6 . S3 . Ag128 . 68.87(17) yes
Ag5 . S3 . Ag128 . 107.5(2) yes
Ag127 . S3 . Ag128 . 79.3(2) yes
Ag6 . S3 . C31 . 133.3(4) yes
Ag5 . S3 . C31 . 135.1(7) yes
Ag127 . S3 . C31 . 118.8(4) yes
Ag128 . S3 . C31 . 117.3(7) yes
Ag13 . S4 . Ag14 . 64.63(14) yes
Ag13 . S4 . Ag127 . 106.7(2) yes
Ag14 . S4 . Ag127 . 68.67(16) yes
Ag13 . S4 . Ag131 . 68.96(16) yes
Ag14 . S4 . Ag131 . 106.4(2) yes
Ag127 . S4 . Ag131 . 74.35(17) yes
Ag13 . S4 . C41 . 139.6(8) yes
Ag14 . S4 . C41 . 140.6(5) yes
Ag127 . S4 . C41 . 112.3(8) yes
Ag131 . S4 . C41 . 111.7(4) yes
Ag12 . S5 . Ag11 . 65.77(15) yes
Ag12 . S5 . Ag131 . 69.23(17) yes
Ag11 . S5 . Ag131 . 108.8(2) yes
Ag12 . S5 . Ag130 . 108.8(2) yes
Ag11 . S5 . Ag130 . 70.40(17) yes
Ag131 . S5 . Ag130 . 75.84(18) yes
Ag12 . S5 . C51 . 132.3(4) yes
Ag11 . S5 . C51 . 130.8(9) yes
Ag131 . S5 . C51 . 120.4(9) yes
Ag130 . S5 . C51 . 118.9(4) yes
Ag19 . S6 . Ag20 . 65.62(15) yes
Ag19 . S6 . Ag134 . 69.90(18) yes
Ag20 . S6 . Ag134 . 109.4(2) yes
Ag19 . S6 . Ag135 . 109.5(2) yes
Ag20 . S6 . Ag135 . 70.78(18) yes
Ag134 . S6 . Ag135 . 76.20(19) yes
Ag19 . S6 . C61 . 134.7(8) yes
Ag20 . S6 . C61 . 127.9(8) yes
Ag134 . S6 . C61 . 122.6(8) yes
Ag135 . S6 . C61 . 115.8(8) yes
Ag18 . S7 . Ag17 . 63.50(15) yes
Ag18 . S7 . Ag133 . 105.5(2) yes
Ag17 . S7 . Ag133 . 68.62(18) yes
Ag18 . S7 . Ag134 . 68.28(17) yes
Ag17 . S7 . Ag134 . 105.1(2) yes
Ag133 . S7 . Ag134 . 73.70(17) yes
Ag18 . S7 . C71 . 139.2(7) yes
Ag17 . S7 . C71 . 142.4(11) yes
Ag133 . S7 . C71 . 113.6(5) yes
Ag134 . S7 . C71 . 111.5(10) yes
Ag15 . S8 . Ag16 . 65.10(15) yes
Ag15 . S8 . Ag133 . 109.6(2) yes
Ag16 . S8 . Ag133 . 69.59(17) yes
Ag15 . S8 . Ag132 . 69.44(17) yes
Ag16 . S8 . Ag132 . 109.6(2) yes
Ag133 . S8 . Ag132 . 79.14(18) yes
Ag15 . S8 . C81 . 134.2(7) yes
Ag16 . S8 . C81 . 133.2(9) yes
Ag133 . S8 . C81 . 116.2(6) yes
Ag132 . S8 . C81 . 117.1(9) yes
Ag23 . S9 . Ag24 . 62.55(14) yes
Ag23 . S9 . Ag132 . 104.2(2) yes
Ag24 . S9 . Ag132 . 68.06(16) yes
Ag23 . S9 . Ag136 . 68.30(16) yes
Ag24 . S9 . Ag136 . 104.5(2) yes
Ag132 . S9 . Ag136 . 73.27(18) yes
Ag23 . S9 . C91 . 137.3(5) yes
Ag24 . S9 . C91 . 145.0(10) yes
Ag132 . S9 . C91 . 116.3(4) yes
Ag136 . S9 . C91 . 109.9(10) yes
Ag21 . S10 . Ag22 . 63.21(15) yes
Ag21 . S10 . Ag135 . 69.99(17) yes
Ag22 . S10 . Ag135 . 106.9(2) yes
Ag21 . S10 . Ag136 . 108.2(2) yes
Ag22 . S10 . Ag136 . 69.26(18) yes
Ag135 . S10 . Ag136 . 76.63(19) yes
Ag21 . S10 . C101 . 130.5(10) yes
Ag22 . S10 . C101 . 137.4(4) yes
Ag135 . S10 . C101 . 115.7(5) yes
Ag136 . S10 . C101 . 121.1(10) yes
Ag10 . S11 . Ag9 . 63.88(16) yes
Ag10 . S11 . Ag31 . 112.7(2) yes
Ag9 . S11 . Ag31 . 67.03(18) yes
Ag10 . S11 . Ag32 . 70.47(18) yes
Ag9 . S11 . Ag32 . 114.3(2) yes
Ag31 . S11 . Ag32 . 92.0(2) yes
Ag10 . S11 . Ag104 . 54.93(12) yes
Ag9 . S11 . Ag104 . 53.94(12) yes
Ag31 . S11 . Ag104 . 59.54(14) yes
Ag32 . S11 . Ag104 . 61.63(16) yes
Ag10 . S11 . C111 . 115.6(4) yes
Ag9 . S11 . C111 . 121.8(9) yes
Ag31 . S11 . C111 . 128.7(5) yes
Ag32 . S11 . C111 . 119.5(10) yes
Ag104 . S11 . C111 . 170.3(5) yes
Ag30 . S12 . Ag9 . 101.4(2) yes
Ag30 . S12 . Ag8 . 102.1(2) yes
Ag9 . S12 . Ag8 . 80.2(2) yes
Ag30 . S12 . C121 . 137.6(7) yes
Ag9 . S12 . C121 . 108.2(4) yes
Ag8 . S12 . C121 . 112.2(9) yes
Ag7 . S13 . Ag8 . 65.56(15) yes
Ag7 . S13 . Ag28 . 68.68(19) yes
Ag8 . S13 . Ag28 . 111.4(3) yes
Ag7 . S13 . Ag29 . 113.8(3) yes
Ag8 . S13 . Ag29 . 70.7(2) yes
Ag28 . S13 . Ag29 . 85.0(2) yes
Ag7 . S13 . Ag106 . 54.71(13) yes
Ag8 . S13 . Ag106 . 54.64(13) yes
Ag28 . S13 . Ag106 . 57.58(15) yes
Ag29 . S13 . Ag106 . 59.76(16) yes
Ag7 . S13 . C131 . 119.3(7) yes
Ag8 . S13 . C131 . 116.1(5) yes
Ag28 . S13 . C131 . 130.3(7) yes
Ag29 . S13 . C131 . 123.7(8) yes
Ag106 . S13 . C131 . 169.8(4) yes
Ag27 . S14 . Ag7 . 94.1(3) yes
Ag27 . S14 . Ag6 . 95.7(3) yes
Ag7 . S14 . Ag6 . 79.3(2) yes
Ag27 . S14 . C141 . 138.8(8) yes
Ag7 . S14 . C141 . 114.1(5) yes
Ag6 . S14 . C141 . 117.9(7) yes
Ag6 . S15 . Ag5 . 64.60(17) yes
Ag6 . S15 . Ag25 . 112.5(3) yes
Ag5 . S15 . Ag25 . 67.71(17) yes
Ag6 . S15 . Ag26 . 68.4(2) yes
Ag5 . S15 . Ag26 . 110.4(3) yes
Ag25 . S15 . Ag26 . 87.5(2) yes
Ag6 . S15 . C151 . 118.6(8) yes
Ag5 . S15 . C151 . 121.0(4) yes
Ag25 . S15 . C151 . 126.2(8) yes
Ag26 . S15 . C151 . 125.7(5) yes
Ag39 . S16 . Ag5 . 101.9(2) yes
Ag39 . S16 . Ag14 . 99.2(3) yes
Ag5 . S16 . Ag14 . 81.2(2) yes
Ag39 . S16 . C161 . 134.7(6) yes
Ag5 . S16 . C161 . 110.9(4) yes
Ag14 . S16 . C161 . 115.6(8) yes
Ag14 . S17 . Ag13 . 65.58(15) yes
Ag14 . S17 . Ag37 . 117.6(3) yes
Ag13 . S17 . Ag37 . 68.6(2) yes
Ag14 . S17 . Ag38 . 69.18(17) yes
Ag13 . S17 . Ag38 . 120.0(2) yes
Ag37 . S17 . Ag38 . 102.1(2) yes
Ag14 . S17 . Ag110 . 54.45(12) yes
Ag13 . S17 . Ag110 . 54.82(13) yes
Ag37 . S17 . Ag110 . 65.07(17) yes
Ag38 . S17 . Ag110 . 67.33(16) yes
Ag14 . S17 . C171 . 111.8(4) yes
Ag13 . S17 . C171 . 110.4(8) yes
Ag37 . S17 . C171 . 122.5(6) yes
Ag38 . S17 . C171 . 121.9(9) yes
Ag110 . S17 . C171 . 161.9(6) yes
Ag36 . S18 . Ag13 . 104.1(2) yes
Ag36 . S18 . Ag12 . 104.5(2) yes
Ag13 . S18 . Ag12 . 75.38(18) yes
Ag36 . S18 . Ag35 . 59.11(13) yes
Ag13 . S18 . Ag35 . 121.9(2) yes
Ag12 . S18 . Ag35 . 59.88(14) yes
Ag36 . S18 . Ag37 . 57.44(13) yes
Ag13 . S18 . Ag37 . 60.62(14) yes
Ag12 . S18 . Ag37 . 121.8(2) yes
Ag35 . S18 . Ag37 . 113.6(2) yes
Ag36 . S18 . C181 . 133.4(7) yes
Ag13 . S18 . C181 . 115.5(5) yes
Ag12 . S18 . C181 . 108.3(7) yes
Ag35 . S18 . C181 . 112.6(4) yes
Ag37 . S18 . C181 . 123.8(5) yes
Ag11 . S19 . Ag12 . 61.97(16) yes
Ag11 . S19 . Ag34 . 65.18(16) yes
Ag12 . S19 . Ag34 . 108.5(2) yes
Ag11 . S19 . Ag35 . 110.6(3) yes
Ag12 . S19 . Ag35 . 65.30(18) yes
Ag34 . S19 . Ag35 . 94.2(3) yes
Ag11 . S19 . C191 . 128.6(6) yes
Ag12 . S19 . C191 . 134.3(11) yes
Ag34 . S19 . C191 . 115.7(10) yes
Ag35 . S19 . C191 . 120.1(5) yes
Ag33 . S20 . Ag10 . 103.5(2) yes
Ag33 . S20 . Ag11 . 105.1(3) yes
Ag10 . S20 . Ag11 . 78.8(2) yes
Ag33 . S20 . Ag34 . 57.88(16) yes
Ag10 . S20 . Ag34 . 123.2(3) yes
Ag11 . S20 . Ag34 . 60.28(17) yes
Ag33 . S20 . C201 . 125.4(6) yes
Ag10 . S20 . C201 . 118.4(11) yes
Ag11 . S20 . C201 . 115.6(6) yes
Ag34 . S20 . C201 . 114.3(11) yes
Ag19 . S21 . Ag20 . 62.42(16) yes
Ag19 . S21 . Ag46 . 67.6(2) yes
Ag20 . S21 . Ag46 . 108.5(3) yes
Ag19 . S21 . Ag47 . 107.7(3) yes
Ag20 . S21 . Ag47 . 67.15(18) yes
Ag46 . S21 . Ag47 . 84.3(2) yes
Ag19 . S21 . C211 . 130.3(9) yes
Ag20 . S21 . C211 . 124.9(4) yes
Ag46 . S21 . C211 . 126.2(5) yes
Ag47 . S21 . C211 . 120.3(9) yes
Ag45 . S22 . Ag18 . 104.8(2) yes
Ag45 . S22 . Ag19 . 103.6(2) yes
Ag18 . S22 . Ag19 . 76.32(19) yes
Ag45 . S22 . Ag44 . 58.05(13) yes
Ag18 . S22 . Ag44 . 61.20(15) yes
Ag19 . S22 . Ag44 . 122.8(2) yes
Ag45 . S22 . C221 . 134.5(8) yes
Ag18 . S22 . C221 . 112.8(7) yes
Ag19 . S22 . C221 . 109.2(7) yes
Ag44 . S22 . C221 . 121.3(4) yes
Ag18 . S23 . Ag17 . 64.81(14) yes
Ag18 . S23 . Ag44 . 68.79(19) yes
Ag17 . S23 . Ag44 . 117.5(2) yes
Ag18 . S23 . Ag43 . 117.2(2) yes
Ag17 . S23 . Ag43 . 67.21(18) yes
Ag44 . S23 . Ag43 . 102.1(2) yes
Ag18 . S23 . Ag96 . 54.72(12) yes
Ag17 . S23 . Ag96 . 54.51(11) yes
Ag44 . S23 . Ag96 . 65.08(15) yes
Ag43 . S23 . Ag96 . 65.06(15) yes
Ag18 . S23 . C231 . 112.6(8) yes
Ag17 . S23 . C231 . 111.6(4) yes
Ag44 . S23 . C231 . 123.8(7) yes
Ag43 . S23 . C231 . 121.4(10) yes
Ag96 . S23 . C231 . 163.1(5) yes
Ag42 . S24 . Ag17 . 100.8(3) yes
Ag42 . S24 . Ag16 . 101.5(2) yes
Ag17 . S24 . Ag16 . 81.1(2) yes
Ag42 . S24 . C241 . 133.9(6) yes
Ag17 . S24 . C241 . 114.0(9) yes
Ag16 . S24 . C241 . 112.6(5) yes
Ag15 . S25 . Ag16 . 63.23(16) yes
Ag15 . S25 . Ag40 . 67.33(18) yes
Ag16 . S25 . Ag40 . 109.8(3) yes
Ag15 . S25 . Ag41 . 110.3(3) yes
Ag16 . S25 . Ag41 . 66.16(17) yes
Ag40 . S25 . Ag41 . 89.5(2) yes
Ag15 . S25 . C251 . 125.9(9) yes
Ag16 . S25 . C251 . 120.7(4) yes
Ag40 . S25 . C251 . 128.1(5) yes
Ag41 . S25 . C251 . 120.0(9) yes
Ag54 . S26 . Ag15 . 102.4(2) yes
Ag54 . S26 . Ag24 . 98.8(2) yes
Ag15 . S26 . Ag24 . 77.1(2) yes
Ag54 . S26 . C261 . 138.1(10) yes
Ag15 . S26 . C261 . 112.2(9) yes
Ag24 . S26 . C261 . 111.2(6) yes
Ag23 . S27 . Ag24 . 63.20(15) yes
Ag23 . S27 . Ag53 . 107.9(3) yes
Ag24 . S27 . Ag53 . 65.73(19) yes
Ag23 . S27 . Ag52 . 68.0(2) yes
Ag24 . S27 . Ag52 . 108.8(3) yes
Ag53 . S27 . Ag52 . 84.9(2) yes
Ag23 . S27 . Ag200 . 136.2(3) yes
Ag24 . S27 . Ag200 . 132.8(4) yes
Ag53 . S27 . Ag200 . 67.1(2) yes
Ag52 . S27 . Ag200 . 68.2(2) yes
Ag23 . S27 . C271 . 115.9(8) yes
Ag24 . S27 . C271 . 119.9(8) yes
Ag53 . S27 . C271 . 132.8(11) yes
Ag52 . S27 . C271 . 126.8(11) yes
Ag200 . S27 . C271 . 91.3(4) yes
Ag51 . S28 . Ag23 . 106.4(2) yes
Ag51 . S28 . Ag22 . 101.8(2) yes
Ag23 . S28 . Ag22 . 79.2(2) yes
Ag51 . S28 . C281 . 131.9(8) yes
Ag23 . S28 . C281 . 116.0(9) yes
Ag22 . S28 . C281 . 107.3(4) yes
Ag21 . S29 . Ag22 . 62.96(16) yes
Ag21 . S29 . Ag50 . 109.3(3) yes
Ag22 . S29 . Ag50 . 67.7(2) yes
Ag21 . S29 . Ag49 . 70.57(18) yes
Ag22 . S29 . Ag49 . 109.9(3) yes
Ag50 . S29 . Ag49 . 83.0(2) yes
Ag21 . S29 . C291 . 121.9(4) yes
Ag22 . S29 . C291 . 129.4(8) yes
Ag50 . S29 . C291 . 128.3(4) yes
Ag49 . S29 . C291 . 119.0(8) yes
Ag48 . S30 . Ag21 . 102.7(3) yes
Ag48 . S30 . Ag20 . 103.7(3) yes
Ag21 . S30 . Ag20 . 83.9(2) yes
Ag48 . S30 . C301 . 124.9(4) yes
Ag21 . S30 . C301 . 119.2(7) yes
Ag20 . S30 . C301 . 114.3(8) yes
Ag62 . S31 . Ag33 . 119.7(4) yes
Ag62 . S31 . Ag32 . 78.1(2) yes
Ag33 . S31 . Ag32 . 76.2(3) yes
Ag62 . S31 . C311 . 124.2(10) yes
Ag33 . S31 . C311 . 116.0(10) yes
Ag32 . S31 . C311 . 113.4(9) yes
Ag30 . S32 . Ag61 . 114.3(3) yes
Ag30 . S32 . Ag60 . 72.2(2) yes
Ag61 . S32 . Ag60 . 94.1(2) yes
Ag30 . S32 . Ag31 . 68.98(18) yes
Ag61 . S32 . Ag31 . 76.8(2) yes
Ag60 . S32 . Ag31 . 131.4(3) yes
Ag30 . S32 . C321 . 123.7(4) yes
Ag61 . S32 . C321 . 120.5(5) yes
Ag60 . S32 . C321 . 114.3(8) yes
Ag31 . S32 . C321 . 111.1(7) yes
Ag30 . S33 . Ag59 . 120.1(3) yes
Ag30 . S33 . Ag29 . 78.2(2) yes
Ag59 . S33 . Ag29 . 77.0(2) yes
Ag30 . S33 . Ag72 . 129.6(2) yes
Ag59 . S33 . Ag72 . 62.02(16) yes
Ag29 . S33 . Ag72 . 137.9(3) yes
Ag30 . S33 . C331 . 112.8(9) yes
Ag59 . S33 . C331 . 126.7(9) yes
Ag29 . S33 . C331 . 109.5(4) yes
Ag72 . S33 . C331 . 89.3(7) yes
Ag69 . S34 . Ag27 . 123.5(3) yes
Ag69 . S34 . Ag28 . 144.1(3) yes
Ag27 . S34 . Ag28 . 72.0(2) yes
Ag69 . S34 . Ag58 . 69.4(2) yes
Ag27 . S34 . Ag58 . 119.4(3) yes
Ag28 . S34 . Ag58 . 74.9(3) yes
Ag69 . S34 . C341 . 88.2(7) yes
Ag27 . S34 . C341 . 123.1(5) yes
Ag28 . S34 . C341 . 110.8(9) yes
Ag58 . S34 . C341 . 115.6(5) yes
Ag27 . S35 . Ag56 . 120.3(3) yes
Ag27 . S35 . Ag57 . 84.4(2) yes
Ag56 . S35 . Ag57 . 91.3(3) yes
Ag27 . S35 . Ag26 . 69.9(2) yes
Ag56 . S35 . Ag26 . 75.9(2) yes
Ag57 . S35 . Ag26 . 138.8(3) yes
Ag27 . S35 . C351 . 112.3(5) yes
Ag56 . S35 . C351 . 124.6(5) yes
Ag57 . S35 . C351 . 110.4(7) yes
Ag26 . S35 . C351 . 109.0(8) yes
Ag39 . S36 . Ag55 . 113.9(3) yes
Ag39 . S36 . Ag68 . 77.6(2) yes
Ag55 . S36 . Ag68 . 90.3(3) yes
Ag39 . S36 . Ag25 . 72.3(2) yes
Ag55 . S36 . Ag25 . 76.0(2) yes
Ag68 . S36 . Ag25 . 137.6(4) yes
Ag39 . S36 . C361 . 122.7(8) yes
Ag55 . S36 . C361 . 122.0(8) yes
Ag68 . S36 . C361 . 111.8(5) yes
Ag25 . S36 . C361 . 109.4(5) yes
Ag76 . S37 . Ag67 . 62.3(2) yes
Ag76 . S37 . Ag39 . 119.4(3) yes
Ag67 . S37 . Ag39 . 109.2(3) yes
Ag76 . S37 . Ag38 . 135.8(3) yes
Ag67 . S37 . Ag38 . 73.5(2) yes
Ag39 . S37 . Ag38 . 73.0(2) yes
Ag76 . S37 . C371 . 105.1(8) yes
Ag67 . S37 . C371 . 134.1(5) yes
Ag39 . S37 . C371 . 114.6(7) yes
Ag38 . S37 . C371 . 106.4(7) yes
Ag73 . S38 . Ag66 . 65.67(17) yes
Ag73 . S38 . Ag36 . 121.9(3) yes
Ag66 . S38 . Ag36 . 110.3(2) yes
Ag73 . S38 . Ag37 . 142.1(3) yes
Ag66 . S38 . Ag37 . 76.4(2) yes
Ag36 . S38 . Ag37 . 70.82(18) yes
Ag73 . S38 . C381 . 101.1(8) yes
Ag66 . S38 . C381 . 128.4(6) yes
Ag36 . S38 . C381 . 117.9(4) yes
Ag37 . S38 . C381 . 102.3(10) yes
Ag65 . S39 . Ag36 . 75.8(2) yes
Ag65 . S39 . Ag64 . 90.0(2) yes
Ag36 . S39 . Ag64 . 120.5(3) yes
Ag65 . S39 . Ag35 . 135.3(3) yes
Ag36 . S39 . Ag35 . 72.32(18) yes
Ag64 . S39 . Ag35 . 80.3(2) yes
Ag65 . S39 . C391 . 111.8(13) yes
Ag36 . S39 . C391 . 122.8(5) yes
Ag64 . S39 . C391 . 116.2(6) yes
Ag35 . S39 . C391 . 111.6(12) yes
Ag48 . S40 . Ag62 . 118.6(4) yes
Ag48 . S40 . Ag47 . 76.9(3) yes
Ag62 . S40 . Ag47 . 80.2(3) yes
Ag48 . S40 . C401 . 124.6(10) yes
Ag62 . S40 . C401 . 116.7(10) yes
Ag47 . S40 . C401 . 115.1(5) yes
Ag60 . S41 . Ag45 . 73.4(2) yes
Ag60 . S41 . Ag61 . 90.2(2) yes
Ag45 . S41 . Ag61 . 121.6(3) yes
Ag60 . S41 . Ag46 . 136.4(3) yes
Ag45 . S41 . Ag46 . 75.03(19) yes
Ag61 . S41 . Ag46 . 81.5(2) yes
Ag60 . S41 . C411 . 113.9(9) yes
Ag45 . S41 . C411 . 116.9(5) yes
Ag61 . S41 . C411 . 121.0(6) yes
Ag46 . S41 . C411 . 106.9(8) yes
Ag45 . S42 . Ag59 . 109.2(3) yes
Ag45 . S42 . Ag72 . 126.4(3) yes
Ag59 . S42 . Ag72 . 65.02(17) yes
Ag45 . S42 . Ag44 . 70.09(18) yes
Ag59 . S42 . Ag44 . 75.7(2) yes
Ag72 . S42 . Ag44 . 140.4(3) yes
Ag45 . S42 . C421 . 118.7(5) yes
Ag59 . S42 . C421 . 129.5(4) yes
Ag72 . S42 . C421 . 96.3(7) yes
Ag44 . S42 . C421 . 105.6(9) yes
Ag58 . S43 . Ag69 . 66.7(2) yes
Ag58 . S43 . Ag42 . 115.4(3) yes
Ag69 . S43 . Ag42 . 116.3(3) yes
Ag58 . S43 . Ag43 . 79.6(2) yes
Ag69 . S43 . Ag43 . 146.0(3) yes
Ag42 . S43 . Ag43 . 73.2(2) yes
Ag58 . S43 . C431 . 126.5(8) yes
Ag69 . S43 . C431 . 95.8(11) yes
Ag42 . S43 . C431 . 117.6(9) yes
Ag43 . S43 . C431 . 108.6(10) yes
Ag42 . S44 . Ag57 . 74.4(2) yes
Ag42 . S44 . Ag56 . 118.2(3) yes
Ag57 . S44 . Ag56 . 90.1(3) yes
Ag42 . S44 . Ag41 . 72.2(2) yes
Ag57 . S44 . Ag41 . 136.1(3) yes
Ag56 . S44 . Ag41 . 81.4(2) yes
Ag42 . S44 . C441 . 116.4(11) yes
Ag57 . S44 . C441 . 111.3(6) yes
Ag56 . S44 . C441 . 124.9(11) yes
Ag41 . S44 . C441 . 108.7(4) yes
Ag68 . S45 . Ag55 . 88.9(2) yes
Ag68 . S45 . Ag54 . 80.2(2) yes
Ag55 . S45 . Ag54 . 116.9(3) yes
Ag68 . S45 . Ag40 . 139.3(3) yes
Ag55 . S45 . Ag40 . 75.7(2) yes
Ag54 . S45 . Ag40 . 74.1(2) yes
Ag68 . S45 . C451 . 113.0(9) yes
Ag55 . S45 . C451 . 125.4(9) yes
Ag54 . S45 . C451 . 115.8(8) yes
Ag40 . S45 . C451 . 106.5(7) yes
Ag76 . S46 . Ag54 . 113.8(3) yes
Ag76 . S46 . Ag53 . 141.8(3) yes
Ag54 . S46 . Ag53 . 70.9(2) yes
Ag76 . S46 . Ag67 . 67.1(3) yes
Ag54 . S46 . Ag67 . 109.9(3) yes
Ag53 . S46 . Ag67 . 75.7(3) yes
Ag76 . S46 . C461 . 99.6(12) yes
Ag54 . S46 . C461 . 123.5(7) yes
Ag53 . S46 . C461 . 108.6(11) yes
Ag67 . S46 . C461 . 125.0(6) yes
Ag51 . S47 . Ag73 . 122.5(3) yes
Ag51 . S47 . Ag52 . 78.8(2) yes
Ag73 . S47 . Ag52 . 142.4(4) yes
Ag51 . S47 . Ag66 . 121.5(3) yes
Ag73 . S47 . Ag66 . 64.45(19) yes
Ag52 . S47 . Ag66 . 78.0(2) yes
Ag51 . S47 . C471 . 113.6(10) yes
Ag73 . S47 . C471 . 92.5(6) yes
Ag52 . S47 . C471 . 107.5(4) yes
Ag66 . S47 . C471 . 124.5(10) yes
Ag64 . S48 . Ag51 . 113.9(3) yes
Ag64 . S48 . Ag50 . 79.1(2) yes
Ag51 . S48 . Ag50 . 70.81(19) yes
Ag64 . S48 . Ag65 . 90.1(3) yes
Ag51 . S48 . Ag65 . 73.4(2) yes
Ag50 . S48 . Ag65 . 134.0(3) yes
Ag64 . S48 . C481 . 123.3(5) yes
Ag51 . S48 . C481 . 122.2(5) yes
Ag50 . S48 . C481 . 110.7(8) yes
Ag65 . S48 . C481 . 112.5(9) yes
Ag48 . S49 . Ag63 . 120.8(4) yes
Ag48 . S49 . Ag49 . 78.3(3) yes
Ag63 . S49 . Ag49 . 80.7(3) yes
Ag48 . S49 . C491 . 119.7(9) yes
Ag63 . S49 . C491 . 119.4(9) yes
Ag49 . S49 . C491 . 112.7(5) yes
Ag61 . S50 . Ag62 . 108.5(4) yes
Ag61 . S50 . C501 . 102.4(14) yes
Ag62 . S50 . C501 . 107.6(9) yes
Ag118 . S51 . Ag71 . 121.8(3) yes
Ag118 . S51 . Ag59 . 69.2(2) yes
Ag71 . S51 . Ag59 . 67.7(2) yes
Ag118 . S51 . Ag58 . 71.9(2) yes
Ag71 . S51 . Ag58 . 119.5(3) yes
Ag59 . S51 . Ag58 . 135.8(4) yes
Ag118 . S51 . C511 . 127.2(5) yes
Ag71 . S51 . C511 . 103.6(8) yes
Ag59 . S51 . C511 . 110.2(13) yes
Ag58 . S51 . C511 . 109.7(13) yes
Ag124 . S52 . Ag74 . 118.0(4) yes
Ag124 . S52 . Ag75 . 117.4(3) yes
Ag74 . S52 . Ag75 . 62.2(2) yes
Ag124 . S52 . Ag66 . 71.1(3) yes
Ag74 . S52 . Ag66 . 63.4(3) yes
Ag75 . S52 . Ag66 . 120.8(4) yes
Ag124 . S52 . Ag67 . 71.6(3) yes
Ag74 . S52 . Ag67 . 114.6(3) yes
Ag75 . S52 . Ag67 . 58.4(2) yes
Ag66 . S52 . Ag67 . 134.2(4) yes
Ag124 . S52 . C521 . 131.7(5) yes
Ag74 . S52 . C521 . 102.4(6) yes
Ag75 . S52 . C521 . 103.9(6) yes
Ag66 . S52 . C521 . 108.9(9) yes
Ag67 . S52 . C521 . 115.6(9) yes
Ag63 . S53 . Ag64 . 105.8(5) yes
Ag63 . S53 . C531 . 109.0(7) yes
Ag64 . S53 . C531 . 104.7(20) yes
Ag72 . S54 . Ag60 . 104.1(3) yes
Ag72 . S54 . C541 . 109.1(8) yes
Ag60 . S54 . C541 . 114.3(6) yes
Ag71 . S55 . Ag72 . 102.3(3) yes
Ag71 . S55 . C551 . 102.9(10) yes
Ag72 . S55 . C551 . 107.8(6) yes
Ag71 . S56 . Ag70 . 86.4(5) yes
Ag71 . S56 . C561 . 105.2(8) yes
Ag70 . S56 . C561 . 100.3(12) yes
Ag70 . S57 . Ag69 . 119.6(6) yes
Ag70 . S57 . C571 . 110.6(13) yes
Ag69 . S57 . C571 . 107.2(19) yes
Ag69 . S58 . Ag57 . 79.3(4) yes
Ag69 . S58 . C581 . 118.4(18) yes
Ag57 . S58 . C581 . 110.5(7) yes
Ag55 . S59 . Ag56 . 107.2(4) yes
Ag55 . S59 . C591 . 103.0(8) yes
Ag56 . S59 . C591 . 105.6(6) yes
Ag76 . S60 . Ag68 . 81.6(4) yes
Ag76 . S60 . C601 . 111.5(6) yes
Ag68 . S60 . C601 . 111.3(16) yes
Ag76 . S61 . Ag75 . 86.1(4) yes
Ag76 . S61 . C611 . 115.3(16) yes
Ag75 . S61 . C611 . 93.9(8) yes
Ag75 . S62 . Ag74 . 87.0(6) yes
Ag75 . S62 . Ag200 . 105.3(7) yes
Ag74 . S62 . Ag200 . 99.2(7) yes
Ag75 . S62 . C621 . 109.8(15) yes
Ag74 . S62 . C621 . 106.5(6) yes
Ag200 . S62 . C621 . 137.1(16) yes
Ag73 . S63 . Ag74 . 106.2(4) yes
Ag73 . S63 . C631 . 109.6(7) yes
Ag74 . S63 . C631 . 100.8(11) yes
Ag73 . S64 . Ag65 . 99.6(3) yes
Ag73 . S64 . C641 . 109.2(10) yes
Ag65 . S64 . C641 . 114.5(7) yes
Ag75 . Ag200 . Ag67 . 45.75(16) yes
Ag75 . Ag200 . Ag74 . 56.05(17) yes
Ag67 . Ag200 . Ag74 . 82.6(2) yes
Ag75 . Ag200 . Ag66 . 85.93(19) yes
Ag67 . Ag200 . Ag66 . 75.70(17) yes
Ag74 . Ag200 . Ag66 . 49.16(14) yes
Ag75 . Ag200 . Ag124 . 89.5(2) yes
Ag67 . Ag200 . Ag124 . 49.05(12) yes
Ag74 . Ag200 . Ag124 . 90.5(2) yes
Ag66 . Ag200 . Ag124 . 49.00(11) yes
Ag75 . Ag200 . S27 . 148.5(3) yes
Ag67 . Ag200 . S27 . 112.3(3) yes
Ag74 . Ag200 . S27 . 154.7(4) yes
Ag66 . Ag200 . S27 . 112.8(3) yes
Ag124 . Ag200 . S27 . 85.2(3) yes
Ag75 . Ag200 . Ag53 . 95.0(2) yes
Ag67 . Ag200 . Ag53 . 54.85(15) yes
Ag74 . Ag200 . Ag53 . 135.1(3) yes
Ag66 . Ag200 . Ag53 . 101.1(2) yes
Ag124 . Ag200 . Ag53 . 52.15(13) yes
Ag75 . Ag200 . Ag52 . 137.8(3) yes
Ag67 . Ag200 . Ag52 . 100.7(2) yes
Ag74 . Ag200 . Ag52 . 102.5(2) yes
Ag66 . Ag200 . Ag52 . 57.06(15) yes
Ag124 . Ag200 . Ag52 . 51.83(13) yes
Ag75 . Ag200 . S62 . 40.6(5) yes
Ag67 . Ag200 . S62 . 86.1(6) yes
Ag74 . Ag200 . S62 . 43.2(3) yes
Ag66 . Ag200 . S62 . 91.9(4) yes
Ag124 . Ag200 . S62 . 122.4(6) yes
S27 . Ag200 . Ag53 . 57.8(2) yes
S27 . Ag200 . Ag52 . 55.9(2) yes
Ag53 . Ag200 . Ag52 . 75.32(19) yes
S27 . Ag200 . S62 . 151.8(6) yes
Ag53 . Ag200 . S62 . 132.9(6) yes
Ag52 . Ag200 . S62 . 144.3(4) yes
C911 . P1 . C921 . 111.0(9) yes
C911 . P1 . C931 . 119.0(9) yes
C921 . P1 . C931 . 105.1(5) yes
C911 . P1 . C941 . 105.1(8) yes
C921 . P1 . C941 . 106.7(9) yes
C931 . P1 . C941 . 109.4(6) yes
Ag33 . Cl69 . Ag63 . 104.1(3) yes
Ag33 . Cl69 . Ag34 . 70.7(2) yes
Ag63 . Cl69 . Ag34 . 74.4(3) yes
C14 . C10 . C17 . 109.2(4) yes
C14 . C10 . C18 . 109.5(4) yes
C17 . C10 . C18 . 109.6(4) yes
C14 . C10 . C19 . 109.7(4) yes
C17 . C10 . C19 . 109.4(4) yes
C18 . C10 . C19 . 109.5(4) yes
S1 . C11 . C12 . 119.7(13) yes
S1 . C11 . C16 . 121.0(13) yes
C12 . C11 . C16 . 119.3(9) yes
C11 . C12 . C13 . 120.5(9) yes
C11 . C12 . H121 . 119.8 no
C13 . C12 . H121 . 119.7 no
C12 . C13 . C14 . 120.0(8) yes
C12 . C13 . H131 . 120.1 no
C14 . C13 . H131 . 120.0 no
C10 . C14 . C13 . 120.2(5) yes
C10 . C14 . C15 . 120.2(5) yes
C13 . C14 . C15 . 119.7(6) yes
C14 . C15 . C16 . 119.8(7) yes
C14 . C15 . H151 . 120.2 no
C16 . C15 . H151 . 120.1 no
C15 . C16 . C11 . 120.8(9) yes
C15 . C16 . H161 . 119.6 no
C11 . C16 . H161 . 119.6 no
C10 . C17 . H171 . 109.5 no
C10 . C17 . H172 . 109.6 no
H171 . C17 . H172 . 109.5 no
C10 . C17 . H173 . 109.4 no
H171 . C17 . H173 . 109.5 no
H172 . C17 . H173 . 109.5 no
C10 . C18 . H181 . 109.4 no
C10 . C18 . H182 . 109.4 no
H181 . C18 . H182 . 109.5 no
C10 . C18 . H183 . 109.6 no
H181 . C18 . H183 . 109.5 no
H182 . C18 . H183 . 109.5 no
C10 . C19 . H191 . 109.5 no
C10 . C19 . H192 . 109.4 no
H191 . C19 . H192 . 109.5 no
C10 . C19 . H193 . 109.5 no
H191 . C19 . H193 . 109.5 no
H192 . C19 . H193 . 109.5 no
C24 . C20 . C27 . 109.6(4) yes
C24 . C20 . C28 . 109.3(4) yes
C27 . C20 . C28 . 109.5(4) yes
C24 . C20 . C29 . 109.6(4) yes
C27 . C20 . C29 . 109.5(4) yes
C28 . C20 . C29 . 109.4(4) yes
S2 . C21 . C22 . 123.2(13) yes
S2 . C21 . C26 . 117.8(13) yes
C22 . C21 . C26 . 119.0(9) yes
C21 . C22 . C23 . 120.5(9) yes
C21 . C22 . H221 . 119.8 no
C23 . C22 . H221 . 119.7 no
C22 . C23 . C24 . 120.1(7) yes
C22 . C23 . H231 . 119.9 no
C24 . C23 . H231 . 119.9 no
C20 . C24 . C23 . 120.4(5) yes
C20 . C24 . C25 . 120.2(5) yes
C23 . C24 . C25 . 119.5(6) yes
C24 . C25 . C26 . 120.1(8) yes
C24 . C25 . H251 . 120.0 no
C26 . C25 . H251 . 119.9 no
C25 . C26 . C21 . 120.8(9) yes
C25 . C26 . H261 . 119.6 no
C21 . C26 . H261 . 119.6 no
C20 . C27 . H271 . 109.5 no
C20 . C27 . H272 . 109.6 no
H271 . C27 . H272 . 109.5 no
C20 . C27 . H273 . 109.4 no
H271 . C27 . H273 . 109.5 no
H272 . C27 . H273 . 109.5 no
C20 . C28 . H281 . 109.5 no
C20 . C28 . H282 . 109.6 no
H281 . C28 . H282 . 109.5 no
C20 . C28 . H283 . 109.4 no
H281 . C28 . H283 . 109.5 no
H282 . C28 . H283 . 109.5 no
C20 . C29 . H291 . 109.4 no
C20 . C29 . H292 . 109.4 no
H291 . C29 . H292 . 109.5 no
C20 . C29 . H293 . 109.6 no
H291 . C29 . H293 . 109.5 no
H292 . C29 . H293 . 109.5 no
C34 . C30 . C37 . 109.7(4) yes
C34 . C30 . C38 . 109.2(4) yes
C37 . C30 . C38 . 109.5(4) yes
C34 . C30 . C39 . 109.6(4) yes
C37 . C30 . C39 . 109.4(4) yes
C38 . C30 . C39 . 109.5(4) yes
S3 . C31 . C32 . 117.3(11) yes
S3 . C31 . C36 . 123.0(11) yes
C32 . C31 . C36 . 119.7(9) yes
C31 . C32 . C33 . 119.9(9) yes
C31 . C32 . H321 . 120.1 no
C33 . C32 . H321 . 120.0 no
C32 . C33 . C34 . 120.3(7) yes
C32 . C33 . H331 . 119.9 no
C34 . C33 . H331 . 119.9 no
C30 . C34 . C33 . 120.1(4) yes
C30 . C34 . C35 . 120.1(4) yes
C33 . C34 . C35 . 119.8(6) yes
C34 . C35 . C36 . 120.3(7) yes
C34 . C35 . H351 . 119.9 no
C36 . C35 . H351 . 119.8 no
C31 . C36 . C35 . 120.0(9) yes
C31 . C36 . H361 . 120.0 no
C35 . C36 . H361 . 120.0 no
C30 . C37 . H371 . 109.4 no
C30 . C37 . H372 . 109.6 no
H371 . C37 . H372 . 109.5 no
C30 . C37 . H373 . 109.4 no
H371 . C37 . H373 . 109.5 no
H372 . C37 . H373 . 109.5 no
C30 . C38 . H381 . 109.5 no
C30 . C38 . H382 . 109.3 no
H381 . C38 . H382 . 109.5 no
C30 . C38 . H383 . 109.6 no
H381 . C38 . H383 . 109.5 no
H382 . C38 . H383 . 109.5 no
C30 . C39 . H391 . 109.5 no
C30 . C39 . H392 . 109.6 no
H391 . C39 . H392 . 109.5 no
C30 . C39 . H393 . 109.4 no
H391 . C39 . H393 . 109.5 no
H392 . C39 . H393 . 109.5 no
C44 . C40 . C47 . 109.5(4) yes
C44 . C40 . C48 . 109.5(4) yes
C47 . C40 . C48 . 109.4(4) yes
C44 . C40 . C49 . 109.4(4) yes
C47 . C40 . C49 . 109.6(4) yes
C48 . C40 . C49 . 109.4(4) yes
S4 . C41 . C42 . 121.9(12) yes
S4 . C41 . C46 . 118.6(13) yes
C42 . C41 . C46 . 119.5(9) yes
C41 . C42 . C43 . 120.5(9) yes
C41 . C42 . H421 . 119.8 no
C43 . C42 . H421 . 119.8 no
C42 . C43 . C44 . 119.9(7) yes
C42 . C43 . H431 . 120.0 no
C44 . C43 . H431 . 120.1 no
C40 . C44 . C43 . 120.1(5) yes
C40 . C44 . C45 . 120.1(5) yes
C43 . C44 . C45 . 119.8(6) yes
C44 . C45 . C46 . 120.0(7) yes
C44 . C45 . H451 . 120.0 no
C46 . C45 . H451 . 120.0 no
C41 . C46 . C45 . 120.4(9) yes
C41 . C46 . H461 . 119.8 no
C45 . C46 . H461 . 119.8 no
C40 . C47 . H471 . 109.5 no
C40 . C47 . H472 . 109.4 no
H471 . C47 . H472 . 109.5 no
C40 . C47 . H473 . 109.5 no
H471 . C47 . H473 . 109.5 no
H472 . C47 . H473 . 109.5 no
C40 . C48 . H481 . 109.5 no
C40 . C48 . H482 . 109.6 no
H481 . C48 . H482 . 109.5 no
C40 . C48 . H483 . 109.4 no
H481 . C48 . H483 . 109.5 no
H482 . C48 . H483 . 109.5 no
C40 . C49 . H491 . 109.5 no
C40 . C49 . H492 . 109.6 no
H491 . C49 . H492 . 109.5 no
C40 . C49 . H493 . 109.4 no
H491 . C49 . H493 . 109.5 no
H492 . C49 . H493 . 109.5 no
C54 . C50 . C57 . 109.4(4) yes
C54 . C50 . C58 . 109.5(4) yes
C57 . C50 . C58 . 109.4(4) yes
C54 . C50 . C59 . 109.5(4) yes
C57 . C50 . C59 . 109.3(4) yes
C58 . C50 . C59 . 109.6(4) yes
S5 . C51 . C52 . 123.5(13) yes
S5 . C51 . C56 . 117.3(14) yes
C52 . C51 . C56 . 119.2(9) yes
C51 . C52 . C53 . 120.7(9) yes
C51 . C52 . H521 . 119.7 no
C53 . C52 . H521 . 119.6 no
C52 . C53 . C54 . 119.8(7) yes
C52 . C53 . H531 . 120.1 no
C54 . C53 . H531 . 120.1 no
C50 . C54 . C53 . 120.3(5) yes
C50 . C54 . C55 . 120.0(5) yes
C53 . C54 . C55 . 119.7(6) yes
C54 . C55 . C56 . 119.9(7) yes
C54 . C55 . H551 . 120.1 no
C56 . C55 . H551 . 120.0 no
C55 . C56 . C51 . 120.7(9) yes
C55 . C56 . H561 . 119.7 no
C51 . C56 . H561 . 119.6 no
C50 . C57 . H571 . 109.5 no
C50 . C57 . H572 . 109.5 no
H571 . C57 . H572 . 109.5 no
C50 . C57 . H573 . 109.4 no
H571 . C57 . H573 . 109.5 no
H572 . C57 . H573 . 109.5 no
C50 . C58 . H581 . 109.5 no
C50 . C58 . H582 . 109.5 no
H581 . C58 . H582 . 109.5 no
C50 . C58 . H583 . 109.5 no
H581 . C58 . H583 . 109.5 no
H582 . C58 . H583 . 109.5 no
C50 . C59 . H591 . 109.4 no
C50 . C59 . H592 . 109.5 no
H591 . C59 . H592 . 109.5 no
C50 . C59 . H593 . 109.5 no
H591 . C59 . H593 . 109.5 no
H592 . C59 . H593 . 109.5 no
C64 . C60 . C67 . 109.5(4) yes
C64 . C60 . C68 . 109.4(4) yes
C67 . C60 . C68 . 109.5(4) yes
C64 . C60 . C69 . 109.5(4) yes
C67 . C60 . C69 . 109.5(4) yes
C68 . C60 . C69 . 109.5(4) yes
S6 . C61 . C62 . 118.7(15) yes
S6 . C61 . C66 . 121.7(15) yes
C62 . C61 . C66 . 119.7(9) yes
C61 . C62 . C63 . 120.2(9) yes
C61 . C62 . H621 . 119.9 no
C63 . C62 . H621 . 119.9 no
C62 . C63 . C64 . 120.1(8) yes
C62 . C63 . H631 . 119.9 no
C64 . C63 . H631 . 119.9 no
C60 . C64 . C63 . 120.1(5) yes
C60 . C64 . C65 . 120.1(5) yes
C63 . C64 . C65 . 119.8(6) yes
C64 . C65 . C66 . 119.9(8) yes
C64 . C65 . H651 . 120.1 no
C66 . C65 . H651 . 120.0 no
C65 . C66 . C61 . 120.4(9) yes
C65 . C66 . H661 . 119.8 no
C61 . C66 . H661 . 119.8 no
C60 . C67 . H671 . 109.4 no
C60 . C67 . H672 . 109.4 no
H671 . C67 . H672 . 109.5 no
C60 . C67 . H673 . 109.6 no
H671 . C67 . H673 . 109.5 no
H672 . C67 . H673 . 109.5 no
C60 . C68 . H681 . 109.5 no
C60 . C68 . H682 . 109.5 no
H681 . C68 . H682 . 109.5 no
C60 . C68 . H683 . 109.4 no
H681 . C68 . H683 . 109.5 no
H682 . C68 . H683 . 109.5 no
C60 . C69 . H691 . 109.5 no
C60 . C69 . H692 . 109.4 no
H691 . C69 . H692 . 109.5 no
C60 . C69 . H693 . 109.5 no
H691 . C69 . H693 . 109.5 no
H692 . C69 . H693 . 109.5 no
C74 . C70 . C77 . 109.5(4) yes
C74 . C70 . C78 . 109.5(4) yes
C77 . C70 . C78 . 109.5(4) yes
C74 . C70 . C79 . 109.4(4) yes
C77 . C70 . C79 . 109.4(4) yes
C78 . C70 . C79 . 109.5(4) yes
S7 . C71 . C72 . 120.1(16) yes
S7 . C71 . C76 . 120.4(16) yes
C72 . C71 . C76 . 119.5(9) yes
C71 . C72 . C73 . 120.3(9) yes
C71 . C72 . H721 . 119.9 no
C73 . C72 . H721 . 119.8 no
C72 . C73 . C74 . 120.1(8) yes
C72 . C73 . H731 . 120.0 no
C74 . C73 . H731 . 120.0 no
C70 . C74 . C73 . 120.0(5) yes
C70 . C74 . C75 . 120.2(5) yes
C73 . C74 . C75 . 119.7(6) yes
C74 . C75 . C76 . 120.0(8) yes
C74 . C75 . H751 . 120.0 no
C76 . C75 . H751 . 120.0 no
C75 . C76 . C71 . 120.3(9) yes
C75 . C76 . H761 . 119.8 no
C71 . C76 . H761 . 119.8 no
C70 . C77 . H771 . 109.5 no
C70 . C77 . H772 . 109.5 no
H771 . C77 . H772 . 109.5 no
C70 . C77 . H773 . 109.5 no
H771 . C77 . H773 . 109.5 no
H772 . C77 . H773 . 109.5 no
C70 . C78 . H781 . 109.5 no
C70 . C78 . H782 . 109.4 no
H781 . C78 . H782 . 109.5 no
C70 . C78 . H783 . 109.5 no
H781 . C78 . H783 . 109.5 no
H782 . C78 . H783 . 109.5 no
C70 . C79 . H791 . 109.5 no
C70 . C79 . H792 . 109.5 no
H791 . C79 . H792 . 109.5 no
C70 . C79 . H793 . 109.5 no
H791 . C79 . H793 . 109.5 no
H792 . C79 . H793 . 109.5 no
C84 . C80 . C87 . 109.4(4) yes
C84 . C80 . C88 . 109.5(4) yes
C87 . C80 . C88 . 109.5(4) yes
C84 . C80 . C89 . 109.5(4) yes
C87 . C80 . C89 . 109.4(4) yes
C88 . C80 . C89 . 109.5(4) yes
S8 . C81 . C82 . 120.6(15) yes
S8 . C81 . C86 . 119.5(15) yes
C82 . C81 . C86 . 119.9(9) yes
C81 . C82 . C83 . 120.1(9) yes
C81 . C82 . H821 . 119.9 no
C83 . C82 . H821 . 120.0 no
C82 . C83 . C84 . 120.0(8) yes
C82 . C83 . H831 . 120.0 no
C84 . C83 . H831 . 120.0 no
C80 . C84 . C83 . 120.1(5) yes
C80 . C84 . C85 . 120.0(5) yes
C83 . C84 . C85 . 119.9(6) yes
C84 . C85 . C86 . 120.2(8) yes
C84 . C85 . H851 . 119.9 no
C86 . C85 . H851 . 119.9 no
C85 . C86 . C81 . 119.9(9) yes
C85 . C86 . H861 . 120.0 no
C81 . C86 . H861 . 120.1 no
C80 . C87 . H871 . 109.5 no
C80 . C87 . H872 . 109.5 no
H871 . C87 . H872 . 109.5 no
C80 . C87 . H873 . 109.5 no
H871 . C87 . H873 . 109.5 no
H872 . C87 . H873 . 109.5 no
C80 . C88 . H881 . 109.5 no
C80 . C88 . H882 . 109.5 no
H881 . C88 . H882 . 109.5 no
C80 . C88 . H883 . 109.4 no
H881 . C88 . H883 . 109.5 no
H882 . C88 . H883 . 109.5 no
C80 . C89 . H891 . 109.4 no
C80 . C89 . H892 . 109.5 no
H891 . C89 . H892 . 109.5 no
C80 . C89 . H893 . 109.5 no
H891 . C89 . H893 . 109.5 no
H892 . C89 . H893 . 109.5 no
C94 . C90 . C97 . 109.2(4) yes
C94 . C90 . C98 . 109.7(4) yes
C97 . C90 . C98 . 109.5(4) yes
C94 . C90 . C99 . 109.5(4) yes
C97 . C90 . C99 . 109.4(4) yes
C98 . C90 . C99 . 109.5(4) yes
S9 . C91 . C92 . 125.0(15) yes
S9 . C91 . C96 . 115.4(15) yes
C92 . C91 . C96 . 119.5(9) yes
C91 . C92 . C93 . 120.2(9) yes
C91 . C92 . H921 . 119.9 no
C93 . C92 . H921 . 119.9 no
C92 . C93 . C94 . 120.1(8) yes
C92 . C93 . H931 . 119.9 no
C94 . C93 . H931 . 119.9 no
C90 . C94 . C93 . 120.2(5) yes
C90 . C94 . C95 . 120.1(5) yes
C93 . C94 . C95 . 119.7(6) yes
C94 . C95 . C96 . 120.1(8) yes
C94 . C95 . H951 . 119.9 no
C96 . C95 . H951 . 120.0 no
C95 . C96 . C91 . 120.3(9) yes
C95 . C96 . H961 . 119.8 no
C91 . C96 . H961 . 119.9 no
C90 . C97 . H971 . 109.5 no
C90 . C97 . H972 . 109.3 no
H971 . C97 . H972 . 109.5 no
C90 . C97 . H973 . 109.7 no
H971 . C97 . H973 . 109.5 no
H972 . C97 . H973 . 109.5 no
C90 . C98 . H981 . 109.5 no
C90 . C98 . H982 . 109.3 no
H981 . C98 . H982 . 109.5 no
C90 . C98 . H983 . 109.6 no
H981 . C98 . H983 . 109.5 no
H982 . C98 . H983 . 109.5 no
C90 . C99 . H991 . 109.5 no
C90 . C99 . H992 . 109.7 no
H991 . C99 . H992 . 109.5 no
C90 . C99 . H993 . 109.3 no
H991 . C99 . H993 . 109.5 no
H992 . C99 . H993 . 109.5 no
C104 . C100 . C107 . 109.4(4) yes
C104 . C100 . C108 . 109.6(4) yes
C107 . C100 . C108 . 109.6(4) yes
C104 . C100 . C109 . 109.5(4) yes
C107 . C100 . C109 . 109.4(4) yes
C108 . C100 . C109 . 109.5(4) yes
S10 . C101 . C102 . 116.8(14) yes
S10 . C101 . C106 . 123.7(15) yes
C102 . C101 . C106 . 119.5(9) yes
C101 . C102 . C103 . 120.3(9) yes
C101 . C102 . H1021 . 119.9 no
C103 . C102 . H1021 . 119.9 no
C102 . C103 . C104 . 120.2(8) yes
C102 . C103 . H1031 . 119.9 no
C104 . C103 . H1031 . 119.9 no
C100 . C104 . C103 . 120.0(5) yes
C100 . C104 . C105 . 120.3(5) yes
C103 . C104 . C105 . 119.7(6) yes
C104 . C105 . C106 . 119.9(8) yes
C104 . C105 . H1051 . 120.0 no
C106 . C105 . H1051 . 120.1 no
C105 . C106 . C101 . 120.4(9) yes
C105 . C106 . H1061 . 119.8 no
C101 . C106 . H1061 . 119.8 no
C100 . C107 . H1071 . 109.5 no
C100 . C107 . H1072 . 109.5 no
H1071 . C107 . H1072 . 109.5 no
C100 . C107 . H1073 . 109.4 no
H1071 . C107 . H1073 . 109.5 no
H1072 . C107 . H1073 . 109.5 no
C100 . C108 . H1081 . 109.5 no
C100 . C108 . H1082 . 109.6 no
H1081 . C108 . H1082 . 109.5 no
C100 . C108 . H1083 . 109.4 no
H1081 . C108 . H1083 . 109.5 no
H1082 . C108 . H1083 . 109.5 no
C100 . C109 . H1091 . 109.5 no
C100 . C109 . H1092 . 109.4 no
H1091 . C109 . H1092 . 109.5 no
C100 . C109 . H1093 . 109.5 no
H1091 . C109 . H1093 . 109.5 no
H1092 . C109 . H1093 . 109.5 no
C114 . C110 . C117 . 109.5(4) yes
C114 . C110 . C118 . 109.6(4) yes
C117 . C110 . C118 . 109.6(4) yes
C114 . C110 . C119 . 109.4(4) yes
C117 . C110 . C119 . 109.4(4) yes
C118 . C110 . C119 . 109.4(4) yes
S11 . C111 . C112 . 121.5(15) yes
S11 . C111 . C116 . 118.5(15) yes
C112 . C111 . C116 . 120.0(9) yes
C111 . C112 . C113 . 120.0(9) yes
C111 . C112 . H1121 . 120.1 no
C113 . C112 . H1121 . 120.0 no
C112 . C113 . C114 . 119.9(8) yes
C112 . C113 . H1131 . 120.1 no
C114 . C113 . H1131 . 120.0 no
C110 . C114 . C113 . 120.0(5) yes
C110 . C114 . C115 . 119.9(5) yes
C113 . C114 . C115 . 120.1(6) yes
C114 . C115 . C116 . 119.8(8) yes
C114 . C115 . H1151 . 120.1 no
C116 . C115 . H1151 . 120.0 no
C115 . C116 . C111 . 120.1(9) yes
C115 . C116 . H1161 . 120.0 no
C111 . C116 . H1161 . 119.9 no
C110 . C117 . H1171 . 109.4 no
C110 . C117 . H1172 . 109.3 no
H1171 . C117 . H1172 . 109.5 no
C110 . C117 . H1173 . 109.6 no
H1171 . C117 . H1173 . 109.5 no
H1172 . C117 . H1173 . 109.5 no
C110 . C118 . H1181 . 109.5 no
C110 . C118 . H1182 . 109.3 no
H1181 . C118 . H1182 . 109.5 no
C110 . C118 . H1183 . 109.6 no
H1181 . C118 . H1183 . 109.5 no
H1182 . C118 . H1183 . 109.5 no
C110 . C119 . H1191 . 109.5 no
C110 . C119 . H1192 . 109.6 no
H1191 . C119 . H1192 . 109.5 no
C110 . C119 . H1193 . 109.3 no
H1191 . C119 . H1193 . 109.5 no
H1192 . C119 . H1193 . 109.5 no
C124 . C120 . C127 . 109.4(4) yes
C124 . C120 . C128 . 109.5(4) yes
C127 . C120 . C128 . 109.5(4) yes
C124 . C120 . C129 . 109.5(4) yes
C127 . C120 . C129 . 109.6(4) yes
C128 . C120 . C129 . 109.3(4) yes
S12 . C121 . C122 . 118.5(13) yes
S12 . C121 . C126 . 121.9(13) yes
C122 . C121 . C126 . 119.6(9) yes
C121 . C122 . C123 . 119.9(9) yes
C121 . C122 . H1221 . 120.1 no
C123 . C122 . H1221 . 120.1 no
C122 . C123 . C124 . 120.4(8) yes
C122 . C123 . H1231 . 119.8 no
C124 . C123 . H1231 . 119.8 no
C120 . C124 . C123 . 120.1(5) yes
C120 . C124 . C125 . 120.1(5) yes
C123 . C124 . C125 . 119.7(6) yes
C124 . C125 . C126 . 120.1(7) yes
C124 . C125 . H1251 . 120.0 no
C126 . C125 . H1251 . 120.0 no
C125 . C126 . C121 . 120.3(9) yes
C125 . C126 . H1261 . 119.8 no
C121 . C126 . H1261 . 119.8 no
C120 . C127 . H1271 . 109.5 no
C120 . C127 . H1272 . 109.5 no
H1271 . C127 . H1272 . 109.5 no
C120 . C127 . H1273 . 109.5 no
H1271 . C127 . H1273 . 109.5 no
H1272 . C127 . H1273 . 109.5 no
C120 . C128 . H1281 . 109.5 no
C120 . C128 . H1282 . 109.5 no
H1281 . C128 . H1282 . 109.5 no
C120 . C128 . H1283 . 109.5 no
H1281 . C128 . H1283 . 109.5 no
H1282 . C128 . H1283 . 109.5 no
C120 . C129 . H1291 . 109.5 no
C120 . C129 . H1292 . 109.5 no
H1291 . C129 . H1292 . 109.5 no
C120 . C129 . H1293 . 109.5 no
H1291 . C129 . H1293 . 109.5 no
H1292 . C129 . H1293 . 109.5 no
C134 . C130 . C137 . 109.5(4) yes
C134 . C130 . C138 . 109.4(4) yes
C137 . C130 . C138 . 109.3(4) yes
C134 . C130 . C139 . 109.7(4) yes
C137 . C130 . C139 . 109.5(4) yes
C138 . C130 . C139 . 109.4(4) yes
S13 . C131 . C132 . 119.6(13) yes
S13 . C131 . C136 . 120.7(13) yes
C132 . C131 . C136 . 119.7(9) yes
C131 . C132 . C133 . 120.1(9) yes
C131 . C132 . H1321 . 119.9 no
C133 . C132 . H1321 . 120.0 no
C132 . C133 . C134 . 120.1(7) yes
C132 . C133 . H1331 . 119.9 no
C134 . C133 . H1331 . 120.0 no
C130 . C134 . C133 . 120.1(5) yes
C130 . C134 . C135 . 120.1(5) yes
C133 . C134 . C135 . 119.8(6) yes
C134 . C135 . C136 . 120.0(7) yes
C134 . C135 . H1351 . 120.0 no
C136 . C135 . H1351 . 120.0 no
C135 . C136 . C131 . 120.3(9) yes
C135 . C136 . H1361 . 119.8 no
C131 . C136 . H1361 . 119.9 no
C130 . C137 . H1371 . 109.5 no
C130 . C137 . H1372 . 109.8 no
H1371 . C137 . H1372 . 109.5 no
C130 . C137 . H1373 . 109.1 no
H1371 . C137 . H1373 . 109.5 no
H1372 . C137 . H1373 . 109.5 no
C130 . C138 . H1381 . 109.4 no
C130 . C138 . H1382 . 109.1 no
H1381 . C138 . H1382 . 109.5 no
C130 . C138 . H1383 . 109.8 no
H1381 . C138 . H1383 . 109.5 no
H1382 . C138 . H1383 . 109.5 no
C130 . C139 . H1391 . 109.5 no
C130 . C139 . H1392 . 109.8 no
H1391 . C139 . H1392 . 109.5 no
C130 . C139 . H1393 . 109.1 no
H1391 . C139 . H1393 . 109.5 no
H1392 . C139 . H1393 . 109.5 no
C144 . C140 . C147 . 109.4(4) yes
C144 . C140 . C148 . 109.6(4) yes
C147 . C140 . C148 . 109.5(4) yes
C144 . C140 . C149 . 109.4(4) yes
C147 . C140 . C149 . 109.5(4) yes
C148 . C140 . C149 . 109.3(4) yes
S14 . C141 . C142 . 119.1(12) yes
S14 . C141 . C146 . 121.4(12) yes
C142 . C141 . C146 . 119.5(9) yes
C141 . C142 . C143 . 120.0(9) yes
C141 . C142 . H1421 . 120.0 no
C143 . C142 . H1421 . 120.0 no
C142 . C143 . C144 . 120.4(7) yes
C142 . C143 . H1431 . 119.8 no
C144 . C143 . H1431 . 119.8 no
C140 . C144 . C143 . 120.1(5) yes
C140 . C144 . C145 . 120.3(5) yes
C143 . C144 . C145 . 119.6(6) yes
C144 . C145 . C146 . 119.8(7) yes
C144 . C145 . H1451 . 120.1 no
C146 . C145 . H1451 . 120.1 no
C145 . C146 . C141 . 120.7(9) yes
C145 . C146 . H1461 . 119.7 no
C141 . C146 . H1461 . 119.7 no
C140 . C147 . H1471 . 109.5 no
C140 . C147 . H1472 . 109.4 no
H1471 . C147 . H1472 . 109.5 no
C140 . C147 . H1473 . 109.5 no
H1471 . C147 . H1473 . 109.5 no
H1472 . C147 . H1473 . 109.5 no
C140 . C148 . H1481 . 109.5 no
C140 . C148 . H1482 . 109.5 no
H1481 . C148 . H1482 . 109.5 no
C140 . C148 . H1483 . 109.4 no
H1481 . C148 . H1483 . 109.5 no
H1482 . C148 . H1483 . 109.5 no
C140 . C149 . H1491 . 109.5 no
C140 . C149 . H1492 . 109.4 no
H1491 . C149 . H1492 . 109.5 no
C140 . C149 . H1493 . 109.5 no
H1491 . C149 . H1493 . 109.5 no
H1492 . C149 . H1493 . 109.5 no
C154 . C150 . C157 . 109.5(4) yes
C154 . C150 . C158 . 109.6(4) yes
C157 . C150 . C158 . 109.4(4) yes
C154 . C150 . C159 . 109.4(4) yes
C157 . C150 . C159 . 109.5(4) yes
C158 . C150 . C159 . 109.4(4) yes
S15 . C151 . C152 . 120.8(12) yes
S15 . C151 . C156 . 119.7(13) yes
C152 . C151 . C156 . 119.5(9) yes
C151 . C152 . C153 . 120.3(9) yes
C151 . C152 . H1521 . 119.9 no
C153 . C152 . H1521 . 119.8 no
C152 . C153 . C154 . 120.2(8) yes
C152 . C153 . H1531 . 119.9 no
C154 . C153 . H1531 . 119.9 no
C150 . C154 . C153 . 120.2(5) yes
C150 . C154 . C155 . 120.1(5) yes
C153 . C154 . C155 . 119.6(6) yes
C154 . C155 . C156 . 120.2(7) yes
C154 . C155 . H1551 . 119.9 no
C156 . C155 . H1551 . 119.9 no
C155 . C156 . C151 . 120.2(9) yes
C155 . C156 . H1561 . 119.9 no
C151 . C156 . H1561 . 119.9 no
C150 . C157 . H1571 . 109.5 no
C150 . C157 . H1572 . 109.6 no
H1571 . C157 . H1572 . 109.5 no
C150 . C157 . H1573 . 109.4 no
H1571 . C157 . H1573 . 109.5 no
H1572 . C157 . H1573 . 109.5 no
C150 . C158 . H1581 . 109.5 no
C150 . C158 . H1582 . 109.4 no
H1581 . C158 . H1582 . 109.5 no
C150 . C158 . H1583 . 109.5 no
H1581 . C158 . H1583 . 109.5 no
H1582 . C158 . H1583 . 109.5 no
C150 . C159 . H1591 . 109.5 no
C150 . C159 . H1592 . 109.5 no
H1591 . C159 . H1592 . 109.5 no
C150 . C159 . H1593 . 109.4 no
H1591 . C159 . H1593 . 109.5 no
H1592 . C159 . H1593 . 109.5 no
C164 . C160 . C167 . 109.5(4) yes
C164 . C160 . C168 . 109.4(4) yes
C167 . C160 . C168 . 109.4(4) yes
C164 . C160 . C169 . 109.5(4) yes
C167 . C160 . C169 . 109.6(4) yes
C168 . C160 . C169 . 109.5(4) yes
S16 . C161 . C162 . 121.7(13) yes
S16 . C161 . C166 . 119.1(13) yes
C162 . C161 . C166 . 119.2(9) yes
C161 . C162 . C163 . 120.4(9) yes
C161 . C162 . H1621 . 119.8 no
C163 . C162 . H1621 . 119.8 no
C162 . C163 . C164 . 120.1(7) yes
C162 . C163 . H1631 . 119.9 no
C164 . C163 . H1631 . 120.0 no
C160 . C164 . C163 . 120.2(5) yes
C160 . C164 . C165 . 120.2(5) yes
C163 . C164 . C165 . 119.6(6) yes
C164 . C165 . C166 . 120.3(7) yes
C164 . C165 . H1651 . 119.8 no
C166 . C165 . H1651 . 119.8 no
C165 . C166 . C161 . 120.3(9) yes
C165 . C166 . H1661 . 119.8 no
C161 . C166 . H1661 . 119.9 no
C160 . C167 . H1671 . 109.5 no
C160 . C167 . H1672 . 109.5 no
H1671 . C167 . H1672 . 109.5 no
C160 . C167 . H1673 . 109.4 no
H1671 . C167 . H1673 . 109.5 no
H1672 . C167 . H1673 . 109.5 no
C160 . C168 . H1681 . 109.4 no
C160 . C168 . H1682 . 109.5 no
H1681 . C168 . H1682 . 109.5 no
C160 . C168 . H1683 . 109.5 no
H1681 . C168 . H1683 . 109.5 no
H1682 . C168 . H1683 . 109.5 no
C160 . C169 . H1691 . 109.5 no
C160 . C169 . H1692 . 109.4 no
H1691 . C169 . H1692 . 109.5 no
C160 . C169 . H1693 . 109.5 no
H1691 . C169 . H1693 . 109.5 no
H1692 . C169 . H1693 . 109.5 no
C174 . C170 . C177 . 109.3(4) yes
C174 . C170 . C178 . 109.6(4) yes
C177 . C170 . C178 . 109.5(4) yes
C174 . C170 . C179 . 109.6(4) yes
C177 . C170 . C179 . 109.5(4) yes
C178 . C170 . C179 . 109.4(4) yes
S17 . C171 . C172 . 118.9(14) yes
S17 . C171 . C176 . 121.1(14) yes
C172 . C171 . C176 . 120.0(9) yes
C171 . C172 . C173 . 120.0(9) yes
C171 . C172 . H1721 . 119.9 no
C173 . C172 . H1721 . 120.0 no
C172 . C173 . C174 . 119.9(7) yes
C172 . C173 . H1731 . 120.0 no
C174 . C173 . H1731 . 120.1 no
C170 . C174 . C173 . 119.9(5) yes
C170 . C174 . C175 . 120.0(5) yes
C173 . C174 . C175 . 120.1(6) yes
C174 . C175 . C176 . 120.1(7) yes
C174 . C175 . H1751 . 119.9 no
C176 . C175 . H1751 . 120.0 no
C175 . C176 . C171 . 119.8(9) yes
C175 . C176 . H1761 . 120.0 no
C171 . C176 . H1761 . 120.1 no
C170 . C177 . H1771 . 109.5 no
C170 . C177 . H1772 . 109.3 no
H1771 . C177 . H1772 . 109.5 no
C170 . C177 . H1773 . 109.6 no
H1771 . C177 . H1773 . 109.5 no
H1772 . C177 . H1773 . 109.5 no
C170 . C178 . H1781 . 109.4 no
C170 . C178 . H1782 . 109.3 no
H1781 . C178 . H1782 . 109.5 no
C170 . C178 . H1783 . 109.7 no
H1781 . C178 . H1783 . 109.5 no
H1782 . C178 . H1783 . 109.5 no
C170 . C179 . H1791 . 109.5 no
C170 . C179 . H1792 . 109.6 no
H1791 . C179 . H1792 . 109.5 no
C170 . C179 . H1793 . 109.3 no
H1791 . C179 . H1793 . 109.5 no
H1792 . C179 . H1793 . 109.5 no
C184 . C180 . C187 . 109.7(4) yes
C184 . C180 . C188 . 109.3(4) yes
C187 . C180 . C188 . 109.4(4) yes
C184 . C180 . C189 . 109.5(4) yes
C187 . C180 . C189 . 109.5(4) yes
C188 . C180 . C189 . 109.5(4) yes
S18 . C181 . C182 . 120.1(11) yes
S18 . C181 . C186 . 120.4(11) yes
C182 . C181 . C186 . 119.5(9) yes
C181 . C182 . C183 . 120.2(9) yes
C181 . C182 . H1821 . 119.9 no
C183 . C182 . H1821 . 119.9 no
C182 . C183 . C184 . 120.3(8) yes
C182 . C183 . H1831 . 119.9 no
C184 . C183 . H1831 . 119.9 no
C180 . C184 . C183 . 120.2(5) yes
C180 . C184 . C185 . 120.1(5) yes
C183 . C184 . C185 . 119.7(6) yes
C184 . C185 . C186 . 119.9(7) yes
C184 . C185 . H1851 . 120.1 no
C186 . C185 . H1851 . 120.0 no
C185 . C186 . C181 . 120.5(9) yes
C185 . C186 . H1861 . 119.7 no
C181 . C186 . H1861 . 119.7 no
C180 . C187 . H1871 . 109.5 no
C180 . C187 . H1872 . 109.5 no
H1871 . C187 . H1872 . 109.5 no
C180 . C187 . H1873 . 109.4 no
H1871 . C187 . H1873 . 109.5 no
H1872 . C187 . H1873 . 109.5 no
C180 . C188 . H1881 . 109.5 no
C180 . C188 . H1882 . 109.4 no
H1881 . C188 . H1882 . 109.5 no
C180 . C188 . H1883 . 109.5 no
H1881 . C188 . H1883 . 109.5 no
H1882 . C188 . H1883 . 109.5 no
C180 . C189 . H1891 . 109.5 no
C180 . C189 . H1892 . 109.5 no
H1891 . C189 . H1892 . 109.5 no
C180 . C189 . H1893 . 109.4 no
H1891 . C189 . H1893 . 109.5 no
H1892 . C189 . H1893 . 109.5 no
C194 . C190 . C197 . 109.6(4) yes
C194 . C190 . C198 . 109.4(4) yes
C197 . C190 . C198 . 109.5(4) yes
C194 . C190 . C199 . 109.4(4) yes
C197 . C190 . C199 . 109.5(4) yes
C198 . C190 . C199 . 109.4(4) yes
S19 . C191 . C192 . 122.1(17) yes
S19 . C191 . C196 . 118.2(17) yes
C192 . C191 . C196 . 119.7(9) yes
C191 . C192 . C193 . 120.2(9) yes
C191 . C192 . H1921 . 119.9 no
C193 . C192 . H1921 . 119.9 no
C192 . C193 . C194 . 119.9(8) yes
C192 . C193 . H1931 . 120.0 no
C194 . C193 . H1931 . 120.1 no
C190 . C194 . C193 . 120.2(5) yes
C190 . C194 . C195 . 119.9(5) yes
C193 . C194 . C195 . 119.9(6) yes
C194 . C195 . C196 . 120.1(8) yes
C194 . C195 . H1951 . 119.9 no
C196 . C195 . H1951 . 120.0 no
C195 . C196 . C191 . 120.2(9) yes
C195 . C196 . H1961 . 119.9 no
C191 . C196 . H1961 . 119.9 no
C190 . C197 . H1971 . 109.5 no
C190 . C197 . H1972 . 109.3 no
H1971 . C197 . H1972 . 109.5 no
C190 . C197 . H1973 . 109.6 no
H1971 . C197 . H1973 . 109.5 no
H1972 . C197 . H1973 . 109.5 no
C190 . C198 . H1981 . 109.5 no
C190 . C198 . H1982 . 109.3 no
H1981 . C198 . H1982 . 109.5 no
C190 . C198 . H1983 . 109.6 no
H1981 . C198 . H1983 . 109.5 no
H1982 . C198 . H1983 . 109.5 no
C190 . C199 . H1991 . 109.4 no
C190 . C199 . H1992 . 109.6 no
H1991 . C199 . H1992 . 109.5 no
C190 . C199 . H1993 . 109.3 no
H1991 . C199 . H1993 . 109.5 no
H1992 . C199 . H1993 . 109.5 no
C204 . C200 . C207 . 109.6(4) yes
C204 . C200 . C208 . 109.4(4) yes
C207 . C200 . C208 . 109.4(4) yes
C204 . C200 . C209 . 109.5(4) yes
C207 . C200 . C209 . 109.5(4) yes
C208 . C200 . C209 . 109.4(4) yes
S20 . C201 . C202 . 125.2(17) yes
S20 . C201 . C206 . 115.4(17) yes
C202 . C201 . C206 . 119.4(9) yes
C201 . C202 . C203 . 120.5(9) yes
C201 . C202 . H2021 . 119.8 no
C203 . C202 . H2021 . 119.8 no
C202 . C203 . C204 . 119.9(8) yes
C202 . C203 . H2031 . 120.0 no
C204 . C203 . H2031 . 120.1 no
C200 . C204 . C203 . 120.3(5) yes
C200 . C204 . C205 . 120.0(5) yes
C203 . C204 . C205 . 119.7(6) yes
C204 . C205 . C206 . 120.2(8) yes
C204 . C205 . H2051 . 119.9 no
C206 . C205 . H2051 . 119.9 no
C201 . C206 . C205 . 120.4(9) yes
C201 . C206 . H2061 . 119.8 no
C205 . C206 . H2061 . 119.8 no
C200 . C207 . H2071 . 109.5 no
C200 . C207 . H2072 . 109.4 no
H2071 . C207 . H2072 . 109.5 no
C200 . C207 . H2073 . 109.5 no
H2071 . C207 . H2073 . 109.5 no
H2072 . C207 . H2073 . 109.5 no
C200 . C208 . H2081 . 109.5 no
C200 . C208 . H2082 . 109.4 no
H2081 . C208 . H2082 . 109.5 no
C200 . C208 . H2083 . 109.5 no
H2081 . C208 . H2083 . 109.5 no
H2082 . C208 . H2083 . 109.5 no
C200 . C209 . H2091 . 109.5 no
C200 . C209 . H2092 . 109.5 no
H2091 . C209 . H2092 . 109.5 no
C200 . C209 . H2093 . 109.4 no
H2091 . C209 . H2093 . 109.5 no
H2092 . C209 . H2093 . 109.5 no
C214 . C210 . C217 . 109.5(4) yes
C214 . C210 . C218 . 109.5(4) yes
C217 . C210 . C218 . 109.6(4) yes
C214 . C210 . C219 . 109.4(4) yes
C217 . C210 . C219 . 109.4(4) yes
C218 . C210 . C219 . 109.4(4) yes
S21 . C211 . C212 . 120.6(14) yes
S21 . C211 . C216 . 120.2(14) yes
C212 . C211 . C216 . 119.3(9) yes
C211 . C212 . C213 . 120.4(9) yes
C211 . C212 . H2121 . 119.8 no
C213 . C212 . H2121 . 119.8 no
C212 . C213 . C214 . 120.1(8) yes
C212 . C213 . H2131 . 120.0 no
C214 . C213 . H2131 . 120.0 no
C210 . C214 . C213 . 120.2(5) yes
C210 . C214 . C215 . 120.2(5) yes
C213 . C214 . C215 . 119.6(6) yes
C214 . C215 . C216 . 120.2(8) yes
C214 . C215 . H2151 . 119.9 no
C216 . C215 . H2151 . 119.9 no
C215 . C216 . C211 . 120.3(9) yes
C215 . C216 . H2161 . 119.8 no
C211 . C216 . H2161 . 119.8 no
C210 . C217 . H2171 . 109.4 no
C210 . C217 . H2172 . 109.5 no
H2171 . C217 . H2172 . 109.5 no
C210 . C217 . H2173 . 109.4 no
H2171 . C217 . H2173 . 109.5 no
H2172 . C217 . H2173 . 109.5 no
C210 . C218 . H2181 . 109.5 no
C210 . C218 . H2182 . 109.5 no
H2181 . C218 . H2182 . 109.5 no
C210 . C218 . H2183 . 109.4 no
H2181 . C218 . H2183 . 109.5 no
H2182 . C218 . H2183 . 109.5 no
C210 . C219 . H2191 . 109.5 no
C210 . C219 . H2192 . 109.4 no
H2191 . C219 . H2192 . 109.5 no
C210 . C219 . H2193 . 109.5 no
H2191 . C219 . H2193 . 109.5 no
H2192 . C219 . H2193 . 109.5 no
C224 . C220 . C227 . 109.5(4) yes
C224 . C220 . C228 . 109.6(4) yes
C227 . C220 . C228 . 109.4(4) yes
C224 . C220 . C229 . 109.5(4) yes
C227 . C220 . C229 . 109.4(4) yes
C228 . C220 . C229 . 109.4(4) yes
S22 . C221 . C222 . 120.4(13) yes
S22 . C221 . C226 . 120.4(13) yes
C222 . C221 . C226 . 119.3(9) yes
C221 . C222 . C223 . 120.4(9) yes
C221 . C222 . H2221 . 119.8 no
C223 . C222 . H2221 . 119.8 no
C222 . C223 . C224 . 120.1(8) yes
C222 . C223 . H2231 . 120.0 no
C224 . C223 . H2231 . 120.0 no
C220 . C224 . C223 . 120.2(5) yes
C220 . C224 . C225 . 120.2(5) yes
C223 . C224 . C225 . 119.6(6) yes
C224 . C225 . C226 . 120.3(8) yes
C224 . C225 . H2251 . 119.9 no
C226 . C225 . H2251 . 119.9 no
C225 . C226 . C221 . 120.4(9) yes
C225 . C226 . H2261 . 119.8 no
C221 . C226 . H2261 . 119.8 no
C220 . C227 . H2271 . 109.5 no
C220 . C227 . H2272 . 109.4 no
H2271 . C227 . H2272 . 109.5 no
C220 . C227 . H2273 . 109.5 no
H2271 . C227 . H2273 . 109.5 no
H2272 . C227 . H2273 . 109.5 no
C220 . C228 . H2281 . 109.5 no
C220 . C228 . H2282 . 109.4 no
H2281 . C228 . H2282 . 109.5 no
C220 . C228 . H2283 . 109.5 no
H2281 . C228 . H2283 . 109.5 no
H2282 . C228 . H2283 . 109.5 no
C220 . C229 . H2291 . 109.4 no
C220 . C229 . H2292 . 109.5 no
H2291 . C229 . H2292 . 109.5 no
C220 . C229 . H2293 . 109.5 no
H2291 . C229 . H2293 . 109.5 no
H2292 . C229 . H2293 . 109.5 no
C234 . C230 . C237 . 109.6(4) yes
C234 . C230 . C238 . 109.6(4) yes
C237 . C230 . C238 . 109.4(4) yes
C234 . C230 . C239 . 109.2(4) yes
C237 . C230 . C239 . 109.5(4) yes
C238 . C230 . C239 . 109.5(4) yes
S23 . C231 . C232 . 120.5(15) yes
S23 . C231 . C236 . 119.8(15) yes
C232 . C231 . C236 . 119.7(9) yes
C231 . C232 . C233 . 120.3(9) yes
C231 . C232 . H2321 . 119.9 no
C233 . C232 . H2321 . 119.8 no
C232 . C233 . C234 . 120.1(8) yes
C232 . C233 . H2331 . 120.0 no
C234 . C233 . H2331 . 119.9 no
C230 . C234 . C233 . 120.0(5) yes
C230 . C234 . C235 . 120.2(5) yes
C233 . C234 . C235 . 119.8(6) yes
C234 . C235 . C236 . 119.9(8) yes
C234 . C235 . H2351 . 120.1 no
C236 . C235 . H2351 . 120.0 no
C235 . C236 . C231 . 120.2(9) yes
C235 . C236 . H2361 . 119.9 no
C231 . C236 . H2361 . 119.9 no
C230 . C237 . H2371 . 109.4 no
C230 . C237 . H2372 . 109.2 no
H2371 . C237 . H2372 . 109.5 no
C230 . C237 . H2373 . 109.7 no
H2371 . C237 . H2373 . 109.5 no
H2372 . C237 . H2373 . 109.5 no
C230 . C238 . H2381 . 109.5 no
C230 . C238 . H2382 . 109.7 no
H2381 . C238 . H2382 . 109.5 no
C230 . C238 . H2383 . 109.2 no
H2381 . C238 . H2383 . 109.5 no
H2382 . C238 . H2383 . 109.5 no
C230 . C239 . H2391 . 109.5 no
C230 . C239 . H2392 . 109.7 no
H2391 . C239 . H2392 . 109.5 no
C230 . C239 . H2393 . 109.2 no
H2391 . C239 . H2393 . 109.5 no
H2392 . C239 . H2393 . 109.5 no
C244 . C240 . C247 . 109.4(4) yes
C244 . C240 . C248 . 109.6(4) yes
C247 . C240 . C248 . 109.4(4) yes
C244 . C240 . C249 . 109.4(4) yes
C247 . C240 . C249 . 109.6(4) yes
C248 . C240 . C249 . 109.4(4) yes
S24 . C241 . C242 . 118.8(14) yes
S24 . C241 . C246 . 121.6(14) yes
C242 . C241 . C246 . 119.5(9) yes
C241 . C242 . C243 . 120.2(9) yes
C241 . C242 . H2421 . 119.9 no
C243 . C242 . H2421 . 119.8 no
C242 . C243 . C244 . 120.1(8) yes
C242 . C243 . H2431 . 120.0 no
C244 . C243 . H2431 . 119.9 no
C240 . C244 . C243 . 120.3(5) yes
C240 . C244 . C245 . 120.0(5) yes
C243 . C244 . C245 . 119.7(6) yes
C244 . C245 . C246 . 120.1(8) yes
C244 . C245 . H2451 . 120.0 no
C246 . C245 . H2451 . 119.9 no
C245 . C246 . C241 . 120.4(9) yes
C245 . C246 . H2461 . 119.9 no
C241 . C246 . H2461 . 119.8 no
C240 . C247 . H2471 . 109.5 no
C240 . C247 . H2472 . 109.5 no
H2471 . C247 . H2472 . 109.5 no
C240 . C247 . H2473 . 109.4 no
H2471 . C247 . H2473 . 109.5 no
H2472 . C247 . H2473 . 109.5 no
C240 . C248 . H2481 . 109.4 no
C240 . C248 . H2482 . 109.4 no
H2481 . C248 . H2482 . 109.5 no
C240 . C248 . H2483 . 109.5 no
H2481 . C248 . H2483 . 109.5 no
H2482 . C248 . H2483 . 109.5 no
C240 . C249 . H2491 . 109.5 no
C240 . C249 . H2492 . 109.4 no
H2491 . C249 . H2492 . 109.5 no
C240 . C249 . H2493 . 109.5 no
H2491 . C249 . H2493 . 109.5 no
H2492 . C249 . H2493 . 109.5 no
C254 . C250 . C257 . 109.5(4) yes
C254 . C250 . C258 . 109.6(4) yes
C257 . C250 . C258 . 109.5(4) yes
C254 . C250 . C259 . 109.4(4) yes
C257 . C250 . C259 . 109.5(4) yes
C258 . C250 . C259 . 109.4(4) yes
S25 . C251 . C252 . 114.3(14) yes
S25 . C251 . C256 . 126.2(14) yes
C252 . C251 . C256 . 119.5(9) yes
C251 . C252 . C253 . 120.4(9) yes
C251 . C252 . H2521 . 119.8 no
C253 . C252 . H2521 . 119.8 no
C252 . C253 . C254 . 120.0(8) yes
C252 . C253 . H2531 . 120.0 no
C254 . C253 . H2531 . 120.0 no
C250 . C254 . C253 . 120.1(5) yes
C250 . C254 . C255 . 120.2(5) yes
C253 . C254 . C255 . 119.7(6) yes
C254 . C255 . C256 . 120.1(8) yes
C254 . C255 . H2551 . 120.0 no
C256 . C255 . H2551 . 120.0 no
C255 . C256 . C251 . 120.2(9) yes
C255 . C256 . H2561 . 119.9 no
C251 . C256 . H2561 . 119.9 no
C250 . C257 . H2571 . 109.5 no
C250 . C257 . H2572 . 109.6 no
H2571 . C257 . H2572 . 109.5 no
C250 . C257 . H2573 . 109.3 no
H2571 . C257 . H2573 . 109.5 no
H2572 . C257 . H2573 . 109.5 no
C250 . C258 . H2581 . 109.5 no
C250 . C258 . H2582 . 109.3 no
H2581 . C258 . H2582 . 109.5 no
C250 . C258 . H2583 . 109.6 no
H2581 . C258 . H2583 . 109.5 no
H2582 . C258 . H2583 . 109.5 no
C250 . C259 . H2591 . 109.5 no
C250 . C259 . H2592 . 109.6 no
H2591 . C259 . H2592 . 109.5 no
C250 . C259 . H2593 . 109.3 no
H2591 . C259 . H2593 . 109.5 no
H2592 . C259 . H2593 . 109.5 no
C264 . C260 . C267 . 109.4(4) yes
C264 . C260 . C268 . 109.5(4) yes
C267 . C260 . C268 . 109.6(4) yes
C264 . C260 . C269 . 109.4(4) yes
C267 . C260 . C269 . 109.4(4) yes
C268 . C260 . C269 . 109.5(4) yes
S26 . C261 . C262 . 121.6(15) yes
S26 . C261 . C266 . 118.7(15) yes
C262 . C261 . C266 . 119.7(9) yes
C261 . C262 . C263 . 120.2(9) yes
C261 . C262 . H2621 . 119.9 no
C263 . C262 . H2621 . 119.9 no
C262 . C263 . C264 . 119.9(8) yes
C262 . C263 . H2631 . 120.1 no
C264 . C263 . H2631 . 120.0 no
C260 . C264 . C263 . 120.2(5) yes
C260 . C264 . C265 . 119.9(5) yes
C263 . C264 . C265 . 119.9(6) yes
C264 . C265 . C266 . 120.1(8) yes
C264 . C265 . H2651 . 119.9 no
C266 . C265 . H2651 . 119.9 no
C265 . C266 . C261 . 120.2(9) yes
C265 . C266 . H2661 . 119.9 no
C261 . C266 . H2661 . 119.9 no
C260 . C267 . H2671 . 109.5 no
C260 . C267 . H2672 . 109.6 no
H2671 . C267 . H2672 . 109.5 no
C260 . C267 . H2673 . 109.3 no
H2671 . C267 . H2673 . 109.5 no
H2672 . C267 . H2673 . 109.5 no
C260 . C268 . H2681 . 109.5 no
C260 . C268 . H2682 . 109.3 no
H2681 . C268 . H2682 . 109.5 no
C260 . C268 . H2683 . 109.6 no
H2681 . C268 . H2683 . 109.5 no
H2682 . C268 . H2683 . 109.5 no
C260 . C269 . H2691 . 109.5 no
C260 . C269 . H2692 . 109.3 no
H2691 . C269 . H2692 . 109.5 no
C260 . C269 . H2693 . 109.6 no
H2691 . C269 . H2693 . 109.5 no
H2692 . C269 . H2693 . 109.5 no
C274 . C270 . C277 . 109.6(4) yes
C274 . C270 . C278 . 109.5(4) yes
C277 . C270 . C278 . 109.5(4) yes
C274 . C270 . C279 . 109.3(4) yes
C277 . C270 . C279 . 109.5(4) yes
C278 . C270 . C279 . 109.5(4) yes
S27 . C271 . C272 . 120.4(17) yes
S27 . C271 . C276 . 120.1(17) yes
C272 . C271 . C276 . 119.5(9) yes
C271 . C272 . C273 . 120.5(9) yes
C271 . C272 . H2721 . 119.8 no
C273 . C272 . H2721 . 119.8 no
C272 . C273 . C274 . 119.9(8) yes
C272 . C273 . H2731 . 120.0 no
C274 . C273 . H2731 . 120.1 no
C270 . C274 . C273 . 120.1(5) yes
C270 . C274 . C275 . 120.2(5) yes
C273 . C274 . C275 . 119.7(6) yes
C274 . C275 . C276 . 120.2(8) yes
C274 . C275 . H2751 . 119.9 no
C276 . C275 . H2751 . 119.9 no
C275 . C276 . C271 . 120.1(9) yes
C275 . C276 . H2761 . 119.9 no
C271 . C276 . H2761 . 119.9 no
C270 . C277 . H2771 . 109.5 no
C270 . C277 . H2772 . 109.5 no
H2771 . C277 . H2772 . 109.5 no
C270 . C277 . H2773 . 109.5 no
H2771 . C277 . H2773 . 109.5 no
H2772 . C277 . H2773 . 109.5 no
C270 . C278 . H2781 . 109.5 no
C270 . C278 . H2782 . 109.5 no
H2781 . C278 . H2782 . 109.5 no
C270 . C278 . H2783 . 109.5 no
H2781 . C278 . H2783 . 109.5 no
H2782 . C278 . H2783 . 109.5 no
C270 . C279 . H2791 . 109.5 no
C270 . C279 . H2792 . 109.4 no
H2791 . C279 . H2792 . 109.5 no
C270 . C279 . H2793 . 109.5 no
H2791 . C279 . H2793 . 109.5 no
H2792 . C279 . H2793 . 109.5 no
C284 . C280 . C287 . 109.4(4) yes
C284 . C280 . C288 . 109.5(4) yes
C287 . C280 . C288 . 109.4(4) yes
C284 . C280 . C289 . 109.6(4) yes
C287 . C280 . C289 . 109.4(4) yes
C288 . C280 . C289 . 109.5(4) yes
S28 . C281 . C282 . 126.9(13) yes
S28 . C281 . C286 . 113.8(13) yes
C282 . C281 . C286 . 119.2(9) yes
C281 . C282 . C283 . 120.4(9) yes
C281 . C282 . H2821 . 119.8 no
C283 . C282 . H2821 . 119.8 no
C282 . C283 . C284 . 120.1(8) yes
C282 . C283 . H2831 . 120.0 no
C284 . C283 . H2831 . 119.9 no
C280 . C284 . C283 . 120.3(5) yes
C280 . C284 . C285 . 120.2(5) yes
C283 . C284 . C285 . 119.6(6) yes
C284 . C285 . C286 . 120.3(8) yes
C284 . C285 . H2851 . 119.9 no
C286 . C285 . H2851 . 119.8 no
C285 . C286 . C281 . 120.3(9) yes
C285 . C286 . H2861 . 119.8 no
C281 . C286 . H2861 . 119.8 no
C280 . C287 . H2871 . 109.5 no
C280 . C287 . H2872 . 109.6 no
H2871 . C287 . H2872 . 109.5 no
C280 . C287 . H2873 . 109.4 no
H2871 . C287 . H2873 . 109.5 no
H2872 . C287 . H2873 . 109.5 no
C280 . C288 . H2881 . 109.5 no
C280 . C288 . H2882 . 109.4 no
H2881 . C288 . H2882 . 109.5 no
C280 . C288 . H2883 . 109.6 no
H2881 . C288 . H2883 . 109.5 no
H2882 . C288 . H2883 . 109.5 no
C280 . C289 . H2891 . 109.5 no
C280 . C289 . H2892 . 109.6 no
H2891 . C289 . H2892 . 109.5 no
C280 . C289 . H2893 . 109.4 no
H2891 . C289 . H2893 . 109.5 no
H2892 . C289 . H2893 . 109.5 no
C294 . C290 . C297 . 109.2(4) yes
C294 . C290 . C298 . 109.6(4) yes
C297 . C290 . C298 . 109.3(4) yes
C294 . C290 . C299 . 109.6(4) yes
C297 . C290 . C299 . 109.5(4) yes
C298 . C290 . C299 . 109.5(4) yes
S29 . C291 . C292 . 120.3(13) yes
S29 . C291 . C296 . 120.5(12) yes
C292 . C291 . C296 . 119.2(9) yes
C291 . C292 . C293 . 120.4(9) yes
C291 . C292 . H2921 . 119.8 no
C293 . C292 . H2921 . 119.8 no
C292 . C293 . C294 . 120.4(8) yes
C292 . C293 . H2931 . 119.8 no
C294 . C293 . H2931 . 119.8 no
C290 . C294 . C293 . 120.0(5) yes
C290 . C294 . C295 . 120.5(5) yes
C293 . C294 . C295 . 119.5(6) yes
C294 . C295 . C296 . 119.7(7) yes
C294 . C295 . H2951 . 120.1 no
C296 . C295 . H2951 . 120.1 no
C295 . C296 . C291 . 120.8(9) yes
C295 . C296 . H2961 . 119.6 no
C291 . C296 . H2961 . 119.6 no
C290 . C297 . H2971 . 109.5 no
C290 . C297 . H2972 . 109.5 no
H2971 . C297 . H2972 . 109.5 no
C290 . C297 . H2973 . 109.4 no
H2971 . C297 . H2973 . 109.5 no
H2972 . C297 . H2973 . 109.5 no
C290 . C298 . H2981 . 109.4 no
C290 . C298 . H2982 . 109.5 no
H2981 . C298 . H2982 . 109.5 no
C290 . C298 . H2983 . 109.5 no
H2981 . C298 . H2983 . 109.5 no
H2982 . C298 . H2983 . 109.5 no
C290 . C299 . H2991 . 109.5 no
C290 . C299 . H2992 . 109.5 no
H2991 . C299 . H2992 . 109.5 no
C290 . C299 . H2993 . 109.4 no
H2991 . C299 . H2993 . 109.5 no
H2992 . C299 . H2993 . 109.5 no
C304 . C300 . C307 . 109.5(4) yes
C304 . C300 . C308 . 109.5(4) yes
C307 . C300 . C308 . 109.4(4) yes
C304 . C300 . C309 . 109.4(4) yes
C307 . C300 . C309 . 109.5(4) yes
C308 . C300 . C309 . 109.5(4) yes
S30 . C301 . C302 . 124.5(14) yes
S30 . C301 . C306 . 115.7(14) yes
C302 . C301 . C306 . 119.8(9) yes
C301 . C302 . C303 . 120.1(9) yes
C301 . C302 . H3021 . 120.0 no
C303 . C302 . H3021 . 120.0 no
C302 . C303 . C304 . 120.0(8) yes
C302 . C303 . H3031 . 120.0 no
C304 . C303 . H3031 . 120.0 no
C300 . C304 . C303 . 120.2(5) yes
C300 . C304 . C305 . 120.0(5) yes
C303 . C304 . C305 . 119.8(6) yes
C304 . C305 . C306 . 120.2(7) yes
C304 . C305 . H3051 . 119.9 no
C306 . C305 . H3051 . 119.9 no
C305 . C306 . C301 . 120.1(9) yes
C305 . C306 . H3061 . 119.9 no
C301 . C306 . H3061 . 119.9 no
C300 . C307 . H3071 . 109.5 no
C300 . C307 . H3072 . 109.6 no
H3071 . C307 . H3072 . 109.5 no
C300 . C307 . H3073 . 109.4 no
H3071 . C307 . H3073 . 109.5 no
H3072 . C307 . H3073 . 109.5 no
C300 . C308 . H3081 . 109.5 no
C300 . C308 . H3082 . 109.3 no
H3081 . C308 . H3082 . 109.5 no
C300 . C308 . H3083 . 109.6 no
H3081 . C308 . H3083 . 109.5 no
H3082 . C308 . H3083 . 109.5 no
C300 . C309 . H3091 . 109.5 no
C300 . C309 . H3092 . 109.6 no
H3091 . C309 . H3092 . 109.5 no
C300 . C309 . H3093 . 109.4 no
H3091 . C309 . H3093 . 109.5 no
H3092 . C309 . H3093 . 109.5 no
C314 . C310 . C317 . 109.5(4) yes
C314 . C310 . C318 . 109.4(4) yes
C317 . C310 . C318 . 109.5(4) yes
C314 . C310 . C319 . 109.4(4) yes
C317 . C310 . C319 . 109.5(4) yes
C318 . C310 . C319 . 109.4(4) yes
S31 . C311 . C312 . 118.8(18) yes
S31 . C311 . C316 . 121.6(18) yes
C312 . C311 . C316 . 119.5(9) yes
C311 . C312 . C313 . 120.4(9) yes
C311 . C312 . H3121 . 119.8 no
C313 . C312 . H3121 . 119.8 no
C312 . C313 . C314 . 119.9(8) yes
C312 . C313 . H3131 . 120.1 no
C314 . C313 . H3131 . 120.1 no
C310 . C314 . C313 . 120.2(5) yes
C310 . C314 . C315 . 120.0(5) yes
C313 . C314 . C315 . 119.7(6) yes
C314 . C315 . C316 . 120.4(8) yes
C314 . C315 . H3151 . 119.8 no
C316 . C315 . H3151 . 119.8 no
C311 . C316 . C315 . 120.0(9) yes
C311 . C316 . H3161 . 120.0 no
C315 . C316 . H3161 . 120.0 no
C310 . C317 . H3171 . 109.4 no
C310 . C317 . H3172 . 109.5 no
H3171 . C317 . H3172 . 109.5 no
C310 . C317 . H3173 . 109.5 no
H3171 . C317 . H3173 . 109.5 no
H3172 . C317 . H3173 . 109.5 no
C310 . C318 . H3181 . 109.5 no
C310 . C318 . H3182 . 109.5 no
H3181 . C318 . H3182 . 109.5 no
C310 . C318 . H3183 . 109.5 no
H3181 . C318 . H3183 . 109.5 no
H3182 . C318 . H3183 . 109.5 no
C310 . C319 . H3191 . 109.5 no
C310 . C319 . H3192 . 109.5 no
H3191 . C319 . H3192 . 109.5 no
C310 . C319 . H3193 . 109.4 no
H3191 . C319 . H3193 . 109.5 no
H3192 . C319 . H3193 . 109.5 no
C324 . C320 . C327 . 109.5(4) yes
C324 . C320 . C328 . 109.3(4) yes
C327 . C320 . C328 . 109.3(4) yes
C324 . C320 . C329 . 109.6(4) yes
C327 . C320 . C329 . 109.4(4) yes
C328 . C320 . C329 . 109.6(4) yes
S32 . C321 . C322 . 117.9(12) yes
S32 . C321 . C326 . 122.0(12) yes
C322 . C321 . C326 . 120.0(9) yes
C321 . C322 . C323 . 119.9(9) yes
C321 . C322 . H3221 . 120.1 no
C323 . C322 . H3221 . 120.0 no
C322 . C323 . C324 . 120.1(7) yes
C322 . C323 . H3231 . 119.9 no
C324 . C323 . H3231 . 119.9 no
C320 . C324 . C323 . 119.8(5) yes
C320 . C324 . C325 . 120.2(5) yes
C323 . C324 . C325 . 120.0(6) yes
C324 . C325 . C326 . 119.9(7) yes
C324 . C325 . H3251 . 120.1 no
C326 . C325 . H3251 . 120.0 no
C325 . C326 . C321 . 120.0(9) yes
C325 . C326 . H3261 . 120.0 no
C321 . C326 . H3261 . 120.0 no
C320 . C327 . H3271 . 109.5 no
C320 . C327 . H3272 . 109.6 no
H3271 . C327 . H3272 . 109.5 no
C320 . C327 . H3273 . 109.3 no
H3271 . C327 . H3273 . 109.5 no
H3272 . C327 . H3273 . 109.5 no
C320 . C328 . H3281 . 109.4 no
C320 . C328 . H3282 . 109.4 no
H3281 . C328 . H3282 . 109.5 no
C320 . C328 . H3283 . 109.6 no
H3281 . C328 . H3283 . 109.5 no
H3282 . C328 . H3283 . 109.5 no
C320 . C329 . H3291 . 109.5 no
C320 . C329 . H3292 . 109.6 no
H3291 . C329 . H3292 . 109.5 no
C320 . C329 . H3293 . 109.3 no
H3291 . C329 . H3293 . 109.5 no
H3292 . C329 . H3293 . 109.5 no
C334 . C330 . C337 . 109.5(4) yes
C334 . C330 . C338 . 109.5(4) yes
C337 . C330 . C338 . 109.4(4) yes
C334 . C330 . C339 . 109.4(4) yes
C337 . C330 . C339 . 109.4(4) yes
C338 . C330 . C339 . 109.6(4) yes
S33 . C331 . C332 . 117.2(15) yes
S33 . C331 . C336 . 123.0(15) yes
C332 . C331 . C336 . 119.7(9) yes
C331 . C332 . C333 . 120.1(9) yes
C331 . C332 . H3321 . 119.9 no
C333 . C332 . H3321 . 120.1 no
C332 . C333 . C334 . 120.3(8) yes
C332 . C333 . H3331 . 119.8 no
C334 . C333 . H3331 . 119.9 no
C330 . C334 . C333 . 119.9(5) yes
C330 . C334 . C335 . 120.2(5) yes
C333 . C334 . C335 . 119.9(6) yes
C334 . C335 . C336 . 119.8(8) yes
C334 . C335 . H3351 . 120.0 no
C336 . C335 . H3351 . 120.2 no
C335 . C336 . C331 . 120.3(9) yes
C335 . C336 . H3361 . 119.8 no
C331 . C336 . H3361 . 120.0 no
C330 . C337 . H3371 . 109.5 no
C330 . C337 . H3372 . 109.4 no
H3371 . C337 . H3372 . 109.5 no
C330 . C337 . H3373 . 109.5 no
H3371 . C337 . H3373 . 109.5 no
H3372 . C337 . H3373 . 109.5 no
C330 . C338 . H3381 . 109.4 no
C330 . C338 . H3382 . 109.5 no
H3381 . C338 . H3382 . 109.5 no
C330 . C338 . H3383 . 109.6 no
H3381 . C338 . H3383 . 109.5 no
H3382 . C338 . H3383 . 109.5 no
C330 . C339 . H3391 . 109.5 no
C330 . C339 . H3392 . 109.5 no
H3391 . C339 . H3392 . 109.5 no
C330 . C339 . H3393 . 109.4 no
H3391 . C339 . H3393 . 109.5 no
H3392 . C339 . H3393 . 109.5 no
C344 . C340 . C347 . 109.6(4) yes
C344 . C340 . C348 . 109.3(4) yes
C347 . C340 . C348 . 109.5(4) yes
C344 . C340 . C349 . 109.5(4) yes
C347 . C340 . C349 . 109.5(4) yes
C348 . C340 . C349 . 109.4(4) yes
S34 . C341 . C342 . 111.8(14) yes
S34 . C341 . C346 . 128.5(14) yes
C342 . C341 . C346 . 119.7(9) yes
C341 . C342 . C343 . 120.4(9) yes
C341 . C342 . H3421 . 119.8 no
C343 . C342 . H3421 . 119.8 no
C342 . C343 . C344 . 120.0(8) yes
C342 . C343 . H3431 . 120.0 no
C344 . C343 . H3431 . 120.0 no
C340 . C344 . C343 . 120.0(5) yes
C340 . C344 . C345 . 120.2(5) yes
C343 . C344 . C345 . 119.8(6) yes
C344 . C345 . C346 . 120.2(8) yes
C344 . C345 . H3451 . 119.9 no
C346 . C345 . H3451 . 119.9 no
C345 . C346 . C341 . 120.0(9) yes
C345 . C346 . H3461 . 120.0 no
C341 . C346 . H3461 . 120.0 no
C340 . C347 . H3471 . 109.4 no
C340 . C347 . H3472 . 109.4 no
H3471 . C347 . H3472 . 109.5 no
C340 . C347 . H3473 . 109.5 no
H3471 . C347 . H3473 . 109.5 no
H3472 . C347 . H3473 . 109.5 no
C340 . C348 . H3481 . 109.5 no
C340 . C348 . H3482 . 109.4 no
H3481 . C348 . H3482 . 109.5 no
C340 . C348 . H3483 . 109.5 no
H3481 . C348 . H3483 . 109.5 no
H3482 . C348 . H3483 . 109.5 no
C340 . C349 . H3491 . 109.5 no
C340 . C349 . H3492 . 109.6 no
H3491 . C349 . H3492 . 109.5 no
C340 . C349 . H3493 . 109.4 no
H3491 . C349 . H3493 . 109.5 no
H3492 . C349 . H3493 . 109.5 no
C354 . C350 . C357 . 109.5(4) yes
C354 . C350 . C358 . 109.4(4) yes
C357 . C350 . C358 . 109.4(4) yes
C354 . C350 . C359 . 109.5(4) yes
C357 . C350 . C359 . 109.5(4) yes
C358 . C350 . C359 . 109.5(4) yes
S35 . C351 . C352 . 120.2(12) yes
S35 . C351 . C356 . 120.6(13) yes
C352 . C351 . C356 . 119.2(9) yes
C351 . C352 . C353 . 120.8(9) yes
C351 . C352 . H3521 . 119.6 no
C353 . C352 . H3521 . 119.6 no
C352 . C353 . C354 . 119.8(7) yes
C352 . C353 . H3531 . 120.1 no
C354 . C353 . H3531 . 120.1 no
C350 . C354 . C353 . 120.2(5) yes
C350 . C354 . C355 . 120.2(5) yes
C353 . C354 . C355 . 119.6(6) yes
C354 . C355 . C356 . 120.2(7) yes
C354 . C355 . H3551 . 119.9 no
C356 . C355 . H3551 . 119.9 no
C355 . C356 . C351 . 120.5(9) yes
C355 . C356 . H3561 . 119.7 no
C351 . C356 . H3561 . 119.8 no
C350 . C357 . H3571 . 109.5 no
C350 . C357 . H3572 . 109.4 no
H3571 . C357 . H3572 . 109.5 no
C350 . C357 . H3573 . 109.5 no
H3571 . C357 . H3573 . 109.5 no
H3572 . C357 . H3573 . 109.5 no
C350 . C358 . H3581 . 109.4 no
C350 . C358 . H3582 . 109.5 no
H3581 . C358 . H3582 . 109.5 no
C350 . C358 . H3583 . 109.5 no
H3581 . C358 . H3583 . 109.5 no
H3582 . C358 . H3583 . 109.5 no
C350 . C359 . H3591 . 109.5 no
C350 . C359 . H3592 . 109.5 no
H3591 . C359 . H3592 . 109.5 no
C350 . C359 . H3593 . 109.5 no
H3591 . C359 . H3593 . 109.5 no
H3592 . C359 . H3593 . 109.5 no
C364 . C360 . C367 . 109.5(4) yes
C364 . C360 . C368 . 109.4(4) yes
C367 . C360 . C368 . 109.4(4) yes
C364 . C360 . C369 . 109.5(4) yes
C367 . C360 . C369 . 109.6(4) yes
C368 . C360 . C369 . 109.5(4) yes
S36 . C361 . C362 . 120.2(13) yes
S36 . C361 . C366 . 120.0(13) yes
C362 . C361 . C366 . 119.8(9) yes
C361 . C362 . C363 . 120.3(9) yes
C361 . C362 . H3621 . 119.9 no
C363 . C362 . H3621 . 119.9 no
C362 . C363 . C364 . 119.9(8) yes
C362 . C363 . H3631 . 120.0 no
C364 . C363 . H3631 . 120.0 no
C360 . C364 . C363 . 119.9(5) yes
C360 . C364 . C365 . 120.1(5) yes
C363 . C364 . C365 . 120.0(6) yes
C364 . C365 . C366 . 119.8(7) yes
C364 . C365 . H3651 . 120.1 no
C366 . C365 . H3651 . 120.1 no
C365 . C366 . C361 . 120.2(9) yes
C365 . C366 . H3661 . 119.9 no
C361 . C366 . H3661 . 119.9 no
C360 . C367 . H3671 . 109.5 no
C360 . C367 . H3672 . 109.4 no
H3671 . C367 . H3672 . 109.5 no
C360 . C367 . H3673 . 109.5 no
H3671 . C367 . H3673 . 109.5 no
H3672 . C367 . H3673 . 109.5 no
C360 . C368 . H3681 . 109.5 no
C360 . C368 . H3682 . 109.5 no
H3681 . C368 . H3682 . 109.5 no
C360 . C368 . H3683 . 109.5 no
H3681 . C368 . H3683 . 109.5 no
H3682 . C368 . H3683 . 109.5 no
C360 . C369 . H3691 . 109.4 no
C360 . C369 . H3692 . 109.5 no
H3691 . C369 . H3692 . 109.5 no
C360 . C369 . H3693 . 109.5 no
H3691 . C369 . H3693 . 109.5 no
H3692 . C369 . H3693 . 109.5 no
C374 . C370 . C377 . 109.6(4) yes
C374 . C370 . C378 . 109.3(4) yes
C377 . C370 . C378 . 109.4(4) yes
C374 . C370 . C379 . 109.6(4) yes
C377 . C370 . C379 . 109.5(4) yes
C378 . C370 . C379 . 109.4(4) yes
S37 . C371 . C372 . 122.5(13) yes
S37 . C371 . C376 . 117.7(13) yes
C372 . C371 . C376 . 119.8(9) yes
C371 . C372 . C373 . 120.2(9) yes
C371 . C372 . H3721 . 119.9 no
C373 . C372 . H3721 . 119.9 no
C372 . C373 . C374 . 120.1(7) yes
C372 . C373 . H3731 . 120.0 no
C374 . C373 . H3731 . 120.0 no
C370 . C374 . C373 . 120.0(5) yes
C370 . C374 . C375 . 120.2(5) yes
C373 . C374 . C375 . 119.8(6) yes
C374 . C375 . C376 . 120.0(8) yes
C374 . C375 . H3751 . 120.0 no
C376 . C375 . H3751 . 120.0 no
C375 . C376 . C371 . 120.2(9) yes
C375 . C376 . H3761 . 119.9 no
C371 . C376 . H3761 . 119.9 no
C370 . C377 . H3771 . 109.5 no
C370 . C377 . H3772 . 109.5 no
H3771 . C377 . H3772 . 109.5 no
C370 . C377 . H3773 . 109.5 no
H3771 . C377 . H3773 . 109.5 no
H3772 . C377 . H3773 . 109.5 no
C370 . C378 . H3781 . 109.5 no
C370 . C378 . H3782 . 109.5 no
H3781 . C378 . H3782 . 109.5 no
C370 . C378 . H3783 . 109.5 no
H3781 . C378 . H3783 . 109.5 no
H3782 . C378 . H3783 . 109.5 no
C370 . C379 . H3791 . 109.5 no
C370 . C379 . H3792 . 109.5 no
H3791 . C379 . H3792 . 109.5 no
C370 . C379 . H3793 . 109.5 no
H3791 . C379 . H3793 . 109.5 no
H3792 . C379 . H3793 . 109.5 no
C384 . C380 . C387 . 109.6(4) yes
C384 . C380 . C388 . 109.4(4) yes
C387 . C380 . C388 . 109.4(4) yes
C384 . C380 . C389 . 109.5(4) yes
C387 . C380 . C389 . 109.5(4) yes
C388 . C380 . C389 . 109.5(4) yes
S38 . C381 . C382 . 127.4(15) yes
S38 . C381 . C386 . 113.1(15) yes
C382 . C381 . C386 . 119.5(9) yes
C381 . C382 . C383 . 120.2(9) yes
C381 . C382 . H3821 . 119.9 no
C383 . C382 . H3821 . 119.9 no
C382 . C383 . C384 . 120.1(8) yes
C382 . C383 . H3831 . 119.9 no
C384 . C383 . H3831 . 119.9 no
C380 . C384 . C383 . 120.2(5) yes
C380 . C384 . C385 . 120.1(5) yes
C383 . C384 . C385 . 119.7(6) yes
C384 . C385 . C386 . 120.3(8) yes
C384 . C385 . H3851 . 119.8 no
C386 . C385 . H3851 . 119.8 no
C381 . C386 . C385 . 120.1(9) yes
C381 . C386 . H3861 . 120.0 no
C385 . C386 . H3861 . 119.9 no
C380 . C387 . H3871 . 109.5 no
C380 . C387 . H3872 . 109.5 no
H3871 . C387 . H3872 . 109.5 no
C380 . C387 . H3873 . 109.5 no
H3871 . C387 . H3873 . 109.5 no
H3872 . C387 . H3873 . 109.5 no
C380 . C388 . H3881 . 109.5 no
C380 . C388 . H3882 . 109.5 no
H3881 . C388 . H3882 . 109.5 no
C380 . C388 . H3883 . 109.5 no
H3881 . C388 . H3883 . 109.5 no
H3882 . C388 . H3883 . 109.5 no
C380 . C389 . H3891 . 109.5 no
C380 . C389 . H3892 . 109.5 no
H3891 . C389 . H3892 . 109.5 no
C380 . C389 . H3893 . 109.5 no
H3891 . C389 . H3893 . 109.5 no
H3892 . C389 . H3893 . 109.5 no
C394 . C390 . C397 . 109.3(4) yes
C394 . C390 . C398 . 109.6(4) yes
C397 . C390 . C398 . 109.7(4) yes
C394 . C390 . C399 . 109.4(4) yes
C397 . C390 . C399 . 109.4(4) yes
C398 . C390 . C399 . 109.4(4) yes
S39 . C391 . C392 . 124.4(19) yes
S39 . C391 . C396 . 116.0(18) yes
C392 . C391 . C396 . 119.6(9) yes
C391 . C392 . C393 . 120.2(9) yes
C391 . C392 . H3921 . 120.0 no
C393 . C392 . H3921 . 119.9 no
C392 . C393 . C394 . 120.2(8) yes
C392 . C393 . H3931 . 119.9 no
C394 . C393 . H3931 . 119.9 no
C390 . C394 . C393 . 120.1(5) yes
C390 . C394 . C395 . 120.2(5) yes
C393 . C394 . C395 . 119.8(6) yes
C394 . C395 . C396 . 119.9(8) yes
C394 . C395 . H3951 . 120.1 no
C396 . C395 . H3951 . 120.0 no
C395 . C396 . C391 . 120.4(9) yes
C395 . C396 . H3961 . 119.8 no
C391 . C396 . H3961 . 119.8 no
C390 . C397 . H3971 . 109.4 no
C390 . C397 . H3972 . 109.5 no
H3971 . C397 . H3972 . 109.5 no
C390 . C397 . H3973 . 109.5 no
H3971 . C397 . H3973 . 109.5 no
H3972 . C397 . H3973 . 109.5 no
C390 . C398 . H3981 . 109.5 no
C390 . C398 . H3982 . 109.4 no
H3981 . C398 . H3982 . 109.5 no
C390 . C398 . H3983 . 109.5 no
H3981 . C398 . H3983 . 109.5 no
H3982 . C398 . H3983 . 109.5 no
C390 . C399 . H3991 . 109.5 no
C390 . C399 . H3992 . 109.5 no
H3991 . C399 . H3992 . 109.5 no
C390 . C399 . H3993 . 109.4 no
H3991 . C399 . H3993 . 109.5 no
H3992 . C399 . H3993 . 109.5 no
C404 . C400 . C407 . 109.7(4) yes
C404 . C400 . C408 . 109.6(4) yes
C407 . C400 . C408 . 109.6(4) yes
C404 . C400 . C409 . 109.1(4) yes
C407 . C400 . C409 . 109.5(4) yes
C408 . C400 . C409 . 109.4(4) yes
S40 . C401 . C402 . 115.4(15) yes
S40 . C401 . C406 . 124.8(15) yes
C402 . C401 . C406 . 119.8(9) yes
C401 . C402 . C403 . 120.0(9) yes
C401 . C402 . H4021 . 120.0 no
C403 . C402 . H4021 . 120.1 no
C402 . C403 . C404 . 120.2(8) yes
C402 . C403 . H4031 . 119.8 no
C404 . C403 . H4031 . 119.9 no
C400 . C404 . C403 . 120.0(5) yes
C400 . C404 . C405 . 120.1(5) yes
C403 . C404 . C405 . 119.8(6) yes
C404 . C405 . C406 . 120.0(7) yes
C404 . C405 . H4051 . 120.0 no
C406 . C405 . H4051 . 120.1 no
C405 . C406 . C401 . 120.1(9) yes
C405 . C406 . H4061 . 119.9 no
C401 . C406 . H4061 . 120.0 no
C400 . C407 . H4071 . 109.5 no
C400 . C407 . H4072 . 109.5 no
H4071 . C407 . H4072 . 109.5 no
C400 . C407 . H4073 . 109.4 no
H4071 . C407 . H4073 . 109.5 no
H4072 . C407 . H4073 . 109.5 no
C400 . C408 . H4081 . 109.4 no
C400 . C408 . H4082 . 109.5 no
H4081 . C408 . H4082 . 109.5 no
C400 . C408 . H4083 . 109.5 no
H4081 . C408 . H4083 . 109.5 no
H4082 . C408 . H4083 . 109.5 no
C400 . C409 . H4091 . 109.5 no
C400 . C409 . H4092 . 109.4 no
H4091 . C409 . H4092 . 109.5 no
C400 . C409 . H4093 . 109.5 no
H4091 . C409 . H4093 . 109.5 no
H4092 . C409 . H4093 . 109.5 no
C414 . C410 . C417 . 109.7(4) yes
C414 . C410 . C418 . 109.4(4) yes
C417 . C410 . C418 . 109.4(4) yes
C414 . C410 . C419 . 109.4(4) yes
C417 . C410 . C419 . 109.6(4) yes
C418 . C410 . C419 . 109.5(4) yes
S41 . C411 . C412 . 119.2(14) yes
S41 . C411 . C416 . 121.3(14) yes
C412 . C411 . C416 . 119.5(9) yes
C411 . C412 . C413 . 120.4(9) yes
C411 . C412 . H4121 . 119.8 no
C413 . C412 . H4121 . 119.9 no
C412 . C413 . C414 . 120.0(7) yes
C412 . C413 . H4131 . 120.0 no
C414 . C413 . H4131 . 120.0 no
C410 . C414 . C413 . 120.2(5) yes
C410 . C414 . C415 . 120.1(5) yes
C413 . C414 . C415 . 119.8(6) yes
C414 . C415 . C416 . 120.0(8) yes
C414 . C415 . H4151 . 119.9 no
C416 . C415 . H4151 . 120.0 no
C415 . C416 . C411 . 120.3(9) yes
C415 . C416 . H4161 . 119.8 no
C411 . C416 . H4161 . 119.9 no
C410 . C417 . H4171 . 109.5 no
C410 . C417 . H4172 . 109.5 no
H4171 . C417 . H4172 . 109.5 no
C410 . C417 . H4173 . 109.4 no
H4171 . C417 . H4173 . 109.5 no
H4172 . C417 . H4173 . 109.5 no
C410 . C418 . H4181 . 109.5 no
C410 . C418 . H4182 . 109.4 no
H4181 . C418 . H4182 . 109.5 no
C410 . C418 . H4183 . 109.5 no
H4181 . C418 . H4183 . 109.5 no
H4182 . C418 . H4183 . 109.5 no
C410 . C419 . H4191 . 109.4 no
C410 . C419 . H4192 . 109.5 no
H4191 . C419 . H4192 . 109.5 no
C410 . C419 . H4193 . 109.4 no
H4191 . C419 . H4193 . 109.5 no
H4192 . C419 . H4193 . 109.5 no
C424 . C420 . C427 . 109.5(4) yes
C424 . C420 . C428 . 109.4(4) yes
C427 . C420 . C428 . 109.5(4) yes
C424 . C420 . C429 . 109.6(4) yes
C427 . C420 . C429 . 109.5(4) yes
C428 . C420 . C429 . 109.4(4) yes
S42 . C421 . C422 . 122.0(14) yes
S42 . C421 . C426 . 118.7(14) yes
C422 . C421 . C426 . 119.2(9) yes
C421 . C422 . C423 . 120.6(9) yes
C421 . C422 . H4221 . 119.7 no
C423 . C422 . H4221 . 119.7 no
C422 . C423 . C424 . 120.0(8) yes
C422 . C423 . H4231 . 120.0 no
C424 . C423 . H4231 . 120.0 no
C420 . C424 . C423 . 120.3(5) yes
C420 . C424 . C425 . 120.1(5) yes
C423 . C424 . C425 . 119.6(6) yes
C424 . C425 . C426 . 120.1(8) yes
C424 . C425 . H4251 . 119.9 no
C426 . C425 . H4251 . 120.0 no
C425 . C426 . C421 . 120.4(9) yes
C425 . C426 . H4261 . 119.8 no
C421 . C426 . H4261 . 119.8 no
C420 . C427 . H4271 . 109.5 no
C420 . C427 . H4272 . 109.4 no
H4271 . C427 . H4272 . 109.5 no
C420 . C427 . H4273 . 109.5 no
H4271 . C427 . H4273 . 109.5 no
H4272 . C427 . H4273 . 109.5 no
C420 . C428 . H4281 . 109.4 no
C420 . C428 . H4282 . 109.6 no
H4281 . C428 . H4282 . 109.5 no
C420 . C428 . H4283 . 109.4 no
H4281 . C428 . H4283 . 109.5 no
H4282 . C428 . H4283 . 109.5 no
C420 . C429 . H4291 . 109.5 no
C420 . C429 . H4292 . 109.4 no
H4291 . C429 . H4292 . 109.5 no
C420 . C429 . H4293 . 109.6 no
H4291 . C429 . H4293 . 109.5 no
H4292 . C429 . H4293 . 109.5 no
C434 . C430 . C437 . 109.5(4) yes
C434 . C430 . C438 . 109.6(4) yes
C437 . C430 . C438 . 109.5(4) yes
C434 . C430 . C439 . 109.3(4) yes
C437 . C430 . C439 . 109.5(4) yes
C438 . C430 . C439 . 109.4(4) yes
S43 . C431 . C432 . 120.2(17) yes
S43 . C431 . C436 . 119.9(17) yes
C432 . C431 . C436 . 119.8(9) yes
C431 . C432 . C433 . 120.0(9) yes
C431 . C432 . H4321 . 120.0 no
C433 . C432 . H4321 . 120.0 no
C432 . C433 . C434 . 120.1(8) yes
C432 . C433 . H4331 . 119.9 no
C434 . C433 . H4331 . 119.9 no
C430 . C434 . C433 . 120.0(5) yes
C430 . C434 . C435 . 120.1(5) yes
C433 . C434 . C435 . 119.9(6) yes
C434 . C435 . C436 . 119.9(8) yes
C434 . C435 . H4351 . 120.0 no
C436 . C435 . H4351 . 120.0 no
C435 . C436 . C431 . 120.2(9) yes
C435 . C436 . H4361 . 119.9 no
C431 . C436 . H4361 . 119.9 no
C430 . C437 . H4371 . 109.5 no
C430 . C437 . H4372 . 109.6 no
H4371 . C437 . H4372 . 109.5 no
C430 . C437 . H4373 . 109.3 no
H4371 . C437 . H4373 . 109.5 no
H4372 . C437 . H4373 . 109.5 no
C430 . C438 . H4381 . 109.5 no
C430 . C438 . H4382 . 109.3 no
H4381 . C438 . H4382 . 109.5 no
C430 . C438 . H4383 . 109.6 no
H4381 . C438 . H4383 . 109.5 no
H4382 . C438 . H4383 . 109.5 no
C430 . C439 . H4391 . 109.4 no
C430 . C439 . H4392 . 109.6 no
H4391 . C439 . H4392 . 109.5 no
C430 . C439 . H4393 . 109.4 no
H4391 . C439 . H4393 . 109.5 no
H4392 . C439 . H4393 . 109.5 no
C444 . C440 . C447 . 109.6(4) yes
C444 . C440 . C448 . 109.4(4) yes
C447 . C440 . C448 . 109.5(4) yes
C444 . C440 . C449 . 109.5(4) yes
C447 . C440 . C449 . 109.5(4) yes
C448 . C440 . C449 . 109.4(4) yes
S44 . C441 . C442 . 119.9(17) yes
S44 . C441 . C446 . 120.4(17) yes
C442 . C441 . C446 . 119.7(9) yes
C441 . C442 . C443 . 120.3(9) yes
C441 . C442 . H4421 . 119.9 no
C443 . C442 . H4421 . 119.8 no
C442 . C443 . C444 . 120.1(8) yes
C442 . C443 . H4431 . 120.0 no
C444 . C443 . H4431 . 119.9 no
C440 . C444 . C443 . 120.1(5) yes
C440 . C444 . C445 . 120.1(5) yes
C443 . C444 . C445 . 119.8(6) yes
C444 . C445 . C446 . 120.0(8) yes
C444 . C445 . H4451 . 120.0 no
C446 . C445 . H4451 . 120.0 no
C445 . C446 . C441 . 120.2(9) yes
C445 . C446 . H4461 . 119.9 no
C441 . C446 . H4461 . 119.9 no
C440 . C447 . H4471 . 109.5 no
C440 . C447 . H4472 . 109.7 no
H4471 . C447 . H4472 . 109.5 no
C440 . C447 . H4473 . 109.3 no
H4471 . C447 . H4473 . 109.5 no
H4472 . C447 . H4473 . 109.5 no
C440 . C448 . H4481 . 109.5 no
C440 . C448 . H4482 . 109.3 no
H4481 . C448 . H4482 . 109.5 no
C440 . C448 . H4483 . 109.6 no
H4481 . C448 . H4483 . 109.5 no
H4482 . C448 . H4483 . 109.5 no
C440 . C449 . H4491 . 109.4 no
C440 . C449 . H4492 . 109.7 no
H4491 . C449 . H4492 . 109.5 no
C440 . C449 . H4493 . 109.3 no
H4491 . C449 . H4493 . 109.5 no
H4492 . C449 . H4493 . 109.5 no
C454 . C450 . C457 . 109.5(4) yes
C454 . C450 . C458 . 109.5(4) yes
C457 . C450 . C458 . 109.5(4) yes
C454 . C450 . C459 . 109.4(4) yes
C457 . C450 . C459 . 109.4(4) yes
C458 . C450 . C459 . 109.5(4) yes
S45 . C451 . C452 . 118.4(16) yes
S45 . C451 . C456 . 122.0(16) yes
C452 . C451 . C456 . 119.5(9) yes
C451 . C452 . C453 . 120.4(9) yes
C451 . C452 . H4521 . 119.8 no
C453 . C452 . H4521 . 119.8 no
C452 . C453 . C454 . 120.0(8) yes
C452 . C453 . H4531 . 120.0 no
C454 . C453 . H4531 . 120.0 no
C450 . C454 . C453 . 120.1(5) yes
C450 . C454 . C455 . 120.2(5) yes
C453 . C454 . C455 . 119.6(6) yes
C454 . C455 . C456 . 120.3(8) yes
C454 . C455 . H4551 . 119.9 no
C456 . C455 . H4551 . 119.8 no
C455 . C456 . C451 . 120.1(9) yes
C455 . C456 . H4561 . 119.9 no
C451 . C456 . H4561 . 119.9 no
C450 . C457 . H4571 . 109.5 no
C450 . C457 . H4572 . 109.4 no
H4571 . C457 . H4572 . 109.5 no
C450 . C457 . H4573 . 109.5 no
H4571 . C457 . H4573 . 109.5 no
H4572 . C457 . H4573 . 109.5 no
C450 . C458 . H4581 . 109.5 no
C450 . C458 . H4582 . 109.6 no
H4581 . C458 . H4582 . 109.5 no
C450 . C458 . H4583 . 109.4 no
H4581 . C458 . H4583 . 109.5 no
H4582 . C458 . H4583 . 109.5 no
C450 . C459 . H4591 . 109.5 no
C450 . C459 . H4592 . 109.6 no
H4591 . C459 . H4592 . 109.5 no
C450 . C459 . H4593 . 109.4 no
H4591 . C459 . H4593 . 109.5 no
H4592 . C459 . H4593 . 109.5 no
C464 . C460 . C467 . 109.5(4) yes
C464 . C460 . C468 . 109.4(4) yes
C467 . C460 . C468 . 109.6(4) yes
C464 . C460 . C469 . 109.6(4) yes
C467 . C460 . C469 . 109.5(4) yes
C468 . C460 . C469 . 109.4(4) yes
S46 . C461 . C462 . 122.3(18) yes
S46 . C461 . C466 . 118.3(18) yes
C462 . C461 . C466 . 119.4(9) yes
C461 . C462 . C463 . 120.4(9) yes
C461 . C462 . H4621 . 119.8 no
C463 . C462 . H4621 . 119.8 no
C462 . C463 . C464 . 120.1(8) yes
C462 . C463 . H4631 . 119.9 no
C464 . C463 . H4631 . 120.0 no
C460 . C464 . C463 . 120.3(5) yes
C460 . C464 . C465 . 120.2(5) yes
C463 . C464 . C465 . 119.6(6) yes
C464 . C465 . C466 . 120.3(8) yes
C464 . C465 . H4651 . 119.8 no
C466 . C465 . H4651 . 119.9 no
C465 . C466 . C461 . 120.3(9) yes
C465 . C466 . H4661 . 119.8 no
C461 . C466 . H4661 . 119.9 no
C460 . C467 . H4671 . 109.5 no
C460 . C467 . H4672 . 109.6 no
H4671 . C467 . H4672 . 109.5 no
C460 . C467 . H4673 . 109.3 no
H4671 . C467 . H4673 . 109.5 no
H4672 . C467 . H4673 . 109.5 no
C460 . C468 . H4681 . 109.5 no
C460 . C468 . H4682 . 109.6 no
H4681 . C468 . H4682 . 109.5 no
C460 . C468 . H4683 . 109.3 no
H4681 . C468 . H4683 . 109.5 no
H4682 . C468 . H4683 . 109.5 no
C460 . C469 . H4691 . 109.4 no
C460 . C469 . H4692 . 109.3 no
H4691 . C469 . H4692 . 109.5 no
C460 . C469 . H4693 . 109.6 no
H4691 . C469 . H4693 . 109.5 no
H4692 . C469 . H4693 . 109.5 no
C474 . C470 . C477 . 109.7(4) yes
C474 . C470 . C478 . 109.4(4) yes
C477 . C470 . C478 . 109.5(4) yes
C474 . C470 . C479 . 109.4(4) yes
C477 . C470 . C479 . 109.5(4) yes
C478 . C470 . C479 . 109.4(4) yes
S47 . C471 . C472 . 122.1(15) yes
S47 . C471 . C476 . 118.3(15) yes
C472 . C471 . C476 . 119.7(9) yes
C471 . C472 . C473 . 120.3(9) yes
C471 . C472 . H4721 . 119.9 no
C473 . C472 . H4721 . 119.8 no
C472 . C473 . C474 . 120.0(8) yes
C472 . C473 . H4731 . 120.0 no
C474 . C473 . H4731 . 120.0 no
C470 . C474 . C473 . 120.2(5) yes
C470 . C474 . C475 . 120.1(5) yes
C473 . C474 . C475 . 119.8(6) yes
C474 . C475 . C476 . 120.2(8) yes
C474 . C475 . H4751 . 119.9 no
C476 . C475 . H4751 . 119.9 no
C475 . C476 . C471 . 120.1(9) yes
C475 . C476 . H4761 . 119.9 no
C471 . C476 . H4761 . 119.9 no
C470 . C477 . H4771 . 109.5 no
C470 . C477 . H4772 . 109.4 no
H4771 . C477 . H4772 . 109.5 no
C470 . C477 . H4773 . 109.6 no
H4771 . C477 . H4773 . 109.5 no
H4772 . C477 . H4773 . 109.5 no
C470 . C478 . H4781 . 109.5 no
C470 . C478 . H4782 . 109.6 no
H4781 . C478 . H4782 . 109.5 no
C470 . C478 . H4783 . 109.3 no
H4781 . C478 . H4783 . 109.5 no
H4782 . C478 . H4783 . 109.5 no
C470 . C479 . H4791 . 109.4 no
C470 . C479 . H4792 . 109.6 no
H4791 . C479 . H4792 . 109.5 no
C470 . C479 . H4793 . 109.4 no
H4791 . C479 . H4793 . 109.5 no
H4792 . C479 . H4793 . 109.5 no
C484 . C480 . C487 . 109.5(4) yes
C484 . C480 . C488 . 109.4(4) yes
C487 . C480 . C488 . 109.4(4) yes
C484 . C480 . C489 . 109.4(4) yes
C487 . C480 . C489 . 109.6(4) yes
C488 . C480 . C489 . 109.5(4) yes
S48 . C481 . C482 . 118.7(14) yes
S48 . C481 . C486 . 121.8(13) yes
C482 . C481 . C486 . 119.5(9) yes
C481 . C482 . C483 . 120.1(9) yes
C481 . C482 . H4821 . 119.9 no
C483 . C482 . H4821 . 120.0 no
C482 . C483 . C484 . 120.3(7) yes
C482 . C483 . H4831 . 119.8 no
C484 . C483 . H4831 . 119.8 no
C480 . C484 . C483 . 120.2(5) yes
C480 . C484 . C485 . 120.2(5) yes
C483 . C484 . C485 . 119.6(6) yes
C484 . C485 . C486 . 120.3(8) yes
C484 . C485 . H4851 . 119.9 no
C486 . C485 . H4851 . 119.9 no
C485 . C486 . C481 . 120.2(9) yes
C485 . C486 . H4861 . 119.9 no
C481 . C486 . H4861 . 119.9 no
C480 . C487 . H4871 . 109.5 no
C480 . C487 . H4872 . 109.5 no
H4871 . C487 . H4872 . 109.5 no
C480 . C487 . H4873 . 109.5 no
H4871 . C487 . H4873 . 109.5 no
H4872 . C487 . H4873 . 109.5 no
C480 . C488 . H4881 . 109.5 no
C480 . C488 . H4882 . 109.5 no
H4881 . C488 . H4882 . 109.5 no
C480 . C488 . H4883 . 109.5 no
H4881 . C488 . H4883 . 109.5 no
H4882 . C488 . H4883 . 109.5 no
C480 . C489 . H4891 . 109.4 no
C480 . C489 . H4892 . 109.5 no
H4891 . C489 . H4892 . 109.5 no
C480 . C489 . H4893 . 109.5 no
H4891 . C489 . H4893 . 109.5 no
H4892 . C489 . H4893 . 109.5 no
C494 . C490 . C497 . 109.5(4) yes
C494 . C490 . C498 . 109.5(4) yes
C497 . C490 . C498 . 109.3(4) yes
C494 . C490 . C499 . 109.6(4) yes
C497 . C490 . C499 . 109.5(4) yes
C498 . C490 . C499 . 109.5(4) yes
S49 . C491 . C492 . 121.2(14) yes
S49 . C491 . C496 . 118.7(14) yes
C492 . C491 . C496 . 120.1(9) yes
C491 . C492 . C493 . 119.8(9) yes
C491 . C492 . H4921 . 120.1 no
C493 . C492 . H4921 . 120.1 no
C492 . C493 . C494 . 120.1(7) yes
C492 . C493 . H4931 . 119.9 no
C494 . C493 . H4931 . 120.0 no
C490 . C494 . C493 . 120.0(5) yes
C490 . C494 . C495 . 120.0(5) yes
C493 . C494 . C495 . 120.0(6) yes
C494 . C495 . C496 . 120.0(7) yes
C494 . C495 . H4951 . 120.0 no
C496 . C495 . H4951 . 120.0 no
C491 . C496 . C495 . 120.0(9) yes
C491 . C496 . H4961 . 120.0 no
C495 . C496 . H4961 . 120.0 no
C490 . C497 . H4971 . 109.5 no
C490 . C497 . H4972 . 109.5 no
H4971 . C497 . H4972 . 109.5 no
C490 . C497 . H4973 . 109.5 no
H4971 . C497 . H4973 . 109.5 no
H4972 . C497 . H4973 . 109.5 no
C490 . C498 . H4981 . 109.5 no
C490 . C498 . H4982 . 109.5 no
H4981 . C498 . H4982 . 109.5 no
C490 . C498 . H4983 . 109.5 no
H4981 . C498 . H4983 . 109.5 no
H4982 . C498 . H4983 . 109.5 no
C490 . C499 . H4991 . 109.5 no
C490 . C499 . H4992 . 109.5 no
H4991 . C499 . H4992 . 109.5 no
C490 . C499 . H4993 . 109.5 no
H4991 . C499 . H4993 . 109.5 no
H4992 . C499 . H4993 . 109.5 no
C504 . C500 . C507 . 109.5(4) yes
C504 . C500 . C508 . 109.5(4) yes
C507 . C500 . C508 . 109.4(4) yes
C504 . C500 . C509 . 109.4(4) yes
C507 . C500 . C509 . 109.5(4) yes
C508 . C500 . C509 . 109.5(4) yes
S50 . C501 . C502 . 125(3) yes
S50 . C501 . C506 . 115(3) yes
C502 . C501 . C506 . 120.1(9) yes
C501 . C502 . C503 . 120.0(9) yes
C501 . C502 . H5021 . 119.9 no
C503 . C502 . H5021 . 120.1 no
C502 . C503 . C504 . 119.9(8) yes
C502 . C503 . H5031 . 120.0 no
C504 . C503 . H5031 . 120.1 no
C500 . C504 . C503 . 120.0(5) yes
C500 . C504 . C505 . 120.0(5) yes
C503 . C504 . C505 . 120.0(6) yes
C504 . C505 . C506 . 120.1(8) yes
C504 . C505 . H5051 . 119.9 no
C506 . C505 . H5051 . 120.0 no
C501 . C506 . C505 . 119.9(9) yes
C501 . C506 . H5061 . 120.1 no
C505 . C506 . H5061 . 120.0 no
C500 . C507 . H5071 . 109.5 no
C500 . C507 . H5072 . 109.5 no
H5071 . C507 . H5072 . 109.5 no
C500 . C507 . H5073 . 109.3 no
H5071 . C507 . H5073 . 109.5 no
H5072 . C507 . H5073 . 109.5 no
C500 . C508 . H5081 . 109.4 no
C500 . C508 . H5082 . 109.4 no
H5081 . C508 . H5082 . 109.5 no
C500 . C508 . H5083 . 109.6 no
H5081 . C508 . H5083 . 109.5 no
H5082 . C508 . H5083 . 109.5 no
C500 . C509 . H5091 . 109.5 no
C500 . C509 . H5092 . 109.3 no
H5091 . C509 . H5092 . 109.5 no
C500 . C509 . H5093 . 109.6 no
H5091 . C509 . H5093 . 109.5 no
H5092 . C509 . H5093 . 109.5 no
C514 . C510 . C517 . 109.2(4) yes
C514 . C510 . C518 . 109.7(4) yes
C517 . C510 . C518 . 109.5(4) yes
C514 . C510 . C519 . 109.5(4) yes
C517 . C510 . C519 . 109.4(5) yes
C518 . C510 . C519 . 109.5(4) yes
S51 . C511 . C512 . 125(2) yes
S51 . C511 . C516 . 116(2) yes
C512 . C511 . C516 . 119.2(9) yes
C511 . C512 . C513 . 120.6(9) yes
C511 . C512 . H5121 . 119.7 no
C513 . C512 . H5121 . 119.7 no
C512 . C513 . C514 . 119.9(8) yes
C512 . C513 . H5131 . 120.0 no
C514 . C513 . H5131 . 120.0 no
C510 . C514 . C513 . 120.3(5) yes
C510 . C514 . C515 . 120.1(5) yes
C513 . C514 . C515 . 119.6(6) yes
C514 . C515 . C516 . 120.1(8) yes
C514 . C515 . H5151 . 119.9 no
C516 . C515 . H5151 . 119.9 no
C515 . C516 . C511 . 120.5(9) yes
C515 . C516 . H5161 . 119.8 no
C511 . C516 . H5161 . 119.8 no
C510 . C517 . H5171 . 109.5 no
C510 . C517 . H5172 . 109.4 no
H5171 . C517 . H5172 . 109.5 no
C510 . C517 . H5173 . 109.5 no
H5171 . C517 . H5173 . 109.5 no
H5172 . C517 . H5173 . 109.5 no
C510 . C518 . H5181 . 109.5 no
C510 . C518 . H5182 . 109.4 no
H5181 . C518 . H5182 . 109.5 no
C510 . C518 . H5183 . 109.5 no
H5181 . C518 . H5183 . 109.5 no
H5182 . C518 . H5183 . 109.5 no
C510 . C519 . H5191 . 109.5 no
C510 . C519 . H5192 . 109.5 no
H5191 . C519 . H5192 . 109.5 no
C510 . C519 . H5193 . 109.4 no
H5191 . C519 . H5193 . 109.5 no
H5192 . C519 . H5193 . 109.5 no
C524 . C520 . C527 . 109.5(4) yes
C524 . C520 . C528 . 109.4(4) yes
C527 . C520 . C528 . 109.6(4) yes
C524 . C520 . C529 . 109.6(4) yes
C527 . C520 . C529 . 109.4(4) yes
C528 . C520 . C529 . 109.3(4) yes
S52 . C521 . C522 . 122.0(13) yes
S52 . C521 . C526 . 118.8(13) yes
C522 . C521 . C526 . 119.2(9) yes
C521 . C522 . C523 . 120.6(9) yes
C521 . C522 . H5221 . 119.7 no
C523 . C522 . H5221 . 119.7 no
C522 . C523 . C524 . 120.0(8) yes
C522 . C523 . H5231 . 120.0 no
C524 . C523 . H5231 . 120.0 no
C520 . C524 . C523 . 120.2(5) yes
C520 . C524 . C525 . 120.2(5) yes
C523 . C524 . C525 . 119.5(6) yes
C524 . C525 . C526 . 120.2(7) yes
C524 . C525 . H5251 . 119.9 no
C526 . C525 . H5251 . 119.9 no
C525 . C526 . C521 . 120.4(9) yes
C525 . C526 . H5261 . 119.8 no
C521 . C526 . H5261 . 119.8 no
C520 . C527 . H5271 . 109.5 no
C520 . C527 . H5272 . 109.5 no
H5271 . C527 . H5272 . 109.5 no
C520 . C527 . H5273 . 109.4 no
H5271 . C527 . H5273 . 109.5 no
H5272 . C527 . H5273 . 109.5 no
C520 . C528 . H5281 . 109.5 no
C520 . C528 . H5282 . 109.5 no
H5281 . C528 . H5282 . 109.5 no
C520 . C528 . H5283 . 109.4 no
H5281 . C528 . H5283 . 109.5 no
H5282 . C528 . H5283 . 109.5 no
C520 . C529 . H5291 . 109.5 no
C520 . C529 . H5292 . 109.4 no
H5291 . C529 . H5292 . 109.5 no
C520 . C529 . H5293 . 109.5 no
H5291 . C529 . H5293 . 109.5 no
H5292 . C529 . H5293 . 109.5 no
C534 . C530 . C537 . 109.4(4) yes
C534 . C530 . C538 . 109.5(4) yes
C537 . C530 . C538 . 109.5(4) yes
C534 . C530 . C539 . 109.5(4) yes
C537 . C530 . C539 . 109.5(4) yes
C538 . C530 . C539 . 109.4(4) yes
S53 . C531 . C532 . 118(3) yes
S53 . C531 . C536 . 122(3) yes
C532 . C531 . C536 . 120.0(9) yes
C531 . C532 . C533 . 120.1(9) yes
C531 . C532 . H5321 . 120.0 no
C533 . C532 . H5321 . 119.9 no
C532 . C533 . C534 . 119.9(8) yes
C532 . C533 . H5331 . 120.1 no
C534 . C533 . H5331 . 120.0 no
C530 . C534 . C533 . 120.0(5) yes
C530 . C534 . C535 . 120.0(5) yes
C533 . C534 . C535 . 120.0(6) yes
C534 . C535 . C536 . 120.0(8) yes
C534 . C535 . H5351 . 120.0 no
C536 . C535 . H5351 . 119.9 no
C535 . C536 . C531 . 120.0(9) yes
C535 . C536 . H5361 . 120.0 no
C531 . C536 . H5361 . 119.9 no
C530 . C537 . H5371 . 109.4 no
C530 . C537 . H5372 . 109.2 no
H5371 . C537 . H5372 . 109.5 no
C530 . C537 . H5373 . 109.8 no
H5371 . C537 . H5373 . 109.5 no
H5372 . C537 . H5373 . 109.5 no
C530 . C538 . H5381 . 109.5 no
C530 . C538 . H5382 . 109.1 no
H5381 . C538 . H5382 . 109.5 no
C530 . C538 . H5383 . 109.8 no
H5381 . C538 . H5383 . 109.5 no
H5382 . C538 . H5383 . 109.5 no
C530 . C539 . H5391 . 109.5 no
C530 . C539 . H5392 . 109.8 no
H5391 . C539 . H5392 . 109.5 no
C530 . C539 . H5393 . 109.1 no
H5391 . C539 . H5393 . 109.5 no
H5392 . C539 . H5393 . 109.5 no
C544 . C540 . C547 . 109.4(4) yes
C544 . C540 . C548 . 109.6(4) yes
C547 . C540 . C548 . 109.4(4) yes
C544 . C540 . C549 . 109.6(4) yes
C547 . C540 . C549 . 109.5(4) yes
C548 . C540 . C549 . 109.4(4) yes
S54 . C541 . C542 . 121.5(13) yes
S54 . C541 . C546 . 118.9(12) yes
C542 . C541 . C546 . 119.6(9) yes
C541 . C542 . C543 . 120.5(9) yes
C541 . C542 . H5421 . 119.7 no
C543 . C542 . H5421 . 119.8 no
C542 . C543 . C544 . 119.8(7) yes
C542 . C543 . H5431 . 120.1 no
C544 . C543 . H5431 . 120.1 no
C540 . C544 . C543 . 120.3(5) yes
C540 . C544 . C545 . 120.0(5) yes
C543 . C544 . C545 . 119.7(6) yes
C544 . C545 . C546 . 120.4(7) yes
C544 . C545 . H5451 . 119.8 no
C546 . C545 . H5451 . 119.8 no
C541 . C546 . C545 . 120.0(9) yes
C541 . C546 . H5461 . 120.0 no
C545 . C546 . H5461 . 120.0 no
C540 . C547 . H5471 . 109.5 no
C540 . C547 . H5472 . 109.5 no
H5471 . C547 . H5472 . 109.5 no
C540 . C547 . H5473 . 109.4 no
H5471 . C547 . H5473 . 109.5 no
H5472 . C547 . H5473 . 109.5 no
C540 . C548 . H5481 . 109.4 no
C540 . C548 . H5482 . 109.5 no
H5481 . C548 . H5482 . 109.5 no
C540 . C548 . H5483 . 109.4 no
H5481 . C548 . H5483 . 109.5 no
H5482 . C548 . H5483 . 109.5 no
C540 . C549 . H5491 . 109.5 no
C540 . C549 . H5492 . 109.4 no
H5491 . C549 . H5492 . 109.5 no
C540 . C549 . H5493 . 109.5 no
H5491 . C549 . H5493 . 109.5 no
H5492 . C549 . H5493 . 109.5 no
C554 . C550 . C557 . 109.5(4) yes
C554 . C550 . C558 . 109.3(4) yes
C557 . C550 . C558 . 109.4(4) yes
C554 . C550 . C559 . 109.5(4) yes
C557 . C550 . C559 . 109.5(4) yes
C558 . C550 . C559 . 109.6(4) yes
S55 . C551 . C552 . 116.0(15) yes
S55 . C551 . C556 . 124.4(15) yes
C552 . C551 . C556 . 119.6(9) yes
C551 . C552 . C553 . 120.2(9) yes
C551 . C552 . H5521 . 119.9 no
C553 . C552 . H5521 . 119.9 no
C552 . C553 . C554 . 120.3(8) yes
C552 . C553 . H5531 . 119.9 no
C554 . C553 . H5531 . 119.9 no
C550 . C554 . C553 . 120.0(5) yes
C550 . C554 . C555 . 120.2(5) yes
C553 . C554 . C555 . 119.8(6) yes
C554 . C555 . C556 . 120.1(7) yes
C554 . C555 . H5551 . 120.0 no
C556 . C555 . H5551 . 120.0 no
C555 . C556 . C551 . 120.1(9) yes
C555 . C556 . H5561 . 119.9 no
C551 . C556 . H5561 . 119.9 no
C550 . C557 . H5571 . 109.5 no
C550 . C557 . H5572 . 109.6 no
H5571 . C557 . H5572 . 109.5 no
C550 . C557 . H5573 . 109.4 no
H5571 . C557 . H5573 . 109.5 no
H5572 . C557 . H5573 . 109.5 no
C550 . C558 . H5581 . 109.5 no
C550 . C558 . H5582 . 109.4 no
H5581 . C558 . H5582 . 109.5 no
C550 . C558 . H5583 . 109.6 no
H5581 . C558 . H5583 . 109.5 no
H5582 . C558 . H5583 . 109.5 no
C550 . C559 . H5591 . 109.5 no
C550 . C559 . H5592 . 109.6 no
H5591 . C559 . H5592 . 109.5 no
C550 . C559 . H5593 . 109.4 no
H5591 . C559 . H5593 . 109.5 no
H5592 . C559 . H5593 . 109.5 no
C564 . C560 . C567 . 109.5(4) yes
C564 . C560 . C568 . 109.5(4) yes
C567 . C560 . C568 . 109.5(4) yes
C564 . C560 . C569 . 109.4(4) yes
C567 . C560 . C569 . 109.5(4) yes
C568 . C560 . C569 . 109.5(4) yes
S56 . C561 . C562 . 132.8(20) yes
S56 . C561 . C566 . 107.3(19) yes
C562 . C561 . C566 . 119.9(9) yes
C561 . C562 . C563 . 120.0(9) yes
C561 . C562 . H5621 . 120.0 no
C563 . C562 . H5621 . 119.9 no
C562 . C563 . C564 . 120.0(8) yes
C562 . C563 . H5631 . 120.1 no
C564 . C563 . H5631 . 119.9 no
C560 . C564 . C563 . 120.1(5) yes
C560 . C564 . C565 . 120.0(5) yes
C563 . C564 . C565 . 119.9(6) yes
C564 . C565 . C566 . 120.1(8) yes
C564 . C565 . H5651 . 120.0 no
C566 . C565 . H5651 . 119.9 no
C565 . C566 . C561 . 120.0(9) yes
C565 . C566 . H5661 . 120.0 no
C561 . C566 . H5661 . 119.9 no
C560 . C567 . H5671 . 109.4 no
C560 . C567 . H5672 . 109.3 no
H5671 . C567 . H5672 . 109.5 no
C560 . C567 . H5673 . 109.7 no
H5671 . C567 . H5673 . 109.5 no
H5672 . C567 . H5673 . 109.5 no
C560 . C568 . H5681 . 109.5 no
C560 . C568 . H5682 . 109.6 no
H5681 . C568 . H5682 . 109.5 no
C560 . C568 . H5683 . 109.3 no
H5681 . C568 . H5683 . 109.5 no
H5682 . C568 . H5683 . 109.5 no
C560 . C569 . H5691 . 109.5 no
C560 . C569 . H5692 . 109.7 no
H5691 . C569 . H5692 . 109.5 no
C560 . C569 . H5693 . 109.3 no
H5691 . C569 . H5693 . 109.5 no
H5692 . C569 . H5693 . 109.5 no
C574 . C570 . C577 . 109.5(4) yes
C574 . C570 . C578 . 109.4(4) yes
C577 . C570 . C578 . 109.5(5) yes
C574 . C570 . C579 . 109.5(4) yes
C577 . C570 . C579 . 109.4(4) yes
C578 . C570 . C579 . 109.5(5) yes
S57 . C571 . C572 . 126(3) yes
S57 . C571 . C576 . 115(3) yes
C572 . C571 . C576 . 119.7(9) yes
C571 . C572 . C573 . 120.2(9) yes
C571 . C572 . H5721 . 119.6 no
C573 . C572 . H5721 . 120.1 no
C572 . C573 . C574 . 120.0(8) yes
C572 . C573 . H5731 . 119.8 no
C574 . C573 . H5731 . 120.3 no
C570 . C574 . C573 . 120.1(5) yes
C570 . C574 . C575 . 120.1(5) yes
C573 . C574 . C575 . 119.8(6) yes
C574 . C575 . C576 . 120.0(8) yes
C574 . C575 . H5751 . 119.8 no
C576 . C575 . H5751 . 120.2 no
C575 . C576 . C571 . 120.3(9) yes
C575 . C576 . H5761 . 119.6 no
C571 . C576 . H5761 . 120.1 no
C570 . C577 . H5771 . 109.7 no
C570 . C577 . H5772 . 109.2 no
H5771 . C577 . H5772 . 109.5 no
C570 . C577 . H5773 . 109.5 no
H5771 . C577 . H5773 . 109.5 no
H5772 . C577 . H5773 . 109.5 no
C570 . C578 . H5781 . 109.4 no
C570 . C578 . H5782 . 109.6 no
H5781 . C578 . H5782 . 109.5 no
C570 . C578 . H5783 . 109.4 no
H5781 . C578 . H5783 . 109.5 no
H5782 . C578 . H5783 . 109.5 no
C570 . C579 . H5791 . 109.3 no
C570 . C579 . H5792 . 109.4 no
H5791 . C579 . H5792 . 109.5 no
C570 . C579 . H5793 . 109.7 no
H5791 . C579 . H5793 . 109.5 no
H5792 . C579 . H5793 . 109.5 no
C584 . C580 . C587 . 109.5(4) yes
C584 . C580 . C588 . 109.6(4) yes
C587 . C580 . C588 . 109.4(5) yes
C584 . C580 . C589 . 109.4(4) yes
C587 . C580 . C589 . 109.5(4) yes
C588 . C580 . C589 . 109.5(4) yes
S58 . C581 . C582 . 133(3) yes
S58 . C581 . C586 . 108(3) yes
C582 . C581 . C586 . 119.5(9) yes
C581 . C582 . C583 . 120.3(9) yes
C581 . C582 . H5821 . 119.9 no
C583 . C582 . H5821 . 119.8 no
C582 . C583 . C584 . 120.0(8) yes
C582 . C583 . H5831 . 120.0 no
C584 . C583 . H5831 . 120.0 no
C580 . C584 . C583 . 120.2(5) yes
C580 . C584 . C585 . 120.1(5) yes
C583 . C584 . C585 . 119.7(6) yes
C584 . C585 . C586 . 120.2(8) yes
C584 . C585 . H5851 . 119.9 no
C586 . C585 . H5851 . 119.9 no
C585 . C586 . C581 . 120.2(9) yes
C585 . C586 . H5861 . 119.9 no
C581 . C586 . H5861 . 119.9 no
C580 . C587 . H5871 . 109.4 no
C580 . C587 . H5872 . 109.6 no
H5871 . C587 . H5872 . 109.5 no
C580 . C587 . H5873 . 109.3 no
H5871 . C587 . H5873 . 109.5 no
H5872 . C587 . H5873 . 109.5 no
C580 . C588 . H5881 . 109.5 no
C580 . C588 . H5882 . 109.3 no
H5881 . C588 . H5882 . 109.5 no
C580 . C588 . H5883 . 109.6 no
H5881 . C588 . H5883 . 109.5 no
H5882 . C588 . H5883 . 109.5 no
C580 . C589 . H5891 . 109.5 no
C580 . C589 . H5892 . 109.3 no
H5891 . C589 . H5892 . 109.5 no
C580 . C589 . H5893 . 109.6 no
H5891 . C589 . H5893 . 109.5 no
H5892 . C589 . H5893 . 109.5 no
C594 . C590 . C597 . 109.5(4) yes
C594 . C590 . C598 . 109.5(4) yes
C597 . C590 . C598 . 109.5(4) yes
C594 . C590 . C599 . 109.5(4) yes
C597 . C590 . C599 . 109.3(4) yes
C598 . C590 . C599 . 109.5(4) yes
S59 . C591 . C592 . 121.8(16) yes
S59 . C591 . C596 . 118.7(16) yes
C592 . C591 . C596 . 119.5(9) yes
C591 . C592 . C593 . 120.4(9) yes
C591 . C592 . H5921 . 119.8 no
C593 . C592 . H5921 . 119.8 no
C592 . C593 . C594 . 120.1(8) yes
C592 . C593 . H5931 . 120.0 no
C594 . C593 . H5931 . 120.0 no
C590 . C594 . C593 . 120.1(5) yes
C590 . C594 . C595 . 120.2(5) yes
C593 . C594 . C595 . 119.7(6) yes
C594 . C595 . C596 . 120.1(8) yes
C594 . C595 . H5951 . 120.0 no
C596 . C595 . H5951 . 119.9 no
C595 . C596 . C591 . 120.2(9) yes
C595 . C596 . H5961 . 119.9 no
C591 . C596 . H5961 . 119.9 no
C590 . C597 . H5971 . 109.4 no
C590 . C597 . H5972 . 109.8 no
H5971 . C597 . H5972 . 109.5 no
C590 . C597 . H5973 . 109.2 no
H5971 . C597 . H5973 . 109.5 no
H5972 . C597 . H5973 . 109.5 no
C590 . C598 . H5981 . 109.5 no
C590 . C598 . H5982 . 109.2 no
H5981 . C598 . H5982 . 109.5 no
C590 . C598 . H5983 . 109.8 no
H5981 . C598 . H5983 . 109.5 no
H5982 . C598 . H5983 . 109.5 no
C590 . C599 . H5991 . 109.5 no
C590 . C599 . H5992 . 109.2 no
H5991 . C599 . H5992 . 109.5 no
C590 . C599 . H5993 . 109.7 no
H5991 . C599 . H5993 . 109.5 no
H5992 . C599 . H5993 . 109.5 no
C604 . C600 . C607 . 109.5(4) yes
C604 . C600 . C608 . 109.5(4) yes
C607 . C600 . C608 . 109.5(4) yes
C604 . C600 . C609 . 109.5(4) yes
C607 . C600 . C609 . 109.4(4) yes
C608 . C600 . C609 . 109.5(4) yes
S60 . C601 . C602 . 119(2) yes
S60 . C601 . C606 . 121(2) yes
C602 . C601 . C606 . 119.6(9) yes
C601 . C602 . C603 . 120.2(9) yes
C601 . C602 . H6021 . 120.0 no
C603 . C602 . H6021 . 119.8 no
C602 . C603 . C604 . 120.1(8) yes
C602 . C603 . H6031 . 120.0 no
C604 . C603 . H6031 . 119.9 no
C600 . C604 . C603 . 120.1(5) yes
C600 . C604 . C605 . 120.0(5) yes
C603 . C604 . C605 . 119.9(6) yes
C604 . C605 . C606 . 119.9(8) yes
C604 . C605 . H6051 . 120.1 no
C606 . C605 . H6051 . 120.0 no
C605 . C606 . C601 . 120.4(9) yes
C605 . C606 . H6061 . 119.9 no
C601 . C606 . H6061 . 119.7 no
C600 . C607 . H6071 . 109.4 no
C600 . C607 . H6072 . 109.4 no
H6071 . C607 . H6072 . 109.5 no
C600 . C607 . H6073 . 109.6 no
H6071 . C607 . H6073 . 109.5 no
H6072 . C607 . H6073 . 109.5 no
C600 . C608 . H6081 . 109.5 no
C600 . C608 . H6082 . 109.4 no
H6081 . C608 . H6082 . 109.5 no
C600 . C608 . H6083 . 109.5 no
H6081 . C608 . H6083 . 109.5 no
H6082 . C608 . H6083 . 109.5 no
C600 . C609 . H6091 . 109.5 no
C600 . C609 . H6092 . 109.6 no
H6091 . C609 . H6092 . 109.5 no
C600 . C609 . H6093 . 109.3 no
H6091 . C609 . H6093 . 109.5 no
H6092 . C609 . H6093 . 109.5 no
C614 . C610 . C617 . 109.6(4) yes
C614 . C610 . C618 . 109.3(4) yes
C617 . C610 . C618 . 109.4(4) yes
C614 . C610 . C619 . 109.5(4) yes
C617 . C610 . C619 . 109.5(4) yes
C618 . C610 . C619 . 109.6(4) yes
S61 . C611 . C612 . 118(2) yes
S61 . C611 . C616 . 122(2) yes
C612 . C611 . C616 . 119.8(9) yes
C611 . C612 . C613 . 120.0(9) yes
C611 . C612 . H6121 . 120.0 no
C613 . C612 . H6121 . 120.0 no
C612 . C613 . C614 . 120.1(8) yes
C612 . C613 . H6131 . 119.9 no
C614 . C613 . H6131 . 119.9 no
C610 . C614 . C613 . 120.0(5) yes
C610 . C614 . C615 . 120.1(5) yes
C613 . C614 . C615 . 119.9(6) yes
C614 . C615 . C616 . 119.9(8) yes
C614 . C615 . H6151 . 120.0 no
C616 . C615 . H6151 . 120.0 no
C615 . C616 . C611 . 120.2(9) yes
C615 . C616 . H6161 . 119.9 no
C611 . C616 . H6161 . 119.9 no
C610 . C617 . H6171 . 109.5 no
C610 . C617 . H6172 . 109.4 no
H6171 . C617 . H6172 . 109.5 no
C610 . C617 . H6173 . 109.6 no
H6171 . C617 . H6173 . 109.5 no
H6172 . C617 . H6173 . 109.5 no
C610 . C618 . H6181 . 109.5 no
C610 . C618 . H6182 . 109.6 no
H6181 . C618 . H6182 . 109.5 no
C610 . C618 . H6183 . 109.3 no
H6181 . C618 . H6183 . 109.5 no
H6182 . C618 . H6183 . 109.5 no
C610 . C619 . H6191 . 109.5 no
C610 . C619 . H6192 . 109.6 no
H6191 . C619 . H6192 . 109.5 no
C610 . C619 . H6193 . 109.3 no
H6191 . C619 . H6193 . 109.5 no
H6192 . C619 . H6193 . 109.5 no
C624 . C620 . C627 . 109.5(4) yes
C624 . C620 . C628 . 109.6(4) yes
C627 . C620 . C628 . 109.4(4) yes
C624 . C620 . C629 . 109.4(4) yes
C627 . C620 . C629 . 109.5(4) yes
C628 . C620 . C629 . 109.5(4) yes
S62 . C621 . C622 . 112(2) yes
S62 . C621 . C626 . 128(2) yes
C622 . C621 . C626 . 119.7(9) yes
C621 . C622 . C623 . 120.0(9) yes
C621 . C622 . H6221 . 120.1 no
C623 . C622 . H6221 . 120.0 no
C622 . C623 . C624 . 120.4(8) yes
C622 . C623 . H6231 . 119.9 no
C624 . C623 . H6231 . 119.7 no
C620 . C624 . C623 . 120.0(5) yes
C620 . C624 . C625 . 120.2(5) yes
C623 . C624 . C625 . 119.7(6) yes
C624 . C625 . C626 . 120.1(8) yes
C624 . C625 . H6251 . 120.0 no
C626 . C625 . H6251 . 119.9 no
C625 . C626 . C621 . 120.1(9) yes
C625 . C626 . H6261 . 120.0 no
C621 . C626 . H6261 . 119.9 no
C620 . C627 . H6271 . 109.4 no
C620 . C627 . H6272 . 109.5 no
H6271 . C627 . H6272 . 109.5 no
C620 . C627 . H6273 . 109.5 no
H6271 . C627 . H6273 . 109.5 no
H6272 . C627 . H6273 . 109.5 no
C620 . C628 . H6281 . 109.5 no
C620 . C628 . H6282 . 109.5 no
H6281 . C628 . H6282 . 109.5 no
C620 . C628 . H6283 . 109.4 no
H6281 . C628 . H6283 . 109.5 no
H6282 . C628 . H6283 . 109.5 no
C620 . C629 . H6291 . 109.5 no
C620 . C629 . H6292 . 109.5 no
H6291 . C629 . H6292 . 109.5 no
C620 . C629 . H6293 . 109.5 no
H6291 . C629 . H6293 . 109.5 no
H6292 . C629 . H6293 . 109.5 no
C634 . C630 . C637 . 109.7(4) yes
C634 . C630 . C638 . 109.3(4) yes
C637 . C630 . C638 . 109.4(4) yes
C634 . C630 . C639 . 109.5(4) yes
C637 . C630 . C639 . 109.5(4) yes
C638 . C630 . C639 . 109.4(4) yes
S63 . C631 . C632 . 114.0(15) yes
S63 . C631 . C636 . 126.4(15) yes
C632 . C631 . C636 . 119.6(9) yes
C631 . C632 . C633 . 120.3(9) yes
C631 . C632 . H6321 . 119.8 no
C633 . C632 . H6321 . 119.9 no
C632 . C633 . C634 . 120.1(7) yes
C632 . C633 . H6331 . 119.9 no
C634 . C633 . H6331 . 120.0 no
C630 . C634 . C633 . 120.0(5) yes
C630 . C634 . C635 . 120.2(5) yes
C633 . C634 . C635 . 119.7(6) yes
C634 . C635 . C636 . 120.1(8) yes
C634 . C635 . H6351 . 119.9 no
C636 . C635 . H6351 . 120.0 no
C635 . C636 . C631 . 120.2(9) yes
C635 . C636 . H6361 . 119.9 no
C631 . C636 . H6361 . 119.9 no
C630 . C637 . H6371 . 109.5 no
C630 . C637 . H6372 . 109.5 no
H6371 . C637 . H6372 . 109.5 no
C630 . C637 . H6373 . 109.4 no
H6371 . C637 . H6373 . 109.5 no
H6372 . C637 . H6373 . 109.5 no
C630 . C638 . H6381 . 109.5 no
C630 . C638 . H6382 . 109.5 no
H6381 . C638 . H6382 . 109.5 no
C630 . C638 . H6383 . 109.4 no
H6381 . C638 . H6383 . 109.5 no
H6382 . C638 . H6383 . 109.5 no
C630 . C639 . H6391 . 109.4 no
C630 . C639 . H6392 . 109.5 no
H6391 . C639 . H6392 . 109.5 no
C630 . C639 . H6393 . 109.5 no
H6391 . C639 . H6393 . 109.5 no
H6392 . C639 . H6393 . 109.5 no
C644 . C640 . C647 . 109.6(4) yes
C644 . C640 . C648 . 109.4(4) yes
C647 . C640 . C648 . 109.3(4) yes
C644 . C640 . C649 . 109.5(4) yes
C647 . C640 . C649 . 109.4(4) yes
C648 . C640 . C649 . 109.5(4) yes
S64 . C641 . C642 . 116.5(14) yes
S64 . C641 . C646 . 123.7(14) yes
C642 . C641 . C646 . 119.8(9) yes
C641 . C642 . C643 . 120.5(9) yes
C641 . C642 . H6421 . 119.8 no
C643 . C642 . H6421 . 119.7 no
C642 . C643 . C644 . 119.7(7) yes
C642 . C643 . H6431 . 120.2 no
C644 . C643 . H6431 . 120.1 no
C640 . C644 . C643 . 120.2(5) yes
C640 . C644 . C645 . 120.0(5) yes
C643 . C644 . C645 . 119.8(6) yes
C644 . C645 . C646 . 120.0(7) yes
C644 . C645 . H6451 . 120.0 no
C646 . C645 . H6451 . 120.0 no
C645 . C646 . C641 . 120.2(9) yes
C645 . C646 . H6461 . 119.9 no
C641 . C646 . H6461 . 119.9 no
C640 . C647 . H6471 . 109.5 no
C640 . C647 . H6472 . 109.5 no
H6471 . C647 . H6472 . 109.5 no
C640 . C647 . H6473 . 109.5 no
H6471 . C647 . H6473 . 109.5 no
H6472 . C647 . H6473 . 109.5 no
C640 . C648 . H6481 . 109.5 no
C640 . C648 . H6482 . 109.4 no
H6481 . C648 . H6482 . 109.5 no
C640 . C648 . H6483 . 109.5 no
H6481 . C648 . H6483 . 109.5 no
H6482 . C648 . H6483 . 109.5 no
C640 . C649 . H6491 . 109.5 no
C640 . C649 . H6492 . 109.5 no
H6491 . C649 . H6492 . 109.5 no
C640 . C649 . H6493 . 109.4 no
H6491 . C649 . H6493 . 109.5 no
H6492 . C649 . H6493 . 109.5 no
P1 . C911 . C912 . 120.7(12) yes
P1 . C911 . C916 . 120.3(12) yes
C912 . C911 . C916 . 119.0(14) yes
C911 . C912 . C913 . 120.6(10) yes
C911 . C912 . H9121 . 119.8 no
C913 . C912 . H9121 . 119.6 no
C912 . C913 . C914 . 120.4(10) yes
C912 . C913 . H9131 . 119.9 no
C914 . C913 . H9131 . 119.7 no
C913 . C914 . C915 . 119.1(14) yes
C913 . C914 . H9141 . 120.6 no
C915 . C914 . H9141 . 120.3 no
C914 . C915 . C916 . 120.5(10) yes
C914 . C915 . H9151 . 119.9 no
C916 . C915 . H9151 . 119.6 no
C911 . C916 . C915 . 120.4(10) yes
C911 . C916 . H9161 . 119.7 no
C915 . C916 . H9161 . 119.9 no
P1 . C921 . C922 . 120.8(12) yes
P1 . C921 . C926 . 119.4(12) yes
C922 . C921 . C926 . 119.8(13) yes
C921 . C922 . C923 . 120.1(10) yes
C921 . C922 . H9221 . 120.0 no
C923 . C922 . H9221 . 119.9 no
C922 . C923 . C924 . 120.0(10) yes
C922 . C923 . H9231 . 120.0 no
C924 . C923 . H9231 . 120.0 no
C923 . C924 . C925 . 119.9(13) yes
C923 . C924 . H9241 . 120.1 no
C925 . C924 . H9241 . 120.0 no
C924 . C925 . C926 . 120.1(10) yes
C924 . C925 . H9251 . 120.0 no
C926 . C925 . H9251 . 119.9 no
C921 . C926 . C925 . 120.1(10) yes
C921 . C926 . H9261 . 119.9 no
C925 . C926 . H9261 . 120.0 no
P1 . C931 . C932 . 119.5(10) yes
P1 . C931 . C936 . 119.7(10) yes
C932 . C931 . C936 . 120.8(14) yes
C931 . C932 . C933 . 119.5(10) yes
C931 . C932 . H9321 . 120.3 no
C933 . C932 . H9321 . 120.2 no
C932 . C933 . C934 . 119.7(10) yes
C932 . C933 . H9331 . 120.1 no
C934 . C933 . H9331 . 120.2 no
C933 . C934 . C935 . 120.8(14) yes
C933 . C934 . H9341 . 119.6 no
C935 . C934 . H9341 . 119.6 no
C934 . C935 . C936 . 119.5(10) yes
C934 . C935 . H9351 . 120.2 no
C936 . C935 . H9351 . 120.2 no
C935 . C936 . C931 . 119.7(10) yes
C935 . C936 . H9361 . 120.1 no
C931 . C936 . H9361 . 120.2 no
P1 . C941 . C942 . 120.3(10) yes
P1 . C941 . C946 . 120.3(10) yes
C942 . C941 . C946 . 119.4(14) yes
C941 . C942 . C943 . 120.5(10) yes
C941 . C942 . H9421 . 119.7 no
C943 . C942 . H9421 . 119.8 no
C942 . C943 . C944 . 120.1(10) yes
C942 . C943 . H9431 . 119.9 no
C944 . C943 . H9431 . 120.0 no
C943 . C944 . C945 . 119.4(14) yes
C943 . C944 . H9441 . 120.3 no
C945 . C944 . H9441 . 120.4 no
C944 . C945 . C946 . 120.6(10) yes
C944 . C945 . H9451 . 119.6 no
C946 . C945 . H9451 . 119.7 no
C945 . C946 . C941 . 120.0(10) yes
C945 . C946 . H9461 . 119.9 no
C941 . C946 . H9461 . 120.0 no

loop_
_geom_bond_atom_site_label_1
_geom_bond_site_symmetry_1
_geom_bond_atom_site_label_2
_geom_bond_site_symmetry_2
_geom_bond_distance
_geom_bond_publ_flag
Ag1 . Ag2 . 2.779(2) yes
Ag1 . Ag87 . 2.838(2) yes
Ag1 . Ag88 . 2.834(3) yes
Ag1 . Ag89 . 2.840(2) yes
Ag1 . Ag90 . 2.805(2) yes
Ag1 . Ag91 . 2.845(2) yes
Ag1 . Ag127 . 2.860(3) yes
Ag1 . Ag128 . 2.842(3) yes
Ag1 . Ag129 . 2.846(3) yes
Ag1 . Ag130 . 2.827(3) yes
Ag1 . Ag131 . 2.846(2) yes
Ag2 . Ag3 . 2.811(2) yes
Ag2 . Ag82 . 2.838(2) yes
Ag2 . Ag83 . 2.830(2) yes
Ag2 . Ag84 . 2.831(2) yes
Ag2 . Ag85 . 2.828(2) yes
Ag2 . Ag86 . 2.833(2) yes
Ag2 . Ag87 . 2.872(2) yes
Ag2 . Ag88 . 2.876(2) yes
Ag2 . Ag89 . 2.898(2) yes
Ag2 . Ag90 . 2.876(2) yes
Ag2 . Ag91 . 2.892(2) yes
Ag3 . Ag4 . 2.767(2) yes
Ag3 . Ag77 . 2.871(2) yes
Ag3 . Ag78 . 2.867(2) yes
Ag3 . Ag79 . 2.884(2) yes
Ag3 . Ag80 . 2.871(2) yes
Ag3 . Ag81 . 2.893(2) yes
Ag3 . Ag82 . 2.827(2) yes
Ag3 . Ag83 . 2.830(2) yes
Ag3 . Ag84 . 2.850(2) yes
Ag3 . Ag85 . 2.835(2) yes
Ag3 . Ag86 . 2.831(2) yes
Ag4 . Ag77 . 2.823(2) yes
Ag4 . Ag78 . 2.828(3) yes
Ag4 . Ag79 . 2.836(2) yes
Ag4 . Ag80 . 2.806(3) yes
Ag4 . Ag81 . 2.845(2) yes
Ag4 . Ag132 . 2.836(3) yes
Ag4 . Ag133 . 2.853(3) yes
Ag4 . Ag134 . 2.844(2) yes
Ag4 . Ag135 . 2.839(3) yes
Ag4 . Ag136 . 2.845(2) yes
Ag5 . Ag6 . 2.983(3) yes
Ag5 . Ag14 . 3.220(3) yes
Ag5 . Ag25 . 2.970(3) yes
Ag5 . Ag90 . 2.888(3) yes
Ag5 . Ag108 . 2.856(2) yes
Ag5 . Ag109 . 2.905(3) yes
Ag5 . Ag127 . 2.985(3) yes
Ag5 . S3 . 2.833(7) yes
Ag5 . S15 . 2.811(6) yes
Ag5 . S16 . 2.476(6) yes
Ag6 . Ag7 . 3.205(3) yes
Ag6 . Ag26 . 2.965(3) yes
Ag6 . Ag27 . 3.826(3) yes
Ag6 . Ag90 . 2.896(3) yes
Ag6 . Ag107 . 2.941(3) yes
Ag6 . Ag108 . 2.889(2) yes
Ag6 . Ag128 . 3.002(3) yes
Ag6 . S3 . 2.809(6) yes
Ag6 . S14 . 2.503(7) yes
Ag6 . S15 . 2.772(8) yes
Ag7 . Ag8 . 2.987(3) yes
Ag7 . Ag28 . 3.000(3) yes
Ag7 . Ag89 . 2.894(2) yes
Ag7 . Ag106 . 2.873(3) yes
Ag7 . Ag107 . 2.902(2) yes
Ag7 . Ag128 . 3.029(2) yes
Ag7 . S2 . 2.889(7) yes
Ag7 . S13 . 2.762(7) yes
Ag7 . S14 . 2.522(7) yes
Ag8 . Ag29 . 3.040(3) yes
Ag8 . Ag30 . 4.035(3) yes
Ag8 . Ag89 . 2.881(2) yes
Ag8 . Ag105 . 2.899(3) yes
Ag8 . Ag106 . 2.867(2) yes
Ag8 . Ag129 . 3.035(2) yes
Ag8 . S2 . 2.874(6) yes
Ag8 . S12 . 2.495(8) yes
Ag8 . S13 . 2.755(7) yes
Ag9 . Ag10 . 2.964(3) yes
Ag9 . Ag31 . 2.958(3) yes
Ag9 . Ag88 . 2.861(3) yes
Ag9 . Ag104 . 2.850(3) yes
Ag9 . Ag105 . 2.914(2) yes
Ag9 . Ag129 . 3.004(3) yes
Ag9 . S1 . 2.807(6) yes
Ag9 . S11 . 2.836(8) yes
Ag9 . S12 . 2.500(6) yes
Ag10 . Ag32 . 3.023(3) yes
Ag10 . Ag88 . 2.901(3) yes
Ag10 . Ag103 . 2.919(3) yes
Ag10 . Ag104 . 2.875(2) yes
Ag10 . Ag130 . 3.025(3) yes
Ag10 . S1 . 2.786(6) yes
Ag10 . S11 . 2.765(6) yes
Ag10 . S20 . 2.498(7) yes
Ag11 . Ag12 . 2.994(3) yes
Ag11 . Ag34 . 2.921(3) yes
Ag11 . Ag87 . 2.873(3) yes
Ag11 . Ag102 . 2.860(2) yes
Ag11 . Ag103 . 2.945(2) yes
Ag11 . Ag130 . 3.002(3) yes
Ag11 . S5 . 2.707(7) yes
Ag11 . S19 . 2.902(7) yes
Ag11 . S20 . 2.453(7) yes
Ag12 . Ag13 . 3.073(3) yes
Ag12 . Ag35 . 2.929(3) yes
Ag12 . Ag87 . 2.891(2) yes
Ag12 . Ag102 . 2.856(3) yes
Ag12 . Ag111 . 2.866(2) yes
Ag12 . Ag131 . 3.029(3) yes
Ag12 . S5 . 2.805(6) yes
Ag12 . S18 . 2.504(7) yes
Ag12 . S19 . 2.913(8) yes
Ag13 . Ag14 . 3.061(3) yes
Ag13 . Ag37 . 3.009(3) yes
Ag13 . Ag91 . 2.926(2) yes
Ag13 . Ag110 . 2.850(2) yes
Ag13 . Ag111 . 2.912(2) yes
Ag13 . Ag131 . 3.028(3) yes
Ag13 . S4 . 2.841(6) yes
Ag13 . S17 . 2.832(8) yes
Ag13 . S18 . 2.522(6) yes
Ag14 . Ag38 . 3.015(3) yes
Ag14 . Ag91 . 2.923(3) yes
Ag14 . Ag109 . 2.896(2) yes
Ag14 . Ag110 . 2.828(3) yes
Ag14 . Ag127 . 3.054(3) yes
Ag14 . S4 . 2.884(6) yes
Ag14 . S16 . 2.469(8) yes
Ag14 . S17 . 2.820(6) yes
Ag15 . Ag16 . 2.985(3) yes
Ag15 . Ag24 . 3.141(3) yes
Ag15 . Ag40 . 2.963(3) yes
Ag15 . Ag80 . 2.875(3) yes
Ag15 . Ag98 . 2.867(2) yes
Ag15 . Ag99 . 2.924(2) yes
Ag15 . Ag132 . 2.999(3) yes
Ag15 . S8 . 2.775(6) yes
Ag15 . S25 . 2.832(7) yes
Ag15 . S26 . 2.523(7) yes
Ag16 . Ag17 . 3.238(3) yes
Ag16 . Ag41 . 2.932(3) yes
Ag16 . Ag80 . 2.887(2) yes
Ag16 . Ag97 . 2.907(2) yes
Ag16 . Ag98 . 2.863(2) yes
Ag16 . Ag133 . 3.010(3) yes
Ag16 . S8 . 2.774(7) yes
Ag16 . S24 . 2.489(6) yes
Ag16 . S25 . 2.863(7) yes
Ag17 . Ag18 . 3.013(3) yes
Ag17 . Ag43 . 2.959(3) yes
Ag17 . Ag79 . 2.912(2) yes
Ag17 . Ag96 . 2.838(2) yes
Ag17 . Ag97 . 2.907(2) yes
Ag17 . Ag133 . 3.044(3) yes
Ag17 . S7 . 2.866(8) yes
Ag17 . S23 . 2.830(6) yes
Ag17 . S24 . 2.494(8) yes
Ag18 . Ag19 . 3.113(3) yes
Ag18 . Ag44 . 3.005(3) yes
Ag18 . Ag79 . 2.918(2) yes
Ag18 . Ag95 . 2.915(2) yes
Ag18 . Ag96 . 2.836(3) yes
Ag18 . Ag134 . 3.023(3) yes
Ag18 . S7 . 2.861(7) yes
Ag18 . S22 . 2.536(7) yes
Ag18 . S23 . 2.793(7) yes
Ag19 . Ag20 . 2.971(3) yes
Ag19 . Ag46 . 2.990(3) yes
Ag19 . Ag78 . 2.901(3) yes
Ag19 . Ag94 . 2.858(2) yes
Ag19 . Ag95 . 2.884(3) yes
Ag19 . Ag134 . 3.046(3) yes
Ag19 . S6 . 2.792(6) yes
Ag19 . S21 . 2.860(8) yes
Ag19 . S22 . 2.502(6) yes
Ag20 . Ag47 . 2.969(3) yes
Ag20 . Ag78 . 2.890(3) yes
Ag20 . Ag93 . 2.949(3) yes
Ag20 . Ag94 . 2.860(3) yes
Ag20 . Ag135 . 3.010(3) yes
Ag20 . S6 . 2.689(7) yes
Ag20 . S21 . 2.874(7) yes
Ag20 . S30 . 2.453(8) yes
Ag21 . Ag22 . 2.950(3) yes
Ag21 . Ag49 . 3.024(3) yes
Ag21 . Ag77 . 2.900(3) yes
Ag21 . Ag92 . 2.877(3) yes
Ag21 . Ag93 . 2.945(3) yes
Ag21 . Ag135 . 3.035(3) yes
Ag21 . S10 . 2.784(7) yes
Ag21 . S29 . 2.784(6) yes
Ag21 . S30 . 2.458(8) yes
Ag22 . Ag23 . 3.160(3) yes
Ag22 . Ag50 . 2.993(3) yes
Ag22 . Ag51 . 4.037(3) yes
Ag22 . Ag77 . 2.873(2) yes
Ag22 . Ag92 . 2.852(3) yes
Ag22 . Ag101 . 2.889(3) yes
Ag22 . Ag136 . 3.044(3) yes
Ag22 . S10 . 2.844(7) yes
Ag22 . S28 . 2.473(6) yes
Ag22 . S29 . 2.863(8) yes
Ag23 . Ag24 . 2.979(3) yes
Ag23 . Ag52 . 2.992(3) yes
Ag23 . Ag81 . 2.872(2) yes
Ag23 . Ag100 . 2.860(3) yes
Ag23 . Ag101 . 2.923(3) yes
Ag23 . Ag136 . 3.020(3) yes
Ag23 . S9 . 2.848(6) yes
Ag23 . S27 . 2.821(8) yes
Ag23 . S28 . 2.486(8) yes
Ag24 . Ag53 . 2.968(3) yes
Ag24 . Ag81 . 2.876(3) yes
Ag24 . Ag99 . 2.890(2) yes
Ag24 . Ag100 . 2.860(2) yes
Ag24 . Ag132 . 3.039(3) yes
Ag24 . S9 . 2.889(7) yes
Ag24 . S26 . 2.518(7) yes
Ag24 . S27 . 2.863(7) yes
Ag25 . Ag55 . 3.150(3) yes
Ag25 . Ag108 . 3.022(3) yes
Ag25 . Ag121 . 2.882(3) yes
Ag25 . Ag122 . 2.830(3) yes
Ag25 . S15 . 2.501(7) yes
Ag25 . S36 . 2.523(7) yes
Ag26 . Ag27 . 2.964(3) yes
Ag26 . Ag56 . 3.136(3) yes
Ag26 . Ag108 . 2.955(3) yes
Ag26 . Ag120 . 2.838(3) yes
Ag26 . Ag121 . 2.845(3) yes
Ag26 . S15 . 2.485(7) yes
Ag26 . S35 . 2.515(8) yes
Ag27 . Ag28 . 3.012(3) yes
Ag27 . Ag57 . 3.510(4) yes
Ag27 . Ag107 . 3.437(3) yes
Ag27 . Ag119 . 2.837(3) yes
Ag27 . Ag120 . 2.818(3) yes
Ag27 . S14 . 2.655(9) yes
Ag27 . S34 . 2.594(7) yes
Ag27 . S35 . 2.658(7) yes
Ag28 . Ag58 . 3.053(3) yes
Ag28 . Ag106 . 2.943(3) yes
Ag28 . Ag118 . 2.874(3) yes
Ag28 . Ag119 . 2.836(3) yes
Ag28 . S13 . 2.547(7) yes
Ag28 . S34 . 2.527(9) yes
Ag29 . Ag59 . 3.092(3) yes
Ag29 . Ag106 . 3.021(3) yes
Ag29 . Ag117 . 2.856(3) yes
Ag29 . Ag118 . 2.886(3) yes
Ag29 . S13 . 2.486(8) yes
Ag29 . S33 . 2.482(6) yes
Ag30 . Ag31 . 2.960(3) yes
Ag30 . Ag60 . 3.091(4) yes
Ag30 . Ag116 . 2.800(3) yes
Ag30 . Ag117 . 2.861(3) yes
Ag30 . S12 . 2.690(7) yes
Ag30 . S32 . 2.721(7) yes
Ag30 . S33 . 2.569(7) yes
Ag31 . Ag61 . 3.176(4) yes
Ag31 . Ag104 . 3.004(3) yes
Ag31 . Ag115 . 2.860(3) yes
Ag31 . Ag116 . 2.830(3) yes
Ag31 . S11 . 2.495(6) yes
Ag31 . S32 . 2.496(7) yes
Ag32 . Ag62 . 3.193(4) yes
Ag32 . Ag104 . 3.081(3) yes
Ag32 . Ag114 . 2.860(3) yes
Ag32 . Ag115 . 2.887(3) yes
Ag32 . S11 . 2.457(8) yes
Ag32 . S31 . 2.489(8) yes
Ag33 . Ag34 . 2.969(4) yes
Ag33 . Ag113 . 2.793(3) yes
Ag33 . Ag114 . 2.858(3) yes
Ag33 . S20 . 2.892(8) yes
Ag33 . S31 . 2.499(9) yes
Ag33 . Ag34 . 2.969(4) yes
Ag33 . Ag113 . 2.793(3) yes
Ag33 . Ag114 . 2.858(3) yes
Ag33 . S20 . 2.892(8) yes
Ag34 . Ag35 . 3.631(3) yes
Ag34 . Ag63 . 3.079(4) yes
Ag34 . Ag102 . 2.992(3) yes
Ag34 . Ag112 . 2.899(3) yes
Ag34 . Ag113 . 2.852(3) yes
Ag34 . S19 . 2.482(7) yes
Ag34 . S20 . 3.215(8) yes
Ag35 . Ag36 . 3.014(3) yes
Ag35 . Ag64 . 3.246(4) yes
Ag35 . Ag102 . 3.087(3) yes
Ag35 . Ag112 . 2.914(3) yes
Ag35 . Ag126 . 2.828(3) yes
Ag35 . S18 . 3.229(7) yes
Ag35 . S19 . 2.473(7) yes
Ag35 . S39 . 2.510(7) yes
Ag36 . Ag37 . 2.974(3) yes
Ag36 . Ag65 . 3.226(3) yes
Ag36 . Ag125 . 2.850(3) yes
Ag36 . Ag126 . 2.839(3) yes
Ag36 . S18 . 2.843(7) yes
Ag36 . S38 . 2.601(7) yes
Ag36 . S39 . 2.596(7) yes
Ag37 . Ag66 . 3.206(4) yes
Ag37 . Ag110 . 3.182(3) yes
Ag37 . Ag124 . 2.924(3) yes
Ag37 . Ag125 . 2.830(3) yes
Ag37 . S17 . 2.486(7) yes
Ag37 . S18 . 3.292(7) yes
Ag37 . S38 . 2.532(7) yes
Ag38 . Ag39 . 3.016(3) yes
Ag38 . Ag67 . 3.099(5) yes
Ag38 . Ag110 . 3.267(3) yes
Ag38 . Ag123 . 2.864(3) yes
Ag38 . Ag124 . 2.911(3) yes
Ag38 . S17 . 2.466(8) yes
Ag38 . S37 . 2.490(9) yes
Ag39 . Ag68 . 3.269(4) yes
Ag39 . Ag122 . 2.854(3) yes
Ag39 . Ag123 . 2.861(3) yes
Ag39 . S16 . 2.764(7) yes
Ag39 . S36 . 2.647(8) yes
Ag39 . S37 . 2.578(8) yes
Ag40 . Ag54 . 3.066(3) yes
Ag40 . Ag55 . 3.124(4) yes
Ag40 . Ag98 . 2.979(3) yes
Ag40 . Ag121 . 2.867(3) yes
Ag40 . Ag122 . 2.818(3) yes
Ag40 . S25 . 2.488(6) yes
Ag40 . S45 . 2.515(7) yes
Ag41 . Ag42 . 3.035(3) yes
Ag41 . Ag56 . 3.289(4) yes
Ag41 . Ag98 . 3.004(3) yes
Ag41 . Ag120 . 2.834(3) yes
Ag41 . Ag121 . 2.860(3) yes
Ag41 . S25 . 2.477(7) yes
Ag41 . S44 . 2.492(7) yes
Ag42 . Ag43 . 3.024(3) yes
Ag42 . Ag57 . 3.208(4) yes
Ag42 . Ag119 . 2.876(3) yes
Ag42 . Ag120 . 2.850(3) yes
Ag42 . S24 . 2.741(7) yes
Ag42 . S43 . 2.592(8) yes
Ag42 . S44 . 2.654(9) yes
Ag43 . Ag58 . 3.282(4) yes
Ag43 . Ag96 . 3.188(3) yes
Ag43 . Ag118 . 2.911(3) yes
Ag43 . Ag119 . 2.849(3) yes
Ag43 . S23 . 2.491(8) yes
Ag43 . S43 . 2.476(8) yes
Ag44 . Ag45 . 2.964(3) yes
Ag44 . Ag59 . 3.139(3) yes
Ag44 . Ag96 . 3.196(3) yes
Ag44 . Ag117 . 2.827(2) yes
Ag44 . Ag118 . 2.932(3) yes
Ag44 . S22 . 3.245(7) yes
Ag44 . S23 . 2.511(7) yes
Ag44 . S42 . 2.534(7) yes
Ag45 . Ag46 . 3.093(3) yes
Ag45 . Ag60 . 3.180(3) yes
Ag45 . Ag116 . 2.847(3) yes
Ag45 . Ag117 . 2.872(3) yes
Ag45 . S22 . 2.815(7) yes
Ag45 . S41 . 2.582(7) yes
Ag45 . S42 . 2.626(7) yes
Ag46 . Ag47 . 3.319(3) yes
Ag46 . Ag61 . 3.305(4) yes
Ag46 . Ag94 . 3.009(3) yes
Ag46 . Ag115 . 2.859(3) yes
Ag46 . Ag116 . 2.828(3) yes
Ag46 . S21 . 2.487(7) yes
Ag46 . S41 . 2.495(7) yes
Ag47 . Ag48 . 3.153(3) yes
Ag47 . Ag62 . 3.221(4) yes
Ag47 . Ag94 . 2.970(3) yes
Ag47 . Ag114 . 2.903(3) yes
Ag47 . Ag115 . 2.849(3) yes
Ag47 . S21 . 2.459(8) yes
Ag47 . S40 . 2.466(8) yes
Ag48 . Ag49 . 3.162(4) yes
Ag48 . Ag113 . 2.894(3) yes
Ag48 . Ag114 . 2.866(3) yes
Ag48 . S30 . 2.714(8) yes
Ag48 . S40 . 2.603(10) yes
Ag48 . S49 . 2.552(9) yes
Ag49 . Ag50 . 3.251(3) yes
Ag49 . Ag63 . 3.227(4) yes
Ag49 . Ag92 . 2.992(3) yes
Ag49 . Ag112 . 2.856(3) yes
Ag49 . Ag113 . 2.880(3) yes
Ag49 . S29 . 2.426(8) yes
Ag49 . S49 . 2.452(7) yes
Ag50 . Ag51 . 3.011(3) yes
Ag50 . Ag64 . 3.321(4) yes
Ag50 . Ag92 . 2.951(3) yes
Ag50 . Ag112 . 2.841(3) yes
Ag50 . Ag126 . 2.841(3) yes
Ag50 . S29 . 2.481(7) yes
Ag50 . S48 . 2.501(8) yes
Ag51 . Ag65 . 3.085(4) yes
Ag51 . Ag125 . 2.895(3) yes
Ag51 . Ag126 . 2.811(3) yes
Ag51 . S28 . 2.726(7) yes
Ag51 . S47 . 2.591(9) yes
Ag51 . S48 . 2.689(8) yes
Ag52 . Ag66 . 3.116(4) yes
Ag52 . Ag100 . 2.968(3) yes
Ag52 . Ag124 . 2.879(3) yes
Ag52 . Ag125 . 2.835(3) yes
Ag52 . S27 . 2.512(7) yes
Ag52 . S47 . 2.478(6) yes
Ag52 . Ag200 . 2.817(8) yes
Ag53 . Ag54 . 2.995(4) yes
Ag53 . Ag67 . 2.999(4) yes
Ag53 . Ag100 . 2.952(3) yes
Ag53 . Ag123 . 2.835(3) yes
Ag53 . Ag124 . 2.896(3) yes
Ag53 . S27 . 2.590(8) yes
Ag53 . S46 . 2.535(9) yes
Ag53 . Ag200 . 2.822(8) yes
Ag54 . Ag68 . 3.363(5) yes
Ag54 . Ag99 . 3.710(3) yes
Ag54 . Ag122 . 2.845(3) yes
Ag54 . Ag123 . 2.832(3) yes
Ag54 . S26 . 2.828(8) yes
Ag54 . S45 . 2.574(7) yes
Ag54 . S46 . 2.630(8) yes
Ag55 . Ag121 . 2.801(3) yes
Ag55 . S36 . 2.593(8) yes
Ag55 . S45 . 2.576(8) yes
Ag55 . S59 . 2.435(9) yes
Ag56 . Ag121 . 2.873(3) yes
Ag56 . S35 . 2.586(7) yes
Ag56 . S44 . 2.552(9) yes
Ag56 . S59 . 2.409(8) yes
Ag57 . Ag69 . 3.025(7) yes
Ag57 . S35 . 2.566(8) yes
Ag57 . S44 . 2.652(7) yes
Ag57 . S58 . 2.369(9) yes
Ag58 . Ag70 . 2.999(5) yes
Ag58 . Ag118 . 3.050(4) yes
Ag58 . S34 . 2.496(8) yes
Ag58 . S43 . 2.647(8) yes
Ag58 . S51 . 2.394(10) yes
Ag59 . Ag71 . 2.949(4) yes
Ag59 . Ag72 . 3.041(4) yes
Ag59 . Ag118 . 2.972(3) yes
Ag59 . S33 . 2.487(7) yes
Ag59 . S42 . 2.582(7) yes
Ag59 . S51 . 2.434(9) yes
Ag60 . Ag61 . 3.759(4) yes
Ag60 . Ag72 . 3.810(4) yes
Ag60 . S32 . 2.518(7) yes
Ag60 . S41 . 2.735(8) yes
Ag60 . S54 . 2.377(8) yes
Ag61 . Ag115 . 2.862(3) yes
Ag61 . S32 . 2.616(8) yes
Ag61 . S41 . 2.570(7) yes
Ag61 . S50 . 2.421(9) yes
Ag62 . Ag114 . 3.801(3) yes
Ag62 . Ag115 . 2.885(3) yes
Ag62 . S31 . 2.577(9) yes
Ag62 . S40 . 2.535(10) yes
Ag62 . S50 . 2.367(9) yes
Ag63 . Ag64 . 3.881(5) yes
Ag63 . Ag112 . 2.840(4) yes
Ag63 . Ag113 . 3.671(4) yes
Ag63 . S49 . 2.529(10) yes
Ag63 . S53 . 2.456(10) yes
Ag63 . Ag64 . 3.881(5) yes
Ag63 . Ag112 . 2.840(4) yes
Ag63 . Ag113 . 3.671(4) yes
Ag63 . S49 . 2.529(10) yes
Ag64 . Ag65 . 3.667(5) yes
Ag64 . Ag112 . 2.852(3) yes
Ag64 . S39 . 2.525(8) yes
Ag64 . S48 . 2.708(8) yes
Ag64 . S53 . 2.409(14) yes
Ag65 . Ag73 . 3.696(6) yes
Ag65 . S39 . 2.657(8) yes
Ag65 . S48 . 2.465(9) yes
Ag65 . S64 . 2.411(8) yes
Ag66 . Ag73 . 3.006(4) yes
Ag66 . Ag74 . 2.821(6) yes
Ag66 . Ag124 . 2.962(3) yes
Ag66 . S38 . 2.651(7) yes
Ag66 . S47 . 2.472(9) yes
Ag66 . S52 . 2.387(12) yes
Ag66 . Ag200 . 3.561(8) yes
Ag67 . Ag75 . 2.690(7) yes
Ag67 . Ag76 . 2.791(6) yes
Ag67 . Ag124 . 2.956(5) yes
Ag67 . S37 . 2.683(9) yes
Ag67 . S46 . 2.345(9) yes
Ag67 . S52 . 2.342(11) yes
Ag67 . Ag200 . 3.540(9) yes
Ag68 . S36 . 2.568(8) yes
Ag68 . S45 . 2.645(7) yes
Ag68 . S60 . 2.410(12) yes
Ag69 . Ag70 . 3.980(7) yes
Ag69 . S34 . 2.931(9) yes
Ag69 . S43 . 2.983(11) yes
Ag69 . S57 . 2.293(18) yes
Ag69 . S58 . 2.371(18) yes
Ag70 . S56 . 2.346(13) yes
Ag70 . S57 . 2.311(13) yes
Ag71 . S51 . 2.824(8) yes
Ag71 . S55 . 2.405(11) yes
Ag71 . S56 . 2.398(11) yes
Ag72 . S33 . 3.270(7) yes
Ag72 . S42 . 3.031(7) yes
Ag72 . S54 . 2.452(11) yes
Ag72 . S55 . 2.353(9) yes
Ag73 . S38 . 2.881(7) yes
Ag73 . S47 . 3.081(7) yes
Ag73 . S63 . 2.450(11) yes
Ag73 . S64 . 2.429(13) yes
Ag74 . Ag75 . 3.074(7) yes
Ag74 . S52 . 2.912(10) yes
Ag74 . S62 . 2.195(11) yes
Ag74 . S63 . 2.404(12) yes
Ag74 . Ag200 . 3.165(9) yes
Ag75 . Ag76 . 3.402(7) yes
Ag75 . S52 . 3.033(10) yes
Ag75 . S61 . 2.432(11) yes
Ag75 . S62 . 2.272(19) yes
Ag75 . Ag200 . 3.367(9) yes
Ag76 . S37 . 2.715(9) yes
Ag76 . S46 . 2.683(10) yes
Ag76 . S60 . 2.477(9) yes
Ag76 . S61 . 2.551(14) yes
Ag77 . Ag78 . 2.929(2) yes
Ag77 . Ag81 . 2.948(3) yes
Ag77 . Ag82 . 2.842(2) yes
Ag77 . Ag92 . 2.857(2) yes
Ag77 . Ag93 . 2.835(3) yes
Ag77 . Ag101 . 2.856(2) yes
Ag77 . Ag135 . 2.928(2) yes
Ag77 . Ag136 . 2.953(3) yes
Ag78 . Ag79 . 2.918(3) yes
Ag78 . Ag83 . 2.842(2) yes
Ag78 . Ag93 . 2.849(2) yes
Ag78 . Ag94 . 2.844(3) yes
Ag78 . Ag95 . 2.842(2) yes
Ag78 . Ag134 . 2.925(2) yes
Ag78 . Ag135 . 2.937(2) yes
Ag79 . Ag80 . 2.949(2) yes
Ag79 . Ag84 . 2.851(2) yes
Ag79 . Ag95 . 2.850(2) yes
Ag79 . Ag96 . 2.848(2) yes
Ag79 . Ag97 . 2.822(3) yes
Ag79 . Ag133 . 2.896(2) yes
Ag79 . Ag134 . 2.886(2) yes
Ag80 . Ag81 . 2.915(2) yes
Ag80 . Ag85 . 2.847(2) yes
Ag80 . Ag97 . 2.846(2) yes
Ag80 . Ag98 . 2.829(3) yes
Ag80 . Ag99 . 2.868(2) yes
Ag80 . Ag132 . 2.937(2) yes
Ag80 . Ag133 . 2.948(2) yes
Ag81 . Ag86 . 2.833(2) yes
Ag81 . Ag99 . 2.845(3) yes
Ag81 . Ag100 . 2.871(2) yes
Ag81 . Ag101 . 2.839(2) yes
Ag81 . Ag132 . 2.914(2) yes
Ag81 . Ag136 . 2.930(3) yes
Ag82 . Ag83 . 2.871(2) yes
Ag82 . Ag86 . 2.893(3) yes
Ag82 . Ag87 . 2.853(2) yes
Ag82 . Ag92 . 2.864(2) yes
Ag82 . Ag93 . 2.944(3) yes
Ag82 . Ag101 . 2.925(2) yes
Ag82 . Ag102 . 2.870(2) yes
Ag82 . Ag103 . 2.935(3) yes
Ag82 . Ag111 . 2.916(2) yes
Ag83 . Ag84 . 2.909(2) yes
Ag83 . Ag88 . 2.843(2) yes
Ag83 . Ag93 . 2.954(2) yes
Ag83 . Ag94 . 2.871(2) yes
Ag83 . Ag95 . 2.919(2) yes
Ag83 . Ag103 . 2.940(2) yes
Ag83 . Ag104 . 2.868(2) yes
Ag83 . Ag105 . 2.938(2) yes
Ag84 . Ag85 . 2.885(2) yes
Ag84 . Ag89 . 2.826(2) yes
Ag84 . Ag95 . 2.926(2) yes
Ag84 . Ag96 . 2.874(2) yes
Ag84 . Ag97 . 2.925(2) yes
Ag84 . Ag105 . 2.935(2) yes
Ag84 . Ag106 . 2.885(2) yes
Ag84 . Ag107 . 2.942(3) yes
Ag85 . Ag86 . 2.902(2) yes
Ag85 . Ag90 . 2.852(2) yes
Ag85 . Ag97 . 2.920(2) yes
Ag85 . Ag98 . 2.849(2) yes
Ag85 . Ag99 . 2.954(2) yes
Ag85 . Ag107 . 2.966(2) yes
Ag85 . Ag108 . 2.859(3) yes
Ag85 . Ag109 . 2.929(2) yes
Ag86 . Ag87 . 4.065(2) yes
Ag86 . Ag91 . 2.852(2) yes
Ag86 . Ag99 . 2.933(2) yes
Ag86 . Ag100 . 2.894(2) yes
Ag86 . Ag101 . 2.905(2) yes
Ag86 . Ag109 . 2.929(3) yes
Ag86 . Ag110 . 2.867(2) yes
Ag86 . Ag111 . 2.921(2) yes
Ag87 . Ag88 . 2.907(2) yes
Ag87 . Ag91 . 2.924(3) yes
Ag87 . Ag102 . 2.837(2) yes
Ag87 . Ag103 . 2.863(3) yes
Ag87 . Ag111 . 2.841(2) yes
Ag87 . Ag130 . 2.928(2) yes
Ag87 . Ag131 . 2.930(2) yes
Ag88 . Ag89 . 2.957(3) yes
Ag88 . Ag103 . 2.860(3) yes
Ag88 . Ag104 . 2.842(3) yes
Ag88 . Ag105 . 2.849(2) yes
Ag88 . Ag129 . 2.937(2) yes
Ag88 . Ag130 . 2.921(2) yes
Ag89 . Ag90 . 2.920(2) yes
Ag89 . Ag105 . 2.840(2) yes
Ag89 . Ag106 . 2.876(2) yes
Ag89 . Ag107 . 2.847(2) yes
Ag89 . Ag128 . 2.922(2) yes
Ag89 . Ag129 . 2.934(2) yes
Ag90 . Ag91 . 2.966(2) yes
Ag90 . Ag107 . 2.856(2) yes
Ag90 . Ag108 . 2.830(2) yes
Ag90 . Ag109 . 2.848(2) yes
Ag90 . Ag127 . 2.948(2) yes
Ag90 . Ag128 . 2.931(2) yes
Ag91 . Ag109 . 2.825(2) yes
Ag91 . Ag110 . 2.831(2) yes
Ag91 . Ag111 . 2.847(2) yes
Ag91 . Ag127 . 2.889(2) yes
Ag91 . Ag131 . 2.887(2) yes
Ag92 . Ag93 . 2.905(2) yes
Ag92 . Ag101 . 2.925(3) yes
Ag92 . Ag102 . 2.846(2) yes
Ag92 . Ag112 . 2.864(3) yes
Ag92 . Ag113 . 2.813(3) yes
Ag92 . Ag126 . 2.830(3) yes
Ag93 . Ag94 . 2.899(2) yes
Ag93 . Ag103 . 3.031(2) yes
Ag93 . Ag113 . 2.835(2) yes
Ag93 . Ag114 . 2.828(3) yes
Ag94 . Ag95 . 2.920(3) yes
Ag94 . Ag104 . 2.842(2) yes
Ag94 . Ag114 . 2.831(2) yes
Ag94 . Ag115 . 2.861(3) yes
Ag94 . Ag116 . 2.826(2) yes
Ag95 . Ag96 . 2.891(3) yes
Ag95 . Ag105 . 2.976(2) yes
Ag95 . Ag116 . 2.812(2) yes
Ag95 . Ag117 . 2.823(2) yes
Ag96 . Ag97 . 2.957(3) yes
Ag96 . Ag106 . 2.798(2) yes
Ag96 . Ag117 . 2.821(2) yes
Ag96 . Ag118 . 2.814(2) yes
Ag96 . Ag119 . 2.818(3) yes
Ag96 . S23 . 3.300(6) yes
Ag97 . Ag98 . 2.927(3) yes
Ag97 . Ag107 . 3.029(2) yes
Ag97 . Ag119 . 2.812(2) yes
Ag97 . Ag120 . 2.799(3) yes
Ag98 . Ag99 . 2.887(2) yes
Ag98 . Ag108 . 2.853(2) yes
Ag98 . Ag120 . 2.836(2) yes
Ag98 . Ag121 . 2.810(3) yes
Ag98 . Ag122 . 2.863(2) yes
Ag99 . Ag100 . 2.932(2) yes
Ag99 . Ag109 . 2.998(2) yes
Ag99 . Ag122 . 2.817(3) yes
Ag99 . Ag123 . 2.859(2) yes
Ag100 . Ag101 . 2.920(3) yes
Ag100 . Ag110 . 2.810(2) yes
Ag100 . Ag123 . 2.854(3) yes
Ag100 . Ag124 . 2.855(3) yes
Ag100 . Ag125 . 2.846(2) yes
Ag101 . Ag111 . 2.966(2) yes
Ag101 . Ag125 . 2.820(2) yes
Ag101 . Ag126 . 2.846(2) yes
Ag102 . Ag103 . 2.874(2) yes
Ag102 . Ag111 . 2.905(3) yes
Ag102 . Ag112 . 2.809(3) yes
Ag102 . Ag113 . 2.842(3) yes
Ag102 . Ag126 . 2.835(3) yes
Ag103 . Ag104 . 2.882(2) yes
Ag103 . Ag113 . 2.833(3) yes
Ag103 . Ag114 . 2.841(3) yes
Ag104 . Ag105 . 2.936(3) yes
Ag104 . Ag114 . 2.851(3) yes
Ag104 . Ag115 . 2.831(3) yes
Ag104 . Ag116 . 2.834(2) yes
Ag104 . S11 . 3.362(7) yes
Ag105 . Ag106 . 2.951(3) yes
Ag105 . Ag116 . 2.814(3) yes
Ag105 . Ag117 . 2.833(2) yes
Ag106 . Ag107 . 2.933(2) yes
Ag106 . Ag117 . 2.829(3) yes
Ag106 . Ag118 . 2.889(2) yes
Ag106 . Ag119 . 2.835(2) yes
Ag106 . S13 . 3.376(7) yes
Ag107 . Ag108 . 2.916(2) yes
Ag107 . Ag119 . 2.840(2) yes
Ag107 . Ag120 . 2.809(2) yes
Ag108 . Ag109 . 2.907(2) yes
Ag108 . Ag120 . 2.842(2) yes
Ag108 . Ag121 . 2.819(3) yes
Ag108 . Ag122 . 2.850(2) yes
Ag109 . Ag110 . 2.958(2) yes
Ag109 . Ag122 . 2.809(3) yes
Ag109 . Ag123 . 2.814(2) yes
Ag110 . Ag111 . 2.882(3) yes
Ag110 . Ag123 . 2.816(3) yes
Ag110 . Ag124 . 2.808(2) yes
Ag110 . Ag125 . 2.824(3) yes
Ag110 . S17 . 3.294(7) yes
Ag111 . Ag125 . 2.825(2) yes
Ag111 . Ag126 . 2.804(2) yes
Ag112 . Ag113 . 2.895(3) yes
Ag112 . Ag126 . 2.899(3) yes
Ag113 . Ag114 . 2.863(3) yes
Ag114 . Ag115 . 2.898(3) yes
Ag115 . Ag116 . 2.939(3) yes
Ag116 . Ag117 . 2.876(3) yes
Ag117 . Ag118 . 2.950(3) yes
Ag118 . Ag119 . 2.974(3) yes
Ag118 . S51 . 2.775(7) yes
Ag119 . Ag120 . 2.877(3) yes
Ag120 . Ag121 . 2.911(3) yes
Ag121 . Ag122 . 2.917(3) yes
Ag122 . Ag123 . 2.864(3) yes
Ag123 . Ag124 . 2.936(3) yes
Ag124 . Ag125 . 2.941(3) yes
Ag124 . S52 . 2.688(8) yes
Ag124 . Ag200 . 3.581(8) yes
Ag125 . Ag126 . 2.848(3) yes
Ag127 . Ag131 . 3.011(3) yes
Ag127 . S3 . 2.506(6) yes
Ag127 . S4 . 2.502(6) yes
Ag128 . Ag129 . 3.054(3) yes
Ag128 . S2 . 2.498(6) yes
Ag128 . S3 . 2.478(7) yes
Ag129 . Ag130 . 3.051(3) yes
Ag129 . S1 . 2.540(6) yes
Ag129 . S2 . 2.499(7) yes
Ag130 . Ag131 . 3.074(3) yes
Ag130 . S1 . 2.484(6) yes
Ag130 . S5 . 2.492(6) yes
Ag131 . S4 . 2.482(6) yes
Ag131 . S5 . 2.510(7) yes
Ag132 . Ag136 . 2.996(3) yes
Ag132 . S8 . 2.473(6) yes
Ag132 . S9 . 2.513(6) yes
Ag133 . Ag134 . 3.004(3) yes
Ag133 . S7 . 2.510(6) yes
Ag133 . S8 . 2.484(6) yes
Ag134 . Ag135 . 3.093(3) yes
Ag134 . S6 . 2.511(7) yes
Ag134 . S7 . 2.499(7) yes
Ag135 . Ag136 . 3.088(3) yes
Ag135 . S6 . 2.502(6) yes
Ag135 . S10 . 2.492(6) yes
Ag136 . S9 . 2.508(7) yes
Ag136 . S10 . 2.488(8) yes
S1 . C11 . 1.76(2) yes
S2 . C21 . 1.775(19) yes
S3 . C31 . 1.786(17) yes
S4 . C41 . 1.761(19) yes
S5 . C51 . 1.75(2) yes
S6 . C61 . 1.74(2) yes
S7 . C71 . 1.77(2) yes
S8 . C81 . 1.82(2) yes
S9 . C91 . 1.78(2) yes
S10 . C101 . 1.75(2) yes
S11 . C111 . 1.77(2) yes
S12 . C121 . 1.767(19) yes
S13 . C131 . 1.79(2) yes
S14 . C141 . 1.762(19) yes
S15 . C151 . 1.765(19) yes
S16 . C161 . 1.803(19) yes
S17 . C171 . 1.797(19) yes
S18 . C181 . 1.839(18) yes
S19 . C191 . 1.76(3) yes
S20 . C201 . 1.79(3) yes
S21 . C211 . 1.81(2) yes
S22 . C221 . 1.80(2) yes
S23 . C231 . 1.76(2) yes
S24 . C241 . 1.78(2) yes
S25 . C251 . 1.81(2) yes
S26 . C261 . 1.81(2) yes
S27 . Ag200 . 2.512(9) yes
S27 . C271 . 1.79(3) yes
S28 . C281 . 1.80(2) yes
S29 . C291 . 1.84(2) yes
S30 . C301 . 1.79(2) yes
S31 . C311 . 1.73(3) yes
S32 . C321 . 1.789(19) yes
S33 . C331 . 1.75(2) yes
S34 . C341 . 1.82(2) yes
S35 . C351 . 1.799(19) yes
S36 . C361 . 1.81(2) yes
S37 . C371 . 1.80(2) yes
S38 . C381 . 1.77(2) yes
S39 . C391 . 1.79(3) yes
S40 . C401 . 1.70(2) yes
S41 . C411 . 1.78(2) yes
S42 . C421 . 1.83(2) yes
S43 . C431 . 1.76(3) yes
S44 . C441 . 1.78(2) yes
S45 . C451 . 1.79(2) yes
S46 . C461 . 1.74(3) yes
S47 . C471 . 1.77(2) yes
S48 . C481 . 1.74(2) yes
S49 . C491 . 1.74(2) yes
S50 . C501 . 1.68(4) yes
S51 . C511 . 1.76(3) yes
S52 . C521 . 1.80(2) yes
S53 . C531 . 1.39(3) yes
S54 . C541 . 1.782(19) yes
S55 . C551 . 1.76(2) yes
S56 . C561 . 1.71(3) yes
S57 . C571 . 1.67(4) yes
S58 . C581 . 1.83(4) yes
S59 . C591 . 1.78(2) yes
S60 . C601 . 1.70(3) yes
S61 . C611 . 1.89(4) yes
S62 . Ag200 . 1.957(18) yes
S62 . C621 . 1.77(3) yes
S63 . C631 . 1.74(2) yes
S64 . C641 . 1.79(2) yes
P1 . C911 . 1.68(4) yes
P1 . C921 . 1.76(2) yes
P1 . C931 . 1.89(3) yes
P1 . C941 . 1.68(3) yes
C10 . C14 . 1.62(3) yes
C10 . C17 . 1.61(4) yes
C10 . C18 . 1.54(4) yes
C10 . C19 . 1.53(4) yes
C11 . C12 . 1.387(9) yes
C11 . C16 . 1.384(9) yes
C12 . C13 . 1.391(8) yes
C12 . H121 . 0.950 no
C13 . C14 . 1.390(9) yes
C13 . H131 . 0.950 no
C14 . C15 . 1.393(9) yes
C15 . C16 . 1.388(8) yes
C15 . H151 . 0.950 no
C16 . H161 . 0.950 no
C17 . H171 . 0.950 no
C17 . H172 . 0.950 no
C17 . H173 . 0.950 no
C18 . H181 . 0.950 no
C18 . H182 . 0.950 no
C18 . H183 . 0.950 no
C19 . H191 . 0.950 no
C19 . H192 . 0.950 no
C19 . H193 . 0.950 no
C20 . C24 . 1.56(2) yes
C20 . C27 . 1.55(3) yes
C20 . C28 . 1.47(3) yes
C20 . C29 . 1.55(3) yes
C21 . C22 . 1.388(9) yes
C21 . C26 . 1.382(9) yes
C22 . C23 . 1.392(8) yes
C22 . H221 . 0.950 no
C23 . C24 . 1.388(9) yes
C23 . H231 . 0.950 no
C24 . C25 . 1.383(9) yes
C25 . C26 . 1.392(8) yes
C25 . H251 . 0.950 no
C26 . H261 . 0.950 no
C27 . H271 . 0.950 no
C27 . H272 . 0.950 no
C27 . H273 . 0.950 no
C28 . H281 . 0.950 no
C28 . H282 . 0.950 no
C28 . H283 . 0.950 no
C29 . H291 . 0.950 no
C29 . H292 . 0.950 no
C29 . H293 . 0.950 no
C30 . C34 . 1.54(2) yes
C30 . C37 . 1.47(3) yes
C30 . C38 . 1.49(3) yes
C30 . C39 . 1.50(3) yes
C31 . C32 . 1.394(9) yes
C31 . C36 . 1.392(9) yes
C32 . C33 . 1.391(8) yes
C32 . H321 . 0.950 no
C33 . C34 . 1.387(9) yes
C33 . H331 . 0.950 no
C34 . C35 . 1.388(9) yes
C35 . C36 . 1.389(8) yes
C35 . H351 . 0.950 no
C36 . H361 . 0.950 no
C37 . H371 . 0.950 no
C37 . H372 . 0.950 no
C37 . H373 . 0.950 no
C38 . H381 . 0.950 no
C38 . H382 . 0.950 no
C38 . H383 . 0.950 no
C39 . H391 . 0.950 no
C39 . H392 . 0.950 no
C39 . H393 . 0.950 no
C40 . C44 . 1.58(3) yes
C40 . C47 . 1.51(3) yes
C40 . C48 . 1.55(3) yes
C40 . C49 . 1.55(4) yes
C41 . C42 . 1.388(9) yes
C41 . C46 . 1.391(9) yes
C42 . C43 . 1.391(8) yes
C42 . H421 . 0.950 no
C43 . C44 . 1.393(9) yes
C43 . H431 . 0.950 no
C44 . C45 . 1.390(9) yes
C45 . C46 . 1.390(8) yes
C45 . H451 . 0.950 no
C46 . H461 . 0.950 no
C47 . H471 . 0.950 no
C47 . H472 . 0.950 no
C47 . H473 . 0.950 no
C48 . H481 . 0.950 no
C48 . H482 . 0.950 no
C48 . H483 . 0.950 no
C49 . H491 . 0.950 no
C49 . H492 . 0.950 no
C49 . H493 . 0.950 no
C50 . C54 . 1.61(3) yes
C50 . C57 . 1.57(4) yes
C50 . C58 . 1.43(3) yes
C50 . C59 . 1.48(4) yes
C51 . C52 . 1.386(9) yes
C51 . C56 . 1.386(9) yes
C52 . C53 . 1.392(8) yes
C52 . H521 . 0.950 no
C53 . C54 . 1.392(9) yes
C53 . H531 . 0.950 no
C54 . C55 . 1.390(9) yes
C55 . C56 . 1.390(8) yes
C55 . H551 . 0.950 no
C56 . H561 . 0.950 no
C57 . H571 . 0.950 no
C57 . H572 . 0.950 no
C57 . H573 . 0.950 no
C58 . H581 . 0.950 no
C58 . H582 . 0.950 no
C58 . H583 . 0.950 no
C59 . H591 . 0.950 no
C59 . H592 . 0.950 no
C59 . H593 . 0.950 no
C60 . C64 . 1.60(3) yes
C60 . C67 . 1.55(4) yes
C60 . C68 . 1.44(3) yes
C60 . C69 . 1.51(4) yes
C61 . C62 . 1.386(9) yes
C61 . C66 . 1.388(9) yes
C62 . C63 . 1.392(8) yes
C62 . H621 . 0.950 no
C63 . C64 . 1.387(9) yes
C63 . H631 . 0.950 no
C64 . C65 . 1.390(9) yes
C65 . C66 . 1.392(8) yes
C65 . H651 . 0.950 no
C66 . H661 . 0.950 no
C67 . H671 . 0.950 no
C67 . H672 . 0.950 no
C67 . H673 . 0.950 no
C68 . H681 . 0.950 no
C68 . H682 . 0.950 no
C68 . H683 . 0.950 no
C69 . H691 . 0.950 no
C69 . H692 . 0.950 no
C69 . H693 . 0.950 no
C70 . C74 . 1.60(3) yes
C70 . C77 . 1.51(4) yes
C70 . C78 . 1.50(4) yes
C70 . C79 . 1.47(3) yes
C71 . C72 . 1.388(9) yes
C71 . C76 . 1.389(9) yes
C72 . C73 . 1.392(8) yes
C72 . H721 . 0.950 no
C73 . C74 . 1.389(9) yes
C73 . H731 . 0.950 no
C74 . C75 . 1.389(9) yes
C75 . C76 . 1.392(8) yes
C75 . H751 . 0.950 no
C76 . H761 . 0.950 no
C77 . H771 . 0.950 no
C77 . H772 . 0.950 no
C77 . H773 . 0.950 no
C78 . H781 . 0.950 no
C78 . H782 . 0.950 no
C78 . H783 . 0.950 no
C79 . H791 . 0.950 no
C79 . H792 . 0.950 no
C79 . H793 . 0.950 no
C80 . C84 . 1.55(2) yes
C80 . C87 . 1.54(3) yes
C80 . C88 . 1.51(3) yes
C80 . C89 . 1.53(3) yes
C81 . C82 . 1.389(9) yes
C81 . C86 . 1.390(9) yes
C82 . C83 . 1.391(8) yes
C82 . H821 . 0.950 no
C83 . C84 . 1.390(9) yes
C83 . H831 . 0.950 no
C84 . C85 . 1.385(9) yes
C85 . C86 . 1.392(8) yes
C85 . H851 . 0.950 no
C86 . H861 . 0.950 no
C87 . H871 . 0.950 no
C87 . H872 . 0.950 no
C87 . H873 . 0.950 no
C88 . H881 . 0.950 no
C88 . H882 . 0.950 no
C88 . H883 . 0.950 no
C89 . H891 . 0.950 no
C89 . H892 . 0.950 no
C89 . H893 . 0.950 no
C90 . C94 . 1.62(3) yes
C90 . C97 . 1.56(3) yes
C90 . C98 . 1.54(3) yes
C90 . C99 . 1.49(3) yes
C91 . C92 . 1.391(9) yes
C91 . C96 . 1.386(9) yes
C92 . C93 . 1.392(8) yes
C92 . H921 . 0.950 no
C93 . C94 . 1.388(9) yes
C93 . H931 . 0.950 no
C94 . C95 . 1.387(9) yes
C95 . C96 . 1.393(8) yes
C95 . H951 . 0.950 no
C96 . H961 . 0.950 no
C97 . H971 . 0.950 no
C97 . H972 . 0.950 no
C97 . H973 . 0.950 no
C98 . H981 . 0.950 no
C98 . H982 . 0.950 no
C98 . H983 . 0.950 no
C99 . H991 . 0.950 no
C99 . H992 . 0.950 no
C99 . H993 . 0.950 no
C100 . C104 . 1.58(2) yes
C100 . C107 . 1.52(3) yes
C100 . C108 . 1.53(3) yes
C100 . C109 . 1.52(3) yes
C101 . C102 . 1.386(9) yes
C101 . C106 . 1.389(9) yes
C102 . C103 . 1.392(8) yes
C102 . H1021 . 0.950 no
C103 . C104 . 1.386(9) yes
C103 . H1031 . 0.950 no
C104 . C105 . 1.391(9) yes
C105 . C106 . 1.392(8) yes
C105 . H1051 . 0.950 no
C106 . H1061 . 0.950 no
C107 . H1071 . 0.950 no
C107 . H1072 . 0.950 no
C107 . H1073 . 0.950 no
C108 . H1081 . 0.950 no
C108 . H1082 . 0.950 no
C108 . H1083 . 0.950 no
C109 . H1091 . 0.950 no
C109 . H1092 . 0.950 no
C109 . H1093 . 0.950 no
C110 . C114 . 1.57(3) yes
C110 . C117 . 1.54(4) yes
C110 . C118 . 1.53(4) yes
C110 . C119 . 1.54(5) yes
C111 . C112 . 1.388(9) yes
C111 . C116 . 1.389(9) yes
C112 . C113 . 1.393(8) yes
C112 . H1121 . 0.950 no
C113 . C114 . 1.390(9) yes
C113 . H1131 . 0.950 no
C114 . C115 . 1.389(9) yes
C115 . C116 . 1.391(8) yes
C115 . H1151 . 0.950 no
C116 . H1161 . 0.950 no
C117 . H1171 . 0.950 no
C117 . H1172 . 0.950 no
C117 . H1173 . 0.950 no
C118 . H1181 . 0.950 no
C118 . H1182 . 0.950 no
C118 . H1183 . 0.950 no
C119 . H1191 . 0.950 no
C119 . H1192 . 0.950 no
C119 . H1193 . 0.950 no
C120 . C124 . 1.60(2) yes
C120 . C127 . 1.58(3) yes
C120 . C128 . 1.43(3) yes
C120 . C129 . 1.56(4) yes
C121 . C122 . 1.392(9) yes
C121 . C126 . 1.388(9) yes
C122 . C123 . 1.392(8) yes
C122 . H1221 . 0.950 no
C123 . C124 . 1.386(9) yes
C123 . H1231 . 0.950 no
C124 . C125 . 1.386(9) yes
C125 . C126 . 1.391(8) yes
C125 . H1251 . 0.950 no
C126 . H1261 . 0.950 no
C127 . H1271 . 0.950 no
C127 . H1272 . 0.950 no
C127 . H1273 . 0.950 no
C128 . H1281 . 0.950 no
C128 . H1282 . 0.950 no
C128 . H1283 . 0.950 no
C129 . H1291 . 0.950 no
C129 . H1292 . 0.950 no
C129 . H1293 . 0.950 no
C130 . C134 . 1.58(3) yes
C130 . C137 . 1.49(4) yes
C130 . C138 . 1.54(4) yes
C130 . C139 . 1.53(3) yes
C131 . C132 . 1.388(9) yes
C131 . C136 . 1.390(9) yes
C132 . C133 . 1.394(8) yes
C132 . H1321 . 0.950 no
C133 . C134 . 1.388(9) yes
C133 . H1331 . 0.950 no
C134 . C135 . 1.391(9) yes
C135 . C136 . 1.391(8) yes
C135 . H1351 . 0.950 no
C136 . H1361 . 0.950 no
C137 . H1371 . 0.950 no
C137 . H1372 . 0.950 no
C137 . H1373 . 0.950 no
C138 . H1381 . 0.950 no
C138 . H1382 . 0.950 no
C138 . H1383 . 0.950 no
C139 . H1391 . 0.950 no
C139 . H1392 . 0.950 no
C139 . H1393 . 0.950 no
C140 . C144 . 1.54(2) yes
C140 . C147 . 1.52(3) yes
C140 . C148 . 1.52(3) yes
C140 . C149 . 1.52(3) yes
C141 . C142 . 1.392(9) yes
C141 . C146 . 1.386(9) yes
C142 . C143 . 1.391(8) yes
C142 . H1421 . 0.950 no
C143 . C144 . 1.386(9) yes
C143 . H1431 . 0.950 no
C144 . C145 . 1.393(9) yes
C145 . C146 . 1.391(8) yes
C145 . H1451 . 0.950 no
C146 . H1461 . 0.950 no
C147 . H1471 . 0.950 no
C147 . H1472 . 0.950 no
C147 . H1473 . 0.950 no
C148 . H1481 . 0.950 no
C148 . H1482 . 0.950 no
C148 . H1483 . 0.950 no
C149 . H1491 . 0.950 no
C149 . H1492 . 0.950 no
C149 . H1493 . 0.950 no
C150 . C154 . 1.62(2) yes
C150 . C157 . 1.42(4) yes
C150 . C158 . 1.49(3) yes
C150 . C159 . 1.51(4) yes
C151 . C152 . 1.391(9) yes
C151 . C156 . 1.389(9) yes
C152 . C153 . 1.391(8) yes
C152 . H1521 . 0.950 no
C153 . C154 . 1.388(9) yes
C153 . H1531 . 0.950 no
C154 . C155 . 1.391(9) yes
C155 . C156 . 1.391(8) yes
C155 . H1551 . 0.950 no
C156 . H1561 . 0.950 no
C157 . H1571 . 0.950 no
C157 . H1572 . 0.950 no
C157 . H1573 . 0.950 no
C158 . H1581 . 0.950 no
C158 . H1582 . 0.950 no
C158 . H1583 . 0.950 no
C159 . H1591 . 0.950 no
C159 . H1592 . 0.950 no
C159 . H1593 . 0.950 no
C160 . C164 . 1.57(3) yes
C160 . C167 . 1.52(4) yes
C160 . C168 . 1.48(4) yes
C160 . C169 . 1.53(4) yes
C161 . C162 . 1.389(9) yes
C161 . C166 . 1.389(9) yes
C162 . C163 . 1.393(8) yes
C162 . H1621 . 0.950 no
C163 . C164 . 1.387(9) yes
C163 . H1631 . 0.950 no
C164 . C165 . 1.383(9) yes
C165 . C166 . 1.390(8) yes
C165 . H1651 . 0.950 no
C166 . H1661 . 0.950 no
C167 . H1671 . 0.950 no
C167 . H1672 . 0.950 no
C167 . H1673 . 0.950 no
C168 . H1681 . 0.950 no
C168 . H1682 . 0.950 no
C168 . H1683 . 0.950 no
C169 . H1691 . 0.950 no
C169 . H1692 . 0.950 no
C169 . H1693 . 0.950 no
C170 . C174 . 1.60(3) yes
C170 . C177 . 1.54(4) yes
C170 . C178 . 1.53(4) yes
C170 . C179 . 1.49(4) yes
C171 . C172 . 1.387(9) yes
C171 . C176 . 1.390(9) yes
C172 . C173 . 1.394(8) yes
C172 . H1721 . 0.950 no
C173 . C174 . 1.388(9) yes
C173 . H1731 . 0.950 no
C174 . C175 . 1.386(9) yes
C175 . C176 . 1.394(8) yes
C175 . H1751 . 0.950 no
C176 . H1761 . 0.950 no
C177 . H1771 . 0.950 no
C177 . H1772 . 0.950 no
C177 . H1773 . 0.950 no
C178 . H1781 . 0.950 no
C178 . H1782 . 0.950 no
C178 . H1783 . 0.950 no
C179 . H1791 . 0.950 no
C179 . H1792 . 0.950 no
C179 . H1793 . 0.950 no
C180 . C184 . 1.54(2) yes
C180 . C187 . 1.55(3) yes
C180 . C188 . 1.54(3) yes
C180 . C189 . 1.50(3) yes
C181 . C182 . 1.389(9) yes
C181 . C186 . 1.387(9) yes
C182 . C183 . 1.391(8) yes
C182 . H1821 . 0.950 no
C183 . C184 . 1.387(9) yes
C183 . H1831 . 0.950 no
C184 . C185 . 1.390(9) yes
C185 . C186 . 1.391(8) yes
C185 . H1851 . 0.950 no
C186 . H1861 . 0.950 no
C187 . H1871 . 0.950 no
C187 . H1872 . 0.950 no
C187 . H1873 . 0.950 no
C188 . H1881 . 0.950 no
C188 . H1882 . 0.950 no
C188 . H1883 . 0.950 no
C189 . H1891 . 0.950 no
C189 . H1892 . 0.950 no
C189 . H1893 . 0.950 no
C190 . C194 . 1.60(3) yes
C190 . C197 . 1.49(4) yes
C190 . C198 . 1.52(4) yes
C190 . C199 . 1.52(4) yes
C191 . C192 . 1.392(9) yes
C191 . C196 . 1.387(9) yes
C192 . C193 . 1.392(8) yes
C192 . H1921 . 0.950 no
C193 . C194 . 1.391(9) yes
C193 . H1931 . 0.950 no
C194 . C195 . 1.388(9) yes
C195 . C196 . 1.392(8) yes
C195 . H1951 . 0.950 no
C196 . H1961 . 0.950 no
C197 . H1971 . 0.950 no
C197 . H1972 . 0.950 no
C197 . H1973 . 0.950 no
C198 . H1981 . 0.950 no
C198 . H1982 . 0.950 no
C198 . H1983 . 0.950 no
C199 . H1991 . 0.950 no
C199 . H1992 . 0.950 no
C199 . H1993 . 0.950 no
C200 . C204 . 1.63(3) yes
C200 . C207 . 1.57(3) yes
C200 . C208 . 1.51(4) yes
C200 . C209 . 1.51(3) yes
C201 . C202 . 1.390(9) yes
C201 . C206 . 1.389(9) yes
C202 . C203 . 1.391(8) yes
C202 . H2021 . 0.950 no
C203 . C204 . 1.392(9) yes
C203 . H2031 . 0.950 no
C204 . C205 . 1.389(9) yes
C205 . C206 . 1.388(8) yes
C205 . H2051 . 0.950 no
C206 . H2061 . 0.950 no
C207 . H2071 . 0.950 no
C207 . H2072 . 0.950 no
C207 . H2073 . 0.950 no
C208 . H2081 . 0.950 no
C208 . H2082 . 0.950 no
C208 . H2083 . 0.950 no
C209 . H2091 . 0.950 no
C209 . H2092 . 0.950 no
C209 . H2093 . 0.950 no
C210 . C214 . 1.53(3) yes
C210 . C217 . 1.51(4) yes
C210 . C218 . 1.54(4) yes
C210 . C219 . 1.50(4) yes
C211 . C212 . 1.390(9) yes
C211 . C216 . 1.388(9) yes
C212 . C213 . 1.389(8) yes
C212 . H2121 . 0.950 no
C213 . C214 . 1.388(9) yes
C213 . H2131 . 0.950 no
C214 . C215 . 1.386(9) yes
C215 . C216 . 1.391(8) yes
C215 . H2151 . 0.950 no
C216 . H2161 . 0.950 no
C217 . H2171 . 0.950 no
C217 . H2172 . 0.950 no
C217 . H2173 . 0.950 no
C218 . H2181 . 0.950 no
C218 . H2182 . 0.950 no
C218 . H2183 . 0.950 no
C219 . H2191 . 0.950 no
C219 . H2192 . 0.950 no
C219 . H2193 . 0.950 no
C220 . C224 . 1.58(2) yes
C220 . C227 . 1.49(3) yes
C220 . C228 . 1.54(3) yes
C220 . C229 . 1.53(4) yes
C221 . C222 . 1.388(9) yes
C221 . C226 . 1.386(9) yes
C222 . C223 . 1.392(8) yes
C222 . H2221 . 0.950 no
C223 . C224 . 1.388(9) yes
C223 . H2231 . 0.950 no
C224 . C225 . 1.384(9) yes
C225 . C226 . 1.392(8) yes
C225 . H2251 . 0.950 no
C226 . H2261 . 0.950 no
C227 . H2271 . 0.950 no
C227 . H2272 . 0.950 no
C227 . H2273 . 0.950 no
C228 . H2281 . 0.950 no
C228 . H2282 . 0.950 no
C228 . H2283 . 0.950 no
C229 . H2291 . 0.950 no
C229 . H2292 . 0.950 no
C229 . H2293 . 0.950 no
C230 . C234 . 1.58(3) yes
C230 . C237 . 1.49(4) yes
C230 . C238 . 1.50(3) yes
C230 . C239 . 1.48(4) yes
C231 . C232 . 1.386(9) yes
C231 . C236 . 1.389(9) yes
C232 . C233 . 1.391(8) yes
C232 . H2321 . 0.950 no
C233 . C234 . 1.388(9) yes
C233 . H2331 . 0.950 no
C234 . C235 . 1.391(9) yes
C235 . C236 . 1.393(8) yes
C235 . H2351 . 0.950 no
C236 . H2361 . 0.950 no
C237 . H2371 . 0.950 no
C237 . H2372 . 0.950 no
C237 . H2373 . 0.950 no
C238 . H2381 . 0.950 no
C238 . H2382 . 0.950 no
C238 . H2383 . 0.950 no
C239 . H2391 . 0.950 no
C239 . H2392 . 0.950 no
C239 . H2393 . 0.950 no
C240 . C244 . 1.57(3) yes
C240 . C247 . 1.54(3) yes
C240 . C248 . 1.53(3) yes
C240 . C249 . 1.61(3) yes
C241 . C242 . 1.389(9) yes
C241 . C246 . 1.386(9) yes
C242 . C243 . 1.393(8) yes
C242 . H2421 . 0.950 no
C243 . C244 . 1.388(9) yes
C243 . H2431 . 0.950 no
C244 . C245 . 1.390(9) yes
C245 . C246 . 1.390(8) yes
C245 . H2451 . 0.950 no
C246 . H2461 . 0.950 no
C247 . H2471 . 0.950 no
C247 . H2472 . 0.950 no
C247 . H2473 . 0.950 no
C248 . H2481 . 0.950 no
C248 . H2482 . 0.950 no
C248 . H2483 . 0.950 no
C249 . H2491 . 0.950 no
C249 . H2492 . 0.950 no
C249 . H2493 . 0.950 no
C250 . C254 . 1.56(3) yes
C250 . C257 . 1.50(4) yes
C250 . C258 . 1.50(4) yes
C250 . C259 . 1.49(4) yes
C251 . C252 . 1.389(9) yes
C251 . C256 . 1.391(9) yes
C252 . C253 . 1.389(8) yes
C252 . H2521 . 0.950 no
C253 . C254 . 1.392(9) yes
C253 . H2531 . 0.950 no
C254 . C255 . 1.390(9) yes
C255 . C256 . 1.392(8) yes
C255 . H2551 . 0.950 no
C256 . H2561 . 0.950 no
C257 . H2571 . 0.950 no
C257 . H2572 . 0.950 no
C257 . H2573 . 0.950 no
C258 . H2581 . 0.950 no
C258 . H2582 . 0.950 no
C258 . H2583 . 0.950 no
C259 . H2591 . 0.950 no
C259 . H2592 . 0.950 no
C259 . H2593 . 0.950 no
C260 . C264 . 1.56(3) yes
C260 . C267 . 1.50(3) yes
C260 . C268 . 1.52(3) yes
C260 . C269 . 1.53(3) yes
C261 . C262 . 1.392(9) yes
C261 . C266 . 1.389(9) yes
C262 . C263 . 1.392(8) yes
C262 . H2621 . 0.950 no
C263 . C264 . 1.392(9) yes
C263 . H2631 . 0.950 no
C264 . C265 . 1.389(9) yes
C265 . C266 . 1.390(8) yes
C265 . H2651 . 0.950 no
C266 . H2661 . 0.950 no
C267 . H2671 . 0.950 no
C267 . H2672 . 0.950 no
C267 . H2673 . 0.950 no
C268 . H2681 . 0.950 no
C268 . H2682 . 0.950 no
C268 . H2683 . 0.950 no
C269 . H2691 . 0.950 no
C269 . H2692 . 0.950 no
C269 . H2693 . 0.950 no
C270 . C274 . 1.56(3) yes
C270 . C277 . 1.50(3) yes
C270 . C278 . 1.56(3) yes
C270 . C279 . 1.51(3) yes
C271 . C272 . 1.386(9) yes
C271 . C276 . 1.389(9) yes
C272 . C273 . 1.391(8) yes
C272 . H2721 . 0.950 no
C273 . C274 . 1.390(9) yes
C273 . H2731 . 0.950 no
C274 . C275 . 1.386(9) yes
C275 . C276 . 1.393(8) yes
C275 . H2751 . 0.950 no
C276 . H2761 . 0.950 no
C277 . H2771 . 0.950 no
C277 . H2772 . 0.950 no
C277 . H2773 . 0.950 no
C278 . H2781 . 0.950 no
C278 . H2782 . 0.950 no
C278 . H2783 . 0.950 no
C279 . H2791 . 0.950 no
C279 . H2792 . 0.950 no
C279 . H2793 . 0.950 no
C280 . C284 . 1.62(3) yes
C280 . C287 . 1.55(3) yes
C280 . C288 . 1.45(3) yes
C280 . C289 . 1.54(4) yes
C281 . C282 . 1.390(9) yes
C281 . C286 . 1.389(9) yes
C282 . C283 . 1.392(8) yes
C282 . H2821 . 0.950 no
C283 . C284 . 1.387(9) yes
C283 . H2831 . 0.950 no
C284 . C285 . 1.387(9) yes
C285 . C286 . 1.390(8) yes
C285 . H2851 . 0.950 no
C286 . H2861 . 0.950 no
C287 . H2871 . 0.950 no
C287 . H2872 . 0.950 no
C287 . H2873 . 0.950 no
C288 . H2881 . 0.950 no
C288 . H2882 . 0.950 no
C288 . H2883 . 0.950 no
C289 . H2891 . 0.950 no
C289 . H2892 . 0.950 no
C289 . H2893 . 0.950 no
C290 . C294 . 1.54(2) yes
C290 . C297 . 1.58(3) yes
C290 . C298 . 1.50(3) yes
C290 . C299 . 1.51(3) yes
C291 . C292 . 1.387(9) yes
C291 . C296 . 1.388(9) yes
C292 . C293 . 1.388(8) yes
C292 . H2921 . 0.950 no
C293 . C294 . 1.387(9) yes
C293 . H2931 . 0.950 no
C294 . C295 . 1.394(9) yes
C295 . C296 . 1.391(8) yes
C295 . H2951 . 0.950 no
C296 . H2961 . 0.950 no
C297 . H2971 . 0.950 no
C297 . H2972 . 0.950 no
C297 . H2973 . 0.950 no
C298 . H2981 . 0.950 no
C298 . H2982 . 0.950 no
C298 . H2983 . 0.950 no
C299 . H2991 . 0.950 no
C299 . H2992 . 0.950 no
C299 . H2993 . 0.950 no
C300 . C304 . 1.59(3) yes
C300 . C307 . 1.53(3) yes
C300 . C308 . 1.59(4) yes
C300 . C309 . 1.54(3) yes
C301 . C302 . 1.391(9) yes
C301 . C306 . 1.387(9) yes
C302 . C303 . 1.392(8) yes
C302 . H3021 . 0.950 no
C303 . C304 . 1.392(9) yes
C303 . H3031 . 0.950 no
C304 . C305 . 1.386(9) yes
C305 . C306 . 1.392(8) yes
C305 . H3051 . 0.950 no
C306 . H3061 . 0.950 no
C307 . H3071 . 0.950 no
C307 . H3072 . 0.950 no
C307 . H3073 . 0.950 no
C308 . H3081 . 0.950 no
C308 . H3082 . 0.950 no
C308 . H3083 . 0.950 no
C309 . H3091 . 0.950 no
C309 . H3092 . 0.950 no
C309 . H3093 . 0.950 no
C310 . C314 . 1.51(3) yes
C310 . C317 . 1.51(4) yes
C310 . C318 . 1.47(4) yes
C310 . C319 . 1.53(4) yes
C311 . C312 . 1.390(9) yes
C311 . C316 . 1.392(9) yes
C312 . C313 . 1.391(8) yes
C312 . H3121 . 0.950 no
C313 . C314 . 1.392(9) yes
C313 . H3131 . 0.950 no
C314 . C315 . 1.386(9) yes
C315 . C316 . 1.390(8) yes
C315 . H3151 . 0.950 no
C316 . H3161 . 0.950 no
C317 . H3171 . 0.950 no
C317 . H3172 . 0.950 no
C317 . H3173 . 0.950 no
C318 . H3181 . 0.950 no
C318 . H3182 . 0.950 no
C318 . H3183 . 0.950 no
C319 . H3191 . 0.950 no
C319 . H3192 . 0.950 no
C319 . H3193 . 0.950 no
C320 . C324 . 1.55(3) yes
C320 . C327 . 1.50(4) yes
C320 . C328 . 1.50(4) yes
C320 . C329 . 1.53(3) yes
C321 . C322 . 1.392(9) yes
C321 . C326 . 1.387(9) yes
C322 . C323 . 1.391(8) yes
C322 . H3221 . 0.950 no
C323 . C324 . 1.389(9) yes
C323 . H3231 . 0.950 no
C324 . C325 . 1.391(9) yes
C325 . C326 . 1.395(8) yes
C325 . H3251 . 0.950 no
C326 . H3261 . 0.950 no
C327 . H3271 . 0.950 no
C327 . H3272 . 0.950 no
C327 . H3273 . 0.950 no
C328 . H3281 . 0.950 no
C328 . H3282 . 0.950 no
C328 . H3283 . 0.950 no
C329 . H3291 . 0.950 no
C329 . H3292 . 0.950 no
C329 . H3293 . 0.950 no
C330 . C334 . 1.52(3) yes
C330 . C337 . 1.51(4) yes
C330 . C338 . 1.50(4) yes
C330 . C339 . 1.51(5) yes
C331 . C332 . 1.390(9) yes
C331 . C336 . 1.387(9) yes
C332 . C333 . 1.390(8) yes
C332 . H3321 . 0.950 no
C333 . C334 . 1.385(9) yes
C333 . H3331 . 0.950 no
C334 . C335 . 1.392(9) yes
C335 . C336 . 1.394(8) yes
C335 . H3351 . 0.950 no
C336 . H3361 . 0.950 no
C337 . H3371 . 0.950 no
C337 . H3372 . 0.950 no
C337 . H3373 . 0.950 no
C338 . H3381 . 0.950 no
C338 . H3382 . 0.950 no
C338 . H3383 . 0.950 no
C339 . H3391 . 0.950 no
C339 . H3392 . 0.950 no
C339 . H3393 . 0.950 no
C340 . C344 . 1.57(3) yes
C340 . C347 . 1.49(4) yes
C340 . C348 . 1.51(4) yes
C340 . C349 . 1.52(5) yes
C341 . C342 . 1.387(9) yes
C341 . C346 . 1.391(9) yes
C342 . C343 . 1.390(8) yes
C342 . H3421 . 0.950 no
C343 . C344 . 1.389(9) yes
C343 . H3431 . 0.950 no
C344 . C345 . 1.390(9) yes
C345 . C346 . 1.394(8) yes
C345 . H3451 . 0.950 no
C346 . H3461 . 0.950 no
C347 . H3471 . 0.950 no
C347 . H3472 . 0.950 no
C347 . H3473 . 0.950 no
C348 . H3481 . 0.950 no
C348 . H3482 . 0.950 no
C348 . H3483 . 0.950 no
C349 . H3491 . 0.950 no
C349 . H3492 . 0.950 no
C349 . H3493 . 0.950 no
C350 . C354 . 1.56(3) yes
C350 . C357 . 1.50(4) yes
C350 . C358 . 1.55(4) yes
C350 . C359 . 1.53(4) yes
C351 . C352 . 1.385(9) yes
C351 . C356 . 1.387(9) yes
C352 . C353 . 1.390(8) yes
C352 . H3521 . 0.950 no
C353 . C354 . 1.391(9) yes
C353 . H3531 . 0.950 no
C354 . C355 . 1.387(9) yes
C355 . C356 . 1.390(8) yes
C355 . H3551 . 0.950 no
C356 . H3561 . 0.950 no
C357 . H3571 . 0.950 no
C357 . H3572 . 0.950 no
C357 . H3573 . 0.950 no
C358 . H3581 . 0.950 no
C358 . H3582 . 0.950 no
C358 . H3583 . 0.950 no
C359 . H3591 . 0.950 no
C359 . H3592 . 0.950 no
C359 . H3593 . 0.950 no
C360 . C364 . 1.55(3) yes
C360 . C367 . 1.58(4) yes
C360 . C368 . 1.46(4) yes
C360 . C369 . 1.48(4) yes
C361 . C362 . 1.386(9) yes
C361 . C366 . 1.391(9) yes
C362 . C363 . 1.390(8) yes
C362 . H3621 . 0.950 no
C363 . C364 . 1.391(9) yes
C363 . H3631 . 0.950 no
C364 . C365 . 1.393(9) yes
C365 . C366 . 1.391(8) yes
C365 . H3651 . 0.950 no
C366 . H3661 . 0.950 no
C367 . H3671 . 0.950 no
C367 . H3672 . 0.950 no
C367 . H3673 . 0.950 no
C368 . H3681 . 0.950 no
C368 . H3682 . 0.950 no
C368 . H3683 . 0.950 no
C369 . H3691 . 0.950 no
C369 . H3692 . 0.950 no
C369 . H3693 . 0.950 no
C370 . C374 . 1.58(3) yes
C370 . C377 . 1.48(3) yes
C370 . C378 . 1.50(3) yes
C370 . C379 . 1.57(4) yes
C371 . C372 . 1.388(9) yes
C371 . C376 . 1.389(9) yes
C372 . C373 . 1.390(8) yes
C372 . H3721 . 0.950 no
C373 . C374 . 1.389(9) yes
C373 . H3731 . 0.950 no
C374 . C375 . 1.392(9) yes
C375 . C376 . 1.391(8) yes
C375 . H3751 . 0.950 no
C376 . H3761 . 0.950 no
C377 . H3771 . 0.950 no
C377 . H3772 . 0.950 no
C377 . H3773 . 0.950 no
C378 . H3781 . 0.950 no
C378 . H3782 . 0.950 no
C378 . H3783 . 0.950 no
C379 . H3791 . 0.950 no
C379 . H3792 . 0.950 no
C379 . H3793 . 0.950 no
C380 . C384 . 1.60(3) yes
C380 . C387 . 1.50(3) yes
C380 . C388 . 1.55(3) yes
C380 . C389 . 1.61(3) yes
C381 . C382 . 1.392(9) yes
C381 . C386 . 1.392(9) yes
C382 . C383 . 1.391(8) yes
C382 . H3821 . 0.950 no
C383 . C384 . 1.389(9) yes
C383 . H3831 . 0.950 no
C384 . C385 . 1.386(9) yes
C385 . C386 . 1.390(8) yes
C385 . H3851 . 0.950 no
C386 . H3861 . 0.950 no
C387 . H3871 . 0.950 no
C387 . H3872 . 0.950 no
C387 . H3873 . 0.950 no
C388 . H3881 . 0.950 no
C388 . H3882 . 0.950 no
C388 . H3883 . 0.950 no
C389 . H3891 . 0.950 no
C389 . H3892 . 0.950 no
C389 . H3893 . 0.950 no
C390 . C394 . 1.56(3) yes
C390 . C397 . 1.50(3) yes
C390 . C398 . 1.57(3) yes
C390 . C399 . 1.51(3) yes
C391 . C392 . 1.386(9) yes
C391 . C396 . 1.390(9) yes
C392 . C393 . 1.391(8) yes
C392 . H3921 . 0.950 no
C393 . C394 . 1.387(9) yes
C393 . H3931 . 0.950 no
C394 . C395 . 1.390(9) yes
C395 . C396 . 1.390(8) yes
C395 . H3951 . 0.950 no
C396 . H3961 . 0.950 no
C397 . H3971 . 0.950 no
C397 . H3972 . 0.950 no
C397 . H3973 . 0.950 no
C398 . H3981 . 0.950 no
C398 . H3982 . 0.950 no
C398 . H3983 . 0.950 no
C399 . H3991 . 0.950 no
C399 . H3992 . 0.950 no
C399 . H3993 . 0.950 no
C400 . C404 . 1.54(3) yes
C400 . C407 . 1.51(4) yes
C400 . C408 . 1.51(4) yes
C400 . C409 . 1.51(4) yes
C401 . C402 . 1.390(9) yes
C401 . C406 . 1.389(9) yes
C402 . C403 . 1.390(8) yes
C402 . H4021 . 0.950 no
C403 . C404 . 1.388(9) yes
C403 . H4031 . 0.950 no
C404 . C405 . 1.390(9) yes
C405 . C406 . 1.391(8) yes
C405 . H4051 . 0.950 no
C406 . H4061 . 0.950 no
C407 . H4071 . 0.950 no
C407 . H4072 . 0.950 no
C407 . H4073 . 0.950 no
C408 . H4081 . 0.950 no
C408 . H4082 . 0.950 no
C408 . H4083 . 0.950 no
C409 . H4091 . 0.950 no
C409 . H4092 . 0.950 no
C409 . H4093 . 0.950 no
C410 . C414 . 1.57(3) yes
C410 . C417 . 1.52(3) yes
C410 . C418 . 1.50(4) yes
C410 . C419 . 1.53(4) yes
C411 . C412 . 1.387(9) yes
C411 . C416 . 1.388(9) yes
C412 . C413 . 1.392(8) yes
C412 . H4121 . 0.950 no
C413 . C414 . 1.387(9) yes
C413 . H4131 . 0.950 no
C414 . C415 . 1.389(9) yes
C415 . C416 . 1.392(8) yes
C415 . H4151 . 0.950 no
C416 . H4161 . 0.950 no
C417 . H4171 . 0.950 no
C417 . H4172 . 0.950 no
C417 . H4173 . 0.950 no
C418 . H4181 . 0.950 no
C418 . H4182 . 0.950 no
C418 . H4183 . 0.950 no
C419 . H4191 . 0.950 no
C419 . H4192 . 0.950 no
C419 . H4193 . 0.950 no
C420 . C424 . 1.56(2) yes
C420 . C427 . 1.45(3) yes
C420 . C428 . 1.48(3) yes
C420 . C429 . 1.50(3) yes
C421 . C422 . 1.389(9) yes
C421 . C426 . 1.389(9) yes
C422 . C423 . 1.389(8) yes
C422 . H4221 . 0.950 no
C423 . C424 . 1.392(9) yes
C423 . H4231 . 0.950 no
C424 . C425 . 1.389(9) yes
C425 . C426 . 1.392(8) yes
C425 . H4251 . 0.950 no
C426 . H4261 . 0.950 no
C427 . H4271 . 0.950 no
C427 . H4272 . 0.950 no
C427 . H4273 . 0.950 no
C428 . H4281 . 0.950 no
C428 . H4282 . 0.950 no
C428 . H4283 . 0.950 no
C429 . H4291 . 0.950 no
C429 . H4292 . 0.950 no
C429 . H4293 . 0.950 no
C430 . C434 . 1.54(3) yes
C430 . C437 . 1.53(4) yes
C430 . C438 . 1.57(4) yes
C430 . C439 . 1.56(4) yes
C431 . C432 . 1.390(9) yes
C431 . C436 . 1.388(9) yes
C432 . C433 . 1.391(8) yes
C432 . H4321 . 0.950 no
C433 . C434 . 1.389(9) yes
C433 . H4331 . 0.950 no
C434 . C435 . 1.390(9) yes
C435 . C436 . 1.392(8) yes
C435 . H4351 . 0.950 no
C436 . H4361 . 0.950 no
C437 . H4371 . 0.950 no
C437 . H4372 . 0.950 no
C437 . H4373 . 0.950 no
C438 . H4381 . 0.950 no
C438 . H4382 . 0.950 no
C438 . H4383 . 0.950 no
C439 . H4391 . 0.950 no
C439 . H4392 . 0.950 no
C439 . H4393 . 0.950 no
C440 . C444 . 1.59(3) yes
C440 . C447 . 1.52(3) yes
C440 . C448 . 1.54(3) yes
C440 . C449 . 1.52(4) yes
C441 . C442 . 1.387(9) yes
C441 . C446 . 1.390(9) yes
C442 . C443 . 1.391(8) yes
C442 . H4421 . 0.950 no
C443 . C444 . 1.389(9) yes
C443 . H4431 . 0.950 no
C444 . C445 . 1.390(9) yes
C445 . C446 . 1.391(8) yes
C445 . H4451 . 0.950 no
C446 . H4461 . 0.950 no
C447 . H4471 . 0.950 no
C447 . H4472 . 0.950 no
C447 . H4473 . 0.950 no
C448 . H4481 . 0.950 no
C448 . H4482 . 0.950 no
C448 . H4483 . 0.950 no
C449 . H4491 . 0.950 no
C449 . H4492 . 0.950 no
C449 . H4493 . 0.950 no
C450 . C454 . 1.57(3) yes
C450 . C457 . 1.50(4) yes
C450 . C458 . 1.49(3) yes
C450 . C459 . 1.50(3) yes
C451 . C452 . 1.387(9) yes
C451 . C456 . 1.391(9) yes
C452 . C453 . 1.391(8) yes
C452 . H4521 . 0.950 no
C453 . C454 . 1.391(9) yes
C453 . H4531 . 0.950 no
C454 . C455 . 1.386(9) yes
C455 . C456 . 1.391(8) yes
C455 . H4551 . 0.950 no
C456 . H4561 . 0.950 no
C457 . H4571 . 0.950 no
C457 . H4572 . 0.950 no
C457 . H4573 . 0.950 no
C458 . H4581 . 0.950 no
C458 . H4582 . 0.950 no
C458 . H4583 . 0.950 no
C459 . H4591 . 0.950 no
C459 . H4592 . 0.950 no
C459 . H4593 . 0.950 no
C460 . C464 . 1.60(3) yes
C460 . C467 . 1.54(4) yes
C460 . C468 . 1.51(4) yes
C460 . C469 . 1.51(4) yes
C461 . C462 . 1.389(9) yes
C461 . C466 . 1.388(9) yes
C462 . C463 . 1.391(8) yes
C462 . H4621 . 0.950 no
C463 . C464 . 1.389(9) yes
C463 . H4631 . 0.950 no
C464 . C465 . 1.388(9) yes
C465 . C466 . 1.391(8) yes
C465 . H4651 . 0.950 no
C466 . H4661 . 0.950 no
C467 . H4671 . 0.950 no
C467 . H4672 . 0.950 no
C467 . H4673 . 0.950 no
C468 . H4681 . 0.950 no
C468 . H4682 . 0.950 no
C468 . H4683 . 0.950 no
C469 . H4691 . 0.950 no
C469 . H4692 . 0.950 no
C469 . H4693 . 0.950 no
C470 . C474 . 1.62(3) yes
C470 . C477 . 1.51(4) yes
C470 . C478 . 1.51(4) yes
C470 . C479 . 1.55(4) yes
C471 . C472 . 1.389(9) yes
C471 . C476 . 1.388(9) yes
C472 . C473 . 1.392(8) yes
C472 . H4721 . 0.950 no
C473 . C474 . 1.390(9) yes
C473 . H4731 . 0.950 no
C474 . C475 . 1.387(9) yes
C475 . C476 . 1.393(8) yes
C475 . H4751 . 0.950 no
C476 . H4761 . 0.950 no
C477 . H4771 . 0.950 no
C477 . H4772 . 0.950 no
C477 . H4773 . 0.950 no
C478 . H4781 . 0.950 no
C478 . H4782 . 0.950 no
C478 . H4783 . 0.950 no
C479 . H4791 . 0.950 no
C479 . H4792 . 0.950 no
C479 . H4793 . 0.950 no
C480 . C484 . 1.54(3) yes
C480 . C487 . 1.46(4) yes
C480 . C488 . 1.50(4) yes
C480 . C489 . 1.51(4) yes
C481 . C482 . 1.389(9) yes
C481 . C486 . 1.390(9) yes
C482 . C483 . 1.390(8) yes
C482 . H4821 . 0.950 no
C483 . C484 . 1.387(9) yes
C483 . H4831 . 0.950 no
C484 . C485 . 1.385(9) yes
C485 . C486 . 1.391(8) yes
C485 . H4851 . 0.950 no
C486 . H4861 . 0.950 no
C487 . H4871 . 0.950 no
C487 . H4872 . 0.950 no
C487 . H4873 . 0.950 no
C488 . H4881 . 0.950 no
C488 . H4882 . 0.950 no
C488 . H4883 . 0.950 no
C489 . H4891 . 0.950 no
C489 . H4892 . 0.950 no
C489 . H4893 . 0.950 no
C490 . C494 . 1.57(3) yes
C490 . C497 . 1.50(4) yes
C490 . C498 . 1.53(4) yes
C490 . C499 . 1.50(4) yes
C491 . C492 . 1.396(9) yes
C491 . C496 . 1.393(9) yes
C492 . C493 . 1.391(8) yes
C492 . H4921 . 0.950 no
C493 . C494 . 1.393(9) yes
C493 . H4931 . 0.950 no
C494 . C495 . 1.394(9) yes
C495 . C496 . 1.392(8) yes
C495 . H4951 . 0.950 no
C496 . H4961 . 0.950 no
C497 . H4971 . 0.950 no
C497 . H4972 . 0.950 no
C497 . H4973 . 0.950 no
C498 . H4981 . 0.950 no
C498 . H4982 . 0.950 no
C498 . H4983 . 0.950 no
C499 . H4991 . 0.950 no
C499 . H4992 . 0.950 no
C499 . H4993 . 0.950 no
C500 . C504 . 1.56(3) yes
C500 . C507 . 1.55(5) yes
C500 . C508 . 1.51(4) yes
C500 . C509 . 1.54(4) yes
C501 . C502 . 1.392(9) yes
C501 . C506 . 1.391(9) yes
C502 . C503 . 1.392(8) yes
C502 . H5021 . 0.950 no
C503 . C504 . 1.392(9) yes
C503 . H5031 . 0.950 no
C504 . C505 . 1.391(9) yes
C505 . C506 . 1.391(8) yes
C505 . H5051 . 0.950 no
C506 . H5061 . 0.950 no
C507 . H5071 . 0.950 no
C507 . H5072 . 0.950 no
C507 . H5073 . 0.950 no
C508 . H5081 . 0.950 no
C508 . H5082 . 0.950 no
C508 . H5083 . 0.950 no
C509 . H5091 . 0.950 no
C509 . H5092 . 0.950 no
C509 . H5093 . 0.950 no
C510 . C514 . 1.62(3) yes
C510 . C517 . 1.46(4) yes
C510 . C518 . 1.56(4) yes
C510 . C519 . 1.56(5) yes
C511 . C512 . 1.387(9) yes
C511 . C516 . 1.387(9) yes
C512 . C513 . 1.391(8) yes
C512 . H5121 . 0.950 no
C513 . C514 . 1.390(9) yes
C513 . H5131 . 0.950 no
C514 . C515 . 1.389(9) yes
C515 . C516 . 1.390(8) yes
C515 . H5151 . 0.950 no
C516 . H5161 . 0.950 no
C517 . H5171 . 0.950 no
C517 . H5172 . 0.950 no
C517 . H5173 . 0.950 no
C518 . H5181 . 0.950 no
C518 . H5182 . 0.950 no
C518 . H5183 . 0.950 no
C519 . H5191 . 0.950 no
C519 . H5192 . 0.950 no
C519 . H5193 . 0.950 no
C520 . C524 . 1.60(3) yes
C520 . C527 . 1.56(4) yes
C520 . C528 . 1.51(4) yes
C520 . C529 . 1.46(4) yes
C521 . C522 . 1.388(9) yes
C521 . C526 . 1.388(9) yes
C522 . C523 . 1.392(8) yes
C522 . H5221 . 0.950 no
C523 . C524 . 1.389(9) yes
C523 . H5231 . 0.950 no
C524 . C525 . 1.388(9) yes
C525 . C526 . 1.392(8) yes
C525 . H5251 . 0.950 no
C526 . H5261 . 0.950 no
C527 . H5271 . 0.950 no
C527 . H5272 . 0.950 no
C527 . H5273 . 0.950 no
C528 . H5281 . 0.950 no
C528 . H5282 . 0.950 no
C528 . H5283 . 0.950 no
C529 . H5291 . 0.950 no
C529 . H5292 . 0.950 no
C529 . H5293 . 0.950 no
C530 . C534 . 1.52(4) yes
C530 . C537 . 1.56(4) yes
C530 . C538 . 1.50(4) yes
C530 . C539 . 1.53(4) yes
C531 . C532 . 1.392(9) yes
C531 . C536 . 1.390(9) yes
C532 . C533 . 1.392(8) yes
C532 . H5321 . 0.950 no
C533 . C534 . 1.392(9) yes
C533 . H5331 . 0.950 no
C534 . C535 . 1.390(9) yes
C535 . C536 . 1.392(8) yes
C535 . H5351 . 0.950 no
C536 . H5361 . 0.950 no
C537 . H5371 . 0.950 no
C537 . H5372 . 0.950 no
C537 . H5373 . 0.950 no
C538 . H5381 . 0.950 no
C538 . H5382 . 0.950 no
C538 . H5383 . 0.950 no
C539 . H5391 . 0.950 no
C539 . H5392 . 0.950 no
C539 . H5393 . 0.950 no
C540 . C544 . 1.57(2) yes
C540 . C547 . 1.54(3) yes
C540 . C548 . 1.59(3) yes
C540 . C549 . 1.51(3) yes
C541 . C542 . 1.386(9) yes
C541 . C546 . 1.392(9) yes
C542 . C543 . 1.393(8) yes
C542 . H5421 . 0.950 no
C543 . C544 . 1.392(9) yes
C543 . H5431 . 0.950 no
C544 . C545 . 1.384(9) yes
C545 . C546 . 1.391(8) yes
C545 . H5451 . 0.950 no
C546 . H5461 . 0.950 no
C547 . H5471 . 0.950 no
C547 . H5472 . 0.950 no
C547 . H5473 . 0.950 no
C548 . H5481 . 0.950 no
C548 . H5482 . 0.950 no
C548 . H5483 . 0.950 no
C549 . H5491 . 0.950 no
C549 . H5492 . 0.950 no
C549 . H5493 . 0.950 no
C550 . C554 . 1.56(3) yes
C550 . C557 . 1.56(3) yes
C550 . C558 . 1.55(4) yes
C550 . C559 . 1.54(4) yes
C551 . C552 . 1.391(9) yes
C551 . C556 . 1.391(9) yes
C552 . C553 . 1.389(8) yes
C552 . H5521 . 0.950 no
C553 . C554 . 1.386(9) yes
C553 . H5531 . 0.950 no
C554 . C555 . 1.392(9) yes
C555 . C556 . 1.392(8) yes
C555 . H5551 . 0.950 no
C556 . H5561 . 0.950 no
C557 . H5571 . 0.950 no
C557 . H5572 . 0.950 no
C557 . H5573 . 0.950 no
C558 . H5581 . 0.950 no
C558 . H5582 . 0.950 no
C558 . H5583 . 0.950 no
C559 . H5591 . 0.950 no
C559 . H5592 . 0.950 no
C559 . H5593 . 0.950 no
C560 . C564 . 1.51(3) yes
C560 . C567 . 1.46(4) yes
C560 . C568 . 1.55(4) yes
C560 . C569 . 1.55(4) yes
C561 . C562 . 1.391(9) yes
C561 . C566 . 1.389(9) yes
C562 . C563 . 1.392(8) yes
C562 . H5621 . 0.950 no
C563 . C564 . 1.391(9) yes
C563 . H5631 . 0.950 no
C564 . C565 . 1.388(9) yes
C565 . C566 . 1.391(8) yes
C565 . H5651 . 0.950 no
C566 . H5661 . 0.950 no
C567 . H5671 . 0.950 no
C567 . H5672 . 0.950 no
C567 . H5673 . 0.950 no
C568 . H5681 . 0.950 no
C568 . H5682 . 0.950 no
C568 . H5683 . 0.950 no
C569 . H5691 . 0.950 no
C569 . H5692 . 0.950 no
C569 . H5693 . 0.950 no
C570 . C574 . 1.57(4) yes
C570 . C577 . 1.53(5) yes
C570 . C578 . 1.55(5) yes
C570 . C579 . 1.55(5) yes
C571 . C572 . 1.389(9) yes
C571 . C576 . 1.388(9) yes
C572 . C573 . 1.392(8) yes
C572 . H5721 . 0.950 no
C573 . C574 . 1.390(9) yes
C573 . H5731 . 0.950 no
C574 . C575 . 1.391(9) yes
C575 . C576 . 1.390(8) yes
C575 . H5751 . 0.950 no
C576 . H5761 . 0.950 no
C577 . H5771 . 0.950 no
C577 . H5772 . 0.950 no
C577 . H5773 . 0.950 no
C578 . H5781 . 0.950 no
C578 . H5782 . 0.950 no
C578 . H5783 . 0.950 no
C579 . H5791 . 0.950 no
C579 . H5792 . 0.950 no
C579 . H5793 . 0.950 no
C580 . C584 . 1.58(4) yes
C580 . C587 . 1.50(5) yes
C580 . C588 . 1.49(4) yes
C580 . C589 . 1.51(4) yes
C581 . C582 . 1.390(9) yes
C581 . C586 . 1.389(9) yes
C582 . C583 . 1.391(8) yes
C582 . H5821 . 0.950 no
C583 . C584 . 1.391(9) yes
C583 . H5831 . 0.950 no
C584 . C585 . 1.388(9) yes
C585 . C586 . 1.391(8) yes
C585 . H5851 . 0.950 no
C586 . H5861 . 0.950 no
C587 . H5871 . 0.950 no
C587 . H5872 . 0.950 no
C587 . H5873 . 0.950 no
C588 . H5881 . 0.950 no
C588 . H5882 . 0.950 no
C588 . H5883 . 0.950 no
C589 . H5891 . 0.950 no
C589 . H5892 . 0.950 no
C589 . H5893 . 0.950 no
C590 . C594 . 1.57(3) yes
C590 . C597 . 1.52(4) yes
C590 . C598 . 1.54(4) yes
C590 . C599 . 1.47(4) yes
C591 . C592 . 1.390(9) yes
C591 . C596 . 1.389(9) yes
C592 . C593 . 1.390(8) yes
C592 . H5921 . 0.950 no
C593 . C594 . 1.388(9) yes
C593 . H5931 . 0.950 no
C594 . C595 . 1.391(9) yes
C595 . C596 . 1.392(8) yes
C595 . H5951 . 0.950 no
C596 . H5961 . 0.950 no
C597 . H5971 . 0.950 no
C597 . H5972 . 0.950 no
C597 . H5973 . 0.950 no
C598 . H5981 . 0.950 no
C598 . H5982 . 0.950 no
C598 . H5983 . 0.950 no
C599 . H5991 . 0.950 no
C599 . H5992 . 0.950 no
C599 . H5993 . 0.950 no
C600 . C604 . 1.58(4) yes
C600 . C607 . 1.53(4) yes
C600 . C608 . 1.62(4) yes
C600 . C609 . 1.52(4) yes
C601 . C602 . 1.391(9) yes
C601 . C606 . 1.390(9) yes
C602 . C603 . 1.390(8) yes
C602 . H6021 . 0.950 no
C603 . C604 . 1.391(9) yes
C603 . H6031 . 0.950 no
C604 . C605 . 1.390(9) yes
C605 . C606 . 1.391(8) yes
C605 . H6051 . 0.950 no
C606 . H6061 . 0.950 no
C607 . H6071 . 0.950 no
C607 . H6072 . 0.950 no
C607 . H6073 . 0.950 no
C608 . H6081 . 0.950 no
C608 . H6082 . 0.950 no
C608 . H6083 . 0.950 no
C609 . H6091 . 0.950 no
C609 . H6092 . 0.950 no
C609 . H6093 . 0.950 no
C610 . C614 . 1.51(4) yes
C610 . C617 . 1.54(4) yes
C610 . C618 . 1.52(4) yes
C610 . C619 . 1.61(4) yes
C611 . C612 . 1.391(9) yes
C611 . C616 . 1.390(9) yes
C612 . C613 . 1.391(8) yes
C612 . H6121 . 0.950 no
C613 . C614 . 1.389(9) yes
C613 . H6131 . 0.950 no
C614 . C615 . 1.390(9) yes
C615 . C616 . 1.391(8) yes
C615 . H6151 . 0.950 no
C616 . H6161 . 0.950 no
C617 . H6171 . 0.950 no
C617 . H6172 . 0.950 no
C617 . H6173 . 0.950 no
C618 . H6181 . 0.950 no
C618 . H6182 . 0.950 no
C618 . H6183 . 0.950 no
C619 . H6191 . 0.950 no
C619 . H6192 . 0.950 no
C619 . H6193 . 0.950 no
C620 . C624 . 1.57(3) yes
C620 . C627 . 1.49(4) yes
C620 . C628 . 1.52(4) yes
C620 . C629 . 1.42(4) yes
C621 . C622 . 1.389(9) yes
C621 . C626 . 1.390(9) yes
C622 . C623 . 1.391(8) yes
C622 . H6221 . 0.950 no
C623 . C624 . 1.384(9) yes
C623 . H6231 . 0.950 no
C624 . C625 . 1.389(9) yes
C625 . C626 . 1.392(8) yes
C625 . H6251 . 0.950 no
C626 . H6261 . 0.950 no
C627 . H6271 . 0.950 no
C627 . H6272 . 0.950 no
C627 . H6273 . 0.950 no
C628 . H6281 . 0.950 no
C628 . H6282 . 0.950 no
C628 . H6283 . 0.950 no
C629 . H6291 . 0.950 no
C629 . H6292 . 0.950 no
C629 . H6293 . 0.950 no
C630 . C634 . 1.62(3) yes
C630 . C637 . 1.51(3) yes
C630 . C638 . 1.58(3) yes
C630 . C639 . 1.50(3) yes
C631 . C632 . 1.388(9) yes
C631 . C636 . 1.388(9) yes
C632 . C633 . 1.391(8) yes
C632 . H6321 . 0.950 no
C633 . C634 . 1.388(9) yes
C633 . H6331 . 0.950 no
C634 . C635 . 1.391(9) yes
C635 . C636 . 1.392(8) yes
C635 . H6351 . 0.950 no
C636 . H6361 . 0.950 no
C637 . H6371 . 0.950 no
C637 . H6372 . 0.950 no
C637 . H6373 . 0.950 no
C638 . H6381 . 0.950 no
C638 . H6382 . 0.950 no
C638 . H6383 . 0.950 no
C639 . H6391 . 0.950 no
C639 . H6392 . 0.950 no
C639 . H6393 . 0.950 no
C640 . C644 . 1.55(2) yes
C640 . C647 . 1.59(4) yes
C640 . C648 . 1.47(3) yes
C640 . C649 . 1.47(3) yes
C641 . C642 . 1.385(9) yes
C641 . C646 . 1.386(9) yes
C642 . C643 . 1.391(8) yes
C642 . H6421 . 0.950 no
C643 . C644 . 1.393(9) yes
C643 . H6431 . 0.950 no
C644 . C645 . 1.391(9) yes
C645 . C646 . 1.392(8) yes
C645 . H6451 . 0.950 no
C646 . H6461 . 0.950 no
C647 . H6471 . 0.950 no
C647 . H6472 . 0.950 no
C647 . H6473 . 0.950 no
C648 . H6481 . 0.950 no
C648 . H6482 . 0.950 no
C648 . H6483 . 0.950 no
C649 . H6491 . 0.950 no
C649 . H6492 . 0.950 no
C649 . H6493 . 0.950 no
C911 . C912 . 1.389(9) yes
C911 . C916 . 1.390(10) yes
C912 . C913 . 1.388(9) yes
C912 . H9121 . 0.950 no
C913 . C914 . 1.390(10) yes
C913 . H9131 . 0.950 no
C914 . C915 . 1.388(10) yes
C914 . H9141 . 0.950 no
C915 . C916 . 1.388(9) yes
C915 . H9151 . 0.950 no
C916 . H9161 . 0.950 no
C921 . C922 . 1.389(9) yes
C921 . C926 . 1.391(9) yes
C922 . C923 . 1.393(9) yes
C922 . H9221 . 0.950 no
C923 . C924 . 1.390(9) yes
C923 . H9231 . 0.950 no
C924 . C925 . 1.391(9) yes
C924 . H9241 . 0.950 no
C925 . C926 . 1.389(9) yes
C925 . H9251 . 0.950 no
C926 . H9261 . 0.950 no
C931 . C932 . 1.394(10) yes
C931 . C936 . 1.393(9) yes
C932 . C933 . 1.394(9) yes
C932 . H9321 . 0.950 no
C933 . C934 . 1.392(9) yes
C933 . H9331 . 0.950 no
C934 . C935 . 1.393(9) yes
C934 . H9341 . 0.948 no
C935 . C936 . 1.393(9) yes
C935 . H9351 . 0.950 no
C936 . H9361 . 0.950 no
C941 . C942 . 1.387(9) yes
C941 . C946 . 1.390(9) yes
C942 . C943 . 1.390(9) yes
C942 . H9421 . 0.950 no
C943 . C944 . 1.391(10) yes
C943 . H9431 . 0.950 no
C944 . C945 . 1.384(9) yes
C944 . H9441 . 0.950 no
C945 . C946 . 1.391(9) yes
C945 . H9451 . 0.950 no
C946 . H9461 . 0.950 no

loop_
_oxford_twin_element_scale_factors
0.9877(13)
0.0123(13)
